data_7020696
loop_
_publ_author_name
'Bernardi, Alessandro'
'Ciabatti, Iacopo'
'Femoni, Cristina'
'Iapalucci, Maria Carmela'
'Longoni, Giuliano'
'Zacchini, Stefano'

_publ_section_title
;
 Ni-Cu tetracarbide carbonyls with vacant Ni(CO) fragments as borderline
 compounds between molecular and quasi-molecular clusters.
;
_journal_issue 2
_journal_name_full 'Dalton transactions (Cambridge, England : 2003)'
_journal_page_first 407
_journal_page_last 421
_journal_paper_doi 10.1039/c2dt31719b
_journal_volume 42
_journal_year 2013
_chemical_formula_sum 'C66 H54 Cu2 N2 Ni30 O42'
_chemical_formula_weight 3435.49
_chemical_name_systematic
;
?
;
_space_group_IT_number 2
_symmetry_cell_setting triclinic
_symmetry_space_group_name_Hall '-P 1'
_symmetry_space_group_name_H-M 'P -1'
_atom_sites_solution_hydrogens geom
_atom_sites_solution_primary direct
_atom_sites_solution_secondary difmap
_audit_creation_method SHELXL-97
_cell_angle_alpha 82.446(2)
_cell_angle_beta 80.021(2)
_cell_angle_gamma 62.9060(10)
_cell_formula_units_Z 2
_cell_length_a 13.3364(17)
_cell_length_b 14.2554(18)
_cell_length_c 28.390(4)
_cell_measurement_reflns_used 9965
_cell_measurement_temperature 100(2)
_cell_measurement_theta_max 27.909
_cell_measurement_theta_min 2.189
_cell_volume 4723.9(11)
_computing_cell_refinement 'APEX2 (Bruker AXS, 2006)'
_computing_data_collection 'APEX2 (Bruker AXS, 2006)'
_computing_data_reduction 'SAINT (Bruker AXS, 2004)'
_computing_molecular_graphics 'SCHAKAL99 (Keller, 1999)'
_computing_publication_material 'XCIF (Bruker AXS, 2001)'
_computing_structure_refinement 'SHELXL-97 (Sheldrick, 1997)'
_computing_structure_solution 'SHELXS-97 (Sheldrick, 1990)'
_diffrn_ambient_temperature 100(2)
_diffrn_measured_fraction_theta_full 0.996
_diffrn_measured_fraction_theta_max 0.996
_diffrn_measurement_device_type 'CCD area detector'
_diffrn_measurement_method 'phi and omega scans'
_diffrn_radiation_monochromator graphite
_diffrn_radiation_source 'fine-focus sealed tube'
_diffrn_radiation_type MoK\a
_diffrn_radiation_wavelength 0.71073
_diffrn_reflns_av_R_equivalents 0.1102
_diffrn_reflns_av_sigmaI/netI 0.1589
_diffrn_reflns_limit_h_max 15
_diffrn_reflns_limit_h_min -15
_diffrn_reflns_limit_k_max 16
_diffrn_reflns_limit_k_min -16
_diffrn_reflns_limit_l_max 33
_diffrn_reflns_limit_l_min -33
_diffrn_reflns_number 44057
_diffrn_reflns_theta_full 25.03
_diffrn_reflns_theta_max 25.03
_diffrn_reflns_theta_min 1.46
_exptl_absorpt_coefficient_mu 6.336
_exptl_absorpt_correction_T_max 0.5169
_exptl_absorpt_correction_T_min 0.4305
_exptl_absorpt_correction_type empirical
_exptl_absorpt_process_details
;
Data were corrected for Lorentz polarisation and absorption
effects (empirical absorption correction SADABS)
R(int) = 0.1358 (selected reflections only, before parameter refinement)
R(int) = 0.0460 (selected reflections only, after parameter refinement)
;
_exptl_crystal_colour black
_exptl_crystal_density_diffrn 2.415
_exptl_crystal_density_method 'not measured'
_exptl_crystal_description prism
_exptl_crystal_F_000 3396
_exptl_crystal_size_max 0.16
_exptl_crystal_size_mid 0.14
_exptl_crystal_size_min 0.12
_refine_diff_density_max 1.486
_refine_diff_density_min -1.801
_refine_diff_density_rms 0.240
_refine_ls_extinction_method none
_refine_ls_goodness_of_fit_ref 1.027
_refine_ls_hydrogen_treatment constr
_refine_ls_matrix_type full
_refine_ls_number_parameters 1218
_refine_ls_number_reflns 16605
_refine_ls_number_restraints 742
_refine_ls_restrained_S_all 1.031
_refine_ls_R_factor_all 0.1725
_refine_ls_R_factor_gt 0.0823
_refine_ls_shift/su_max 0.000
_refine_ls_shift/su_mean 0.000
_refine_ls_structure_factor_coef Fsqd
_refine_ls_weighting_details 'calc w=1/[\s^2^(Fo^2^)+(0.1063P)^2^+8.9809P] where P=(Fo^2^+2Fc^2^)/3'
_refine_ls_weighting_scheme calc
_refine_ls_wR_factor_gt 0.1976
_refine_ls_wR_factor_ref 0.2315
_reflns_number_gt 8070
_reflns_number_total 16605
_reflns_threshold_expression >2sigma(I)
_cod_data_source_file c2dt31719b.txt
_cod_data_source_block ni29cuni_p-1
_cod_original_cell_volume 4723.9(10)
_cod_original_sg_symbol_H-M P-1
_cod_database_code 7020696

loop_
_symmetry_equiv_pos_as_xyz
'x, y, z'
'-x, -y, -z'

loop_
_atom_site_label
_atom_site_type_symbol
_atom_site_fract_x
_atom_site_fract_y
_atom_site_fract_z
_atom_site_U_iso_or_equiv
_atom_site_adp_type
_atom_site_occupancy
_atom_site_symmetry_multiplicity
_atom_site_calc_flag
_atom_site_refinement_flags
_atom_site_disorder_assembly
_atom_site_disorder_group
Ni1 Ni 0.17923(17) 0.10300(16) 0.20314(8) 0.0208(5) Uani 1 1 d . . .
Ni2 Ni 0.29772(18) 0.13186(16) 0.25784(8) 0.0243(5) Uani 1 1 d . . .
Ni3 Ni 0.00730(17) 0.14533(16) 0.26518(8) 0.0221(5) Uani 1 1 d . . .
Ni4 Ni 0.28144(18) -0.16981(16) 0.24341(8) 0.0239(5) Uani 1 1 d . . .
Ni5 Ni 0.10559(17) 0.26299(16) 0.24576(8) 0.0236(5) Uani 1 1 d . . .
Ni6 Ni 0.20116(17) 0.00544(15) 0.28046(8) 0.0207(5) Uani 1 1 d . . .
Ni7 Ni 0.11815(18) 0.17009(16) 0.32786(8) 0.0251(5) Uani 1 1 d . . .
Ni8 Ni 0.36550(17) -0.04214(15) 0.21882(8) 0.0205(5) Uani 1 1 d . . .
Ni9 Ni 0.07679(17) -0.01889(16) 0.21991(8) 0.0223(5) Uani 1 1 d . . .
Ni10 Ni 0.11811(18) -0.12097(16) 0.30898(8) 0.0253(5) Uani 1 1 d . . .
Ni11 Ni 0.43752(18) -0.21583(16) 0.17575(8) 0.0260(6) Uani 1 1 d . . .
Ni12 Ni 0.25122(17) -0.06421(16) 0.16482(8) 0.0223(5) Uani 1 1 d . . .
Ni13 Ni -0.06120(18) 0.31950(16) 0.30786(9) 0.0278(6) Uani 1 1 d . . .
Ni14 Ni 0.47988(17) -0.02424(16) 0.27381(8) 0.0246(5) Uani 1 1 d . . .
Ni15 Ni 0.29563(18) -0.16119(17) 0.33373(8) 0.0269(6) Uani 1 1 d . . .
Ni16 Ni -0.08000(17) 0.32361(16) 0.21830(9) 0.0257(6) Uani 1 1 d . . .
Ni17 Ni 0.30219(18) 0.02395(17) 0.34180(8) 0.0260(6) Uani 1 1 d . . .
Ni18 Ni 0.05800(18) 0.10101(17) 0.14224(8) 0.0273(6) Uani 1 1 d . . .
Ni19 Ni 0.27854(18) 0.22230(17) 0.17360(9) 0.0280(6) Uani 1 1 d . . .
Ni20 Ni 0.07942(18) 0.26854(17) 0.14971(9) 0.0270(6) Uani 1 1 d . . .
Ni21 Ni 0.24515(19) 0.12001(17) 0.11386(9) 0.0289(6) Uani 1 1 d . . .
Ni22 Ni 0.47638(18) -0.20772(16) 0.26236(9) 0.0261(6) Uani 1 1 d . . .
Ni23 Ni 0.11173(18) -0.00148(17) 0.37428(8) 0.0267(6) Uani 1 1 d . . .
Ni24 Ni -0.07039(18) 0.01160(16) 0.29346(9) 0.0256(5) Uani 1 1 d . . .
Ni25 Ni -0.11430(18) 0.17031(17) 0.19821(9) 0.0269(6) Uani 1 1 d . . .
Ni26 Ni 0.42284(18) -0.03947(17) 0.12645(9) 0.0286(6) Uani 1 1 d . . .
Ni27 Ni 0.46488(18) 0.07554(17) 0.17603(9) 0.0264(6) Uani 1 1 d . . .
Ni28 Ni -0.07169(18) 0.13438(17) 0.35459(8) 0.0256(5) Uani 1 1 d . . .
Ni29 Ni 0.46653(18) -0.15022(18) 0.34394(9) 0.0290(6) Uani 1 1 d . . .
Cu1 Cu -0.19425(17) 0.24206(17) 0.28484(9) 0.0310(6) Uani 1 1 d . . .
Cu2 Cu 0.56859(17) -0.12552(16) 0.18927(8) 0.0293(6) Uani 1 1 d . . .
C1 C 0.0261(15) 0.1818(13) 0.1997(7) 0.036(5) Uani 1 1 d . . .
C2 C 0.0535(13) 0.0463(11) 0.3127(5) 0.014(3) Uani 1 1 d U . .
C3 C 0.3259(14) 0.0695(13) 0.1710(6) 0.028(4) Uani 1 1 d U . .
C4 C 0.3602(13) -0.0722(11) 0.2866(6) 0.017(4) Uani 1 1 d U . .
C5 C -0.257(2) 0.1952(18) 0.2100(8) 0.058(3) Uani 1 1 d U . .
C6 C -0.2208(17) 0.4142(15) 0.2132(7) 0.042(3) Uani 1 1 d U . .
C7 C -0.1888(18) 0.4200(16) 0.3305(8) 0.051(3) Uani 1 1 d U . .
C8 C -0.2179(17) 0.0540(15) 0.3138(7) 0.041(3) Uani 1 1 d U . .
C9 C -0.2078(16) 0.2216(16) 0.3783(7) 0.043(3) Uani 1 1 d U . .
C10 C -0.0919(16) 0.1254(14) 0.1372(7) 0.036(3) Uani 1 1 d U . .
C11 C -0.0197(16) 0.3999(15) 0.1426(7) 0.040(3) Uani 1 1 d U . .
C12 C -0.0184(14) 0.4003(13) 0.2493(7) 0.031(3) Uani 1 1 d U . .
C13 C 0.0047(16) 0.2786(15) 0.3647(8) 0.044(3) Uani 1 1 d U . .
C14 C -0.0258(18) 0.0712(17) 0.4144(8) 0.057(4) Uani 1 1 d U . .
C15 C -0.0172(17) -0.1355(17) 0.3257(9) 0.052(3) Uani 1 1 d U . .
C16 C -0.0551(14) -0.0392(13) 0.2304(6) 0.027(2) Uani 1 1 d U . .
C17 C 0.1115(18) 0.0462(17) 0.0856(8) 0.052(3) Uani 1 1 d U . .
C18 C 0.149(2) 0.2501(19) 0.0866(9) 0.065(4) Uani 1 1 d U . .
C19 C 0.3393(18) 0.0538(18) 0.0626(8) 0.053(4) Uani 1 1 d U . .
C20 C 0.3564(15) -0.1506(14) 0.1181(7) 0.033(3) Uani 1 1 d U . .
C21 C 0.5620(19) -0.1064(17) 0.0931(8) 0.054(3) Uani 1 1 d U . .
C22 C 0.5583(19) -0.3163(16) 0.1442(8) 0.056(4) Uani 1 1 d U . .
C23 C 0.4213(14) -0.3002(12) 0.2332(6) 0.026(2) Uani 1 1 d U . .
C24 C 0.1398(16) -0.1125(16) 0.1704(7) 0.039(3) Uani 1 1 d U . .
C25 C 0.1883(15) -0.2343(14) 0.2610(7) 0.037(3) Uani 1 1 d U . .
C26 C 0.6179(15) -0.3077(13) 0.2638(8) 0.038(3) Uani 1 1 d U . .
C27 C 0.6254(15) -0.0738(13) 0.2790(7) 0.035(3) Uani 1 1 d U . .
C28 C 0.4118(15) -0.2559(15) 0.3664(7) 0.037(5) Uani 1 1 d . . .
C29 C 0.6035(18) -0.2245(19) 0.3635(9) 0.067(4) Uani 1 1 d U . .
C30 C 0.1996(17) -0.2188(17) 0.3597(8) 0.052(3) Uani 1 1 d U . .
C31 C 0.4070(16) -0.0299(15) 0.3831(8) 0.043(3) Uani 1 1 d U . .
C32 C 0.1950(16) -0.0611(16) 0.4225(7) 0.043(3) Uani 1 1 d U . .
C33 C 0.2241(18) 0.1545(17) 0.3683(8) 0.052(3) Uani 1 1 d U . .
C34 C 0.4368(16) 0.1209(15) 0.2775(7) 0.037(3) Uani 1 1 d U . .
C35 C 0.4252(18) 0.2224(16) 0.1625(8) 0.047(3) Uani 1 1 d U . .
C36 C 0.2085(17) 0.3600(16) 0.1637(7) 0.045(3) Uani 1 1 d U . .
C37 C 0.2166(16) 0.2758(15) 0.2706(7) 0.041(3) Uani 1 1 d U . .
C38 C 0.6141(15) 0.0320(15) 0.1648(8) 0.041(3) Uani 1 1 d U . .
O5 O -0.3506(13) 0.2102(12) 0.2120(5) 0.058(3) Uani 1 1 d U . .
O6 O -0.3135(11) 0.4731(10) 0.2070(5) 0.042(3) Uani 1 1 d U . .
O7 O -0.2745(12) 0.4862(10) 0.3467(5) 0.051(3) Uani 1 1 d U . .
O8 O -0.3091(11) 0.0736(10) 0.3310(5) 0.041(3) Uani 1 1 d U . .
O9 O -0.2914(10) 0.2709(10) 0.4011(5) 0.043(3) Uani 1 1 d U . .
O10 O -0.1405(10) 0.1153(9) 0.1085(4) 0.037(3) Uani 1 1 d U . .
O11 O -0.0700(10) 0.4923(10) 0.1299(5) 0.041(3) Uani 1 1 d U . .
O12 O -0.0294(9) 0.4881(8) 0.2455(4) 0.031(3) Uani 1 1 d U . .
O13 O -0.0133(10) 0.3115(10) 0.4024(5) 0.044(3) Uani 1 1 d U . .
O14 O -0.0592(12) 0.0807(11) 0.4554(5) 0.057(4) Uani 1 1 d U . .
O15 O -0.0615(11) -0.1863(10) 0.3432(5) 0.052(3) Uani 1 1 d U . .
O16 O -0.1018(9) -0.0769(8) 0.2131(4) 0.027(2) Uani 1 1 d U . .
O17 O 0.1398(12) 0.0083(11) 0.0491(5) 0.052(3) Uani 1 1 d U . .
O18 O 0.1448(13) 0.2974(12) 0.0493(6) 0.065(4) Uani 1 1 d U . .
O19 O 0.3703(11) 0.0352(11) 0.0238(5) 0.053(3) Uani 1 1 d U . .
O20 O 0.3595(9) -0.1891(9) 0.0832(4) 0.033(3) Uani 1 1 d U . .
O21 O 0.6446(12) -0.1463(11) 0.0693(5) 0.054(3) Uani 1 1 d U . .
O22 O 0.6347(12) -0.3756(10) 0.1229(5) 0.057(4) Uani 1 1 d U . .
O23 O 0.4430(9) -0.3874(8) 0.2442(4) 0.026(2) Uani 1 1 d U . .
O24 O 0.1230(10) -0.1739(10) 0.1536(4) 0.039(3) Uani 1 1 d U . .
O25 O 0.1687(10) -0.3035(9) 0.2560(5) 0.037(3) Uani 1 1 d U . .
O26 O 0.7132(10) -0.3679(9) 0.2648(5) 0.039(3) Uani 1 1 d U . .
O27 O 0.7230(10) -0.1153(9) 0.2807(5) 0.035(3) Uani 1 1 d U . .
O29 O 0.6854(12) -0.2677(12) 0.3777(6) 0.067(4) Uani 1 1 d U . .
O30 O 0.1796(11) -0.2793(11) 0.3862(5) 0.052(3) Uani 1 1 d U . .
O31 O 0.4392(10) -0.0121(10) 0.4168(5) 0.043(3) Uani 1 1 d U . .
O32 O 0.2353(10) -0.0990(10) 0.4564(5) 0.043(3) Uani 1 1 d U . .
O33 O 0.2350(12) 0.2128(11) 0.3907(5) 0.052(3) Uani 1 1 d U . .
O34 O 0.4659(10) 0.1784(9) 0.2891(5) 0.037(3) Uani 1 1 d U . .
O35 O 0.4632(11) 0.2793(10) 0.1515(5) 0.048(3) Uani 1 1 d U . .
O36 O 0.1716(11) 0.4514(10) 0.1596(5) 0.045(3) Uani 1 1 d U . .
O37 O 0.2316(10) 0.3429(10) 0.2851(5) 0.041(3) Uani 1 1 d U . .
O38 O 0.7045(10) 0.0168(9) 0.1546(5) 0.041(3) Uani 1 1 d U . .
O28 O 0.4401(11) -0.3341(12) 0.3921(6) 0.066(5) Uani 1 1 d . . .
N1 N -0.3580(12) 0.3247(12) 0.2978(6) 0.041(4) Uani 1 1 d . . .
C101 C -0.454(2) 0.3696(18) 0.3029(9) 0.060(4) Uani 1 1 d U . .
C102 C -0.5692(18) 0.4216(17) 0.3085(8) 0.060(4) Uani 1 1 d U . .
H10A H -0.5954 0.4479 0.2770 0.090 Uiso 1 1 calc R . .
H10B H -0.5948 0.4811 0.3286 0.090 Uiso 1 1 calc R . .
H10C H -0.6006 0.3732 0.3237 0.090 Uiso 1 1 calc R . .
N2 N 0.7335(11) -0.2118(10) 0.1797(5) 0.028(4) Uani 1 1 d . . .
C201 C 0.8273(15) -0.2473(13) 0.1838(8) 0.043(4) Uani 1 1 d U . .
C202 C 0.9483(14) -0.3019(13) 0.1846(8) 0.043(4) Uani 1 1 d U . .
H20A H 0.9786 -0.3703 0.1705 0.064 Uiso 1 1 calc R . .
H20B H 0.9648 -0.3130 0.2177 0.064 Uiso 1 1 calc R . .
H20C H 0.9839 -0.2595 0.1659 0.064 Uiso 1 1 calc R . .
Ni32 Ni 0.5000 0.5000 0.0000 0.0488(11) Uani 1 2 d SD . .
O301 O 0.5774(12) 0.3413(8) 0.0129(6) 0.065(3) Uani 1 1 d DU . .
C301 C 0.6676(16) 0.1539(12) 0.0358(8) 0.066(3) Uani 1 1 d DU . .
H30A H 0.7350 0.1649 0.0358 0.098 Uiso 1 1 calc R . .
H30B H 0.6812 0.1083 0.0101 0.098 Uiso 1 1 calc R . .
H30C H 0.6521 0.1201 0.0667 0.098 Uiso 1 1 calc R . .
C302 C 0.5662(13) 0.2597(11) 0.0279(9) 0.066(3) Uani 1 1 d DU . .
C303 C 0.4570(15) 0.2518(16) 0.0270(9) 0.066(3) Uani 1 1 d DU . .
H30D H 0.3957 0.3225 0.0215 0.099 Uiso 1 1 calc R . .
H30E H 0.4371 0.2201 0.0577 0.099 Uiso 1 1 calc R . .
H30F H 0.4675 0.2076 0.0012 0.099 Uiso 1 1 calc R . .
O302 O 0.4521(12) 0.5132(12) 0.0712(4) 0.066(3) Uani 1 1 d DU . .
C321 C 0.3650(19) 0.5496(18) 0.1533(5) 0.066(3) Uani 1 1 d DU . .
H32A H 0.4422 0.5042 0.1610 0.099 Uiso 1 1 calc R . .
H32B H 0.3147 0.5180 0.1682 0.099 Uiso 1 1 calc R . .
H32C H 0.3379 0.6193 0.1656 0.099 Uiso 1 1 calc R . .
C322 C 0.3654(13) 0.5609(16) 0.0996(5) 0.066(3) Uani 1 1 d DU . .
C323 C 0.2496(14) 0.6298(16) 0.0831(8) 0.067(3) Uani 1 1 d DU . .
H32D H 0.2567 0.6318 0.0481 0.100 Uiso 1 1 calc R . .
H32E H 0.2209 0.7016 0.0934 0.100 Uiso 1 1 calc R . .
H32F H 0.1967 0.6005 0.0972 0.100 Uiso 1 1 calc R . .
O303 O 0.6465(10) 0.5030(11) 0.0094(5) 0.065(3) Uani 1 1 d DU . .
C331 C 0.7276(18) 0.3842(15) 0.0772(7) 0.065(3) Uani 1 1 d DU . .
H33A H 0.6627 0.3685 0.0788 0.098 Uiso 1 1 calc R . .
H33B H 0.7242 0.4129 0.1073 0.098 Uiso 1 1 calc R . .
H33C H 0.7984 0.3194 0.0721 0.098 Uiso 1 1 calc R . .
C332 C 0.7236(14) 0.4650(15) 0.0358(7) 0.065(3) Uani 1 1 d DU . .
C333 C 0.8176(15) 0.4995(16) 0.0282(8) 0.065(3) Uani 1 1 d DU . .
H33D H 0.8060 0.5516 0.0009 0.098 Uiso 1 1 calc R . .
H33E H 0.8912 0.4381 0.0216 0.098 Uiso 1 1 calc R . .
H33F H 0.8164 0.5310 0.0571 0.098 Uiso 1 1 calc R . .
Ni33 Ni 0.0000 0.5000 0.5000 0.148(3) Uani 1 2 d SD . .
O401 O -0.0035(19) 0.5179(19) 0.4286(5) 0.143(6) Uiso 1 1 d DU A .
C401 C 0.176(2) 0.491(3) 0.3801(11) 0.143(6) Uiso 1 1 d DU A .
H40A H 0.2071 0.4756 0.4104 0.214 Uiso 1 1 calc R . .
H40B H 0.1981 0.5407 0.3596 0.214 Uiso 1 1 calc R . .
H40C H 0.2046 0.4250 0.3638 0.214 Uiso 1 1 calc R . .
C402 C 0.046(2) 0.539(3) 0.3900(7) 0.143(6) Uiso 1 1 d DU . .
C403 C -0.006(3) 0.564(3) 0.3435(8) 0.143(6) Uiso 1 1 d DU A .
H40D H -0.0885 0.5933 0.3508 0.214 Uiso 1 1 calc R . .
H40E H 0.0232 0.4992 0.3265 0.214 Uiso 1 1 calc R . .
H40F H 0.0147 0.6155 0.3233 0.214 Uiso 1 1 calc R . .
O402 O 0.151(2) 0.509(4) 0.5027(17) 0.127(6) Uiso 0.55(3) 1 d PDU A 1
C421 C 0.329(3) 0.481(4) 0.5378(13) 0.127(6) Uiso 0.55(3) 1 d PDU A 1
H42A H 0.3281 0.4187 0.5565 0.190 Uiso 0.55(3) 1 calc PR A 1
H42B H 0.3246 0.5315 0.5596 0.190 Uiso 0.55(3) 1 calc PR A 1
H42C H 0.4003 0.4601 0.5158 0.190 Uiso 0.55(3) 1 calc PRD A 1
C422 C 0.228(4) 0.533(4) 0.509(2) 0.127(6) Uiso 0.55(3) 1 d PDU A 1
C423 C 0.235(6) 0.635(5) 0.488(3) 0.127(6) Uiso 0.55(3) 1 d PDU A 1
H42D H 0.1772 0.6732 0.4666 0.190 Uiso 0.55(3) 1 calc PR A 1
H42E H 0.3105 0.6183 0.4705 0.190 Uiso 0.55(3) 1 calc PR A 1
H42F H 0.2214 0.6801 0.5143 0.190 Uiso 0.55(3) 1 calc PR A 1
O4A2 O 0.106(4) 0.572(4) 0.4889(18) 0.127(6) Uiso 0.45(3) 1 d PDU A 2
C4A1 C 0.264(6) 0.617(7) 0.496(4) 0.127(6) Uiso 0.45(3) 1 d PDU A 2
H4A1 H 0.2277 0.6784 0.4740 0.190 Uiso 0.45(3) 1 calc PR A 2
H4A2 H 0.3371 0.5677 0.4796 0.190 Uiso 0.45(3) 1 calc PR A 2
H4A3 H 0.2756 0.6393 0.5246 0.190 Uiso 0.45(3) 1 calc PR A 2
C4A2 C 0.187(5) 0.561(4) 0.510(2) 0.127(6) Uiso 0.45(3) 1 d PDU A 2
C4A3 C 0.249(6) 0.461(4) 0.540(2) 0.127(6) Uiso 0.45(3) 1 d PDU A 2
H4A4 H 0.2010 0.4248 0.5501 0.190 Uiso 0.45(3) 1 calc PR A 2
H4A5 H 0.2677 0.4790 0.5687 0.190 Uiso 0.45(3) 1 calc PR A 2
H4A6 H 0.3198 0.4140 0.5214 0.190 Uiso 0.45(3) 1 calc PR A 2
O403 O 0.111(2) 0.3371(13) 0.4979(11) 0.205(9) Uiso 1 1 d DU A .
C431 C 0.231(3) 0.172(3) 0.5454(13) 0.205(9) Uiso 1 1 d DU A .
H43A H 0.2635 0.2131 0.5567 0.308 Uiso 1 1 calc R . .
H43B H 0.2905 0.1172 0.5252 0.308 Uiso 1 1 calc R . .
H43C H 0.2014 0.1387 0.5730 0.308 Uiso 1 1 calc R . .
C432 C 0.135(3) 0.245(2) 0.5164(15) 0.205(9) Uiso 1 1 d DU . .
C433 C 0.101(3) 0.163(3) 0.5041(15) 0.205(9) Uiso 1 1 d DU A .
H43D H 0.0316 0.1989 0.4884 0.308 Uiso 1 1 calc R . .
H43E H 0.0861 0.1242 0.5335 0.308 Uiso 1 1 calc R . .
H43F H 0.1620 0.1133 0.4824 0.308 Uiso 1 1 calc R . .
O501 O -0.0644(19) 0.2362(16) 0.9977(8) 0.123(5) Uiso 1 1 d DU . .
C501 C 0.059(3) 0.294(2) 0.9429(11) 0.123(5) Uiso 1 1 d DU . .
H50A H 0.0214 0.3582 0.9608 0.184 Uiso 1 1 calc R . .
H50B H 0.0502 0.3128 0.9089 0.184 Uiso 1 1 calc R . .
H50C H 0.1397 0.2583 0.9467 0.184 Uiso 1 1 calc R . .
C502 C 0.004(3) 0.2206(19) 0.9622(10) 0.123(5) Uiso 1 1 d DU . .
C503 C 0.057(3) 0.117(2) 0.9375(10) 0.123(5) Uiso 1 1 d DU . .
H50D H 0.0186 0.0738 0.9523 0.184 Uiso 1 1 calc R . .
H50E H 0.1378 0.0792 0.9410 0.184 Uiso 1 1 calc R . .
H50F H 0.0473 0.1319 0.9035 0.184 Uiso 1 1 calc R . .
O601 O 0.425(3) 0.373(3) 0.4417(11) 0.131(6) Uiso 0.604(17) 1 d PDU B 1
C601 C 0.513(5) 0.226(4) 0.4983(14) 0.131(6) Uiso 0.604(17) 1 d PDU B 1
H60A H 0.5518 0.1490 0.4959 0.196 Uiso 0.604(17) 1 calc PR B 1
H60B H 0.4506 0.2435 0.5248 0.196 Uiso 0.604(17) 1 calc PR B 1
H60C H 0.5667 0.2507 0.5042 0.196 Uiso 0.604(17) 1 calc PR B 1
C602 C 0.465(2) 0.279(3) 0.4516(10) 0.131(6) Uiso 0.604(17) 1 d PDU B 1
C603 C 0.472(5) 0.201(3) 0.4172(16) 0.131(6) Uiso 0.604(17) 1 d PDU B 1
H60D H 0.4353 0.2406 0.3891 0.196 Uiso 0.604(17) 1 calc PR B 1
H60E H 0.4335 0.1594 0.4335 0.196 Uiso 0.604(17) 1 calc PR B 1
H60F H 0.5519 0.1544 0.4071 0.196 Uiso 0.604(17) 1 calc PRD B 1
O611 O 0.388(4) 0.253(4) 0.4785(17) 0.131(6) Uiso 0.396(17) 1 d PDU B 2
C611 C 0.581(5) 0.115(5) 0.471(3) 0.131(6) Uiso 0.396(17) 1 d PDU B 2
H61A H 0.5673 0.1051 0.5059 0.196 Uiso 0.396(17) 1 calc PR B 2
H61B H 0.6434 0.1346 0.4623 0.196 Uiso 0.396(17) 1 calc PR B 2
H61C H 0.6001 0.0495 0.4564 0.196 Uiso 0.396(17) 1 calc PR B 2
C612 C 0.474(4) 0.203(3) 0.4530(15) 0.131(6) Uiso 0.396(17) 1 d PDU B 2
C613 C 0.484(7) 0.222(6) 0.3985(15) 0.131(6) Uiso 0.396(17) 1 d PDU B 2
H61D H 0.4115 0.2761 0.3892 0.196 Uiso 0.396(17) 1 calc PR B 2
H61E H 0.5049 0.1562 0.3837 0.196 Uiso 0.396(17) 1 calc PR B 2
H61F H 0.5431 0.2460 0.3878 0.196 Uiso 0.396(17) 1 calc PR B 2

loop_
_atom_site_aniso_label
_atom_site_aniso_U_11
_atom_site_aniso_U_22
_atom_site_aniso_U_33
_atom_site_aniso_U_23
_atom_site_aniso_U_13
_atom_site_aniso_U_12
Ni1 0.0094(11) 0.0198(11) 0.0332(14) -0.0047(10) -0.0064(10) -0.0045(9)
Ni2 0.0135(12) 0.0204(11) 0.0401(15) -0.0056(10) -0.0060(11) -0.0066(9)
Ni3 0.0107(11) 0.0198(11) 0.0350(14) -0.0053(10) -0.0036(10) -0.0049(9)
Ni4 0.0137(12) 0.0204(11) 0.0361(14) -0.0051(10) -0.0035(10) -0.0052(9)
Ni5 0.0108(11) 0.0186(11) 0.0405(15) -0.0078(10) -0.0069(10) -0.0030(9)
Ni6 0.0123(11) 0.0197(11) 0.0295(14) -0.0056(10) -0.0059(10) -0.0044(9)
Ni7 0.0137(12) 0.0228(12) 0.0371(15) -0.0084(10) -0.0045(10) -0.0046(9)
Ni8 0.0090(11) 0.0165(11) 0.0352(14) -0.0054(10) -0.0056(10) -0.0028(9)
Ni9 0.0109(11) 0.0211(11) 0.0379(15) -0.0089(10) -0.0040(10) -0.0077(9)
Ni10 0.0158(12) 0.0221(12) 0.0377(15) -0.0043(10) -0.0044(11) -0.0072(10)
Ni11 0.0135(12) 0.0233(12) 0.0364(15) -0.0096(10) -0.0012(11) -0.0027(10)
Ni12 0.0135(11) 0.0201(11) 0.0339(14) -0.0063(10) -0.0051(10) -0.0059(9)
Ni13 0.0142(12) 0.0223(12) 0.0469(16) -0.0099(11) -0.0071(11) -0.0051(10)
Ni14 0.0092(11) 0.0231(12) 0.0388(15) -0.0063(10) -0.0068(10) -0.0026(9)
Ni15 0.0140(12) 0.0258(12) 0.0373(15) -0.0032(10) -0.0044(11) -0.0051(10)
Ni16 0.0108(11) 0.0197(11) 0.0457(16) -0.0069(10) -0.0088(11) -0.0030(9)
Ni17 0.0158(12) 0.0274(12) 0.0356(15) -0.0069(10) -0.0073(11) -0.0076(10)
Ni18 0.0160(12) 0.0309(13) 0.0339(15) -0.0093(11) -0.0060(11) -0.0066(10)
Ni19 0.0142(12) 0.0234(12) 0.0461(16) -0.0019(11) -0.0065(11) -0.0074(10)
Ni20 0.0151(12) 0.0236(12) 0.0408(15) -0.0024(10) -0.0077(11) -0.0058(10)
Ni21 0.0178(12) 0.0281(13) 0.0353(15) -0.0005(11) -0.0073(11) -0.0044(10)
Ni22 0.0103(11) 0.0232(12) 0.0416(15) -0.0050(10) -0.0077(11) -0.0025(9)
Ni23 0.0155(12) 0.0288(12) 0.0346(15) -0.0066(11) -0.0025(11) -0.0078(10)
Ni24 0.0110(11) 0.0230(12) 0.0427(15) -0.0077(10) -0.0034(11) -0.0059(9)
Ni25 0.0133(12) 0.0270(12) 0.0427(15) -0.0094(11) -0.0075(11) -0.0076(10)
Ni26 0.0138(12) 0.0317(13) 0.0389(15) -0.0080(11) -0.0044(11) -0.0068(10)
Ni27 0.0118(11) 0.0248(12) 0.0421(15) -0.0039(11) -0.0055(11) -0.0066(10)
Ni28 0.0127(12) 0.0268(12) 0.0358(15) -0.0102(10) -0.0015(10) -0.0060(10)
Ni29 0.0158(12) 0.0310(13) 0.0369(15) -0.0033(11) -0.0081(11) -0.0053(10)
Cu1 0.0079(11) 0.0316(12) 0.0496(16) -0.0121(11) -0.0026(10) -0.0032(9)
Cu2 0.0110(11) 0.0288(12) 0.0447(15) -0.0078(10) -0.0034(10) -0.0045(9)
C1 0.027(11) 0.025(10) 0.055(14) -0.023(9) 0.004(10) -0.007(8)
C2 0.016(5) 0.009(5) 0.021(5) -0.004(4) -0.002(4) -0.007(4)
C3 0.024(6) 0.029(6) 0.033(6) 0.002(4) -0.007(4) -0.012(4)
C4 0.021(5) 0.006(5) 0.020(5) 0.000(4) 0.002(4) -0.004(4)
C5 0.051(5) 0.065(4) 0.061(5) -0.013(3) -0.009(3) -0.026(3)
C6 0.034(7) 0.044(7) 0.045(7) -0.003(6) -0.009(6) -0.012(6)
C7 0.039(8) 0.044(8) 0.054(8) 0.000(6) -0.003(7) -0.006(6)
C8 0.031(4) 0.044(4) 0.047(5) -0.010(4) 0.000(4) -0.015(4)
C9 0.018(6) 0.054(7) 0.049(8) -0.018(6) -0.005(6) -0.005(5)
C10 0.032(4) 0.038(4) 0.039(5) -0.007(4) -0.007(4) -0.015(4)
C11 0.029(6) 0.036(6) 0.054(8) -0.002(6) -0.018(6) -0.008(5)
C12 0.019(5) 0.020(5) 0.051(7) -0.012(5) -0.008(5) -0.004(5)
C13 0.020(6) 0.039(7) 0.053(8) -0.013(6) -0.007(6) 0.007(5)
C14 0.040(8) 0.060(8) 0.042(8) -0.001(7) 0.002(7) 0.000(6)
C15 0.029(7) 0.051(8) 0.079(10) 0.004(7) -0.006(6) -0.023(6)
C16 0.019(4) 0.030(4) 0.033(4) -0.010(3) -0.005(3) -0.010(3)
C17 0.045(5) 0.061(5) 0.046(5) -0.012(4) -0.013(4) -0.016(4)
C18 0.062(5) 0.062(5) 0.059(6) 0.000(4) -0.008(4) -0.019(4)
C19 0.032(7) 0.077(9) 0.035(7) 0.008(8) -0.011(7) -0.011(6)
C20 0.020(5) 0.031(6) 0.045(7) -0.010(5) -0.015(5) -0.001(5)
C21 0.046(5) 0.058(5) 0.045(5) 0.000(4) -0.005(4) -0.014(4)
C22 0.047(8) 0.040(7) 0.052(8) -0.024(6) 0.016(7) 0.004(6)
C23 0.016(5) 0.018(5) 0.040(6) -0.011(5) 0.000(5) -0.003(5)
C24 0.027(6) 0.053(7) 0.039(7) -0.026(5) 0.008(5) -0.018(5)
C25 0.025(6) 0.031(6) 0.056(7) -0.011(6) 0.001(5) -0.014(5)
C26 0.022(6) 0.017(6) 0.070(8) -0.001(5) -0.010(6) -0.003(4)
C27 0.020(5) 0.021(5) 0.061(7) -0.007(5) -0.017(6) -0.001(5)
C28 0.017(10) 0.044(12) 0.055(14) -0.007(11) 0.001(10) -0.017(9)
C29 0.030(7) 0.073(9) 0.081(10) 0.002(7) -0.032(7) -0.002(7)
C30 0.032(6) 0.053(8) 0.074(10) 0.028(6) -0.026(7) -0.023(6)
C31 0.025(6) 0.041(6) 0.053(8) -0.018(6) -0.014(6) 0.000(5)
C32 0.027(6) 0.051(7) 0.033(7) -0.006(6) -0.004(5) -0.002(6)
C33 0.048(4) 0.054(4) 0.060(5) -0.013(3) -0.015(3) -0.022(3)
C34 0.030(4) 0.039(4) 0.047(5) -0.006(4) -0.016(4) -0.015(3)
C35 0.044(4) 0.045(4) 0.055(4) 0.003(3) -0.007(3) -0.023(3)
C36 0.040(4) 0.042(4) 0.053(4) 0.000(3) -0.009(3) -0.018(3)
C37 0.030(4) 0.044(5) 0.056(5) -0.015(4) -0.011(4) -0.016(4)
C38 0.013(5) 0.038(6) 0.070(8) 0.005(6) -0.008(6) -0.011(5)
O5 0.051(5) 0.065(4) 0.062(5) -0.013(3) -0.009(3) -0.026(3)
O6 0.034(7) 0.044(7) 0.045(7) -0.003(6) -0.009(6) -0.012(6)
O7 0.039(8) 0.044(8) 0.054(8) 0.000(6) -0.002(7) -0.005(6)
O8 0.031(4) 0.044(4) 0.047(5) -0.010(4) 0.000(4) -0.015(4)
O9 0.018(6) 0.054(7) 0.049(8) -0.018(6) -0.005(6) -0.005(5)
O10 0.033(4) 0.039(4) 0.039(5) -0.007(4) -0.006(4) -0.014(4)
O11 0.029(6) 0.036(6) 0.054(8) -0.002(6) -0.018(6) -0.008(5)
O12 0.020(5) 0.020(5) 0.052(7) -0.012(5) -0.008(5) -0.003(5)
O13 0.020(6) 0.039(7) 0.053(8) -0.013(6) -0.007(6) 0.007(5)
O14 0.040(8) 0.060(8) 0.042(8) 0.000(7) 0.002(7) 0.001(6)
O15 0.029(7) 0.051(8) 0.080(10) 0.004(7) -0.006(6) -0.023(6)
O16 0.019(4) 0.030(4) 0.033(4) -0.011(3) -0.005(3) -0.010(3)
O17 0.045(5) 0.061(5) 0.046(5) -0.012(4) -0.013(4) -0.015(4)
O18 0.062(5) 0.062(5) 0.060(6) 0.000(4) -0.008(4) -0.019(4)
O19 0.032(7) 0.077(8) 0.035(7) 0.008(7) -0.011(7) -0.011(6)
O20 0.020(5) 0.031(6) 0.045(7) -0.010(5) -0.015(5) -0.001(5)
O21 0.046(5) 0.058(5) 0.045(5) 0.000(4) -0.005(4) -0.014(4)
O22 0.047(8) 0.041(7) 0.052(8) -0.024(6) 0.016(6) 0.004(6)
O23 0.016(5) 0.018(5) 0.041(6) -0.010(5) 0.001(5) -0.002(5)
O24 0.027(6) 0.053(7) 0.039(7) -0.026(5) 0.008(5) -0.018(5)
O25 0.025(6) 0.031(6) 0.056(7) -0.011(6) 0.001(5) -0.014(5)
O26 0.022(6) 0.018(6) 0.070(8) -0.001(5) -0.010(6) -0.003(4)
O27 0.020(5) 0.021(5) 0.062(7) -0.007(5) -0.017(6) -0.001(5)
O29 0.030(7) 0.073(9) 0.081(10) 0.002(7) -0.032(7) -0.002(7)
O30 0.032(6) 0.053(8) 0.074(10) 0.028(6) -0.025(7) -0.023(6)
O31 0.025(6) 0.041(6) 0.053(8) -0.018(6) -0.013(6) 0.000(5)
O32 0.027(6) 0.051(7) 0.033(7) -0.006(6) -0.003(5) -0.002(6)
O33 0.048(4) 0.054(4) 0.060(4) -0.013(3) -0.015(3) -0.022(3)
O34 0.030(4) 0.039(4) 0.048(5) -0.006(4) -0.016(4) -0.015(4)
O35 0.044(4) 0.046(4) 0.056(4) 0.003(3) -0.007(3) -0.023(3)
O36 0.040(4) 0.042(4) 0.053(4) 0.000(3) -0.009(3) -0.018(3)
O37 0.029(4) 0.044(5) 0.057(5) -0.016(4) -0.011(4) -0.016(4)
O38 0.013(5) 0.038(6) 0.070(8) 0.005(6) -0.008(6) -0.011(5)
O28 0.031(8) 0.058(10) 0.096(13) 0.050(9) -0.028(9) -0.017(8)
N1 0.012(8) 0.041(10) 0.053(11) -0.014(8) -0.015(8) 0.008(7)
C101 0.057(5) 0.059(5) 0.064(6) 0.000(3) -0.005(3) -0.028(4)
C102 0.057(5) 0.059(5) 0.064(6) 0.000(3) -0.005(3) -0.028(4)
N2 0.012(8) 0.017(7) 0.052(11) -0.004(7) -0.005(7) -0.004(6)
C201 0.016(7) 0.020(7) 0.087(11) -0.004(7) -0.011(8) -0.002(6)
C202 0.016(7) 0.020(7) 0.087(11) -0.004(7) -0.011(8) -0.002(6)
Ni32 0.043(2) 0.051(2) 0.058(3) -0.001(2) -0.014(2) -0.024(2)
O301 0.065(7) 0.049(6) 0.076(7) -0.007(6) -0.017(6) -0.017(6)
C301 0.066(7) 0.049(6) 0.076(7) -0.007(6) -0.017(6) -0.017(6)
C302 0.066(7) 0.049(6) 0.076(7) -0.007(6) -0.017(6) -0.017(6)
C303 0.066(7) 0.050(6) 0.076(7) -0.007(6) -0.017(6) -0.016(6)
O302 0.070(8) 0.082(8) 0.075(8) -0.014(6) -0.013(6) -0.054(7)
C321 0.071(8) 0.081(8) 0.075(8) -0.014(6) -0.013(6) -0.054(7)
C322 0.071(8) 0.082(8) 0.075(8) -0.015(6) -0.013(6) -0.053(7)
C323 0.071(8) 0.082(8) 0.075(8) -0.014(6) -0.013(6) -0.053(7)
O303 0.052(7) 0.053(6) 0.086(8) -0.016(5) -0.015(6) -0.014(5)
C331 0.052(7) 0.053(6) 0.086(8) -0.017(5) -0.015(6) -0.014(5)
C332 0.052(7) 0.053(6) 0.086(8) -0.017(5) -0.015(6) -0.014(5)
C333 0.052(7) 0.053(6) 0.086(8) -0.017(6) -0.015(6) -0.014(5)
Ni33 0.156(7) 0.299(10) 0.086(5) -0.087(6) 0.030(4) -0.180(8)

loop_
_atom_type_symbol
_atom_type_description
_atom_type_scat_dispersion_real
_atom_type_scat_dispersion_imag
_atom_type_scat_source
C C 0.0033 0.0016 'International Tables Vol C Tables 4.2.6.8 and 6.1.1.4'
H H 0.0000 0.0000 'International Tables Vol C Tables 4.2.6.8 and 6.1.1.4'
N N 0.0061 0.0033 'International Tables Vol C Tables 4.2.6.8 and 6.1.1.4'
O O 0.0106 0.0060 'International Tables Vol C Tables 4.2.6.8 and 6.1.1.4'
Ni Ni 0.3393 1.1124 'International Tables Vol C Tables 4.2.6.8 and 6.1.1.4'
Cu Cu 0.3201 1.2651 'International Tables Vol C Tables 4.2.6.8 and 6.1.1.4'

loop_
_geom_angle_atom_site_label_1
_geom_angle_atom_site_label_2
_geom_angle_atom_site_label_3
_geom_angle
_geom_angle_site_symmetry_1
_geom_angle_site_symmetry_3
C1 Ni1 C3 145.0(8) . .
C1 Ni1 Ni6 107.8(6) . .
C3 Ni1 Ni6 107.1(5) . .
C1 Ni1 Ni5 69.5(5) . .
C3 Ni1 Ni5 111.3(5) . .
Ni6 Ni1 Ni5 87.60(10) . .
C1 Ni1 Ni12 110.5(5) . .
C3 Ni1 Ni12 70.8(5) . .
Ni6 Ni1 Ni12 89.01(10) . .
Ni5 Ni1 Ni12 176.43(13) . .
C1 Ni1 Ni8 163.0(6) . .
C3 Ni1 Ni8 49.2(5) . .
Ni6 Ni1 Ni8 59.75(8) . .
Ni5 Ni1 Ni8 118.49(11) . .
Ni12 Ni1 Ni8 60.44(8) . .
C1 Ni1 Ni3 47.7(6) . .
C3 Ni1 Ni3 164.8(5) . .
Ni6 Ni1 Ni3 61.05(8) . .
Ni5 Ni1 Ni3 61.17(9) . .
Ni12 Ni1 Ni3 116.06(11) . .
Ni8 Ni1 Ni3 120.71(11) . .
C1 Ni1 Ni21 96.7(6) . .
C3 Ni1 Ni21 50.1(5) . .
Ni6 Ni1 Ni21 151.22(11) . .
Ni5 Ni1 Ni21 115.58(11) . .
Ni12 Ni1 Ni21 67.99(9) . .
Ni8 Ni1 Ni21 92.91(10) . .
Ni3 Ni1 Ni21 144.21(11) . .
C1 Ni1 Ni20 51.3(6) . .
C3 Ni1 Ni20 95.3(5) . .
Ni6 Ni1 Ni20 151.80(12) . .
Ni5 Ni1 Ni20 68.12(9) . .
Ni12 Ni1 Ni20 114.87(11) . .
Ni8 Ni1 Ni20 144.49(12) . .
Ni3 Ni1 Ni20 93.59(9) . .
Ni21 Ni1 Ni20 56.91(8) . .
C1 Ni1 Ni18 50.4(6) . .
C3 Ni1 Ni18 107.6(5) . .
Ni6 Ni1 Ni18 125.22(11) . .
Ni5 Ni1 Ni18 116.63(10) . .
Ni12 Ni1 Ni18 64.68(9) . .
Ni8 Ni1 Ni18 124.85(11) . .
Ni3 Ni1 Ni18 87.53(9) . .
Ni21 Ni1 Ni18 61.21(9) . .
Ni20 Ni1 Ni18 60.11(8) . .
C1 Ni1 Ni19 108.3(6) . .
C3 Ni1 Ni19 49.8(5) . .
Ni6 Ni1 Ni19 122.13(11) . .
Ni5 Ni1 Ni19 65.29(9) . .
Ni12 Ni1 Ni19 117.64(11) . .
Ni8 Ni1 Ni19 88.71(9) . .
Ni3 Ni1 Ni19 126.22(11) . .
Ni21 Ni1 Ni19 60.63(9) . .
Ni20 Ni1 Ni19 61.34(8) . .
Ni18 Ni1 Ni19 112.64(11) . .
C1 Ni1 Ni2 126.6(6) . .
C3 Ni1 Ni2 70.5(5) . .
Ni6 Ni1 Ni2 62.81(8) . .
Ni5 Ni1 Ni2 58.10(8) . .
Ni12 Ni1 Ni2 121.05(10) . .
Ni8 Ni1 Ni2 60.64(8) . .
Ni3 Ni1 Ni2 94.86(10) . .
Ni21 Ni1 Ni2 113.69(11) . .
Ni20 Ni1 Ni2 111.40(10) . .
Ni18 Ni1 Ni2 171.37(11) . .
Ni19 Ni1 Ni2 59.42(8) . .
C37 Ni2 C34 92.5(8) . .
C37 Ni2 Ni5 48.1(6) . .
C34 Ni2 Ni5 140.4(6) . .
C37 Ni2 Ni14 139.4(6) . .
C34 Ni2 Ni14 48.3(5) . .
Ni5 Ni2 Ni14 170.13(12) . .
C37 Ni2 Ni8 161.1(6) . .
C34 Ni2 Ni8 103.1(6) . .
Ni5 Ni2 Ni8 114.96(11) . .
Ni14 Ni2 Ni8 58.54(8) . .
C37 Ni2 Ni19 77.7(6) . .
C34 Ni2 Ni19 108.0(6) . .
Ni5 Ni2 Ni19 65.44(9) . .
Ni14 Ni2 Ni19 119.38(12) . .
Ni8 Ni2 Ni19 87.31(10) . .
C37 Ni2 Ni1 104.5(6) . .
C34 Ni2 Ni1 155.5(6) . .
Ni5 Ni2 Ni1 57.73(8) . .
Ni14 Ni2 Ni1 115.94(11) . .
Ni8 Ni2 Ni1 57.46(8) . .
Ni19 Ni2 Ni1 60.11(8) . .
C37 Ni2 Ni6 120.5(6) . .
C34 Ni2 Ni6 129.2(6) . .
Ni5 Ni2 Ni6 83.27(9) . .
Ni14 Ni2 Ni6 86.86(9) . .
Ni8 Ni2 Ni6 56.30(8) . .
Ni19 Ni2 Ni6 115.63(10) . .
Ni1 Ni2 Ni6 55.60(8) . .
C37 Ni2 Ni17 106.4(6) . .
C34 Ni2 Ni17 79.1(6) . .
Ni5 Ni2 Ni17 111.81(11) . .
Ni14 Ni2 Ni17 62.12(9) . .
Ni8 Ni2 Ni17 87.15(9) . .
Ni19 Ni2 Ni17 171.87(11) . .
Ni1 Ni2 Ni17 111.80(10) . .
Ni6 Ni2 Ni17 56.25(8) . .
C37 Ni2 Ni7 67.5(6) . .
C34 Ni2 Ni7 116.5(6) . .
Ni5 Ni2 Ni7 58.02(9) . .
Ni14 Ni2 Ni7 116.11(11) . .
Ni8 Ni2 Ni7 113.21(10) . .
Ni19 Ni2 Ni7 123.39(10) . .
Ni1 Ni2 Ni7 86.65(9) . .
Ni6 Ni2 Ni7 56.94(8) . .
Ni17 Ni2 Ni7 54.05(8) . .
C37 Ni2 Ni27 118.0(6) . .
C34 Ni2 Ni27 73.5(6) . .
Ni5 Ni2 Ni27 117.65(11) . .
Ni14 Ni2 Ni27 66.52(9) . .
Ni8 Ni2 Ni27 58.32(8) . .
Ni19 Ni2 Ni27 52.87(8) . .
Ni1 Ni2 Ni27 82.97(9) . .
Ni6 Ni2 Ni27 114.02(10) . .
Ni17 Ni2 Ni27 127.91(10) . .
Ni7 Ni2 Ni27 169.22(11) . .
C2 Ni3 C1 147.2(7) . .
C2 Ni3 Cu1 105.8(5) . .
C1 Ni3 Cu1 101.4(6) . .
C2 Ni3 Ni6 48.2(5) . .
C1 Ni3 Ni6 103.6(5) . .
Cu1 Ni3 Ni6 153.98(13) . .
C2 Ni3 Ni1 105.3(5) . .
C1 Ni3 Ni1 46.8(6) . .
Cu1 Ni3 Ni1 148.03(12) . .
Ni6 Ni3 Ni1 57.67(8) . .
C2 Ni3 Ni5 116.8(5) . .
C1 Ni3 Ni5 67.1(5) . .
Cu1 Ni3 Ni5 112.83(10) . .
Ni6 Ni3 Ni5 83.82(9) . .
Ni1 Ni3 Ni5 57.67(8) . .
C2 Ni3 Ni9 79.9(5) . .
C1 Ni3 Ni9 71.7(5) . .
Cu1 Ni3 Ni9 116.51(11) . .
Ni6 Ni3 Ni9 65.79(8) . .
Ni1 Ni3 Ni9 62.38(8) . .
Ni5 Ni3 Ni9 120.03(11) . .
C2 Ni3 Ni24 54.7(5) . .
C1 Ni3 Ni24 119.2(5) . .
Cu1 Ni3 Ni24 72.63(9) . .
Ni6 Ni3 Ni24 88.83(9) . .
Ni1 Ni3 Ni24 121.37(11) . .
Ni5 Ni3 Ni24 171.46(11) . .
Ni9 Ni3 Ni24 60.08(9) . .
C2 Ni3 Ni16 162.6(5) . .
C1 Ni3 Ni16 49.2(5) . .
Cu1 Ni3 Ni16 65.91(9) . .
Ni6 Ni3 Ni16 138.27(11) . .
Ni1 Ni3 Ni16 85.91(10) . .
Ni5 Ni3 Ni16 57.83(8) . .
Ni9 Ni3 Ni16 117.43(11) . .
Ni24 Ni3 Ni16 130.45(10) . .
C2 Ni3 Ni28 46.9(5) . .
C1 Ni3 Ni28 165.0(5) . .
Cu1 Ni3 Ni28 63.92(9) . .
Ni6 Ni3 Ni28 91.36(10) . .
Ni1 Ni3 Ni28 147.56(11) . .
Ni5 Ni3 Ni28 114.39(11) . .
Ni9 Ni3 Ni28 116.59(10) . .
Ni24 Ni3 Ni28 61.28(9) . .
Ni16 Ni3 Ni28 117.73(11) . .
C2 Ni3 Ni25 131.8(5) . .
C1 Ni3 Ni25 48.8(6) . .
Cu1 Ni3 Ni25 63.81(9) . .
Ni6 Ni3 Ni25 131.14(11) . .
Ni1 Ni3 Ni25 89.64(10) . .
Ni5 Ni3 Ni25 109.93(10) . .
Ni9 Ni3 Ni25 66.97(9) . .
Ni24 Ni3 Ni25 78.24(9) . .
Ni16 Ni3 Ni25 60.00(8) . .
Ni28 Ni3 Ni25 120.79(11) . .
C2 Ni3 Ni13 102.6(5) . .
C1 Ni3 Ni13 105.5(5) . .
Cu1 Ni3 Ni13 64.51(9) . .
Ni6 Ni3 Ni13 114.66(10) . .
Ni1 Ni3 Ni13 115.16(10) . .
Ni5 Ni3 Ni13 57.48(8) . .
Ni9 Ni3 Ni13 177.03(12) . .
Ni24 Ni3 Ni13 122.65(11) . .
Ni16 Ni3 Ni13 60.13(9) . .
Ni28 Ni3 Ni13 66.38(9) . .
Ni25 Ni3 Ni13 111.88(10) . .
C25 Ni4 C23 95.6(7) . .
C25 Ni4 Ni11 125.9(6) . .
C23 Ni4 Ni11 50.1(5) . .
C25 Ni4 Ni10 53.1(6) . .
C23 Ni4 Ni10 131.5(5) . .
Ni11 Ni4 Ni10 177.48(12) . .
C25 Ni4 Ni12 114.0(6) . .
C23 Ni4 Ni12 107.8(5) . .
Ni11 Ni4 Ni12 59.58(9) . .
Ni10 Ni4 Ni12 118.32(11) . .
C25 Ni4 Ni8 166.4(6) . .
C23 Ni4 Ni8 97.9(5) . .
Ni11 Ni4 Ni8 62.82(9) . .
Ni10 Ni4 Ni8 117.69(11) . .
Ni12 Ni4 Ni8 59.21(8) . .
C25 Ni4 Ni6 111.5(6) . .
C23 Ni4 Ni6 141.9(5) . .
Ni11 Ni4 Ni6 120.62(11) . .
Ni10 Ni4 Ni6 59.74(9) . .
Ni12 Ni4 Ni6 85.75(9) . .
Ni8 Ni4 Ni6 58.00(8) . .
C25 Ni4 Ni22 134.1(6) . .
C23 Ni4 Ni22 53.3(5) . .
Ni11 Ni4 Ni22 63.02(9) . .
Ni10 Ni4 Ni22 119.44(12) . .
Ni12 Ni4 Ni22 107.89(11) . .
Ni8 Ni4 Ni22 57.82(8) . .
Ni6 Ni4 Ni22 88.85(10) . .
C25 Ni4 Ni15 90.6(6) . .
C23 Ni4 Ni15 95.5(5) . .
Ni11 Ni4 Ni15 127.24(11) . .
Ni10 Ni4 Ni15 55.24(8) . .
Ni12 Ni4 Ni15 143.42(11) . .
Ni8 Ni4 Ni15 90.50(10) . .
Ni6 Ni4 Ni15 59.37(8) . .
Ni22 Ni4 Ni15 64.24(9) . .
C25 Ni4 Ni9 76.8(6) . .
C23 Ni4 Ni9 153.3(5) . .
Ni11 Ni4 Ni9 114.22(11) . .
Ni10 Ni4 Ni9 63.52(8) . .
Ni12 Ni4 Ni9 55.19(8) . .
Ni8 Ni4 Ni9 89.99(9) . .
Ni6 Ni4 Ni9 62.76(8) . .
Ni22 Ni4 Ni9 146.11(11) . .
Ni15 Ni4 Ni9 110.02(10) . .
C37 Ni5 C12 103.7(8) . .
C37 Ni5 Ni1 112.5(6) . .
C12 Ni5 Ni1 141.0(5) . .
C37 Ni5 Ni2 49.9(6) . .
C12 Ni5 Ni2 153.6(5) . .
Ni1 Ni5 Ni2 64.17(9) . .
C37 Ni5 Ni16 156.2(6) . .
C12 Ni5 Ni16 52.6(5) . .
Ni1 Ni5 Ni16 90.18(10) . .
Ni2 Ni5 Ni16 153.80(12) . .
C37 Ni5 Ni13 106.0(6) . .
C12 Ni5 Ni13 53.9(6) . .
Ni1 Ni5 Ni13 124.26(11) . .
Ni2 Ni5 Ni13 125.71(12) . .
Ni16 Ni5 Ni13 63.46(9) . .
C37 Ni5 C1 156.5(7) . .
C12 Ni5 C1 98.7(7) . .
Ni1 Ni5 C1 44.0(4) . .
Ni2 Ni5 C1 107.5(4) . .
Ni16 Ni5 C1 46.4(4) . .
Ni13 Ni5 C1 93.0(4) . .
C37 Ni5 Ni7 73.3(7) . .
C12 Ni5 Ni7 109.1(6) . .
Ni1 Ni5 Ni7 94.95(10) . .
Ni2 Ni5 Ni7 66.70(9) . .
Ni16 Ni5 Ni7 113.25(11) . .
Ni13 Ni5 Ni7 59.35(9) . .
C1 Ni5 Ni7 106.1(5) . .
C37 Ni5 Ni3 134.9(6) . .
C12 Ni5 Ni3 102.4(5) . .
Ni1 Ni5 Ni3 61.16(9) . .
Ni2 Ni5 Ni3 98.61(10) . .
Ni16 Ni5 Ni3 61.87(8) . .
Ni13 Ni5 Ni3 63.10(9) . .
C1 Ni5 Ni3 43.9(5) . .
Ni7 Ni5 Ni3 63.53(9) . .
C37 Ni5 Ni19 74.6(6) . .
C12 Ni5 Ni19 120.0(6) . .
Ni1 Ni5 Ni19 59.99(8) . .
Ni2 Ni5 Ni19 59.41(9) . .
Ni16 Ni5 Ni19 113.61(11) . .
Ni13 Ni5 Ni19 173.92(12) . .
C1 Ni5 Ni19 88.0(4) . .
Ni7 Ni5 Ni19 126.05(10) . .
Ni3 Ni5 Ni19 120.94(11) . .
C37 Ni5 Ni20 128.7(7) . .
C12 Ni5 Ni20 88.3(6) . .
Ni1 Ni5 Ni20 58.11(8) . .
Ni2 Ni5 Ni20 108.35(11) . .
Ni16 Ni5 Ni20 57.06(8) . .
Ni13 Ni5 Ni20 120.52(10) . .
C1 Ni5 Ni20 44.3(5) . .
Ni7 Ni5 Ni20 148.89(11) . .
Ni3 Ni5 Ni20 88.10(9) . .
Ni19 Ni5 Ni20 56.86(8) . .
C2 Ni6 C4 144.9(7) . .
C2 Ni6 Ni1 105.8(5) . .
C4 Ni6 Ni1 108.9(5) . .
C2 Ni6 Ni8 163.5(5) . .
C4 Ni6 Ni8 50.2(5) . .
Ni1 Ni6 Ni8 61.05(9) . .
C2 Ni6 Ni17 102.4(5) . .
C4 Ni6 Ni17 53.0(5) . .
Ni1 Ni6 Ni17 124.21(11) . .
Ni8 Ni6 Ni17 93.68(10) . .
C2 Ni6 Ni10 56.6(4) . .
C4 Ni6 Ni10 105.6(4) . .
Ni1 Ni6 Ni10 123.77(11) . .
Ni8 Ni6 Ni10 120.46(11) . .
Ni17 Ni6 Ni10 111.98(11) . .
C2 Ni6 Ni3 45.1(4) . .
C4 Ni6 Ni3 165.1(4) . .
Ni1 Ni6 Ni3 61.29(8) . .
Ni8 Ni6 Ni3 122.25(11) . .
Ni17 Ni6 Ni3 121.25(11) . .
Ni10 Ni6 Ni3 89.36(9) . .
C2 Ni6 Ni4 113.1(4) . .
C4 Ni6 Ni4 70.2(4) . .
Ni1 Ni6 Ni4 92.75(10) . .
Ni8 Ni6 Ni4 60.80(8) . .
Ni17 Ni6 Ni4 118.43(10) . .
Ni10 Ni6 Ni4 59.70(9) . .
Ni3 Ni6 Ni4 119.53(11) . .
C2 Ni6 Ni7 63.6(4) . .
C4 Ni6 Ni7 108.7(5) . .
Ni1 Ni6 Ni7 94.25(10) . .
Ni8 Ni6 Ni7 124.27(11) . .
Ni17 Ni6 Ni7 58.14(8) . .
Ni10 Ni6 Ni7 114.79(11) . .
Ni3 Ni6 Ni7 63.18(8) . .
Ni4 Ni6 Ni7 172.87(12) . .
C2 Ni6 Ni15 96.0(4) . .
C4 Ni6 Ni15 52.9(4) . .
Ni1 Ni6 Ni15 152.12(12) . .
Ni8 Ni6 Ni15 93.96(10) . .
Ni17 Ni6 Ni15 65.39(9) . .
Ni10 Ni6 Ni15 56.19(8) . .
Ni3 Ni6 Ni15 140.55(12) . .
Ni4 Ni6 Ni15 62.36(9) . .
Ni7 Ni6 Ni15 111.11(11) . .
C2 Ni6 Ni2 124.1(4) . .
C4 Ni6 Ni2 70.8(4) . .
Ni1 Ni6 Ni2 61.58(8) . .
Ni8 Ni6 Ni2 60.60(8) . .
Ni17 Ni6 Ni2 62.69(9) . .
Ni10 Ni6 Ni2 174.61(12) . .
Ni3 Ni6 Ni2 94.27(9) . .
Ni4 Ni6 Ni2 121.30(11) . .
Ni7 Ni6 Ni2 63.71(8) . .
Ni15 Ni6 Ni2 118.98(10) . .
C2 Ni6 Ni23 45.5(5) . .
C4 Ni6 Ni23 99.9(5) . .
Ni1 Ni6 Ni23 146.75(11) . .
Ni8 Ni6 Ni23 150.10(11) . .
Ni17 Ni6 Ni23 62.51(9) . .
Ni10 Ni6 Ni23 60.50(9) . .
Ni3 Ni6 Ni23 86.96(9) . .
Ni4 Ni6 Ni23 112.83(10) . .
Ni7 Ni6 Ni23 60.17(8) . .
Ni15 Ni6 Ni23 60.69(8) . .
Ni2 Ni6 Ni23 115.66(10) . .
C13 Ni7 C33 89.6(9) . .
C13 Ni7 C2 111.4(8) . .
C33 Ni7 C2 129.8(8) . .
C13 Ni7 Ni17 134.6(6) . .
C33 Ni7 Ni17 48.6(7) . .
C2 Ni7 Ni17 89.8(4) . .
C13 Ni7 Ni13 48.6(6) . .
C33 Ni7 Ni13 132.8(7) . .
C2 Ni7 Ni13 90.9(4) . .
Ni17 Ni7 Ni13 175.83(14) . .
C13 Ni7 Ni5 100.7(6) . .
C33 Ni7 Ni5 124.2(7) . .
C2 Ni7 Ni5 97.1(4) . .
Ni17 Ni7 Ni5 116.52(12) . .
Ni13 Ni7 Ni5 59.32(9) . .
C13 Ni7 Ni6 155.7(7) . .
C33 Ni7 Ni6 108.2(7) . .
C2 Ni7 Ni6 44.5(4) . .
Ni17 Ni7 Ni6 59.65(8) . .
Ni13 Ni7 Ni6 118.55(11) . .
Ni5 Ni7 Ni6 83.14(10) . .
C13 Ni7 Ni3 103.7(6) . .
C33 Ni7 Ni3 166.0(7) . .
C2 Ni7 Ni3 41.0(4) . .
Ni17 Ni7 Ni3 117.35(11) . .
Ni13 Ni7 Ni3 61.17(8) . .
Ni5 Ni7 Ni3 58.27(8) . .
Ni6 Ni7 Ni3 57.76(8) . .
C13 Ni7 Ni23 102.5(7) . .
C33 Ni7 Ni23 86.9(7) . .
C2 Ni7 Ni23 45.1(4) . .
Ni17 Ni7 Ni23 64.22(9) . .
Ni13 Ni7 Ni23 118.85(11) . .
Ni5 Ni7 Ni23 141.00(11) . .
Ni6 Ni7 Ni23 63.36(9) . .
Ni3 Ni7 Ni23 85.88(9) . .
C13 Ni7 Ni2 141.6(7) . .
C33 Ni7 Ni2 83.3(7) . .
C2 Ni7 Ni2 101.9(4) . .
Ni17 Ni7 Ni2 61.52(9) . .
Ni13 Ni7 Ni2 114.33(11) . .
Ni5 Ni7 Ni2 55.28(8) . .
Ni6 Ni7 Ni2 59.36(8) . .
Ni3 Ni7 Ni2 88.72(10) . .
Ni23 Ni7 Ni2 114.68(10) . .
C13 Ni7 Ni28 69.3(7) . .
C33 Ni7 Ni28 126.1(7) . .
C2 Ni7 Ni28 42.2(4) . .
Ni17 Ni7 Ni28 117.32(11) . .
Ni13 Ni7 Ni28 65.57(9) . .
Ni5 Ni7 Ni28 108.58(10) . .
Ni6 Ni7 Ni28 86.65(9) . .
Ni3 Ni7 Ni28 57.02(8) . .
Ni23 Ni7 Ni28 53.33(8) . .
Ni2 Ni7 Ni28 142.18(11) . .
C3 Ni8 C4 143.1(7) . .
C3 Ni8 Ni6 106.3(5) . .
C4 Ni8 Ni6 50.7(5) . .
C3 Ni8 Ni22 160.7(5) . .
C4 Ni8 Ni22 51.9(4) . .
Ni6 Ni8 Ni22 93.08(10) . .
C3 Ni8 Cu2 95.7(5) . .
C4 Ni8 Cu2 103.9(5) . .
Ni6 Ni8 Cu2 154.57(12) . .
Ni22 Ni8 Cu2 65.37(9) . .
C3 Ni8 Ni1 48.8(5) . .
C4 Ni8 Ni1 107.6(5) . .
Ni6 Ni8 Ni1 59.20(8) . .
Ni22 Ni8 Ni1 149.69(12) . .
Cu2 Ni8 Ni1 144.44(12) . .
C3 Ni8 Ni14 111.3(5) . .
C4 Ni8 Ni14 51.4(5) . .
Ni6 Ni8 Ni14 91.47(10) . .
Ni22 Ni8 Ni14 66.62(9) . .
Cu2 Ni8 Ni14 68.22(9) . .
Ni1 Ni8 Ni14 121.44(11) . .
C3 Ni8 Ni12 70.1(5) . .
C4 Ni8 Ni12 127.5(5) . .
Ni6 Ni8 Ni12 88.12(10) . .
Ni22 Ni8 Ni12 112.04(10) . .
Cu2 Ni8 Ni12 111.80(11) . .
Ni1 Ni8 Ni12 59.43(8) . .
Ni14 Ni8 Ni12 178.58(12) . .
C3 Ni8 Ni4 128.5(5) . .
C4 Ni8 Ni4 70.6(5) . .
Ni6 Ni8 Ni4 61.20(9) . .
Ni22 Ni8 Ni4 61.74(9) . .
Cu2 Ni8 Ni4 114.13(10) . .
Ni1 Ni8 Ni4 91.90(9) . .
Ni14 Ni8 Ni4 118.34(11) . .
Ni12 Ni8 Ni4 60.29(8) . .
C3 Ni8 Ni2 71.1(5) . .
C4 Ni8 Ni2 72.4(4) . .
Ni6 Ni8 Ni2 63.10(8) . .
Ni22 Ni8 Ni2 119.03(11) . .
Cu2 Ni8 Ni2 114.27(10) . .
Ni1 Ni8 Ni2 61.90(8) . .
Ni14 Ni8 Ni2 59.61(8) . .
Ni12 Ni8 Ni2 121.30(10) . .
Ni4 Ni8 Ni2 124.19(11) . .
C3 Ni8 Ni26 48.3(5) . .
C4 Ni8 Ni26 165.8(5) . .
Ni6 Ni8 Ni26 142.52(11) . .
Ni22 Ni8 Ni26 114.98(11) . .
Cu2 Ni8 Ni26 62.69(9) . .
Ni1 Ni8 Ni26 86.62(9) . .
Ni14 Ni8 Ni26 121.58(11) . .
Ni12 Ni8 Ni26 59.25(9) . .
Ni4 Ni8 Ni26 109.46(11) . .
Ni2 Ni8 Ni26 116.30(10) . .
C3 Ni8 Ni11 106.8(6) . .
C4 Ni8 Ni11 109.8(4) . .
Ni6 Ni8 Ni11 119.01(11) . .
Ni22 Ni8 Ni11 62.64(9) . .
Cu2 Ni8 Ni11 64.46(8) . .
Ni1 Ni8 Ni11 117.74(11) . .
Ni14 Ni8 Ni11 120.82(10) . .
Ni12 Ni8 Ni11 58.31(8) . .
Ni4 Ni8 Ni11 58.01(8) . .
Ni2 Ni8 Ni11 177.55(12) . .
Ni26 Ni8 Ni11 61.31(9) . .
C16 Ni9 C24 91.3(8) . .
C16 Ni9 Ni12 140.6(5) . .
C24 Ni9 Ni12 49.7(6) . .
C16 Ni9 Ni3 99.9(5) . .
C24 Ni9 Ni3 161.2(6) . .
Ni12 Ni9 Ni3 116.54(10) . .
C16 Ni9 Ni24 50.1(5) . .
C24 Ni9 Ni24 136.7(6) . .
Ni12 Ni9 Ni24 165.25(12) . .
Ni3 Ni9 Ni24 60.22(8) . .
C16 Ni9 Ni18 104.8(5) . .
C24 Ni9 Ni18 75.3(6) . .
Ni12 Ni9 Ni18 64.90(9) . .
Ni3 Ni9 Ni18 87.19(9) . .
Ni24 Ni9 Ni18 127.04(10) . .
C16 Ni9 Ni1 151.6(5) . .
C24 Ni9 Ni1 105.4(6) . .
Ni12 Ni9 Ni1 58.08(8) . .
Ni3 Ni9 Ni1 58.62(8) . .
Ni24 Ni9 Ni1 117.83(10) . .
Ni18 Ni9 Ni1 59.42(8) . .
C16 Ni9 Ni4 123.0(5) . .
C24 Ni9 Ni4 73.5(6) . .
Ni12 Ni9 Ni4 57.83(8) . .
Ni3 Ni9 Ni4 111.69(10) . .
Ni24 Ni9 Ni4 108.78(10) . .
Ni18 Ni9 Ni4 122.33(11) . .
Ni1 Ni9 Ni4 84.25(8) . .
C16 Ni9 Ni6 132.8(5) . .
C24 Ni9 Ni6 124.1(6) . .
Ni12 Ni9 Ni6 82.65(9) . .
Ni3 Ni9 Ni6 56.83(8) . .
Ni24 Ni9 Ni6 84.12(9) . .
Ni18 Ni9 Ni6 113.21(10) . .
Ni1 Ni9 Ni6 53.86(7) . .
Ni4 Ni9 Ni6 54.97(7) . .
C16 Ni9 Ni10 85.5(5) . .
C24 Ni9 Ni10 112.5(6) . .
Ni12 Ni9 Ni10 111.74(10) . .
Ni3 Ni9 Ni10 83.54(9) . .
Ni24 Ni9 Ni10 54.53(8) . .
Ni18 Ni9 Ni10 167.20(11) . .
Ni1 Ni9 Ni10 108.00(10) . .
Ni4 Ni9 Ni10 54.25(8) . .
Ni6 Ni9 Ni10 54.14(7) . .
C16 Ni9 Ni25 69.3(5) . .
C24 Ni9 Ni25 113.9(6) . .
Ni12 Ni9 Ni25 117.36(11) . .
Ni3 Ni9 Ni25 57.65(8) . .
Ni24 Ni9 Ni25 74.11(9) . .
Ni18 Ni9 Ni25 52.95(8) . .
Ni1 Ni9 Ni25 82.89(8) . .
Ni4 Ni9 Ni25 166.54(10) . .
Ni6 Ni9 Ni25 113.37(9) . .
Ni10 Ni9 Ni25 126.92(11) . .
C15 Ni10 C30 96.8(9) . .
C15 Ni10 C25 94.8(9) . .
C30 Ni10 C25 92.4(9) . .
C15 Ni10 C2 100.4(8) . .
C30 Ni10 C2 120.7(8) . .
C25 Ni10 C2 141.1(7) . .
C15 Ni10 Ni15 144.7(7) . .
C30 Ni10 Ni15 48.6(6) . .
C25 Ni10 Ni15 93.5(5) . .
C2 Ni10 Ni15 94.3(4) . .
C15 Ni10 Ni24 54.2(6) . .
C30 Ni10 Ni24 141.8(7) . .
C25 Ni10 Ni24 112.3(5) . .
C2 Ni10 Ni24 54.1(4) . .
Ni15 Ni10 Ni24 148.36(12) . .
C15 Ni10 Ni4 138.7(7) . .
C30 Ni10 Ni4 97.8(7) . .
C25 Ni10 Ni4 46.2(5) . .
C2 Ni10 Ni4 104.8(4) . .
Ni15 Ni10 Ni4 65.08(9) . .
Ni24 Ni10 Ni4 120.38(12) . .
C15 Ni10 Ni6 145.2(6) . .
C30 Ni10 Ni6 110.0(6) . .
C25 Ni10 Ni6 105.6(5) . .
C2 Ni10 Ni6 46.9(4) . .
Ni15 Ni10 Ni6 62.97(9) . .
Ni24 Ni10 Ni6 91.59(10) . .
Ni4 Ni10 Ni6 60.56(9) . .
C15 Ni10 Ni23 104.5(7) . .
C30 Ni10 Ni23 74.2(7) . .
C25 Ni10 Ni23 157.5(5) . .
C2 Ni10 Ni23 46.6(4) . .
Ni15 Ni10 Ni23 64.07(9) . .
Ni24 Ni10 Ni23 88.64(10) . .
Ni4 Ni10 Ni23 116.65(11) . .
Ni6 Ni10 Ni23 64.09(9) . .
C15 Ni10 Ni9 98.2(7) . .
C30 Ni10 Ni9 160.0(7) . .
C25 Ni10 Ni9 73.3(5) . .
C2 Ni10 Ni9 69.1(4) . .
Ni15 Ni10 Ni9 117.04(11) . .
Ni24 Ni10 Ni9 58.15(8) . .
Ni4 Ni10 Ni9 62.23(8) . .
Ni6 Ni10 Ni9 62.54(8) . .
Ni23 Ni10 Ni9 114.29(10) . .
C22 Ni11 C23 98.4(9) . .
C22 Ni11 C20 95.0(9) . .
C23 Ni11 C20 137.0(8) . .
C22 Ni11 Ni12 142.6(8) . .
C23 Ni11 Ni12 109.5(5) . .
C20 Ni11 Ni12 47.6(5) . .
C22 Ni11 Ni4 148.0(7) . .
C23 Ni11 Ni4 50.7(5) . .
C20 Ni11 Ni4 103.5(5) . .
Ni12 Ni11 Ni4 60.73(9) . .
C22 Ni11 Ni8 144.4(8) . .
C23 Ni11 Ni8 95.4(5) . .
C20 Ni11 Ni8 96.9(5) . .
Ni12 Ni11 Ni8 58.36(8) . .
Ni4 Ni11 Ni8 59.17(8) . .
C22 Ni11 Ni22 110.7(8) . .
C23 Ni11 Ni22 51.7(5) . .
C20 Ni11 Ni22 152.1(5) . .
Ni12 Ni11 Ni22 106.19(10) . .
Ni4 Ni11 Ni22 59.65(9) . .
Ni8 Ni11 Ni22 55.73(8) . .
C22 Ni11 Ni26 103.2(7) . .
C23 Ni11 Ni26 154.7(5) . .
C20 Ni11 Ni26 54.0(5) . .
Ni12 Ni11 Ni26 58.55(8) . .
Ni4 Ni11 Ni26 108.79(10) . .
Ni8 Ni11 Ni26 59.34(8) . .
Ni22 Ni11 Ni26 107.43(10) . .
C22 Ni11 Cu2 89.5(8) . .
C23 Ni11 Cu2 108.9(5) . .
C20 Ni11 Cu2 111.9(5) . .
Ni12 Ni11 Cu2 104.02(10) . .
Ni4 Ni11 Cu2 106.97(11) . .
Ni8 Ni11 Cu2 55.00(8) . .
Ni22 Ni11 Cu2 59.49(8) . .
Ni26 Ni11 Cu2 58.89(8) . .
C20 Ni12 C24 99.5(8) . .
C20 Ni12 Ni9 148.8(6) . .
C24 Ni12 Ni9 49.7(6) . .
C20 Ni12 Ni1 145.8(6) . .
C24 Ni12 Ni1 111.8(6) . .
Ni9 Ni12 Ni1 64.69(9) . .
C20 Ni12 Ni11 52.7(5) . .
C24 Ni12 Ni11 109.5(6) . .
Ni9 Ni12 Ni11 125.98(12) . .
Ni1 Ni12 Ni11 123.45(11) . .
C20 Ni12 Ni8 105.3(5) . .
C24 Ni12 Ni8 137.2(6) . .
Ni9 Ni12 Ni8 98.00(11) . .
Ni1 Ni12 Ni8 60.13(8) . .
Ni11 Ni12 Ni8 63.33(8) . .
C20 Ni12 Ni4 107.2(6) . .
C24 Ni12 Ni4 79.2(6) . .
Ni9 Ni12 Ni4 66.98(9) . .
Ni1 Ni12 Ni4 92.45(10) . .
Ni11 Ni12 Ni4 59.69(9) . .
Ni8 Ni12 Ni4 60.50(8) . .
C20 Ni12 Ni26 57.9(6) . .
C24 Ni12 Ni26 156.3(6) . .
Ni9 Ni12 Ni26 153.32(12) . .
Ni1 Ni12 Ni26 88.97(10) . .
Ni11 Ni12 Ni26 64.21(9) . .
Ni8 Ni12 Ni26 62.81(9) . .
Ni4 Ni12 Ni26 112.54(10) . .
C20 Ni12 Ni18 121.1(5) . .
C24 Ni12 Ni18 72.5(6) . .
Ni9 Ni12 Ni18 60.22(8) . .
Ni1 Ni12 Ni18 59.82(8) . .
Ni11 Ni12 Ni18 173.45(13) . .
Ni8 Ni12 Ni18 119.72(10) . .
Ni4 Ni12 Ni18 126.77(11) . .
Ni26 Ni12 Ni18 111.34(10) . .
C20 Ni12 Ni21 92.9(6) . .
C24 Ni12 Ni21 126.3(6) . .
Ni9 Ni12 Ni21 108.90(10) . .
Ni1 Ni12 Ni21 57.68(8) . .
Ni11 Ni12 Ni21 119.18(11) . .
Ni8 Ni12 Ni21 87.01(9) . .
Ni4 Ni12 Ni21 145.02(11) . .
Ni26 Ni12 Ni21 54.99(8) . .
Ni18 Ni12 Ni21 56.71(8) . .
C7 Ni13 C13 97.0(9) . .
C7 Ni13 C12 99.3(8) . .
C13 Ni13 C12 126.3(8) . .
C7 Ni13 Ni5 148.1(7) . .
C13 Ni13 Ni5 102.7(6) . .
C12 Ni13 Ni5 48.8(5) . .
C7 Ni13 Ni7 145.4(7) . .
C13 Ni13 Ni7 48.9(6) . .
C12 Ni13 Ni7 106.2(5) . .
Ni5 Ni13 Ni7 61.33(9) . .
C7 Ni13 Ni16 104.0(7) . .
C13 Ni13 Ni16 159.0(6) . .
C12 Ni13 Ni16 49.2(5) . .
Ni5 Ni13 Ni16 58.02(9) . .
Ni7 Ni13 Ni16 110.36(11) . .
C7 Ni13 Ni3 137.8(8) . .
C13 Ni13 Ni3 105.5(6) . .
C12 Ni13 Ni3 95.5(5) . .
Ni5 Ni13 Ni3 59.41(8) . .
Ni7 Ni13 Ni3 62.87(8) . .
Ni16 Ni13 Ni3 58.93(8) . .
C7 Ni13 Cu1 83.9(8) . .
C13 Ni13 Cu1 122.9(7) . .
C12 Ni13 Cu1 109.5(5) . .
Ni5 Ni13 Cu1 105.42(11) . .
Ni7 Ni13 Cu1 108.43(10) . .
Ni16 Ni13 Cu1 61.61(9) . .
Ni3 Ni13 Cu1 53.89(8) . .
C7 Ni13 Ni28 103.1(7) . .
C13 Ni13 Ni28 67.4(7) . .
C12 Ni13 Ni28 152.0(5) . .
Ni5 Ni13 Ni28 107.59(10) . .
Ni7 Ni13 Ni28 62.27(8) . .
Ni16 Ni13 Ni28 108.19(10) . .
Ni3 Ni13 Ni28 56.44(8) . .
Cu1 Ni13 Ni28 57.09(8) . .
C27 Ni14 C34 98.6(8) . .
C27 Ni14 C4 138.9(7) . .
C34 Ni14 C4 118.2(7) . .
C27 Ni14 Ni8 136.6(6) . .
C34 Ni14 Ni8 108.5(5) . .
C4 Ni14 Ni8 49.4(5) . .
C27 Ni14 Ni2 147.9(6) . .
C34 Ni14 Ni2 50.7(5) . .
C4 Ni14 Ni2 72.9(4) . .
Ni8 Ni14 Ni2 61.84(8) . .
C27 Ni14 Ni29 88.3(6) . .
C34 Ni14 Ni29 125.5(6) . .
C4 Ni14 Ni29 56.4(4) . .
Ni8 Ni14 Ni29 101.82(10) . .
Ni2 Ni14 Ni29 116.11(11) . .
C27 Ni14 Ni17 129.8(7) . .
C34 Ni14 Ni17 80.0(6) . .
C4 Ni14 Ni17 49.2(4) . .
Ni8 Ni14 Ni17 88.70(9) . .
Ni2 Ni14 Ni17 61.81(9) . .
Ni29 Ni14 Ni17 56.22(8) . .
C27 Ni14 Ni22 98.7(6) . .
C34 Ni14 Ni22 162.6(6) . .
C4 Ni14 Ni22 46.6(4) . .
Ni8 Ni14 Ni22 56.19(8) . .
Ni2 Ni14 Ni22 111.85(10) . .
Ni29 Ni14 Ni22 57.40(9) . .
Ni17 Ni14 Ni22 90.65(10) . .
C27 Ni14 Cu2 81.4(6) . .
C34 Ni14 Cu2 122.9(6) . .
C4 Ni14 Cu2 92.1(5) . .
Ni8 Ni14 Cu2 55.48(8) . .
Ni2 Ni14 Cu2 106.00(10) . .
Ni29 Ni14 Cu2 111.57(10) . .
Ni17 Ni14 Cu2 140.88(11) . .
Ni22 Ni14 Cu2 57.87(8) . .
C27 Ni14 Ni27 102.6(7) . .
C34 Ni14 Ni27 71.7(6) . .
C4 Ni14 Ni27 105.6(5) . .
Ni8 Ni14 Ni27 57.60(8) . .
Ni2 Ni14 Ni27 62.30(8) . .
Ni29 Ni14 Ni27 158.47(11) . .
Ni17 Ni14 Ni27 123.45(10) . .
Ni22 Ni14 Ni27 102.15(10) . .
Cu2 Ni14 Ni27 53.23(8) . .
C30 Ni15 C28 93.9(8) . .
C30 Ni15 C4 158.6(8) . .
C28 Ni15 C4 106.6(7) . .
C30 Ni15 Ni10 53.5(6) . .
C28 Ni15 Ni10 146.0(6) . .
C4 Ni15 Ni10 105.1(4) . .
C30 Ni15 Ni29 143.8(6) . .
C28 Ni15 Ni29 52.3(6) . .
C4 Ni15 Ni29 57.6(4) . .
Ni10 Ni15 Ni29 161.70(13) . .
C30 Ni15 Ni6 112.7(6) . .
C28 Ni15 Ni6 153.1(6) . .
C4 Ni15 Ni6 47.8(4) . .
Ni10 Ni15 Ni6 60.84(9) . .
Ni29 Ni15 Ni6 100.86(11) . .
C30 Ni15 Ni4 97.1(7) . .
C28 Ni15 Ni4 124.9(6) . .
C4 Ni15 Ni4 66.0(4) . .
Ni10 Ni15 Ni4 59.68(9) . .
Ni29 Ni15 Ni4 112.30(12) . .
Ni6 Ni15 Ni4 58.27(8) . .
C30 Ni15 Ni23 75.3(7) . .
C28 Ni15 Ni23 123.6(6) . .
C4 Ni15 Ni23 97.9(4) . .
Ni10 Ni15 Ni23 62.77(9) . .
Ni29 Ni15 Ni23 110.51(11) . .
Ni6 Ni15 Ni23 63.01(8) . .
Ni4 Ni15 Ni23 111.39(10) . .
C30 Ni15 Ni17 134.7(8) . .
C28 Ni15 Ni17 102.2(6) . .
C4 Ni15 Ni17 47.8(4) . .
Ni10 Ni15 Ni17 108.08(10) . .
Ni29 Ni15 Ni17 56.64(8) . .
Ni6 Ni15 Ni17 56.14(8) . .
Ni4 Ni15 Ni17 107.10(10) . .
Ni23 Ni15 Ni17 60.44(8) . .
C30 Ni15 Ni22 136.5(8) . .
C28 Ni15 Ni22 79.4(6) . .
C4 Ni15 Ni22 45.4(4) . .
Ni10 Ni15 Ni22 116.05(12) . .
Ni29 Ni15 Ni22 57.90(9) . .
Ni6 Ni15 Ni22 83.86(9) . .
Ni4 Ni15 Ni22 56.41(8) . .
Ni23 Ni15 Ni22 143.11(11) . .
Ni17 Ni15 Ni22 88.40(9) . .
C6 Ni16 C1 138.5(9) . .
C6 Ni16 C12 104.8(8) . .
C1 Ni16 C12 116.6(7) . .
C6 Ni16 Ni5 153.9(7) . .
C1 Ni16 Ni5 67.6(6) . .
C12 Ni16 Ni5 49.3(5) . .
C6 Ni16 C11 89.5(8) . .
C1 Ni16 C11 90.9(7) . .
C12 Ni16 C11 85.3(7) . .
Ni5 Ni16 C11 91.6(4) . .
C6 Ni16 Ni20 125.2(7) . .
C1 Ni16 Ni20 51.5(6) . .
C12 Ni16 Ni20 94.4(5) . .
Ni5 Ni16 Ni20 68.28(9) . .
C11 Ni16 Ni20 40.9(4) . .
C6 Ni16 Ni3 132.0(7) . .
C1 Ni16 Ni3 46.6(6) . .
C12 Ni16 Ni3 98.5(5) . .
Ni5 Ni16 Ni3 60.31(8) . .
C11 Ni16 Ni3 134.3(4) . .
Ni20 Ni16 Ni3 93.44(10) . .
C6 Ni16 Ni25 91.8(7) . .
C1 Ni16 Ni25 49.0(5) . .
C12 Ni16 Ni25 159.2(5) . .
Ni5 Ni16 Ni25 112.67(10) . .
C11 Ni16 Ni25 107.7(5) . .
Ni20 Ni16 Ni25 85.91(10) . .
Ni3 Ni16 Ni25 60.74(8) . .
C6 Ni16 Ni13 104.3(7) . .
C1 Ni16 Ni13 103.9(6) . .
C12 Ni16 Ni13 51.0(6) . .
Ni5 Ni16 Ni13 58.51(9) . .
C11 Ni16 Ni13 136.1(5) . .
Ni20 Ni16 Ni13 126.79(11) . .
Ni3 Ni16 Ni13 60.94(8) . .
Ni25 Ni16 Ni13 113.20(11) . .
C6 Ni16 Cu1 78.3(7) . .
C1 Ni16 Cu1 89.7(6) . .
C12 Ni16 Cu1 110.5(6) . .
Ni5 Ni16 Cu1 105.18(11) . .
C11 Ni16 Cu1 162.0(4) . .
Ni20 Ni16 Cu1 140.72(11) . .
Ni3 Ni16 Cu1 54.19(8) . .
Ni25 Ni16 Cu1 60.11(9) . .
Ni13 Ni16 Cu1 60.83(9) . .
C31 Ni17 C33 94.7(9) . .
C31 Ni17 C4 107.8(7) . .
C33 Ni17 C4 153.3(8) . .
C31 Ni17 Ni7 143.2(6) . .
C33 Ni17 Ni7 49.8(7) . .
C4 Ni17 Ni7 109.0(4) . .
C31 Ni17 Ni29 51.5(6) . .
C33 Ni17 Ni29 146.1(7) . .
C4 Ni17 Ni29 57.5(4) . .
Ni7 Ni17 Ni29 163.36(12) . .
C31 Ni17 Ni6 152.3(6) . .
C33 Ni17 Ni6 112.0(7) . .
C4 Ni17 Ni6 49.1(4) . .
Ni7 Ni17 Ni6 62.22(9) . .
Ni29 Ni17 Ni6 101.85(11) . .
C31 Ni17 Ni2 131.3(7) . .
C33 Ni17 Ni2 86.0(7) . .
C4 Ni17 Ni2 68.5(4) . .
Ni7 Ni17 Ni2 64.43(9) . .
Ni29 Ni17 Ni2 113.59(11) . .
Ni6 Ni17 Ni2 61.06(8) . .
C31 Ni17 Ni14 85.1(7) . .
C33 Ni17 Ni14 123.7(7) . .
C4 Ni17 Ni14 47.2(4) . .
Ni7 Ni17 Ni14 120.45(12) . .
Ni29 Ni17 Ni14 59.34(9) . .
Ni6 Ni17 Ni14 86.13(10) . .
Ni2 Ni17 Ni14 56.07(8) . .
C31 Ni17 Ni23 113.7(7) . .
C33 Ni17 Ni23 85.7(7) . .
C4 Ni17 Ni23 97.7(5) . .
Ni7 Ni17 Ni23 61.56(9) . .
Ni29 Ni17 Ni23 108.19(11) . .
Ni6 Ni17 Ni23 63.20(9) . .
Ni2 Ni17 Ni23 114.88(10) . .
Ni14 Ni17 Ni23 144.80(11) . .
C31 Ni17 Ni15 95.5(6) . .
C33 Ni17 Ni15 144.3(7) . .
C4 Ni17 Ni15 49.1(4) . .
Ni7 Ni17 Ni15 108.82(10) . .
Ni29 Ni17 Ni15 55.54(8) . .
Ni6 Ni17 Ni15 58.47(8) . .
Ni2 Ni17 Ni15 111.76(10) . .
Ni14 Ni17 Ni15 91.16(10) . .
Ni23 Ni17 Ni15 58.92(8) . .
C17 Ni18 C10 92.7(9) . .
C17 Ni18 C1 164.1(9) . .
C10 Ni18 C1 99.2(8) . .
C17 Ni18 Ni25 141.7(7) . .
C10 Ni18 Ni25 49.1(6) . .
C1 Ni18 Ni25 51.6(5) . .
C17 Ni18 Ni20 114.8(8) . .
C10 Ni18 Ni20 114.5(6) . .
C1 Ni18 Ni20 50.3(5) . .
Ni25 Ni18 Ni20 88.25(10) . .
C17 Ni18 Ni1 125.4(7) . .
C10 Ni18 Ni1 141.2(6) . .
C1 Ni18 Ni1 45.4(5) . .
Ni25 Ni18 Ni1 92.35(10) . .
Ni20 Ni18 Ni1 59.61(8) . .
C17 Ni18 Ni9 120.8(7) . .
C10 Ni18 Ni9 95.3(6) . .
C1 Ni18 Ni9 68.8(5) . .
Ni25 Ni18 Ni9 68.78(9) . .
Ni20 Ni18 Ni9 114.31(11) . .
Ni1 Ni18 Ni9 60.94(8) . .
C17 Ni18 Ni21 73.7(7) . .
C10 Ni18 Ni21 154.2(6) . .
C1 Ni18 Ni21 91.2(5) . .
Ni25 Ni18 Ni21 141.55(12) . .
Ni20 Ni18 Ni21 56.07(8) . .
Ni1 Ni18 Ni21 58.99(9) . .
Ni9 Ni18 Ni21 110.41(10) . .
C17 Ni18 Ni12 80.8(7) . .
C10 Ni18 Ni12 136.9(6) . .
C1 Ni18 Ni12 97.3(5) . .
Ni25 Ni18 Ni12 123.12(12) . .
Ni20 Ni18 Ni12 106.76(10) . .
Ni1 Ni18 Ni12 55.50(8) . .
Ni9 Ni18 Ni12 54.88(8) . .
Ni21 Ni18 Ni12 63.75(8) . .
C36 Ni19 C35 91.9(9) . .
C36 Ni19 C3 162.3(8) . .
C35 Ni19 C3 99.9(8) . .
C36 Ni19 Ni27 142.7(7) . .
C35 Ni19 Ni27 50.7(6) . .
C3 Ni19 Ni27 50.7(5) . .
C36 Ni19 Ni2 122.3(7) . .
C35 Ni19 Ni2 96.5(6) . .
C3 Ni19 Ni2 69.8(5) . .
Ni27 Ni19 Ni2 69.58(9) . .
C36 Ni19 Ni1 124.9(7) . .
C35 Ni19 Ni1 142.6(6) . .
C3 Ni19 Ni1 46.4(5) . .
Ni27 Ni19 Ni1 92.20(10) . .
Ni2 Ni19 Ni1 60.47(8) . .
C36 Ni19 Ni21 113.8(7) . .
C35 Ni19 Ni21 115.2(7) . .
C3 Ni19 Ni21 49.0(5) . .
Ni27 Ni19 Ni21 87.08(10) . .
Ni2 Ni19 Ni21 113.38(11) . .
Ni1 Ni19 Ni21 59.22(9) . .
C36 Ni19 Ni20 72.9(7) . .
C35 Ni19 Ni20 153.2(6) . .
C3 Ni19 Ni20 91.0(5) . .
Ni27 Ni19 Ni20 140.43(12) . .
Ni2 Ni19 Ni20 110.29(11) . .
Ni1 Ni19 Ni20 58.95(8) . .
Ni21 Ni19 Ni20 55.74(8) . .
C36 Ni19 Ni5 81.5(7) . .
C35 Ni19 Ni5 137.6(7) . .
C3 Ni19 Ni5 98.1(5) . .
Ni27 Ni19 Ni5 123.99(12) . .
Ni2 Ni19 Ni5 55.15(8) . .
Ni1 Ni19 Ni5 54.72(8) . .
Ni21 Ni19 Ni5 105.59(10) . .
Ni20 Ni19 Ni5 63.33(8) . .
C11 Ni20 C18 98.3(10) . .
C11 Ni20 C1 114.3(8) . .
C18 Ni20 C1 134.6(9) . .
C11 Ni20 Ni21 147.1(7) . .
C18 Ni20 Ni21 49.3(7) . .
C1 Ni20 Ni21 96.1(5) . .
C11 Ni20 Ni16 67.4(7) . .
C18 Ni20 Ni16 158.2(8) . .
C1 Ni20 Ni16 49.2(5) . .
Ni21 Ni20 Ni16 144.89(12) . .
C11 Ni20 Ni1 150.8(7) . .
C18 Ni20 Ni1 110.7(7) . .
C1 Ni20 Ni1 45.7(5) . .
Ni21 Ni20 Ni1 61.46(9) . .
Ni16 Ni20 Ni1 85.78(10) . .
C11 Ni20 Ni18 128.5(6) . .
C18 Ni20 Ni18 85.4(8) . .
C1 Ni20 Ni18 49.8(5) . .
Ni21 Ni20 Ni18 62.80(9) . .
Ni16 Ni20 Ni18 91.07(10) . .
Ni1 Ni20 Ni18 60.28(8) . .
C11 Ni20 Ni19 120.0(6) . .
C18 Ni20 Ni19 87.0(8) . .
C1 Ni20 Ni19 101.6(5) . .
Ni21 Ni20 Ni19 61.52(9) . .
Ni16 Ni20 Ni19 114.17(11) . .
Ni1 Ni20 Ni19 59.71(8) . .
Ni18 Ni20 Ni19 111.41(10) . .
C11 Ni20 Ni5 99.2(7) . .
C18 Ni20 Ni5 146.8(8) . .
C1 Ni20 Ni5 59.6(5) . .
Ni21 Ni20 Ni5 107.25(10) . .
Ni16 Ni20 Ni5 54.67(8) . .
Ni1 Ni20 Ni5 53.77(8) . .
Ni18 Ni20 Ni5 105.00(10) . .
Ni19 Ni20 Ni5 59.81(8) . .
C19 Ni21 C18 102.5(10) . .
C19 Ni21 C3 109.5(8) . .
C18 Ni21 C3 136.6(9) . .
C19 Ni21 Ni20 151.5(7) . .
C18 Ni21 Ni20 49.2(8) . .
C3 Ni21 Ni20 96.8(5) . .
C19 Ni21 Ni26 60.9(6) . .
C18 Ni21 Ni26 158.3(8) . .
C3 Ni21 Ni26 50.6(5) . .
Ni20 Ni21 Ni26 147.01(13) . .
C19 Ni21 Ni1 146.3(7) . .
C18 Ni21 Ni1 110.8(8) . .
C3 Ni21 Ni1 46.9(5) . .
Ni20 Ni21 Ni1 61.63(9) . .
Ni26 Ni21 Ni1 87.82(10) . .
C19 Ni21 Ni19 128.1(8) . .
C18 Ni21 Ni19 87.9(8) . .
C3 Ni21 Ni19 49.2(5) . .
Ni20 Ni21 Ni19 62.75(9) . .
Ni26 Ni21 Ni19 92.29(10) . .
Ni1 Ni21 Ni19 60.15(9) . .
C19 Ni21 Ni18 120.4(8) . .
C18 Ni21 Ni18 84.2(8) . .
C3 Ni21 Ni18 103.3(5) . .
Ni20 Ni21 Ni18 61.13(9) . .
Ni26 Ni21 Ni18 115.74(11) . .
Ni1 Ni21 Ni18 59.80(9) . .
Ni19 Ni21 Ni18 111.06(11) . .
C19 Ni21 Ni12 95.0(7) . .
C18 Ni21 Ni12 143.7(8) . .
C3 Ni21 Ni12 61.9(5) . .
Ni20 Ni21 Ni12 107.35(11) . .
Ni26 Ni21 Ni12 56.59(8) . .
Ni1 Ni21 Ni12 54.33(8) . .
Ni19 Ni21 Ni12 105.94(10) . .
Ni18 Ni21 Ni12 59.54(8) . .
C26 Ni22 C4 145.8(8) . .
C26 Ni22 C23 95.1(7) . .
C4 Ni22 C23 117.5(6) . .
C26 Ni22 Ni8 141.3(6) . .
C4 Ni22 Ni8 49.9(4) . .
C23 Ni22 Ni8 96.5(5) . .
C26 Ni22 Ni29 92.6(7) . .
C4 Ni22 Ni29 56.8(5) . .
C23 Ni22 Ni29 137.4(5) . .
Ni8 Ni22 Ni29 103.20(11) . .
C26 Ni22 Ni4 143.6(6) . .
C4 Ni22 Ni4 69.1(5) . .
C23 Ni22 Ni4 48.7(4) . .
Ni8 Ni22 Ni4 60.45(8) . .
Ni29 Ni22 Ni4 111.88(11) . .
C26 Ni22 Ni11 102.7(7) . .
C4 Ni22 Ni11 107.1(5) . .
C23 Ni22 Ni11 46.8(5) . .
Ni8 Ni22 Ni11 61.63(8) . .
Ni29 Ni22 Ni11 163.95(11) . .
Ni4 Ni22 Ni11 57.33(8) . .
C26 Ni22 Cu2 83.9(6) . .
C4 Ni22 Cu2 95.9(4) . .
C23 Ni22 Cu2 106.2(5) . .
Ni8 Ni22 Cu2 57.40(8) . .
Ni29 Ni22 Cu2 116.24(11) . .
Ni4 Ni22 Cu2 106.81(10) . .
Ni11 Ni22 Cu2 61.58(9) . .
C26 Ni22 Ni14 106.3(6) . .
C4 Ni22 Ni14 46.7(5) . .
C23 Ni22 Ni14 153.7(5) . .
Ni8 Ni22 Ni14 57.20(8) . .
Ni29 Ni22 Ni14 58.11(9) . .
Ni4 Ni22 Ni14 109.40(10) . .
Ni11 Ni22 Ni14 111.90(10) . .
Cu2 Ni22 Ni14 62.20(8) . .
C26 Ni22 Ni15 128.0(7) . .
C4 Ni22 Ni15 48.7(4) . .
C23 Ni22 Ni15 88.9(5) . .
Ni8 Ni22 Ni15 89.10(9) . .
Ni29 Ni22 Ni15 54.53(9) . .
Ni4 Ni22 Ni15 59.34(8) . .
Ni11 Ni22 Ni15 116.65(10) . .
Cu2 Ni22 Ni15 143.99(11) . .
Ni14 Ni22 Ni15 89.77(9) . .
C32 Ni23 C14 94.7(9) . .
C32 Ni23 C2 167.0(8) . .
C14 Ni23 C2 98.3(8) . .
C32 Ni23 Ni28 143.1(6) . .
C14 Ni23 Ni28 49.5(7) . .
C2 Ni23 Ni28 49.6(4) . .
C32 Ni23 Ni10 119.5(7) . .
C14 Ni23 Ni10 119.6(8) . .
C2 Ni23 Ni10 53.1(4) . .
Ni28 Ni23 Ni10 90.60(10) . .
C32 Ni23 Ni7 118.1(7) . .
C14 Ni23 Ni7 95.8(7) . .
C2 Ni23 Ni7 60.6(4) . .
Ni28 Ni23 Ni7 65.75(9) . .
Ni10 Ni23 Ni7 106.88(11) . .
C32 Ni23 Ni15 77.2(6) . .
C14 Ni23 Ni15 159.9(7) . .
C2 Ni23 Ni15 90.5(4) . .
Ni28 Ni23 Ni15 139.42(12) . .
Ni10 Ni23 Ni15 53.16(8) . .
Ni7 Ni23 Ni15 104.30(10) . .
C32 Ni23 Ni17 77.6(7) . .
C14 Ni23 Ni17 136.2(8) . .
C2 Ni23 Ni17 92.8(5) . .
Ni28 Ni23 Ni17 119.72(11) . .
Ni10 Ni23 Ni17 100.92(10) . .
Ni7 Ni23 Ni17 54.21(8) . .
Ni15 Ni23 Ni17 60.64(8) . .
C32 Ni23 Ni6 124.1(6) . .
C14 Ni23 Ni6 139.0(7) . .
C2 Ni23 Ni6 43.4(5) . .
Ni28 Ni23 Ni6 89.72(10) . .
Ni10 Ni23 Ni6 55.42(8) . .
Ni7 Ni23 Ni6 56.47(8) . .
Ni15 Ni23 Ni6 56.30(8) . .
Ni17 Ni23 Ni6 54.29(8) . .
C8 Ni24 C16 102.1(8) . .
C8 Ni24 C15 96.1(9) . .
C16 Ni24 C15 92.6(8) . .
C8 Ni24 C2 133.2(8) . .
C16 Ni24 C2 121.6(7) . .
C15 Ni24 C2 97.4(7) . .
C8 Ni24 Ni10 142.7(6) . .
C16 Ni24 Ni10 93.3(5) . .
C15 Ni24 Ni10 48.9(6) . .
C2 Ni24 Ni10 55.9(4) . .
C8 Ni24 Ni9 144.6(7) . .
C16 Ni24 Ni9 47.2(5) . .
C15 Ni24 Ni9 101.7(6) . .
C2 Ni24 Ni9 74.5(4) . .
Ni10 Ni24 Ni9 67.32(9) . .
C8 Ni24 Ni3 120.7(6) . .
C16 Ni24 Ni3 97.1(5) . .
C15 Ni24 Ni3 138.5(6) . .
C2 Ni24 Ni3 44.0(4) . .
Ni10 Ni24 Ni3 90.20(10) . .
Ni9 Ni24 Ni3 59.70(8) . .
C8 Ni24 Ni28 87.5(6) . .
C16 Ni24 Ni28 156.9(5) . .
C15 Ni24 Ni28 107.3(7) . .
C2 Ni24 Ni28 45.7(4) . .
Ni10 Ni24 Ni28 91.28(10) . .
Ni9 Ni24 Ni28 115.28(10) . .
Ni3 Ni24 Ni28 60.23(9) . .
C8 Ni24 Cu1 69.3(6) . .
C16 Ni24 Cu1 106.9(5) . .
C15 Ni24 Cu1 157.5(7) . .
C2 Ni24 Cu1 82.0(4) . .
Ni10 Ni24 Cu1 137.69(11) . .
Ni9 Ni24 Cu1 99.83(10) . .
Ni3 Ni24 Cu1 51.40(7) . .
Ni28 Ni24 Cu1 56.64(8) . .
C5 Ni25 C10 95.2(10) . .
C5 Ni25 C1 160.3(9) . .
C10 Ni25 C1 101.8(8) . .
C5 Ni25 Ni18 145.6(8) . .
C10 Ni25 Ni18 50.5(6) . .
C1 Ni25 Ni18 52.9(5) . .
C5 Ni25 Ni16 113.0(8) . .
C10 Ni25 Ni16 125.0(6) . .
C1 Ni25 Ni16 48.4(5) . .
Ni18 Ni25 Ni16 93.33(10) . .
C5 Ni25 Ni3 122.9(8) . .
C10 Ni25 Ni3 137.9(6) . .
C1 Ni25 Ni3 45.8(6) . .
Ni18 Ni25 Ni3 89.15(10) . .
Ni16 Ni25 Ni3 59.26(8) . .
C5 Ni25 Cu1 71.7(8) . .
C10 Ni25 Cu1 166.9(6) . .
C1 Ni25 Cu1 90.9(6) . .
Ni18 Ni25 Cu1 142.50(11) . .
Ni16 Ni25 Cu1 62.22(9) . .
Ni3 Ni25 Cu1 54.43(8) . .
C5 Ni25 Ni9 127.3(8) . .
C10 Ni25 Ni9 88.5(6) . .
C1 Ni25 Ni9 63.6(5) . .
Ni18 Ni25 Ni9 58.28(8) . .
Ni16 Ni25 Ni9 106.97(9) . .
Ni3 Ni25 Ni9 55.38(7) . .
Cu1 Ni25 Ni9 99.86(10) . .
C21 Ni26 C3 146.5(9) . .
C21 Ni26 C20 98.2(9) . .
C3 Ni26 C20 114.3(7) . .
C21 Ni26 C19 95.0(9) . .
C3 Ni26 C19 94.5(8) . .
C20 Ni26 C19 87.2(8) . .
C21 Ni26 Ni21 136.6(7) . .
C3 Ni26 Ni21 51.5(5) . .
C20 Ni26 Ni21 95.0(4) . .
C19 Ni26 Ni21 44.6(6) . .
C21 Ni26 Ni12 142.7(7) . .
C3 Ni26 Ni12 68.5(5) . .
C20 Ni26 Ni12 45.9(5) . .
C19 Ni26 Ni12 93.2(6) . .
Ni21 Ni26 Ni12 68.43(9) . .
C21 Ni26 Ni27 99.0(8) . .
C3 Ni26 Ni27 47.7(5) . .
C20 Ni26 Ni27 153.5(5) . .
C19 Ni26 Ni27 111.0(6) . .
Ni21 Ni26 Ni27 86.07(10) . .
Ni12 Ni26 Ni27 111.74(11) . .
C21 Ni26 Ni8 128.4(7) . .
C3 Ni26 Ni8 46.4(5) . .
C20 Ni26 Ni8 92.3(5) . .
C19 Ni26 Ni8 136.1(6) . .
Ni21 Ni26 Ni8 91.84(10) . .
Ni12 Ni26 Ni8 57.95(8) . .
Ni27 Ni26 Ni8 61.18(9) . .
C21 Ni26 Cu2 73.0(7) . .
C3 Ni26 Cu2 88.7(5) . .
C20 Ni26 Cu2 108.2(5) . .
C19 Ni26 Cu2 161.4(6) . .
Ni21 Ni26 Cu2 139.83(12) . .
Ni12 Ni26 Cu2 104.95(11) . .
Ni27 Ni26 Cu2 58.74(8) . .
Ni8 Ni26 Cu2 55.80(8) . .
C21 Ni26 Ni11 92.6(7) . .
C3 Ni26 Ni11 103.1(5) . .
C20 Ni26 Ni11 47.7(5) . .
C19 Ni26 Ni11 134.9(6) . .
Ni21 Ni26 Ni11 125.65(11) . .
Ni12 Ni26 Ni11 57.24(8) . .
Ni27 Ni26 Ni11 111.50(11) . .
Ni8 Ni26 Ni11 59.35(8) . .
Cu2 Ni26 Ni11 61.38(8) . .
C38 Ni27 C35 95.8(9) . .
C38 Ni27 C3 154.1(9) . .
C35 Ni27 C3 102.4(8) . .
C38 Ni27 Ni19 146.8(6) . .
C35 Ni27 Ni19 51.3(6) . .
C3 Ni27 Ni19 52.8(5) . .
C38 Ni27 Cu2 69.8(6) . .
C35 Ni27 Cu2 165.6(6) . .
C3 Ni27 Cu2 91.3(5) . .
Ni19 Ni27 Cu2 143.06(12) . .
C38 Ni27 Ni26 105.7(7) . .
C35 Ni27 Ni26 125.4(7) . .
C3 Ni27 Ni26 48.5(5) . .
Ni19 Ni27 Ni26 93.46(10) . .
Cu2 Ni27 Ni26 61.44(9) . .
C38 Ni27 Ni8 124.6(6) . .
C35 Ni27 Ni8 137.8(6) . .
C3 Ni27 Ni8 45.6(5) . .
Ni19 Ni27 Ni8 88.40(10) . .
Cu2 Ni27 Ni8 56.13(8) . .
Ni26 Ni27 Ni8 59.65(8) . .
C38 Ni27 Ni2 135.8(7) . .
C35 Ni27 Ni2 88.1(7) . .
C3 Ni27 Ni2 63.9(5) . .
Ni19 Ni27 Ni2 57.56(9) . .
Cu2 Ni27 Ni2 102.06(10) . .
Ni26 Ni27 Ni2 107.46(10) . .
Ni8 Ni27 Ni2 55.41(8) . .
C38 Ni27 Ni14 91.9(7) . .
C35 Ni27 Ni14 122.8(7) . .
C3 Ni27 Ni14 93.6(5) . .
Ni19 Ni27 Ni14 108.74(11) . .
Cu2 Ni27 Ni14 59.70(8) . .
Ni26 Ni27 Ni14 106.21(10) . .
Ni8 Ni27 Ni14 52.21(7) . .
Ni2 Ni27 Ni14 51.18(7) . .
C9 Ni28 C14 94.6(9) . .
C9 Ni28 C2 162.7(8) . .
C14 Ni28 C2 101.0(8) . .
C9 Ni28 Ni23 144.6(7) . .
C14 Ni28 Ni23 50.2(7) . .
C2 Ni28 Ni23 51.8(5) . .
C9 Ni28 Ni3 122.7(7) . .
C14 Ni28 Ni3 141.8(7) . .
C2 Ni28 Ni3 43.6(4) . .
Ni23 Ni28 Ni3 91.96(10) . .
C9 Ni28 Ni24 113.4(7) . .
C14 Ni28 Ni24 116.9(7) . .
C2 Ni28 Ni24 52.6(4) . .
Ni23 Ni28 Ni24 89.32(10) . .
Ni3 Ni28 Ni24 58.49(8) . .
C9 Ni28 Cu1 69.8(7) . .
C14 Ni28 Cu1 163.6(7) . .
C2 Ni28 Cu1 94.0(5) . .
Ni23 Ni28 Cu1 145.60(12) . .
Ni3 Ni28 Cu1 54.52(8) . .
Ni24 Ni28 Cu1 67.65(9) . .
C9 Ni28 Ni7 128.6(7) . .
C14 Ni28 Ni7 92.5(7) . .
C2 Ni28 Ni7 58.5(4) . .
Ni23 Ni28 Ni7 60.92(8) . .
Ni3 Ni28 Ni7 59.25(8) . .
Ni24 Ni28 Ni7 108.12(10) . .
Cu1 Ni28 Ni7 101.05(10) . .
C9 Ni28 Ni13 84.4(7) . .
C14 Ni28 Ni13 127.0(8) . .
C2 Ni28 Ni13 91.9(4) . .
Ni23 Ni28 Ni13 113.05(10) . .
Ni3 Ni28 Ni13 57.17(8) . .
Ni24 Ni28 Ni13 111.67(11) . .
Cu1 Ni28 Ni13 58.27(8) . .
Ni7 Ni28 Ni13 52.17(7) . .
C29 Ni29 C31 99.8(10) . .
C29 Ni29 C28 95.8(10) . .
C31 Ni29 C28 115.5(9) . .
C29 Ni29 C4 150.5(9) . .
C31 Ni29 C4 97.3(7) . .
C28 Ni29 C4 98.2(7) . .
C29 Ni29 Ni15 143.2(8) . .
C31 Ni29 Ni15 102.2(6) . .
C28 Ni29 Ni15 48.0(6) . .
C4 Ni29 Ni15 53.1(4) . .
C29 Ni29 Ni17 144.7(8) . .
C31 Ni29 Ni17 46.8(6) . .
C28 Ni29 Ni17 108.5(5) . .
C4 Ni29 Ni17 51.5(4) . .
Ni15 Ni29 Ni17 67.82(9) . .
C29 Ni29 Ni22 107.9(8) . .
C31 Ni29 Ni22 144.6(6) . .
C28 Ni29 Ni22 83.6(6) . .
C4 Ni29 Ni22 48.7(4) . .
Ni15 Ni29 Ni22 67.57(9) . .
Ni17 Ni29 Ni22 100.12(10) . .
C29 Ni29 Ni14 109.0(8) . .
C31 Ni29 Ni14 86.1(6) . .
C28 Ni29 Ni14 144.1(6) . .
C4 Ni29 Ni14 48.5(4) . .
Ni15 Ni29 Ni14 101.59(11) . .
Ni17 Ni29 Ni14 64.44(9) . .
Ni22 Ni29 Ni14 64.50(9) . .
N1 Cu1 Ni3 177.1(5) . .
N1 Cu1 Ni28 121.1(5) . .
Ni3 Cu1 Ni28 61.56(9) . .
N1 Cu1 Ni25 116.3(5) . .
Ni3 Cu1 Ni25 61.75(9) . .
Ni28 Cu1 Ni25 116.93(10) . .
N1 Cu1 Ni13 118.2(5) . .
Ni3 Cu1 Ni13 61.59(8) . .
Ni28 Cu1 Ni13 64.64(8) . .
Ni25 Cu1 Ni13 108.24(10) . .
N1 Cu1 Ni16 117.4(5) . .
Ni3 Cu1 Ni16 59.90(8) . .
Ni28 Cu1 Ni16 111.06(10) . .
Ni25 Cu1 Ni16 57.66(8) . .
Ni13 Cu1 Ni16 57.56(8) . .
N1 Cu1 Ni24 125.9(5) . .
Ni3 Cu1 Ni24 55.98(8) . .
Ni28 Cu1 Ni24 55.71(8) . .
Ni25 Cu1 Ni24 70.96(8) . .
Ni13 Cu1 Ni24 107.41(9) . .
Ni16 Cu1 Ni24 110.71(9) . .
N2 Cu2 Ni8 166.7(4) . .
N2 Cu2 Ni27 125.9(4) . .
Ni8 Cu2 Ni27 63.61(8) . .
N2 Cu2 Ni26 130.1(5) . .
Ni8 Cu2 Ni26 61.51(9) . .
Ni27 Cu2 Ni26 59.82(8) . .
N2 Cu2 Ni22 109.9(4) . .
Ni8 Cu2 Ni22 57.23(8) . .
Ni27 Cu2 Ni22 115.22(11) . .
Ni26 Cu2 Ni22 107.65(10) . .
N2 Cu2 Ni11 117.3(4) . .
Ni8 Cu2 Ni11 60.53(8) . .
Ni27 Cu2 Ni11 110.99(10) . .
Ni26 Cu2 Ni11 59.73(8) . .
Ni22 Cu2 Ni11 58.93(8) . .
N2 Cu2 Ni14 116.3(4) . .
Ni8 Cu2 Ni14 56.30(8) . .
Ni27 Cu2 Ni14 67.07(9) . .
Ni26 Cu2 Ni14 110.51(10) . .
Ni22 Cu2 Ni14 59.93(8) . .
Ni11 Cu2 Ni14 107.96(10) . .
Ni1 C1 Ni3 85.5(8) . .
Ni1 C1 Ni16 132.0(10) . .
Ni3 C1 Ni16 84.2(7) . .
Ni1 C1 Ni25 142.9(10) . .
Ni3 C1 Ni25 85.3(8) . .
Ni16 C1 Ni25 82.6(7) . .
Ni1 C1 Ni18 84.2(7) . .
Ni3 C1 Ni18 131.5(9) . .
Ni16 C1 Ni18 134.8(10) . .
Ni25 C1 Ni18 75.5(7) . .
Ni1 C1 Ni20 83.1(7) . .
Ni3 C1 Ni20 145.1(10) . .
Ni16 C1 Ni20 79.3(7) . .
Ni25 C1 Ni20 122.2(10) . .
Ni18 C1 Ni20 79.9(7) . .
Ni1 C1 Ni5 66.4(6) . .
Ni3 C1 Ni5 69.1(6) . .
Ni16 C1 Ni5 66.0(5) . .
Ni25 C1 Ni5 140.6(9) . .
Ni18 C1 Ni5 143.8(9) . .
Ni20 C1 Ni5 76.1(6) . .
Ni3 C2 Ni6 86.6(7) . .
Ni3 C2 Ni28 89.5(6) . .
Ni6 C2 Ni28 151.2(8) . .
Ni3 C2 Ni23 150.6(8) . .
Ni6 C2 Ni23 91.1(6) . .
Ni28 C2 Ni23 78.6(6) . .
Ni3 C2 Ni24 81.4(6) . .
Ni6 C2 Ni24 125.7(8) . .
Ni28 C2 Ni24 81.7(6) . .
Ni23 C2 Ni24 122.5(7) . .
Ni3 C2 Ni10 127.3(8) . .
Ni6 C2 Ni10 76.6(5) . .
Ni28 C2 Ni10 126.8(8) . .
Ni23 C2 Ni10 80.2(5) . .
Ni24 C2 Ni10 70.0(4) . .
Ni3 C2 Ni7 77.1(5) . .
Ni6 C2 Ni7 72.0(5) . .
Ni28 C2 Ni7 79.3(5) . .
Ni23 C2 Ni7 74.3(5) . .
Ni24 C2 Ni7 151.3(7) . .
Ni10 C2 Ni7 138.7(7) . .
Ni1 C3 Ni8 82.0(7) . .
Ni1 C3 Ni27 142.3(10) . .
Ni8 C3 Ni27 87.6(7) . .
Ni1 C3 Ni26 130.8(9) . .
Ni8 C3 Ni26 85.3(7) . .
Ni27 C3 Ni26 83.8(7) . .
Ni1 C3 Ni21 82.9(7) . .
Ni8 C3 Ni21 141.0(10) . .
Ni27 C3 Ni21 124.5(9) . .
Ni26 C3 Ni21 77.9(7) . .
Ni1 C3 Ni19 83.7(7) . .
Ni8 C3 Ni19 131.6(10) . .
Ni27 C3 Ni19 76.4(6) . .
Ni26 C3 Ni19 136.2(9) . .
Ni21 C3 Ni19 81.8(6) . .
Ni8 C4 Ni6 79.1(6) . .
Ni8 C4 Ni22 78.2(6) . .
Ni6 C4 Ni22 131.7(8) . .
Ni8 C4 Ni14 79.2(6) . .
Ni6 C4 Ni14 129.5(7) . .
Ni22 C4 Ni14 86.7(6) . .
Ni8 C4 Ni17 131.5(7) . .
Ni6 C4 Ni17 77.9(5) . .
Ni22 C4 Ni17 145.5(9) . .
Ni14 C4 Ni17 83.5(6) . .
Ni8 C4 Ni15 132.8(8) . .
Ni6 C4 Ni15 79.3(6) . .
Ni22 C4 Ni15 85.9(5) . .
Ni14 C4 Ni15 144.3(8) . .
Ni17 C4 Ni15 83.1(6) . .
Ni8 C4 Ni29 143.2(8) . .
Ni6 C4 Ni29 137.7(8) . .
Ni22 C4 Ni29 74.5(5) . .
Ni14 C4 Ni29 75.1(5) . .
Ni17 C4 Ni29 71.0(5) . .
Ni15 C4 Ni29 69.3(5) . .
O5 C5 Ni25 172(2) . .
O6 C6 Ni16 175.9(19) . .
O7 C7 Ni13 178(2) . .
O8 C8 Ni24 172.6(19) . .
O9 C9 Ni28 168.5(19) . .
O10 C10 Ni25 142.1(16) . .
O10 C10 Ni18 137.5(16) . .
Ni25 C10 Ni18 80.4(8) . .
O11 C11 Ni20 165.4(18) . .
O11 C11 Ni16 122.4(15) . .
Ni20 C11 Ni16 71.7(7) . .
O12 C12 Ni5 136.1(14) . .
O12 C12 Ni16 134.0(14) . .
Ni5 C12 Ni16 78.1(6) . .
O12 C12 Ni13 129.1(14) . .
Ni5 C12 Ni13 77.3(6) . .
Ni16 C12 Ni13 79.8(6) . .
O13 C13 Ni13 137.4(15) . .
O13 C13 Ni7 139.8(16) . .
Ni13 C13 Ni7 82.5(9) . .
O14 C14 Ni28 139.9(17) . .
O14 C14 Ni23 139.1(18) . .
Ni28 C14 Ni23 80.3(9) . .
O15 C15 Ni10 148.6(18) . .
O15 C15 Ni24 134.5(16) . .
Ni10 C15 Ni24 76.9(8) . .
O16 C16 Ni9 141.3(14) . .
O16 C16 Ni24 135.1(14) . .
Ni9 C16 Ni24 82.7(7) . .
O17 C17 Ni18 175(2) . .
O18 C18 Ni20 140(2) . .
O18 C18 Ni21 138(2) . .
Ni20 C18 Ni21 81.5(10) . .
O19 C19 Ni21 158.3(18) . .
O19 C19 Ni26 127.1(17) . .
Ni21 C19 Ni26 74.5(8) . .
O20 C20 Ni12 140.0(14) . .
O20 C20 Ni11 130.2(13) . .
Ni12 C20 Ni11 79.7(7) . .
O20 C20 Ni26 129.1(16) . .
Ni12 C20 Ni26 76.2(7) . .
Ni11 C20 Ni26 78.3(6) . .
O21 C21 Ni26 175(2) . .
O22 C22 Ni11 177(2) . .
O23 C23 Ni11 138.1(14) . .
O23 C23 Ni4 132.3(14) . .
Ni11 C23 Ni4 79.3(6) . .
O23 C23 Ni22 125.9(14) . .
Ni11 C23 Ni22 81.5(6) . .
Ni4 C23 Ni22 78.0(6) . .
O24 C24 Ni9 140.0(16) . .
O24 C24 Ni12 139.2(15) . .
Ni9 C24 Ni12 80.7(8) . .
O25 C25 Ni4 147.5(16) . .
O25 C25 Ni10 131.5(15) . .
Ni4 C25 Ni10 80.7(7) . .
O26 C26 Ni22 175.3(16) . .
O27 C27 Ni14 173.6(16) . .
O28 C28 Ni15 143.0(15) . .
O28 C28 Ni29 136.9(15) . .
Ni15 C28 Ni29 79.7(8) . .
O29 C29 Ni29 176(3) . .
O30 C30 Ni15 150.3(17) . .
O30 C30 Ni10 131.6(16) . .
Ni15 C30 Ni10 77.9(8) . .
O31 C31 Ni17 145.2(15) . .
O31 C31 Ni29 133.0(14) . .
Ni17 C31 Ni29 81.7(8) . .
O32 C32 Ni23 171.1(18) . .
O33 C33 Ni17 142.7(18) . .
O33 C33 Ni7 134.4(17) . .
Ni17 C33 Ni7 81.6(9) . .
O34 C34 Ni14 142.5(15) . .
O34 C34 Ni2 136.2(15) . .
Ni14 C34 Ni2 81.0(7) . .
O35 C35 Ni27 142.4(18) . .
O35 C35 Ni19 139.4(17) . .
Ni27 C35 Ni19 78.0(8) . .
O36 C36 Ni19 172.3(19) . .
O37 C37 Ni5 138.9(15) . .
O37 C37 Ni2 139.1(15) . .
Ni5 C37 Ni2 82.0(8) . .
O38 C38 Ni27 171.0(18) . .
C101 N1 Cu1 175.6(19) . .
N1 C101 C102 178(3) . .
C101 C102 H10A 109.5 . .
C101 C102 H10B 109.5 . .
H10A C102 H10B 109.5 . .
C101 C102 H10C 109.5 . .
H10A C102 H10C 109.5 . .
H10B C102 H10C 109.5 . .
C201 N2 Cu2 161.9(16) . .
N2 C201 C202 172(2) . .
C201 C202 H20A 109.5 . .
C201 C202 H20B 109.5 . .
H20A C202 H20B 109.5 . .
C201 C202 H20C 109.5 . .
H20A C202 H20C 109.5 . .
H20B C202 H20C 109.5 . .
O302 Ni32 O302 180.00(19) . 2_665
O302 Ni32 O301 91.9(6) . 2_665
O302 Ni32 O301 88.1(6) 2_665 2_665
O302 Ni32 O301 88.1(6) . .
O302 Ni32 O301 91.9(6) 2_665 .
O301 Ni32 O301 180.0(9) 2_665 .
O302 Ni32 O303 88.2(6) . .
O302 Ni32 O303 91.8(6) 2_665 .
O301 Ni32 O303 91.7(6) 2_665 .
O301 Ni32 O303 88.3(6) . .
O302 Ni32 O303 91.8(6) . 2_665
O302 Ni32 O303 88.2(6) 2_665 2_665
O301 Ni32 O303 88.3(6) 2_665 2_665
O301 Ni32 O303 91.7(6) . 2_665
O303 Ni32 O303 180.0(8) . 2_665
C302 O301 Ni32 147.0(12) . .
C302 C301 H30A 109.5 . .
C302 C301 H30B 109.5 . .
H30A C301 H30B 109.5 . .
C302 C301 H30C 109.5 . .
H30A C301 H30C 109.5 . .
H30B C301 H30C 109.5 . .
O301 C302 C303 122.1(14) . .
O301 C302 C301 122.0(14) . .
C303 C302 C301 113.9(13) . .
C302 C303 H30D 109.5 . .
C302 C303 H30E 109.5 . .
H30D C303 H30E 109.5 . .
C302 C303 H30F 109.5 . .
H30D C303 H30F 109.5 . .
H30E C303 H30F 109.5 . .
C322 O302 Ni32 139.2(12) . .
C322 C321 H32A 109.5 . .
C322 C321 H32B 109.5 . .
H32A C321 H32B 109.5 . .
C322 C321 H32C 109.5 . .
H32A C321 H32C 109.5 . .
H32B C321 H32C 109.5 . .
O302 C322 C321 122.8(14) . .
O302 C322 C323 122.6(14) . .
C321 C322 C323 114.5(13) . .
C322 C323 H32D 109.5 . .
C322 C323 H32E 109.5 . .
H32D C323 H32E 109.5 . .
C322 C323 H32F 109.5 . .
H32D C323 H32F 109.5 . .
H32E C323 H32F 109.5 . .
C332 O303 Ni32 142.0(12) . .
C332 C331 H33A 109.5 . .
C332 C331 H33B 109.5 . .
H33A C331 H33B 109.5 . .
C332 C331 H33C 109.5 . .
H33A C331 H33C 109.5 . .
H33B C331 H33C 109.5 . .
O303 C332 C333 120.7(13) . .
O303 C332 C331 122.6(14) . .
C333 C332 C331 116.7(13) . .
C332 C333 H33D 109.5 . .
C332 C333 H33E 109.5 . .
H33D C333 H33E 109.5 . .
C332 C333 H33F 109.5 . .
H33D C333 H33F 109.5 . .
H33E C333 H33F 109.5 . .
O401 Ni33 O401 180.000(3) 2_566 .
O401 Ni33 O4A2 92.7(16) 2_566 .
O401 Ni33 O4A2 87.3(16) . .
O401 Ni33 O4A2 87.3(16) 2_566 2_566
O401 Ni33 O4A2 92.7(16) . 2_566
O4A2 Ni33 O4A2 180(3) . 2_566
O401 Ni33 O402 80.1(14) 2_566 .
O401 Ni33 O402 99.9(14) . .
O4A2 Ni33 O402 25.1(14) . .
O4A2 Ni33 O402 154.9(14) 2_566 .
O401 Ni33 O402 99.9(14) 2_566 2_566
O401 Ni33 O402 80.1(14) . 2_566
O4A2 Ni33 O402 154.9(14) . 2_566
O4A2 Ni33 O402 25.1(14) 2_566 2_566
O402 Ni33 O402 180(3) . 2_566
O401 Ni33 O403 87.0(11) 2_566 .
O401 Ni33 O403 93.0(11) . .
O4A2 Ni33 O403 104.4(18) . .
O4A2 Ni33 O403 75.6(18) 2_566 .
O402 Ni33 O403 82.1(15) . .
O402 Ni33 O403 97.9(15) 2_566 .
O401 Ni33 O403 93.0(11) 2_566 2_566
O401 Ni33 O403 87.0(11) . 2_566
O4A2 Ni33 O403 75.6(18) . 2_566
O4A2 Ni33 O403 104.4(18) 2_566 2_566
O402 Ni33 O403 97.9(15) . 2_566
O402 Ni33 O403 82.1(15) 2_566 2_566
O403 Ni33 O403 180.0(17) . 2_566
C402 O401 Ni33 142.2(18) . .
C402 C401 H40A 109.5 . .
C402 C401 H40B 109.5 . .
H40A C401 H40B 109.5 . .
C402 C401 H40C 109.5 . .
H40A C401 H40C 109.5 . .
H40B C401 H40C 109.5 . .
O401 C402 C403 121.0(19) . .
O401 C402 C401 122(2) . .
C403 C402 C401 110.9(17) . .
C402 C403 H40D 109.5 . .
C402 C403 H40E 109.5 . .
H40D C403 H40E 109.5 . .
C402 C403 H40F 109.5 . .
H40D C403 H40F 109.5 . .
H40E C403 H40F 109.5 . .
C422 O402 Ni33 167(5) . .
C422 C421 H42A 109.5 . .
C422 C421 H42B 109.5 . .
H42A C421 H42B 109.5 . .
C422 C421 H42C 109.5 . .
H42A C421 H42C 109.5 . .
H42B C421 H42C 109.5 . .
O402 C422 C421 134(2) . .
O402 C422 C423 124(2) . .
C421 C422 C423 102.0(17) . .
C422 C423 H42D 109.5 . .
C422 C423 H42E 109.5 . .
H42D C423 H42E 109.5 . .
C422 C423 H42F 109.5 . .
H42D C423 H42F 109.5 . .
H42E C423 H42F 109.5 . .
C4A2 O4A2 Ni33 133(3) . .
C4A2 C4A1 H4A1 109.5 . .
C4A2 C4A1 H4A2 109.5 . .
H4A1 C4A1 H4A2 109.5 . .
C4A2 C4A1 H4A3 109.5 . .
H4A1 C4A1 H4A3 109.5 . .
H4A2 C4A1 H4A3 109.5 . .
O4A2 C4A2 C4A3 121(2) . .
O4A2 C4A2 C4A1 127(3) . .
C4A3 C4A2 C4A1 108(2) . .
C4A2 C4A3 H4A4 109.5 . .
C4A2 C4A3 H4A5 109.5 . .
H4A4 C4A3 H4A5 109.5 . .
C4A2 C4A3 H4A6 109.5 . .
H4A4 C4A3 H4A6 109.5 . .
H4A5 C4A3 H4A6 109.5 . .
C432 O403 Ni33 148(3) . .
C432 C431 H43A 109.5 . .
C432 C431 H43B 109.5 . .
H43A C431 H43B 109.5 . .
C432 C431 H43C 109.5 . .
H43A C431 H43C 109.5 . .
H43B C431 H43C 109.5 . .
O403 C432 C431 130(2) . .
O403 C432 C433 129(2) . .
C431 C432 C433 98.8(16) . .
C432 C433 H43D 109.5 . .
C432 C433 H43E 109.5 . .
H43D C433 H43E 109.5 . .
C432 C433 H43F 109.5 . .
H43D C433 H43F 109.5 . .
H43E C433 H43F 109.5 . .
C502 C501 H50A 109.5 . .
C502 C501 H50B 109.5 . .
H50A C501 H50B 109.5 . .
C502 C501 H50C 109.5 . .
H50A C501 H50C 109.5 . .
H50B C501 H50C 109.5 . .
O501 C502 C503 121.8(18) . .
O501 C502 C501 123.3(19) . .
C503 C502 C501 114(2) . .
C502 C503 H50D 109.5 . .
C502 C503 H50E 109.5 . .
H50D C503 H50E 109.5 . .
C502 C503 H50F 109.5 . .
H50D C503 H50F 109.5 . .
H50E C503 H50F 109.5 . .
C602 C601 H60A 109.5 . .
C602 C601 H60B 109.5 . .
H60A C601 H60B 109.5 . .
C602 C601 H60C 109.5 . .
H60A C601 H60C 109.5 . .
H60B C601 H60C 109.5 . .
O601 C602 C601 124(2) . .
O601 C602 C603 122(2) . .
C601 C602 C603 114(2) . .
C602 C603 H60D 109.5 . .
C602 C603 H60E 109.5 . .
H60D C603 H60E 109.5 . .
C602 C603 H60F 109.5 . .
H60D C603 H60F 109.5 . .
H60E C603 H60F 109.5 . .
C612 C611 H61A 109.5 . .
C612 C611 H61B 109.5 . .
H61A C611 H61B 109.5 . .
C612 C611 H61C 109.5 . .
H61A C611 H61C 109.5 . .
H61B C611 H61C 109.5 . .
O611 C612 C611 124(2) . .
O611 C612 C613 122(2) . .
C611 C612 C613 114(3) . .
C612 C613 H61D 109.5 . .
C612 C613 H61E 109.5 . .
H61D C613 H61E 109.5 . .
C612 C613 H61F 109.5 . .
H61D C613 H61F 109.5 . .
H61E C613 H61F 109.5 . .

loop_
_geom_bond_atom_site_label_1
_geom_bond_atom_site_label_2
_geom_bond_distance
_geom_bond_site_symmetry_2
Ni1 C1 1.842(18) .
Ni1 C3 1.879(17) .
Ni1 Ni6 2.426(3) .
Ni1 Ni5 2.430(3) .
Ni1 Ni12 2.454(3) .
Ni1 Ni8 2.472(3) .
Ni1 Ni3 2.519(3) .
Ni1 Ni21 2.553(3) .
Ni1 Ni20 2.557(3) .
Ni1 Ni18 2.574(3) .
Ni1 Ni19 2.577(3) .
Ni1 Ni2 2.586(3) .
Ni2 C37 1.885(19) .
Ni2 C34 1.960(18) .
Ni2 Ni5 2.439(3) .
Ni2 Ni14 2.500(3) .
Ni2 Ni8 2.555(3) .
Ni2 Ni19 2.559(3) .
Ni2 Ni6 2.616(3) .
Ni2 Ni17 2.656(3) .
Ni2 Ni7 2.726(3) .
Ni2 Ni27 2.842(3) .
Ni3 C2 1.784(15) .
Ni3 C1 1.87(2) .
Ni3 Cu1 2.397(3) .
Ni3 Ni6 2.513(3) .
Ni3 Ni5 2.519(3) .
Ni3 Ni9 2.528(3) .
Ni3 Ni24 2.542(3) .
Ni3 Ni16 2.557(3) .
Ni3 Ni28 2.588(3) .
Ni3 Ni25 2.596(3) .
Ni3 Ni13 2.609(3) .
Ni4 C25 1.829(18) .
Ni4 C23 1.953(16) .
Ni4 Ni11 2.481(3) .
Ni4 Ni10 2.500(3) .
Ni4 Ni12 2.507(3) .
Ni4 Ni8 2.512(3) .
Ni4 Ni6 2.521(3) .
Ni4 Ni22 2.543(3) .
Ni4 Ni15 2.626(3) .
Ni4 Ni9 2.725(3) .
Ni5 C37 1.835(19) .
Ni5 C12 1.903(16) .
Ni5 Ni16 2.454(3) .
Ni5 Ni13 2.467(3) .
Ni5 C1 2.483(18) .
Ni5 Ni7 2.517(3) .
Ni5 Ni19 2.704(3) .
Ni5 Ni20 2.795(3) .
Ni6 C2 1.877(15) .
Ni6 C4 1.922(16) .
Ni6 Ni8 2.440(3) .
Ni6 Ni17 2.485(3) .
Ni6 Ni10 2.501(3) .
Ni6 Ni7 2.548(3) .
Ni6 Ni15 2.551(3) .
Ni6 Ni23 2.732(3) .
Ni7 C13 1.876(19) .
Ni7 C33 1.89(2) .
Ni7 C2 2.399(14) .
Ni7 Ni17 2.446(3) .
Ni7 Ni13 2.468(3) .
Ni7 Ni23 2.651(3) .
Ni7 Ni28 2.766(3) .
Ni8 C3 1.890(17) .
Ni8 C4 1.911(15) .
Ni8 Ni22 2.444(3) .
Ni8 Cu2 2.448(3) .
Ni8 Ni14 2.472(3) .
Ni8 Ni12 2.479(3) .
Ni8 Ni26 2.602(3) .
Ni8 Ni11 2.602(3) .
Ni9 C16 1.877(17) .
Ni9 C24 1.878(19) .
Ni9 Ni12 2.431(3) .
Ni9 Ni24 2.538(3) .
Ni9 Ni18 2.580(3) .
Ni9 Ni10 2.757(3) .
Ni9 Ni25 2.828(3) .
Ni10 C15 1.88(2) .
Ni10 C30 1.957(19) .
Ni10 C25 2.026(19) .
Ni10 C2 2.146(14) .
Ni10 Ni15 2.379(3) .
Ni10 Ni24 2.434(3) .
Ni10 Ni23 2.644(3) .
Ni11 C22 1.785(19) .
Ni11 C23 1.936(18) .
Ni11 C20 2.003(18) .
Ni11 Ni12 2.478(3) .
Ni11 Ni22 2.626(3) .
Ni11 Ni26 2.653(3) .
Ni11 Cu2 2.697(3) .
Ni12 C20 1.859(19) .
Ni12 C24 1.878(19) .
Ni12 Ni26 2.514(3) .
Ni12 Ni18 2.692(3) .
Ni12 Ni21 2.801(3) .
Ni13 C7 1.73(2) .
Ni13 C13 1.87(2) .
Ni13 C12 2.044(19) .
Ni13 Ni16 2.589(3) .
Ni13 Cu1 2.678(3) .
Ni13 Ni28 2.845(3) .
Ni14 C27 1.763(17) .
Ni14 C34 1.890(19) .
Ni14 C4 1.968(16) .
Ni14 Ni29 2.540(3) .
Ni14 Ni17 2.664(3) .
Ni14 Ni22 2.700(3) .
Ni14 Cu2 2.759(3) .
Ni14 Ni27 2.943(3) .
Ni15 C30 1.82(2) .
Ni15 C28 1.83(2) .
Ni15 C4 2.072(15) .
Ni15 Ni29 2.423(3) .
Ni15 Ni23 2.674(3) .
Ni15 Ni17 2.721(3) .
Ni15 Ni22 2.750(3) .
Ni16 C6 1.747(19) .
Ni16 C1 1.945(17) .
Ni16 C12 1.992(17) .
Ni16 C11 2.46(2) .
Ni16 Ni20 2.525(3) .
Ni16 Ni25 2.577(3) .
Ni16 Cu1 2.698(3) .
Ni17 C31 1.809(19) .
Ni17 C33 1.86(2) .
Ni17 C4 2.029(15) .
Ni17 Ni29 2.454(3) .
Ni17 Ni23 2.715(3) .
Ni18 C17 1.77(2) .
Ni18 C10 1.896(19) .
Ni18 C1 1.994(18) .
Ni18 Ni25 2.421(3) .
Ni18 Ni20 2.570(3) .
Ni18 Ni21 2.610(3) .
Ni19 C36 1.75(2) .
Ni19 C35 1.93(2) .
Ni19 C3 1.981(17) .
Ni19 Ni27 2.417(3) .
Ni19 Ni21 2.589(3) .
Ni19 Ni20 2.619(3) .
Ni20 C11 1.742(18) .
Ni20 C18 1.86(2) .
Ni20 C1 2.010(19) .
Ni20 Ni21 2.435(3) .
Ni21 C19 1.80(2) .
Ni21 C18 1.86(2) .
Ni21 C3 1.974(17) .
Ni21 Ni26 2.467(3) .
Ni22 C26 1.776(17) .
Ni22 C4 1.964(15) .
Ni22 C23 2.084(17) .
Ni22 Ni29 2.520(3) .
Ni22 Cu2 2.642(3) .
Ni23 C32 1.79(2) .
Ni23 C14 1.90(2) .
Ni23 C2 1.950(15) .
Ni23 Ni28 2.433(3) .
Ni24 C8 1.78(2) .
Ni24 C16 1.962(17) .
Ni24 C15 2.03(2) .
Ni24 C2 2.098(15) .
Ni24 Ni28 2.615(3) .
Ni24 Cu1 2.927(3) .
Ni25 C5 1.74(2) .
Ni25 C10 1.855(19) .
Ni25 C1 1.961(18) .
Ni25 Cu1 2.644(3) .
Ni26 C21 1.81(2) .
Ni26 C3 1.950(18) .
Ni26 C20 2.192(18) .
Ni26 C19 2.24(2) .
Ni26 Ni27 2.589(3) .
Ni26 Cu2 2.631(3) .
Ni27 C38 1.776(18) .
Ni27 C35 1.91(2) .
Ni27 C3 1.926(17) .
Ni27 Cu2 2.560(3) .
Ni28 C9 1.742(19) .
Ni28 C14 1.88(2) .
Ni28 C2 1.891(15) .
Ni28 Cu1 2.643(3) .
Ni29 C29 1.79(2) .
Ni29 C31 1.940(19) .
Ni29 C28 1.948(19) .
Ni29 C4 2.188(16) .
Cu1 N1 1.945(14) .
Cu2 N2 1.960(13) .
C5 O5 1.16(2) .
C6 O6 1.16(2) .
C7 O7 1.17(2) .
C8 O8 1.15(2) .
C9 O9 1.14(2) .
C10 O10 1.18(2) .
C11 O11 1.21(2) .
C12 O12 1.184(18) .
C13 O13 1.17(2) .
C14 O14 1.17(2) .
C15 O15 1.15(2) .
C16 O16 1.183(18) .
C17 O17 1.15(2) .
C18 O18 1.17(2) .
C19 O19 1.13(2) .
C20 O20 1.18(2) .
C21 O21 1.13(2) .
C22 O22 1.12(2) .
C23 O23 1.153(18) .
C24 O24 1.17(2) .
C25 O25 1.16(2) .
C26 O26 1.17(2) .
C27 O27 1.167(19) .
C28 O28 1.19(2) .
C29 O29 1.10(2) .
C30 O30 1.16(2) .
C31 O31 1.21(2) .
C32 O32 1.13(2) .
C33 O33 1.18(2) .
C34 O34 1.16(2) .
C35 O35 1.12(2) .
C36 O36 1.16(2) .
C37 O37 1.20(2) .
C38 O38 1.12(2) .
N1 C101 1.13(3) .
C101 C102 1.36(3) .
C102 H10A 0.9800 .
C102 H10B 0.9800 .
C102 H10C 0.9800 .
N2 C201 1.14(2) .
C201 C202 1.44(2) .
C202 H20A 0.9800 .
C202 H20B 0.9800 .
C202 H20C 0.9800 .
Ni32 O302 2.018(11) .
Ni32 O302 2.018(11) 2_665
Ni32 O301 2.026(11) 2_665
Ni32 O301 2.026(11) .
Ni32 O303 2.036(11) .
Ni32 O303 2.036(11) 2_665
O301 C302 1.250(8) .
C301 C302 1.521(8) .
C301 H30A 0.9800 .
C301 H30B 0.9800 .
C301 H30C 0.9800 .
C302 C303 1.516(8) .
C303 H30D 0.9800 .
C303 H30E 0.9800 .
C303 H30F 0.9800 .
O302 C322 1.247(8) .
C321 C322 1.512(8) .
C321 H32A 0.9800 .
C321 H32B 0.9800 .
C321 H32C 0.9800 .
C322 C323 1.522(8) .
C323 H32D 0.9800 .
C323 H32E 0.9800 .
C323 H32F 0.9800 .
O303 C332 1.252(8) .
C331 C332 1.522(8) .
C331 H33A 0.9800 .
C331 H33B 0.9800 .
C331 H33C 0.9800 .
C332 C333 1.518(8) .
C333 H33D 0.9800 .
C333 H33E 0.9800 .
C333 H33F 0.9800 .
Ni33 O401 2.017(14) 2_566
Ni33 O401 2.017(14) .
Ni33 O4A2 2.055(16) .
Ni33 O4A2 2.055(16) 2_566
Ni33 O402 2.096(16) .
Ni33 O402 2.096(16) 2_566
Ni33 O403 2.111(15) .
Ni33 O403 2.111(15) 2_566
O401 C402 1.252(8) .
C401 H40A 0.9800 .
C401 H40B 0.9800 .
C401 H40C 0.9800 .
C403 H40D 0.9800 .
C403 H40E 0.9800 .
C403 H40F 0.9800 .
O402 C422 1.267(8) .
C421 C422 1.529(8) .
C421 H42A 0.9800 .
C421 H42B 0.9800 .
C421 H42C 0.9800 .
C422 C423 1.538(8) .
C423 H42D 0.9800 .
C423 H42E 0.9800 .
C423 H42F 0.9800 .
O4A2 C4A2 1.260(9) .
C4A1 C4A2 1.530(9) .
C4A1 H4A1 0.9800 .
C4A1 H4A2 0.9800 .
C4A1 H4A3 0.9800 .
C4A2 C4A3 1.527(9) .
C4A3 H4A4 0.9800 .
C4A3 H4A5 0.9800 .
C4A3 H4A6 0.9800 .
C431 H43A 0.9800 .
C431 H43B 0.9800 .
C431 H43C 0.9800 .
C433 H43D 0.9800 .
C433 H43E 0.9800 .
C433 H43F 0.9800 .
C501 H50A 0.9800 .
C501 H50B 0.9800 .
C501 H50C 0.9800 .
C503 H50D 0.9800 .
C503 H50E 0.9800 .
C503 H50F 0.9800 .
O601 C602 1.210(9) .
C601 C602 1.526(9) .
C601 H60A 0.9800 .
C601 H60B 0.9800 .
C601 H60C 0.9800 .
C602 C603 1.526(9) .
C603 H60D 0.9800 .
C603 H60E 0.9800 .
C603 H60F 0.9800 .
O611 C612 1.206(9) .
C611 C612 1.525(9) .
C611 H61A 0.9800 .
C611 H61B 0.9800 .
C611 H61C 0.9800 .
C612 C613 1.526(9) .
C613 H61D 0.9800 .
C613 H61E 0.9800 .
C613 H61F 0.9800 .

loop_
_geom_torsion_atom_site_label_1
_geom_torsion_atom_site_label_2
_geom_torsion_atom_site_label_3
_geom_torsion_atom_site_label_4
_geom_torsion
_geom_torsion_site_symmetry_1
C1 Ni1 Ni2 C37 -24.6(10) .
C3 Ni1 Ni2 C37 120.4(8) .
Ni6 Ni1 Ni2 C37 -117.3(7) .
Ni5 Ni1 Ni2 C37 -12.0(7) .
Ni12 Ni1 Ni2 C37 172.1(7) .
Ni8 Ni1 Ni2 C37 173.9(7) .
Ni3 Ni1 Ni2 C37 -63.4(7) .
Ni21 Ni1 Ni2 C37 94.4(7) .
Ni20 Ni1 Ni2 C37 32.4(7) .
Ni18 Ni1 Ni2 C37 42.3(10) .
Ni19 Ni1 Ni2 C37 66.3(7) .
C1 Ni1 Ni2 C34 -157.1(15) .
C3 Ni1 Ni2 C34 -12.1(15) .
Ni6 Ni1 Ni2 C34 110.2(14) .
Ni5 Ni1 Ni2 C34 -144.5(14) .
Ni12 Ni1 Ni2 C34 39.6(14) .
Ni8 Ni1 Ni2 C34 41.3(14) .
Ni3 Ni1 Ni2 C34 164.0(14) .
Ni21 Ni1 Ni2 C34 -38.1(14) .
Ni20 Ni1 Ni2 C34 -100.2(14) .
Ni18 Ni1 Ni2 C34 -90.2(16) .
Ni19 Ni1 Ni2 C34 -66.3(14) .
C1 Ni1 Ni2 Ni5 -12.6(8) .
C3 Ni1 Ni2 Ni5 132.4(5) .
Ni6 Ni1 Ni2 Ni5 -105.32(11) .
Ni12 Ni1 Ni2 Ni5 -175.93(15) .
Ni8 Ni1 Ni2 Ni5 -174.17(12) .
Ni3 Ni1 Ni2 Ni5 -51.47(9) .
Ni21 Ni1 Ni2 Ni5 106.39(12) .
Ni20 Ni1 Ni2 Ni5 44.32(11) .
Ni18 Ni1 Ni2 Ni5 54.3(8) .
Ni19 Ni1 Ni2 Ni5 78.22(10) .
C1 Ni1 Ni2 Ni14 158.7(8) .
C3 Ni1 Ni2 Ni14 -56.3(5) .
Ni6 Ni1 Ni2 Ni14 65.99(12) .
Ni5 Ni1 Ni2 Ni14 171.31(14) .
Ni12 Ni1 Ni2 Ni14 -4.62(18) .
Ni8 Ni1 Ni2 Ni14 -2.86(11) .
Ni3 Ni1 Ni2 Ni14 119.84(12) .
Ni21 Ni1 Ni2 Ni14 -82.30(14) .
Ni20 Ni1 Ni2 Ni14 -144.37(12) .
Ni18 Ni1 Ni2 Ni14 -134.4(7) .
Ni19 Ni1 Ni2 Ni14 -110.47(13) .
C1 Ni1 Ni2 Ni8 161.6(8) .
C3 Ni1 Ni2 Ni8 -53.4(5) .
Ni6 Ni1 Ni2 Ni8 68.85(9) .
Ni5 Ni1 Ni2 Ni8 174.17(12) .
Ni12 Ni1 Ni2 Ni8 -1.76(12) .
Ni3 Ni1 Ni2 Ni8 122.70(11) .
Ni21 Ni1 Ni2 Ni8 -79.44(11) .
Ni20 Ni1 Ni2 Ni8 -141.51(13) .
Ni18 Ni1 Ni2 Ni8 -131.6(8) .
Ni19 Ni1 Ni2 Ni8 -107.61(11) .
C1 Ni1 Ni2 Ni19 -90.8(8) .
C3 Ni1 Ni2 Ni19 54.2(5) .
Ni6 Ni1 Ni2 Ni19 176.46(11) .
Ni5 Ni1 Ni2 Ni19 -78.22(10) .
Ni12 Ni1 Ni2 Ni19 105.85(13) .
Ni8 Ni1 Ni2 Ni19 107.61(11) .
Ni3 Ni1 Ni2 Ni19 -129.69(10) .
Ni21 Ni1 Ni2 Ni19 28.17(10) .
Ni20 Ni1 Ni2 Ni19 -33.90(11) .
Ni18 Ni1 Ni2 Ni19 -23.9(8) .
C1 Ni1 Ni2 Ni6 92.7(8) .
C3 Ni1 Ni2 Ni6 -122.3(5) .
Ni5 Ni1 Ni2 Ni6 105.32(11) .
Ni12 Ni1 Ni2 Ni6 -70.61(12) .
Ni8 Ni1 Ni2 Ni6 -68.85(9) .
Ni3 Ni1 Ni2 Ni6 53.85(9) .
Ni21 Ni1 Ni2 Ni6 -148.29(12) .
Ni20 Ni1 Ni2 Ni6 149.64(12) .
Ni18 Ni1 Ni2 Ni6 159.6(8) .
Ni19 Ni1 Ni2 Ni6 -176.46(11) .
C1 Ni1 Ni2 Ni17 90.2(8) .
C3 Ni1 Ni2 Ni17 -124.9(5) .
Ni6 Ni1 Ni2 Ni17 -2.57(10) .
Ni5 Ni1 Ni2 Ni17 102.75(12) .
Ni12 Ni1 Ni2 Ni17 -73.18(15) .
Ni8 Ni1 Ni2 Ni17 -71.42(11) .
Ni3 Ni1 Ni2 Ni17 51.28(12) .
Ni21 Ni1 Ni2 Ni17 -150.86(10) .
Ni20 Ni1 Ni2 Ni17 147.07(11) .
Ni18 Ni1 Ni2 Ni17 157.0(7) .
Ni19 Ni1 Ni2 Ni17 -179.03(12) .
C1 Ni1 Ni2 Ni7 41.2(8) .
C3 Ni1 Ni2 Ni7 -173.8(5) .
Ni6 Ni1 Ni2 Ni7 -51.52(8) .
Ni5 Ni1 Ni2 Ni7 53.80(9) .
Ni12 Ni1 Ni2 Ni7 -122.13(12) .
Ni8 Ni1 Ni2 Ni7 -120.37(10) .
Ni3 Ni1 Ni2 Ni7 2.34(9) .
Ni21 Ni1 Ni2 Ni7 160.20(10) .
Ni20 Ni1 Ni2 Ni7 98.12(11) .
Ni18 Ni1 Ni2 Ni7 108.1(8) .
Ni19 Ni1 Ni2 Ni7 132.02(10) .
C1 Ni1 Ni2 Ni27 -141.7(8) .
C3 Ni1 Ni2 Ni27 3.3(5) .
Ni6 Ni1 Ni2 Ni27 125.56(9) .
Ni5 Ni1 Ni2 Ni27 -129.12(10) .
Ni12 Ni1 Ni2 Ni27 54.95(13) .
Ni8 Ni1 Ni2 Ni27 56.71(8) .
Ni3 Ni1 Ni2 Ni27 179.41(9) .
Ni21 Ni1 Ni2 Ni27 -22.73(11) .
Ni20 Ni1 Ni2 Ni27 -84.80(11) .
Ni18 Ni1 Ni2 Ni27 -74.8(8) .
Ni19 Ni1 Ni2 Ni27 -50.90(8) .
C1 Ni1 Ni3 C2 159.9(9) .
C3 Ni1 Ni3 C2 -49(2) .
Ni6 Ni1 Ni3 C2 -7.9(5) .
Ni5 Ni1 Ni3 C2 -112.4(5) .
Ni12 Ni1 Ni3 C2 65.1(5) .
Ni8 Ni1 Ni3 C2 -4.5(5) .
Ni21 Ni1 Ni3 C2 153.1(5) .
Ni20 Ni1 Ni3 C2 -174.9(5) .
Ni18 Ni1 Ni3 C2 125.2(5) .
Ni19 Ni1 Ni3 C2 -118.3(5) .
Ni2 Ni1 Ni3 C2 -63.1(5) .
C3 Ni1 Ni3 C1 151(2) .
Ni6 Ni1 Ni3 C1 -167.8(7) .
Ni5 Ni1 Ni3 C1 87.8(7) .
Ni12 Ni1 Ni3 C1 -94.8(7) .
Ni8 Ni1 Ni3 C1 -164.4(7) .
Ni21 Ni1 Ni3 C1 -6.8(7) .
Ni20 Ni1 Ni3 C1 25.2(7) .
Ni18 Ni1 Ni3 C1 -34.6(7) .
Ni19 Ni1 Ni3 C1 81.9(7) .
Ni2 Ni1 Ni3 C1 137.1(7) .
C1 Ni1 Ni3 Cu1 -6.2(7) .
C3 Ni1 Ni3 Cu1 145(2) .
Ni6 Ni1 Ni3 Cu1 -174.0(2) .
Ni5 Ni1 Ni3 Cu1 81.6(2) .
Ni12 Ni1 Ni3 Cu1 -101.0(2) .
Ni8 Ni1 Ni3 Cu1 -170.61(18) .
Ni21 Ni1 Ni3 Cu1 -13.0(3) .
Ni20 Ni1 Ni3 Cu1 19.0(2) .
Ni18 Ni1 Ni3 Cu1 -40.8(2) .
Ni19 Ni1 Ni3 Cu1 75.6(3) .
Ni2 Ni1 Ni3 Cu1 130.8(2) .
C1 Ni1 Ni3 Ni6 167.8(7) .
C3 Ni1 Ni3 Ni6 -41(2) .
Ni5 Ni1 Ni3 Ni6 -104.47(10) .
Ni12 Ni1 Ni3 Ni6 72.98(11) .
Ni8 Ni1 Ni3 Ni6 3.37(11) .
Ni21 Ni1 Ni3 Ni6 161.0(2) .
Ni20 Ni1 Ni3 Ni6 -167.03(11) .
Ni18 Ni1 Ni3 Ni6 133.13(10) .
Ni19 Ni1 Ni3 Ni6 -110.38(14) .
Ni2 Ni1 Ni3 Ni6 -55.18(9) .
C1 Ni1 Ni3 Ni5 -87.8(7) .
C3 Ni1 Ni3 Ni5 63(2) .
Ni6 Ni1 Ni3 Ni5 104.47(10) .
Ni12 Ni1 Ni3 Ni5 177.45(13) .
Ni8 Ni1 Ni3 Ni5 107.84(13) .
Ni21 Ni1 Ni3 Ni5 -94.55(19) .
Ni20 Ni1 Ni3 Ni5 -62.56(9) .
Ni18 Ni1 Ni3 Ni5 -122.40(10) .
Ni19 Ni1 Ni3 Ni5 -5.91(12) .
Ni2 Ni1 Ni3 Ni5 49.29(9) .
C1 Ni1 Ni3 Ni9 90.3(7) .
C3 Ni1 Ni3 Ni9 -119(2) .
Ni6 Ni1 Ni3 Ni9 -77.49(9) .
Ni5 Ni1 Ni3 Ni9 178.04(11) .
Ni12 Ni1 Ni3 Ni9 -4.51(11) .
Ni8 Ni1 Ni3 Ni9 -74.12(12) .
Ni21 Ni1 Ni3 Ni9 83.49(19) .
Ni20 Ni1 Ni3 Ni9 115.48(10) .
Ni18 Ni1 Ni3 Ni9 55.64(8) .
Ni19 Ni1 Ni3 Ni9 172.13(14) .
Ni2 Ni1 Ni3 Ni9 -132.67(10) .
C1 Ni1 Ni3 Ni24 102.2(7) .
C3 Ni1 Ni3 Ni24 -107(2) .
Ni6 Ni1 Ni3 Ni24 -65.53(12) .
Ni5 Ni1 Ni3 Ni24 -170.00(14) .
Ni12 Ni1 Ni3 Ni24 7.45(17) .
Ni8 Ni1 Ni3 Ni24 -62.17(16) .
Ni21 Ni1 Ni3 Ni24 95.4(2) .
Ni20 Ni1 Ni3 Ni24 127.43(12) .
Ni18 Ni1 Ni3 Ni24 67.60(13) .
Ni19 Ni1 Ni3 Ni24 -175.91(12) .
Ni2 Ni1 Ni3 Ni24 -120.71(12) .
C1 Ni1 Ni3 Ni16 -33.7(7) .
C3 Ni1 Ni3 Ni16 117(2) .
Ni6 Ni1 Ni3 Ni16 158.56(11) .
Ni5 Ni1 Ni3 Ni16 54.09(9) .
Ni12 Ni1 Ni3 Ni16 -128.46(11) .
Ni8 Ni1 Ni3 Ni16 161.92(11) .
Ni21 Ni1 Ni3 Ni16 -40.5(2) .
Ni20 Ni1 Ni3 Ni16 -8.48(10) .
Ni18 Ni1 Ni3 Ni16 -68.31(9) .
Ni19 Ni1 Ni3 Ni16 48.18(14) .
Ni2 Ni1 Ni3 Ni16 103.38(9) .
C1 Ni1 Ni3 Ni28 -172.9(7) .
C3 Ni1 Ni3 Ni28 -22(2) .
Ni6 Ni1 Ni3 Ni28 19.32(19) .
Ni5 Ni1 Ni3 Ni28 -85.2(2) .
Ni12 Ni1 Ni3 Ni28 92.3(2) .
Ni8 Ni1 Ni3 Ni28 22.7(3) .
Ni21 Ni1 Ni3 Ni28 -179.70(17) .
Ni20 Ni1 Ni3 Ni28 -147.72(19) .
Ni18 Ni1 Ni3 Ni28 152.45(19) .
Ni19 Ni1 Ni3 Ni28 -91.1(2) .
Ni2 Ni1 Ni3 Ni28 -35.9(2) .
C1 Ni1 Ni3 Ni25 26.3(7) .
C3 Ni1 Ni3 Ni25 177(2) .
Ni6 Ni1 Ni3 Ni25 -141.50(10) .
Ni5 Ni1 Ni3 Ni25 114.04(10) .
Ni12 Ni1 Ni3 Ni25 -68.51(12) .
Ni8 Ni1 Ni3 Ni25 -138.13(11) .
Ni21 Ni1 Ni3 Ni25 19.5(2) .
Ni20 Ni1 Ni3 Ni25 51.47(10) .
Ni18 Ni1 Ni3 Ni25 -8.36(9) .
Ni19 Ni1 Ni3 Ni25 108.13(13) .
Ni2 Ni1 Ni3 Ni25 163.33(9) .
C1 Ni1 Ni3 Ni13 -87.9(7) .
C3 Ni1 Ni3 Ni13 63(2) .
Ni6 Ni1 Ni3 Ni13 104.38(12) .
Ni5 Ni1 Ni3 Ni13 -0.09(11) .
Ni12 Ni1 Ni3 Ni13 177.36(11) .
Ni8 Ni1 Ni3 Ni13 107.74(13) .
Ni21 Ni1 Ni3 Ni13 -94.6(2) .
Ni20 Ni1 Ni3 Ni13 -62.66(12) .
Ni18 Ni1 Ni3 Ni13 -122.49(11) .
Ni19 Ni1 Ni3 Ni13 -6.00(18) .
Ni2 Ni1 Ni3 Ni13 49.20(12) .
C1 Ni1 Ni5 C37 -177.9(10) .
C3 Ni1 Ni5 C37 -35.4(9) .
Ni6 Ni1 Ni5 C37 72.1(7) .
Ni12 Ni1 Ni5 C37 90(2) .
Ni8 Ni1 Ni5 C37 18.7(7) .
Ni3 Ni1 Ni5 C37 130.1(7) .
Ni21 Ni1 Ni5 C37 -90.2(7) .
Ni20 Ni1 Ni5 C37 -122.6(7) .
Ni18 Ni1 Ni5 C37 -159.3(7) .
Ni19 Ni1 Ni5 C37 -55.2(7) .
Ni2 Ni1 Ni5 C37 12.9(7) .
C1 Ni1 Ni5 C12 -20.9(11) .
C3 Ni1 Ni5 C12 121.5(11) .
Ni6 Ni1 Ni5 C12 -131.0(9) .
Ni12 Ni1 Ni5 C12 -113(2) .
Ni8 Ni1 Ni5 C12 175.6(9) .
Ni3 Ni1 Ni5 C12 -73.0(9) .
Ni21 Ni1 Ni5 C12 66.7(9) .
Ni20 Ni1 Ni5 C12 34.4(9) .
Ni18 Ni1 Ni5 C12 -2.3(9) .
Ni19 Ni1 Ni5 C12 101.8(9) .
Ni2 Ni1 Ni5 C12 169.9(9) .
C1 Ni1 Ni5 Ni2 169.2(7) .
C3 Ni1 Ni5 Ni2 -48.3(6) .
Ni6 Ni1 Ni5 Ni2 59.17(9) .
Ni12 Ni1 Ni5 Ni2 77.3(19) .
Ni8 Ni1 Ni5 Ni2 5.78(12) .
Ni3 Ni1 Ni5 Ni2 117.16(11) .
Ni21 Ni1 Ni5 Ni2 -103.11(12) .
Ni20 Ni1 Ni5 Ni2 -135.49(11) .
Ni18 Ni1 Ni5 Ni2 -172.17(13) .
Ni19 Ni1 Ni5 Ni2 -68.08(9) .
C1 Ni1 Ni5 Ni16 -5.2(7) .
C3 Ni1 Ni5 Ni16 137.2(6) .
Ni6 Ni1 Ni5 Ni16 -115.31(10) .
Ni12 Ni1 Ni5 Ni16 -97.2(19) .
Ni8 Ni1 Ni5 Ni16 -168.70(12) .
Ni3 Ni1 Ni5 Ni16 -57.32(9) .
Ni21 Ni1 Ni5 Ni16 82.41(12) .
Ni20 Ni1 Ni5 Ni16 50.03(9) .
Ni18 Ni1 Ni5 Ni16 13.35(14) .
Ni19 Ni1 Ni5 Ni16 117.44(11) .
Ni2 Ni1 Ni5 Ni16 -174.48(12) .
C1 Ni1 Ni5 Ni13 52.2(7) .
C3 Ni1 Ni5 Ni13 -165.4(6) .
Ni6 Ni1 Ni5 Ni13 -57.89(14) .
Ni12 Ni1 Ni5 Ni13 -39.8(19) .
Ni8 Ni1 Ni5 Ni13 -111.28(14) .
Ni3 Ni1 Ni5 Ni13 0.11(12) .
Ni21 Ni1 Ni5 Ni13 139.83(13) .
Ni20 Ni1 Ni5 Ni13 107.45(13) .
Ni18 Ni1 Ni5 Ni13 70.77(17) .
Ni19 Ni1 Ni5 Ni13 174.86(14) .
Ni2 Ni1 Ni5 Ni13 -117.06(15) .
C3 Ni1 Ni5 C1 142.5(9) .
Ni6 Ni1 Ni5 C1 -110.1(7) .
Ni12 Ni1 Ni5 C1 -92(2) .
Ni8 Ni1 Ni5 C1 -163.5(7) .
Ni3 Ni1 Ni5 C1 -52.1(7) .
Ni21 Ni1 Ni5 C1 87.7(7) .
Ni20 Ni1 Ni5 C1 55.3(7) .
Ni18 Ni1 Ni5 C1 18.6(7) .
Ni19 Ni1 Ni5 C1 122.7(7) .
Ni2 Ni1 Ni5 C1 -169.2(7) .
C1 Ni1 Ni5 Ni7 108.1(7) .
C3 Ni1 Ni5 Ni7 -109.4(6) .
Ni6 Ni1 Ni5 Ni7 -1.95(10) .
Ni12 Ni1 Ni5 Ni7 16.2(19) .
Ni8 Ni1 Ni5 Ni7 -55.34(14) .
Ni3 Ni1 Ni5 Ni7 56.04(9) .
Ni21 Ni1 Ni5 Ni7 -164.23(10) .
Ni20 Ni1 Ni5 Ni7 163.39(10) .
Ni18 Ni1 Ni5 Ni7 126.71(11) .
Ni19 Ni1 Ni5 Ni7 -129.20(10) .
Ni2 Ni1 Ni5 Ni7 -61.12(9) .
C1 Ni1 Ni5 Ni3 52.1(7) .
C3 Ni1 Ni5 Ni3 -165.5(6) .
Ni6 Ni1 Ni5 Ni3 -58.00(9) .
Ni12 Ni1 Ni5 Ni3 -39.9(19) .
Ni8 Ni1 Ni5 Ni3 -111.38(13) .
Ni21 Ni1 Ni5 Ni3 139.73(12) .
Ni20 Ni1 Ni5 Ni3 107.34(9) .
Ni18 Ni1 Ni5 Ni3 70.67(12) .
Ni19 Ni1 Ni5 Ni3 174.75(11) .
Ni2 Ni1 Ni5 Ni3 -117.16(11) .
C1 Ni1 Ni5 Ni19 -122.7(7) .
C3 Ni1 Ni5 Ni19 19.8(5) .
Ni6 Ni1 Ni5 Ni19 127.25(10) .
Ni12 Ni1 Ni5 Ni19 145.4(19) .
Ni8 Ni1 Ni5 Ni19 73.87(12) .
Ni3 Ni1 Ni5 Ni19 -174.75(11) .
Ni21 Ni1 Ni5 Ni19 -35.02(10) .
Ni20 Ni1 Ni5 Ni19 -67.41(9) .
Ni18 Ni1 Ni5 Ni19 -104.09(12) .
Ni2 Ni1 Ni5 Ni19 68.08(9) .
C1 Ni1 Ni5 Ni20 -55.3(7) .
C3 Ni1 Ni5 Ni20 87.2(6) .
Ni6 Ni1 Ni5 Ni20 -165.34(10) .
Ni12 Ni1 Ni5 Ni20 -147.2(19) .
Ni8 Ni1 Ni5 Ni20 141.28(14) .
Ni3 Ni1 Ni5 Ni20 -107.34(9) .
Ni21 Ni1 Ni5 Ni20 32.39(10) .
Ni18 Ni1 Ni5 Ni20 -36.68(11) .
Ni19 Ni1 Ni5 Ni20 67.41(9) .
Ni2 Ni1 Ni5 Ni20 135.49(11) .
C34 Ni2 Ni5 C37 -6.5(13) .
Ni14 Ni2 Ni5 C37 143.2(12) .
Ni8 Ni2 Ni5 C37 -169.8(9) .
Ni19 Ni2 Ni5 C37 -95.4(9) .
Ni1 Ni2 Ni5 C37 -164.4(9) .
Ni6 Ni2 Ni5 C37 142.4(9) .
Ni17 Ni2 Ni5 C37 92.9(9) .
Ni7 Ni2 Ni5 C37 87.4(9) .
Ni27 Ni2 Ni5 C37 -104.0(9) .
C37 Ni2 Ni5 C12 -1.2(16) .
C34 Ni2 Ni5 C12 -7.7(16) .
Ni14 Ni2 Ni5 C12 142.0(15) .
Ni8 Ni2 Ni5 C12 -171.0(13) .
Ni19 Ni2 Ni5 C12 -96.6(13) .
Ni1 Ni2 Ni5 C12 -165.6(13) .
Ni6 Ni2 Ni5 C12 141.2(13) .
Ni17 Ni2 Ni5 C12 91.7(13) .
Ni7 Ni2 Ni5 C12 86.2(13) .
Ni27 Ni2 Ni5 C12 -105.2(13) .
C37 Ni2 Ni5 Ni1 164.4(9) .
C34 Ni2 Ni5 Ni1 157.8(9) .
Ni14 Ni2 Ni5 Ni1 -52.4(8) .
Ni8 Ni2 Ni5 Ni1 -5.42(11) .
Ni19 Ni2 Ni5 Ni1 68.94(9) .
Ni6 Ni2 Ni5 Ni1 -53.26(9) .
Ni17 Ni2 Ni5 Ni1 -102.73(11) .
Ni7 Ni2 Ni5 Ni1 -108.23(10) .
Ni27 Ni2 Ni5 Ni1 60.37(11) .
C37 Ni2 Ni5 Ni16 176.9(9) .
C34 Ni2 Ni5 Ni16 170.4(9) .
Ni14 Ni2 Ni5 Ni16 -39.8(10) .
Ni8 Ni2 Ni5 Ni16 7.2(4) .
Ni19 Ni2 Ni5 Ni16 81.5(3) .
Ni1 Ni2 Ni5 Ni16 12.6(3) .
Ni6 Ni2 Ni5 Ni16 -40.7(3) .
Ni17 Ni2 Ni5 Ni16 -90.1(3) .
Ni7 Ni2 Ni5 Ni16 -95.6(3) .
Ni27 Ni2 Ni5 Ni16 73.0(3) .
C37 Ni2 Ni5 Ni13 -80.7(9) .
C34 Ni2 Ni5 Ni13 -87.2(9) .
Ni14 Ni2 Ni5 Ni13 62.6(8) .
Ni8 Ni2 Ni5 Ni13 109.56(15) .
Ni19 Ni2 Ni5 Ni13 -176.08(14) .
Ni1 Ni2 Ni5 Ni13 114.98(14) .
Ni6 Ni2 Ni5 Ni13 61.72(14) .
Ni17 Ni2 Ni5 Ni13 12.25(17) .
Ni7 Ni2 Ni5 Ni13 6.75(12) .
Ni27 Ni2 Ni5 Ni13 175.35(11) .
C37 Ni2 Ni5 C1 172.2(10) .
C34 Ni2 Ni5 C1 165.6(11) .
Ni14 Ni2 Ni5 C1 -44.6(9) .
Ni8 Ni2 Ni5 C1 2.4(5) .
Ni19 Ni2 Ni5 C1 76.8(5) .
Ni1 Ni2 Ni5 C1 7.8(5) .
Ni6 Ni2 Ni5 C1 -45.4(5) .
Ni17 Ni2 Ni5 C1 -94.9(5) .
Ni7 Ni2 Ni5 C1 -100.4(5) .
Ni27 Ni2 Ni5 C1 68.2(5) .
C37 Ni2 Ni5 Ni7 -87.4(9) .
C34 Ni2 Ni5 Ni7 -94.0(9) .
Ni14 Ni2 Ni5 Ni7 55.8(8) .
Ni8 Ni2 Ni5 Ni7 102.81(12) .
Ni19 Ni2 Ni5 Ni7 177.17(11) .
Ni1 Ni2 Ni5 Ni7 108.23(10) .
Ni6 Ni2 Ni5 Ni7 54.97(9) .
Ni17 Ni2 Ni5 Ni7 5.50(10) .
Ni27 Ni2 Ni5 Ni7 168.61(12) .
C37 Ni2 Ni5 Ni3 -143.6(9) .
C34 Ni2 Ni5 Ni3 -150.2(9) .
Ni14 Ni2 Ni5 Ni3 -0.4(8) .
Ni8 Ni2 Ni5 Ni3 46.60(14) .
Ni19 Ni2 Ni5 Ni3 120.96(11) .
Ni1 Ni2 Ni5 Ni3 52.02(9) .
Ni6 Ni2 Ni5 Ni3 -1.24(10) .
Ni17 Ni2 Ni5 Ni3 -50.71(13) .
Ni7 Ni2 Ni5 Ni3 -56.21(9) .
Ni27 Ni2 Ni5 Ni3 112.39(11) .
C37 Ni2 Ni5 Ni19 95.4(9) .
C34 Ni2 Ni5 Ni19 88.9(9) .
Ni14 Ni2 Ni5 Ni19 -121.3(8) .
Ni8 Ni2 Ni5 Ni19 -74.36(12) .
Ni1 Ni2 Ni5 Ni19 -68.94(9) .
Ni6 Ni2 Ni5 Ni19 -122.20(10) .
Ni17 Ni2 Ni5 Ni19 -171.67(12) .
Ni7 Ni2 Ni5 Ni19 -177.17(11) .
Ni27 Ni2 Ni5 Ni19 -8.57(10) .
C37 Ni2 Ni5 Ni20 125.5(9) .
C34 Ni2 Ni5 Ni20 119.0(9) .
Ni14 Ni2 Ni5 Ni20 -91.2(8) .
Ni8 Ni2 Ni5 Ni20 -44.25(14) .
Ni19 Ni2 Ni5 Ni20 30.11(10) .
Ni1 Ni2 Ni5 Ni20 -38.83(9) .
Ni6 Ni2 Ni5 Ni20 -92.09(10) .
Ni17 Ni2 Ni5 Ni20 -141.56(10) .
Ni7 Ni2 Ni5 Ni20 -147.07(11) .
Ni27 Ni2 Ni5 Ni20 21.54(14) .
C2 Ni3 Ni5 C37 -2.2(10) .
C1 Ni3 Ni5 C37 -146.2(11) .
Cu1 Ni3 Ni5 C37 120.7(9) .
Ni6 Ni3 Ni5 C37 -38.5(9) .
Ni1 Ni3 Ni5 C37 -93.9(9) .
Ni9 Ni3 Ni5 C37 -95.9(9) .
Ni24 Ni3 Ni5 C37 -7.7(13) .
Ni16 Ni3 Ni5 C37 158.7(9) .
Ni28 Ni3 Ni5 C37 50.2(9) .
Ni25 Ni3 Ni5 C37 -170.2(9) .
Ni13 Ni3 Ni5 C37 86.0(9) .
C2 Ni3 Ni5 C12 -126.3(8) .
C1 Ni3 Ni5 C12 89.7(8) .
Cu1 Ni3 Ni5 C12 -3.4(6) .
Ni6 Ni3 Ni5 C12 -162.6(6) .
Ni1 Ni3 Ni5 C12 142.0(6) .
Ni9 Ni3 Ni5 C12 140.0(6) .
Ni24 Ni3 Ni5 C12 -131.7(10) .
Ni16 Ni3 Ni5 C12 34.6(6) .
Ni28 Ni3 Ni5 C12 -73.9(6) .
Ni25 Ni3 Ni5 C12 65.7(6) .
Ni13 Ni3 Ni5 C12 -38.1(6) .
C2 Ni3 Ni5 Ni1 91.7(6) .
C1 Ni3 Ni5 Ni1 -52.3(6) .
Cu1 Ni3 Ni5 Ni1 -145.37(13) .
Ni6 Ni3 Ni5 Ni1 55.38(9) .
Ni9 Ni3 Ni5 Ni1 -2.00(11) .
Ni24 Ni3 Ni5 Ni1 86.2(8) .
Ni16 Ni3 Ni5 Ni1 -107.37(11) .
Ni28 Ni3 Ni5 Ni1 144.07(12) .
Ni25 Ni3 Ni5 Ni1 -76.27(11) .
Ni13 Ni3 Ni5 Ni1 179.90(11) .
C2 Ni3 Ni5 Ni2 37.6(6) .
C1 Ni3 Ni5 Ni2 -106.4(6) .
Cu1 Ni3 Ni5 Ni2 160.53(12) .
Ni6 Ni3 Ni5 Ni2 1.29(11) .
Ni1 Ni3 Ni5 Ni2 -54.09(10) .
Ni9 Ni3 Ni5 Ni2 -56.09(14) .
Ni24 Ni3 Ni5 Ni2 32.2(9) .
Ni16 Ni3 Ni5 Ni2 -161.46(13) .
Ni28 Ni3 Ni5 Ni2 89.98(12) .
Ni25 Ni3 Ni5 Ni2 -130.36(11) .
Ni13 Ni3 Ni5 Ni2 125.81(12) .
C2 Ni3 Ni5 Ni16 -160.9(6) .
C1 Ni3 Ni5 Ni16 55.1(6) .
Cu1 Ni3 Ni5 Ni16 -38.01(12) .
Ni6 Ni3 Ni5 Ni16 162.75(12) .
Ni1 Ni3 Ni5 Ni16 107.37(11) .
Ni9 Ni3 Ni5 Ni16 105.36(13) .
Ni24 Ni3 Ni5 Ni16 -166.4(8) .
Ni28 Ni3 Ni5 Ni16 -108.57(12) .
Ni25 Ni3 Ni5 Ni16 31.09(11) .
Ni13 Ni3 Ni5 Ni16 -72.73(10) .
C2 Ni3 Ni5 Ni13 -88.2(6) .
C1 Ni3 Ni5 Ni13 127.8(6) .
Cu1 Ni3 Ni5 Ni13 34.72(12) .
Ni6 Ni3 Ni5 Ni13 -124.52(11) .
Ni1 Ni3 Ni5 Ni13 -179.90(11) .
Ni9 Ni3 Ni5 Ni13 178.09(13) .
Ni24 Ni3 Ni5 Ni13 -93.7(8) .
Ni16 Ni3 Ni5 Ni13 72.73(10) .
Ni28 Ni3 Ni5 Ni13 -35.83(11) .
Ni25 Ni3 Ni5 Ni13 103.83(11) .
C2 Ni3 Ni5 C1 144.0(8) .
Cu1 Ni3 Ni5 C1 -93.1(6) .
Ni6 Ni3 Ni5 C1 107.7(6) .
Ni1 Ni3 Ni5 C1 52.3(6) .
Ni9 Ni3 Ni5 C1 50.3(6) .
Ni24 Ni3 Ni5 C1 138.5(10) .
Ni16 Ni3 Ni5 C1 -55.1(6) .
Ni28 Ni3 Ni5 C1 -163.6(6) .
Ni25 Ni3 Ni5 C1 -24.0(6) .
Ni13 Ni3 Ni5 C1 -127.8(6) .
C2 Ni3 Ni5 Ni7 -20.9(6) .
C1 Ni3 Ni5 Ni7 -164.9(6) .
Cu1 Ni3 Ni5 Ni7 102.02(13) .
Ni6 Ni3 Ni5 Ni7 -57.23(9) .
Ni1 Ni3 Ni5 Ni7 -112.61(10) .
Ni9 Ni3 Ni5 Ni7 -114.61(12) .
Ni24 Ni3 Ni5 Ni7 -26.4(8) .
Ni16 Ni3 Ni5 Ni7 140.03(11) .
Ni28 Ni3 Ni5 Ni7 31.46(10) .
Ni25 Ni3 Ni5 Ni7 171.12(12) .
Ni13 Ni3 Ni5 Ni7 67.30(9) .
C2 Ni3 Ni5 Ni19 97.0(6) .
C1 Ni3 Ni5 Ni19 -47.0(6) .
Cu1 Ni3 Ni5 Ni19 -140.08(12) .
Ni6 Ni3 Ni5 Ni19 60.68(13) .
Ni1 Ni3 Ni5 Ni19 5.30(11) .
Ni9 Ni3 Ni5 Ni19 3.29(17) .
Ni24 Ni3 Ni5 Ni19 91.5(8) .
Ni16 Ni3 Ni5 Ni19 -102.07(13) .
Ni28 Ni3 Ni5 Ni19 149.37(11) .
Ni25 Ni3 Ni5 Ni19 -70.97(14) .
Ni13 Ni3 Ni5 Ni19 -174.80(14) .
C2 Ni3 Ni5 Ni20 145.9(6) .
C1 Ni3 Ni5 Ni20 1.9(6) .
Cu1 Ni3 Ni5 Ni20 -91.19(12) .
Ni6 Ni3 Ni5 Ni20 109.56(9) .
Ni1 Ni3 Ni5 Ni20 54.18(8) .
Ni9 Ni3 Ni5 Ni20 52.18(12) .
Ni24 Ni3 Ni5 Ni20 140.4(8) .
Ni16 Ni3 Ni5 Ni20 -53.19(9) .
Ni28 Ni3 Ni5 Ni20 -161.75(10) .
Ni25 Ni3 Ni5 Ni20 -22.09(11) .
Ni13 Ni3 Ni5 Ni20 -125.92(10) .
C1 Ni1 Ni6 C2 -2.0(7) .
C3 Ni1 Ni6 C2 177.1(7) .
Ni5 Ni1 Ni6 C2 65.6(5) .
Ni12 Ni1 Ni6 C2 -113.3(5) .
Ni8 Ni1 Ni6 C2 -169.1(5) .
Ni3 Ni1 Ni6 C2 7.5(5) .
Ni21 Ni1 Ni6 C2 -149.2(5) .
Ni20 Ni1 Ni6 C2 35.8(5) .
Ni18 Ni1 Ni6 C2 -55.7(5) .
Ni19 Ni1 Ni6 C2 124.3(5) .
Ni2 Ni1 Ni6 C2 120.7(5) .
C1 Ni1 Ni6 C4 -177.1(7) .
C3 Ni1 Ni6 C4 2.0(7) .
Ni5 Ni1 Ni6 C4 -109.5(5) .
Ni12 Ni1 Ni6 C4 71.6(5) .
Ni8 Ni1 Ni6 C4 15.7(5) .
Ni3 Ni1 Ni6 C4 -167.6(5) .
Ni21 Ni1 Ni6 C4 35.7(5) .
Ni20 Ni1 Ni6 C4 -139.3(5) .
Ni18 Ni1 Ni6 C4 129.2(5) .
Ni19 Ni1 Ni6 C4 -50.9(5) .
Ni2 Ni1 Ni6 C4 -54.5(5) .
C1 Ni1 Ni6 Ni8 167.2(6) .
C3 Ni1 Ni6 Ni8 -13.7(6) .
Ni5 Ni1 Ni6 Ni8 -125.25(10) .
Ni12 Ni1 Ni6 Ni8 55.87(9) .
Ni3 Ni1 Ni6 Ni8 176.65(11) .
Ni21 Ni1 Ni6 Ni8 20.0(2) .
Ni20 Ni1 Ni6 Ni8 -155.1(2) .
Ni18 Ni1 Ni6 Ni8 113.46(14) .
Ni19 Ni1 Ni6 Ni8 -66.61(12) .
Ni2 Ni1 Ni6 Ni8 -70.21(9) .
C1 Ni1 Ni6 Ni17 -119.5(6) .
C3 Ni1 Ni6 Ni17 59.6(6) .
Ni5 Ni1 Ni6 Ni17 -51.95(14) .
Ni12 Ni1 Ni6 Ni17 129.16(12) .
Ni8 Ni1 Ni6 Ni17 73.30(13) .
Ni3 Ni1 Ni6 Ni17 -110.05(14) .
Ni21 Ni1 Ni6 Ni17 93.3(2) .
Ni20 Ni1 Ni6 Ni17 -81.8(3) .
Ni18 Ni1 Ni6 Ni17 -173.24(12) .
Ni19 Ni1 Ni6 Ni17 6.68(18) .
Ni2 Ni1 Ni6 Ni17 3.09(12) .
C1 Ni1 Ni6 Ni10 58.1(6) .
C3 Ni1 Ni6 Ni10 -122.8(6) .
Ni5 Ni1 Ni6 Ni10 125.67(12) .
Ni12 Ni1 Ni6 Ni10 -53.22(14) .
Ni8 Ni1 Ni6 Ni10 -109.08(13) .
Ni3 Ni1 Ni6 Ni10 67.57(12) .
Ni21 Ni1 Ni6 Ni10 -89.1(2) .
Ni20 Ni1 Ni6 Ni10 95.9(2) .
Ni18 Ni1 Ni6 Ni10 4.38(19) .
Ni19 Ni1 Ni6 Ni10 -175.69(12) .
Ni2 Ni1 Ni6 Ni10 -179.29(14) .
C1 Ni1 Ni6 Ni3 -9.5(6) .
C3 Ni1 Ni6 Ni3 169.6(6) .
Ni5 Ni1 Ni6 Ni3 58.10(9) .
Ni12 Ni1 Ni6 Ni3 -120.78(10) .
Ni8 Ni1 Ni6 Ni3 -176.65(11) .
Ni21 Ni1 Ni6 Ni3 -156.7(2) .
Ni20 Ni1 Ni6 Ni3 28.3(2) .
Ni18 Ni1 Ni6 Ni3 -63.19(12) .
Ni19 Ni1 Ni6 Ni3 116.74(13) .
Ni2 Ni1 Ni6 Ni3 113.14(10) .
C1 Ni1 Ni6 Ni4 112.9(6) .
C3 Ni1 Ni6 Ni4 -67.9(6) .
Ni5 Ni1 Ni6 Ni4 -179.47(10) .
Ni12 Ni1 Ni6 Ni4 1.65(10) .
Ni8 Ni1 Ni6 Ni4 -54.22(9) .
Ni3 Ni1 Ni6 Ni4 122.43(10) .
Ni21 Ni1 Ni6 Ni4 -34.2(2) .
Ni20 Ni1 Ni6 Ni4 150.7(2) .
Ni18 Ni1 Ni6 Ni4 59.24(14) .
Ni19 Ni1 Ni6 Ni4 -120.83(12) .
Ni2 Ni1 Ni6 Ni4 -124.43(10) .
C1 Ni1 Ni6 Ni7 -65.7(6) .
C3 Ni1 Ni6 Ni7 113.4(6) .
Ni5 Ni1 Ni6 Ni7 1.93(10) .
Ni12 Ni1 Ni6 Ni7 -176.96(10) .
Ni8 Ni1 Ni6 Ni7 127.17(10) .
Ni3 Ni1 Ni6 Ni7 -56.18(9) .
Ni21 Ni1 Ni6 Ni7 147.1(2) .
Ni20 Ni1 Ni6 Ni7 -27.9(3) .
Ni18 Ni1 Ni6 Ni7 -119.37(12) .
Ni19 Ni1 Ni6 Ni7 60.56(13) .
Ni2 Ni1 Ni6 Ni7 56.96(9) .
C1 Ni1 Ni6 Ni15 138.4(6) .
C3 Ni1 Ni6 Ni15 -42.4(6) .
Ni5 Ni1 Ni6 Ni15 -154.0(2) .
Ni12 Ni1 Ni6 Ni15 27.1(3) .
Ni8 Ni1 Ni6 Ni15 -28.7(2) .
Ni3 Ni1 Ni6 Ni15 147.9(2) .
Ni21 Ni1 Ni6 Ni15 -8.7(4) .
Ni20 Ni1 Ni6 Ni15 176.2(2) .
Ni18 Ni1 Ni6 Ni15 84.7(3) .
Ni19 Ni1 Ni6 Ni15 -95.3(2) .
Ni2 Ni1 Ni6 Ni15 -98.9(2) .
C1 Ni1 Ni6 Ni2 -122.6(6) .
C3 Ni1 Ni6 Ni2 56.5(6) .
Ni5 Ni1 Ni6 Ni2 -55.03(8) .
Ni12 Ni1 Ni6 Ni2 126.08(10) .
Ni8 Ni1 Ni6 Ni2 70.21(9) .
Ni3 Ni1 Ni6 Ni2 -113.14(10) .
Ni21 Ni1 Ni6 Ni2 90.2(2) .
Ni20 Ni1 Ni6 Ni2 -84.8(2) .
Ni18 Ni1 Ni6 Ni2 -176.33(14) .
Ni19 Ni1 Ni6 Ni2 3.60(11) .
C1 Ni1 Ni6 Ni23 -28.5(6) .
C3 Ni1 Ni6 Ni23 150.7(6) .
Ni5 Ni1 Ni6 Ni23 39.1(2) .
Ni12 Ni1 Ni6 Ni23 -139.75(18) .
Ni8 Ni1 Ni6 Ni23 164.4(2) .
Ni3 Ni1 Ni6 Ni23 -18.97(19) .
Ni21 Ni1 Ni6 Ni23 -175.64(19) .
Ni20 Ni1 Ni6 Ni23 9.3(4) .
Ni18 Ni1 Ni6 Ni23 -82.2(2) .
Ni19 Ni1 Ni6 Ni23 97.8(2) .
Ni2 Ni1 Ni6 Ni23 94.2(2) .
C1 Ni3 Ni6 C2 -160.6(8) .
Cu1 Ni3 Ni6 C2 3.0(7) .
Ni1 Ni3 Ni6 C2 -169.8(6) .
Ni5 Ni3 Ni6 C2 134.8(6) .
Ni9 Ni3 Ni6 C2 -98.3(6) .
Ni24 Ni3 Ni6 C2 -40.8(6) .
Ni16 Ni3 Ni6 C2 157.0(6) .
Ni28 Ni3 Ni6 C2 20.4(6) .
Ni25 Ni3 Ni6 C2 -114.0(6) .
Ni13 Ni3 Ni6 C2 85.0(6) .
C2 Ni3 Ni6 C4 -138(2) .
C1 Ni3 Ni6 C4 61.1(19) .
Cu1 Ni3 Ni6 C4 -135.4(19) .
Ni1 Ni3 Ni6 C4 51.9(19) .
Ni5 Ni3 Ni6 C4 -3.5(19) .
Ni9 Ni3 Ni6 C4 123.4(19) .
Ni16 Ni3 Ni6 C4 18.7(19) .
Ni28 Ni3 Ni6 C4 -117.9(19) .
Ni25 Ni3 Ni6 C4 107.7(19) .
Ni13 Ni3 Ni6 C4 -53.3(19) .
C2 Ni3 Ni6 Ni1 169.8(6) .
C1 Ni3 Ni6 Ni1 9.2(6) .
Cu1 Ni3 Ni6 Ni1 172.7(3) .
Ni5 Ni3 Ni6 Ni1 -55.39(9) .
Ni9 Ni3 Ni6 Ni1 71.52(9) .
Ni24 Ni3 Ni6 Ni1 128.99(11) .
Ni16 Ni3 Ni6 Ni1 -33.22(16) .
Ni28 Ni3 Ni6 Ni1 -169.78(11) .
Ni25 Ni3 Ni6 Ni1 55.75(14) .
Ni13 Ni3 Ni6 Ni1 -105.25(12) .
C2 Ni3 Ni6 Ni8 166.3(6) .
C1 Ni3 Ni6 Ni8 5.7(6) .
Cu1 Ni3 Ni6 Ni8 169.3(2) .
Ni1 Ni3 Ni6 Ni8 -3.47(12) .
Ni5 Ni3 Ni6 Ni8 -58.85(13) .
Ni9 Ni3 Ni6 Ni8 68.05(13) .
Ni24 Ni3 Ni6 Ni8 125.52(12) .
Ni16 Ni3 Ni6 Ni8 -36.7(2) .
Ni28 Ni3 Ni6 Ni8 -173.25(11) .
Ni25 Ni3 Ni6 Ni8 52.28(19) .
Ni13 Ni3 Ni6 Ni8 -108.71(14) .
C2 Ni3 Ni6 Ni17 -75.6(6) .
C1 Ni3 Ni6 Ni17 123.8(6) .
Cu1 Ni3 Ni6 Ni17 -72.6(3) .
Ni1 Ni3 Ni6 Ni17 114.67(14) .
Ni5 Ni3 Ni6 Ni17 59.28(14) .
Ni9 Ni3 Ni6 Ni17 -173.81(14) .
Ni24 Ni3 Ni6 Ni17 -116.34(13) .
Ni16 Ni3 Ni6 Ni17 81.4(2) .
Ni28 Ni3 Ni6 Ni17 -55.11(14) .
Ni25 Ni3 Ni6 Ni17 170.42(13) .
Ni13 Ni3 Ni6 Ni17 9.42(18) .
C2 Ni3 Ni6 Ni10 40.0(6) .
C1 Ni3 Ni6 Ni10 -120.6(6) .
Cu1 Ni3 Ni6 Ni10 42.9(3) .
Ni1 Ni3 Ni6 Ni10 -129.79(11) .
Ni5 Ni3 Ni6 Ni10 174.82(10) .
Ni9 Ni3 Ni6 Ni10 -58.27(9) .
Ni24 Ni3 Ni6 Ni10 -0.81(10) .
Ni16 Ni3 Ni6 Ni10 -163.02(16) .
Ni28 Ni3 Ni6 Ni10 60.43(10) .
Ni25 Ni3 Ni6 Ni10 -74.04(16) .
Ni13 Ni3 Ni6 Ni10 124.96(12) .
C2 Ni3 Ni6 Ni4 94.1(6) .
C1 Ni3 Ni6 Ni4 -66.5(6) .
Cu1 Ni3 Ni6 Ni4 97.1(3) .
Ni1 Ni3 Ni6 Ni4 -75.68(12) .
Ni5 Ni3 Ni6 Ni4 -131.06(12) .
Ni9 Ni3 Ni6 Ni4 -4.15(12) .
Ni24 Ni3 Ni6 Ni4 53.31(14) .
Ni16 Ni3 Ni6 Ni4 -108.90(17) .
Ni28 Ni3 Ni6 Ni4 114.55(12) .
Ni25 Ni3 Ni6 Ni4 -19.9(2) .
Ni13 Ni3 Ni6 Ni4 179.08(11) .
C2 Ni3 Ni6 Ni7 -78.4(6) .
C1 Ni3 Ni6 Ni7 121.0(6) .
Cu1 Ni3 Ni6 Ni7 -75.5(3) .
Ni1 Ni3 Ni6 Ni7 111.82(10) .
Ni5 Ni3 Ni6 Ni7 56.43(9) .
Ni9 Ni3 Ni6 Ni7 -176.66(11) .
Ni24 Ni3 Ni6 Ni7 -119.20(11) .
Ni16 Ni3 Ni6 Ni7 78.59(17) .
Ni28 Ni3 Ni6 Ni7 -57.96(9) .
Ni25 Ni3 Ni6 Ni7 167.57(16) .
Ni13 Ni3 Ni6 Ni7 6.57(11) .
C2 Ni3 Ni6 Ni15 12.8(6) .
C1 Ni3 Ni6 Ni15 -147.8(6) .
Cu1 Ni3 Ni6 Ni15 15.7(4) .
Ni1 Ni3 Ni6 Ni15 -157.01(19) .
Ni5 Ni3 Ni6 Ni15 147.61(17) .
Ni9 Ni3 Ni6 Ni15 -85.48(18) .
Ni24 Ni3 Ni6 Ni15 -28.0(2) .
Ni16 Ni3 Ni6 Ni15 169.77(15) .
Ni28 Ni3 Ni6 Ni15 33.22(19) .
Ni25 Ni3 Ni6 Ni15 -101.3(2) .
Ni13 Ni3 Ni6 Ni15 97.75(18) .
C2 Ni3 Ni6 Ni2 -136.0(6) .
C1 Ni3 Ni6 Ni2 63.4(6) .
Cu1 Ni3 Ni6 Ni2 -133.1(3) .
Ni1 Ni3 Ni6 Ni2 54.20(9) .
Ni5 Ni3 Ni6 Ni2 -1.19(10) .
Ni9 Ni3 Ni6 Ni2 125.72(11) .
Ni24 Ni3 Ni6 Ni2 -176.82(10) .
Ni16 Ni3 Ni6 Ni2 21.0(2) .
Ni28 Ni3 Ni6 Ni2 -115.58(10) .
Ni25 Ni3 Ni6 Ni2 109.95(14) .
Ni13 Ni3 Ni6 Ni2 -51.05(13) .
C2 Ni3 Ni6 Ni23 -20.5(6) .
C1 Ni3 Ni6 Ni23 178.9(6) .
Cu1 Ni3 Ni6 Ni23 -17.6(3) .
Ni1 Ni3 Ni6 Ni23 169.72(10) .
Ni5 Ni3 Ni6 Ni23 114.33(9) .
Ni9 Ni3 Ni6 Ni23 -118.76(10) .
Ni24 Ni3 Ni6 Ni23 -61.30(10) .
Ni16 Ni3 Ni6 Ni23 136.49(16) .
Ni28 Ni3 Ni6 Ni23 -0.06(9) .
Ni25 Ni3 Ni6 Ni23 -134.53(14) .
Ni13 Ni3 Ni6 Ni23 64.47(12) .
C25 Ni4 Ni6 C2 -7.3(8) .
C23 Ni4 Ni6 C2 -139.5(10) .
Ni11 Ni4 Ni6 C2 157.6(5) .
Ni10 Ni4 Ni6 C2 -19.6(5) .
Ni12 Ni4 Ni6 C2 106.9(5) .
Ni8 Ni4 Ni6 C2 162.9(5) .
Ni22 Ni4 Ni6 C2 -145.1(5) .
Ni15 Ni4 Ni6 C2 -84.6(5) .
Ni9 Ni4 Ni6 C2 54.2(5) .
C25 Ni4 Ni6 C4 135.0(8) .
C23 Ni4 Ni6 C4 2.9(10) .
Ni11 Ni4 Ni6 C4 -60.1(5) .
Ni10 Ni4 Ni6 C4 122.8(5) .
Ni12 Ni4 Ni6 C4 -110.8(5) .
Ni8 Ni4 Ni6 C4 -54.7(5) .
Ni22 Ni4 Ni6 C4 -2.7(5) .
Ni15 Ni4 Ni6 C4 57.7(5) .
Ni9 Ni4 Ni6 C4 -163.5(5) .
C25 Ni4 Ni6 Ni1 -115.8(7) .
C23 Ni4 Ni6 Ni1 112.0(9) .
Ni11 Ni4 Ni6 Ni1 49.04(13) .
Ni10 Ni4 Ni6 Ni1 -128.07(10) .
Ni12 Ni4 Ni6 Ni1 -1.62(9) .
Ni8 Ni4 Ni6 Ni1 54.41(9) .
Ni22 Ni4 Ni6 Ni1 106.42(10) .
Ni15 Ni4 Ni6 Ni1 166.87(11) .
Ni9 Ni4 Ni6 Ni1 -54.34(9) .
C25 Ni4 Ni6 Ni8 -170.2(7) .
C23 Ni4 Ni6 Ni8 57.6(9) .
Ni11 Ni4 Ni6 Ni8 -5.37(11) .
Ni10 Ni4 Ni6 Ni8 177.52(11) .
Ni12 Ni4 Ni6 Ni8 -56.03(9) .
Ni22 Ni4 Ni6 Ni8 52.01(9) .
Ni15 Ni4 Ni6 Ni8 112.46(10) .
Ni9 Ni4 Ni6 Ni8 -108.75(10) .
C25 Ni4 Ni6 Ni17 112.4(7) .
C23 Ni4 Ni6 Ni17 -19.7(9) .
Ni11 Ni4 Ni6 Ni17 -82.72(16) .
Ni10 Ni4 Ni6 Ni17 100.17(13) .
Ni12 Ni4 Ni6 Ni17 -133.38(12) .
Ni8 Ni4 Ni6 Ni17 -77.35(12) .
Ni22 Ni4 Ni6 Ni17 -25.34(14) .
Ni15 Ni4 Ni6 Ni17 35.11(12) .
Ni9 Ni4 Ni6 Ni17 173.90(13) .
C25 Ni4 Ni6 Ni10 12.3(7) .
C23 Ni4 Ni6 Ni10 -119.9(9) .
Ni11 Ni4 Ni6 Ni10 177.11(14) .
Ni12 Ni4 Ni6 Ni10 126.45(10) .
Ni8 Ni4 Ni6 Ni10 -177.52(11) .
Ni22 Ni4 Ni6 Ni10 -125.52(11) .
Ni15 Ni4 Ni6 Ni10 -65.07(9) .
Ni9 Ni4 Ni6 Ni10 73.72(9) .
C25 Ni4 Ni6 Ni3 -57.5(7) .
C23 Ni4 Ni6 Ni3 170.3(9) .
Ni11 Ni4 Ni6 Ni3 107.34(14) .
Ni10 Ni4 Ni6 Ni3 -69.77(12) .
Ni12 Ni4 Ni6 Ni3 56.68(13) .
Ni8 Ni4 Ni6 Ni3 112.70(13) .
Ni22 Ni4 Ni6 Ni3 164.71(12) .
Ni15 Ni4 Ni6 Ni3 -134.84(14) .
Ni9 Ni4 Ni6 Ni3 3.95(11) .
C25 Ni4 Ni6 Ni7 53.0(11) .
C23 Ni4 Ni6 Ni7 -79.2(13) .
Ni11 Ni4 Ni6 Ni7 -142.2(9) .
Ni10 Ni4 Ni6 Ni7 40.7(9) .
Ni12 Ni4 Ni6 Ni7 167.1(9) .
Ni8 Ni4 Ni6 Ni7 -136.8(9) .
Ni22 Ni4 Ni6 Ni7 -84.8(9) .
Ni15 Ni4 Ni6 Ni7 -24.4(9) .
Ni9 Ni4 Ni6 Ni7 114.4(9) .
C25 Ni4 Ni6 Ni15 77.3(7) .
C23 Ni4 Ni6 Ni15 -54.8(9) .
Ni11 Ni4 Ni6 Ni15 -117.82(13) .
Ni10 Ni4 Ni6 Ni15 65.07(9) .
Ni12 Ni4 Ni6 Ni15 -168.48(11) .
Ni8 Ni4 Ni6 Ni15 -112.46(10) .
Ni22 Ni4 Ni6 Ni15 -60.45(9) .
Ni9 Ni4 Ni6 Ni15 138.79(10) .
C25 Ni4 Ni6 Ni2 -173.9(7) .
C23 Ni4 Ni6 Ni2 53.9(9) .
Ni11 Ni4 Ni6 Ni2 -9.06(18) .
Ni10 Ni4 Ni6 Ni2 173.83(13) .
Ni12 Ni4 Ni6 Ni2 -59.72(12) .
Ni8 Ni4 Ni6 Ni2 -3.69(11) .
Ni22 Ni4 Ni6 Ni2 48.31(13) .
Ni15 Ni4 Ni6 Ni2 108.76(12) .
Ni9 Ni4 Ni6 Ni2 -112.45(12) .
C25 Ni4 Ni6 Ni23 42.4(7) .
C23 Ni4 Ni6 Ni23 -89.8(9) .
Ni11 Ni4 Ni6 Ni23 -152.75(11) .
Ni10 Ni4 Ni6 Ni23 30.14(10) .
Ni12 Ni4 Ni6 Ni23 156.60(10) .
Ni8 Ni4 Ni6 Ni23 -147.38(12) .
Ni22 Ni4 Ni6 Ni23 -95.37(11) .
Ni15 Ni4 Ni6 Ni23 -34.92(10) .
Ni9 Ni4 Ni6 Ni23 103.87(11) .
C37 Ni2 Ni6 C2 -3.4(9) .
C34 Ni2 Ni6 C2 119.6(9) .
Ni5 Ni2 Ni6 C2 -35.3(6) .
Ni14 Ni2 Ni6 C2 144.9(6) .
Ni8 Ni2 Ni6 C2 -161.4(6) .
Ni19 Ni2 Ni6 C2 -93.9(6) .
Ni1 Ni2 Ni6 C2 -90.5(6) .
Ni17 Ni2 Ni6 C2 86.7(6) .
Ni7 Ni2 Ni6 C2 20.7(6) .
Ni27 Ni2 Ni6 C2 -152.6(6) .
C37 Ni2 Ni6 C4 -147.6(9) .
C34 Ni2 Ni6 C4 -24.5(9) .
Ni5 Ni2 Ni6 C4 -179.4(5) .
Ni14 Ni2 Ni6 C4 0.8(5) .
Ni8 Ni2 Ni6 C4 54.5(5) .
Ni19 Ni2 Ni6 C4 122.0(5) .
Ni1 Ni2 Ni6 C4 125.4(5) .
Ni17 Ni2 Ni6 C4 -57.5(5) .
Ni7 Ni2 Ni6 C4 -123.4(5) .
Ni27 Ni2 Ni6 C4 63.3(5) .
C37 Ni2 Ni6 Ni1 87.0(7) .
C34 Ni2 Ni6 Ni1 -149.9(8) .
Ni5 Ni2 Ni6 Ni1 55.20(9) .
Ni14 Ni2 Ni6 Ni1 -124.65(11) .
Ni8 Ni2 Ni6 Ni1 -70.92(9) .
Ni19 Ni2 Ni6 Ni1 -3.40(10) .
Ni17 Ni2 Ni6 Ni1 177.13(11) .
Ni7 Ni2 Ni6 Ni1 111.18(10) .
Ni27 Ni2 Ni6 Ni1 -62.12(10) .
C37 Ni2 Ni6 Ni8 158.0(7) .
C34 Ni2 Ni6 Ni8 -79.0(8) .
Ni5 Ni2 Ni6 Ni8 126.12(11) .
Ni14 Ni2 Ni6 Ni8 -53.73(9) .
Ni19 Ni2 Ni6 Ni8 67.52(11) .
Ni1 Ni2 Ni6 Ni8 70.92(9) .
Ni17 Ni2 Ni6 Ni8 -111.95(10) .
Ni7 Ni2 Ni6 Ni8 -177.90(11) .
Ni27 Ni2 Ni6 Ni8 8.80(10) .
C37 Ni2 Ni6 Ni17 -90.1(7) .
C34 Ni2 Ni6 Ni17 33.0(8) .
Ni5 Ni2 Ni6 Ni17 -121.93(11) .
Ni14 Ni2 Ni6 Ni17 58.22(9) .
Ni8 Ni2 Ni6 Ni17 111.95(10) .
Ni19 Ni2 Ni6 Ni17 179.47(13) .
Ni1 Ni2 Ni6 Ni17 -177.13(11) .
Ni7 Ni2 Ni6 Ni17 -65.95(9) .
Ni27 Ni2 Ni6 Ni17 120.75(11) .
C37 Ni2 Ni6 Ni10 -99.2(14) .
C34 Ni2 Ni6 Ni10 23.9(15) .
Ni5 Ni2 Ni6 Ni10 -131.1(12) .
Ni14 Ni2 Ni6 Ni10 49.1(13) .
Ni8 Ni2 Ni6 Ni10 102.8(12) .
Ni19 Ni2 Ni6 Ni10 170.3(12) .
Ni1 Ni2 Ni6 Ni10 173.7(13) .
Ni17 Ni2 Ni6 Ni10 -9.1(12) .
Ni7 Ni2 Ni6 Ni10 -75.1(12) .
Ni27 Ni2 Ni6 Ni10 111.6(12) .
C37 Ni2 Ni6 Ni3 33.1(7) .
C34 Ni2 Ni6 Ni3 156.1(8) .
Ni5 Ni2 Ni6 Ni3 1.23(10) .
Ni14 Ni2 Ni6 Ni3 -178.62(10) .
Ni8 Ni2 Ni6 Ni3 -124.89(11) .
Ni19 Ni2 Ni6 Ni3 -57.38(13) .
Ni1 Ni2 Ni6 Ni3 -53.97(9) .
Ni17 Ni2 Ni6 Ni3 123.16(11) .
Ni7 Ni2 Ni6 Ni3 57.21(9) .
Ni27 Ni2 Ni6 Ni3 -116.10(11) .
C37 Ni2 Ni6 Ni4 161.7(7) .
C34 Ni2 Ni6 Ni4 -75.3(8) .
Ni5 Ni2 Ni6 Ni4 129.82(12) .
Ni14 Ni2 Ni6 Ni4 -50.03(13) .
Ni8 Ni2 Ni6 Ni4 3.70(11) .
Ni19 Ni2 Ni6 Ni4 71.22(15) .
Ni1 Ni2 Ni6 Ni4 74.62(12) .
Ni17 Ni2 Ni6 Ni4 -108.25(13) .
Ni7 Ni2 Ni6 Ni4 -174.20(13) .
Ni27 Ni2 Ni6 Ni4 12.50(16) .
C37 Ni2 Ni6 Ni7 -24.1(7) .
C34 Ni2 Ni6 Ni7 98.9(8) .
Ni5 Ni2 Ni6 Ni7 -55.98(9) .
Ni14 Ni2 Ni6 Ni7 124.17(11) .
Ni8 Ni2 Ni6 Ni7 177.90(11) .
Ni19 Ni2 Ni6 Ni7 -114.58(12) .
Ni1 Ni2 Ni6 Ni7 -111.18(10) .
Ni17 Ni2 Ni6 Ni7 65.95(9) .
Ni27 Ni2 Ni6 Ni7 -173.30(12) .
C37 Ni2 Ni6 Ni15 -124.8(7) .
C34 Ni2 Ni6 Ni15 -1.8(8) .
Ni5 Ni2 Ni6 Ni15 -156.67(12) .
Ni14 Ni2 Ni6 Ni15 23.48(14) .
Ni8 Ni2 Ni6 Ni15 77.21(12) .
Ni19 Ni2 Ni6 Ni15 144.73(12) .
Ni1 Ni2 Ni6 Ni15 148.13(13) .
Ni17 Ni2 Ni6 Ni15 -34.74(11) .
Ni7 Ni2 Ni6 Ni15 -100.69(13) .
Ni27 Ni2 Ni6 Ni15 86.01(14) .
C37 Ni2 Ni6 Ni23 -55.6(7) .
C34 Ni2 Ni6 Ni23 67.5(8) .
Ni5 Ni2 Ni6 Ni23 -87.44(11) .
Ni14 Ni2 Ni6 Ni23 92.70(11) .
Ni8 Ni2 Ni6 Ni23 146.43(12) .
Ni19 Ni2 Ni6 Ni23 -146.05(11) .
Ni1 Ni2 Ni6 Ni23 -142.65(12) .
Ni17 Ni2 Ni6 Ni23 34.48(10) .
Ni7 Ni2 Ni6 Ni23 -31.47(10) .
Ni27 Ni2 Ni6 Ni23 155.23(10) .
C37 Ni5 Ni7 C13 94.1(9) .
C12 Ni5 Ni7 C13 -5.0(9) .
Ni1 Ni5 Ni7 C13 -153.8(7) .
Ni2 Ni5 Ni7 C13 147.0(7) .
Ni16 Ni5 Ni7 C13 -61.5(7) .
Ni13 Ni5 Ni7 C13 -26.6(7) .
C1 Ni5 Ni7 C13 -110.4(8) .
Ni3 Ni5 Ni7 C13 -99.6(7) .
Ni19 Ni5 Ni7 C13 150.1(7) .
Ni20 Ni5 Ni7 C13 -125.8(7) .
C37 Ni5 Ni7 C33 -2.8(10) .
C12 Ni5 Ni7 C33 -101.9(10) .
Ni1 Ni5 Ni7 C33 109.2(8) .
Ni2 Ni5 Ni7 C33 50.1(8) .
Ni16 Ni5 Ni7 C33 -158.4(8) .
Ni13 Ni5 Ni7 C33 -123.5(8) .
C1 Ni5 Ni7 C33 152.7(9) .
Ni3 Ni5 Ni7 C33 163.5(8) .
Ni19 Ni5 Ni7 C33 53.2(8) .
Ni20 Ni5 Ni7 C33 137.3(8) .
C37 Ni5 Ni7 C2 -152.5(7) .
C12 Ni5 Ni7 C2 108.4(7) .
Ni1 Ni5 Ni7 C2 -40.5(4) .
Ni2 Ni5 Ni7 C2 -99.6(4) .
Ni16 Ni5 Ni7 C2 51.9(4) .
Ni13 Ni5 Ni7 C2 86.8(4) .
C1 Ni5 Ni7 C2 3.0(6) .
Ni3 Ni5 Ni7 C2 13.8(4) .
Ni19 Ni5 Ni7 C2 -96.5(4) .
Ni20 Ni5 Ni7 C2 -12.4(4) .
C37 Ni5 Ni7 Ni17 -59.1(6) .
C12 Ni5 Ni7 Ni17 -158.2(6) .
Ni1 Ni5 Ni7 Ni17 52.90(13) .
Ni2 Ni5 Ni7 Ni17 -6.20(11) .
Ni16 Ni5 Ni7 Ni17 145.23(12) .
Ni13 Ni5 Ni7 Ni17 -179.84(14) .
C1 Ni5 Ni7 Ni17 96.3(4) .
Ni3 Ni5 Ni7 Ni17 107.16(12) .
Ni19 Ni5 Ni7 Ni17 -3.19(18) .
Ni20 Ni5 Ni7 Ni17 80.9(2) .
C37 Ni5 Ni7 Ni13 120.7(6) .
C12 Ni5 Ni7 Ni13 21.6(6) .
Ni1 Ni5 Ni7 Ni13 -127.26(11) .
Ni2 Ni5 Ni7 Ni13 173.63(11) .
Ni16 Ni5 Ni7 Ni13 -34.93(11) .
C1 Ni5 Ni7 Ni13 -83.8(4) .
Ni3 Ni5 Ni7 Ni13 -73.00(9) .
Ni19 Ni5 Ni7 Ni13 176.64(14) .
Ni20 Ni5 Ni7 Ni13 -99.2(2) .
C37 Ni5 Ni7 Ni6 -110.1(6) .
C12 Ni5 Ni7 Ni6 150.7(6) .
Ni1 Ni5 Ni7 Ni6 1.87(9) .
Ni2 Ni5 Ni7 Ni6 -57.23(8) .
Ni16 Ni5 Ni7 Ni6 94.20(11) .
Ni13 Ni5 Ni7 Ni6 129.13(10) .
C1 Ni5 Ni7 Ni6 45.3(4) .
Ni3 Ni5 Ni7 Ni6 56.13(8) .
Ni19 Ni5 Ni7 Ni6 -54.23(13) .
Ni20 Ni5 Ni7 Ni6 29.9(2) .
C37 Ni5 Ni7 Ni3 -166.3(6) .
C12 Ni5 Ni7 Ni3 94.6(6) .
Ni1 Ni5 Ni7 Ni3 -54.26(9) .
Ni2 Ni5 Ni7 Ni3 -113.36(10) .
Ni16 Ni5 Ni7 Ni3 38.07(10) .
Ni13 Ni5 Ni7 Ni3 73.00(9) .
C1 Ni5 Ni7 Ni3 -10.8(4) .
Ni19 Ni5 Ni7 Ni3 -110.36(13) .
Ni20 Ni5 Ni7 Ni3 -26.2(2) .
C37 Ni5 Ni7 Ni23 -140.1(6) .
C12 Ni5 Ni7 Ni23 120.8(6) .
Ni1 Ni5 Ni7 Ni23 -28.1(2) .
Ni2 Ni5 Ni7 Ni23 -87.22(18) .
Ni16 Ni5 Ni7 Ni23 64.2(2) .
Ni13 Ni5 Ni7 Ni23 99.14(18) .
C1 Ni5 Ni7 Ni23 15.3(5) .
Ni3 Ni5 Ni7 Ni23 26.14(17) .
Ni19 Ni5 Ni7 Ni23 -84.2(2) .
Ni20 Ni5 Ni7 Ni23 -0.1(3) .
C37 Ni5 Ni7 Ni2 -52.9(6) .
C12 Ni5 Ni7 Ni2 -152.0(6) .
Ni1 Ni5 Ni7 Ni2 59.10(9) .
Ni16 Ni5 Ni7 Ni2 151.43(13) .
Ni13 Ni5 Ni7 Ni2 -173.63(11) .
C1 Ni5 Ni7 Ni2 102.5(4) .
Ni3 Ni5 Ni7 Ni2 113.36(10) .
Ni19 Ni5 Ni7 Ni2 3.01(11) .
Ni20 Ni5 Ni7 Ni2 87.1(2) .
C37 Ni5 Ni7 Ni28 165.7(6) .
C12 Ni5 Ni7 Ni28 66.6(6) .
Ni1 Ni5 Ni7 Ni28 -82.24(11) .
Ni2 Ni5 Ni7 Ni28 -141.35(11) .
Ni16 Ni5 Ni7 Ni28 10.09(14) .
Ni13 Ni5 Ni7 Ni28 45.02(10) .
C1 Ni5 Ni7 Ni28 -38.8(4) .
Ni3 Ni5 Ni7 Ni28 -27.98(9) .
Ni19 Ni5 Ni7 Ni28 -138.34(12) .
Ni20 Ni5 Ni7 Ni28 -54.2(2) .
C2 Ni6 Ni7 C13 -6.6(16) .
C4 Ni6 Ni7 C13 -149.4(16) .
Ni1 Ni6 Ni7 C13 99.0(16) .
Ni8 Ni6 Ni7 C13 156.5(16) .
Ni17 Ni6 Ni7 C13 -132.9(16) .
Ni10 Ni6 Ni7 C13 -31.5(16) .
Ni3 Ni6 Ni7 C13 44.2(16) .
Ni4 Ni6 Ni7 C13 -69.8(18) .
Ni15 Ni6 Ni7 C13 -92.9(16) .
Ni2 Ni6 Ni7 C13 154.3(16) .
Ni23 Ni6 Ni7 C13 -58.6(16) .
C2 Ni6 Ni7 C33 128.8(9) .
C4 Ni6 Ni7 C33 -14.0(9) .
Ni1 Ni6 Ni7 C33 -125.6(7) .
Ni8 Ni6 Ni7 C33 -68.1(7) .
Ni17 Ni6 Ni7 C33 2.5(7) .
Ni10 Ni6 Ni7 C33 103.9(7) .
Ni3 Ni6 Ni7 C33 179.6(7) .
Ni4 Ni6 Ni7 C33 65.6(12) .
Ni15 Ni6 Ni7 C33 42.5(7) .
Ni2 Ni6 Ni7 C33 -70.3(7) .
Ni23 Ni6 Ni7 C33 76.8(7) .
C4 Ni6 Ni7 C2 -142.8(7) .
Ni1 Ni6 Ni7 C2 105.6(5) .
Ni8 Ni6 Ni7 C2 163.1(5) .
Ni17 Ni6 Ni7 C2 -126.3(5) .
Ni10 Ni6 Ni7 C2 -24.8(5) .
Ni3 Ni6 Ni7 C2 50.9(5) .
Ni4 Ni6 Ni7 C2 -63.1(10) .
Ni15 Ni6 Ni7 C2 -86.2(5) .
Ni2 Ni6 Ni7 C2 160.9(5) .
Ni23 Ni6 Ni7 C2 -51.9(5) .
C2 Ni6 Ni7 Ni17 126.3(5) .
C4 Ni6 Ni7 Ni17 -16.5(5) .
Ni1 Ni6 Ni7 Ni17 -128.14(11) .
Ni8 Ni6 Ni7 Ni17 -70.60(13) .
Ni10 Ni6 Ni7 Ni17 101.44(12) .
Ni3 Ni6 Ni7 Ni17 177.13(12) .
Ni4 Ni6 Ni7 Ni17 63.1(9) .
Ni15 Ni6 Ni7 Ni17 40.05(11) .
Ni2 Ni6 Ni7 Ni17 -72.82(9) .
Ni23 Ni6 Ni7 Ni17 74.34(10) .
C2 Ni6 Ni7 Ni13 -58.1(5) .
C4 Ni6 Ni7 Ni13 159.2(5) .
Ni1 Ni6 Ni7 Ni13 47.55(14) .
Ni8 Ni6 Ni7 Ni13 105.08(15) .
Ni17 Ni6 Ni7 Ni13 175.69(15) .
Ni10 Ni6 Ni7 Ni13 -82.87(15) .
Ni3 Ni6 Ni7 Ni13 -7.19(12) .
Ni4 Ni6 Ni7 Ni13 -121.2(9) .
Ni15 Ni6 Ni7 Ni13 -144.27(12) .
Ni2 Ni6 Ni7 Ni13 102.87(13) .
Ni23 Ni6 Ni7 Ni13 -109.98(13) .
C2 Ni6 Ni7 Ni5 -107.5(5) .
C4 Ni6 Ni7 Ni5 109.8(5) .
Ni1 Ni6 Ni7 Ni5 -1.87(9) .
Ni8 Ni6 Ni7 Ni5 55.67(13) .
Ni17 Ni6 Ni7 Ni5 126.27(11) .
Ni10 Ni6 Ni7 Ni5 -132.29(11) .
Ni3 Ni6 Ni7 Ni5 -56.60(9) .
Ni4 Ni6 Ni7 Ni5 -170.6(9) .
Ni15 Ni6 Ni7 Ni5 166.32(10) .
Ni2 Ni6 Ni7 Ni5 53.45(8) .
Ni23 Ni6 Ni7 Ni5 -159.40(10) .
C2 Ni6 Ni7 Ni3 -50.9(5) .
C4 Ni6 Ni7 Ni3 166.4(5) .
Ni1 Ni6 Ni7 Ni3 54.73(9) .
Ni8 Ni6 Ni7 Ni3 112.27(14) .
Ni17 Ni6 Ni7 Ni3 -177.13(12) .
Ni10 Ni6 Ni7 Ni3 -75.68(11) .
Ni4 Ni6 Ni7 Ni3 -114.0(9) .
Ni15 Ni6 Ni7 Ni3 -137.08(12) .
Ni2 Ni6 Ni7 Ni3 110.06(10) .
Ni23 Ni6 Ni7 Ni3 -102.79(10) .
C2 Ni6 Ni7 Ni23 51.9(5) .
C4 Ni6 Ni7 Ni23 -90.8(5) .
Ni1 Ni6 Ni7 Ni23 157.53(10) .
Ni8 Ni6 Ni7 Ni23 -144.94(13) .
Ni17 Ni6 Ni7 Ni23 -74.34(10) .
Ni10 Ni6 Ni7 Ni23 27.11(10) .
Ni3 Ni6 Ni7 Ni23 102.79(10) .
Ni4 Ni6 Ni7 Ni23 -11.2(9) .
Ni15 Ni6 Ni7 Ni23 -34.29(10) .
Ni2 Ni6 Ni7 Ni23 -147.15(10) .
C2 Ni6 Ni7 Ni2 -160.9(5) .
C4 Ni6 Ni7 Ni2 56.3(5) .
Ni1 Ni6 Ni7 Ni2 -55.32(9) .
Ni8 Ni6 Ni7 Ni2 2.21(12) .
Ni17 Ni6 Ni7 Ni2 72.82(9) .
Ni10 Ni6 Ni7 Ni2 174.26(12) .
Ni3 Ni6 Ni7 Ni2 -110.06(10) .
Ni4 Ni6 Ni7 Ni2 135.9(9) .
Ni15 Ni6 Ni7 Ni2 112.86(11) .
Ni23 Ni6 Ni7 Ni2 147.15(10) .
C2 Ni6 Ni7 Ni28 1.7(5) .
C4 Ni6 Ni7 Ni28 -141.0(5) .
Ni1 Ni6 Ni7 Ni28 107.31(9) .
Ni8 Ni6 Ni7 Ni28 164.85(12) .
Ni17 Ni6 Ni7 Ni28 -124.55(11) .
Ni10 Ni6 Ni7 Ni28 -23.10(12) .
Ni3 Ni6 Ni7 Ni28 52.58(8) .
Ni4 Ni6 Ni7 Ni28 -61.4(9) .
Ni15 Ni6 Ni7 Ni28 -84.50(11) .
Ni2 Ni6 Ni7 Ni28 162.64(10) .
Ni23 Ni6 Ni7 Ni28 -50.21(8) .
C2 Ni3 Ni7 C13 -106.9(9) .
C1 Ni3 Ni7 C13 110.9(9) .
Cu1 Ni3 Ni7 C13 -10.0(7) .
Ni6 Ni3 Ni7 C13 -162.8(7) .
Ni1 Ni3 Ni7 C13 145.5(7) .
Ni5 Ni3 Ni7 C13 94.2(7) .
Ni9 Ni3 Ni7 C13 -159.1(7) .
Ni24 Ni3 Ni7 C13 -89.9(7) .
Ni16 Ni3 Ni7 C13 59.8(7) .
Ni28 Ni3 Ni7 C13 -53.8(7) .
Ni25 Ni3 Ni7 C13 58.2(9) .
Ni13 Ni3 Ni7 C13 24.4(7) .
C2 Ni3 Ni7 C33 54(3) .
C1 Ni3 Ni7 C33 -88(3) .
Cu1 Ni3 Ni7 C33 151(3) .
Ni6 Ni3 Ni7 C33 -1(3) .
Ni1 Ni3 Ni7 C33 -53(3) .
Ni5 Ni3 Ni7 C33 -104(3) .
Ni9 Ni3 Ni7 C33 2(3) .
Ni24 Ni3 Ni7 C33 71(3) .
Ni16 Ni3 Ni7 C33 -139(3) .
Ni28 Ni3 Ni7 C33 108(3) .
Ni25 Ni3 Ni7 C33 -140(3) .
Ni13 Ni3 Ni7 C33 -174(3) .
C1 Ni3 Ni7 C2 -142.1(8) .
Cu1 Ni3 Ni7 C2 96.9(6) .
Ni6 Ni3 Ni7 C2 -55.9(6) .
Ni1 Ni3 Ni7 C2 -107.6(6) .
Ni5 Ni3 Ni7 C2 -158.8(6) .
Ni9 Ni3 Ni7 C2 -52.2(6) .
Ni24 Ni3 Ni7 C2 17.0(6) .
Ni16 Ni3 Ni7 C2 166.8(6) .
Ni28 Ni3 Ni7 C2 53.2(6) .
Ni25 Ni3 Ni7 C2 165.2(7) .
Ni13 Ni3 Ni7 C2 131.3(6) .
C2 Ni3 Ni7 Ni17 53.1(6) .
C1 Ni3 Ni7 Ni17 -89.0(6) .
Cu1 Ni3 Ni7 Ni17 150.04(12) .
Ni6 Ni3 Ni7 Ni17 -2.79(12) .
Ni1 Ni3 Ni7 Ni17 -54.46(13) .
Ni5 Ni3 Ni7 Ni17 -105.73(13) .
Ni9 Ni3 Ni7 Ni17 0.91(19) .
Ni24 Ni3 Ni7 Ni17 70.12(15) .
Ni16 Ni3 Ni7 Ni17 -140.12(12) .
Ni28 Ni3 Ni7 Ni17 106.28(13) .
Ni25 Ni3 Ni7 Ni17 -141.7(4) .
Ni13 Ni3 Ni7 Ni17 -175.58(15) .
C2 Ni3 Ni7 Ni13 -131.3(6) .
C1 Ni3 Ni7 Ni13 86.6(6) .
Cu1 Ni3 Ni7 Ni13 -34.38(11) .
Ni6 Ni3 Ni7 Ni13 172.79(12) .
Ni1 Ni3 Ni7 Ni13 121.12(11) .
Ni5 Ni3 Ni7 Ni13 69.85(10) .
Ni9 Ni3 Ni7 Ni13 176.50(15) .
Ni24 Ni3 Ni7 Ni13 -114.29(12) .
Ni16 Ni3 Ni7 Ni13 35.46(10) .
Ni28 Ni3 Ni7 Ni13 -78.13(10) .
Ni25 Ni3 Ni7 Ni13 33.9(5) .
C2 Ni3 Ni7 Ni5 158.8(6) .
C1 Ni3 Ni7 Ni5 16.7(6) .
Cu1 Ni3 Ni7 Ni5 -104.23(12) .
Ni6 Ni3 Ni7 Ni5 102.94(10) .
Ni1 Ni3 Ni7 Ni5 51.27(9) .
Ni9 Ni3 Ni7 Ni5 106.65(14) .
Ni24 Ni3 Ni7 Ni5 175.86(12) .
Ni16 Ni3 Ni7 Ni5 -34.39(10) .
Ni28 Ni3 Ni7 Ni5 -147.99(11) .
Ni25 Ni3 Ni7 Ni5 -36.0(5) .
Ni13 Ni3 Ni7 Ni5 -69.85(10) .
C2 Ni3 Ni7 Ni6 55.9(6) .
C1 Ni3 Ni7 Ni6 -86.2(6) .
Cu1 Ni3 Ni7 Ni6 152.83(13) .
Ni1 Ni3 Ni7 Ni6 -51.67(9) .
Ni5 Ni3 Ni7 Ni6 -102.94(10) .
Ni9 Ni3 Ni7 Ni6 3.71(12) .
Ni24 Ni3 Ni7 Ni6 72.92(11) .
Ni16 Ni3 Ni7 Ni6 -137.33(12) .
Ni28 Ni3 Ni7 Ni6 109.07(10) .
Ni25 Ni3 Ni7 Ni6 -138.9(5) .
Ni13 Ni3 Ni7 Ni6 -172.79(12) .
C2 Ni3 Ni7 Ni23 -5.0(6) .
C1 Ni3 Ni7 Ni23 -147.2(6) .
Cu1 Ni3 Ni7 Ni23 91.92(12) .
Ni6 Ni3 Ni7 Ni23 -60.92(9) .
Ni1 Ni3 Ni7 Ni23 -112.59(9) .
Ni5 Ni3 Ni7 Ni23 -163.86(11) .
Ni9 Ni3 Ni7 Ni23 -57.21(14) .
Ni24 Ni3 Ni7 Ni23 12.00(12) .
Ni16 Ni3 Ni7 Ni23 161.75(10) .
Ni28 Ni3 Ni7 Ni23 48.16(8) .
Ni25 Ni3 Ni7 Ni23 160.1(5) .
Ni13 Ni3 Ni7 Ni23 126.29(11) .
C2 Ni3 Ni7 Ni2 109.8(6) .
C1 Ni3 Ni7 Ni2 -32.3(6) .
Cu1 Ni3 Ni7 Ni2 -153.23(11) .
Ni6 Ni3 Ni7 Ni2 53.94(8) .
Ni1 Ni3 Ni7 Ni2 2.27(9) .
Ni5 Ni3 Ni7 Ni2 -49.00(8) .
Ni9 Ni3 Ni7 Ni2 57.64(14) .
Ni24 Ni3 Ni7 Ni2 126.85(11) .
Ni16 Ni3 Ni7 Ni2 -83.40(10) .
Ni28 Ni3 Ni7 Ni2 163.01(10) .
Ni25 Ni3 Ni7 Ni2 -85.0(5) .
Ni13 Ni3 Ni7 Ni2 -118.86(10) .
C2 Ni3 Ni7 Ni28 -53.2(6) .
C1 Ni3 Ni7 Ni28 164.7(6) .
Cu1 Ni3 Ni7 Ni28 43.76(10) .
Ni6 Ni3 Ni7 Ni28 -109.07(10) .
Ni1 Ni3 Ni7 Ni28 -160.74(10) .
Ni5 Ni3 Ni7 Ni28 147.99(11) .
Ni9 Ni3 Ni7 Ni28 -105.37(14) .
Ni24 Ni3 Ni7 Ni28 -36.16(10) .
Ni16 Ni3 Ni7 Ni28 113.59(11) .
Ni25 Ni3 Ni7 Ni28 112.0(5) .
Ni13 Ni3 Ni7 Ni28 78.13(10) .
C37 Ni2 Ni7 C13 -5.7(12) .
C34 Ni2 Ni7 C13 75.5(12) .
Ni5 Ni2 Ni7 C13 -59.3(10) .
Ni14 Ni2 Ni7 C13 129.8(10) .
Ni8 Ni2 Ni7 C13 -165.2(10) .
Ni19 Ni2 Ni7 C13 -62.4(10) .
Ni1 Ni2 Ni7 C13 -112.9(10) .
Ni6 Ni2 Ni7 C13 -163.3(10) .
Ni17 Ni2 Ni7 C13 127.0(10) .
Ni27 Ni2 Ni7 C13 -128.6(11) .
C37 Ni2 Ni7 C33 -86.6(9) .
C34 Ni2 Ni7 C33 -5.5(9) .
Ni5 Ni2 Ni7 C33 -140.2(7) .
Ni14 Ni2 Ni7 C33 48.8(7) .
Ni8 Ni2 Ni7 C33 113.9(7) .
Ni19 Ni2 Ni7 C33 -143.3(7) .
Ni1 Ni2 Ni7 C33 166.2(7) .
Ni6 Ni2 Ni7 C33 115.8(7) .
Ni17 Ni2 Ni7 C33 46.1(7) .
Ni27 Ni2 Ni7 C33 150.5(9) .
C37 Ni2 Ni7 C2 144.1(7) .
C34 Ni2 Ni7 C2 -134.8(7) .
Ni5 Ni2 Ni7 C2 90.4(4) .
Ni14 Ni2 Ni7 C2 -80.5(4) .
Ni8 Ni2 Ni7 C2 -15.4(4) .
Ni19 Ni2 Ni7 C2 87.4(4) .
Ni1 Ni2 Ni7 C2 36.9(4) .
Ni6 Ni2 Ni7 C2 -13.5(4) .
Ni17 Ni2 Ni7 C2 -83.2(4) .
Ni27 Ni2 Ni7 C2 21.2(7) .
C37 Ni2 Ni7 Ni17 -132.7(6) .
C34 Ni2 Ni7 Ni17 -51.5(6) .
Ni5 Ni2 Ni7 Ni17 173.69(11) .
Ni14 Ni2 Ni7 Ni17 2.78(11) .
Ni8 Ni2 Ni7 Ni17 67.81(11) .
Ni19 Ni2 Ni7 Ni17 170.61(14) .
Ni1 Ni2 Ni7 Ni17 120.13(10) .
Ni6 Ni2 Ni7 Ni17 69.71(9) .
Ni27 Ni2 Ni7 Ni17 104.4(6) .
C37 Ni2 Ni7 Ni13 47.6(6) .
C34 Ni2 Ni7 Ni13 128.8(6) .
Ni5 Ni2 Ni7 Ni13 -6.01(11) .
Ni14 Ni2 Ni7 Ni13 -176.91(11) .
Ni8 Ni2 Ni7 Ni13 -111.88(12) .
Ni19 Ni2 Ni7 Ni13 -9.09(17) .
Ni1 Ni2 Ni7 Ni13 -59.57(12) .
Ni6 Ni2 Ni7 Ni13 -109.98(12) .
Ni17 Ni2 Ni7 Ni13 -179.69(14) .
Ni27 Ni2 Ni7 Ni13 -75.3(6) .
C37 Ni2 Ni7 Ni5 53.6(6) .
C34 Ni2 Ni7 Ni5 134.8(6) .
Ni14 Ni2 Ni7 Ni5 -170.91(13) .
Ni8 Ni2 Ni7 Ni5 -105.88(12) .
Ni19 Ni2 Ni7 Ni5 -3.08(12) .
Ni1 Ni2 Ni7 Ni5 -53.56(9) .
Ni6 Ni2 Ni7 Ni5 -103.98(10) .
Ni17 Ni2 Ni7 Ni5 -173.69(11) .
Ni27 Ni2 Ni7 Ni5 -69.3(6) .
C37 Ni2 Ni7 Ni6 157.6(6) .
C34 Ni2 Ni7 Ni6 -121.2(6) .
Ni5 Ni2 Ni7 Ni6 103.98(10) .
Ni14 Ni2 Ni7 Ni6 -66.93(11) .
Ni8 Ni2 Ni7 Ni6 -1.90(10) .
Ni19 Ni2 Ni7 Ni6 100.90(13) .
Ni1 Ni2 Ni7 Ni6 50.42(8) .
Ni17 Ni2 Ni7 Ni6 -69.71(9) .
Ni27 Ni2 Ni7 Ni6 34.7(6) .
C37 Ni2 Ni7 Ni3 105.0(6) .
C34 Ni2 Ni7 Ni3 -173.9(6) .
Ni5 Ni2 Ni7 Ni3 51.35(9) .
Ni14 Ni2 Ni7 Ni3 -119.56(11) .
Ni8 Ni2 Ni7 Ni3 -54.53(11) .
Ni19 Ni2 Ni7 Ni3 48.27(13) .
Ni1 Ni2 Ni7 Ni3 -2.21(9) .
Ni6 Ni2 Ni7 Ni3 -52.63(8) .
Ni17 Ni2 Ni7 Ni3 -122.34(10) .
Ni27 Ni2 Ni7 Ni3 -17.9(6) .
C37 Ni2 Ni7 Ni23 -170.2(6) .
C34 Ni2 Ni7 Ni23 -89.0(6) .
Ni5 Ni2 Ni7 Ni23 136.23(13) .
Ni14 Ni2 Ni7 Ni23 -34.68(15) .
Ni8 Ni2 Ni7 Ni23 30.35(15) .
Ni19 Ni2 Ni7 Ni23 133.15(12) .
Ni1 Ni2 Ni7 Ni23 82.67(11) .
Ni6 Ni2 Ni7 Ni23 32.25(10) .
Ni17 Ni2 Ni7 Ni23 -37.46(10) .
Ni27 Ni2 Ni7 Ni23 67.0(6) .
C37 Ni2 Ni7 Ni28 128.5(6) .
C34 Ni2 Ni7 Ni28 -150.3(6) .
Ni5 Ni2 Ni7 Ni28 74.91(17) .
Ni14 Ni2 Ni7 Ni28 -96.00(18) .
Ni8 Ni2 Ni7 Ni28 -31.0(2) .
Ni19 Ni2 Ni7 Ni28 71.8(2) .
Ni1 Ni2 Ni7 Ni28 21.35(18) .
Ni6 Ni2 Ni7 Ni28 -29.07(16) .
Ni17 Ni2 Ni7 Ni28 -98.77(18) .
Ni27 Ni2 Ni7 Ni28 5.6(7) .
C2 Ni6 Ni8 C3 53.3(16) .
C4 Ni6 Ni8 C3 -146.9(8) .
Ni1 Ni6 Ni8 C3 13.6(6) .
Ni17 Ni6 Ni8 C3 -113.9(6) .
Ni10 Ni6 Ni8 C3 127.9(6) .
Ni3 Ni6 Ni8 C3 17.1(6) .
Ni4 Ni6 Ni8 C3 125.4(6) .
Ni7 Ni6 Ni8 C3 -60.5(6) .
Ni15 Ni6 Ni8 C3 -179.4(6) .
Ni2 Ni6 Ni8 C3 -58.2(6) .
Ni23 Ni6 Ni8 C3 -149.2(6) .
C2 Ni6 Ni8 C4 -159.8(16) .
Ni1 Ni6 Ni8 C4 160.5(6) .
Ni17 Ni6 Ni8 C4 33.0(6) .
Ni10 Ni6 Ni8 C4 -85.2(6) .
Ni3 Ni6 Ni8 C4 164.0(6) .
Ni4 Ni6 Ni8 C4 -87.7(6) .
Ni7 Ni6 Ni8 C4 86.4(6) .
Ni15 Ni6 Ni8 C4 -32.5(6) .
Ni2 Ni6 Ni8 C4 88.7(6) .
Ni23 Ni6 Ni8 C4 -2.3(6) .
C2 Ni6 Ni8 Ni22 -127.3(15) .
C4 Ni6 Ni8 Ni22 32.5(6) .
Ni1 Ni6 Ni8 Ni22 -167.03(11) .
Ni17 Ni6 Ni8 Ni22 65.51(10) .
Ni10 Ni6 Ni8 Ni22 -52.72(13) .
Ni3 Ni6 Ni8 Ni22 -163.55(11) .
Ni4 Ni6 Ni8 Ni22 -55.20(9) .
Ni7 Ni6 Ni8 Ni22 118.90(12) .
Ni15 Ni6 Ni8 Ni22 -0.04(10) .
Ni2 Ni6 Ni8 Ni22 121.18(10) .
Ni23 Ni6 Ni8 Ni22 30.2(2) .
C2 Ni6 Ni8 Cu2 -158.1(15) .
C4 Ni6 Ni8 Cu2 1.7(6) .
Ni1 Ni6 Ni8 Cu2 162.2(3) .
Ni17 Ni6 Ni8 Cu2 34.7(3) .
Ni10 Ni6 Ni8 Cu2 -83.5(3) .
Ni3 Ni6 Ni8 Cu2 165.6(2) .
Ni4 Ni6 Ni8 Cu2 -86.0(3) .
Ni7 Ni6 Ni8 Cu2 88.1(3) .
Ni15 Ni6 Ni8 Cu2 -30.9(3) .
Ni2 Ni6 Ni8 Cu2 90.4(3) .
Ni23 Ni6 Ni8 Cu2 -0.6(4) .
C2 Ni6 Ni8 Ni1 39.7(15) .
C4 Ni6 Ni8 Ni1 -160.5(6) .
Ni17 Ni6 Ni8 Ni1 -127.46(10) .
Ni10 Ni6 Ni8 Ni1 114.31(13) .
Ni3 Ni6 Ni8 Ni1 3.48(12) .
Ni4 Ni6 Ni8 Ni1 111.83(10) .
Ni7 Ni6 Ni8 Ni1 -74.07(13) .
Ni15 Ni6 Ni8 Ni1 166.99(11) .
Ni2 Ni6 Ni8 Ni1 -71.79(9) .
Ni23 Ni6 Ni8 Ni1 -162.8(2) .
C2 Ni6 Ni8 Ni14 166.0(15) .
C4 Ni6 Ni8 Ni14 -34.2(6) .
Ni1 Ni6 Ni8 Ni14 126.31(10) .
Ni17 Ni6 Ni8 Ni14 -1.15(10) .
Ni10 Ni6 Ni8 Ni14 -119.38(12) .
Ni3 Ni6 Ni8 Ni14 129.79(12) .
Ni4 Ni6 Ni8 Ni14 -121.86(10) .
Ni7 Ni6 Ni8 Ni14 52.24(14) .
Ni15 Ni6 Ni8 Ni14 -66.70(10) .
Ni2 Ni6 Ni8 Ni14 54.52(9) .
Ni23 Ni6 Ni8 Ni14 -36.5(2) .
C2 Ni6 Ni8 Ni12 -15.3(15) .
C4 Ni6 Ni8 Ni12 144.5(6) .
Ni1 Ni6 Ni8 Ni12 -55.05(8) .
Ni17 Ni6 Ni8 Ni12 177.49(9) .
Ni10 Ni6 Ni8 Ni12 59.26(13) .
Ni3 Ni6 Ni8 Ni12 -51.58(13) .
Ni4 Ni6 Ni8 Ni12 56.78(9) .
Ni7 Ni6 Ni8 Ni12 -129.12(12) .
Ni15 Ni6 Ni8 Ni12 111.94(10) .
Ni2 Ni6 Ni8 Ni12 -126.84(10) .
Ni23 Ni6 Ni8 Ni12 142.2(2) .
C2 Ni6 Ni8 Ni4 -72.1(15) .
C4 Ni6 Ni8 Ni4 87.7(6) .
Ni1 Ni6 Ni8 Ni4 -111.83(10) .
Ni17 Ni6 Ni8 Ni4 120.70(10) .
Ni10 Ni6 Ni8 Ni4 2.48(11) .
Ni3 Ni6 Ni8 Ni4 -108.36(13) .
Ni7 Ni6 Ni8 Ni4 174.10(14) .
Ni15 Ni6 Ni8 Ni4 55.15(9) .
Ni2 Ni6 Ni8 Ni4 176.38(11) .
Ni23 Ni6 Ni8 Ni4 85.4(2) .
C2 Ni6 Ni8 Ni2 111.5(15) .
C4 Ni6 Ni8 Ni2 -88.7(6) .
Ni1 Ni6 Ni8 Ni2 71.79(9) .
Ni17 Ni6 Ni8 Ni2 -55.67(9) .
Ni10 Ni6 Ni8 Ni2 -173.90(13) .
Ni3 Ni6 Ni8 Ni2 75.27(12) .
Ni4 Ni6 Ni8 Ni2 -176.38(11) .
Ni7 Ni6 Ni8 Ni2 -2.28(12) .
Ni15 Ni6 Ni8 Ni2 -121.22(10) .
Ni23 Ni6 Ni8 Ni2 -91.0(2) .
C2 Ni6 Ni8 Ni26 12.6(16) .
C4 Ni6 Ni8 Ni26 172.4(6) .
Ni1 Ni6 Ni8 Ni26 -27.12(17) .
Ni17 Ni6 Ni8 Ni26 -154.58(16) .
Ni10 Ni6 Ni8 Ni26 87.2(2) .
Ni3 Ni6 Ni8 Ni26 -23.6(2) .
Ni4 Ni6 Ni8 Ni26 84.71(18) .
Ni7 Ni6 Ni8 Ni26 -101.19(19) .
Ni15 Ni6 Ni8 Ni26 139.87(17) .
Ni2 Ni6 Ni8 Ni26 -98.91(18) .
Ni23 Ni6 Ni8 Ni26 170.11(17) .
C2 Ni6 Ni8 Ni11 -67.1(15) .
C4 Ni6 Ni8 Ni11 92.7(6) .
Ni1 Ni6 Ni8 Ni11 -106.80(12) .
Ni17 Ni6 Ni8 Ni11 125.74(11) .
Ni10 Ni6 Ni8 Ni11 7.51(17) .
Ni3 Ni6 Ni8 Ni11 -103.32(14) .
Ni4 Ni6 Ni8 Ni11 5.03(11) .
Ni7 Ni6 Ni8 Ni11 179.13(11) .
Ni15 Ni6 Ni8 Ni11 60.19(13) .
Ni2 Ni6 Ni8 Ni11 -178.59(13) .
Ni23 Ni6 Ni8 Ni11 90.4(2) .
C1 Ni1 Ni8 C3 151(2) .
Ni6 Ni1 Ni8 C3 -162.6(7) .
Ni5 Ni1 Ni8 C3 -94.4(7) .
Ni12 Ni1 Ni8 C3 89.5(7) .
Ni3 Ni1 Ni8 C3 -166.0(7) .
Ni21 Ni1 Ni8 C3 26.9(7) .
Ni20 Ni1 Ni8 C3 -2.6(7) .
Ni18 Ni1 Ni8 C3 83.4(7) .
Ni19 Ni1 Ni8 C3 -33.6(7) .
Ni2 Ni1 Ni8 C3 -88.8(7) .
C1 Ni1 Ni8 C4 -62(2) .
C3 Ni1 Ni8 C4 146.9(9) .
Ni6 Ni1 Ni8 C4 -15.7(5) .
Ni5 Ni1 Ni8 C4 52.5(5) .
Ni12 Ni1 Ni8 C4 -123.6(5) .
Ni3 Ni1 Ni8 C4 -19.1(5) .
Ni21 Ni1 Ni8 C4 173.8(5) .
Ni20 Ni1 Ni8 C4 144.2(5) .
Ni18 Ni1 Ni8 C4 -129.8(5) .
Ni19 Ni1 Ni8 C4 113.3(5) .
Ni2 Ni1 Ni8 C4 58.1(5) .
C1 Ni1 Ni8 Ni6 -46(2) .
C3 Ni1 Ni8 Ni6 162.6(7) .
Ni5 Ni1 Ni8 Ni6 68.18(12) .
Ni12 Ni1 Ni8 Ni6 -107.92(10) .
Ni3 Ni1 Ni8 Ni6 -3.41(11) .
Ni21 Ni1 Ni8 Ni6 -170.52(11) .
Ni20 Ni1 Ni8 Ni6 159.9(2) .
Ni18 Ni1 Ni8 Ni6 -114.05(14) .
Ni19 Ni1 Ni8 Ni6 128.97(11) .
Ni2 Ni1 Ni8 Ni6 73.81(9) .
C1 Ni1 Ni8 Ni22 -20(2) .
C3 Ni1 Ni8 Ni22 -171.1(8) .
Ni6 Ni1 Ni8 Ni22 26.4(2) .
Ni5 Ni1 Ni8 Ni22 94.5(2) .
Ni12 Ni1 Ni8 Ni22 -81.6(2) .
Ni3 Ni1 Ni8 Ni22 23.0(3) .
Ni21 Ni1 Ni8 Ni22 -144.2(2) .
Ni20 Ni1 Ni8 Ni22 -173.70(19) .
Ni18 Ni1 Ni8 Ni22 -87.7(3) .
Ni19 Ni1 Ni8 Ni22 155.3(2) .
Ni2 Ni1 Ni8 Ni22 100.2(2) .
C1 Ni1 Ni8 Cu2 147(2) .
C3 Ni1 Ni8 Cu2 -4.4(7) .
Ni6 Ni1 Ni8 Cu2 -166.9(2) .
Ni5 Ni1 Ni8 Cu2 -98.7(2) .
Ni12 Ni1 Ni8 Cu2 85.2(2) .
Ni3 Ni1 Ni8 Cu2 -170.34(16) .
Ni21 Ni1 Ni8 Cu2 22.6(2) .
Ni20 Ni1 Ni8 Cu2 -7.0(3) .
Ni18 Ni1 Ni8 Cu2 79.0(2) .
Ni19 Ni1 Ni8 Cu2 -38.0(2) .
Ni2 Ni1 Ni8 Cu2 -93.1(2) .
C1 Ni1 Ni8 Ni14 -117(2) .
C3 Ni1 Ni8 Ni14 91.8(7) .
Ni6 Ni1 Ni8 Ni14 -70.76(13) .
Ni5 Ni1 Ni8 Ni14 -2.58(19) .
Ni12 Ni1 Ni8 Ni14 -178.69(15) .
Ni3 Ni1 Ni8 Ni14 -74.17(16) .
Ni21 Ni1 Ni8 Ni14 118.71(13) .
Ni20 Ni1 Ni8 Ni14 89.2(2) .
Ni18 Ni1 Ni8 Ni14 175.19(12) .
Ni19 Ni1 Ni8 Ni14 58.21(14) .
Ni2 Ni1 Ni8 Ni14 3.05(12) .
C1 Ni1 Ni8 Ni12 62(2) .
C3 Ni1 Ni8 Ni12 -89.5(7) .
Ni6 Ni1 Ni8 Ni12 107.92(10) .
Ni5 Ni1 Ni8 Ni12 176.10(14) .
Ni3 Ni1 Ni8 Ni12 104.51(13) .
Ni21 Ni1 Ni8 Ni12 -62.60(10) .
Ni20 Ni1 Ni8 Ni12 -92.1(2) .
Ni18 Ni1 Ni8 Ni12 -6.13(12) .
Ni19 Ni1 Ni8 Ni12 -123.10(11) .
Ni2 Ni1 Ni8 Ni12 -178.27(12) .
C1 Ni1 Ni8 Ni4 8(2) .
C3 Ni1 Ni8 Ni4 -142.9(7) .
Ni6 Ni1 Ni8 Ni4 54.48(9) .
Ni5 Ni1 Ni8 Ni4 122.66(12) .
Ni12 Ni1 Ni8 Ni4 -53.45(9) .
Ni3 Ni1 Ni8 Ni4 51.07(14) .
Ni21 Ni1 Ni8 Ni4 -116.05(10) .
Ni20 Ni1 Ni8 Ni4 -145.59(18) .
Ni18 Ni1 Ni8 Ni4 -59.57(15) .
Ni19 Ni1 Ni8 Ni4 -176.55(10) .
Ni2 Ni1 Ni8 Ni4 128.29(11) .
C1 Ni1 Ni8 Ni2 -120(2) .
C3 Ni1 Ni8 Ni2 88.8(7) .
Ni6 Ni1 Ni8 Ni2 -73.81(9) .
Ni5 Ni1 Ni8 Ni2 -5.63(12) .
Ni12 Ni1 Ni8 Ni2 178.27(12) .
Ni3 Ni1 Ni8 Ni2 -77.22(12) .
Ni21 Ni1 Ni8 Ni2 115.66(10) .
Ni20 Ni1 Ni8 Ni2 86.1(2) .
Ni18 Ni1 Ni8 Ni2 172.14(15) .
Ni19 Ni1 Ni8 Ni2 55.16(9) .
C1 Ni1 Ni8 Ni26 118(2) .
C3 Ni1 Ni8 Ni26 -33.6(7) .
Ni6 Ni1 Ni8 Ni26 163.87(11) .
Ni5 Ni1 Ni8 Ni26 -127.95(12) .
Ni12 Ni1 Ni8 Ni26 55.94(9) .
Ni3 Ni1 Ni8 Ni26 160.45(11) .
Ni21 Ni1 Ni8 Ni26 -6.66(10) .
Ni20 Ni1 Ni8 Ni26 -36.2(2) .
Ni18 Ni1 Ni8 Ni26 49.81(14) .
Ni19 Ni1 Ni8 Ni26 -67.16(10) .
Ni2 Ni1 Ni8 Ni26 -122.32(10) .
C1 Ni1 Ni8 Ni11 63(2) .
C3 Ni1 Ni8 Ni11 -88.5(7) .
Ni6 Ni1 Ni8 Ni11 108.93(13) .
Ni5 Ni1 Ni8 Ni11 177.11(12) .
Ni12 Ni1 Ni8 Ni11 1.00(11) .
Ni3 Ni1 Ni8 Ni11 105.51(14) .
Ni21 Ni1 Ni8 Ni11 -61.60(13) .
Ni20 Ni1 Ni8 Ni11 -91.1(2) .
Ni18 Ni1 Ni8 Ni11 -5.13(19) .
Ni19 Ni1 Ni8 Ni11 -122.10(12) .
Ni2 Ni1 Ni8 Ni11 -177.26(14) .
C25 Ni4 Ni8 C3 -46(3) .
C23 Ni4 Ni8 C3 123.4(9) .
Ni11 Ni4 Ni8 C3 86.5(7) .
Ni10 Ni4 Ni8 C3 -90.7(7) .
Ni12 Ni4 Ni8 C3 17.4(7) .
Ni6 Ni4 Ni8 C3 -88.3(7) .
Ni22 Ni4 Ni8 C3 160.3(7) .
Ni15 Ni4 Ni8 C3 -141.0(7) .
Ni9 Ni4 Ni8 C3 -31.0(7) .
C25 Ni4 Ni8 C4 97(3) .
C23 Ni4 Ni8 C4 -93.2(7) .
Ni11 Ni4 Ni8 C4 -130.2(5) .
Ni10 Ni4 Ni8 C4 52.6(5) .
Ni12 Ni4 Ni8 C4 160.7(5) .
Ni6 Ni4 Ni8 C4 55.0(5) .
Ni22 Ni4 Ni8 C4 -56.4(5) .
Ni15 Ni4 Ni8 C4 2.4(5) .
Ni9 Ni4 Ni8 C4 112.4(5) .
C25 Ni4 Ni8 Ni6 42(3) .
C23 Ni4 Ni8 Ni6 -148.3(5) .
Ni11 Ni4 Ni8 Ni6 174.81(11) .
Ni10 Ni4 Ni8 Ni6 -2.42(11) .
Ni12 Ni4 Ni8 Ni6 105.70(10) .
Ni22 Ni4 Ni8 Ni6 -111.42(11) .
Ni15 Ni4 Ni8 Ni6 -52.68(9) .
Ni9 Ni4 Ni8 Ni6 57.34(9) .
C25 Ni4 Ni8 Ni22 154(3) .
C23 Ni4 Ni8 Ni22 -36.8(5) .
Ni11 Ni4 Ni8 Ni22 -73.77(10) .
Ni10 Ni4 Ni8 Ni22 109.00(13) .
Ni12 Ni4 Ni8 Ni22 -142.88(11) .
Ni6 Ni4 Ni8 Ni22 111.42(11) .
Ni15 Ni4 Ni8 Ni22 58.74(9) .
Ni9 Ni4 Ni8 Ni22 168.76(11) .
C25 Ni4 Ni8 Cu2 -166(3) .
C23 Ni4 Ni8 Cu2 3.7(5) .
Ni11 Ni4 Ni8 Cu2 -33.19(11) .
Ni10 Ni4 Ni8 Cu2 149.59(12) .
Ni12 Ni4 Ni8 Cu2 -102.30(13) .
Ni6 Ni4 Ni8 Cu2 152.00(13) .
Ni22 Ni4 Ni8 Cu2 40.59(11) .
Ni15 Ni4 Ni8 Cu2 99.33(12) .
Ni9 Ni4 Ni8 Cu2 -150.65(11) .
C25 Ni4 Ni8 Ni1 -11(3) .
C23 Ni4 Ni8 Ni1 158.8(5) .
Ni11 Ni4 Ni8 Ni1 121.89(11) .
Ni10 Ni4 Ni8 Ni1 -55.34(13) .
Ni12 Ni4 Ni8 Ni1 52.78(9) .
Ni6 Ni4 Ni8 Ni1 -52.92(9) .
Ni22 Ni4 Ni8 Ni1 -164.34(12) .
Ni15 Ni4 Ni8 Ni1 -105.60(10) .
Ni9 Ni4 Ni8 Ni1 4.42(10) .
C25 Ni4 Ni8 Ni14 117(3) .
C23 Ni4 Ni8 Ni14 -73.5(5) .
Ni11 Ni4 Ni8 Ni14 -110.46(12) .
Ni10 Ni4 Ni8 Ni14 72.32(15) .
Ni12 Ni4 Ni8 Ni14 -179.56(13) .
Ni6 Ni4 Ni8 Ni14 74.74(12) .
Ni22 Ni4 Ni8 Ni14 -36.68(11) .
Ni15 Ni4 Ni8 Ni14 22.06(13) .
Ni9 Ni4 Ni8 Ni14 132.08(11) .
C25 Ni4 Ni8 Ni12 -64(3) .
C23 Ni4 Ni8 Ni12 106.0(5) .
Ni11 Ni4 Ni8 Ni12 69.11(9) .
Ni10 Ni4 Ni8 Ni12 -108.12(13) .
Ni6 Ni4 Ni8 Ni12 -105.70(10) .
Ni22 Ni4 Ni8 Ni12 142.88(11) .
Ni15 Ni4 Ni8 Ni12 -158.38(10) .
Ni9 Ni4 Ni8 Ni12 -48.36(9) .
C25 Ni4 Ni8 Ni2 46(3) .
C23 Ni4 Ni8 Ni2 -144.4(5) .
Ni11 Ni4 Ni8 Ni2 178.71(14) .
Ni10 Ni4 Ni8 Ni2 1.49(18) .
Ni12 Ni4 Ni8 Ni2 109.61(13) .
Ni6 Ni4 Ni8 Ni2 3.91(11) .
Ni22 Ni4 Ni8 Ni2 -107.51(14) .
Ni15 Ni4 Ni8 Ni2 -48.77(13) .
Ni9 Ni4 Ni8 Ni2 61.25(14) .
C25 Ni4 Ni8 Ni26 -98(3) .
C23 Ni4 Ni8 Ni26 71.7(5) .
Ni11 Ni4 Ni8 Ni26 34.80(10) .
Ni10 Ni4 Ni8 Ni26 -142.43(11) .
Ni12 Ni4 Ni8 Ni26 -34.31(10) .
Ni6 Ni4 Ni8 Ni26 -140.01(11) .
Ni22 Ni4 Ni8 Ni26 108.57(11) .
Ni15 Ni4 Ni8 Ni26 167.31(9) .
Ni9 Ni4 Ni8 Ni26 -82.67(11) .
C25 Ni4 Ni8 Ni11 -133(3) .
C23 Ni4 Ni8 Ni11 36.9(5) .
Ni10 Ni4 Ni8 Ni11 -177.22(14) .
Ni12 Ni4 Ni8 Ni11 -69.11(9) .
Ni6 Ni4 Ni8 Ni11 -174.81(11) .
Ni22 Ni4 Ni8 Ni11 73.77(10) .
Ni15 Ni4 Ni8 Ni11 132.51(10) .
Ni9 Ni4 Ni8 Ni11 -117.47(11) .
C37 Ni2 Ni8 C3 34(2) .
C34 Ni2 Ni8 C3 -111.0(8) .
Ni5 Ni2 Ni8 C3 58.2(6) .
Ni14 Ni2 Ni8 C3 -130.3(6) .
Ni19 Ni2 Ni8 C3 -3.1(6) .
Ni1 Ni2 Ni8 C3 52.7(6) .
Ni6 Ni2 Ni8 C3 120.4(6) .
Ni17 Ni2 Ni8 C3 170.9(6) .
Ni7 Ni2 Ni8 C3 122.3(6) .
Ni27 Ni2 Ni8 C3 -50.2(6) .
C37 Ni2 Ni8 C4 -141(2) .
C34 Ni2 Ni8 C4 74.4(8) .
Ni5 Ni2 Ni8 C4 -116.4(5) .
Ni14 Ni2 Ni8 C4 55.1(5) .
Ni19 Ni2 Ni8 C4 -177.7(5) .
Ni1 Ni2 Ni8 C4 -121.9(5) .
Ni6 Ni2 Ni8 C4 -54.2(5) .
Ni17 Ni2 Ni8 C4 -3.7(5) .
Ni7 Ni2 Ni8 C4 -52.3(5) .
Ni27 Ni2 Ni8 C4 135.2(5) .
C37 Ni2 Ni8 Ni6 -86.3(19) .
C34 Ni2 Ni8 Ni6 128.6(6) .
Ni5 Ni2 Ni8 Ni6 -62.23(12) .
Ni14 Ni2 Ni8 Ni6 109.32(11) .
Ni19 Ni2 Ni8 Ni6 -123.49(10) .
Ni1 Ni2 Ni8 Ni6 -67.67(9) .
Ni17 Ni2 Ni8 Ni6 50.55(8) .
Ni7 Ni2 Ni8 Ni6 1.91(10) .
Ni27 Ni2 Ni8 Ni6 -170.55(10) .
C37 Ni2 Ni8 Ni22 -164.0(19) .
C34 Ni2 Ni8 Ni22 50.9(6) .
Ni5 Ni2 Ni8 Ni22 -139.95(12) .
Ni14 Ni2 Ni8 Ni22 31.60(12) .
Ni19 Ni2 Ni8 Ni22 158.79(12) .
Ni1 Ni2 Ni8 Ni22 -145.38(14) .
Ni6 Ni2 Ni8 Ni22 -77.72(12) .
Ni17 Ni2 Ni8 Ni22 -27.17(13) .
Ni7 Ni2 Ni8 Ni22 -75.80(14) .
Ni27 Ni2 Ni8 Ni22 111.73(13) .
C37 Ni2 Ni8 Cu2 121.8(19) .
C34 Ni2 Ni8 Cu2 -23.3(6) .
Ni5 Ni2 Ni8 Cu2 145.87(12) .
Ni14 Ni2 Ni8 Cu2 -42.58(11) .
Ni19 Ni2 Ni8 Cu2 84.61(12) .
Ni1 Ni2 Ni8 Cu2 140.44(13) .
Ni6 Ni2 Ni8 Cu2 -151.90(13) .
Ni17 Ni2 Ni8 Cu2 -101.35(12) .
Ni7 Ni2 Ni8 Cu2 -149.98(11) .
Ni27 Ni2 Ni8 Cu2 37.55(11) .
C37 Ni2 Ni8 Ni1 -18.6(19) .
C34 Ni2 Ni8 Ni1 -163.7(6) .
Ni5 Ni2 Ni8 Ni1 5.44(11) .
Ni14 Ni2 Ni8 Ni1 176.99(12) .
Ni19 Ni2 Ni8 Ni1 -55.82(9) .
Ni6 Ni2 Ni8 Ni1 67.67(9) .
Ni17 Ni2 Ni8 Ni1 118.21(10) .
Ni7 Ni2 Ni8 Ni1 69.58(11) .
Ni27 Ni2 Ni8 Ni1 -102.88(10) .
C37 Ni2 Ni8 Ni14 164.4(19) .
C34 Ni2 Ni8 Ni14 19.3(6) .
Ni5 Ni2 Ni8 Ni14 -171.55(14) .
Ni19 Ni2 Ni8 Ni14 127.19(11) .
Ni1 Ni2 Ni8 Ni14 -176.99(12) .
Ni6 Ni2 Ni8 Ni14 -109.32(11) .
Ni17 Ni2 Ni8 Ni14 -58.77(9) .
Ni7 Ni2 Ni8 Ni14 -107.40(12) .
Ni27 Ni2 Ni8 Ni14 80.13(9) .
C37 Ni2 Ni8 Ni12 -17(2) .
C34 Ni2 Ni8 Ni12 -161.9(6) .
Ni5 Ni2 Ni8 Ni12 7.19(18) .
Ni14 Ni2 Ni8 Ni12 178.73(15) .
Ni19 Ni2 Ni8 Ni12 -54.07(14) .
Ni1 Ni2 Ni8 Ni12 1.75(12) .
Ni6 Ni2 Ni8 Ni12 69.42(12) .
Ni17 Ni2 Ni8 Ni12 119.96(12) .
Ni7 Ni2 Ni8 Ni12 71.33(15) .
Ni27 Ni2 Ni8 Ni12 -101.14(13) .
C37 Ni2 Ni8 Ni4 -90.1(19) .
C34 Ni2 Ni8 Ni4 124.8(6) .
Ni5 Ni2 Ni8 Ni4 -66.07(17) .
Ni14 Ni2 Ni8 Ni4 105.48(14) .
Ni19 Ni2 Ni8 Ni4 -127.33(12) .
Ni1 Ni2 Ni8 Ni4 -71.51(13) .
Ni6 Ni2 Ni8 Ni4 -3.84(11) .
Ni17 Ni2 Ni8 Ni4 46.71(13) .
Ni7 Ni2 Ni8 Ni4 -1.92(17) .
Ni27 Ni2 Ni8 Ni4 -174.39(14) .
C37 Ni2 Ni8 Ni26 51.6(19) .
C34 Ni2 Ni8 Ni26 -93.5(6) .
Ni5 Ni2 Ni8 Ni26 75.66(14) .
Ni14 Ni2 Ni8 Ni26 -112.80(12) .
Ni19 Ni2 Ni8 Ni26 14.40(12) .
Ni1 Ni2 Ni8 Ni26 70.22(11) .
Ni6 Ni2 Ni8 Ni26 137.89(12) .
Ni17 Ni2 Ni8 Ni26 -171.57(10) .
Ni7 Ni2 Ni8 Ni26 139.80(11) .
Ni27 Ni2 Ni8 Ni26 -32.66(10) .
C37 Ni2 Ni8 Ni11 63(3) .
C34 Ni2 Ni8 Ni11 -82(3) .
Ni5 Ni2 Ni8 Ni11 87(3) .
Ni14 Ni2 Ni8 Ni11 -101(3) .
Ni19 Ni2 Ni8 Ni11 26(3) .
Ni1 Ni2 Ni8 Ni11 82(3) .
Ni6 Ni2 Ni8 Ni11 150(3) .
Ni17 Ni2 Ni8 Ni11 -160(3) .
Ni7 Ni2 Ni8 Ni11 152(3) .
Ni27 Ni2 Ni8 Ni11 -21(3) .
C2 Ni3 Ni9 C16 86.7(7) .
C1 Ni3 Ni9 C16 -109.8(8) .
Cu1 Ni3 Ni9 C16 -16.0(6) .
Ni6 Ni3 Ni9 C16 135.2(5) .
Ni1 Ni3 Ni9 C16 -160.0(5) .
Ni5 Ni3 Ni9 C16 -158.1(5) .
Ni24 Ni3 Ni9 C16 31.8(5) .
Ni16 Ni3 Ni9 C16 -91.2(5) .
Ni28 Ni3 Ni9 C16 56.5(5) .
Ni25 Ni3 Ni9 C16 -57.6(5) .
Ni13 Ni3 Ni9 C16 -125(2) .
C2 Ni3 Ni9 C24 -147.6(19) .
C1 Ni3 Ni9 C24 15.9(19) .
Cu1 Ni3 Ni9 C24 109.7(18) .
Ni6 Ni3 Ni9 C24 -99.0(18) .
Ni1 Ni3 Ni9 C24 -34.3(18) .
Ni5 Ni3 Ni9 C24 -32.4(19) .
Ni24 Ni3 Ni9 C24 157.5(18) .
Ni16 Ni3 Ni9 C24 34.5(19) .
Ni28 Ni3 Ni9 C24 -177.7(18) .
Ni25 Ni3 Ni9 C24 68.1(18) .
Ni13 Ni3 Ni9 C24 0(3) .
C2 Ni3 Ni9 Ni12 -108.7(5) .
C1 Ni3 Ni9 Ni12 54.7(6) .
Cu1 Ni3 Ni9 Ni12 148.56(12) .
Ni6 Ni3 Ni9 Ni12 -60.18(12) .
Ni1 Ni3 Ni9 Ni12 4.57(11) .
Ni5 Ni3 Ni9 Ni12 6.48(17) .
Ni24 Ni3 Ni9 Ni12 -163.66(13) .
Ni16 Ni3 Ni9 Ni12 73.34(14) .
Ni28 Ni3 Ni9 Ni12 -138.88(12) .
Ni25 Ni3 Ni9 Ni12 106.96(12) .
Ni13 Ni3 Ni9 Ni12 39(2) .
C2 Ni3 Ni9 Ni24 54.9(5) .
C1 Ni3 Ni9 Ni24 -141.6(6) .
Cu1 Ni3 Ni9 Ni24 -47.78(12) .
Ni6 Ni3 Ni9 Ni24 103.48(10) .
Ni1 Ni3 Ni9 Ni24 168.22(11) .
Ni5 Ni3 Ni9 Ni24 170.13(13) .
Ni16 Ni3 Ni9 Ni24 -123.01(12) .
Ni28 Ni3 Ni9 Ni24 24.78(10) .
Ni25 Ni3 Ni9 Ni24 -89.38(9) .
Ni13 Ni3 Ni9 Ni24 -157(2) .
C2 Ni3 Ni9 Ni18 -168.8(5) .
C1 Ni3 Ni9 Ni18 -5.3(6) .
Cu1 Ni3 Ni9 Ni18 88.51(13) .
Ni6 Ni3 Ni9 Ni18 -120.23(10) .
Ni1 Ni3 Ni9 Ni18 -55.48(8) .
Ni5 Ni3 Ni9 Ni18 -53.57(12) .
Ni24 Ni3 Ni9 Ni18 136.29(10) .
Ni16 Ni3 Ni9 Ni18 13.29(12) .
Ni28 Ni3 Ni9 Ni18 161.07(11) .
Ni25 Ni3 Ni9 Ni18 46.92(9) .
Ni13 Ni3 Ni9 Ni18 -21(2) .
C2 Ni3 Ni9 Ni1 -113.3(5) .
C1 Ni3 Ni9 Ni1 50.2(6) .
Cu1 Ni3 Ni9 Ni1 143.99(14) .
Ni6 Ni3 Ni9 Ni1 -64.75(8) .
Ni5 Ni3 Ni9 Ni1 1.91(11) .
Ni24 Ni3 Ni9 Ni1 -168.22(11) .
Ni16 Ni3 Ni9 Ni1 68.77(11) .
Ni28 Ni3 Ni9 Ni1 -143.45(12) .
Ni25 Ni3 Ni9 Ni1 102.40(10) .
Ni13 Ni3 Ni9 Ni1 35(2) .
C2 Ni3 Ni9 Ni4 -45.0(5) .
C1 Ni3 Ni9 Ni4 118.5(6) .
Cu1 Ni3 Ni9 Ni4 -147.66(12) .
Ni6 Ni3 Ni9 Ni4 3.60(10) .
Ni1 Ni3 Ni9 Ni4 68.35(11) .
Ni5 Ni3 Ni9 Ni4 70.26(15) .
Ni24 Ni3 Ni9 Ni4 -99.88(12) .
Ni16 Ni3 Ni9 Ni4 137.12(11) .
Ni28 Ni3 Ni9 Ni4 -75.10(13) .
Ni25 Ni3 Ni9 Ni4 170.74(12) .
Ni13 Ni3 Ni9 Ni4 103(2) .
C2 Ni3 Ni9 Ni6 -48.6(5) .
C1 Ni3 Ni9 Ni6 114.9(6) .
Cu1 Ni3 Ni9 Ni6 -151.26(14) .
Ni1 Ni3 Ni9 Ni6 64.75(8) .
Ni5 Ni3 Ni9 Ni6 66.66(11) .
Ni24 Ni3 Ni9 Ni6 -103.48(10) .
Ni16 Ni3 Ni9 Ni6 133.52(13) .
Ni28 Ni3 Ni9 Ni6 -78.70(11) .
Ni25 Ni3 Ni9 Ni6 167.15(11) .
Ni13 Ni3 Ni9 Ni6 99(2) .
C2 Ni3 Ni9 Ni10 2.4(5) .
C1 Ni3 Ni9 Ni10 165.8(6) .
Cu1 Ni3 Ni9 Ni10 -100.33(12) .
Ni6 Ni3 Ni9 Ni10 50.92(8) .
Ni1 Ni3 Ni9 Ni10 115.67(9) .
Ni5 Ni3 Ni9 Ni10 117.58(12) .
Ni24 Ni3 Ni9 Ni10 -52.55(8) .
Ni16 Ni3 Ni9 Ni10 -175.56(11) .
Ni28 Ni3 Ni9 Ni10 -27.78(11) .
Ni25 Ni3 Ni9 Ni10 -141.93(10) .
Ni13 Ni3 Ni9 Ni10 150(2) .
C2 Ni3 Ni9 Ni25 144.3(5) .
C1 Ni3 Ni9 Ni25 -52.2(6) .
Cu1 Ni3 Ni9 Ni25 41.60(11) .
Ni6 Ni3 Ni9 Ni25 -167.15(11) .
Ni1 Ni3 Ni9 Ni25 -102.40(10) .
Ni5 Ni3 Ni9 Ni25 -100.49(13) .
Ni24 Ni3 Ni9 Ni25 89.38(9) .
Ni16 Ni3 Ni9 Ni25 -33.63(10) .
Ni28 Ni3 Ni9 Ni25 114.15(12) .
Ni13 Ni3 Ni9 Ni25 -68(2) .
C1 Ni1 Ni9 C16 -6.9(13) .
C3 Ni1 Ni9 C16 -151.7(13) .
Ni6 Ni1 Ni9 C16 114.7(11) .
Ni5 Ni1 Ni9 C16 43.1(12) .
Ni12 Ni1 Ni9 C16 -139.7(12) .
Ni8 Ni1 Ni9 C16 169.1(11) .
Ni3 Ni1 Ni9 C16 45.1(11) .
Ni21 Ni1 Ni9 C16 -96.4(11) .
Ni20 Ni1 Ni9 C16 -34.4(12) .
Ni18 Ni1 Ni9 C16 -62.0(11) .
Ni19 Ni1 Ni9 C16 -85.5(14) .
Ni2 Ni1 Ni9 C16 114.5(11) .
C1 Ni1 Ni9 C24 117.2(9) .
C3 Ni1 Ni9 C24 -27.6(9) .
Ni6 Ni1 Ni9 C24 -121.2(6) .
Ni5 Ni1 Ni9 C24 167.2(6) .
Ni12 Ni1 Ni9 C24 -15.6(6) .
Ni8 Ni1 Ni9 C24 -66.8(6) .
Ni3 Ni1 Ni9 C24 169.2(6) .
Ni21 Ni1 Ni9 C24 27.7(6) .
Ni20 Ni1 Ni9 C24 89.7(6) .
Ni18 Ni1 Ni9 C24 62.1(6) .
Ni19 Ni1 Ni9 C24 38.5(10) .
Ni2 Ni1 Ni9 C24 -121.4(6) .
C1 Ni1 Ni9 Ni12 132.9(6) .
C3 Ni1 Ni9 Ni12 -11.9(7) .
Ni6 Ni1 Ni9 Ni12 -105.56(10) .
Ni5 Ni1 Ni9 Ni12 -177.17(14) .
Ni8 Ni1 Ni9 Ni12 -51.13(9) .
Ni3 Ni1 Ni9 Ni12 -175.19(11) .
Ni21 Ni1 Ni9 Ni12 43.36(10) .
Ni20 Ni1 Ni9 Ni12 105.34(13) .
Ni18 Ni1 Ni9 Ni12 77.73(10) .
Ni19 Ni1 Ni9 Ni12 54.2(7) .
Ni2 Ni1 Ni9 Ni12 -105.78(14) .
C1 Ni1 Ni9 Ni3 -52.0(6) .
C3 Ni1 Ni9 Ni3 163.2(7) .
Ni6 Ni1 Ni9 Ni3 69.62(9) .
Ni5 Ni1 Ni9 Ni3 -1.98(11) .
Ni12 Ni1 Ni9 Ni3 175.19(11) .
Ni8 Ni1 Ni9 Ni3 124.05(11) .
Ni21 Ni1 Ni9 Ni3 -141.45(12) .
Ni20 Ni1 Ni9 Ni3 -79.47(11) .
Ni18 Ni1 Ni9 Ni3 -107.08(10) .
Ni19 Ni1 Ni9 Ni3 -130.6(7) .
Ni2 Ni1 Ni9 Ni3 69.41(13) .
C1 Ni1 Ni9 Ni24 -63.5(6) .
C3 Ni1 Ni9 Ni24 151.7(7) .
Ni6 Ni1 Ni9 Ni24 58.07(11) .
Ni5 Ni1 Ni9 Ni24 -13.54(17) .
Ni12 Ni1 Ni9 Ni24 163.63(13) .
Ni8 Ni1 Ni9 Ni24 112.50(12) .
Ni3 Ni1 Ni9 Ni24 -11.55(10) .
Ni21 Ni1 Ni9 Ni24 -153.01(11) .
Ni20 Ni1 Ni9 Ni24 -91.02(14) .
Ni18 Ni1 Ni9 Ni24 -118.63(12) .
Ni19 Ni1 Ni9 Ni24 -142.2(7) .
Ni2 Ni1 Ni9 Ni24 57.86(17) .
C1 Ni1 Ni9 Ni18 55.1(6) .
C3 Ni1 Ni9 Ni18 -89.7(7) .
Ni6 Ni1 Ni9 Ni18 176.70(11) .
Ni5 Ni1 Ni9 Ni18 105.10(13) .
Ni12 Ni1 Ni9 Ni18 -77.73(10) .
Ni8 Ni1 Ni9 Ni18 -128.87(11) .
Ni3 Ni1 Ni9 Ni18 107.08(10) .
Ni21 Ni1 Ni9 Ni18 -34.37(10) .
Ni20 Ni1 Ni9 Ni18 27.61(11) .
Ni19 Ni1 Ni9 Ni18 -23.6(7) .
Ni2 Ni1 Ni9 Ni18 176.49(15) .
C1 Ni1 Ni9 Ni4 -171.7(6) .
C3 Ni1 Ni9 Ni4 43.5(7) .
Ni6 Ni1 Ni9 Ni4 -50.15(8) .
Ni5 Ni1 Ni9 Ni4 -121.76(12) .
Ni12 Ni1 Ni9 Ni4 55.41(9) .
Ni8 Ni1 Ni9 Ni4 4.28(10) .
Ni3 Ni1 Ni9 Ni4 -119.78(10) .
Ni21 Ni1 Ni9 Ni4 98.77(10) .
Ni20 Ni1 Ni9 Ni4 160.75(11) .
Ni18 Ni1 Ni9 Ni4 133.14(10) .
Ni19 Ni1 Ni9 Ni4 109.6(7) .
Ni2 Ni1 Ni9 Ni4 -50.37(14) .
C1 Ni1 Ni9 Ni6 -121.6(6) .
C3 Ni1 Ni9 Ni6 93.6(7) .
Ni5 Ni1 Ni9 Ni6 -71.60(12) .
Ni12 Ni1 Ni9 Ni6 105.56(10) .
Ni8 Ni1 Ni9 Ni6 54.43(9) .
Ni3 Ni1 Ni9 Ni6 -69.62(9) .
Ni21 Ni1 Ni9 Ni6 148.92(12) .
Ni20 Ni1 Ni9 Ni6 -149.09(13) .
Ni18 Ni1 Ni9 Ni6 -176.70(11) .
Ni19 Ni1 Ni9 Ni6 159.7(8) .
Ni2 Ni1 Ni9 Ni6 -0.21(12) .
C1 Ni1 Ni9 Ni10 -122.3(6) .
C3 Ni1 Ni9 Ni10 92.9(7) .
Ni6 Ni1 Ni9 Ni10 -0.71(9) .
Ni5 Ni1 Ni9 Ni10 -72.31(13) .
Ni12 Ni1 Ni9 Ni10 104.86(11) .
Ni8 Ni1 Ni9 Ni10 53.72(12) .
Ni3 Ni1 Ni9 Ni10 -70.33(10) .
Ni21 Ni1 Ni9 Ni10 148.22(10) .
Ni20 Ni1 Ni9 Ni10 -149.80(11) .
Ni18 Ni1 Ni9 Ni10 -177.41(12) .
Ni19 Ni1 Ni9 Ni10 159.0(7) .
Ni2 Ni1 Ni9 Ni10 -0.92(17) .
C1 Ni1 Ni9 Ni25 4.3(6) .
C3 Ni1 Ni9 Ni25 -140.5(7) .
Ni6 Ni1 Ni9 Ni25 125.87(10) .
Ni5 Ni1 Ni9 Ni25 54.27(12) .
Ni12 Ni1 Ni9 Ni25 -128.56(11) .
Ni8 Ni1 Ni9 Ni25 -179.70(10) .
Ni3 Ni1 Ni9 Ni25 56.25(8) .
Ni21 Ni1 Ni9 Ni25 -85.20(10) .
Ni20 Ni1 Ni9 Ni25 -23.22(12) .
Ni18 Ni1 Ni9 Ni25 -50.83(8) .
Ni19 Ni1 Ni9 Ni25 -74.4(7) .
Ni2 Ni1 Ni9 Ni25 125.66(13) .
C25 Ni4 Ni9 C16 0.7(9) .
C23 Ni4 Ni9 C16 76.6(13) .
Ni11 Ni4 Ni9 C16 124.4(6) .
Ni10 Ni4 Ni9 C16 -54.4(6) .
Ni12 Ni4 Ni9 C16 132.9(6) .
Ni8 Ni4 Ni9 C16 -175.7(6) .
Ni6 Ni4 Ni9 C16 -122.3(6) .
Ni22 Ni4 Ni9 C16 -158.5(7) .
Ni15 Ni4 Ni9 C16 -85.2(6) .
C25 Ni4 Ni9 C24 -79.8(9) .
C23 Ni4 Ni9 C24 -3.9(13) .
Ni11 Ni4 Ni9 C24 43.9(6) .
Ni10 Ni4 Ni9 C24 -134.9(6) .
Ni12 Ni4 Ni9 C24 52.4(6) .
Ni8 Ni4 Ni9 C24 103.8(6) .
Ni6 Ni4 Ni9 C24 157.2(6) .
Ni22 Ni4 Ni9 C24 121.0(7) .
Ni15 Ni4 Ni9 C24 -165.7(6) .
C25 Ni4 Ni9 Ni12 -132.2(6) .
C23 Ni4 Ni9 Ni12 -56.3(12) .
Ni11 Ni4 Ni9 Ni12 -8.50(11) .
Ni10 Ni4 Ni9 Ni12 172.72(11) .
Ni8 Ni4 Ni9 Ni12 51.44(9) .
Ni6 Ni4 Ni9 Ni12 104.86(10) .
Ni22 Ni4 Ni9 Ni12 68.6(2) .
Ni15 Ni4 Ni9 Ni12 141.96(12) .
C25 Ni4 Ni9 Ni3 119.3(6) .
C23 Ni4 Ni9 Ni3 -164.8(11) .
Ni11 Ni4 Ni9 Ni3 -117.04(13) .
Ni10 Ni4 Ni9 Ni3 64.18(11) .
Ni12 Ni4 Ni9 Ni3 -108.53(12) .
Ni8 Ni4 Ni9 Ni3 -57.10(12) .
Ni6 Ni4 Ni9 Ni3 -3.68(11) .
Ni22 Ni4 Ni9 Ni3 -39.9(3) .
Ni15 Ni4 Ni9 Ni3 33.43(14) .
C25 Ni4 Ni9 Ni24 54.7(6) .
C23 Ni4 Ni9 Ni24 130.6(12) .
Ni11 Ni4 Ni9 Ni24 178.39(11) .
Ni10 Ni4 Ni9 Ni24 -0.39(10) .
Ni12 Ni4 Ni9 Ni24 -173.11(12) .
Ni8 Ni4 Ni9 Ni24 -121.67(11) .
Ni6 Ni4 Ni9 Ni24 -68.25(10) .
Ni22 Ni4 Ni9 Ni24 -104.5(2) .
Ni15 Ni4 Ni9 Ni24 -31.15(13) .
C25 Ni4 Ni9 Ni18 -139.8(6) .
C23 Ni4 Ni9 Ni18 -63.9(12) .
Ni11 Ni4 Ni9 Ni18 -16.12(16) .
Ni10 Ni4 Ni9 Ni18 165.10(13) .
Ni12 Ni4 Ni9 Ni18 -7.62(11) .
Ni8 Ni4 Ni9 Ni18 43.82(14) .
Ni6 Ni4 Ni9 Ni18 97.24(12) .
Ni22 Ni4 Ni9 Ni18 61.0(3) .
Ni15 Ni4 Ni9 Ni18 134.35(12) .
C25 Ni4 Ni9 Ni1 172.2(6) .
C23 Ni4 Ni9 Ni1 -111.9(12) .
Ni11 Ni4 Ni9 Ni1 -64.14(12) .
Ni10 Ni4 Ni9 Ni1 117.08(10) .
Ni12 Ni4 Ni9 Ni1 -55.64(9) .
Ni8 Ni4 Ni9 Ni1 -4.20(10) .
Ni6 Ni4 Ni9 Ni1 49.22(9) .
Ni22 Ni4 Ni9 Ni1 13.0(2) .
Ni15 Ni4 Ni9 Ni1 86.33(11) .
C25 Ni4 Ni9 Ni6 122.9(6) .
C23 Ni4 Ni9 Ni6 -161.1(12) .
Ni11 Ni4 Ni9 Ni6 -113.36(12) .
Ni10 Ni4 Ni9 Ni6 67.86(9) .
Ni12 Ni4 Ni9 Ni6 -104.86(10) .
Ni8 Ni4 Ni9 Ni6 -53.42(9) .
Ni22 Ni4 Ni9 Ni6 -36.2(2) .
Ni15 Ni4 Ni9 Ni6 37.11(10) .
C25 Ni4 Ni9 Ni10 55.1(6) .
C23 Ni4 Ni9 Ni10 131.0(12) .
Ni11 Ni4 Ni9 Ni10 178.78(13) .
Ni12 Ni4 Ni9 Ni10 -172.72(11) .
Ni8 Ni4 Ni9 Ni10 -121.28(11) .
Ni6 Ni4 Ni9 Ni10 -67.86(9) .
Ni22 Ni4 Ni9 Ni10 -104.1(2) .
Ni15 Ni4 Ni9 Ni10 -30.75(9) .
C25 Ni4 Ni9 Ni25 155.0(8) .
C23 Ni4 Ni9 Ni25 -129.1(12) .
Ni11 Ni4 Ni9 Ni25 -81.3(5) .
Ni10 Ni4 Ni9 Ni25 99.9(5) .
Ni12 Ni4 Ni9 Ni25 -72.8(5) .
Ni8 Ni4 Ni9 Ni25 -21.4(5) .
Ni6 Ni4 Ni9 Ni25 32.0(5) .
Ni22 Ni4 Ni9 Ni25 -4.2(7) .
Ni15 Ni4 Ni9 Ni25 69.1(5) .
C2 Ni6 Ni9 C16 -23.7(8) .
C4 Ni6 Ni9 C16 125.3(9) .
Ni1 Ni6 Ni9 C16 -143.9(7) .
Ni8 Ni6 Ni9 C16 160.7(7) .
Ni17 Ni6 Ni9 C16 6.1(14) .
Ni10 Ni6 Ni9 C16 36.9(7) .
Ni3 Ni6 Ni9 C16 -71.0(7) .
Ni4 Ni6 Ni9 C16 104.9(7) .
Ni7 Ni6 Ni9 C16 -67.5(7) .
Ni15 Ni6 Ni9 C16 65.9(7) .
Ni2 Ni6 Ni9 C16 -143.7(7) .
Ni23 Ni6 Ni9 C16 -0.1(7) .
C2 Ni6 Ni9 C24 -155.3(9) .
C4 Ni6 Ni9 C24 -6.3(10) .
Ni1 Ni6 Ni9 C24 84.5(8) .
Ni8 Ni6 Ni9 C24 29.1(8) .
Ni17 Ni6 Ni9 C24 -125.4(13) .
Ni10 Ni6 Ni9 C24 -94.7(8) .
Ni3 Ni6 Ni9 C24 157.5(8) .
Ni4 Ni6 Ni9 C24 -26.6(8) .
Ni7 Ni6 Ni9 C24 160.9(8) .
Ni15 Ni6 Ni9 C24 -65.6(8) .
Ni2 Ni6 Ni9 C24 84.7(8) .
Ni23 Ni6 Ni9 C24 -131.7(8) .
C2 Ni6 Ni9 Ni12 175.7(4) .
C4 Ni6 Ni9 Ni12 -35.2(6) .
Ni1 Ni6 Ni9 Ni12 55.53(9) .
Ni8 Ni6 Ni9 Ni12 0.19(9) .
Ni17 Ni6 Ni9 Ni12 -154.4(11) .
Ni10 Ni6 Ni9 Ni12 -123.64(10) .
Ni3 Ni6 Ni9 Ni12 128.50(11) .
Ni4 Ni6 Ni9 Ni12 -55.58(9) .
Ni7 Ni6 Ni9 Ni12 131.96(12) .
Ni15 Ni6 Ni9 Ni12 -94.58(11) .
Ni2 Ni6 Ni9 Ni12 55.72(12) .
Ni23 Ni6 Ni9 Ni12 -160.63(10) .
C2 Ni6 Ni9 Ni3 47.2(4) .
C4 Ni6 Ni9 Ni3 -163.7(6) .
Ni1 Ni6 Ni9 Ni3 -72.97(9) .
Ni8 Ni6 Ni9 Ni3 -128.31(11) .
Ni17 Ni6 Ni9 Ni3 77.1(11) .
Ni10 Ni6 Ni9 Ni3 107.86(11) .
Ni4 Ni6 Ni9 Ni3 175.92(12) .
Ni7 Ni6 Ni9 Ni3 3.46(11) .
Ni15 Ni6 Ni9 Ni3 136.92(13) .
Ni2 Ni6 Ni9 Ni3 -72.77(12) .
Ni23 Ni6 Ni9 Ni3 70.87(11) .
C2 Ni6 Ni9 Ni24 -10.8(4) .
C4 Ni6 Ni9 Ni24 138.2(6) .
Ni1 Ni6 Ni9 Ni24 -131.02(10) .
Ni8 Ni6 Ni9 Ni24 173.64(9) .
Ni17 Ni6 Ni9 Ni24 19.0(12) .
Ni10 Ni6 Ni9 Ni24 49.81(9) .
Ni3 Ni6 Ni9 Ni24 -58.05(9) .
Ni4 Ni6 Ni9 Ni24 117.87(10) .
Ni7 Ni6 Ni9 Ni24 -54.59(13) .
Ni15 Ni6 Ni9 Ni24 78.87(11) .
Ni2 Ni6 Ni9 Ni24 -130.82(11) .
Ni23 Ni6 Ni9 Ni24 12.82(11) .
C2 Ni6 Ni9 Ni18 117.1(5) .
C4 Ni6 Ni9 Ni18 -93.8(6) .
Ni1 Ni6 Ni9 Ni18 -3.09(10) .
Ni8 Ni6 Ni9 Ni18 -58.43(11) .
Ni17 Ni6 Ni9 Ni18 147.0(11) .
Ni10 Ni6 Ni9 Ni18 177.74(12) .
Ni3 Ni6 Ni9 Ni18 69.88(11) .
Ni4 Ni6 Ni9 Ni18 -114.20(12) .
Ni7 Ni6 Ni9 Ni18 73.34(15) .
Ni15 Ni6 Ni9 Ni18 -153.20(11) .
Ni2 Ni6 Ni9 Ni18 -2.89(16) .
Ni23 Ni6 Ni9 Ni18 140.75(10) .
C2 Ni6 Ni9 Ni1 120.2(4) .
C4 Ni6 Ni9 Ni1 -90.8(6) .
Ni8 Ni6 Ni9 Ni1 -55.34(9) .
Ni17 Ni6 Ni9 Ni1 150.1(12) .
Ni10 Ni6 Ni9 Ni1 -179.17(11) .
Ni3 Ni6 Ni9 Ni1 72.97(9) .
Ni4 Ni6 Ni9 Ni1 -111.11(11) .
Ni7 Ni6 Ni9 Ni1 76.43(12) .
Ni15 Ni6 Ni9 Ni1 -150.11(12) .
Ni2 Ni6 Ni9 Ni1 0.19(11) .
Ni23 Ni6 Ni9 Ni1 143.84(11) .
C2 Ni6 Ni9 Ni4 -128.7(5) .
C4 Ni6 Ni9 Ni4 20.4(6) .
Ni1 Ni6 Ni9 Ni4 111.11(11) .
Ni8 Ni6 Ni9 Ni4 55.77(9) .
Ni17 Ni6 Ni9 Ni4 -98.8(11) .
Ni10 Ni6 Ni9 Ni4 -68.06(9) .
Ni3 Ni6 Ni9 Ni4 -175.92(12) .
Ni7 Ni6 Ni9 Ni4 -172.46(14) .
Ni15 Ni6 Ni9 Ni4 -39.00(10) .
Ni2 Ni6 Ni9 Ni4 111.31(13) .
Ni23 Ni6 Ni9 Ni4 -105.05(11) .
C2 Ni6 Ni9 Ni10 -60.6(4) .
C4 Ni6 Ni9 Ni10 88.4(6) .
Ni1 Ni6 Ni9 Ni10 179.17(11) .
Ni8 Ni6 Ni9 Ni10 123.83(10) .
Ni17 Ni6 Ni9 Ni10 -30.8(11) .
Ni3 Ni6 Ni9 Ni10 -107.86(11) .
Ni4 Ni6 Ni9 Ni10 68.06(9) .
Ni7 Ni6 Ni9 Ni10 -104.41(13) .
Ni15 Ni6 Ni9 Ni10 29.06(10) .
Ni2 Ni6 Ni9 Ni10 179.36(13) .
Ni23 Ni6 Ni9 Ni10 -36.99(9) .
C2 Ni6 Ni9 Ni25 59.0(5) .
C4 Ni6 Ni9 Ni25 -151.9(6) .
Ni1 Ni6 Ni9 Ni25 -61.16(11) .
Ni8 Ni6 Ni9 Ni25 -116.50(11) .
Ni17 Ni6 Ni9 Ni25 88.9(11) .
Ni10 Ni6 Ni9 Ni25 119.67(12) .
Ni3 Ni6 Ni9 Ni25 11.81(10) .
Ni4 Ni6 Ni9 Ni25 -172.27(12) .
Ni7 Ni6 Ni9 Ni25 15.27(16) .
Ni15 Ni6 Ni9 Ni25 148.73(11) .
Ni2 Ni6 Ni9 Ni25 -60.96(15) .
Ni23 Ni6 Ni9 Ni25 82.68(12) .
C25 Ni4 Ni10 C15 -23.9(12) .
C23 Ni4 Ni10 C15 -83.8(12) .
Ni11 Ni4 Ni10 C15 43(3) .
Ni12 Ni4 Ni10 C15 76.1(10) .
Ni8 Ni4 Ni10 C15 144.1(10) .
Ni6 Ni4 Ni10 C15 141.8(10) .
Ni22 Ni4 Ni10 C15 -149.1(10) .
Ni15 Ni4 Ni10 C15 -146.5(10) .
Ni9 Ni4 Ni10 C15 69.3(10) .
C25 Ni4 Ni10 C30 85.7(10) .
C23 Ni4 Ni10 C30 25.9(10) .
Ni11 Ni4 Ni10 C30 153(3) .
Ni12 Ni4 Ni10 C30 -174.2(7) .
Ni8 Ni4 Ni10 C30 -106.2(7) .
Ni6 Ni4 Ni10 C30 -108.6(7) .
Ni22 Ni4 Ni10 C30 -39.4(7) .
Ni15 Ni4 Ni10 C30 -36.8(7) .
Ni9 Ni4 Ni10 C30 179.0(7) .
C23 Ni4 Ni10 C25 -59.9(10) .
Ni11 Ni4 Ni10 C25 67(3) .
Ni12 Ni4 Ni10 C25 100.0(8) .
Ni8 Ni4 Ni10 C25 168.1(8) .
Ni6 Ni4 Ni10 C25 165.7(8) .
Ni22 Ni4 Ni10 C25 -125.2(8) .
Ni15 Ni4 Ni10 C25 -122.6(8) .
Ni9 Ni4 Ni10 C25 93.2(8) .
C25 Ni4 Ni10 C2 -149.5(9) .
C23 Ni4 Ni10 C2 150.6(8) .
Ni11 Ni4 Ni10 C2 -83(3) .
Ni12 Ni4 Ni10 C2 -49.5(4) .
Ni8 Ni4 Ni10 C2 18.5(4) .
Ni6 Ni4 Ni10 C2 16.2(4) .
Ni22 Ni4 Ni10 C2 85.3(4) .
Ni15 Ni4 Ni10 C2 87.9(4) .
Ni9 Ni4 Ni10 C2 -56.3(4) .
C25 Ni4 Ni10 Ni15 122.6(8) .
C23 Ni4 Ni10 Ni15 62.7(7) .
Ni11 Ni4 Ni10 Ni15 -170(3) .
Ni12 Ni4 Ni10 Ni15 -137.42(13) .
Ni8 Ni4 Ni10 Ni15 -69.38(12) .
Ni6 Ni4 Ni10 Ni15 -71.75(9) .
Ni22 Ni4 Ni10 Ni15 -2.61(12) .
Ni9 Ni4 Ni10 Ni15 -144.21(10) .
C25 Ni4 Ni10 Ni24 -92.8(8) .
C23 Ni4 Ni10 Ni24 -152.6(7) .
Ni11 Ni4 Ni10 Ni24 -26(3) .
Ni12 Ni4 Ni10 Ni24 7.24(18) .
Ni8 Ni4 Ni10 Ni24 75.28(16) .
Ni6 Ni4 Ni10 Ni24 72.91(12) .
Ni22 Ni4 Ni10 Ni24 142.05(12) .
Ni15 Ni4 Ni10 Ni24 144.66(14) .
Ni9 Ni4 Ni10 Ni24 0.45(11) .
C25 Ni4 Ni10 Ni6 -165.7(8) .
C23 Ni4 Ni10 Ni6 134.4(7) .
Ni11 Ni4 Ni10 Ni6 -99(3) .
Ni12 Ni4 Ni10 Ni6 -65.67(11) .
Ni8 Ni4 Ni10 Ni6 2.37(11) .
Ni22 Ni4 Ni10 Ni6 69.14(12) .
Ni15 Ni4 Ni10 Ni6 71.75(9) .
Ni9 Ni4 Ni10 Ni6 -72.46(8) .
C25 Ni4 Ni10 Ni23 162.0(8) .
C23 Ni4 Ni10 Ni23 102.1(7) .
Ni11 Ni4 Ni10 Ni23 -131(3) .
Ni12 Ni4 Ni10 Ni23 -98.03(14) .
Ni8 Ni4 Ni10 Ni23 -29.99(16) .
Ni6 Ni4 Ni10 Ni23 -32.36(11) .
Ni22 Ni4 Ni10 Ni23 36.78(16) .
Ni15 Ni4 Ni10 Ni23 39.39(11) .
Ni9 Ni4 Ni10 Ni23 -104.82(12) .
C25 Ni4 Ni10 Ni9 -93.2(8) .
C23 Ni4 Ni10 Ni9 -153.1(7) .
Ni11 Ni4 Ni10 Ni9 -26(3) .
Ni12 Ni4 Ni10 Ni9 6.79(10) .
Ni8 Ni4 Ni10 Ni9 74.83(11) .
Ni6 Ni4 Ni10 Ni9 72.46(8) .
Ni22 Ni4 Ni10 Ni9 141.60(13) .
Ni15 Ni4 Ni10 Ni9 144.21(10) .
C2 Ni6 Ni10 C15 24.1(14) .
C4 Ni6 Ni10 C15 170.5(14) .
Ni1 Ni6 Ni10 C15 -63.2(13) .
Ni8 Ni6 Ni10 C15 -136.8(13) .
Ni17 Ni6 Ni10 C15 114.7(13) .
Ni3 Ni6 Ni10 C15 -9.0(13) .
Ni4 Ni6 Ni10 C15 -134.3(13) .
Ni7 Ni6 Ni10 C15 50.8(13) .
Ni15 Ni6 Ni10 C15 150.5(13) .
Ni2 Ni6 Ni10 C15 123.4(17) .
Ni23 Ni6 Ni10 C15 77.8(13) .
C2 Ni6 Ni10 C30 -113.9(10) .
C4 Ni6 Ni10 C30 32.6(9) .
Ni1 Ni6 Ni10 C30 158.9(8) .
Ni8 Ni6 Ni10 C30 85.3(8) .
Ni17 Ni6 Ni10 C30 -23.3(8) .
Ni3 Ni6 Ni10 C30 -147.0(8) .
Ni4 Ni6 Ni10 C30 87.8(8) .
Ni7 Ni6 Ni10 C30 -87.1(8) .
Ni15 Ni6 Ni10 C30 12.6(8) .
Ni2 Ni6 Ni10 C30 -14.5(15) .
Ni23 Ni6 Ni10 C30 -60.1(8) .
C2 Ni6 Ni10 C25 147.7(8) .
C4 Ni6 Ni10 C25 -65.9(7) .
Ni1 Ni6 Ni10 C25 60.4(6) .
Ni8 Ni6 Ni10 C25 -13.2(6) .
Ni17 Ni6 Ni10 C25 -121.7(6) .
Ni3 Ni6 Ni10 C25 114.6(6) .
Ni4 Ni6 Ni10 C25 -10.7(6) .
Ni7 Ni6 Ni10 C25 174.4(6) .
Ni15 Ni6 Ni10 C25 -85.9(6) .
Ni2 Ni6 Ni10 C25 -113.0(14) .
Ni23 Ni6 Ni10 C25 -158.6(6) .
C4 Ni6 Ni10 C2 146.5(7) .
Ni1 Ni6 Ni10 C2 -87.3(6) .
Ni8 Ni6 Ni10 C2 -160.9(6) .
Ni17 Ni6 Ni10 C2 90.6(6) .
Ni3 Ni6 Ni10 C2 -33.1(6) .
Ni4 Ni6 Ni10 C2 -158.3(6) .
Ni7 Ni6 Ni10 C2 26.8(6) .
Ni15 Ni6 Ni10 C2 126.4(6) .
Ni2 Ni6 Ni10 C2 99.4(14) .
Ni23 Ni6 Ni10 C2 53.8(6) .
C2 Ni6 Ni10 Ni15 -126.4(6) .
C4 Ni6 Ni10 Ni15 20.0(5) .
Ni1 Ni6 Ni10 Ni15 146.30(14) .
Ni8 Ni6 Ni10 Ni15 72.70(13) .
Ni17 Ni6 Ni10 Ni15 -35.82(11) .
Ni3 Ni6 Ni10 Ni15 -159.53(12) .
Ni4 Ni6 Ni10 Ni15 75.21(10) .
Ni7 Ni6 Ni10 Ni15 -99.67(12) .
Ni2 Ni6 Ni10 Ni15 -27.1(12) .
Ni23 Ni6 Ni10 Ni15 -72.66(9) .
C2 Ni6 Ni10 Ni24 33.9(6) .
C4 Ni6 Ni10 Ni24 -179.6(5) .
Ni1 Ni6 Ni10 Ni24 -53.32(15) .
Ni8 Ni6 Ni10 Ni24 -126.93(12) .
Ni17 Ni6 Ni10 Ni24 124.55(11) .
Ni3 Ni6 Ni10 Ni24 0.84(11) .
Ni4 Ni6 Ni10 Ni24 -124.42(12) .
Ni7 Ni6 Ni10 Ni24 60.70(13) .
Ni15 Ni6 Ni10 Ni24 160.37(13) .
Ni2 Ni6 Ni10 Ni24 133.3(12) .
Ni23 Ni6 Ni10 Ni24 87.71(10) .
C2 Ni6 Ni10 Ni4 158.3(6) .
C4 Ni6 Ni10 Ni4 -55.2(5) .
Ni1 Ni6 Ni10 Ni4 71.09(13) .
Ni8 Ni6 Ni10 Ni4 -2.51(11) .
Ni17 Ni6 Ni10 Ni4 -111.03(12) .
Ni3 Ni6 Ni10 Ni4 125.26(11) .
Ni7 Ni6 Ni10 Ni4 -174.88(12) .
Ni15 Ni6 Ni10 Ni4 -75.21(10) .
Ni2 Ni6 Ni10 Ni4 -102.3(12) .
Ni23 Ni6 Ni10 Ni4 -147.87(10) .
C2 Ni6 Ni10 Ni23 -53.8(6) .
C4 Ni6 Ni10 Ni23 92.7(5) .
Ni1 Ni6 Ni10 Ni23 -141.03(13) .
Ni8 Ni6 Ni10 Ni23 145.37(13) .
Ni17 Ni6 Ni10 Ni23 36.85(10) .
Ni3 Ni6 Ni10 Ni23 -86.87(9) .
Ni4 Ni6 Ni10 Ni23 147.87(10) .
Ni7 Ni6 Ni10 Ni23 -27.01(10) .
Ni15 Ni6 Ni10 Ni23 72.66(9) .
Ni2 Ni6 Ni10 Ni23 45.6(12) .
C2 Ni6 Ni10 Ni9 86.4(6) .
C4 Ni6 Ni10 Ni9 -127.2(5) .
Ni1 Ni6 Ni10 Ni9 -0.87(11) .
Ni8 Ni6 Ni10 Ni9 -74.47(12) .
Ni17 Ni6 Ni10 Ni9 177.01(12) .
Ni3 Ni6 Ni10 Ni9 53.30(9) .
Ni4 Ni6 Ni10 Ni9 -71.96(9) .
Ni7 Ni6 Ni10 Ni9 113.15(11) .
Ni15 Ni6 Ni10 Ni9 -147.17(11) .
Ni2 Ni6 Ni10 Ni9 -174.3(13) .
Ni23 Ni6 Ni10 Ni9 140.16(10) .
C16 Ni9 Ni10 C15 -4.5(9) .
C24 Ni9 Ni10 C15 -94.1(9) .
Ni12 Ni9 Ni10 C15 -148.0(7) .
Ni3 Ni9 Ni10 C15 96.0(7) .
Ni24 Ni9 Ni10 C15 38.2(7) .
Ni18 Ni9 Ni10 C15 139.9(8) .
Ni1 Ni9 Ni10 C15 150.0(7) .
Ni4 Ni9 Ni10 C15 -141.4(7) .
Ni6 Ni9 Ni10 C15 149.3(7) .
Ni25 Ni9 Ni10 C15 55.3(7) .
C16 Ni9 Ni10 C30 134(2) .
C24 Ni9 Ni10 C30 44(2) .
Ni12 Ni9 Ni10 C30 -10(2) .
Ni3 Ni9 Ni10 C30 -125.7(19) .
Ni24 Ni9 Ni10 C30 177(2) .
Ni18 Ni9 Ni10 C30 -82(2) .
Ni1 Ni9 Ni10 C30 -72(2) .
Ni4 Ni9 Ni10 C30 -3.0(19) .
Ni6 Ni9 Ni10 C30 -72.4(19) .
Ni25 Ni9 Ni10 C30 -166.3(19) .
C16 Ni9 Ni10 C25 88.1(7) .
C24 Ni9 Ni10 C25 -1.5(8) .
Ni12 Ni9 Ni10 C25 -55.4(5) .
Ni3 Ni9 Ni10 C25 -171.5(5) .
Ni24 Ni9 Ni10 C25 130.8(5) .
Ni18 Ni9 Ni10 C25 -127.6(7) .
Ni1 Ni9 Ni10 C25 -117.5(5) .
Ni4 Ni9 Ni10 C25 -48.8(5) .
Ni6 Ni9 Ni10 C25 -118.2(5) .
Ni25 Ni9 Ni10 C25 147.9(5) .
C16 Ni9 Ni10 C2 -102.6(7) .
C24 Ni9 Ni10 C2 167.9(8) .
Ni12 Ni9 Ni10 C2 114.0(4) .
Ni3 Ni9 Ni10 C2 -2.1(4) .
Ni24 Ni9 Ni10 C2 -59.9(4) .
Ni18 Ni9 Ni10 C2 41.8(7) .
Ni1 Ni9 Ni10 C2 51.9(4) .
Ni4 Ni9 Ni10 C2 120.6(4) .
Ni6 Ni9 Ni10 C2 51.2(4) .
Ni25 Ni9 Ni10 C2 -42.7(4) .
C16 Ni9 Ni10 Ni15 173.4(5) .
C24 Ni9 Ni10 Ni15 83.8(6) .
Ni12 Ni9 Ni10 Ni15 29.91(15) .
Ni3 Ni9 Ni10 Ni15 -86.13(12) .
Ni24 Ni9 Ni10 Ni15 -143.92(14) .
Ni18 Ni9 Ni10 Ni15 -42.2(5) .
Ni1 Ni9 Ni10 Ni15 -32.12(15) .
Ni4 Ni9 Ni10 Ni15 36.54(11) .
Ni6 Ni9 Ni10 Ni15 -32.83(11) .
Ni25 Ni9 Ni10 Ni15 -126.79(13) .
C16 Ni9 Ni10 Ni24 -42.7(5) .
C24 Ni9 Ni10 Ni24 -132.3(6) .
Ni12 Ni9 Ni10 Ni24 173.82(12) .
Ni3 Ni9 Ni10 Ni24 57.79(9) .
Ni18 Ni9 Ni10 Ni24 101.7(5) .
Ni1 Ni9 Ni10 Ni24 111.79(11) .
Ni4 Ni9 Ni10 Ni24 -179.54(11) .
Ni6 Ni9 Ni10 Ni24 111.09(10) .
Ni25 Ni9 Ni10 Ni24 17.13(12) .
C16 Ni9 Ni10 Ni4 136.9(5) .
C24 Ni9 Ni10 Ni4 47.3(6) .
Ni12 Ni9 Ni10 Ni4 -6.63(10) .
Ni3 Ni9 Ni10 Ni4 -122.67(10) .
Ni24 Ni9 Ni10 Ni4 179.54(11) .
Ni18 Ni9 Ni10 Ni4 -78.8(5) .
Ni1 Ni9 Ni10 Ni4 -68.67(10) .
Ni6 Ni9 Ni10 Ni4 -69.37(9) .
Ni25 Ni9 Ni10 Ni4 -163.33(13) .
C16 Ni9 Ni10 Ni6 -153.8(5) .
C24 Ni9 Ni10 Ni6 116.7(6) .
Ni12 Ni9 Ni10 Ni6 62.74(11) .
Ni3 Ni9 Ni10 Ni6 -53.30(8) .
Ni24 Ni9 Ni10 Ni6 -111.09(10) .
Ni18 Ni9 Ni10 Ni6 -9.4(5) .
Ni1 Ni9 Ni10 Ni6 0.71(9) .
Ni4 Ni9 Ni10 Ni6 69.37(9) .
Ni25 Ni9 Ni10 Ni6 -93.96(12) .
C16 Ni9 Ni10 Ni23 -114.6(5) .
C24 Ni9 Ni10 Ni23 155.9(6) .
Ni12 Ni9 Ni10 Ni23 101.95(12) .
Ni3 Ni9 Ni10 Ni23 -14.09(12) .
Ni24 Ni9 Ni10 Ni23 -71.88(11) .
Ni18 Ni9 Ni10 Ni23 29.8(5) .
Ni1 Ni9 Ni10 Ni23 39.91(14) .
Ni4 Ni9 Ni10 Ni23 108.58(12) .
Ni6 Ni9 Ni10 Ni23 39.21(10) .
Ni25 Ni9 Ni10 Ni23 -54.75(15) .
C25 Ni4 Ni11 C22 -46.0(17) .
C23 Ni4 Ni11 C22 17.3(16) .
Ni10 Ni4 Ni11 C22 -111(3) .
Ni12 Ni4 Ni11 C22 -145.1(15) .
Ni8 Ni4 Ni11 C22 146.3(15) .
Ni6 Ni4 Ni11 C22 151.4(15) .
Ni22 Ni4 Ni11 C22 80.6(15) .
Ni15 Ni4 Ni11 C22 78.5(15) .
Ni9 Ni4 Ni11 C22 -137.0(15) .
C25 Ni4 Ni11 C23 -63.3(10) .
Ni10 Ni4 Ni11 C23 -129(3) .
Ni12 Ni4 Ni11 C23 -162.4(7) .
Ni8 Ni4 Ni11 C23 129.1(7) .
Ni6 Ni4 Ni11 C23 134.2(7) .
Ni22 Ni4 Ni11 C23 63.3(7) .
Ni15 Ni4 Ni11 C23 61.3(7) .
Ni9 Ni4 Ni11 C23 -154.3(7) .
C25 Ni4 Ni11 C20 77.6(9) .
C23 Ni4 Ni11 C20 140.9(9) .
Ni10 Ni4 Ni11 C20 12(3) .
Ni12 Ni4 Ni11 C20 -21.5(5) .
Ni8 Ni4 Ni11 C20 -90.0(5) .
Ni6 Ni4 Ni11 C20 -84.9(6) .
Ni22 Ni4 Ni11 C20 -155.8(5) .
Ni15 Ni4 Ni11 C20 -157.8(5) .
Ni9 Ni4 Ni11 C20 -13.4(6) .
C25 Ni4 Ni11 Ni12 99.1(7) .
C23 Ni4 Ni11 Ni12 162.4(7) .
Ni10 Ni4 Ni11 Ni12 34(3) .
Ni8 Ni4 Ni11 Ni12 -68.54(9) .
Ni6 Ni4 Ni11 Ni12 -63.43(12) .
Ni22 Ni4 Ni11 Ni12 -134.31(10) .
Ni15 Ni4 Ni11 Ni12 -136.34(14) .
Ni9 Ni4 Ni11 Ni12 8.09(10) .
C25 Ni4 Ni11 Ni8 167.6(7) .
C23 Ni4 Ni11 Ni8 -129.1(7) .
Ni10 Ni4 Ni11 Ni8 102(3) .
Ni12 Ni4 Ni11 Ni8 68.54(9) .
Ni6 Ni4 Ni11 Ni8 5.12(11) .
Ni22 Ni4 Ni11 Ni8 -65.77(9) .
Ni15 Ni4 Ni11 Ni8 -67.79(13) .
Ni9 Ni4 Ni11 Ni8 76.64(11) .
C25 Ni4 Ni11 Ni22 -126.6(7) .
C23 Ni4 Ni11 Ni22 -63.3(7) .
Ni10 Ni4 Ni11 Ni22 168(3) .
Ni12 Ni4 Ni11 Ni22 134.31(10) .
Ni8 Ni4 Ni11 Ni22 65.77(9) .
Ni6 Ni4 Ni11 Ni22 70.88(12) .
Ni15 Ni4 Ni11 Ni22 -2.02(12) .
Ni9 Ni4 Ni11 Ni22 142.40(12) .
C25 Ni4 Ni11 Ni26 133.8(7) .
C23 Ni4 Ni11 Ni26 -163.0(7) .
Ni10 Ni4 Ni11 Ni26 69(3) .
Ni12 Ni4 Ni11 Ni26 34.67(10) .
Ni8 Ni4 Ni11 Ni26 -33.87(10) .
Ni6 Ni4 Ni11 Ni26 -28.76(16) .
Ni22 Ni4 Ni11 Ni26 -99.64(11) .
Ni15 Ni4 Ni11 Ni26 -101.67(14) .
Ni9 Ni4 Ni11 Ni26 42.76(14) .
C25 Ni4 Ni11 Cu2 -164.1(7) .
C23 Ni4 Ni11 Cu2 -100.8(7) .
Ni10 Ni4 Ni11 Cu2 131(3) .
Ni12 Ni4 Ni11 Cu2 96.85(11) .
Ni8 Ni4 Ni11 Cu2 28.31(9) .
Ni6 Ni4 Ni11 Cu2 33.42(15) .
Ni22 Ni4 Ni11 Cu2 -37.46(9) .
Ni15 Ni4 Ni11 Cu2 -39.49(16) .
Ni9 Ni4 Ni11 Cu2 104.94(11) .
C3 Ni8 Ni11 C22 85.0(14) .
C4 Ni8 Ni11 C22 -99.7(14) .
Ni6 Ni8 Ni11 C22 -154.9(13) .
Ni22 Ni8 Ni11 C22 -77.4(13) .
Cu2 Ni8 Ni11 C22 -3.3(13) .
Ni1 Ni8 Ni11 C22 136.8(13) .
Ni14 Ni8 Ni11 C22 -43.5(13) .
Ni12 Ni8 Ni11 C22 137.9(13) .
Ni4 Ni8 Ni11 C22 -149.7(13) .
Ni2 Ni8 Ni11 C22 56(3) .
Ni26 Ni8 Ni11 C22 68.2(13) .
C3 Ni8 Ni11 C23 -162.4(7) .
C4 Ni8 Ni11 C23 12.9(7) .
Ni6 Ni8 Ni11 C23 -42.3(5) .
Ni22 Ni8 Ni11 C23 35.1(5) .
Cu2 Ni8 Ni11 C23 109.3(5) .
Ni1 Ni8 Ni11 C23 -110.6(5) .
Ni14 Ni8 Ni11 C23 69.1(5) .
Ni12 Ni8 Ni11 C23 -109.6(5) .
Ni4 Ni8 Ni11 C23 -37.1(5) .
Ni2 Ni8 Ni11 C23 169(3) .
Ni26 Ni8 Ni11 C23 -179.3(5) .
C3 Ni8 Ni11 C20 -23.6(8) .
C4 Ni8 Ni11 C20 151.7(8) .
Ni6 Ni8 Ni11 C20 96.5(6) .
Ni22 Ni8 Ni11 C20 173.9(6) .
Cu2 Ni8 Ni11 C20 -112.0(6) .
Ni1 Ni8 Ni11 C20 28.2(6) .
Ni14 Ni8 Ni11 C20 -152.1(6) .
Ni12 Ni8 Ni11 C20 29.2(6) .
Ni4 Ni8 Ni11 C20 101.7(6) .
Ni2 Ni8 Ni11 C20 -53(3) .
Ni26 Ni8 Ni11 C20 -40.5(6) .
C3 Ni8 Ni11 Ni12 -52.8(5) .
C4 Ni8 Ni11 Ni12 122.5(5) .
Ni6 Ni8 Ni11 Ni12 67.27(12) .
Ni22 Ni8 Ni11 Ni12 144.69(12) .
Cu2 Ni8 Ni11 Ni12 -141.14(12) .
Ni1 Ni8 Ni11 Ni12 -1.01(12) .
Ni14 Ni8 Ni11 Ni12 178.68(14) .
Ni4 Ni8 Ni11 Ni12 72.47(10) .
Ni2 Ni8 Ni11 Ni12 -82(3) .
Ni26 Ni8 Ni11 Ni12 -69.69(9) .
C3 Ni8 Ni11 Ni4 -125.3(6) .
C4 Ni8 Ni11 Ni4 50.0(5) .
Ni6 Ni8 Ni11 Ni4 -5.20(11) .
Ni22 Ni8 Ni11 Ni4 72.22(10) .
Cu2 Ni8 Ni11 Ni4 146.38(11) .
Ni1 Ni8 Ni11 Ni4 -73.49(12) .
Ni14 Ni8 Ni11 Ni4 106.20(14) .
Ni12 Ni8 Ni11 Ni4 -72.47(10) .
Ni2 Ni8 Ni11 Ni4 -154(3) .
Ni26 Ni8 Ni11 Ni4 -142.16(11) .
C3 Ni8 Ni11 Ni22 162.5(6) .
C4 Ni8 Ni11 Ni22 -22.2(5) .
Ni6 Ni8 Ni11 Ni22 -77.42(12) .
Cu2 Ni8 Ni11 Ni22 74.17(10) .
Ni1 Ni8 Ni11 Ni22 -145.71(14) .
Ni14 Ni8 Ni11 Ni22 33.98(12) .
Ni12 Ni8 Ni11 Ni22 -144.69(12) .
Ni4 Ni8 Ni11 Ni22 -72.22(10) .
Ni2 Ni8 Ni11 Ni22 134(3) .
Ni26 Ni8 Ni11 Ni22 145.62(11) .
C3 Ni8 Ni11 Ni26 16.9(5) .
C4 Ni8 Ni11 Ni26 -167.8(5) .
Ni6 Ni8 Ni11 Ni26 136.96(13) .
Ni22 Ni8 Ni11 Ni26 -145.62(11) .
Cu2 Ni8 Ni11 Ni26 -71.45(9) .
Ni1 Ni8 Ni11 Ni26 68.67(12) .
Ni14 Ni8 Ni11 Ni26 -111.63(13) .
Ni12 Ni8 Ni11 Ni26 69.69(9) .
Ni4 Ni8 Ni11 Ni26 142.16(11) .
Ni2 Ni8 Ni11 Ni26 -12(3) .
C3 Ni8 Ni11 Cu2 88.3(6) .
C4 Ni8 Ni11 Cu2 -96.4(5) .
Ni6 Ni8 Ni11 Cu2 -151.59(14) .
Ni22 Ni8 Ni11 Cu2 -74.17(10) .
Ni1 Ni8 Ni11 Cu2 140.13(14) .
Ni14 Ni8 Ni11 Cu2 -40.18(12) .
Ni12 Ni8 Ni11 Cu2 141.14(12) .
Ni4 Ni8 Ni11 Cu2 -146.38(11) .
Ni2 Ni8 Ni11 Cu2 59(3) .
Ni26 Ni8 Ni11 Cu2 71.45(9) .
C16 Ni9 Ni12 C20 -19.1(14) .
C24 Ni9 Ni12 C20 -10.0(13) .
Ni3 Ni9 Ni12 C20 -174.7(11) .
Ni24 Ni9 Ni12 C20 111.8(11) .
Ni18 Ni9 Ni12 C20 -101.8(11) .
Ni1 Ni9 Ni12 C20 -170.1(11) .
Ni4 Ni9 Ni12 C20 85.3(11) .
Ni6 Ni9 Ni12 C20 138.2(11) .
Ni10 Ni9 Ni12 C20 91.7(11) .
Ni25 Ni9 Ni12 C20 -109.2(11) .
C16 Ni9 Ni12 C24 -9.1(11) .
Ni3 Ni9 Ni12 C24 -164.7(8) .
Ni24 Ni9 Ni12 C24 121.8(9) .
Ni18 Ni9 Ni12 C24 -91.8(8) .
Ni1 Ni9 Ni12 C24 -160.1(8) .
Ni4 Ni9 Ni12 C24 95.3(8) .
Ni6 Ni9 Ni12 C24 148.3(8) .
Ni10 Ni9 Ni12 C24 101.7(8) .
Ni25 Ni9 Ni12 C24 -99.2(8) .
C16 Ni9 Ni12 Ni1 151.0(8) .
C24 Ni9 Ni12 Ni1 160.1(8) .
Ni3 Ni9 Ni12 Ni1 -4.59(11) .
Ni24 Ni9 Ni12 Ni1 -78.1(4) .
Ni18 Ni9 Ni12 Ni1 68.28(9) .
Ni4 Ni9 Ni12 Ni1 -104.61(10) .
Ni6 Ni9 Ni12 Ni1 -51.67(8) .
Ni10 Ni9 Ni12 Ni1 -98.25(11) .
Ni25 Ni9 Ni12 Ni1 60.89(11) .
C16 Ni9 Ni12 Ni11 -94.8(8) .
C24 Ni9 Ni12 Ni11 -85.7(8) .
Ni3 Ni9 Ni12 Ni11 109.62(14) .
Ni24 Ni9 Ni12 Ni11 36.1(5) .
Ni18 Ni9 Ni12 Ni11 -177.50(15) .
Ni1 Ni9 Ni12 Ni11 114.22(15) .
Ni4 Ni9 Ni12 Ni11 9.60(12) .
Ni6 Ni9 Ni12 Ni11 62.55(13) .
Ni10 Ni9 Ni12 Ni11 15.96(17) .
Ni25 Ni9 Ni12 Ni11 175.10(11) .
C16 Ni9 Ni12 Ni8 -157.5(8) .
C24 Ni9 Ni12 Ni8 -148.4(8) .
Ni3 Ni9 Ni12 Ni8 46.89(13) .
Ni24 Ni9 Ni12 Ni8 -26.6(5) .
Ni18 Ni9 Ni12 Ni8 119.76(10) .
Ni1 Ni9 Ni12 Ni8 51.48(9) .
Ni4 Ni9 Ni12 Ni8 -53.13(9) .
Ni6 Ni9 Ni12 Ni8 -0.19(9) .
Ni10 Ni9 Ni12 Ni8 -46.77(12) .
Ni25 Ni9 Ni12 Ni8 112.37(11) .
C16 Ni9 Ni12 Ni4 -104.4(8) .
C24 Ni9 Ni12 Ni4 -95.3(8) .
Ni3 Ni9 Ni12 Ni4 100.02(12) .
Ni24 Ni9 Ni12 Ni4 26.5(4) .
Ni18 Ni9 Ni12 Ni4 172.89(10) .
Ni1 Ni9 Ni12 Ni4 104.61(10) .
Ni6 Ni9 Ni12 Ni4 52.94(8) .
Ni10 Ni9 Ni12 Ni4 6.36(10) .
Ni25 Ni9 Ni12 Ni4 165.50(12) .
C16 Ni9 Ni12 Ni26 160.9(8) .
C24 Ni9 Ni12 Ni26 170.0(9) .
Ni3 Ni9 Ni12 Ni26 5.3(3) .
Ni24 Ni9 Ni12 Ni26 -68.2(6) .
Ni18 Ni9 Ni12 Ni26 78.2(3) .
Ni1 Ni9 Ni12 Ni26 9.9(2) .
Ni4 Ni9 Ni12 Ni26 -94.7(3) .
Ni6 Ni9 Ni12 Ni26 -41.8(3) .
Ni10 Ni9 Ni12 Ni26 -88.4(3) .
Ni25 Ni9 Ni12 Ni26 70.8(3) .
C16 Ni9 Ni12 Ni18 82.7(8) .
C24 Ni9 Ni12 Ni18 91.8(8) .
Ni3 Ni9 Ni12 Ni18 -72.87(11) .
Ni24 Ni9 Ni12 Ni18 -146.4(5) .
Ni1 Ni9 Ni12 Ni18 -68.28(9) .
Ni4 Ni9 Ni12 Ni18 -172.89(10) .
Ni6 Ni9 Ni12 Ni18 -119.95(9) .
Ni10 Ni9 Ni12 Ni18 -166.53(12) .
Ni25 Ni9 Ni12 Ni18 -7.40(10) .
C16 Ni9 Ni12 Ni21 112.9(8) .
C24 Ni9 Ni12 Ni21 122.0(8) .
Ni3 Ni9 Ni12 Ni21 -42.68(14) .
Ni24 Ni9 Ni12 Ni21 -116.2(4) .
Ni18 Ni9 Ni12 Ni21 30.19(10) .
Ni1 Ni9 Ni12 Ni21 -38.09(9) .
Ni4 Ni9 Ni12 Ni21 -142.70(12) .
Ni6 Ni9 Ni12 Ni21 -89.75(10) .
Ni10 Ni9 Ni12 Ni21 -136.34(10) .
Ni25 Ni9 Ni12 Ni21 22.80(14) .
C1 Ni1 Ni12 C20 123.6(12) .
C3 Ni1 Ni12 C20 -19.2(11) .
Ni6 Ni1 Ni12 C20 -127.7(10) .
Ni5 Ni1 Ni12 C20 -146(2) .
Ni8 Ni1 Ni12 C20 -72.4(10) .
Ni3 Ni1 Ni12 C20 175.5(10) .
Ni21 Ni1 Ni12 C20 34.6(10) .
Ni20 Ni1 Ni12 C20 67.8(10) .
Ni18 Ni1 Ni12 C20 102.0(10) .
Ni19 Ni1 Ni12 C20 -1.5(10) .
Ni2 Ni1 Ni12 C20 -70.7(10) .
C1 Ni1 Ni12 C24 -31.1(9) .
C3 Ni1 Ni12 C24 -173.8(9) .
Ni6 Ni1 Ni12 C24 77.6(7) .
Ni5 Ni1 Ni12 C24 60(2) .
Ni8 Ni1 Ni12 C24 132.9(7) .
Ni3 Ni1 Ni12 C24 20.8(7) .
Ni21 Ni1 Ni12 C24 -120.1(7) .
Ni20 Ni1 Ni12 C24 -86.8(7) .
Ni18 Ni1 Ni12 C24 -52.6(7) .
Ni19 Ni1 Ni12 C24 -156.1(7) .
Ni2 Ni1 Ni12 C24 134.7(7) .
C1 Ni1 Ni12 Ni9 -47.3(7) .
C3 Ni1 Ni12 Ni9 169.9(5) .
Ni6 Ni1 Ni12 Ni9 61.40(9) .
Ni5 Ni1 Ni12 Ni9 43.3(19) .
Ni8 Ni1 Ni12 Ni9 116.69(11) .
Ni3 Ni1 Ni12 Ni9 4.59(11) .
Ni21 Ni1 Ni12 Ni9 -136.32(10) .
Ni20 Ni1 Ni12 Ni9 -103.08(12) .
Ni18 Ni1 Ni12 Ni9 -68.87(9) .
Ni19 Ni1 Ni12 Ni9 -172.35(12) .
Ni2 Ni1 Ni12 Ni9 118.45(13) .
C1 Ni1 Ni12 Ni11 -165.1(7) .
C3 Ni1 Ni12 Ni11 52.1(6) .
Ni6 Ni1 Ni12 Ni11 -56.41(14) .
Ni5 Ni1 Ni12 Ni11 -74.5(19) .
Ni8 Ni1 Ni12 Ni11 -1.12(13) .
Ni3 Ni1 Ni12 Ni11 -113.21(14) .
Ni21 Ni1 Ni12 Ni11 105.87(14) .
Ni20 Ni1 Ni12 Ni11 139.11(13) .
Ni18 Ni1 Ni12 Ni11 173.32(15) .
Ni19 Ni1 Ni12 Ni11 69.85(17) .
Ni2 Ni1 Ni12 Ni11 0.6(2) .
C1 Ni1 Ni12 Ni8 -164.0(7) .
C3 Ni1 Ni12 Ni8 53.3(5) .
Ni6 Ni1 Ni12 Ni8 -55.29(9) .
Ni5 Ni1 Ni12 Ni8 -73.4(19) .
Ni3 Ni1 Ni12 Ni8 -112.10(12) .
Ni21 Ni1 Ni12 Ni8 106.99(10) .
Ni20 Ni1 Ni12 Ni8 140.23(13) .
Ni18 Ni1 Ni12 Ni8 174.44(11) .
Ni19 Ni1 Ni12 Ni8 70.96(12) .
Ni2 Ni1 Ni12 Ni8 1.77(12) .
C1 Ni1 Ni12 Ni4 -110.4(7) .
C3 Ni1 Ni12 Ni4 106.9(5) .
Ni6 Ni1 Ni12 Ni4 -1.65(10) .
Ni5 Ni1 Ni12 Ni4 -19.8(19) .
Ni8 Ni1 Ni12 Ni4 53.64(9) .
Ni3 Ni1 Ni12 Ni4 -58.46(12) .
Ni21 Ni1 Ni12 Ni4 160.62(10) .
Ni20 Ni1 Ni12 Ni4 -166.13(10) .
Ni18 Ni1 Ni12 Ni4 -131.93(11) .
Ni19 Ni1 Ni12 Ni4 124.60(11) .
Ni2 Ni1 Ni12 Ni4 55.40(14) .
C1 Ni1 Ni12 Ni26 137.1(7) .
C3 Ni1 Ni12 Ni26 -5.6(5) .
Ni6 Ni1 Ni12 Ni26 -114.17(10) .
Ni5 Ni1 Ni12 Ni26 -132.3(19) .
Ni8 Ni1 Ni12 Ni26 -58.88(9) .
Ni3 Ni1 Ni12 Ni26 -170.98(11) .
Ni21 Ni1 Ni12 Ni26 48.11(9) .
Ni20 Ni1 Ni12 Ni26 81.35(12) .
Ni18 Ni1 Ni12 Ni26 115.56(10) .
Ni19 Ni1 Ni12 Ni26 12.08(13) .
Ni2 Ni1 Ni12 Ni26 -57.12(14) .
C1 Ni1 Ni12 Ni18 21.6(7) .
C3 Ni1 Ni12 Ni18 -121.2(5) .
Ni6 Ni1 Ni12 Ni18 130.27(10) .
Ni5 Ni1 Ni12 Ni18 112.1(19) .
Ni8 Ni1 Ni12 Ni18 -174.44(11) .
Ni3 Ni1 Ni12 Ni18 73.46(11) .
Ni21 Ni1 Ni12 Ni18 -67.45(9) .
Ni20 Ni1 Ni12 Ni18 -34.21(11) .
Ni19 Ni1 Ni12 Ni18 -103.47(12) .
Ni2 Ni1 Ni12 Ni18 -172.67(14) .
C1 Ni1 Ni12 Ni21 89.0(7) .
C3 Ni1 Ni12 Ni21 -53.7(5) .
Ni6 Ni1 Ni12 Ni21 -162.28(10) .
Ni5 Ni1 Ni12 Ni21 180(100) .
Ni8 Ni1 Ni12 Ni21 -106.99(10) .
Ni3 Ni1 Ni12 Ni21 140.92(12) .
Ni20 Ni1 Ni12 Ni21 33.24(10) .
Ni18 Ni1 Ni12 Ni21 67.45(9) .
Ni19 Ni1 Ni12 Ni21 -36.02(10) .
Ni2 Ni1 Ni12 Ni21 -105.22(13) .
C22 Ni11 Ni12 C20 -1.0(15) .
C23 Ni11 Ni12 C20 -136.8(9) .
Ni4 Ni11 Ni12 C20 -151.1(7) .
Ni8 Ni11 Ni12 C20 139.0(7) .
Ni22 Ni11 Ni12 C20 168.8(7) .
Ni26 Ni11 Ni12 C20 68.0(7) .
Cu2 Ni11 Ni12 C20 107.0(7) .
C22 Ni11 Ni12 C24 86.1(14) .
C23 Ni11 Ni12 C24 -49.6(8) .
C20 Ni11 Ni12 C24 87.2(10) .
Ni4 Ni11 Ni12 C24 -64.0(6) .
Ni8 Ni11 Ni12 C24 -133.8(6) .
Ni22 Ni11 Ni12 C24 -104.0(6) .
Ni26 Ni11 Ni12 C24 155.1(6) .
Cu2 Ni11 Ni12 C24 -165.8(6) .
C22 Ni11 Ni12 Ni9 139.9(13) .
C23 Ni11 Ni12 Ni9 4.1(6) .
C20 Ni11 Ni12 Ni9 140.9(7) .
Ni4 Ni11 Ni12 Ni9 -10.25(13) .
Ni8 Ni11 Ni12 Ni9 -80.08(14) .
Ni22 Ni11 Ni12 Ni9 -50.26(16) .
Ni26 Ni11 Ni12 Ni9 -151.10(15) .
Cu2 Ni11 Ni12 Ni9 -112.07(13) .
C22 Ni11 Ni12 Ni1 -139.0(13) .
C23 Ni11 Ni12 Ni1 85.3(6) .
C20 Ni11 Ni12 Ni1 -137.9(7) .
Ni4 Ni11 Ni12 Ni1 70.92(14) .
Ni8 Ni11 Ni12 Ni1 1.08(12) .
Ni22 Ni11 Ni12 Ni1 30.91(17) .
Ni26 Ni11 Ni12 Ni1 -69.93(13) .
Cu2 Ni11 Ni12 Ni1 -30.90(17) .
C22 Ni11 Ni12 Ni8 -140.1(13) .
C23 Ni11 Ni12 Ni8 84.2(5) .
C20 Ni11 Ni12 Ni8 -139.0(7) .
Ni4 Ni11 Ni12 Ni8 69.84(9) .
Ni22 Ni11 Ni12 Ni8 29.82(10) .
Ni26 Ni11 Ni12 Ni8 -71.02(9) .
Cu2 Ni11 Ni12 Ni8 -31.99(10) .
C22 Ni11 Ni12 Ni4 150.1(13) .
C23 Ni11 Ni12 Ni4 14.4(5) .
C20 Ni11 Ni12 Ni4 151.1(7) .
Ni8 Ni11 Ni12 Ni4 -69.84(9) .
Ni22 Ni11 Ni12 Ni4 -40.01(10) .
Ni26 Ni11 Ni12 Ni4 -140.86(11) .
Cu2 Ni11 Ni12 Ni4 -101.83(11) .
C22 Ni11 Ni12 Ni26 -69.0(13) .
C23 Ni11 Ni12 Ni26 155.2(5) .
C20 Ni11 Ni12 Ni26 -68.0(7) .
Ni4 Ni11 Ni12 Ni26 140.86(11) .
Ni8 Ni11 Ni12 Ni26 71.02(9) .
Ni22 Ni11 Ni12 Ni26 100.84(11) .
Cu2 Ni11 Ni12 Ni26 39.03(10) .
C22 Ni11 Ni12 Ni18 -20.8(17) .
C23 Ni11 Ni12 Ni18 -156.5(11) .
C20 Ni11 Ni12 Ni18 -19.7(12) .
Ni4 Ni11 Ni12 Ni18 -170.9(10) .
Ni8 Ni11 Ni12 Ni18 119.3(10) .
Ni22 Ni11 Ni12 Ni18 149.1(10) .
Ni26 Ni11 Ni12 Ni18 48.3(10) .
Cu2 Ni11 Ni12 Ni18 87.3(10) .
C22 Ni11 Ni12 Ni21 -70.4(13) .
C23 Ni11 Ni12 Ni21 153.9(5) .
C20 Ni11 Ni12 Ni21 -69.3(7) .
Ni4 Ni11 Ni12 Ni21 139.51(13) .
Ni8 Ni11 Ni12 Ni21 69.67(12) .
Ni22 Ni11 Ni12 Ni21 99.50(13) .
Ni26 Ni11 Ni12 Ni21 -1.34(11) .
Cu2 Ni11 Ni12 Ni21 37.69(15) .
C3 Ni8 Ni12 C20 93.0(8) .
C4 Ni8 Ni12 C20 -124.4(8) .
Ni6 Ni8 Ni12 C20 -158.9(6) .
Ni22 Ni8 Ni12 C20 -66.4(6) .
Cu2 Ni8 Ni12 C20 4.8(6) .
Ni1 Ni8 Ni12 C20 146.2(6) .
Ni14 Ni8 Ni12 C20 -86(5) .
Ni4 Ni8 Ni12 C20 -101.4(6) .
Ni2 Ni8 Ni12 C20 144.4(6) .
Ni26 Ni8 Ni12 C20 40.4(6) .
Ni11 Ni8 Ni12 C20 -32.7(6) .
C3 Ni8 Ni12 C24 -143.8(10) .
C4 Ni8 Ni12 C24 -1.2(10) .
Ni6 Ni8 Ni12 C24 -35.7(9) .
Ni22 Ni8 Ni12 C24 56.8(9) .
Cu2 Ni8 Ni12 C24 128.0(9) .
Ni1 Ni8 Ni12 C24 -90.6(9) .
Ni14 Ni8 Ni12 C24 38(5) .
Ni4 Ni8 Ni12 C24 21.9(9) .
Ni2 Ni8 Ni12 C24 -92.4(9) .
Ni26 Ni8 Ni12 C24 163.7(9) .
Ni11 Ni8 Ni12 C24 90.5(9) .
C3 Ni8 Ni12 Ni9 -107.8(6) .
C4 Ni8 Ni12 Ni9 34.7(6) .
Ni6 Ni8 Ni12 Ni9 0.21(10) .
Ni22 Ni8 Ni12 Ni9 92.77(12) .
Cu2 Ni8 Ni12 Ni9 163.96(10) .
Ni1 Ni8 Ni12 Ni9 -54.65(9) .
Ni14 Ni8 Ni12 Ni9 73(5) .
Ni4 Ni8 Ni12 Ni9 57.78(9) .
Ni2 Ni8 Ni12 Ni9 -56.44(14) .
Ni26 Ni8 Ni12 Ni9 -160.42(11) .
Ni11 Ni8 Ni12 Ni9 126.39(11) .
C3 Ni8 Ni12 Ni1 -53.2(6) .
C4 Ni8 Ni12 Ni1 89.4(5) .
Ni6 Ni8 Ni12 Ni1 54.86(9) .
Ni22 Ni8 Ni12 Ni1 147.42(13) .
Cu2 Ni8 Ni12 Ni1 -141.39(13) .
Ni14 Ni8 Ni12 Ni1 128(5) .
Ni4 Ni8 Ni12 Ni1 112.43(11) .
Ni2 Ni8 Ni12 Ni1 -1.79(12) .
Ni26 Ni8 Ni12 Ni1 -105.77(10) .
Ni11 Ni8 Ni12 Ni1 -178.96(12) .
C3 Ni8 Ni12 Ni11 125.8(6) .
C4 Ni8 Ni12 Ni11 -91.7(5) .
Ni6 Ni8 Ni12 Ni11 -126.19(10) .
Ni22 Ni8 Ni12 Ni11 -33.63(11) .
Cu2 Ni8 Ni12 Ni11 37.57(11) .
Ni1 Ni8 Ni12 Ni11 178.96(12) .
Ni14 Ni8 Ni12 Ni11 -53(5) .
Ni4 Ni8 Ni12 Ni11 -68.62(9) .
Ni2 Ni8 Ni12 Ni11 177.17(14) .
Ni26 Ni8 Ni12 Ni11 73.18(9) .
C3 Ni8 Ni12 Ni4 -165.6(6) .
C4 Ni8 Ni12 Ni4 -23.1(5) .
Ni6 Ni8 Ni12 Ni4 -57.57(9) .
Ni22 Ni8 Ni12 Ni4 34.99(11) .
Cu2 Ni8 Ni12 Ni4 106.19(12) .
Ni1 Ni8 Ni12 Ni4 -112.43(11) .
Ni14 Ni8 Ni12 Ni4 16(5) .
Ni2 Ni8 Ni12 Ni4 -114.22(14) .
Ni26 Ni8 Ni12 Ni4 141.80(11) .
Ni11 Ni8 Ni12 Ni4 68.62(9) .
C3 Ni8 Ni12 Ni26 52.6(6) .
C4 Ni8 Ni12 Ni26 -164.9(5) .
Ni6 Ni8 Ni12 Ni26 160.63(10) .
Ni22 Ni8 Ni12 Ni26 -106.81(12) .
Cu2 Ni8 Ni12 Ni26 -35.61(11) .
Ni1 Ni8 Ni12 Ni26 105.77(10) .
Ni14 Ni8 Ni12 Ni26 -126(5) .
Ni4 Ni8 Ni12 Ni26 -141.80(11) .
Ni2 Ni8 Ni12 Ni26 103.98(13) .
Ni11 Ni8 Ni12 Ni26 -73.18(9) .
C3 Ni8 Ni12 Ni18 -47.6(6) .
C4 Ni8 Ni12 Ni18 94.9(6) .
Ni6 Ni8 Ni12 Ni18 60.39(13) .
Ni22 Ni8 Ni12 Ni18 152.95(12) .
Cu2 Ni8 Ni12 Ni18 -135.85(12) .
Ni1 Ni8 Ni12 Ni18 5.54(11) .
Ni14 Ni8 Ni12 Ni18 134(5) .
Ni4 Ni8 Ni12 Ni18 117.96(13) .
Ni2 Ni8 Ni12 Ni18 3.74(18) .
Ni26 Ni8 Ni12 Ni18 -100.24(13) .
Ni11 Ni8 Ni12 Ni18 -173.42(14) .
C3 Ni8 Ni12 Ni21 0.8(6) .
C4 Ni8 Ni12 Ni21 143.4(5) .
Ni6 Ni8 Ni12 Ni21 108.88(9) .
Ni22 Ni8 Ni12 Ni21 -158.56(11) .
Cu2 Ni8 Ni12 Ni21 -87.36(11) .
Ni1 Ni8 Ni12 Ni21 54.03(9) .
Ni14 Ni8 Ni12 Ni21 -178(100) .
Ni4 Ni8 Ni12 Ni21 166.45(11) .
Ni2 Ni8 Ni12 Ni21 52.24(13) .
Ni26 Ni8 Ni12 Ni21 -51.75(8) .
Ni11 Ni8 Ni12 Ni21 -124.93(11) .
C25 Ni4 Ni12 C20 -95.2(9) .
C23 Ni4 Ni12 C20 9.6(8) .
Ni11 Ni4 Ni12 C20 23.7(6) .
Ni10 Ni4 Ni12 C20 -154.7(6) .
Ni8 Ni4 Ni12 C20 98.2(6) .
Ni6 Ni4 Ni12 C20 153.2(6) .
Ni22 Ni4 Ni12 C20 65.8(6) .
Ni15 Ni4 Ni12 C20 136.4(6) .
Ni9 Ni4 Ni12 C20 -147.3(6) .
C25 Ni4 Ni12 C24 1.6(9) .
C23 Ni4 Ni12 C24 106.3(8) .
Ni11 Ni4 Ni12 C24 120.4(6) .
Ni10 Ni4 Ni12 C24 -58.0(6) .
Ni8 Ni4 Ni12 C24 -165.1(6) .
Ni6 Ni4 Ni12 C24 -110.1(6) .
Ni22 Ni4 Ni12 C24 162.5(6) .
Ni15 Ni4 Ni12 C24 -126.9(6) .
Ni9 Ni4 Ni12 C24 -50.6(6) .
C25 Ni4 Ni12 Ni9 52.2(6) .
C23 Ni4 Ni12 Ni9 156.9(5) .
Ni11 Ni4 Ni12 Ni9 171.00(11) .
Ni10 Ni4 Ni12 Ni9 -7.41(11) .
Ni8 Ni4 Ni12 Ni9 -114.47(10) .
Ni6 Ni4 Ni12 Ni9 -59.52(9) .
Ni22 Ni4 Ni12 Ni9 -146.92(11) .
Ni15 Ni4 Ni12 Ni9 -76.27(18) .
C25 Ni4 Ni12 Ni1 113.3(6) .
C23 Ni4 Ni12 Ni1 -142.0(5) .
Ni11 Ni4 Ni12 Ni1 -127.89(11) .
Ni10 Ni4 Ni12 Ni1 53.71(13) .
Ni8 Ni4 Ni12 Ni1 -53.35(9) .
Ni6 Ni4 Ni12 Ni1 1.60(9) .
Ni22 Ni4 Ni12 Ni1 -85.81(11) .
Ni15 Ni4 Ni12 Ni1 -15.2(2) .
Ni9 Ni4 Ni12 Ni1 61.11(9) .
C25 Ni4 Ni12 Ni11 -118.8(6) .
C23 Ni4 Ni12 Ni11 -14.1(5) .
Ni10 Ni4 Ni12 Ni11 -178.41(14) .
Ni8 Ni4 Ni12 Ni11 74.53(9) .
Ni6 Ni4 Ni12 Ni11 129.48(11) .
Ni22 Ni4 Ni12 Ni11 42.07(10) .
Ni15 Ni4 Ni12 Ni11 112.72(19) .
Ni9 Ni4 Ni12 Ni11 -171.00(11) .
C25 Ni4 Ni12 Ni8 166.6(6) .
C23 Ni4 Ni12 Ni8 -88.6(5) .
Ni11 Ni4 Ni12 Ni8 -74.53(9) .
Ni10 Ni4 Ni12 Ni8 107.06(13) .
Ni6 Ni4 Ni12 Ni8 54.95(8) .
Ni22 Ni4 Ni12 Ni8 -32.46(10) .
Ni15 Ni4 Ni12 Ni8 38.19(18) .
Ni9 Ni4 Ni12 Ni8 114.47(10) .
C25 Ni4 Ni12 Ni26 -156.8(6) .
C23 Ni4 Ni12 Ni26 -52.1(5) .
Ni11 Ni4 Ni12 Ni26 -37.98(11) .
Ni10 Ni4 Ni12 Ni26 143.61(12) .
Ni8 Ni4 Ni12 Ni26 36.55(10) .
Ni6 Ni4 Ni12 Ni26 91.50(11) .
Ni22 Ni4 Ni12 Ni26 4.09(14) .
Ni15 Ni4 Ni12 Ni26 74.7(2) .
Ni9 Ni4 Ni12 Ni26 151.02(13) .
C25 Ni4 Ni12 Ni18 59.9(6) .
C23 Ni4 Ni12 Ni18 164.6(5) .
Ni11 Ni4 Ni12 Ni18 178.71(14) .
Ni10 Ni4 Ni12 Ni18 0.30(18) .
Ni8 Ni4 Ni12 Ni18 -106.76(14) .
Ni6 Ni4 Ni12 Ni18 -51.81(14) .
Ni22 Ni4 Ni12 Ni18 -139.22(12) .
Ni15 Ni4 Ni12 Ni18 -68.6(2) .
Ni9 Ni4 Ni12 Ni18 7.70(11) .
C25 Ni4 Ni12 Ni21 142.5(6) .
C23 Ni4 Ni12 Ni21 -112.7(5) .
Ni11 Ni4 Ni12 Ni21 -98.61(19) .
Ni10 Ni4 Ni12 Ni21 83.0(2) .
Ni8 Ni4 Ni12 Ni21 -24.08(18) .
Ni6 Ni4 Ni12 Ni21 30.9(2) .
Ni22 Ni4 Ni12 Ni21 -56.5(2) .
Ni15 Ni4 Ni12 Ni21 14.1(3) .
Ni9 Ni4 Ni12 Ni21 90.39(19) .
C37 Ni5 Ni13 C7 94.7(16) .
C12 Ni5 Ni13 C7 -0.9(16) .
Ni1 Ni5 Ni13 C7 -132.8(15) .
Ni2 Ni5 Ni13 C7 146.4(15) .
Ni16 Ni5 Ni13 C7 -62.4(15) .
C1 Ni5 Ni13 C7 -99.4(15) .
Ni7 Ni5 Ni13 C7 153.6(15) .
Ni3 Ni5 Ni13 C7 -132.7(15) .
Ni19 Ni5 Ni13 C7 0.1(19) .
Ni20 Ni5 Ni13 C7 -62.7(15) .
C37 Ni5 Ni13 C13 -32.0(9) .
C12 Ni5 Ni13 C13 -127.6(9) .
Ni1 Ni5 Ni13 C13 100.5(7) .
Ni2 Ni5 Ni13 C13 19.7(7) .
Ni16 Ni5 Ni13 C13 170.9(7) .
C1 Ni5 Ni13 C13 133.9(8) .
Ni7 Ni5 Ni13 C13 26.9(7) .
Ni3 Ni5 Ni13 C13 100.6(7) .
Ni19 Ni5 Ni13 C13 -126.6(13) .
Ni20 Ni5 Ni13 C13 170.6(7) .
C37 Ni5 Ni13 C12 95.6(9) .
Ni1 Ni5 Ni13 C12 -131.9(7) .
Ni2 Ni5 Ni13 C12 147.3(7) .
Ni16 Ni5 Ni13 C12 -61.5(6) .
C1 Ni5 Ni13 C12 -98.5(8) .
Ni7 Ni5 Ni13 C12 154.5(7) .
Ni3 Ni5 Ni13 C12 -131.8(7) .
Ni19 Ni5 Ni13 C12 1.0(13) .
Ni20 Ni5 Ni13 C12 -61.8(7) .
C37 Ni5 Ni13 Ni7 -58.9(6) .
C12 Ni5 Ni13 Ni7 -154.5(7) .
Ni1 Ni5 Ni13 Ni7 73.61(13) .
Ni2 Ni5 Ni13 Ni7 -7.20(13) .
Ni16 Ni5 Ni13 Ni7 143.98(11) .
C1 Ni5 Ni13 Ni7 107.0(4) .
Ni3 Ni5 Ni13 Ni7 73.71(9) .
Ni19 Ni5 Ni13 Ni7 -153.5(11) .
Ni20 Ni5 Ni13 Ni7 143.70(13) .
C37 Ni5 Ni13 Ni16 157.1(6) .
C12 Ni5 Ni13 Ni16 61.5(6) .
Ni1 Ni5 Ni13 Ni16 -70.37(13) .
Ni2 Ni5 Ni13 Ni16 -151.18(15) .
C1 Ni5 Ni13 Ni16 -37.0(4) .
Ni7 Ni5 Ni13 Ni16 -143.98(11) .
Ni3 Ni5 Ni13 Ni16 -70.27(9) .
Ni19 Ni5 Ni13 Ni16 62.5(11) .
Ni20 Ni5 Ni13 Ni16 -0.28(10) .
C37 Ni5 Ni13 Ni3 -132.7(6) .
C12 Ni5 Ni13 Ni3 131.8(7) .
Ni1 Ni5 Ni13 Ni3 -0.10(12) .
Ni2 Ni5 Ni13 Ni3 -80.92(13) .
Ni16 Ni5 Ni13 Ni3 70.27(9) .
C1 Ni5 Ni13 Ni3 33.2(4) .
Ni7 Ni5 Ni13 Ni3 -73.71(9) .
Ni19 Ni5 Ni13 Ni3 132.8(11) .
Ni20 Ni5 Ni13 Ni3 69.99(11) .
C37 Ni5 Ni13 Cu1 -161.8(6) .
C12 Ni5 Ni13 Cu1 102.6(7) .
Ni1 Ni5 Ni13 Cu1 -29.27(16) .
Ni2 Ni5 Ni13 Cu1 -110.09(13) .
Ni16 Ni5 Ni13 Cu1 41.10(10) .
C1 Ni5 Ni13 Cu1 4.1(4) .
Ni7 Ni5 Ni13 Cu1 -102.89(11) .
Ni3 Ni5 Ni13 Cu1 -29.17(9) .
Ni19 Ni5 Ni13 Cu1 103.6(11) .
Ni20 Ni5 Ni13 Cu1 40.81(14) .
C37 Ni5 Ni13 Ni28 -102.1(6) .
C12 Ni5 Ni13 Ni28 162.4(7) .
Ni1 Ni5 Ni13 Ni28 30.47(16) .
Ni2 Ni5 Ni13 Ni28 -50.34(16) .
Ni16 Ni5 Ni13 Ni28 100.84(11) .
C1 Ni5 Ni13 Ni28 63.8(4) .
Ni7 Ni5 Ni13 Ni28 -43.14(10) .
Ni3 Ni5 Ni13 Ni28 30.58(9) .
Ni19 Ni5 Ni13 Ni28 163.4(11) .
Ni20 Ni5 Ni13 Ni28 100.56(12) .
C13 Ni7 Ni13 C7 -11.4(16) .
C33 Ni7 Ni13 C7 -45.6(17) .
C2 Ni7 Ni13 C7 106.7(14) .
Ni17 Ni7 Ni13 C7 -154(2) .
Ni5 Ni7 Ni13 C7 -155.6(13) .
Ni6 Ni7 Ni13 C7 143.2(13) .
Ni3 Ni7 Ni13 C7 136.2(13) .
Ni23 Ni7 Ni13 C7 69.6(13) .
Ni2 Ni7 Ni13 C7 -149.8(13) .
Ni28 Ni7 Ni13 C7 71.9(13) .
C33 Ni7 Ni13 C13 -34.2(13) .
C2 Ni7 Ni13 C13 118.2(10) .
Ni17 Ni7 Ni13 C13 -142(2) .
Ni5 Ni7 Ni13 C13 -144.1(9) .
Ni6 Ni7 Ni13 C13 154.6(9) .
Ni3 Ni7 Ni13 C13 147.7(9) .
Ni23 Ni7 Ni13 C13 81.1(9) .
Ni2 Ni7 Ni13 C13 -138.4(9) .
Ni28 Ni7 Ni13 C13 83.3(9) .
C13 Ni7 Ni13 C12 124.4(10) .
C33 Ni7 Ni13 C12 90.2(11) .
C2 Ni7 Ni13 C12 -117.4(6) .
Ni17 Ni7 Ni13 C12 -17.7(19) .
Ni5 Ni7 Ni13 C12 -19.7(5) .
Ni6 Ni7 Ni13 C12 -81.0(5) .
Ni3 Ni7 Ni13 C12 -87.9(5) .
Ni23 Ni7 Ni13 C12 -154.5(5) .
Ni2 Ni7 Ni13 C12 -14.0(5) .
Ni28 Ni7 Ni13 C12 -152.3(5) .
C13 Ni7 Ni13 Ni5 144.1(9) .
C33 Ni7 Ni13 Ni5 109.9(10) .
C2 Ni7 Ni13 Ni5 -97.7(4) .
Ni17 Ni7 Ni13 Ni5 2.0(17) .
Ni6 Ni7 Ni13 Ni5 -61.25(12) .
Ni3 Ni7 Ni13 Ni5 -68.19(9) .
Ni23 Ni7 Ni13 Ni5 -134.81(13) .
Ni2 Ni7 Ni13 Ni5 5.74(10) .
Ni28 Ni7 Ni13 Ni5 -132.57(10) .
C13 Ni7 Ni13 Ni16 176.3(9) .
C33 Ni7 Ni13 Ni16 142.1(10) .
C2 Ni7 Ni13 Ni16 -65.6(4) .
Ni17 Ni7 Ni13 Ni16 34.2(18) .
Ni5 Ni7 Ni13 Ni16 32.15(10) .
Ni6 Ni7 Ni13 Ni16 -29.11(16) .
Ni3 Ni7 Ni13 Ni16 -36.05(10) .
Ni23 Ni7 Ni13 Ni16 -102.66(14) .
Ni2 Ni7 Ni13 Ni16 37.89(14) .
Ni28 Ni7 Ni13 Ni16 -100.43(11) .
C13 Ni7 Ni13 Ni3 -147.7(9) .
C33 Ni7 Ni13 Ni3 178.1(10) .
C2 Ni7 Ni13 Ni3 -29.5(4) .
Ni17 Ni7 Ni13 Ni3 70.2(17) .
Ni5 Ni7 Ni13 Ni3 68.19(9) .
Ni6 Ni7 Ni13 Ni3 6.94(11) .
Ni23 Ni7 Ni13 Ni3 -66.62(12) .
Ni2 Ni7 Ni13 Ni3 73.93(11) .
Ni28 Ni7 Ni13 Ni3 -64.38(8) .
C13 Ni7 Ni13 Cu1 -118.0(9) .
C33 Ni7 Ni13 Cu1 -152.2(10) .
C2 Ni7 Ni13 Cu1 0.2(4) .
Ni17 Ni7 Ni13 Cu1 99.9(17) .
Ni5 Ni7 Ni13 Cu1 97.89(12) .
Ni6 Ni7 Ni13 Cu1 36.63(16) .
Ni3 Ni7 Ni13 Cu1 29.69(10) .
Ni23 Ni7 Ni13 Cu1 -36.92(17) .
Ni2 Ni7 Ni13 Cu1 103.62(12) .
Ni28 Ni7 Ni13 Cu1 -34.69(10) .
C13 Ni7 Ni13 Ni28 -83.3(9) .
C33 Ni7 Ni13 Ni28 -117.5(10) .
C2 Ni7 Ni13 Ni28 34.9(4) .
Ni17 Ni7 Ni13 Ni28 134.6(17) .
Ni5 Ni7 Ni13 Ni28 132.57(10) .
Ni6 Ni7 Ni13 Ni28 71.32(12) .
Ni3 Ni7 Ni13 Ni28 64.38(8) .
Ni23 Ni7 Ni13 Ni28 -2.24(11) .
Ni2 Ni7 Ni13 Ni28 138.31(12) .
C2 Ni3 Ni13 C7 -101.4(12) .
C1 Ni3 Ni13 C7 95.6(12) .
Cu1 Ni3 Ni13 C7 0.2(10) .
Ni6 Ni3 Ni13 C7 -151.0(10) .
Ni1 Ni3 Ni13 C7 144.7(10) .
Ni5 Ni3 Ni13 C7 144.6(11) .
Ni9 Ni3 Ni13 C7 111(2) .
Ni24 Ni3 Ni13 C7 -45.5(11) .
Ni16 Ni3 Ni13 C7 75.9(11) .
Ni28 Ni3 Ni13 C7 -70.9(11) .
Ni25 Ni3 Ni13 C7 44.3(11) .
C2 Ni3 Ni13 C13 18.1(9) .
C1 Ni3 Ni13 C13 -144.9(9) .
Cu1 Ni3 Ni13 C13 119.7(7) .
Ni6 Ni3 Ni13 C13 -31.5(7) .
Ni1 Ni3 Ni13 C13 -95.7(7) .
Ni5 Ni3 Ni13 C13 -95.8(7) .
Ni9 Ni3 Ni13 C13 -130(2) .
Ni24 Ni3 Ni13 C13 74.0(7) .
Ni16 Ni3 Ni13 C13 -164.6(7) .
Ni28 Ni3 Ni13 C13 48.6(7) .
Ni25 Ni3 Ni13 C13 163.8(7) .
C2 Ni3 Ni13 C12 148.2(7) .
C1 Ni3 Ni13 C12 -14.7(8) .
Cu1 Ni3 Ni13 C12 -110.1(5) .
Ni6 Ni3 Ni13 C12 98.6(5) .
Ni1 Ni3 Ni13 C12 34.4(5) .
Ni5 Ni3 Ni13 C12 34.3(5) .
Ni9 Ni3 Ni13 C12 1(2) .
Ni24 Ni3 Ni13 C12 -155.8(5) .
Ni16 Ni3 Ni13 C12 -34.5(5) .
Ni28 Ni3 Ni13 C12 178.7(5) .
Ni25 Ni3 Ni13 C12 -66.0(5) .
C2 Ni3 Ni13 Ni5 113.9(5) .
C1 Ni3 Ni13 Ni5 -49.0(6) .
Cu1 Ni3 Ni13 Ni5 -144.44(12) .
Ni6 Ni3 Ni13 Ni5 64.33(12) .
Ni1 Ni3 Ni13 Ni5 0.09(11) .
Ni9 Ni3 Ni13 Ni5 -34(2) .
Ni24 Ni3 Ni13 Ni5 169.86(14) .
Ni16 Ni3 Ni13 Ni5 -68.77(9) .
Ni28 Ni3 Ni13 Ni5 144.42(11) .
Ni25 Ni3 Ni13 Ni5 -100.34(12) .
C2 Ni3 Ni13 Ni7 42.8(5) .
C1 Ni3 Ni13 Ni7 -120.1(6) .
Cu1 Ni3 Ni13 Ni7 144.43(12) .
Ni6 Ni3 Ni13 Ni7 -6.80(11) .
Ni1 Ni3 Ni13 Ni7 -71.04(12) .
Ni5 Ni3 Ni13 Ni7 -71.13(9) .
Ni9 Ni3 Ni13 Ni7 -105(2) .
Ni24 Ni3 Ni13 Ni7 98.72(13) .
Ni16 Ni3 Ni13 Ni7 -139.91(11) .
Ni28 Ni3 Ni13 Ni7 73.28(9) .
Ni25 Ni3 Ni13 Ni7 -171.48(13) .
C2 Ni3 Ni13 Ni16 -177.3(5) .
C1 Ni3 Ni13 Ni16 19.8(6) .
Cu1 Ni3 Ni13 Ni16 -75.66(10) .
Ni6 Ni3 Ni13 Ni16 133.11(13) .
Ni1 Ni3 Ni13 Ni16 68.86(11) .
Ni5 Ni3 Ni13 Ni16 68.77(9) .
Ni9 Ni3 Ni13 Ni16 35(2) .
Ni24 Ni3 Ni13 Ni16 -121.37(13) .
Ni28 Ni3 Ni13 Ni16 -146.81(10) .
Ni25 Ni3 Ni13 Ni16 -31.57(10) .
C2 Ni3 Ni13 Cu1 -101.7(5) .
C1 Ni3 Ni13 Cu1 95.4(6) .
Ni6 Ni3 Ni13 Cu1 -151.23(14) .
Ni1 Ni3 Ni13 Cu1 144.53(13) .
Ni5 Ni3 Ni13 Cu1 144.44(12) .
Ni9 Ni3 Ni13 Cu1 111(2) .
Ni24 Ni3 Ni13 Cu1 -45.71(12) .
Ni16 Ni3 Ni13 Cu1 75.66(10) .
Ni28 Ni3 Ni13 Cu1 -71.15(9) .
Ni25 Ni3 Ni13 Cu1 44.09(11) .
C2 Ni3 Ni13 Ni28 -30.5(5) .
C1 Ni3 Ni13 Ni28 166.6(6) .
Cu1 Ni3 Ni13 Ni28 71.15(9) .
Ni6 Ni3 Ni13 Ni28 -80.08(11) .
Ni1 Ni3 Ni13 Ni28 -144.32(12) .
Ni5 Ni3 Ni13 Ni28 -144.42(11) .
Ni9 Ni3 Ni13 Ni28 -178(100) .
Ni24 Ni3 Ni13 Ni28 25.44(11) .
Ni16 Ni3 Ni13 Ni28 146.81(10) .
Ni25 Ni3 Ni13 Ni28 115.24(12) .
C3 Ni8 Ni14 C27 -95.6(11) .
C4 Ni8 Ni14 C27 122.6(10) .
Ni6 Ni8 Ni14 C27 156.3(9) .
Ni22 Ni8 Ni14 C27 63.6(9) .
Cu2 Ni8 Ni14 C27 -7.9(9) .
Ni1 Ni8 Ni14 C27 -149.4(9) .
Ni12 Ni8 Ni14 C27 83(5) .
Ni4 Ni8 Ni14 C27 98.6(9) .
Ni2 Ni8 Ni14 C27 -146.3(9) .
Ni26 Ni8 Ni14 C27 -42.3(9) .
Ni11 Ni8 Ni14 C27 30.9(9) .
C3 Ni8 Ni14 C34 30.1(9) .
C4 Ni8 Ni14 C34 -111.7(8) .
Ni6 Ni8 Ni14 C34 -78.0(7) .
Ni22 Ni8 Ni14 C34 -170.7(7) .
Cu2 Ni8 Ni14 C34 117.7(7) .
Ni1 Ni8 Ni14 C34 -23.8(7) .
Ni12 Ni8 Ni14 C34 -151(5) .
Ni4 Ni8 Ni14 C34 -135.7(7) .
Ni2 Ni8 Ni14 C34 -20.6(6) .
Ni26 Ni8 Ni14 C34 83.4(7) .
Ni11 Ni8 Ni14 C34 156.6(7) .
C3 Ni8 Ni14 C4 141.9(8) .
Ni6 Ni8 Ni14 C4 33.8(5) .
Ni22 Ni8 Ni14 C4 -59.0(5) .
Cu2 Ni8 Ni14 C4 -130.5(5) .
Ni1 Ni8 Ni14 C4 88.0(6) .
Ni12 Ni8 Ni14 C4 -39(5) .
Ni4 Ni8 Ni14 C4 -24.0(5) .
Ni2 Ni8 Ni14 C4 91.1(5) .
Ni26 Ni8 Ni14 C4 -164.9(6) .
Ni11 Ni8 Ni14 C4 -91.7(6) .
C3 Ni8 Ni14 Ni2 50.8(6) .
C4 Ni8 Ni14 Ni2 -91.1(5) .
Ni6 Ni8 Ni14 Ni2 -57.34(9) .
Ni22 Ni8 Ni14 Ni2 -150.06(12) .
Cu2 Ni8 Ni14 Ni2 138.38(11) .
Ni1 Ni8 Ni14 Ni2 -3.12(12) .
Ni12 Ni8 Ni14 Ni2 -131(5) .
Ni4 Ni8 Ni14 Ni2 -115.08(13) .
Ni26 Ni8 Ni14 Ni2 104.03(13) .
Ni11 Ni8 Ni14 Ni2 177.20(14) .
C3 Ni8 Ni14 Ni29 164.2(6) .
C4 Ni8 Ni14 Ni29 22.4(5) .
Ni6 Ni8 Ni14 Ni29 56.12(11) .
Ni22 Ni8 Ni14 Ni29 -36.60(10) .
Cu2 Ni8 Ni14 Ni29 -108.17(10) .
Ni1 Ni8 Ni14 Ni29 110.34(13) .
Ni12 Ni8 Ni14 Ni29 -17(5) .
Ni4 Ni8 Ni14 Ni29 -1.63(14) .
Ni2 Ni8 Ni14 Ni29 113.45(11) .
Ni26 Ni8 Ni14 Ni29 -142.52(11) .
Ni11 Ni8 Ni14 Ni29 -69.34(14) .
C3 Ni8 Ni14 Ni17 109.2(6) .
C4 Ni8 Ni14 Ni17 -32.7(5) .
Ni6 Ni8 Ni14 Ni17 1.07(9) .
Ni22 Ni8 Ni14 Ni17 -91.65(10) .
Cu2 Ni8 Ni14 Ni17 -163.21(10) .
Ni1 Ni8 Ni14 Ni17 55.29(14) .
Ni12 Ni8 Ni14 Ni17 -72(5) .
Ni4 Ni8 Ni14 Ni17 -56.67(12) .
Ni2 Ni8 Ni14 Ni17 58.41(9) .
Ni26 Ni8 Ni14 Ni17 162.44(11) .
Ni11 Ni8 Ni14 Ni17 -124.39(12) .
C3 Ni8 Ni14 Ni22 -159.2(6) .
C4 Ni8 Ni14 Ni22 59.0(5) .
Ni6 Ni8 Ni14 Ni22 92.72(10) .
Cu2 Ni8 Ni14 Ni22 -71.57(9) .
Ni1 Ni8 Ni14 Ni22 146.94(15) .
Ni12 Ni8 Ni14 Ni22 20(5) .
Ni4 Ni8 Ni14 Ni22 34.98(11) .
Ni2 Ni8 Ni14 Ni22 150.06(12) .
Ni26 Ni8 Ni14 Ni22 -105.91(13) .
Ni11 Ni8 Ni14 Ni22 -32.74(12) .
C3 Ni8 Ni14 Cu2 -87.6(6) .
C4 Ni8 Ni14 Cu2 130.5(5) .
Ni6 Ni8 Ni14 Cu2 164.29(11) .
Ni22 Ni8 Ni14 Cu2 71.57(9) .
Ni1 Ni8 Ni14 Cu2 -141.49(14) .
Ni12 Ni8 Ni14 Cu2 91(5) .
Ni4 Ni8 Ni14 Cu2 106.54(12) .
Ni2 Ni8 Ni14 Cu2 -138.38(11) .
Ni26 Ni8 Ni14 Cu2 -34.35(11) .
Ni11 Ni8 Ni14 Cu2 38.83(11) .
C3 Ni8 Ni14 Ni27 -22.7(6) .
C4 Ni8 Ni14 Ni27 -164.6(5) .
Ni6 Ni8 Ni14 Ni27 -130.80(10) .
Ni22 Ni8 Ni14 Ni27 136.48(10) .
Cu2 Ni8 Ni14 Ni27 64.92(9) .
Ni1 Ni8 Ni14 Ni27 -76.58(12) .
Ni12 Ni8 Ni14 Ni27 156(5) .
Ni4 Ni8 Ni14 Ni27 171.46(13) .
Ni2 Ni8 Ni14 Ni27 -73.46(9) .
Ni26 Ni8 Ni14 Ni27 30.57(10) .
Ni11 Ni8 Ni14 Ni27 103.74(13) .
C37 Ni2 Ni14 C27 -38.1(16) .
C34 Ni2 Ni14 C27 -20.2(15) .
Ni5 Ni2 Ni14 C27 -174.8(14) .
Ni8 Ni2 Ni14 C27 134.2(13) .
Ni19 Ni2 Ni14 C27 68.2(13) .
Ni1 Ni2 Ni14 C27 137.0(13) .
Ni6 Ni2 Ni14 C27 -174.0(13) .
Ni17 Ni2 Ni14 C27 -120.9(13) .
Ni7 Ni2 Ni14 C27 -123.4(13) .
Ni27 Ni2 Ni14 C27 68.1(13) .
C37 Ni2 Ni14 C34 -17.9(13) .
Ni5 Ni2 Ni14 C34 -154.6(11) .
Ni8 Ni2 Ni14 C34 154.4(8) .
Ni19 Ni2 Ni14 C34 88.5(8) .
Ni1 Ni2 Ni14 C34 157.3(8) .
Ni6 Ni2 Ni14 C34 -153.7(8) .
Ni17 Ni2 Ni14 C34 -100.6(8) .
Ni7 Ni2 Ni14 C34 -103.2(8) .
Ni27 Ni2 Ni14 C34 88.3(8) .
C37 Ni2 Ni14 C4 135.1(11) .
C34 Ni2 Ni14 C4 153.0(9) .
Ni5 Ni2 Ni14 C4 -1.6(9) .
Ni8 Ni2 Ni14 C4 -52.6(5) .
Ni19 Ni2 Ni14 C4 -118.5(5) .
Ni1 Ni2 Ni14 C4 -49.7(5) .
Ni6 Ni2 Ni14 C4 -0.7(5) .
Ni17 Ni2 Ni14 C4 52.4(5) .
Ni7 Ni2 Ni14 C4 49.8(5) .
Ni27 Ni2 Ni14 C4 -118.6(5) .
C37 Ni2 Ni14 Ni8 -172.3(10) .
C34 Ni2 Ni14 Ni8 -154.4(8) .
Ni5 Ni2 Ni14 Ni8 51.0(8) .
Ni19 Ni2 Ni14 Ni8 -65.95(12) .
Ni1 Ni2 Ni14 Ni8 2.83(11) .
Ni6 Ni2 Ni14 Ni8 51.84(9) .
Ni17 Ni2 Ni14 Ni8 104.94(10) .
Ni7 Ni2 Ni14 Ni8 102.39(12) .
Ni27 Ni2 Ni14 Ni8 -66.08(9) .
C37 Ni2 Ni14 Ni29 97.9(10) .
C34 Ni2 Ni14 Ni29 115.8(8) .
Ni5 Ni2 Ni14 Ni29 -38.8(8) .
Ni8 Ni2 Ni14 Ni29 -89.80(12) .
Ni19 Ni2 Ni14 Ni29 -155.75(12) .
Ni1 Ni2 Ni14 Ni29 -86.97(15) .
Ni6 Ni2 Ni14 Ni29 -37.96(13) .
Ni17 Ni2 Ni14 Ni29 15.14(11) .
Ni7 Ni2 Ni14 Ni29 12.59(16) .
Ni27 Ni2 Ni14 Ni29 -155.88(13) .
C37 Ni2 Ni14 Ni17 82.8(10) .
C34 Ni2 Ni14 Ni17 100.6(8) .
Ni5 Ni2 Ni14 Ni17 -54.0(8) .
Ni8 Ni2 Ni14 Ni17 -104.94(10) .
Ni19 Ni2 Ni14 Ni17 -170.89(13) .
Ni1 Ni2 Ni14 Ni17 -102.11(12) .
Ni6 Ni2 Ni14 Ni17 -53.10(8) .
Ni7 Ni2 Ni14 Ni17 -2.54(10) .
Ni27 Ni2 Ni14 Ni17 -171.02(10) .
C37 Ni2 Ni14 Ni22 161.2(10) .
C34 Ni2 Ni14 Ni22 179.0(8) .
Ni5 Ni2 Ni14 Ni22 24.4(8) .
Ni8 Ni2 Ni14 Ni22 -26.54(11) .
Ni19 Ni2 Ni14 Ni22 -92.49(14) .
Ni1 Ni2 Ni14 Ni22 -23.71(16) .
Ni6 Ni2 Ni14 Ni22 25.30(13) .
Ni17 Ni2 Ni14 Ni22 78.40(11) .
Ni7 Ni2 Ni14 Ni22 75.85(14) .
Ni27 Ni2 Ni14 Ni22 -92.62(11) .
C37 Ni2 Ni14 Cu2 -137.6(10) .
C34 Ni2 Ni14 Cu2 -119.7(8) .
Ni5 Ni2 Ni14 Cu2 85.7(8) .
Ni8 Ni2 Ni14 Cu2 34.70(9) .
Ni19 Ni2 Ni14 Cu2 -31.25(15) .
Ni1 Ni2 Ni14 Cu2 37.53(14) .
Ni6 Ni2 Ni14 Cu2 86.54(10) .
Ni17 Ni2 Ni14 Cu2 139.64(11) .
Ni7 Ni2 Ni14 Cu2 137.09(11) .
Ni27 Ni2 Ni14 Cu2 -31.38(9) .
C37 Ni2 Ni14 Ni27 -106.2(10) .
C34 Ni2 Ni14 Ni27 -88.3(8) .
Ni5 Ni2 Ni14 Ni27 117.1(8) .
Ni8 Ni2 Ni14 Ni27 66.08(9) .
Ni19 Ni2 Ni14 Ni27 0.13(10) .
Ni1 Ni2 Ni14 Ni27 68.91(11) .
Ni6 Ni2 Ni14 Ni27 117.92(9) .
Ni17 Ni2 Ni14 Ni27 171.02(10) .
Ni7 Ni2 Ni14 Ni27 168.47(12) .
C15 Ni10 Ni15 C30 13.3(16) .
C25 Ni10 Ni15 C30 -90.1(11) .
C2 Ni10 Ni15 C30 128.1(11) .
Ni24 Ni10 Ni15 C30 124.4(10) .
Ni4 Ni10 Ni15 C30 -127.6(10) .
Ni6 Ni10 Ni15 C30 164.2(10) .
Ni23 Ni10 Ni15 C30 91.5(10) .
Ni9 Ni10 Ni15 C30 -163.1(10) .
C15 Ni10 Ni15 C28 32.3(17) .
C30 Ni10 Ni15 C28 19.0(15) .
C25 Ni10 Ni15 C28 -71.1(13) .
C2 Ni10 Ni15 C28 147.1(12) .
Ni24 Ni10 Ni15 C28 143.4(11) .
Ni4 Ni10 Ni15 C28 -108.6(11) .
Ni6 Ni10 Ni15 C28 -176.8(11) .
Ni23 Ni10 Ni15 C28 110.5(11) .
Ni9 Ni10 Ni15 C28 -144.2(11) .
C15 Ni10 Ni15 C4 -169.4(13) .
C30 Ni10 Ni15 C4 177.3(11) .
C25 Ni10 Ni15 C4 87.3(7) .
C2 Ni10 Ni15 C4 -54.6(6) .
Ni24 Ni10 Ni15 C4 -58.3(5) .
Ni4 Ni10 Ni15 C4 49.7(4) .
Ni6 Ni10 Ni15 C4 -18.5(4) .
Ni23 Ni10 Ni15 C4 -91.2(4) .
Ni9 Ni10 Ni15 C4 14.2(4) .
C15 Ni10 Ni15 Ni29 -150.7(12) .
C30 Ni10 Ni15 Ni29 -164.0(11) .
C25 Ni10 Ni15 Ni29 105.9(7) .
C2 Ni10 Ni15 Ni29 -35.9(6) .
Ni24 Ni10 Ni15 Ni29 -39.6(6) .
Ni4 Ni10 Ni15 Ni29 68.4(4) .
Ni6 Ni10 Ni15 Ni29 0.2(4) .
Ni23 Ni10 Ni15 Ni29 -72.5(4) .
Ni9 Ni10 Ni15 Ni29 32.9(5) .
C15 Ni10 Ni15 Ni6 -150.9(12) .
C30 Ni10 Ni15 Ni6 -164.2(10) .
C25 Ni10 Ni15 Ni6 105.8(5) .
C2 Ni10 Ni15 Ni6 -36.1(4) .
Ni24 Ni10 Ni15 Ni6 -39.8(2) .
Ni4 Ni10 Ni15 Ni6 68.20(9) .
Ni23 Ni10 Ni15 Ni6 -72.70(9) .
Ni9 Ni10 Ni15 Ni6 32.69(11) .
C15 Ni10 Ni15 Ni4 140.9(12) .
C30 Ni10 Ni15 Ni4 127.6(10) .
C25 Ni10 Ni15 Ni4 37.6(5) .
C2 Ni10 Ni15 Ni4 -104.3(4) .
Ni24 Ni10 Ni15 Ni4 -108.0(3) .
Ni6 Ni10 Ni15 Ni4 -68.20(9) .
Ni23 Ni10 Ni15 Ni4 -140.90(11) .
Ni9 Ni10 Ni15 Ni4 -35.52(10) .
C15 Ni10 Ni15 Ni23 -78.2(12) .
C30 Ni10 Ni15 Ni23 -91.5(10) .
C25 Ni10 Ni15 Ni23 178.4(5) .
C2 Ni10 Ni15 Ni23 36.6(4) .
Ni24 Ni10 Ni15 Ni23 32.9(2) .
Ni4 Ni10 Ni15 Ni23 140.90(11) .
Ni6 Ni10 Ni15 Ni23 72.70(9) .
Ni9 Ni10 Ni15 Ni23 105.38(12) .
C15 Ni10 Ni15 Ni17 -119.5(12) .
C30 Ni10 Ni15 Ni17 -132.7(10) .
C25 Ni10 Ni15 Ni17 137.2(5) .
C2 Ni10 Ni15 Ni17 -4.6(4) .
Ni24 Ni10 Ni15 Ni17 -8.4(3) .
Ni4 Ni10 Ni15 Ni17 99.63(11) .
Ni6 Ni10 Ni15 Ni17 31.43(10) .
Ni23 Ni10 Ni15 Ni17 -41.27(10) .
Ni9 Ni10 Ni15 Ni17 64.11(15) .
C15 Ni10 Ni15 Ni22 143.2(12) .
C30 Ni10 Ni15 Ni22 130.0(10) .
C25 Ni10 Ni15 Ni22 39.9(6) .
C2 Ni10 Ni15 Ni22 -101.9(4) .
Ni24 Ni10 Ni15 Ni22 -105.7(3) .
Ni4 Ni10 Ni15 Ni22 2.34(10) .
Ni6 Ni10 Ni15 Ni22 -65.86(11) .
Ni23 Ni10 Ni15 Ni22 -138.56(12) .
Ni9 Ni10 Ni15 Ni22 -33.17(16) .
C2 Ni6 Ni15 C30 28.7(10) .
C4 Ni6 Ni15 C30 -169.4(10) .
Ni1 Ni6 Ni15 C30 -113.2(9) .
Ni8 Ni6 Ni15 C30 -138.2(9) .
Ni17 Ni6 Ni15 C30 129.6(9) .
Ni10 Ni6 Ni15 C30 -13.8(9) .
Ni3 Ni6 Ni15 C30 19.6(9) .
Ni4 Ni6 Ni15 C30 -84.2(9) .
Ni7 Ni6 Ni15 C30 92.7(9) .
Ni2 Ni6 Ni15 C30 163.4(9) .
Ni23 Ni6 Ni15 C30 58.6(9) .
C2 Ni6 Ni15 C28 -141.4(15) .
C4 Ni6 Ni15 C28 20.5(15) .
Ni1 Ni6 Ni15 C28 76.6(14) .
Ni8 Ni6 Ni15 C28 51.7(14) .
Ni17 Ni6 Ni15 C28 -40.5(14) .
Ni10 Ni6 Ni15 C28 176.1(14) .
Ni3 Ni6 Ni15 C28 -150.5(14) .
Ni4 Ni6 Ni15 C28 105.7(14) .
Ni7 Ni6 Ni15 C28 -77.5(14) .
Ni2 Ni6 Ni15 C28 -6.7(14) .
Ni23 Ni6 Ni15 C28 -111.6(14) .
C2 Ni6 Ni15 C4 -161.9(7) .
Ni1 Ni6 Ni15 C4 56.1(6) .
Ni8 Ni6 Ni15 C4 31.2(6) .
Ni17 Ni6 Ni15 C4 -61.1(6) .
Ni10 Ni6 Ni15 C4 155.6(6) .
Ni3 Ni6 Ni15 C4 -171.0(6) .
Ni4 Ni6 Ni15 C4 85.2(6) .
Ni7 Ni6 Ni15 C4 -98.0(6) .
Ni2 Ni6 Ni15 C4 -27.2(6) .
Ni23 Ni6 Ni15 C4 -132.1(6) .
C2 Ni6 Ni15 Ni10 42.5(5) .
C4 Ni6 Ni15 Ni10 -155.6(6) .
Ni1 Ni6 Ni15 Ni10 -99.5(2) .
Ni8 Ni6 Ni15 Ni10 -124.41(11) .
Ni17 Ni6 Ni15 Ni10 143.35(12) .
Ni3 Ni6 Ni15 Ni10 33.39(18) .
Ni4 Ni6 Ni15 Ni10 -70.45(10) .
Ni7 Ni6 Ni15 Ni10 106.41(12) .
Ni2 Ni6 Ni15 Ni10 177.20(14) .
Ni23 Ni6 Ni15 Ni10 72.32(10) .
C2 Ni6 Ni15 Ni29 -137.5(5) .
C4 Ni6 Ni15 Ni29 24.5(6) .
Ni1 Ni6 Ni15 Ni29 80.6(3) .
Ni8 Ni6 Ni15 Ni29 55.65(12) .
Ni17 Ni6 Ni15 Ni29 -36.59(10) .
Ni10 Ni6 Ni15 Ni29 -179.94(14) .
Ni3 Ni6 Ni15 Ni29 -146.55(16) .
Ni4 Ni6 Ni15 Ni29 109.62(12) .
Ni7 Ni6 Ni15 Ni29 -73.53(13) .
Ni2 Ni6 Ni15 Ni29 -2.74(15) .
Ni23 Ni6 Ni15 Ni29 -107.62(12) .
C2 Ni6 Ni15 Ni4 112.9(5) .
C4 Ni6 Ni15 Ni4 -85.2(6) .
Ni1 Ni6 Ni15 Ni4 -29.0(2) .
Ni8 Ni6 Ni15 Ni4 -53.97(9) .
Ni17 Ni6 Ni15 Ni4 -146.20(11) .
Ni10 Ni6 Ni15 Ni4 70.45(10) .
Ni3 Ni6 Ni15 Ni4 103.84(18) .
Ni7 Ni6 Ni15 Ni4 176.85(12) .
Ni2 Ni6 Ni15 Ni4 -112.36(13) .
Ni23 Ni6 Ni15 Ni4 142.76(10) .
C2 Ni6 Ni15 Ni23 -29.9(5) .
C4 Ni6 Ni15 Ni23 132.1(6) .
Ni1 Ni6 Ni15 Ni23 -171.8(2) .
Ni8 Ni6 Ni15 Ni23 163.27(11) .
Ni17 Ni6 Ni15 Ni23 71.03(9) .
Ni10 Ni6 Ni15 Ni23 -72.32(10) .
Ni3 Ni6 Ni15 Ni23 -38.93(17) .
Ni4 Ni6 Ni15 Ni23 -142.76(10) .
Ni7 Ni6 Ni15 Ni23 34.09(10) .
Ni2 Ni6 Ni15 Ni23 104.88(12) .
C2 Ni6 Ni15 Ni17 -100.9(5) .
C4 Ni6 Ni15 Ni17 61.1(6) .
Ni1 Ni6 Ni15 Ni17 117.2(2) .
Ni8 Ni6 Ni15 Ni17 92.24(10) .
Ni10 Ni6 Ni15 Ni17 -143.35(12) .
Ni3 Ni6 Ni15 Ni17 -109.96(19) .
Ni4 Ni6 Ni15 Ni17 146.20(11) .
Ni7 Ni6 Ni15 Ni17 -36.95(10) .
Ni2 Ni6 Ni15 Ni17 33.84(11) .
Ni23 Ni6 Ni15 Ni17 -71.03(9) .
C2 Ni6 Ni15 Ni22 166.9(5) .
C4 Ni6 Ni15 Ni22 -31.1(6) .
Ni1 Ni6 Ni15 Ni22 25.0(2) .
Ni8 Ni6 Ni15 Ni22 0.04(9) .
Ni17 Ni6 Ni15 Ni22 -92.20(9) .
Ni10 Ni6 Ni15 Ni22 124.45(11) .
Ni3 Ni6 Ni15 Ni22 157.84(17) .
Ni4 Ni6 Ni15 Ni22 54.01(8) .
Ni7 Ni6 Ni15 Ni22 -129.14(10) .
Ni2 Ni6 Ni15 Ni22 -58.35(12) .
Ni23 Ni6 Ni15 Ni22 -163.23(10) .
C25 Ni4 Ni15 C30 -2.4(9) .
C23 Ni4 Ni15 C30 -98.1(8) .
Ni11 Ni4 Ni15 C30 -140.6(7) .
Ni10 Ni4 Ni15 C30 39.9(7) .
Ni12 Ni4 Ni15 C30 131.9(7) .
Ni8 Ni4 Ni15 C30 164.0(7) .
Ni6 Ni4 Ni15 C30 112.4(7) .
Ni22 Ni4 Ni15 C30 -142.6(7) .
Ni9 Ni4 Ni15 C30 73.8(7) .
C25 Ni4 Ni15 C28 97.4(9) .
C23 Ni4 Ni15 C28 1.7(9) .
Ni11 Ni4 Ni15 C28 -40.8(7) .
Ni10 Ni4 Ni15 C28 139.7(7) .
Ni12 Ni4 Ni15 C28 -128.3(7) .
Ni8 Ni4 Ni15 C28 -96.2(7) .
Ni6 Ni4 Ni15 C28 -147.8(7) .
Ni22 Ni4 Ni15 C28 -42.8(7) .
Ni9 Ni4 Ni15 C28 173.6(7) .
C25 Ni4 Ni15 C4 -168.6(7) .
C23 Ni4 Ni15 C4 95.7(7) .
Ni11 Ni4 Ni15 C4 53.2(5) .
Ni10 Ni4 Ni15 C4 -126.3(5) .
Ni12 Ni4 Ni15 C4 -34.3(5) .
Ni8 Ni4 Ni15 C4 -2.2(4) .
Ni6 Ni4 Ni15 C4 -53.9(4) .
Ni22 Ni4 Ni15 C4 51.2(4) .
Ni9 Ni4 Ni15 C4 -92.4(5) .
C25 Ni4 Ni15 Ni10 -42.4(6) .
C23 Ni4 Ni15 Ni10 -138.0(5) .
Ni11 Ni4 Ni15 Ni10 179.48(15) .
Ni12 Ni4 Ni15 Ni10 91.94(19) .
Ni8 Ni4 Ni15 Ni10 124.03(10) .
Ni6 Ni4 Ni15 Ni10 72.42(9) .
Ni22 Ni4 Ni15 Ni10 177.47(11) .
Ni9 Ni4 Ni15 Ni10 33.85(10) .
C25 Ni4 Ni15 Ni29 156.0(6) .
C23 Ni4 Ni15 Ni29 60.4(5) .
Ni11 Ni4 Ni15 Ni29 17.87(18) .
Ni10 Ni4 Ni15 Ni29 -161.60(13) .
Ni12 Ni4 Ni15 Ni29 -69.7(2) .
Ni8 Ni4 Ni15 Ni29 -37.58(12) .
Ni6 Ni4 Ni15 Ni29 -89.18(12) .
Ni22 Ni4 Ni15 Ni29 15.87(10) .
Ni9 Ni4 Ni15 Ni29 -127.75(11) .
C25 Ni4 Ni15 Ni6 -114.8(6) .
C23 Ni4 Ni15 Ni6 149.6(5) .
Ni11 Ni4 Ni15 Ni6 107.06(14) .
Ni10 Ni4 Ni15 Ni6 -72.42(9) .
Ni12 Ni4 Ni15 Ni6 19.52(18) .
Ni8 Ni4 Ni15 Ni6 51.61(8) .
Ni22 Ni4 Ni15 Ni6 105.05(10) .
Ni9 Ni4 Ni15 Ni6 -38.57(9) .
C25 Ni4 Ni15 Ni23 -79.4(6) .
C23 Ni4 Ni15 Ni23 -175.1(5) .
Ni11 Ni4 Ni15 Ni23 142.44(12) .
Ni10 Ni4 Ni15 Ni23 -37.04(10) .
Ni12 Ni4 Ni15 Ni23 54.9(2) .
Ni8 Ni4 Ni15 Ni23 86.99(11) .
Ni6 Ni4 Ni15 Ni23 35.38(10) .
Ni22 Ni4 Ni15 Ni23 140.44(12) .
Ni9 Ni4 Ni15 Ni23 -3.18(14) .
C25 Ni4 Ni15 Ni17 -143.7(6) .
C23 Ni4 Ni15 Ni17 120.7(5) .
Ni11 Ni4 Ni15 Ni17 78.16(15) .
Ni10 Ni4 Ni15 Ni17 -101.32(11) .
Ni12 Ni4 Ni15 Ni17 -9.4(2) .
Ni8 Ni4 Ni15 Ni17 22.71(11) .
Ni6 Ni4 Ni15 Ni17 -28.90(9) .
Ni22 Ni4 Ni15 Ni17 76.15(10) .
Ni9 Ni4 Ni15 Ni17 -67.47(12) .
C25 Ni4 Ni15 Ni22 140.2(6) .
C23 Ni4 Ni15 Ni22 44.5(5) .
Ni11 Ni4 Ni15 Ni22 2.00(12) .
Ni10 Ni4 Ni15 Ni22 -177.47(11) .
Ni12 Ni4 Ni15 Ni22 -85.53(19) .
Ni8 Ni4 Ni15 Ni22 -53.45(8) .
Ni6 Ni4 Ni15 Ni22 -105.05(10) .
Ni9 Ni4 Ni15 Ni22 -143.62(12) .
C37 Ni5 Ni16 C6 -14(2) .
C12 Ni5 Ni16 C6 -9.7(17) .
Ni1 Ni5 Ni16 C6 -177.4(15) .
Ni2 Ni5 Ni16 C6 171.3(15) .
Ni13 Ni5 Ni16 C6 53.7(15) .
C1 Ni5 Ni16 C6 177.6(17) .
Ni7 Ni5 Ni16 C6 87.1(15) .
Ni3 Ni5 Ni16 C6 125.9(15) .
Ni19 Ni5 Ni16 C6 -120.4(15) .
Ni20 Ni5 Ni16 C6 -126.6(15) .
C37 Ni5 Ni16 C1 167.9(18) .
C12 Ni5 Ni16 C1 172.7(10) .
Ni1 Ni5 Ni16 C1 5.0(6) .
Ni2 Ni5 Ni16 C1 -6.3(7) .
Ni13 Ni5 Ni16 C1 -123.8(6) .
Ni7 Ni5 Ni16 C1 -90.4(6) .
Ni3 Ni5 Ni16 C1 -51.7(6) .
Ni19 Ni5 Ni16 C1 62.0(6) .
Ni20 Ni5 Ni16 C1 55.9(6) .
C37 Ni5 Ni16 C12 -4.8(18) .
Ni1 Ni5 Ni16 C12 -167.7(7) .
Ni2 Ni5 Ni16 C12 -179.0(8) .
Ni13 Ni5 Ni16 C12 63.5(7) .
C1 Ni5 Ni16 C12 -172.7(10) .
Ni7 Ni5 Ni16 C12 96.9(7) .
Ni3 Ni5 Ni16 C12 135.6(7) .
Ni19 Ni5 Ni16 C12 -110.6(7) .
Ni20 Ni5 Ni16 C12 -116.8(7) .
C37 Ni5 Ni16 C11 77.7(17) .
C12 Ni5 Ni16 C11 82.4(9) .
Ni1 Ni5 Ni16 C11 -85.2(5) .
Ni2 Ni5 Ni16 C11 -96.5(5) .
Ni13 Ni5 Ni16 C11 145.9(5) .
C1 Ni5 Ni16 C11 -90.3(8) .
Ni7 Ni5 Ni16 C11 179.3(5) .
Ni3 Ni5 Ni16 C11 -141.9(5) .
Ni19 Ni5 Ni16 C11 -28.2(5) .
Ni20 Ni5 Ni16 C11 -34.4(5) .
C37 Ni5 Ni16 Ni20 112.1(17) .
C12 Ni5 Ni16 Ni20 116.8(7) .
Ni1 Ni5 Ni16 Ni20 -50.83(9) .
Ni2 Ni5 Ni16 Ni20 -62.1(3) .
Ni13 Ni5 Ni16 Ni20 -179.71(11) .
C1 Ni5 Ni16 Ni20 -55.9(6) .
Ni7 Ni5 Ni16 Ni20 -146.30(12) .
Ni3 Ni5 Ni16 Ni20 -107.55(10) .
Ni19 Ni5 Ni16 Ni20 6.18(10) .
C37 Ni5 Ni16 Ni3 -140.4(17) .
C12 Ni5 Ni16 Ni3 -135.6(7) .
Ni1 Ni5 Ni16 Ni3 56.72(9) .
Ni2 Ni5 Ni16 Ni3 45.4(3) .
Ni13 Ni5 Ni16 Ni3 -72.16(9) .
C1 Ni5 Ni16 Ni3 51.7(6) .
Ni7 Ni5 Ni16 Ni3 -38.75(11) .
Ni19 Ni5 Ni16 Ni3 113.73(12) .
Ni20 Ni5 Ni16 Ni3 107.55(10) .
C37 Ni5 Ni16 Ni25 -172.4(17) .
C12 Ni5 Ni16 Ni25 -167.6(7) .
Ni1 Ni5 Ni16 Ni25 24.71(14) .
Ni2 Ni5 Ni16 Ni25 13.4(4) .
Ni13 Ni5 Ni16 Ni25 -104.17(13) .
C1 Ni5 Ni16 Ni25 19.7(6) .
Ni7 Ni5 Ni16 Ni25 -70.76(15) .
Ni3 Ni5 Ni16 Ni25 -32.01(11) .
Ni19 Ni5 Ni16 Ni25 81.72(14) .
Ni20 Ni5 Ni16 Ni25 75.55(12) .
C37 Ni5 Ni16 Ni13 -68.2(17) .
C12 Ni5 Ni16 Ni13 -63.5(7) .
Ni1 Ni5 Ni16 Ni13 128.88(11) .
Ni2 Ni5 Ni16 Ni13 117.6(3) .
C1 Ni5 Ni16 Ni13 123.8(6) .
Ni7 Ni5 Ni16 Ni13 33.41(10) .
Ni3 Ni5 Ni16 Ni13 72.16(9) .
Ni19 Ni5 Ni16 Ni13 -174.11(12) .
Ni20 Ni5 Ni16 Ni13 179.71(11) .
C37 Ni5 Ni16 Cu1 -108.9(17) .
C12 Ni5 Ni16 Cu1 -104.1(7) .
Ni1 Ni5 Ni16 Cu1 88.21(11) .
Ni2 Ni5 Ni16 Cu1 76.9(3) .
Ni13 Ni5 Ni16 Cu1 -40.67(10) .
C1 Ni5 Ni16 Cu1 83.2(6) .
Ni7 Ni5 Ni16 Cu1 -7.25(14) .
Ni3 Ni5 Ni16 Cu1 31.49(9) .
Ni19 Ni5 Ni16 Cu1 145.23(10) .
Ni20 Ni5 Ni16 Cu1 139.05(11) .
C2 Ni3 Ni16 C6 -74.3(19) .
C1 Ni3 Ni16 C6 122.4(12) .
Cu1 Ni3 Ni16 C6 -9.7(9) .
Ni6 Ni3 Ni16 C6 -177.6(9) .
Ni1 Ni3 Ni16 C6 154.7(9) .
Ni5 Ni3 Ni16 C6 -151.3(9) .
Ni9 Ni3 Ni16 C6 98.9(9) .
Ni24 Ni3 Ni16 C6 26.1(9) .
Ni28 Ni3 Ni16 C6 -48.6(9) .
Ni25 Ni3 Ni16 C6 62.8(9) .
Ni13 Ni3 Ni16 C6 -83.1(9) .
C2 Ni3 Ni16 C1 163.2(18) .
Cu1 Ni3 Ni16 C1 -132.2(8) .
Ni6 Ni3 Ni16 C1 60.0(8) .
Ni1 Ni3 Ni16 C1 32.3(7) .
Ni5 Ni3 Ni16 C1 86.3(8) .
Ni9 Ni3 Ni16 C1 -23.6(8) .
Ni24 Ni3 Ni16 C1 -96.4(8) .
Ni28 Ni3 Ni16 C1 -171.0(8) .
Ni25 Ni3 Ni16 C1 -59.6(7) .
Ni13 Ni3 Ni16 C1 154.5(8) .
C2 Ni3 Ni16 C12 44.5(17) .
C1 Ni3 Ni16 C12 -118.7(9) .
Cu1 Ni3 Ni16 C12 109.1(5) .
Ni6 Ni3 Ni16 C12 -58.7(6) .
Ni1 Ni3 Ni16 C12 -86.4(5) .
Ni5 Ni3 Ni16 C12 -32.4(5) .
Ni9 Ni3 Ni16 C12 -142.3(5) .
Ni24 Ni3 Ni16 C12 144.9(5) .
Ni28 Ni3 Ni16 C12 70.3(5) .
Ni25 Ni3 Ni16 C12 -178.3(5) .
Ni13 Ni3 Ni16 C12 35.8(5) .
C2 Ni3 Ni16 Ni5 77.0(16) .
C1 Ni3 Ni16 Ni5 -86.3(7) .
Cu1 Ni3 Ni16 Ni5 141.56(12) .
Ni6 Ni3 Ni16 Ni5 -26.30(17) .
Ni1 Ni3 Ni16 Ni5 -53.95(9) .
Ni9 Ni3 Ni16 Ni5 -109.85(13) .
Ni24 Ni3 Ni16 Ni5 177.37(16) .
Ni28 Ni3 Ni16 Ni5 102.74(12) .
Ni25 Ni3 Ni16 Ni5 -145.90(12) .
Ni13 Ni3 Ni16 Ni5 68.22(9) .
C2 Ni3 Ni16 C11 136.3(17) .
C1 Ni3 Ni16 C11 -26.9(10) .
Cu1 Ni3 Ni16 C11 -159.1(6) .
Ni6 Ni3 Ni16 C11 33.1(7) .
Ni1 Ni3 Ni16 C11 5.4(6) .
Ni5 Ni3 Ni16 C11 59.4(6) .
Ni9 Ni3 Ni16 C11 -50.5(7) .
Ni24 Ni3 Ni16 C11 -123.3(6) .
Ni28 Ni3 Ni16 C11 162.1(6) .
Ni25 Ni3 Ni16 C11 -86.5(6) .
Ni13 Ni3 Ni16 C11 127.6(6) .
C2 Ni3 Ni16 Ni20 139.5(16) .
C1 Ni3 Ni16 Ni20 -23.7(7) .
Cu1 Ni3 Ni16 Ni20 -155.90(11) .
Ni6 Ni3 Ni16 Ni20 36.24(19) .
Ni1 Ni3 Ni16 Ni20 8.58(10) .
Ni5 Ni3 Ni16 Ni20 62.54(10) .
Ni9 Ni3 Ni16 Ni20 -47.31(13) .
Ni24 Ni3 Ni16 Ni20 -120.09(14) .
Ni28 Ni3 Ni16 Ni20 165.28(11) .
Ni25 Ni3 Ni16 Ni20 -83.36(10) .
Ni13 Ni3 Ni16 Ni20 130.76(11) .
C2 Ni3 Ni16 Ni25 -137.1(16) .
C1 Ni3 Ni16 Ni25 59.6(7) .
Cu1 Ni3 Ni16 Ni25 -72.54(10) .
Ni6 Ni3 Ni16 Ni25 119.60(18) .
Ni1 Ni3 Ni16 Ni25 91.95(10) .
Ni5 Ni3 Ni16 Ni25 145.90(12) .
Ni9 Ni3 Ni16 Ni25 36.05(11) .
Ni24 Ni3 Ni16 Ni25 -36.73(15) .
Ni28 Ni3 Ni16 Ni25 -111.36(12) .
Ni13 Ni3 Ni16 Ni25 -145.88(11) .
C2 Ni3 Ni16 Ni13 8.8(16) .
C1 Ni3 Ni16 Ni13 -154.5(8) .
Cu1 Ni3 Ni16 Ni13 73.34(10) .
Ni6 Ni3 Ni16 Ni13 -94.52(18) .
Ni1 Ni3 Ni16 Ni13 -122.18(10) .
Ni5 Ni3 Ni16 Ni13 -68.22(9) .
Ni9 Ni3 Ni16 Ni13 -178.07(13) .
Ni24 Ni3 Ni16 Ni13 109.14(15) .
Ni28 Ni3 Ni16 Ni13 34.52(11) .
Ni25 Ni3 Ni16 Ni13 145.88(11) .
C2 Ni3 Ni16 Cu1 -64.6(16) .
C1 Ni3 Ni16 Cu1 132.2(8) .
Ni6 Ni3 Ni16 Cu1 -167.86(19) .
Ni1 Ni3 Ni16 Cu1 164.49(11) .
Ni5 Ni3 Ni16 Cu1 -141.56(12) .
Ni9 Ni3 Ni16 Cu1 108.59(13) .
Ni24 Ni3 Ni16 Cu1 35.81(14) .
Ni28 Ni3 Ni16 Cu1 -38.82(11) .
Ni25 Ni3 Ni16 Cu1 72.54(10) .
Ni13 Ni3 Ni16 Cu1 -73.34(10) .
C7 Ni13 Ni16 C6 -7.4(10) .
C13 Ni13 Ni16 C6 176(2) .
C12 Ni13 Ni16 C6 -97.7(9) .
Ni5 Ni13 Ni16 C6 -158.5(7) .
Ni7 Ni13 Ni16 C6 168.1(7) .
Ni3 Ni13 Ni16 C6 130.4(7) .
Cu1 Ni13 Ni16 C6 67.6(7) .
Ni28 Ni13 Ni16 C6 101.7(7) .
C7 Ni13 Ni16 C1 -156.6(9) .
C13 Ni13 Ni16 C1 27(2) .
C12 Ni13 Ni16 C1 113.1(8) .
Ni5 Ni13 Ni16 C1 52.3(6) .
Ni7 Ni13 Ni16 C1 18.9(6) .
Ni3 Ni13 Ni16 C1 -18.8(6) .
Cu1 Ni13 Ni16 C1 -81.7(6) .
Ni28 Ni13 Ni16 C1 -47.5(6) .
C7 Ni13 Ni16 C12 90.3(10) .
C13 Ni13 Ni16 C12 -86(2) .
Ni5 Ni13 Ni16 C12 -60.8(6) .
Ni7 Ni13 Ni16 C12 -94.2(6) .
Ni3 Ni13 Ni16 C12 -131.9(6) .
Cu1 Ni13 Ni16 C12 165.2(6) .
Ni28 Ni13 Ni16 C12 -160.6(6) .
C7 Ni13 Ni16 Ni5 151.1(8) .
C13 Ni13 Ni16 Ni5 -25.5(19) .
C12 Ni13 Ni16 Ni5 60.8(6) .
Ni7 Ni13 Ni16 Ni5 -33.39(10) .
Ni3 Ni13 Ni16 Ni5 -71.08(9) .
Cu1 Ni13 Ni16 Ni5 -133.92(10) .
Ni28 Ni13 Ni16 Ni5 -99.78(11) .
C7 Ni13 Ni16 C11 97.2(10) .
C13 Ni13 Ni16 C11 -79(2) .
C12 Ni13 Ni16 C11 6.9(9) .
Ni5 Ni13 Ni16 C11 -54.0(6) .
Ni7 Ni13 Ni16 C11 -87.3(6) .
Ni3 Ni13 Ni16 C11 -125.0(6) .
Cu1 Ni13 Ni16 C11 172.1(6) .
Ni28 Ni13 Ni16 C11 -153.7(6) .
C7 Ni13 Ni16 Ni20 151.4(8) .
C13 Ni13 Ni16 Ni20 -25.2(19) .
C12 Ni13 Ni16 Ni20 61.2(6) .
Ni5 Ni13 Ni16 Ni20 0.33(12) .
Ni7 Ni13 Ni16 Ni20 -33.06(17) .
Ni3 Ni13 Ni16 Ni20 -70.75(13) .
Cu1 Ni13 Ni16 Ni20 -133.59(14) .
Ni28 Ni13 Ni16 Ni20 -99.44(14) .
C7 Ni13 Ni16 Ni3 -137.8(8) .
C13 Ni13 Ni16 Ni3 45.6(19) .
C12 Ni13 Ni16 Ni3 131.9(6) .
Ni5 Ni13 Ni16 Ni3 71.08(9) .
Ni7 Ni13 Ni16 Ni3 37.69(10) .
Cu1 Ni13 Ni16 Ni3 -62.84(8) .
Ni28 Ni13 Ni16 Ni3 -28.70(9) .
C7 Ni13 Ni16 Ni25 -105.6(8) .
C13 Ni13 Ni16 Ni25 77.7(19) .
C12 Ni13 Ni16 Ni25 164.1(6) .
Ni5 Ni13 Ni16 Ni25 103.25(12) .
Ni7 Ni13 Ni16 Ni25 69.86(14) .
Ni3 Ni13 Ni16 Ni25 32.17(10) .
Cu1 Ni13 Ni16 Ni25 -30.67(10) .
Ni28 Ni13 Ni16 Ni25 3.48(14) .
C7 Ni13 Ni16 Cu1 -75.0(8) .
C13 Ni13 Ni16 Cu1 108.4(19) .
C12 Ni13 Ni16 Cu1 -165.2(6) .
Ni5 Ni13 Ni16 Cu1 133.92(10) .
Ni7 Ni13 Ni16 Cu1 100.53(11) .
Ni3 Ni13 Ni16 Cu1 62.84(8) .
Ni28 Ni13 Ni16 Cu1 34.15(9) .
C13 Ni7 Ni17 C31 -10.2(15) .
C33 Ni7 Ni17 C31 18.0(15) .
C2 Ni7 Ni17 C31 -130.8(12) .
Ni13 Ni7 Ni17 C31 129(2) .
Ni5 Ni7 Ni17 C31 131.3(12) .
Ni6 Ni7 Ni17 C31 -165.2(12) .
Ni3 Ni7 Ni17 C31 -162.5(12) .
Ni23 Ni7 Ni17 C31 -92.3(12) .
Ni2 Ni7 Ni17 C31 125.5(12) .
Ni28 Ni7 Ni17 C31 -97.5(12) .
C13 Ni7 Ni17 C33 -28.2(13) .
C2 Ni7 Ni17 C33 -148.8(10) .
Ni13 Ni7 Ni17 C33 111(2) .
Ni5 Ni7 Ni17 C33 113.4(9) .
Ni6 Ni7 Ni17 C33 176.8(9) .
Ni3 Ni7 Ni17 C33 179.6(9) .
Ni23 Ni7 Ni17 C33 -110.3(9) .
Ni2 Ni7 Ni17 C33 107.6(9) .
Ni28 Ni7 Ni17 C33 -115.4(9) .
C13 Ni7 Ni17 C4 170.6(10) .
C33 Ni7 Ni17 C4 -161.2(10) .
C2 Ni7 Ni17 C4 50.0(6) .
Ni13 Ni7 Ni17 C4 -49.8(18) .
Ni5 Ni7 Ni17 C4 -47.8(5) .
Ni6 Ni7 Ni17 C4 15.6(5) .
Ni3 Ni7 Ni17 C4 18.4(5) .
Ni23 Ni7 Ni17 C4 88.5(5) .
Ni2 Ni7 Ni17 C4 -53.6(5) .
Ni28 Ni7 Ni17 C4 83.4(5) .
C13 Ni7 Ni17 Ni29 137.2(10) .
C33 Ni7 Ni17 Ni29 165.4(11) .
C2 Ni7 Ni17 Ni29 16.6(6) .
Ni13 Ni7 Ni17 Ni29 -83.2(18) .
Ni5 Ni7 Ni17 Ni29 -81.2(5) .
Ni6 Ni7 Ni17 Ni29 -17.8(5) .
Ni3 Ni7 Ni17 Ni29 -15.1(5) .
Ni23 Ni7 Ni17 Ni29 55.1(5) .
Ni2 Ni7 Ni17 Ni29 -87.0(5) .
Ni28 Ni7 Ni17 Ni29 50.0(5) .
C13 Ni7 Ni17 Ni6 155.0(10) .
C33 Ni7 Ni17 Ni6 -176.8(9) .
C2 Ni7 Ni17 Ni6 34.4(4) .
Ni13 Ni7 Ni17 Ni6 -65.4(17) .
Ni5 Ni7 Ni17 Ni6 -63.45(12) .
Ni3 Ni7 Ni17 Ni6 2.74(11) .
Ni23 Ni7 Ni17 Ni6 72.89(9) .
Ni2 Ni7 Ni17 Ni6 -69.25(9) .
Ni28 Ni7 Ni17 Ni6 67.74(12) .
C13 Ni7 Ni17 Ni2 -135.8(10) .
C33 Ni7 Ni17 Ni2 -107.6(9) .
C2 Ni7 Ni17 Ni2 103.6(4) .
Ni13 Ni7 Ni17 Ni2 3.9(17) .
Ni5 Ni7 Ni17 Ni2 5.80(11) .
Ni6 Ni7 Ni17 Ni2 69.25(9) .
Ni3 Ni7 Ni17 Ni2 71.99(12) .
Ni23 Ni7 Ni17 Ni2 142.14(10) .
Ni28 Ni7 Ni17 Ni2 136.99(13) .
C13 Ni7 Ni17 Ni14 -138.5(10) .
C33 Ni7 Ni17 Ni14 -110.3(9) .
C2 Ni7 Ni17 Ni14 100.9(4) .
Ni13 Ni7 Ni17 Ni14 1.1(18) .
Ni5 Ni7 Ni17 Ni14 3.08(17) .
Ni6 Ni7 Ni17 Ni14 66.54(12) .
Ni3 Ni7 Ni17 Ni14 69.27(16) .
Ni23 Ni7 Ni17 Ni14 139.42(13) .
Ni2 Ni7 Ni17 Ni14 -2.72(11) .
Ni28 Ni7 Ni17 Ni14 134.28(12) .
C13 Ni7 Ni17 Ni23 82.1(10) .
C33 Ni7 Ni17 Ni23 110.3(9) .
C2 Ni7 Ni17 Ni23 -38.5(4) .
Ni13 Ni7 Ni17 Ni23 -138.3(17) .
Ni5 Ni7 Ni17 Ni23 -136.34(13) .
Ni6 Ni7 Ni17 Ni23 -72.89(9) .
Ni3 Ni7 Ni17 Ni23 -70.15(12) .
Ni2 Ni7 Ni17 Ni23 -142.14(10) .
Ni28 Ni7 Ni17 Ni23 -5.15(11) .
C13 Ni7 Ni17 Ni15 118.5(10) .
C33 Ni7 Ni17 Ni15 146.7(9) .
C2 Ni7 Ni17 Ni15 -2.1(4) .
Ni13 Ni7 Ni17 Ni15 -101.9(17) .
Ni5 Ni7 Ni17 Ni15 -99.93(13) .
Ni6 Ni7 Ni17 Ni15 -36.48(10) .
Ni3 Ni7 Ni17 Ni15 -33.74(16) .
Ni23 Ni7 Ni17 Ni15 36.41(11) .
Ni2 Ni7 Ni17 Ni15 -105.73(11) .
Ni28 Ni7 Ni17 Ni15 31.26(16) .
C2 Ni6 Ni17 C31 113.1(15) .
C4 Ni6 Ni17 C31 -38.9(16) .
Ni1 Ni6 Ni17 C31 -127.7(15) .
Ni8 Ni6 Ni17 C31 -70.6(15) .
Ni10 Ni6 Ni17 C31 54.4(15) .
Ni3 Ni6 Ni17 C31 157.8(15) .
Ni4 Ni6 Ni17 C31 -12.0(15) .
Ni7 Ni6 Ni17 C31 160.8(15) .
Ni15 Ni6 Ni17 C31 22.1(15) .
Ni2 Ni6 Ni17 C31 -124.7(15) .
Ni23 Ni6 Ni17 C31 90.5(15) .
C2 Ni6 Ni17 C33 -50.3(9) .
C4 Ni6 Ni17 C33 157.7(9) .
Ni1 Ni6 Ni17 C33 68.9(8) .
Ni8 Ni6 Ni17 C33 126.0(8) .
Ni10 Ni6 Ni17 C33 -109.0(8) .
Ni3 Ni6 Ni17 C33 -5.6(8) .
Ni4 Ni6 Ni17 C33 -175.4(8) .
Ni7 Ni6 Ni17 C33 -2.6(8) .
Ni15 Ni6 Ni17 C33 -141.3(8) .
Ni2 Ni6 Ni17 C33 72.0(8) .
Ni23 Ni6 Ni17 C33 -72.9(8) .
C2 Ni6 Ni17 C4 152.0(7) .
Ni1 Ni6 Ni17 C4 -88.8(5) .
Ni8 Ni6 Ni17 C4 -31.7(5) .
Ni10 Ni6 Ni17 C4 93.3(5) .
Ni3 Ni6 Ni17 C4 -163.3(6) .
Ni4 Ni6 Ni17 C4 26.9(5) .
Ni7 Ni6 Ni17 C4 -160.3(5) .
Ni15 Ni6 Ni17 C4 61.0(5) .
Ni2 Ni6 Ni17 C4 -85.7(5) .
Ni23 Ni6 Ni17 C4 129.4(5) .
C2 Ni6 Ni17 Ni7 -47.7(4) .
C4 Ni6 Ni17 Ni7 160.3(5) .
Ni1 Ni6 Ni17 Ni7 71.52(13) .
Ni8 Ni6 Ni17 Ni7 128.64(11) .
Ni10 Ni6 Ni17 Ni7 -106.35(12) .
Ni3 Ni6 Ni17 Ni7 -3.00(12) .
Ni4 Ni6 Ni17 Ni7 -172.76(14) .
Ni15 Ni6 Ni17 Ni7 -138.68(11) .
Ni2 Ni6 Ni17 Ni7 74.57(9) .
Ni23 Ni6 Ni17 Ni7 -70.31(9) .
C2 Ni6 Ni17 Ni29 127.2(4) .
C4 Ni6 Ni17 Ni29 -24.8(5) .
Ni1 Ni6 Ni17 Ni29 -113.61(13) .
Ni8 Ni6 Ni17 Ni29 -56.49(12) .
Ni10 Ni6 Ni17 Ni29 68.52(13) .
Ni3 Ni6 Ni17 Ni29 171.87(12) .
Ni4 Ni6 Ni17 Ni29 2.11(16) .
Ni7 Ni6 Ni17 Ni29 174.87(13) .
Ni15 Ni6 Ni17 Ni29 36.19(10) .
Ni2 Ni6 Ni17 Ni29 -110.56(11) .
Ni23 Ni6 Ni17 Ni29 104.56(11) .
C2 Ni6 Ni17 Ni2 -122.2(4) .
C4 Ni6 Ni17 Ni2 85.7(5) .
Ni1 Ni6 Ni17 Ni2 -3.05(12) .
Ni8 Ni6 Ni17 Ni2 54.07(9) .
Ni10 Ni6 Ni17 Ni2 179.08(12) .
Ni3 Ni6 Ni17 Ni2 -77.57(12) .
Ni4 Ni6 Ni17 Ni2 112.67(13) .
Ni7 Ni6 Ni17 Ni2 -74.57(9) .
Ni15 Ni6 Ni17 Ni2 146.75(10) .
Ni23 Ni6 Ni17 Ni2 -144.88(10) .
C2 Ni6 Ni17 Ni14 -175.2(4) .
C4 Ni6 Ni17 Ni14 32.7(5) .
Ni1 Ni6 Ni17 Ni14 -56.05(13) .
Ni8 Ni6 Ni17 Ni14 1.07(9) .
Ni10 Ni6 Ni17 Ni14 126.08(11) .
Ni3 Ni6 Ni17 Ni14 -130.57(12) .
Ni4 Ni6 Ni17 Ni14 59.67(13) .
Ni7 Ni6 Ni17 Ni14 -127.57(11) .
Ni15 Ni6 Ni17 Ni14 93.75(9) .
Ni2 Ni6 Ni17 Ni14 -53.00(8) .
Ni23 Ni6 Ni17 Ni14 162.12(10) .
C2 Ni6 Ni17 Ni23 22.7(4) .
C4 Ni6 Ni17 Ni23 -129.4(5) .
Ni1 Ni6 Ni17 Ni23 141.83(13) .
Ni8 Ni6 Ni17 Ni23 -161.05(10) .
Ni10 Ni6 Ni17 Ni23 -36.04(10) .
Ni3 Ni6 Ni17 Ni23 67.31(12) .
Ni4 Ni6 Ni17 Ni23 -102.45(12) .
Ni7 Ni6 Ni17 Ni23 70.31(9) .
Ni15 Ni6 Ni17 Ni23 -68.37(9) .
Ni2 Ni6 Ni17 Ni23 144.88(10) .
C2 Ni6 Ni17 Ni15 91.0(4) .
C4 Ni6 Ni17 Ni15 -61.0(5) .
Ni1 Ni6 Ni17 Ni15 -149.80(14) .
Ni8 Ni6 Ni17 Ni15 -92.68(10) .
Ni10 Ni6 Ni17 Ni15 32.33(10) .
Ni3 Ni6 Ni17 Ni15 135.68(14) .
Ni4 Ni6 Ni17 Ni15 -34.08(11) .
Ni7 Ni6 Ni17 Ni15 138.68(11) .
Ni2 Ni6 Ni17 Ni15 -146.75(10) .
Ni23 Ni6 Ni17 Ni15 68.37(9) .
C37 Ni2 Ni17 C31 -94.5(10) .
C34 Ni2 Ni17 C31 -5.1(10) .
Ni5 Ni2 Ni17 C31 -145.3(8) .
Ni14 Ni2 Ni17 C31 43.2(8) .
Ni8 Ni2 Ni17 C31 98.9(8) .
Ni19 Ni2 Ni17 C31 146.0(11) .
Ni1 Ni2 Ni17 C31 152.0(8) .
Ni6 Ni2 Ni17 C31 149.4(8) .
Ni7 Ni2 Ni17 C31 -139.6(8) .
Ni27 Ni2 Ni17 C31 53.7(8) .
C37 Ni2 Ni17 C33 -1.8(9) .
C34 Ni2 Ni17 C33 87.6(9) .
Ni5 Ni2 Ni17 C33 -52.7(7) .
Ni14 Ni2 Ni17 C33 135.9(7) .
Ni8 Ni2 Ni17 C33 -168.5(7) .
Ni19 Ni2 Ni17 C33 -121.3(10) .
Ni1 Ni2 Ni17 C33 -115.3(7) .
Ni6 Ni2 Ni17 C33 -117.9(7) .
Ni7 Ni2 Ni17 C33 -46.9(7) .
Ni27 Ni2 Ni17 C33 146.4(7) .
C37 Ni2 Ni17 C4 170.2(8) .
C34 Ni2 Ni17 C4 -100.4(7) .
Ni5 Ni2 Ni17 C4 119.3(5) .
Ni14 Ni2 Ni17 C4 -52.1(5) .
Ni8 Ni2 Ni17 C4 3.5(5) .
Ni19 Ni2 Ni17 C4 50.7(10) .
Ni1 Ni2 Ni17 C4 56.7(5) .
Ni6 Ni2 Ni17 C4 54.1(5) .
Ni7 Ni2 Ni17 C4 125.1(5) .
Ni27 Ni2 Ni17 C4 -41.6(5) .
C37 Ni2 Ni17 Ni7 45.1(6) .
C34 Ni2 Ni17 Ni7 134.5(6) .
Ni5 Ni2 Ni17 Ni7 -5.77(11) .
Ni14 Ni2 Ni17 Ni7 -177.18(11) .
Ni8 Ni2 Ni17 Ni7 -121.56(10) .
Ni19 Ni2 Ni17 Ni7 -74.4(8) .
Ni1 Ni2 Ni17 Ni7 -68.43(11) .
Ni6 Ni2 Ni17 Ni7 -70.98(9) .
Ni27 Ni2 Ni17 Ni7 -166.72(14) .
C37 Ni2 Ni17 Ni29 -153.1(6) .
C34 Ni2 Ni17 Ni29 -63.7(6) .
Ni5 Ni2 Ni17 Ni29 156.05(11) .
Ni14 Ni2 Ni17 Ni29 -15.36(11) .
Ni8 Ni2 Ni17 Ni29 40.26(12) .
Ni19 Ni2 Ni17 Ni29 87.4(8) .
Ni1 Ni2 Ni17 Ni29 93.40(13) .
Ni6 Ni2 Ni17 Ni29 90.84(12) .
Ni7 Ni2 Ni17 Ni29 161.82(13) .
Ni27 Ni2 Ni17 Ni29 -4.90(17) .
C37 Ni2 Ni17 Ni6 116.1(6) .
C34 Ni2 Ni17 Ni6 -154.6(6) .
Ni5 Ni2 Ni17 Ni6 65.21(11) .
Ni14 Ni2 Ni17 Ni6 -106.20(10) .
Ni8 Ni2 Ni17 Ni6 -50.59(8) .
Ni19 Ni2 Ni17 Ni6 -3.4(8) .
Ni1 Ni2 Ni17 Ni6 2.55(10) .
Ni7 Ni2 Ni17 Ni6 70.98(9) .
Ni27 Ni2 Ni17 Ni6 -95.74(13) .
C37 Ni2 Ni17 Ni14 -137.7(6) .
C34 Ni2 Ni17 Ni14 -48.4(6) .
Ni5 Ni2 Ni17 Ni14 171.41(13) .
Ni8 Ni2 Ni17 Ni14 55.61(8) .
Ni19 Ni2 Ni17 Ni14 102.8(8) .
Ni1 Ni2 Ni17 Ni14 108.75(12) .
Ni6 Ni2 Ni17 Ni14 106.20(10) .
Ni7 Ni2 Ni17 Ni14 177.18(11) .
Ni27 Ni2 Ni17 Ni14 10.46(11) .
C37 Ni2 Ni17 Ni23 81.6(6) .
C34 Ni2 Ni17 Ni23 171.0(6) .
Ni5 Ni2 Ni17 Ni23 30.74(15) .
Ni14 Ni2 Ni17 Ni23 -140.67(12) .
Ni8 Ni2 Ni17 Ni23 -85.06(11) .
Ni19 Ni2 Ni17 Ni23 -37.9(9) .
Ni1 Ni2 Ni17 Ni23 -31.92(14) .
Ni6 Ni2 Ni17 Ni23 -34.47(10) .
Ni7 Ni2 Ni17 Ni23 36.51(10) .
Ni27 Ni2 Ni17 Ni23 -130.22(12) .
C37 Ni2 Ni17 Ni15 146.3(6) .
C34 Ni2 Ni17 Ni15 -124.3(6) .
Ni5 Ni2 Ni17 Ni15 95.43(12) .
Ni14 Ni2 Ni17 Ni15 -75.99(11) .
Ni8 Ni2 Ni17 Ni15 -20.37(11) .
Ni19 Ni2 Ni17 Ni15 26.8(9) .
Ni1 Ni2 Ni17 Ni15 32.77(14) .
Ni6 Ni2 Ni17 Ni15 30.21(9) .
Ni7 Ni2 Ni17 Ni15 101.19(11) .
Ni27 Ni2 Ni17 Ni15 -65.53(15) .
C27 Ni14 Ni17 C31 -5.3(10) .
C34 Ni14 Ni17 C31 -98.3(8) .
C4 Ni14 Ni17 C31 119.9(9) .
Ni8 Ni14 Ni17 C31 152.7(6) .
Ni2 Ni14 Ni17 C31 -148.9(6) .
Ni29 Ni14 Ni17 C31 47.5(6) .
Ni22 Ni14 Ni17 C31 96.5(6) .
Cu2 Ni14 Ni17 C31 130.5(7) .
Ni27 Ni14 Ni17 C31 -158.4(6) .
C27 Ni14 Ni17 C33 87.0(11) .
C34 Ni14 Ni17 C33 -6.0(10) .
C4 Ni14 Ni17 C33 -147.8(10) .
Ni8 Ni14 Ni17 C33 -115.0(8) .
Ni2 Ni14 Ni17 C33 -56.6(8) .
Ni29 Ni14 Ni17 C33 139.8(8) .
Ni22 Ni14 Ni17 C33 -171.2(8) .
Cu2 Ni14 Ni17 C33 -137.2(8) .
Ni27 Ni14 Ni17 C33 -66.1(8) .
C27 Ni14 Ni17 C4 -125.2(9) .
C34 Ni14 Ni17 C4 141.8(8) .
Ni8 Ni14 Ni17 C4 32.8(6) .
Ni2 Ni14 Ni17 C4 91.2(6) .
Ni29 Ni14 Ni17 C4 -72.4(6) .
Ni22 Ni14 Ni17 C4 -23.4(6) .
Cu2 Ni14 Ni17 C4 10.6(6) .
Ni27 Ni14 Ni17 C4 81.7(6) .
C27 Ni14 Ni17 Ni7 146.5(7) .
C34 Ni14 Ni17 Ni7 53.6(6) .
C4 Ni14 Ni17 Ni7 -88.3(6) .
Ni8 Ni14 Ni17 Ni7 -55.49(13) .
Ni2 Ni14 Ni17 Ni7 2.95(12) .
Ni29 Ni14 Ni17 Ni7 -160.66(14) .
Ni22 Ni14 Ni17 Ni7 -111.64(12) .
Cu2 Ni14 Ni17 Ni7 -77.6(2) .
Ni27 Ni14 Ni17 Ni7 -6.58(18) .
C27 Ni14 Ni17 Ni29 -52.8(7) .
C34 Ni14 Ni17 Ni29 -145.8(6) .
C4 Ni14 Ni17 Ni29 72.4(6) .
Ni8 Ni14 Ni17 Ni29 105.17(10) .
Ni2 Ni14 Ni17 Ni29 163.61(11) .
Ni22 Ni14 Ni17 Ni29 49.02(9) .
Cu2 Ni14 Ni17 Ni29 83.02(17) .
Ni27 Ni14 Ni17 Ni29 154.08(13) .
C27 Ni14 Ni17 Ni6 -159.1(7) .
C34 Ni14 Ni17 Ni6 108.0(6) .
C4 Ni14 Ni17 Ni6 -33.8(6) .
Ni8 Ni14 Ni17 Ni6 -1.05(9) .
Ni2 Ni14 Ni17 Ni6 57.38(9) .
Ni29 Ni14 Ni17 Ni6 -106.23(10) .
Ni22 Ni14 Ni17 Ni6 -57.21(9) .
Cu2 Ni14 Ni17 Ni6 -23.21(18) .
Ni27 Ni14 Ni17 Ni6 47.85(13) .
C27 Ni14 Ni17 Ni2 143.6(7) .
C34 Ni14 Ni17 Ni2 50.6(6) .
C4 Ni14 Ni17 Ni2 -91.2(6) .
Ni8 Ni14 Ni17 Ni2 -58.44(8) .
Ni29 Ni14 Ni17 Ni2 -163.61(11) .
Ni22 Ni14 Ni17 Ni2 -114.60(10) .
Cu2 Ni14 Ni17 Ni2 -80.59(17) .
Ni27 Ni14 Ni17 Ni2 -9.54(10) .
C27 Ni14 Ni17 Ni23 -130.7(7) .
C34 Ni14 Ni17 Ni23 136.4(6) .
C4 Ni14 Ni17 Ni23 -5.5(6) .
Ni8 Ni14 Ni17 Ni23 27.3(2) .
Ni2 Ni14 Ni17 Ni23 85.77(19) .
Ni29 Ni14 Ni17 Ni23 -77.84(19) .
Ni22 Ni14 Ni17 Ni23 -28.8(2) .
Cu2 Ni14 Ni17 Ni23 5.2(3) .
Ni27 Ni14 Ni17 Ni23 76.2(2) .
C27 Ni14 Ni17 Ni15 -100.8(7) .
C34 Ni14 Ni17 Ni15 166.3(6) .
C4 Ni14 Ni17 Ni15 24.4(6) .
Ni8 Ni14 Ni17 Ni15 57.23(9) .
Ni2 Ni14 Ni17 Ni15 115.67(10) .
Ni29 Ni14 Ni17 Ni15 -47.94(9) .
Ni22 Ni14 Ni17 Ni15 1.08(9) .
Cu2 Ni14 Ni17 Ni15 35.08(18) .
Ni27 Ni14 Ni17 Ni15 106.14(12) .
C30 Ni15 Ni17 C31 100.7(11) .
C28 Ni15 Ni17 C31 -7.4(9) .
C4 Ni15 Ni17 C31 -108.9(9) .
Ni10 Ni15 Ni17 C31 156.9(7) .
Ni29 Ni15 Ni17 C31 -34.4(7) .
Ni6 Ni15 Ni17 C31 -169.9(7) .
Ni4 Ni15 Ni17 C31 -140.2(7) .
Ni23 Ni15 Ni17 C31 114.5(7) .
Ni22 Ni15 Ni17 C31 -86.2(7) .
C30 Ni15 Ni17 C33 -5.3(15) .
C28 Ni15 Ni17 C33 -113.4(13) .
C4 Ni15 Ni17 C33 145.2(13) .
Ni10 Ni15 Ni17 C33 50.9(12) .
Ni29 Ni15 Ni17 C33 -140.3(12) .
Ni6 Ni15 Ni17 C33 84.2(12) .
Ni4 Ni15 Ni17 C33 113.8(12) .
Ni23 Ni15 Ni17 C33 8.5(12) .
Ni22 Ni15 Ni17 C33 167.8(12) .
C30 Ni15 Ni17 C4 -150.5(11) .
C28 Ni15 Ni17 C4 101.4(9) .
Ni10 Ni15 Ni17 C4 -94.3(6) .
Ni29 Ni15 Ni17 C4 74.5(6) .
Ni6 Ni15 Ni17 C4 -61.0(6) .
Ni4 Ni15 Ni17 C4 -31.4(6) .
Ni23 Ni15 Ni17 C4 -136.7(6) .
Ni22 Ni15 Ni17 C4 22.6(6) .
C30 Ni15 Ni17 Ni7 -51.4(9) .
C28 Ni15 Ni17 Ni7 -159.4(6) .
C4 Ni15 Ni17 Ni7 99.1(6) .
Ni10 Ni15 Ni17 Ni7 4.85(16) .
Ni29 Ni15 Ni17 Ni7 173.61(14) .
Ni6 Ni15 Ni17 Ni7 38.11(11) .
Ni4 Ni15 Ni17 Ni7 67.78(13) .
Ni23 Ni15 Ni17 Ni7 -37.54(11) .
Ni22 Ni15 Ni17 Ni7 121.79(11) .
C30 Ni15 Ni17 Ni29 135.0(9) .
C28 Ni15 Ni17 Ni29 27.0(6) .
C4 Ni15 Ni17 Ni29 -74.5(6) .
Ni10 Ni15 Ni17 Ni29 -168.76(14) .
Ni6 Ni15 Ni17 Ni29 -135.50(12) .
Ni4 Ni15 Ni17 Ni29 -105.84(12) .
Ni23 Ni15 Ni17 Ni29 148.84(12) .
Ni22 Ni15 Ni17 Ni29 -51.82(9) .
C30 Ni15 Ni17 Ni6 -89.5(9) .
C28 Ni15 Ni17 Ni6 162.5(6) .
C4 Ni15 Ni17 Ni6 61.0(6) .
Ni10 Ni15 Ni17 Ni6 -33.25(11) .
Ni29 Ni15 Ni17 Ni6 135.50(12) .
Ni4 Ni15 Ni17 Ni6 29.67(10) .
Ni23 Ni15 Ni17 Ni6 -75.65(9) .
Ni22 Ni15 Ni17 Ni6 83.68(10) .
C30 Ni15 Ni17 Ni2 -120.6(9) .
C28 Ni15 Ni17 Ni2 131.4(6) .
C4 Ni15 Ni17 Ni2 29.9(6) .
Ni10 Ni15 Ni17 Ni2 -64.36(14) .
Ni29 Ni15 Ni17 Ni2 104.39(12) .
Ni6 Ni15 Ni17 Ni2 -31.11(10) .
Ni4 Ni15 Ni17 Ni2 -1.44(13) .
Ni23 Ni15 Ni17 Ni2 -106.76(11) .
Ni22 Ni15 Ni17 Ni2 52.57(11) .
C30 Ni15 Ni17 Ni14 -174.2(9) .
C28 Ni15 Ni17 Ni14 77.7(6) .
C4 Ni15 Ni17 Ni14 -23.7(6) .
Ni10 Ni15 Ni17 Ni14 -117.99(12) .
Ni29 Ni15 Ni17 Ni14 50.76(10) .
Ni6 Ni15 Ni17 Ni14 -84.74(10) .
Ni4 Ni15 Ni17 Ni14 -55.07(11) .
Ni23 Ni15 Ni17 Ni14 -160.39(11) .
Ni22 Ni15 Ni17 Ni14 -1.06(9) .
C30 Ni15 Ni17 Ni23 -13.8(9) .
C28 Ni15 Ni17 Ni23 -121.9(6) .
C4 Ni15 Ni17 Ni23 136.7(6) .
Ni10 Ni15 Ni17 Ni23 42.40(11) .
Ni29 Ni15 Ni17 Ni23 -148.84(12) .
Ni6 Ni15 Ni17 Ni23 75.65(9) .
Ni4 Ni15 Ni17 Ni23 105.32(11) .
Ni22 Ni15 Ni17 Ni23 159.33(11) .
C1 Ni1 Ni18 C17 163.0(12) .
C3 Ni1 Ni18 C17 14.4(10) .
Ni6 Ni1 Ni18 C17 -112.6(9) .
Ni5 Ni1 Ni18 C17 140.2(9) .
Ni12 Ni1 Ni18 C17 -43.5(9) .
Ni8 Ni1 Ni18 C17 -37.6(9) .
Ni3 Ni1 Ni18 C17 -164.0(9) .
Ni21 Ni1 Ni18 C17 34.2(9) .
Ni20 Ni1 Ni18 C17 100.4(9) .
Ni19 Ni1 Ni18 C17 67.5(9) .
Ni2 Ni1 Ni18 C17 89.7(12) .
C1 Ni1 Ni18 C10 -29.6(12) .
C3 Ni1 Ni18 C10 -178.1(10) .
Ni6 Ni1 Ni18 C10 54.9(9) .
Ni5 Ni1 Ni18 C10 -52.4(9) .
Ni12 Ni1 Ni18 C10 123.9(9) .
Ni8 Ni1 Ni18 C10 129.8(9) .
Ni3 Ni1 Ni18 C10 3.5(9) .
Ni21 Ni1 Ni18 C10 -158.4(9) .
Ni20 Ni1 Ni18 C10 -92.1(9) .
Ni19 Ni1 Ni18 C10 -125.0(9) .
Ni2 Ni1 Ni18 C10 -102.8(12) .
C3 Ni1 Ni18 C1 -148.5(9) .
Ni6 Ni1 Ni18 C1 84.4(8) .
Ni5 Ni1 Ni18 C1 -22.8(8) .
Ni12 Ni1 Ni18 C1 153.5(8) .
Ni8 Ni1 Ni18 C1 159.4(8) .
Ni3 Ni1 Ni18 C1 33.0(8) .
Ni21 Ni1 Ni18 C1 -128.8(8) .
Ni20 Ni1 Ni18 C1 -62.5(8) .
Ni19 Ni1 Ni18 C1 -95.5(8) .
Ni2 Ni1 Ni18 C1 -73.2(11) .
C1 Ni1 Ni18 Ni25 -24.1(8) .
C3 Ni1 Ni18 Ni25 -172.6(5) .
Ni6 Ni1 Ni18 Ni25 60.39(14) .
Ni5 Ni1 Ni18 Ni25 -46.86(14) .
Ni12 Ni1 Ni18 Ni25 129.44(11) .
Ni8 Ni1 Ni18 Ni25 135.34(13) .
Ni3 Ni1 Ni18 Ni25 8.98(10) .
Ni21 Ni1 Ni18 Ni25 -152.85(11) .
Ni20 Ni1 Ni18 Ni25 -86.60(10) .
Ni19 Ni1 Ni18 Ni25 -119.54(11) .
Ni2 Ni1 Ni18 Ni25 -97.3(8) .
C1 Ni1 Ni18 Ni20 62.5(8) .
C3 Ni1 Ni18 Ni20 -86.0(5) .
Ni6 Ni1 Ni18 Ni20 146.99(14) .
Ni5 Ni1 Ni18 Ni20 39.74(12) .
Ni12 Ni1 Ni18 Ni20 -143.96(12) .
Ni8 Ni1 Ni18 Ni20 -138.07(15) .
Ni3 Ni1 Ni18 Ni20 95.58(10) .
Ni21 Ni1 Ni18 Ni20 -66.26(9) .
Ni19 Ni1 Ni18 Ni20 -32.95(11) .
Ni2 Ni1 Ni18 Ni20 -10.7(8) .
C1 Ni1 Ni18 Ni9 -88.1(8) .
C3 Ni1 Ni18 Ni9 123.3(5) .
Ni6 Ni1 Ni18 Ni9 -3.68(12) .
Ni5 Ni1 Ni18 Ni9 -110.93(13) .
Ni12 Ni1 Ni18 Ni9 65.37(9) .
Ni8 Ni1 Ni18 Ni9 71.27(13) .
Ni3 Ni1 Ni18 Ni9 -55.09(8) .
Ni21 Ni1 Ni18 Ni9 143.07(11) .
Ni20 Ni1 Ni18 Ni9 -150.67(11) .
Ni19 Ni1 Ni18 Ni9 176.39(12) .
Ni2 Ni1 Ni18 Ni9 -161.4(8) .
C1 Ni1 Ni18 Ni21 128.8(8) .
C3 Ni1 Ni18 Ni21 -19.7(5) .
Ni6 Ni1 Ni18 Ni21 -146.75(14) .
Ni5 Ni1 Ni18 Ni21 106.00(13) .
Ni12 Ni1 Ni18 Ni21 -77.70(10) .
Ni8 Ni1 Ni18 Ni21 -71.81(13) .
Ni3 Ni1 Ni18 Ni21 161.83(11) .
Ni20 Ni1 Ni18 Ni21 66.26(9) .
Ni19 Ni1 Ni18 Ni21 33.31(10) .
Ni2 Ni1 Ni18 Ni21 55.6(8) .
C1 Ni1 Ni18 Ni12 -153.5(8) .
C3 Ni1 Ni18 Ni12 58.0(5) .
Ni6 Ni1 Ni18 Ni12 -69.05(13) .
Ni5 Ni1 Ni18 Ni12 -176.30(14) .
Ni8 Ni1 Ni18 Ni12 5.90(12) .
Ni3 Ni1 Ni18 Ni12 -120.46(10) .
Ni21 Ni1 Ni18 Ni12 77.70(10) .
Ni20 Ni1 Ni18 Ni12 143.96(12) .
Ni19 Ni1 Ni18 Ni12 111.02(12) .
Ni2 Ni1 Ni18 Ni12 133.3(8) .
C16 Ni9 Ni18 C17 -89.6(10) .
C24 Ni9 Ni18 C17 -2.2(10) .
Ni12 Ni9 Ni18 C17 49.8(8) .
Ni3 Ni9 Ni18 C17 170.9(8) .
Ni24 Ni9 Ni18 C17 -140.4(8) .
Ni1 Ni9 Ni18 C17 116.1(8) .
Ni4 Ni9 Ni18 C17 56.9(8) .
Ni6 Ni9 Ni18 C17 119.0(8) .
Ni10 Ni9 Ni18 C17 127.3(10) .
Ni25 Ni9 Ni18 C17 -138.5(8) .
C16 Ni9 Ni18 C10 6.7(8) .
C24 Ni9 Ni18 C10 94.2(8) .
Ni12 Ni9 Ni18 C10 146.1(6) .
Ni3 Ni9 Ni18 C10 -92.7(6) .
Ni24 Ni9 Ni18 C10 -44.0(6) .
Ni1 Ni9 Ni18 C10 -147.5(6) .
Ni4 Ni9 Ni18 C10 153.3(6) .
Ni6 Ni9 Ni18 C10 -144.6(6) .
Ni10 Ni9 Ni18 C10 -136.3(7) .
Ni25 Ni9 Ni18 C10 -42.1(6) .
C16 Ni9 Ni18 C1 104.5(8) .
C24 Ni9 Ni18 C1 -168.0(8) .
Ni12 Ni9 Ni18 C1 -116.1(6) .
Ni3 Ni9 Ni18 C1 5.1(6) .
Ni24 Ni9 Ni18 C1 53.8(6) .
Ni1 Ni9 Ni18 C1 -49.7(6) .
Ni4 Ni9 Ni18 C1 -109.0(6) .
Ni6 Ni9 Ni18 C1 -46.8(6) .
Ni10 Ni9 Ni18 C1 -38.6(8) .
Ni25 Ni9 Ni18 C1 55.7(6) .
C16 Ni9 Ni18 Ni25 48.8(5) .
C24 Ni9 Ni18 Ni25 136.3(6) .
Ni12 Ni9 Ni18 Ni25 -171.76(11) .
Ni3 Ni9 Ni18 Ni25 -50.63(9) .
Ni24 Ni9 Ni18 Ni25 -1.93(13) .
Ni1 Ni9 Ni18 Ni25 -105.43(10) .
Ni4 Ni9 Ni18 Ni25 -164.65(12) .
Ni6 Ni9 Ni18 Ni25 -102.53(11) .
Ni10 Ni9 Ni18 Ni25 -94.2(5) .
C16 Ni9 Ni18 Ni20 126.6(5) .
C24 Ni9 Ni18 Ni20 -145.9(6) .
Ni12 Ni9 Ni18 Ni20 -93.96(12) .
Ni3 Ni9 Ni18 Ni20 27.17(12) .
Ni24 Ni9 Ni18 Ni20 75.87(16) .
Ni1 Ni9 Ni18 Ni20 -27.63(10) .
Ni4 Ni9 Ni18 Ni20 -86.84(14) .
Ni6 Ni9 Ni18 Ni20 -24.73(15) .
Ni10 Ni9 Ni18 Ni20 -16.4(6) .
Ni25 Ni9 Ni18 Ni20 77.80(11) .
C16 Ni9 Ni18 Ni1 154.3(5) .
C24 Ni9 Ni18 Ni1 -118.3(6) .
Ni12 Ni9 Ni18 Ni1 -66.34(9) .
Ni3 Ni9 Ni18 Ni1 54.79(8) .
Ni24 Ni9 Ni18 Ni1 103.50(14) .
Ni4 Ni9 Ni18 Ni1 -59.22(11) .
Ni6 Ni9 Ni18 Ni1 2.90(9) .
Ni10 Ni9 Ni18 Ni1 11.2(5) .
Ni25 Ni9 Ni18 Ni1 105.43(10) .
C16 Ni9 Ni18 Ni21 -172.4(5) .
C24 Ni9 Ni18 Ni21 -85.0(6) .
Ni12 Ni9 Ni18 Ni21 -33.01(11) .
Ni3 Ni9 Ni18 Ni21 88.12(11) .
Ni24 Ni9 Ni18 Ni21 136.82(13) .
Ni1 Ni9 Ni18 Ni21 33.33(10) .
Ni4 Ni9 Ni18 Ni21 -25.89(16) .
Ni6 Ni9 Ni18 Ni21 36.23(14) .
Ni10 Ni9 Ni18 Ni21 44.5(5) .
Ni25 Ni9 Ni18 Ni21 138.76(13) .
C16 Ni9 Ni18 Ni12 -139.4(5) .
C24 Ni9 Ni18 Ni12 -52.0(6) .
Ni3 Ni9 Ni18 Ni12 121.13(10) .
Ni24 Ni9 Ni18 Ni12 169.83(15) .
Ni1 Ni9 Ni18 Ni12 66.34(9) .
Ni4 Ni9 Ni18 Ni12 7.12(11) .
Ni6 Ni9 Ni18 Ni12 69.23(10) .
Ni10 Ni9 Ni18 Ni12 77.5(5) .
Ni25 Ni9 Ni18 Ni12 171.76(11) .
C20 Ni12 Ni18 C17 5.3(10) .
C24 Ni12 Ni18 C17 -85.4(10) .
Ni9 Ni12 Ni18 C17 -138.4(8) .
Ni1 Ni12 Ni18 C17 145.3(8) .
Ni11 Ni12 Ni18 C17 23.6(13) .
Ni8 Ni12 Ni18 C17 139.8(8) .
Ni4 Ni12 Ni18 C17 -146.6(8) .
Ni26 Ni12 Ni18 C17 69.8(8) .
Ni21 Ni12 Ni18 C17 76.3(8) .
C20 Ni12 Ni18 C10 89.5(11) .
C24 Ni12 Ni18 C10 -1.2(11) .
Ni9 Ni12 Ni18 C10 -54.2(9) .
Ni1 Ni12 Ni18 C10 -130.5(9) .
Ni11 Ni12 Ni18 C10 107.8(13) .
Ni8 Ni12 Ni18 C10 -136.1(9) .
Ni4 Ni12 Ni18 C10 -62.4(9) .
Ni26 Ni12 Ni18 C10 153.9(9) .
Ni21 Ni12 Ni18 C10 160.5(9) .
C20 Ni12 Ni18 C1 -158.7(9) .
C24 Ni12 Ni18 C1 110.6(8) .
Ni9 Ni12 Ni18 C1 57.6(6) .
Ni1 Ni12 Ni18 C1 -18.7(6) .
Ni11 Ni12 Ni18 C1 -140.4(11) .
Ni8 Ni12 Ni18 C1 -24.2(6) .
Ni4 Ni12 Ni18 C1 49.4(6) .
Ni26 Ni12 Ni18 C1 -94.2(6) .
Ni21 Ni12 Ni18 C1 -87.7(6) .
C20 Ni12 Ni18 Ni25 152.9(7) .
C24 Ni12 Ni18 Ni25 62.2(6) .
Ni9 Ni12 Ni18 Ni25 9.17(12) .
Ni1 Ni12 Ni18 Ni25 -67.11(13) .
Ni11 Ni12 Ni18 Ni25 171.2(10) .
Ni8 Ni12 Ni18 Ni25 -72.66(17) .
Ni4 Ni12 Ni18 Ni25 1.0(2) .
Ni26 Ni12 Ni18 Ni25 -142.67(13) .
Ni21 Ni12 Ni18 Ni25 -136.13(15) .
C20 Ni12 Ni18 Ni20 -108.0(7) .
C24 Ni12 Ni18 Ni20 161.3(6) .
Ni9 Ni12 Ni18 Ni20 108.29(12) .
Ni1 Ni12 Ni18 Ni20 32.01(11) .
Ni11 Ni12 Ni18 Ni20 -89.7(10) .
Ni8 Ni12 Ni18 Ni20 26.45(16) .
Ni4 Ni12 Ni18 Ni20 100.12(14) .
Ni26 Ni12 Ni18 Ni20 -43.55(15) .
Ni21 Ni12 Ni18 Ni20 -37.01(10) .
C20 Ni12 Ni18 Ni1 -140.0(7) .
C24 Ni12 Ni18 Ni1 129.3(6) .
Ni9 Ni12 Ni18 Ni1 76.29(10) .
Ni11 Ni12 Ni18 Ni1 -121.7(10) .
Ni8 Ni12 Ni18 Ni1 -5.55(11) .
Ni4 Ni12 Ni18 Ni1 68.11(13) .
Ni26 Ni12 Ni18 Ni1 -75.56(11) .
Ni21 Ni12 Ni18 Ni1 -69.02(9) .
C20 Ni12 Ni18 Ni9 143.7(7) .
C24 Ni12 Ni18 Ni9 53.0(6) .
Ni1 Ni12 Ni18 Ni9 -76.29(10) .
Ni11 Ni12 Ni18 Ni9 162.0(10) .
Ni8 Ni12 Ni18 Ni9 -81.84(13) .
Ni4 Ni12 Ni18 Ni9 -8.17(12) .
Ni26 Ni12 Ni18 Ni9 -151.84(13) .
Ni21 Ni12 Ni18 Ni9 -145.30(11) .
C20 Ni12 Ni18 Ni21 -71.0(7) .
C24 Ni12 Ni18 Ni21 -161.7(6) .
Ni9 Ni12 Ni18 Ni21 145.30(11) .
Ni1 Ni12 Ni18 Ni21 69.02(9) .
Ni11 Ni12 Ni18 Ni21 -52.7(10) .
Ni8 Ni12 Ni18 Ni21 63.46(13) .
Ni4 Ni12 Ni18 Ni21 137.13(14) .
Ni26 Ni12 Ni18 Ni21 -6.54(11) .
C37 Ni2 Ni19 C36 0.0(10) .
C34 Ni2 Ni19 C36 -88.7(10) .
Ni5 Ni2 Ni19 C36 49.3(8) .
Ni14 Ni2 Ni19 C36 -140.4(8) .
Ni8 Ni2 Ni19 C36 168.4(8) .
Ni1 Ni2 Ni19 C36 114.8(8) .
Ni6 Ni2 Ni19 C36 118.1(8) .
Ni17 Ni2 Ni19 C36 121.2(11) .
Ni7 Ni2 Ni19 C36 52.2(8) .
Ni27 Ni2 Ni19 C36 -140.2(8) .
C37 Ni2 Ni19 C35 96.4(9) .
C34 Ni2 Ni19 C35 7.7(9) .
Ni5 Ni2 Ni19 C35 145.7(6) .
Ni14 Ni2 Ni19 C35 -44.0(7) .
Ni8 Ni2 Ni19 C35 -95.2(6) .
Ni1 Ni2 Ni19 C35 -148.8(6) .
Ni6 Ni2 Ni19 C35 -145.5(6) .
Ni17 Ni2 Ni19 C35 -142.4(10) .
Ni7 Ni2 Ni19 C35 148.6(6) .
Ni27 Ni2 Ni19 C35 -43.8(6) .
C37 Ni2 Ni19 C3 -165.4(8) .
C34 Ni2 Ni19 C3 105.9(8) .
Ni5 Ni2 Ni19 C3 -116.1(5) .
Ni14 Ni2 Ni19 C3 54.2(5) .
Ni8 Ni2 Ni19 C3 3.0(5) .
Ni1 Ni2 Ni19 C3 -50.6(5) .
Ni6 Ni2 Ni19 C3 -47.3(5) .
Ni17 Ni2 Ni19 C3 -44.2(10) .
Ni7 Ni2 Ni19 C3 -113.2(5) .
Ni27 Ni2 Ni19 C3 54.4(5) .
C37 Ni2 Ni19 Ni27 140.2(6) .
C34 Ni2 Ni19 Ni27 51.6(6) .
Ni5 Ni2 Ni19 Ni27 -170.47(11) .
Ni14 Ni2 Ni19 Ni27 -0.15(12) .
Ni8 Ni2 Ni19 Ni27 -51.40(9) .
Ni1 Ni2 Ni19 Ni27 -104.95(10) .
Ni6 Ni2 Ni19 Ni27 -101.71(12) .
Ni17 Ni2 Ni19 Ni27 -98.6(8) .
Ni7 Ni2 Ni19 Ni27 -167.60(13) .
C37 Ni2 Ni19 Ni1 -114.9(6) .
C34 Ni2 Ni19 Ni1 156.5(6) .
Ni5 Ni2 Ni19 Ni1 -65.52(9) .
Ni14 Ni2 Ni19 Ni1 104.80(13) .
Ni8 Ni2 Ni19 Ni1 53.55(8) .
Ni6 Ni2 Ni19 Ni1 3.24(10) .
Ni17 Ni2 Ni19 Ni1 6.4(8) .
Ni7 Ni2 Ni19 Ni1 -62.65(12) .
Ni27 Ni2 Ni19 Ni1 104.95(10) .
C37 Ni2 Ni19 Ni21 -142.6(6) .
C34 Ni2 Ni19 Ni21 128.8(6) .
Ni5 Ni2 Ni19 Ni21 -93.19(11) .
Ni14 Ni2 Ni19 Ni21 77.13(14) .
Ni8 Ni2 Ni19 Ni21 25.88(12) .
Ni1 Ni2 Ni19 Ni21 -27.67(10) .
Ni6 Ni2 Ni19 Ni21 -24.43(15) .
Ni17 Ni2 Ni19 Ni21 -21.3(9) .
Ni7 Ni2 Ni19 Ni21 -90.32(14) .
Ni27 Ni2 Ni19 Ni21 77.28(11) .
C37 Ni2 Ni19 Ni20 -82.2(6) .
C34 Ni2 Ni19 Ni20 -170.8(6) .
Ni5 Ni2 Ni19 Ni20 -32.80(10) .
Ni14 Ni2 Ni19 Ni20 137.52(12) .
Ni8 Ni2 Ni19 Ni20 86.27(11) .
Ni1 Ni2 Ni19 Ni20 32.72(10) .
Ni6 Ni2 Ni19 Ni20 35.96(15) .
Ni17 Ni2 Ni19 Ni20 39.1(9) .
Ni7 Ni2 Ni19 Ni20 -29.93(16) .
Ni27 Ni2 Ni19 Ni20 137.67(13) .
C37 Ni2 Ni19 Ni5 -49.4(6) .
C34 Ni2 Ni19 Ni5 -138.0(6) .
Ni14 Ni2 Ni19 Ni5 170.32(14) .
Ni8 Ni2 Ni19 Ni5 119.07(10) .
Ni1 Ni2 Ni19 Ni5 65.52(9) .
Ni6 Ni2 Ni19 Ni5 68.76(11) .
Ni17 Ni2 Ni19 Ni5 71.9(8) .
Ni7 Ni2 Ni19 Ni5 2.87(11) .
Ni27 Ni2 Ni19 Ni5 170.47(11) .
C1 Ni1 Ni19 C36 11.7(11) .
C3 Ni1 Ni19 C36 159.9(11) .
Ni6 Ni1 Ni19 C36 -114.4(9) .
Ni5 Ni1 Ni19 C36 -44.5(8) .
Ni12 Ni1 Ni19 C36 137.8(8) .
Ni8 Ni1 Ni19 C36 -166.9(8) .
Ni3 Ni1 Ni19 C36 -38.8(9) .
Ni21 Ni1 Ni19 C36 99.1(9) .
Ni20 Ni1 Ni19 C36 33.0(8) .
Ni18 Ni1 Ni19 C36 65.6(9) .
Ni2 Ni1 Ni19 C36 -110.7(9) .
C1 Ni1 Ni19 C35 -179.6(13) .
C3 Ni1 Ni19 C35 -31.4(13) .
Ni6 Ni1 Ni19 C35 54.4(11) .
Ni5 Ni1 Ni19 C35 124.3(11) .
Ni12 Ni1 Ni19 C35 -53.4(11) .
Ni8 Ni1 Ni19 C35 1.9(11) .
Ni3 Ni1 Ni19 C35 130.0(11) .
Ni21 Ni1 Ni19 C35 -92.2(11) .
Ni20 Ni1 Ni19 C35 -158.2(11) .
Ni18 Ni1 Ni19 C35 -125.7(11) .
Ni2 Ni1 Ni19 C35 58.1(11) .
C1 Ni1 Ni19 C3 -148.2(9) .
Ni6 Ni1 Ni19 C3 85.7(7) .
Ni5 Ni1 Ni19 C3 155.6(7) .
Ni12 Ni1 Ni19 C3 -22.1(7) .
Ni8 Ni1 Ni19 C3 33.2(7) .
Ni3 Ni1 Ni19 C3 161.3(7) .
Ni21 Ni1 Ni19 C3 -60.8(7) .
Ni20 Ni1 Ni19 C3 -126.8(7) .
Ni18 Ni1 Ni19 C3 -94.3(7) .
Ni2 Ni1 Ni19 C3 89.4(7) .
C1 Ni1 Ni19 Ni27 -172.7(6) .
C3 Ni1 Ni19 Ni27 -24.5(7) .
Ni6 Ni1 Ni19 Ni27 61.25(14) .
Ni5 Ni1 Ni19 Ni27 131.15(11) .
Ni12 Ni1 Ni19 Ni27 -46.56(14) .
Ni8 Ni1 Ni19 Ni27 8.77(11) .
Ni3 Ni1 Ni19 Ni27 136.85(13) .
Ni21 Ni1 Ni19 Ni27 -85.29(10) .
Ni20 Ni1 Ni19 Ni27 -151.32(12) .
Ni18 Ni1 Ni19 Ni27 -118.81(11) .
Ni2 Ni1 Ni19 Ni27 64.97(10) .
C1 Ni1 Ni19 Ni2 122.3(6) .
C3 Ni1 Ni19 Ni2 -89.4(7) .
Ni6 Ni1 Ni19 Ni2 -3.72(11) .
Ni5 Ni1 Ni19 Ni2 66.19(9) .
Ni12 Ni1 Ni19 Ni2 -111.52(12) .
Ni8 Ni1 Ni19 Ni2 -56.19(9) .
Ni3 Ni1 Ni19 Ni2 71.88(13) .
Ni21 Ni1 Ni19 Ni2 -150.26(11) .
Ni20 Ni1 Ni19 Ni2 143.72(11) .
Ni18 Ni1 Ni19 Ni2 176.22(12) .
C1 Ni1 Ni19 Ni21 -87.4(6) .
C3 Ni1 Ni19 Ni21 60.8(7) .
Ni6 Ni1 Ni19 Ni21 146.54(13) .
Ni5 Ni1 Ni19 Ni21 -143.56(11) .
Ni12 Ni1 Ni19 Ni21 38.73(11) .
Ni8 Ni1 Ni19 Ni21 94.06(10) .
Ni3 Ni1 Ni19 Ni21 -137.86(14) .
Ni20 Ni1 Ni19 Ni21 -66.03(9) .
Ni18 Ni1 Ni19 Ni21 -33.53(10) .
Ni2 Ni1 Ni19 Ni21 150.26(11) .
C1 Ni1 Ni19 Ni20 -21.4(6) .
C3 Ni1 Ni19 Ni20 126.8(7) .
Ni6 Ni1 Ni19 Ni20 -147.44(14) .
Ni5 Ni1 Ni19 Ni20 -77.53(9) .
Ni12 Ni1 Ni19 Ni20 104.76(13) .
Ni8 Ni1 Ni19 Ni20 160.09(12) .
Ni3 Ni1 Ni19 Ni20 -71.83(13) .
Ni21 Ni1 Ni19 Ni20 66.03(9) .
Ni18 Ni1 Ni19 Ni20 32.50(11) .
Ni2 Ni1 Ni19 Ni20 -143.72(11) .
C1 Ni1 Ni19 Ni5 56.1(6) .
C3 Ni1 Ni19 Ni5 -155.6(7) .
Ni6 Ni1 Ni19 Ni5 -69.91(12) .
Ni12 Ni1 Ni19 Ni5 -177.71(13) .
Ni8 Ni1 Ni19 Ni5 -122.38(11) .
Ni3 Ni1 Ni19 Ni5 5.70(12) .
Ni21 Ni1 Ni19 Ni5 143.56(11) .
Ni20 Ni1 Ni19 Ni5 77.53(9) .
Ni18 Ni1 Ni19 Ni5 110.03(11) .
Ni2 Ni1 Ni19 Ni5 -66.19(9) .
C37 Ni5 Ni19 C36 -87.4(9) .
C12 Ni5 Ni19 C36 9.8(9) .
Ni1 Ni5 Ni19 C36 144.5(7) .
Ni2 Ni5 Ni19 C36 -139.6(7) .
Ni16 Ni5 Ni19 C36 68.9(7) .
Ni13 Ni5 Ni19 C36 8.8(13) .
C1 Ni5 Ni19 C36 108.7(8) .
Ni7 Ni5 Ni19 C36 -142.8(7) .
Ni3 Ni5 Ni19 C36 139.1(7) .
Ni20 Ni5 Ni19 C36 75.1(7) .
C37 Ni5 Ni19 C35 -3.9(11) .
C12 Ni5 Ni19 C35 93.3(11) .
Ni1 Ni5 Ni19 C35 -132.0(9) .
Ni2 Ni5 Ni19 C35 -56.0(9) .
Ni16 Ni5 Ni19 C35 152.4(9) .
Ni13 Ni5 Ni19 C35 92.4(14) .
C1 Ni5 Ni19 C35 -167.8(10) .
Ni7 Ni5 Ni19 C35 -59.3(9) .
Ni3 Ni5 Ni19 C35 -137.3(9) .
Ni20 Ni5 Ni19 C35 158.6(9) .
C37 Ni5 Ni19 C3 110.5(8) .
C12 Ni5 Ni19 C3 -152.3(8) .
Ni1 Ni5 Ni19 C3 -17.6(5) .
Ni2 Ni5 Ni19 C3 58.3(5) .
Ni16 Ni5 Ni19 C3 -93.2(5) .
Ni13 Ni5 Ni19 C3 -153.2(12) .
C1 Ni5 Ni19 C3 -53.4(7) .
Ni7 Ni5 Ni19 C3 55.1(5) .
Ni3 Ni5 Ni19 C3 -22.9(5) .
Ni20 Ni5 Ni19 C3 -87.0(5) .
C37 Ni5 Ni19 Ni27 63.0(6) .
C12 Ni5 Ni19 Ni27 160.1(6) .
Ni1 Ni5 Ni19 Ni27 -65.15(13) .
Ni2 Ni5 Ni19 Ni27 10.78(12) .
Ni16 Ni5 Ni19 Ni27 -140.76(13) .
Ni13 Ni5 Ni19 Ni27 159.2(11) .
C1 Ni5 Ni19 Ni27 -101.0(4) .
Ni7 Ni5 Ni19 Ni27 7.6(2) .
Ni3 Ni5 Ni19 Ni27 -70.51(17) .
Ni20 Ni5 Ni19 Ni27 -134.56(15) .
C37 Ni5 Ni19 Ni2 52.2(6) .
C12 Ni5 Ni19 Ni2 149.4(6) .
Ni1 Ni5 Ni19 Ni2 -75.93(9) .
Ni16 Ni5 Ni19 Ni2 -151.54(13) .
Ni13 Ni5 Ni19 Ni2 148.4(11) .
C1 Ni5 Ni19 Ni2 -111.8(4) .
Ni7 Ni5 Ni19 Ni2 -3.21(12) .
Ni3 Ni5 Ni19 Ni2 -81.29(12) .
Ni20 Ni5 Ni19 Ni2 -145.35(11) .
C37 Ni5 Ni19 Ni1 128.1(6) .
C12 Ni5 Ni19 Ni1 -134.7(6) .
Ni2 Ni5 Ni19 Ni1 75.93(9) .
Ni16 Ni5 Ni19 Ni1 -75.61(11) .
Ni13 Ni5 Ni19 Ni1 -135.7(11) .
C1 Ni5 Ni19 Ni1 -35.8(4) .
Ni7 Ni5 Ni19 Ni1 72.72(13) .
Ni3 Ni5 Ni19 Ni1 -5.36(11) .
Ni20 Ni5 Ni19 Ni1 -69.41(9) .
C37 Ni5 Ni19 Ni21 160.1(6) .
C12 Ni5 Ni19 Ni21 -102.7(6) .
Ni1 Ni5 Ni19 Ni21 31.99(9) .
Ni2 Ni5 Ni19 Ni21 107.93(11) .
Ni16 Ni5 Ni19 Ni21 -43.61(13) .
Ni13 Ni5 Ni19 Ni21 -103.7(11) .
C1 Ni5 Ni19 Ni21 -3.8(4) .
Ni7 Ni5 Ni19 Ni21 104.71(13) .
Ni3 Ni5 Ni19 Ni21 26.64(15) .
Ni20 Ni5 Ni19 Ni21 -37.42(9) .
C37 Ni5 Ni19 Ni20 -162.5(6) .
C12 Ni5 Ni19 Ni20 -65.3(6) .
Ni1 Ni5 Ni19 Ni20 69.41(9) .
Ni2 Ni5 Ni19 Ni20 145.35(11) .
Ni16 Ni5 Ni19 Ni20 -6.19(10) .
Ni13 Ni5 Ni19 Ni20 -66.2(11) .
C1 Ni5 Ni19 Ni20 33.6(4) .
Ni7 Ni5 Ni19 Ni20 142.13(14) .
Ni3 Ni5 Ni19 Ni20 64.06(12) .
C6 Ni16 Ni20 C11 33.9(11) .
C1 Ni16 Ni20 C11 161.5(10) .
C12 Ni16 Ni20 C11 -77.7(8) .
Ni5 Ni16 Ni20 C11 -120.5(7) .
Ni3 Ni16 Ni20 C11 -176.5(7) .
Ni25 Ni16 Ni20 C11 123.2(7) .
Ni13 Ni16 Ni20 C11 -120.8(7) .
Cu1 Ni16 Ni20 C11 151.9(7) .
C6 Ni16 Ni20 C18 -18(2) .
C1 Ni16 Ni20 C18 110(2) .
C12 Ni16 Ni20 C18 -129(2) .
Ni5 Ni16 Ni20 C18 -172(2) .
C11 Ni16 Ni20 C18 -52(2) .
Ni3 Ni16 Ni20 C18 132(2) .
Ni25 Ni16 Ni20 C18 72(2) .
Ni13 Ni16 Ni20 C18 -172(2) .
Cu1 Ni16 Ni20 C18 100(2) .
C6 Ni16 Ni20 C1 -127.6(11) .
C12 Ni16 Ni20 C1 120.8(9) .
Ni5 Ni16 Ni20 C1 78.0(7) .
C11 Ni16 Ni20 C1 -161.5(10) .
Ni3 Ni16 Ni20 C1 22.0(7) .
Ni25 Ni16 Ni20 C1 -38.4(7) .
Ni13 Ni16 Ni20 C1 77.7(7) .
Cu1 Ni16 Ni20 C1 -9.6(7) .
C6 Ni16 Ni20 Ni21 -137.8(8) .
C1 Ni16 Ni20 Ni21 -10.1(7) .
C12 Ni16 Ni20 Ni21 110.7(5) .
Ni5 Ni16 Ni20 Ni21 67.9(2) .
C11 Ni16 Ni20 Ni21 -171.7(7) .
Ni3 Ni16 Ni20 Ni21 11.8(2) .
Ni25 Ni16 Ni20 Ni21 -48.5(2) .
Ni13 Ni16 Ni20 Ni21 67.6(3) .
Cu1 Ni16 Ni20 Ni21 -19.7(3) .
C6 Ni16 Ni20 Ni1 -158.0(8) .
C1 Ni16 Ni20 Ni1 -30.4(7) .
C12 Ni16 Ni20 Ni1 90.4(5) .
Ni5 Ni16 Ni20 Ni1 47.62(8) .
C11 Ni16 Ni20 Ni1 168.1(7) .
Ni3 Ni16 Ni20 Ni1 -8.46(9) .
Ni25 Ni16 Ni20 Ni1 -68.77(9) .
Ni13 Ni16 Ni20 Ni1 47.31(14) .
Cu1 Ni16 Ni20 Ni1 -39.99(19) .
C6 Ni16 Ni20 Ni18 -97.9(8) .
C1 Ni16 Ni20 Ni18 29.7(7) .
C12 Ni16 Ni20 Ni18 150.5(5) .
Ni5 Ni16 Ni20 Ni18 107.71(10) .
C11 Ni16 Ni20 Ni18 -131.8(7) .
Ni3 Ni16 Ni20 Ni18 51.63(10) .
Ni25 Ni16 Ni20 Ni18 -8.68(9) .
Ni13 Ni16 Ni20 Ni18 107.40(13) .
Cu1 Ni16 Ni20 Ni18 20.10(19) .
C6 Ni16 Ni20 Ni19 147.9(8) .
C1 Ni16 Ni20 Ni19 -84.4(7) .
C12 Ni16 Ni20 Ni19 36.4(5) .
Ni5 Ni16 Ni20 Ni19 -6.41(11) .
C11 Ni16 Ni20 Ni19 114.0(7) .
Ni3 Ni16 Ni20 Ni19 -62.48(12) .
Ni25 Ni16 Ni20 Ni19 -122.79(11) .
Ni13 Ni16 Ni20 Ni19 -6.71(18) .
Cu1 Ni16 Ni20 Ni19 -94.01(18) .
C6 Ni16 Ni20 Ni5 154.3(8) .
C1 Ni16 Ni20 Ni5 -78.0(7) .
C12 Ni16 Ni20 Ni5 42.8(5) .
C11 Ni16 Ni20 Ni5 120.5(7) .
Ni3 Ni16 Ni20 Ni5 -56.07(8) .
Ni25 Ni16 Ni20 Ni5 -116.39(10) .
Ni13 Ni16 Ni20 Ni5 -0.31(11) .
Cu1 Ni16 Ni20 Ni5 -87.60(17) .
C1 Ni1 Ni20 C11 55.4(15) .
C3 Ni1 Ni20 C11 -136.1(14) .
Ni6 Ni1 Ni20 C11 7.0(14) .
Ni5 Ni1 Ni20 C11 -25.3(13) .
Ni12 Ni1 Ni20 C11 152.5(13) .
Ni8 Ni1 Ni20 C11 -134.1(13) .
Ni3 Ni1 Ni20 C11 31.6(13) .
Ni21 Ni1 Ni20 C11 -170.1(13) .
Ni18 Ni1 Ni20 C11 116.7(13) .
Ni19 Ni1 Ni20 C11 -98.2(13) .
Ni2 Ni1 Ni20 C11 -65.1(13) .
C1 Ni1 Ni20 C18 -132.9(11) .
C3 Ni1 Ni20 C18 35.5(10) .
Ni6 Ni1 Ni20 C18 178.7(9) .
Ni5 Ni1 Ni20 C18 146.3(9) .
Ni12 Ni1 Ni20 C18 -35.8(9) .
Ni8 Ni1 Ni20 C18 37.5(9) .
Ni3 Ni1 Ni20 C18 -156.7(8) .
Ni21 Ni1 Ni20 C18 1.6(9) .
Ni18 Ni1 Ni20 C18 -71.7(9) .
Ni19 Ni1 Ni20 C18 73.4(9) .
Ni2 Ni1 Ni20 C18 106.6(9) .
C3 Ni1 Ni20 C1 168.5(9) .
Ni6 Ni1 Ni20 C1 -48.4(7) .
Ni5 Ni1 Ni20 C1 -80.7(7) .
Ni12 Ni1 Ni20 C1 97.1(7) .
Ni8 Ni1 Ni20 C1 170.5(7) .
Ni3 Ni1 Ni20 C1 -23.8(7) .
Ni21 Ni1 Ni20 C1 134.5(7) .
Ni18 Ni1 Ni20 C1 61.2(7) .
Ni19 Ni1 Ni20 C1 -153.6(7) .
Ni2 Ni1 Ni20 C1 -120.5(7) .
C1 Ni1 Ni20 Ni21 -134.5(7) .
C3 Ni1 Ni20 Ni21 34.0(6) .
Ni6 Ni1 Ni20 Ni21 177.1(2) .
Ni5 Ni1 Ni20 Ni21 144.79(11) .
Ni12 Ni1 Ni20 Ni21 -37.35(11) .
Ni8 Ni1 Ni20 Ni21 36.0(2) .
Ni3 Ni1 Ni20 Ni21 -158.30(11) .
Ni18 Ni1 Ni20 Ni21 -73.23(10) .
Ni19 Ni1 Ni20 Ni21 71.88(10) .
Ni2 Ni1 Ni20 Ni21 105.06(12) .
C1 Ni1 Ni20 Ni16 32.4(7) .
C3 Ni1 Ni20 Ni16 -159.1(6) .
Ni6 Ni1 Ni20 Ni16 -16.0(2) .
Ni5 Ni1 Ni20 Ni16 -48.33(9) .
Ni12 Ni1 Ni20 Ni16 129.54(11) .
Ni8 Ni1 Ni20 Ni16 -157.12(19) .
Ni3 Ni1 Ni20 Ni16 8.59(10) .
Ni21 Ni1 Ni20 Ni16 166.88(12) .
Ni18 Ni1 Ni20 Ni16 93.66(10) .
Ni19 Ni1 Ni20 Ni16 -121.23(11) .
Ni2 Ni1 Ni20 Ni16 -88.06(11) .
C1 Ni1 Ni20 Ni18 -61.2(7) .
C3 Ni1 Ni20 Ni18 107.2(6) .
Ni6 Ni1 Ni20 Ni18 -109.6(2) .
Ni5 Ni1 Ni20 Ni18 -141.98(11) .
Ni12 Ni1 Ni20 Ni18 35.88(11) .
Ni8 Ni1 Ni20 Ni18 109.2(2) .
Ni3 Ni1 Ni20 Ni18 -85.07(10) .
Ni21 Ni1 Ni20 Ni18 73.23(10) .
Ni19 Ni1 Ni20 Ni18 145.11(12) .
Ni2 Ni1 Ni20 Ni18 178.29(13) .
C1 Ni1 Ni20 Ni19 153.6(7) .
C3 Ni1 Ni20 Ni19 -37.9(6) .
Ni6 Ni1 Ni20 Ni19 105.3(2) .
Ni5 Ni1 Ni20 Ni19 72.91(9) .
Ni12 Ni1 Ni20 Ni19 -109.23(12) .
Ni8 Ni1 Ni20 Ni19 -35.89(19) .
Ni3 Ni1 Ni20 Ni19 129.82(11) .
Ni21 Ni1 Ni20 Ni19 -71.88(10) .
Ni18 Ni1 Ni20 Ni19 -145.11(12) .
Ni2 Ni1 Ni20 Ni19 33.18(11) .
C1 Ni1 Ni20 Ni5 80.7(7) .
C3 Ni1 Ni20 Ni5 -110.8(6) .
Ni6 Ni1 Ni20 Ni5 32.4(2) .
Ni12 Ni1 Ni20 Ni5 177.87(13) .
Ni8 Ni1 Ni20 Ni5 -108.8(2) .
Ni3 Ni1 Ni20 Ni5 56.92(9) .
Ni21 Ni1 Ni20 Ni5 -144.79(11) .
Ni18 Ni1 Ni20 Ni5 141.98(11) .
Ni19 Ni1 Ni20 Ni5 -72.91(9) .
Ni2 Ni1 Ni20 Ni5 -39.73(10) .
C17 Ni18 Ni20 C11 96.0(11) .
C10 Ni18 Ni20 C11 -9.5(11) .
C1 Ni18 Ni20 C11 -90.9(11) .
Ni25 Ni18 Ni20 C11 -52.3(9) .
Ni1 Ni18 Ni20 C11 -146.1(9) .
Ni9 Ni18 Ni20 C11 -118.0(9) .
Ni21 Ni18 Ni20 C11 142.9(9) .
Ni12 Ni18 Ni20 C11 -176.5(9) .
C17 Ni18 Ni20 C18 -0.9(10) .
C10 Ni18 Ni20 C18 -106.5(10) .
C1 Ni18 Ni20 C18 172.2(10) .
Ni25 Ni18 Ni20 C18 -149.2(8) .
Ni1 Ni18 Ni20 C18 117.0(8) .
Ni9 Ni18 Ni20 C18 145.0(8) .
Ni21 Ni18 Ni20 C18 46.0(7) .
Ni12 Ni18 Ni20 C18 86.6(8) .
C17 Ni18 Ni20 C1 -173.1(10) .
C10 Ni18 Ni20 C1 81.4(9) .
Ni25 Ni18 Ni20 C1 38.6(7) .
Ni1 Ni18 Ni20 C1 -55.2(7) .
Ni9 Ni18 Ni20 C1 -27.1(7) .
Ni21 Ni18 Ni20 C1 -126.2(7) .
Ni12 Ni18 Ni20 C1 -85.6(7) .
C17 Ni18 Ni20 Ni21 -46.9(7) .
C10 Ni18 Ni20 Ni21 -152.4(7) .
C1 Ni18 Ni20 Ni21 126.2(7) .
Ni25 Ni18 Ni20 Ni21 164.77(12) .
Ni1 Ni18 Ni20 Ni21 71.02(9) .
Ni9 Ni18 Ni20 Ni21 99.05(12) .
Ni12 Ni18 Ni20 Ni21 40.60(11) .
C17 Ni18 Ni20 Ni16 157.6(7) .
C10 Ni18 Ni20 Ni16 52.0(7) .
C1 Ni18 Ni20 Ni16 -29.4(7) .
Ni25 Ni18 Ni20 Ni16 9.23(10) .
Ni1 Ni18 Ni20 Ni16 -84.52(10) .
Ni9 Ni18 Ni20 Ni16 -56.50(12) .
Ni21 Ni18 Ni20 Ni16 -155.54(12) .
Ni12 Ni18 Ni20 Ni16 -114.95(11) .
C17 Ni18 Ni20 Ni1 -117.9(8) .
C10 Ni18 Ni20 Ni1 136.5(7) .
C1 Ni18 Ni20 Ni1 55.2(7) .
Ni25 Ni18 Ni20 Ni1 93.75(10) .
Ni9 Ni18 Ni20 Ni1 28.03(10) .
Ni21 Ni18 Ni20 Ni1 -71.02(9) .
Ni12 Ni18 Ni20 Ni1 -30.42(10) .
C17 Ni18 Ni20 Ni19 -85.9(8) .
C10 Ni18 Ni20 Ni19 168.6(7) .
C1 Ni18 Ni20 Ni19 87.2(7) .
Ni25 Ni18 Ni20 Ni19 125.79(12) .
Ni1 Ni18 Ni20 Ni19 32.04(11) .
Ni9 Ni18 Ni20 Ni19 60.07(15) .
Ni21 Ni18 Ni20 Ni19 -38.98(11) .
Ni12 Ni18 Ni20 Ni19 1.62(15) .
C17 Ni18 Ni20 Ni5 -148.9(7) .
C10 Ni18 Ni20 Ni5 105.6(7) .
C1 Ni18 Ni20 Ni5 24.2(7) .
Ni25 Ni18 Ni20 Ni5 62.79(11) .
Ni1 Ni18 Ni20 Ni5 -30.95(9) .
Ni9 Ni18 Ni20 Ni5 -2.93(14) .
Ni21 Ni18 Ni20 Ni5 -101.97(11) .
Ni12 Ni18 Ni20 Ni5 -61.38(12) .
C36 Ni19 Ni20 C11 -6.1(11) .
C35 Ni19 Ni20 C11 -64.0(17) .
C3 Ni19 Ni20 C11 -178.5(10) .
Ni27 Ni19 Ni20 C11 -165.1(8) .
Ni2 Ni19 Ni20 C11 112.7(8) .
Ni1 Ni19 Ni20 C11 146.0(8) .
Ni21 Ni19 Ni20 C11 -142.2(8) .
Ni5 Ni19 Ni20 C11 82.9(8) .
C36 Ni19 Ni20 C18 91.8(10) .
C35 Ni19 Ni20 C18 33.9(16) .
C3 Ni19 Ni20 C18 -80.7(9) .
Ni27 Ni19 Ni20 C18 -67.3(8) .
Ni2 Ni19 Ni20 C18 -149.4(7) .
Ni1 Ni19 Ni20 C18 -116.1(7) .
Ni21 Ni19 Ni20 C18 -44.3(7) .
Ni5 Ni19 Ni20 C18 -179.2(7) .
C36 Ni19 Ni20 C1 -133.2(9) .
C35 Ni19 Ni20 C1 168.9(15) .
C3 Ni19 Ni20 C1 54.4(7) .
Ni27 Ni19 Ni20 C1 67.8(5) .
Ni2 Ni19 Ni20 C1 -14.4(5) .
Ni1 Ni19 Ni20 C1 18.9(5) .
Ni21 Ni19 Ni20 C1 90.7(5) .
Ni5 Ni19 Ni20 C1 -44.2(5) .
C36 Ni19 Ni20 Ni21 136.1(7) .
C35 Ni19 Ni20 Ni21 78.2(14) .
C3 Ni19 Ni20 Ni21 -36.3(5) .
Ni27 Ni19 Ni20 Ni21 -22.94(19) .
Ni2 Ni19 Ni20 Ni21 -105.08(12) .
Ni1 Ni19 Ni20 Ni21 -71.78(10) .
Ni5 Ni19 Ni20 Ni21 -134.91(11) .
C36 Ni19 Ni20 Ni16 -82.9(7) .
C35 Ni19 Ni20 Ni16 -140.9(14) .
C3 Ni19 Ni20 Ni16 104.6(5) .
Ni27 Ni19 Ni20 Ni16 118.02(19) .
Ni2 Ni19 Ni20 Ni16 35.88(15) .
Ni1 Ni19 Ni20 Ni16 69.17(11) .
Ni21 Ni19 Ni20 Ni16 140.95(13) .
Ni5 Ni19 Ni20 Ni16 6.04(10) .
C36 Ni19 Ni20 Ni1 -152.1(7) .
C35 Ni19 Ni20 Ni1 150.0(15) .
C3 Ni19 Ni20 Ni1 35.5(5) .
Ni27 Ni19 Ni20 Ni1 48.84(19) .
Ni2 Ni19 Ni20 Ni1 -33.30(10) .
Ni21 Ni19 Ni20 Ni1 71.78(10) .
Ni5 Ni19 Ni20 Ni1 -63.13(9) .
C36 Ni19 Ni20 Ni18 175.7(7) .
C35 Ni19 Ni20 Ni18 117.7(14) .
C3 Ni19 Ni20 Ni18 3.2(5) .
Ni27 Ni19 Ni20 Ni18 16.6(2) .
Ni2 Ni19 Ni20 Ni18 -65.54(15) .
Ni1 Ni19 Ni20 Ni18 -32.24(11) .
Ni21 Ni19 Ni20 Ni18 39.54(11) .
Ni5 Ni19 Ni20 Ni18 -95.37(12) .
C36 Ni19 Ni20 Ni5 -89.0(7) .
C35 Ni19 Ni20 Ni5 -146.9(15) .
C3 Ni19 Ni20 Ni5 98.6(5) .
Ni27 Ni19 Ni20 Ni5 112.0(2) .
Ni2 Ni19 Ni20 Ni5 29.83(10) .
Ni1 Ni19 Ni20 Ni5 63.13(9) .
Ni21 Ni19 Ni20 Ni5 134.91(11) .
C37 Ni5 Ni20 C11 -97.7(10) .
C12 Ni5 Ni20 C11 8.6(8) .
Ni1 Ni5 Ni20 C11 167.8(7) .
Ni2 Ni5 Ni20 C11 -150.6(7) .
Ni16 Ni5 Ni20 C11 53.7(7) .
Ni13 Ni5 Ni20 C11 54.0(7) .
C1 Ni5 Ni20 C11 112.9(9) .
Ni7 Ni5 Ni20 C11 134.3(7) .
Ni3 Ni5 Ni20 C11 111.0(7) .
Ni19 Ni5 Ni20 C11 -119.5(7) .
C37 Ni5 Ni20 C18 23.2(16) .
C12 Ni5 Ni20 C18 129.5(15) .
Ni1 Ni5 Ni20 C18 -71.3(14) .
Ni2 Ni5 Ni20 C18 -29.7(14) .
Ni16 Ni5 Ni20 C18 174.6(14) .
Ni13 Ni5 Ni20 C18 174.9(14) .
C1 Ni5 Ni20 C18 -126.2(15) .
Ni7 Ni5 Ni20 C18 -104.8(14) .
Ni3 Ni5 Ni20 C18 -128.1(14) .
Ni19 Ni5 Ni20 C18 1.4(14) .
C37 Ni5 Ni20 C1 149.4(10) .
C12 Ni5 Ni20 C1 -104.3(8) .
Ni1 Ni5 Ni20 C1 54.9(6) .
Ni2 Ni5 Ni20 C1 96.6(6) .
Ni16 Ni5 Ni20 C1 -59.1(6) .
Ni13 Ni5 Ni20 C1 -58.8(6) .
Ni7 Ni5 Ni20 C1 21.5(6) .
Ni3 Ni5 Ni20 C1 -1.9(6) .
Ni19 Ni5 Ni20 C1 127.6(6) .
C37 Ni5 Ni20 Ni21 62.5(8) .
C12 Ni5 Ni20 Ni21 168.8(5) .
Ni1 Ni5 Ni20 Ni21 -32.03(10) .
Ni2 Ni5 Ni20 Ni21 9.63(14) .
Ni16 Ni5 Ni20 Ni21 -146.09(13) .
Ni13 Ni5 Ni20 Ni21 -145.79(12) .
C1 Ni5 Ni20 Ni21 -86.9(6) .
Ni7 Ni5 Ni20 Ni21 -65.5(2) .
Ni3 Ni5 Ni20 Ni21 -88.81(11) .
Ni19 Ni5 Ni20 Ni21 40.68(10) .
C37 Ni5 Ni20 Ni16 -151.4(8) .
C12 Ni5 Ni20 Ni16 -45.2(5) .
Ni1 Ni5 Ni20 Ni16 114.05(11) .
Ni2 Ni5 Ni20 Ni16 155.72(12) .
Ni13 Ni5 Ni20 Ni16 0.30(11) .
C1 Ni5 Ni20 Ni16 59.1(6) .
Ni7 Ni5 Ni20 Ni16 80.6(2) .
Ni3 Ni5 Ni20 Ni16 57.27(9) .
Ni19 Ni5 Ni20 Ni16 -173.24(11) .
C37 Ni5 Ni20 Ni1 94.5(8) .
C12 Ni5 Ni20 Ni1 -159.2(5) .
Ni2 Ni5 Ni20 Ni1 41.66(10) .
Ni16 Ni5 Ni20 Ni1 -114.05(11) .
Ni13 Ni5 Ni20 Ni1 -113.75(13) .
C1 Ni5 Ni20 Ni1 -54.9(6) .
Ni7 Ni5 Ni20 Ni1 -33.5(2) .
Ni3 Ni5 Ni20 Ni1 -56.78(9) .
Ni19 Ni5 Ni20 Ni1 72.71(9) .
C37 Ni5 Ni20 Ni18 128.2(8) .
C12 Ni5 Ni20 Ni18 -125.6(5) .
Ni1 Ni5 Ni20 Ni18 33.62(10) .
Ni2 Ni5 Ni20 Ni18 75.29(12) .
Ni16 Ni5 Ni20 Ni18 -80.43(11) .
Ni13 Ni5 Ni20 Ni18 -80.13(13) .
C1 Ni5 Ni20 Ni18 -21.3(6) .
Ni7 Ni5 Ni20 Ni18 0.2(2) .
Ni3 Ni5 Ni20 Ni18 -23.16(11) .
Ni19 Ni5 Ni20 Ni18 106.33(11) .
C37 Ni5 Ni20 Ni19 21.8(8) .
C12 Ni5 Ni20 Ni19 128.1(5) .
Ni1 Ni5 Ni20 Ni19 -72.71(9) .
Ni2 Ni5 Ni20 Ni19 -31.05(10) .
Ni16 Ni5 Ni20 Ni19 173.24(11) .
Ni13 Ni5 Ni20 Ni19 173.54(13) .
C1 Ni5 Ni20 Ni19 -127.6(6) .
Ni7 Ni5 Ni20 Ni19 -106.2(2) .
Ni3 Ni5 Ni20 Ni19 -129.49(10) .
C11 Ni20 Ni21 C19 -18(2) .
C18 Ni20 Ni21 C19 -7.5(19) .
C1 Ni20 Ni21 C19 139.7(17) .
Ni16 Ni20 Ni21 C19 147.4(16) .
Ni1 Ni20 Ni21 C19 170.6(16) .
Ni18 Ni20 Ni21 C19 101.4(16) .
Ni19 Ni20 Ni21 C19 -120.4(16) .
Ni5 Ni20 Ni21 C19 -160.3(16) .
C11 Ni20 Ni21 C18 -10.8(16) .
C1 Ni20 Ni21 C18 147.2(12) .
Ni16 Ni20 Ni21 C18 154.9(11) .
Ni1 Ni20 Ni21 C18 178.1(10) .
Ni18 Ni20 Ni21 C18 108.9(10) .
Ni19 Ni20 Ni21 C18 -112.9(10) .
Ni5 Ni20 Ni21 C18 -152.8(10) .
C11 Ni20 Ni21 C3 138.9(13) .
C18 Ni20 Ni21 C3 149.7(12) .
C1 Ni20 Ni21 C3 -63.1(7) .
Ni16 Ni20 Ni21 C3 -55.4(5) .
Ni1 Ni20 Ni21 C3 -32.2(5) .
Ni18 Ni20 Ni21 C3 -101.4(5) .
Ni19 Ni20 Ni21 C3 36.8(5) .
Ni5 Ni20 Ni21 C3 -3.1(5) .
C11 Ni20 Ni21 Ni26 146.8(12) .
C18 Ni20 Ni21 Ni26 157.6(11) .
C1 Ni20 Ni21 Ni26 -55.2(6) .
Ni16 Ni20 Ni21 Ni26 -47.5(4) .
Ni1 Ni20 Ni21 Ni26 -24.3(2) .
Ni18 Ni20 Ni21 Ni26 -93.5(2) .
Ni19 Ni20 Ni21 Ni26 44.7(2) .
Ni5 Ni20 Ni21 Ni26 4.8(3) .
C11 Ni20 Ni21 Ni1 171.1(12) .
C18 Ni20 Ni21 Ni1 -178.1(10) .
C1 Ni20 Ni21 Ni1 -30.9(5) .
Ni16 Ni20 Ni21 Ni1 -23.2(2) .
Ni18 Ni20 Ni21 Ni1 -69.20(9) .
Ni19 Ni20 Ni21 Ni1 69.01(9) .
Ni5 Ni20 Ni21 Ni1 29.15(9) .
C11 Ni20 Ni21 Ni19 102.1(12) .
C18 Ni20 Ni21 Ni19 112.9(10) .
C1 Ni20 Ni21 Ni19 -99.9(6) .
Ni16 Ni20 Ni21 Ni19 -92.2(2) .
Ni1 Ni20 Ni21 Ni19 -69.01(9) .
Ni18 Ni20 Ni21 Ni19 -138.22(11) .
Ni5 Ni20 Ni21 Ni19 -39.87(10) .
C11 Ni20 Ni21 Ni18 -119.7(12) .
C18 Ni20 Ni21 Ni18 -108.9(10) .
C1 Ni20 Ni21 Ni18 38.3(5) .
Ni16 Ni20 Ni21 Ni18 46.0(2) .
Ni1 Ni20 Ni21 Ni18 69.20(9) .
Ni19 Ni20 Ni21 Ni18 138.22(11) .
Ni5 Ni20 Ni21 Ni18 98.35(11) .
C11 Ni20 Ni21 Ni12 -158.5(12) .
C18 Ni20 Ni21 Ni12 -147.7(10) .
C1 Ni20 Ni21 Ni12 -0.5(6) .
Ni16 Ni20 Ni21 Ni12 7.2(2) .
Ni1 Ni20 Ni21 Ni12 30.35(9) .
Ni18 Ni20 Ni21 Ni12 -38.85(10) .
Ni19 Ni20 Ni21 Ni12 99.36(11) .
Ni5 Ni20 Ni21 Ni12 59.50(12) .
C1 Ni1 Ni21 C19 -137.8(14) .
C3 Ni1 Ni21 C19 54.6(15) .
Ni6 Ni1 Ni21 C19 10.9(14) .
Ni5 Ni1 Ni21 C19 151.7(13) .
Ni12 Ni1 Ni21 C19 -28.3(13) .
Ni8 Ni1 Ni21 C19 28.1(14) .
Ni3 Ni1 Ni21 C19 -132.8(13) .
Ni20 Ni1 Ni21 C19 -171.9(14) .
Ni18 Ni1 Ni21 C19 -100.6(13) .
Ni19 Ni1 Ni21 C19 115.0(13) .
Ni2 Ni1 Ni21 C19 87.2(13) .
C1 Ni1 Ni21 C18 32.5(10) .
C3 Ni1 Ni21 C18 -135.1(11) .
Ni6 Ni1 Ni21 C18 -178.8(9) .
Ni5 Ni1 Ni21 C18 -37.9(9) .
Ni12 Ni1 Ni21 C18 142.0(9) .
Ni8 Ni1 Ni21 C18 -161.6(9) .
Ni3 Ni1 Ni21 C18 37.6(9) .
Ni20 Ni1 Ni21 C18 -1.6(9) .
Ni18 Ni1 Ni21 C18 69.7(9) .
Ni19 Ni1 Ni21 C18 -74.7(9) .
Ni2 Ni1 Ni21 C18 -102.5(9) .
C1 Ni1 Ni21 C3 167.6(9) .
Ni6 Ni1 Ni21 C3 -43.7(7) .
Ni5 Ni1 Ni21 C3 97.1(7) .
Ni12 Ni1 Ni21 C3 -82.9(7) .
Ni8 Ni1 Ni21 C3 -26.5(7) .
Ni3 Ni1 Ni21 C3 172.6(7) .
Ni20 Ni1 Ni21 C3 133.5(7) .
Ni18 Ni1 Ni21 C3 -155.2(7) .
Ni19 Ni1 Ni21 C3 60.4(7) .
Ni2 Ni1 Ni21 C3 32.6(7) .
C1 Ni1 Ni21 Ni20 34.1(5) .
C3 Ni1 Ni21 Ni20 -133.5(7) .
Ni6 Ni1 Ni21 Ni20 -177.2(2) .
Ni5 Ni1 Ni21 Ni20 -36.39(11) .
Ni12 Ni1 Ni21 Ni20 143.58(11) .
Ni8 Ni1 Ni21 Ni20 -160.01(11) .
Ni3 Ni1 Ni21 Ni20 39.12(19) .
Ni18 Ni1 Ni21 Ni20 71.30(9) .
Ni19 Ni1 Ni21 Ni20 -73.13(9) .
Ni2 Ni1 Ni21 Ni20 -100.93(11) .
C1 Ni1 Ni21 Ni26 -158.9(5) .
C3 Ni1 Ni21 Ni26 33.5(7) .
Ni6 Ni1 Ni21 Ni26 -10.2(3) .
Ni5 Ni1 Ni21 Ni26 130.64(11) .
Ni12 Ni1 Ni21 Ni26 -49.38(9) .
Ni8 Ni1 Ni21 Ni26 7.02(10) .
Ni3 Ni1 Ni21 Ni26 -153.84(17) .
Ni20 Ni1 Ni21 Ni26 167.03(12) .
Ni18 Ni1 Ni21 Ni26 -121.67(11) .
Ni19 Ni1 Ni21 Ni26 93.90(10) .
Ni2 Ni1 Ni21 Ni26 66.10(12) .
C1 Ni1 Ni21 Ni19 107.2(5) .
C3 Ni1 Ni21 Ni19 -60.4(7) .
Ni6 Ni1 Ni21 Ni19 -104.1(2) .
Ni5 Ni1 Ni21 Ni19 36.74(10) .
Ni12 Ni1 Ni21 Ni19 -143.28(10) .
Ni8 Ni1 Ni21 Ni19 -86.88(9) .
Ni3 Ni1 Ni21 Ni19 112.26(19) .
Ni20 Ni1 Ni21 Ni19 73.13(9) .
Ni18 Ni1 Ni21 Ni19 144.43(10) .
Ni2 Ni1 Ni21 Ni19 -27.80(10) .
C1 Ni1 Ni21 Ni18 -37.2(5) .
C3 Ni1 Ni21 Ni18 155.2(7) .
Ni6 Ni1 Ni21 Ni18 111.5(2) .
Ni5 Ni1 Ni21 Ni18 -107.69(12) .
Ni12 Ni1 Ni21 Ni18 72.28(9) .
Ni8 Ni1 Ni21 Ni18 128.68(10) .
Ni3 Ni1 Ni21 Ni18 -32.18(18) .
Ni20 Ni1 Ni21 Ni18 -71.30(9) .
Ni19 Ni1 Ni21 Ni18 -144.43(10) .
Ni2 Ni1 Ni21 Ni18 -172.24(12) .
C1 Ni1 Ni21 Ni12 -109.5(5) .
C3 Ni1 Ni21 Ni12 82.9(7) .
Ni6 Ni1 Ni21 Ni12 39.2(2) .
Ni5 Ni1 Ni21 Ni12 -179.97(13) .
Ni8 Ni1 Ni21 Ni12 56.40(8) .
Ni3 Ni1 Ni21 Ni12 -104.46(19) .
Ni20 Ni1 Ni21 Ni12 -143.58(11) .
Ni18 Ni1 Ni21 Ni12 -72.28(9) .
Ni19 Ni1 Ni21 Ni12 143.28(10) .
Ni2 Ni1 Ni21 Ni12 115.48(11) .
C36 Ni19 Ni21 C19 102.1(11) .
C35 Ni19 Ni21 C19 -2.4(11) .
C3 Ni19 Ni21 C19 -83.2(11) .
Ni27 Ni19 Ni21 C19 -45.9(9) .
Ni2 Ni19 Ni21 C19 -112.2(9) .
Ni1 Ni19 Ni21 C19 -140.2(9) .
Ni20 Ni19 Ni21 C19 148.5(9) .
Ni5 Ni19 Ni21 C19 -170.5(9) .
C36 Ni19 Ni21 C18 -2.2(11) .
C35 Ni19 Ni21 C18 -106.6(10) .
C3 Ni19 Ni21 C18 172.5(10) .
Ni27 Ni19 Ni21 C18 -150.1(8) .
Ni2 Ni19 Ni21 C18 143.6(8) .
Ni1 Ni19 Ni21 C18 115.6(8) .
Ni20 Ni19 Ni21 C18 44.3(8) .
Ni5 Ni19 Ni21 C18 85.3(8) .
C36 Ni19 Ni21 C3 -174.7(10) .
C35 Ni19 Ni21 C3 80.9(9) .
Ni27 Ni19 Ni21 C3 37.3(7) .
Ni2 Ni19 Ni21 C3 -28.9(7) .
Ni1 Ni19 Ni21 C3 -57.0(7) .
Ni20 Ni19 Ni21 C3 -128.3(7) .
Ni5 Ni19 Ni21 C3 -87.2(7) .
C36 Ni19 Ni21 Ni20 -46.4(7) .
C35 Ni19 Ni21 Ni20 -150.8(7) .
C3 Ni19 Ni21 Ni20 128.3(7) .
Ni27 Ni19 Ni21 Ni20 165.61(12) .
Ni2 Ni19 Ni21 Ni20 99.35(12) .
Ni1 Ni19 Ni21 Ni20 71.30(9) .
Ni5 Ni19 Ni21 Ni20 41.07(10) .
C36 Ni19 Ni21 Ni26 156.1(7) .
C35 Ni19 Ni21 Ni26 51.7(7) .
C3 Ni19 Ni21 Ni26 -29.2(7) .
Ni27 Ni19 Ni21 Ni26 8.14(11) .
Ni2 Ni19 Ni21 Ni26 -58.11(13) .
Ni1 Ni19 Ni21 Ni26 -86.16(10) .
Ni20 Ni19 Ni21 Ni26 -157.46(13) .
Ni5 Ni19 Ni21 Ni26 -116.39(11) .
C36 Ni19 Ni21 Ni1 -117.7(7) .
C35 Ni19 Ni21 Ni1 137.9(7) .
C3 Ni19 Ni21 Ni1 57.0(7) .
Ni27 Ni19 Ni21 Ni1 94.30(10) .
Ni2 Ni19 Ni21 Ni1 28.05(10) .
Ni20 Ni19 Ni21 Ni1 -71.30(9) .
Ni5 Ni19 Ni21 Ni1 -30.23(9) .
C36 Ni19 Ni21 Ni18 -85.1(8) .
C35 Ni19 Ni21 Ni18 170.5(7) .
C3 Ni19 Ni21 Ni18 89.6(7) .
Ni27 Ni19 Ni21 Ni18 126.90(11) .
Ni2 Ni19 Ni21 Ni18 60.65(14) .
Ni1 Ni19 Ni21 Ni18 32.60(10) .
Ni20 Ni19 Ni21 Ni18 -38.70(10) .
Ni5 Ni19 Ni21 Ni18 2.37(13) .
C36 Ni19 Ni21 Ni12 -148.1(7) .
C35 Ni19 Ni21 Ni12 107.5(7) .
C3 Ni19 Ni21 Ni12 26.6(7) .
Ni27 Ni19 Ni21 Ni12 63.97(11) .
Ni2 Ni19 Ni21 Ni12 -2.29(14) .
Ni1 Ni19 Ni21 Ni12 -30.34(9) .
Ni20 Ni19 Ni21 Ni12 -101.64(11) .
Ni5 Ni19 Ni21 Ni12 -60.57(12) .
C17 Ni18 Ni21 C19 -10.8(10) .
C10 Ni18 Ni21 C19 -71.4(15) .
C1 Ni18 Ni21 C19 174.4(9) .
Ni25 Ni18 Ni21 C19 -172.1(8) .
Ni20 Ni18 Ni21 C19 -147.1(8) .
Ni1 Ni18 Ni21 C19 140.7(8) .
Ni9 Ni18 Ni21 C19 106.7(8) .
Ni12 Ni18 Ni21 C19 76.9(8) .
C17 Ni18 Ni21 C18 90.3(11) .
C10 Ni18 Ni21 C18 29.7(16) .
C1 Ni18 Ni21 C18 -84.5(10) .
Ni25 Ni18 Ni21 C18 -71.0(8) .
Ni20 Ni18 Ni21 C18 -46.1(8) .
Ni1 Ni18 Ni21 C18 -118.2(8) .
Ni9 Ni18 Ni21 C18 -152.3(8) .
Ni12 Ni18 Ni21 C18 177.9(8) .
C17 Ni18 Ni21 C3 -133.2(9) .
C10 Ni18 Ni21 C3 166.2(14) .
C1 Ni18 Ni21 C3 52.1(7) .
Ni25 Ni18 Ni21 C3 65.5(6) .
Ni20 Ni18 Ni21 C3 90.5(5) .
Ni1 Ni18 Ni21 C3 18.4(5) .
Ni9 Ni18 Ni21 C3 -15.7(5) .
Ni12 Ni18 Ni21 C3 -45.5(5) .
C17 Ni18 Ni21 Ni20 136.4(7) .
C10 Ni18 Ni21 Ni20 75.7(13) .
C1 Ni18 Ni21 Ni20 -38.4(5) .
Ni25 Ni18 Ni21 Ni20 -24.98(19) .
Ni1 Ni18 Ni21 Ni20 -72.13(10) .
Ni9 Ni18 Ni21 Ni20 -106.21(12) .
Ni12 Ni18 Ni21 Ni20 -136.00(11) .
C17 Ni18 Ni21 Ni26 -80.7(7) .
C10 Ni18 Ni21 Ni26 -141.4(13) .
C1 Ni18 Ni21 Ni26 104.5(5) .
Ni25 Ni18 Ni21 Ni26 117.91(19) .
Ni20 Ni18 Ni21 Ni26 142.89(15) .
Ni1 Ni18 Ni21 Ni26 70.76(12) .
Ni9 Ni18 Ni21 Ni26 36.68(16) .
Ni12 Ni18 Ni21 Ni26 6.89(12) .
C17 Ni18 Ni21 Ni1 -151.5(7) .
C10 Ni18 Ni21 Ni1 147.9(13) .
C1 Ni18 Ni21 Ni1 33.7(5) .
Ni25 Ni18 Ni21 Ni1 47.15(18) .
Ni20 Ni18 Ni21 Ni1 72.13(10) .
Ni9 Ni18 Ni21 Ni1 -34.08(10) .
Ni12 Ni18 Ni21 Ni1 -63.87(8) .
C17 Ni18 Ni21 Ni19 175.8(7) .
C10 Ni18 Ni21 Ni19 115.1(13) .
C1 Ni18 Ni21 Ni19 1.0(5) .
Ni25 Ni18 Ni21 Ni19 14.4(2) .
Ni20 Ni18 Ni21 Ni19 39.40(10) .
Ni1 Ni18 Ni21 Ni19 -32.72(10) .
Ni9 Ni18 Ni21 Ni19 -66.81(13) .
Ni12 Ni18 Ni21 Ni19 -96.59(11) .
C17 Ni18 Ni21 Ni12 -87.6(7) .
C10 Ni18 Ni21 Ni12 -148.3(13) .
C1 Ni18 Ni21 Ni12 97.6(5) .
Ni25 Ni18 Ni21 Ni12 111.0(2) .
Ni20 Ni18 Ni21 Ni12 136.00(11) .
Ni1 Ni18 Ni21 Ni12 63.87(8) .
Ni9 Ni18 Ni21 Ni12 29.79(10) .
C20 Ni12 Ni21 C19 3.3(9) .
C24 Ni12 Ni21 C19 -100.7(10) .
Ni9 Ni12 Ni21 C19 -154.0(7) .
Ni1 Ni12 Ni21 C19 164.7(7) .
Ni11 Ni12 Ni21 C19 51.5(7) .
Ni8 Ni12 Ni21 C19 108.5(7) .
Ni4 Ni12 Ni21 C19 129.4(7) .
Ni26 Ni12 Ni21 C19 50.0(7) .
Ni18 Ni12 Ni21 C19 -122.6(7) .
C20 Ni12 Ni21 C18 122.4(14) .
C24 Ni12 Ni21 C18 18.4(15) .
Ni9 Ni12 Ni21 C18 -34.9(13) .
Ni1 Ni12 Ni21 C18 -76.2(13) .
Ni11 Ni12 Ni21 C18 170.6(13) .
Ni8 Ni12 Ni21 C18 -132.4(13) .
Ni4 Ni12 Ni21 C18 -111.5(13) .
Ni26 Ni12 Ni21 C18 169.1(13) .
Ni18 Ni12 Ni21 C18 -3.4(13) .
C20 Ni12 Ni21 C3 -106.1(8) .
C24 Ni12 Ni21 C3 149.9(9) .
Ni9 Ni12 Ni21 C3 96.6(6) .
Ni1 Ni12 Ni21 C3 55.3(6) .
Ni11 Ni12 Ni21 C3 -57.9(6) .
Ni8 Ni12 Ni21 C3 -0.9(6) .
Ni4 Ni12 Ni21 C3 20.0(6) .
Ni26 Ni12 Ni21 C3 -59.4(6) .
Ni18 Ni12 Ni21 C3 128.1(6) .
C20 Ni12 Ni21 Ni20 165.5(5) .
C24 Ni12 Ni21 Ni20 61.4(7) .
Ni9 Ni12 Ni21 Ni20 8.11(14) .
Ni1 Ni12 Ni21 Ni20 -33.18(10) .
Ni11 Ni12 Ni21 Ni20 -146.37(12) .
Ni8 Ni12 Ni21 Ni20 -89.33(11) .
Ni4 Ni12 Ni21 Ni20 -68.5(2) .
Ni26 Ni12 Ni21 Ni20 -147.85(14) .
Ni18 Ni12 Ni21 Ni20 39.60(10) .
C20 Ni12 Ni21 Ni26 -46.7(5) .
C24 Ni12 Ni21 Ni26 -150.7(7) .
Ni9 Ni12 Ni21 Ni26 155.96(13) .
Ni1 Ni12 Ni21 Ni26 114.67(11) .
Ni11 Ni12 Ni21 Ni26 1.48(12) .
Ni8 Ni12 Ni21 Ni26 58.52(10) .
Ni4 Ni12 Ni21 Ni26 79.35(19) .
Ni18 Ni12 Ni21 Ni26 -172.56(12) .
C20 Ni12 Ni21 Ni1 -161.4(5) .
C24 Ni12 Ni21 Ni1 94.6(7) .
Ni9 Ni12 Ni21 Ni1 41.29(10) .
Ni11 Ni12 Ni21 Ni1 -113.19(13) .
Ni8 Ni12 Ni21 Ni1 -56.15(9) .
Ni4 Ni12 Ni21 Ni1 -35.32(18) .
Ni26 Ni12 Ni21 Ni1 -114.67(11) .
Ni18 Ni12 Ni21 Ni1 72.77(9) .
C20 Ni12 Ni21 Ni19 -128.7(5) .
C24 Ni12 Ni21 Ni19 127.2(7) .
Ni9 Ni12 Ni21 Ni19 73.92(12) .
Ni1 Ni12 Ni21 Ni19 32.63(10) .
Ni11 Ni12 Ni21 Ni19 -80.56(14) .
Ni8 Ni12 Ni21 Ni19 -23.51(11) .
Ni4 Ni12 Ni21 Ni19 -2.7(2) .
Ni26 Ni12 Ni21 Ni19 -82.04(11) .
Ni18 Ni12 Ni21 Ni19 105.41(12) .
C20 Ni12 Ni21 Ni18 125.9(5) .
C24 Ni12 Ni21 Ni18 21.8(7) .
Ni9 Ni12 Ni21 Ni18 -31.48(10) .
Ni1 Ni12 Ni21 Ni18 -72.77(9) .
Ni11 Ni12 Ni21 Ni18 174.03(14) .
Ni8 Ni12 Ni21 Ni18 -128.92(11) .
Ni4 Ni12 Ni21 Ni18 -108.1(2) .
Ni26 Ni12 Ni21 Ni18 172.56(12) .
C3 Ni8 Ni22 C26 14(2) .
C4 Ni8 Ni22 C26 -132.8(12) .
Ni6 Ni8 Ni22 C26 -164.6(10) .
Cu2 Ni8 Ni22 C26 1.3(10) .
Ni1 Ni8 Ni22 C26 172.9(10) .
Ni14 Ni8 Ni22 C26 -74.4(10) .
Ni12 Ni8 Ni22 C26 106.1(10) .
Ni4 Ni8 Ni22 C26 140.6(10) .
Ni2 Ni8 Ni22 C26 -103.9(10) .
Ni26 Ni8 Ni22 C26 41.0(10) .
Ni11 Ni8 Ni22 C26 74.1(10) .
C3 Ni8 Ni22 C4 146.4(18) .
Ni6 Ni8 Ni22 C4 -31.9(6) .
Cu2 Ni8 Ni22 C4 134.1(6) .
Ni1 Ni8 Ni22 C4 -54.3(6) .
Ni14 Ni8 Ni22 C4 58.4(6) .
Ni12 Ni8 Ni22 C4 -121.1(6) .
Ni4 Ni8 Ni22 C4 -86.6(6) .
Ni2 Ni8 Ni22 C4 28.9(6) .
Ni26 Ni8 Ni22 C4 173.7(6) .
Ni11 Ni8 Ni22 C4 -153.1(6) .
C3 Ni8 Ni22 C23 -92.9(17) .
C4 Ni8 Ni22 C23 120.7(8) .
Ni6 Ni8 Ni22 C23 88.9(5) .
Cu2 Ni8 Ni22 C23 -105.1(5) .
Ni1 Ni8 Ni22 C23 66.4(5) .
Ni14 Ni8 Ni22 C23 179.1(5) .
Ni12 Ni8 Ni22 C23 -0.3(5) .
Ni4 Ni8 Ni22 C23 34.1(5) .
Ni2 Ni8 Ni22 C23 149.6(5) .
Ni26 Ni8 Ni22 C23 -65.5(5) .
Ni11 Ni8 Ni22 C23 -32.4(5) .
C3 Ni8 Ni22 Ni29 125.1(16) .
C4 Ni8 Ni22 Ni29 -21.2(6) .
Ni6 Ni8 Ni22 Ni29 -53.10(11) .
Cu2 Ni8 Ni22 Ni29 112.90(11) .
Ni1 Ni8 Ni22 Ni29 -75.6(2) .
Ni14 Ni8 Ni22 Ni29 37.17(10) .
Ni12 Ni8 Ni22 Ni29 -142.32(11) .
Ni4 Ni8 Ni22 Ni29 -107.88(12) .
Ni2 Ni8 Ni22 Ni29 7.66(15) .
Ni26 Ni8 Ni22 Ni29 152.51(11) .
Ni11 Ni8 Ni22 Ni29 -174.36(12) .
C3 Ni8 Ni22 Ni4 -127.0(17) .
C4 Ni8 Ni22 Ni4 86.6(6) .
Ni6 Ni8 Ni22 Ni4 54.78(9) .
Cu2 Ni8 Ni22 Ni4 -139.22(11) .
Ni1 Ni8 Ni22 Ni4 32.3(2) .
Ni14 Ni8 Ni22 Ni4 145.05(12) .
Ni12 Ni8 Ni22 Ni4 -34.43(11) .
Ni2 Ni8 Ni22 Ni4 115.55(13) .
Ni26 Ni8 Ni22 Ni4 -99.60(12) .
Ni11 Ni8 Ni22 Ni4 -66.48(9) .
C3 Ni8 Ni22 Ni11 -60.5(16) .
C4 Ni8 Ni22 Ni11 153.1(6) .
Ni6 Ni8 Ni22 Ni11 121.26(10) .
Cu2 Ni8 Ni22 Ni11 -72.74(9) .
Ni1 Ni8 Ni22 Ni11 98.8(2) .
Ni14 Ni8 Ni22 Ni11 -148.47(11) .
Ni12 Ni8 Ni22 Ni11 32.04(11) .
Ni4 Ni8 Ni22 Ni11 66.48(9) .
Ni2 Ni8 Ni22 Ni11 -177.97(13) .
Ni26 Ni8 Ni22 Ni11 -33.12(11) .
C3 Ni8 Ni22 Cu2 12.2(16) .
C4 Ni8 Ni22 Cu2 -134.1(6) .
Ni6 Ni8 Ni22 Cu2 -166.00(11) .
Ni1 Ni8 Ni22 Cu2 171.5(3) .
Ni14 Ni8 Ni22 Cu2 -75.73(9) .
Ni12 Ni8 Ni22 Cu2 104.79(12) .
Ni4 Ni8 Ni22 Cu2 139.22(11) .
Ni2 Ni8 Ni22 Cu2 -105.23(13) .
Ni26 Ni8 Ni22 Cu2 39.62(11) .
Ni11 Ni8 Ni22 Cu2 72.74(9) .
C3 Ni8 Ni22 Ni14 88.0(16) .
C4 Ni8 Ni22 Ni14 -58.4(6) .
Ni6 Ni8 Ni22 Ni14 -90.27(10) .
Cu2 Ni8 Ni22 Ni14 75.73(9) .
Ni1 Ni8 Ni22 Ni14 -112.7(2) .
Ni12 Ni8 Ni22 Ni14 -179.49(13) .
Ni4 Ni8 Ni22 Ni14 -145.05(11) .
Ni2 Ni8 Ni22 Ni14 -29.50(11) .
Ni26 Ni8 Ni22 Ni14 115.34(12) .
Ni11 Ni8 Ni22 Ni14 148.47(11) .
C3 Ni8 Ni22 Ni15 178.3(16) .
C4 Ni8 Ni22 Ni15 31.9(6) .
Ni6 Ni8 Ni22 Ni15 0.04(10) .
Cu2 Ni8 Ni22 Ni15 166.04(11) .
Ni1 Ni8 Ni22 Ni15 -22.4(3) .
Ni14 Ni8 Ni22 Ni15 90.31(10) .
Ni12 Ni8 Ni22 Ni15 -89.18(12) .
Ni4 Ni8 Ni22 Ni15 -54.74(9) .
Ni2 Ni8 Ni22 Ni15 60.81(13) .
Ni26 Ni8 Ni22 Ni15 -154.34(10) .
Ni11 Ni8 Ni22 Ni15 -121.22(10) .
C25 Ni4 Ni22 C26 50.5(14) .
C23 Ni4 Ni22 C26 -5.8(13) .
Ni11 Ni4 Ni22 C26 -64.5(11) .
Ni10 Ni4 Ni22 C26 116.1(11) .
Ni12 Ni4 Ni22 C26 -104.9(11) .
Ni8 Ni4 Ni22 C26 -137.9(11) .
Ni6 Ni4 Ni22 C26 169.9(11) .
Ni15 Ni4 Ni22 C26 113.7(11) .
Ni9 Ni4 Ni22 C26 -158.4(11) .
C25 Ni4 Ni22 C4 -116.7(10) .
C23 Ni4 Ni22 C4 -173.0(8) .
Ni11 Ni4 Ni22 C4 128.3(5) .
Ni10 Ni4 Ni22 C4 -51.1(5) .
Ni12 Ni4 Ni22 C4 87.9(5) .
Ni8 Ni4 Ni22 C4 54.8(5) .
Ni6 Ni4 Ni22 C4 2.7(5) .
Ni15 Ni4 Ni22 C4 -53.5(5) .
Ni9 Ni4 Ni22 C4 34.4(5) .
C25 Ni4 Ni22 C23 56.3(11) .
Ni11 Ni4 Ni22 C23 -58.7(7) .
Ni10 Ni4 Ni22 C23 121.9(7) .
Ni12 Ni4 Ni22 C23 -99.2(7) .
Ni8 Ni4 Ni22 C23 -132.2(7) .
Ni6 Ni4 Ni22 C23 175.7(7) .
Ni15 Ni4 Ni22 C23 119.5(7) .
Ni9 Ni4 Ni22 C23 -152.6(7) .
C25 Ni4 Ni22 Ni8 -171.6(9) .
C23 Ni4 Ni22 Ni8 132.2(7) .
Ni11 Ni4 Ni22 Ni8 73.43(10) .
Ni10 Ni4 Ni22 Ni8 -105.98(13) .
Ni12 Ni4 Ni22 Ni8 33.01(10) .
Ni6 Ni4 Ni22 Ni8 -52.15(9) .
Ni15 Ni4 Ni22 Ni8 -108.36(10) .
Ni9 Ni4 Ni22 Ni8 -20.5(2) .
C25 Ni4 Ni22 Ni29 -78.4(9) .
C23 Ni4 Ni22 Ni29 -134.7(7) .
Ni11 Ni4 Ni22 Ni29 166.59(12) .
Ni10 Ni4 Ni22 Ni29 -12.81(16) .
Ni12 Ni4 Ni22 Ni29 126.17(12) .
Ni8 Ni4 Ni22 Ni29 93.16(12) .
Ni6 Ni4 Ni22 Ni29 41.01(12) .
Ni15 Ni4 Ni22 Ni29 -15.20(10) .
Ni9 Ni4 Ni22 Ni29 72.7(2) .
C25 Ni4 Ni22 Ni11 115.0(9) .
C23 Ni4 Ni22 Ni11 58.7(7) .
Ni10 Ni4 Ni22 Ni11 -179.41(14) .
Ni12 Ni4 Ni22 Ni11 -40.42(10) .
Ni8 Ni4 Ni22 Ni11 -73.43(10) .
Ni6 Ni4 Ni22 Ni11 -125.58(11) .
Ni15 Ni4 Ni22 Ni11 178.21(11) .
Ni9 Ni4 Ni22 Ni11 -93.9(2) .
C25 Ni4 Ni22 Cu2 153.3(9) .
C23 Ni4 Ni22 Cu2 97.1(7) .
Ni11 Ni4 Ni22 Cu2 38.34(10) .
Ni10 Ni4 Ni22 Cu2 -141.07(11) .
Ni12 Ni4 Ni22 Cu2 -2.08(13) .
Ni8 Ni4 Ni22 Cu2 -35.09(10) .
Ni6 Ni4 Ni22 Cu2 -87.24(11) .
Ni15 Ni4 Ni22 Cu2 -143.45(11) .
Ni9 Ni4 Ni22 Cu2 -55.5(2) .
C25 Ni4 Ni22 Ni14 -140.9(9) .
C23 Ni4 Ni22 Ni14 162.9(7) .
Ni11 Ni4 Ni22 Ni14 104.12(12) .
Ni10 Ni4 Ni22 Ni14 -75.28(14) .
Ni12 Ni4 Ni22 Ni14 63.70(14) .
Ni8 Ni4 Ni22 Ni14 30.70(10) .
Ni6 Ni4 Ni22 Ni14 -21.46(12) .
Ni15 Ni4 Ni22 Ni14 -77.67(11) .
Ni9 Ni4 Ni22 Ni14 10.2(3) .
C25 Ni4 Ni22 Ni15 -63.2(9) .
C23 Ni4 Ni22 Ni15 -119.5(7) .
Ni11 Ni4 Ni22 Ni15 -178.21(11) .
Ni10 Ni4 Ni22 Ni15 2.38(11) .
Ni12 Ni4 Ni22 Ni15 141.37(12) .
Ni8 Ni4 Ni22 Ni15 108.36(10) .
Ni6 Ni4 Ni22 Ni15 56.21(9) .
Ni9 Ni4 Ni22 Ni15 87.9(2) .
C22 Ni11 Ni22 C26 0.7(10) .
C23 Ni11 Ni22 C26 85.0(9) .
C20 Ni11 Ni22 C26 -155.0(13) .
Ni12 Ni11 Ni22 C26 -172.7(6) .
Ni4 Ni11 Ni22 C26 146.7(6) .
Ni8 Ni11 Ni22 C26 -141.9(6) .
Ni26 Ni11 Ni22 C26 -111.3(6) .
Cu2 Ni11 Ni22 C26 -75.8(6) .
C22 Ni11 Ni22 C4 163.8(9) .
C23 Ni11 Ni22 C4 -111.9(8) .
C20 Ni11 Ni22 C4 8.2(13) .
Ni12 Ni11 Ni22 C4 -9.6(5) .
Ni4 Ni11 Ni22 C4 -50.1(5) .
Ni8 Ni11 Ni22 C4 21.2(5) .
Ni26 Ni11 Ni22 C4 51.8(5) .
Cu2 Ni11 Ni22 C4 87.4(5) .
C22 Ni11 Ni22 C23 -84.3(10) .
C20 Ni11 Ni22 C23 120.0(13) .
Ni12 Ni11 Ni22 C23 102.3(6) .
Ni4 Ni11 Ni22 C23 61.7(6) .
Ni8 Ni11 Ni22 C23 133.1(6) .
Ni26 Ni11 Ni22 C23 163.7(6) .
Cu2 Ni11 Ni22 C23 -160.7(6) .
C22 Ni11 Ni22 Ni8 142.6(8) .
C23 Ni11 Ni22 Ni8 -133.1(6) .
C20 Ni11 Ni22 Ni8 -13.1(12) .
Ni12 Ni11 Ni22 Ni8 -30.82(10) .
Ni4 Ni11 Ni22 Ni8 -71.36(9) .
Ni26 Ni11 Ni22 Ni8 30.61(10) .
Cu2 Ni11 Ni22 Ni8 66.17(9) .
C22 Ni11 Ni22 Ni29 162.9(9) .
C23 Ni11 Ni22 Ni29 -112.9(7) .
C20 Ni11 Ni22 Ni29 7.2(13) .
Ni12 Ni11 Ni22 Ni29 -10.6(5) .
Ni4 Ni11 Ni22 Ni29 -51.1(4) .
Ni8 Ni11 Ni22 Ni29 20.2(4) .
Ni26 Ni11 Ni22 Ni29 50.8(5) .
Cu2 Ni11 Ni22 Ni29 86.4(4) .
C22 Ni11 Ni22 Ni4 -146.0(8) .
C23 Ni11 Ni22 Ni4 -61.7(6) .
C20 Ni11 Ni22 Ni4 58.3(12) .
Ni12 Ni11 Ni22 Ni4 40.54(10) .
Ni8 Ni11 Ni22 Ni4 71.36(9) .
Ni26 Ni11 Ni22 Ni4 101.96(11) .
Cu2 Ni11 Ni22 Ni4 137.53(10) .
C22 Ni11 Ni22 Cu2 76.5(8) .
C23 Ni11 Ni22 Cu2 160.7(6) .
C20 Ni11 Ni22 Cu2 -79.2(12) .
Ni12 Ni11 Ni22 Cu2 -96.99(11) .
Ni4 Ni11 Ni22 Cu2 -137.53(10) .
Ni8 Ni11 Ni22 Cu2 -66.17(9) .
Ni26 Ni11 Ni22 Cu2 -35.56(9) .
C22 Ni11 Ni22 Ni14 114.3(8) .
C23 Ni11 Ni22 Ni14 -161.4(6) .
C20 Ni11 Ni22 Ni14 -41.3(12) .
Ni12 Ni11 Ni22 Ni14 -59.10(13) .
Ni4 Ni11 Ni22 Ni14 -99.64(11) .
Ni8 Ni11 Ni22 Ni14 -28.28(9) .
Ni26 Ni11 Ni22 Ni14 2.33(14) .
Cu2 Ni11 Ni22 Ni14 37.89(9) .
C22 Ni11 Ni22 Ni15 -144.3(8) .
C23 Ni11 Ni22 Ni15 -60.0(6) .
C20 Ni11 Ni22 Ni15 60.0(12) .
Ni12 Ni11 Ni22 Ni15 42.26(14) .
Ni4 Ni11 Ni22 Ni15 1.72(10) .
Ni8 Ni11 Ni22 Ni15 73.08(11) .
Ni26 Ni11 Ni22 Ni15 103.69(12) .
Cu2 Ni11 Ni22 Ni15 139.25(12) .
C27 Ni14 Ni22 C26 -0.4(10) .
C34 Ni14 Ni22 C26 172(2) .
C4 Ni14 Ni22 C26 -155.3(10) .
Ni8 Ni14 Ni22 C26 141.1(7) .
Ni2 Ni14 Ni22 C26 169.4(7) .
Ni29 Ni14 Ni22 C26 -82.7(7) .
Ni17 Ni14 Ni22 C26 -130.9(7) .
Cu2 Ni14 Ni22 C26 73.7(7) .
Ni27 Ni14 Ni22 C26 104.6(7) .
C27 Ni14 Ni22 C4 154.9(9) .
C34 Ni14 Ni22 C4 -33(2) .
Ni8 Ni14 Ni22 C4 -63.6(6) .
Ni2 Ni14 Ni22 C4 -35.3(6) .
Ni29 Ni14 Ni22 C4 72.6(6) .
Ni17 Ni14 Ni22 C4 24.4(6) .
Cu2 Ni14 Ni22 C4 -130.9(6) .
Ni27 Ni14 Ni22 C4 -100.1(6) .
C27 Ni14 Ni22 C23 -143.4(13) .
C34 Ni14 Ni22 C23 29(2) .
C4 Ni14 Ni22 C23 61.6(13) .
Ni8 Ni14 Ni22 C23 -1.9(11) .
Ni2 Ni14 Ni22 C23 26.4(11) .
Ni29 Ni14 Ni22 C23 134.2(11) .
Ni17 Ni14 Ni22 C23 86.1(11) .
Cu2 Ni14 Ni22 C23 -69.3(11) .
Ni27 Ni14 Ni22 C23 -38.4(11) .
C27 Ni14 Ni22 Ni8 -141.5(7) .
C34 Ni14 Ni22 Ni8 31(2) .
C4 Ni14 Ni22 Ni8 63.6(6) .
Ni2 Ni14 Ni22 Ni8 28.30(11) .
Ni29 Ni14 Ni22 Ni8 136.15(11) .
Ni17 Ni14 Ni22 Ni8 88.01(10) .
Cu2 Ni14 Ni22 Ni8 -67.37(9) .
Ni27 Ni14 Ni22 Ni8 -36.49(9) .
C27 Ni14 Ni22 Ni29 82.4(7) .
C34 Ni14 Ni22 Ni29 -105(2) .
C4 Ni14 Ni22 Ni29 -72.6(6) .
Ni8 Ni14 Ni22 Ni29 -136.15(11) .
Ni2 Ni14 Ni22 Ni29 -107.85(12) .
Ni17 Ni14 Ni22 Ni29 -48.14(9) .
Cu2 Ni14 Ni22 Ni29 156.48(10) .
Ni27 Ni14 Ni22 Ni29 -172.64(10) .
C27 Ni14 Ni22 Ni4 -173.4(7) .
C34 Ni14 Ni22 Ni4 -1(2) .
C4 Ni14 Ni22 Ni4 31.7(6) .
Ni8 Ni14 Ni22 Ni4 -31.89(11) .
Ni2 Ni14 Ni22 Ni4 -3.59(16) .
Ni29 Ni14 Ni22 Ni4 104.26(12) .
Ni17 Ni14 Ni22 Ni4 56.12(12) .
Cu2 Ni14 Ni22 Ni4 -99.26(11) .
Ni27 Ni14 Ni22 Ni4 -68.38(12) .
C27 Ni14 Ni22 Ni11 -111.7(7) .
C34 Ni14 Ni22 Ni11 61(2) .
C4 Ni14 Ni22 Ni11 93.3(6) .
Ni8 Ni14 Ni22 Ni11 29.73(10) .
Ni2 Ni14 Ni22 Ni11 58.04(15) .
Ni29 Ni14 Ni22 Ni11 165.88(12) .
Ni17 Ni14 Ni22 Ni11 117.74(11) .
Cu2 Ni14 Ni22 Ni11 -37.63(10) .
Ni27 Ni14 Ni22 Ni11 -6.76(12) .
C27 Ni14 Ni22 Cu2 -74.1(7) .
C34 Ni14 Ni22 Cu2 98(2) .
C4 Ni14 Ni22 Cu2 130.9(6) .
Ni8 Ni14 Ni22 Cu2 67.37(9) .
Ni2 Ni14 Ni22 Cu2 95.67(12) .
Ni29 Ni14 Ni22 Cu2 -156.48(10) .
Ni17 Ni14 Ni22 Cu2 155.37(10) .
Ni27 Ni14 Ni22 Cu2 30.88(8) .
C27 Ni14 Ni22 Ni15 129.5(7) .
C34 Ni14 Ni22 Ni15 -58(2) .
C4 Ni14 Ni22 Ni15 -25.5(6) .
Ni8 Ni14 Ni22 Ni15 -89.07(10) .
Ni2 Ni14 Ni22 Ni15 -60.77(12) .
Ni29 Ni14 Ni22 Ni15 47.08(9) .
Ni17 Ni14 Ni22 Ni15 -1.07(9) .
Cu2 Ni14 Ni22 Ni15 -156.44(10) .
Ni27 Ni14 Ni22 Ni15 -125.56(9) .
C30 Ni15 Ni22 C26 -75.3(12) .
C28 Ni15 Ni22 C26 9.0(10) .
C4 Ni15 Ni22 C26 135.3(10) .
Ni10 Ni15 Ni22 C26 -138.9(8) .
Ni29 Ni15 Ni22 C26 60.9(8) .
Ni6 Ni15 Ni22 C26 167.9(8) .
Ni4 Ni15 Ni22 C26 -136.4(8) .
Ni23 Ni15 Ni22 C26 142.5(8) .
Ni17 Ni15 Ni22 C26 111.7(8) .
C30 Ni15 Ni22 C4 149.3(11) .
C28 Ni15 Ni22 C4 -126.3(9) .
Ni10 Ni15 Ni22 C4 85.8(6) .
Ni29 Ni15 Ni22 C4 -74.4(6) .
Ni6 Ni15 Ni22 C4 32.5(6) .
Ni4 Ni15 Ni22 C4 88.2(6) .
Ni23 Ni15 Ni22 C4 7.2(6) .
Ni17 Ni15 Ni22 C4 -23.6(6) .
C30 Ni15 Ni22 C23 20.3(10) .
C28 Ni15 Ni22 C23 104.6(8) .
C4 Ni15 Ni22 C23 -129.1(8) .
Ni10 Ni15 Ni22 C23 -43.3(5) .
Ni29 Ni15 Ni22 C23 156.5(5) .
Ni6 Ni15 Ni22 C23 -96.6(5) .
Ni4 Ni15 Ni22 C23 -40.9(5) .
Ni23 Ni15 Ni22 C23 -121.9(5) .
Ni17 Ni15 Ni22 C23 -152.7(5) .
C30 Ni15 Ni22 Ni8 116.8(9) .
C28 Ni15 Ni22 Ni8 -158.8(6) .
C4 Ni15 Ni22 Ni8 -32.6(6) .
Ni10 Ni15 Ni22 Ni8 53.23(13) .
Ni29 Ni15 Ni22 Ni8 -106.96(11) .
Ni6 Ni15 Ni22 Ni8 -0.04(9) .
Ni4 Ni15 Ni22 Ni8 55.66(9) .
Ni23 Ni15 Ni22 Ni8 -25.4(2) .
Ni17 Ni15 Ni22 Ni8 -56.15(9) .
C30 Ni15 Ni22 Ni29 -136.3(9) .
C28 Ni15 Ni22 Ni29 -51.9(6) .
C4 Ni15 Ni22 Ni29 74.4(6) .
Ni10 Ni15 Ni22 Ni29 160.19(14) .
Ni6 Ni15 Ni22 Ni29 106.92(10) .
Ni4 Ni15 Ni22 Ni29 162.62(11) .
Ni23 Ni15 Ni22 Ni29 81.56(19) .
Ni17 Ni15 Ni22 Ni29 50.81(9) .
C30 Ni15 Ni22 Ni4 61.1(9) .
C28 Ni15 Ni22 Ni4 145.5(6) .
C4 Ni15 Ni22 Ni4 -88.2(6) .
Ni10 Ni15 Ni22 Ni4 -2.43(11) .
Ni29 Ni15 Ni22 Ni4 -162.62(11) .
Ni6 Ni15 Ni22 Ni4 -55.70(8) .
Ni23 Ni15 Ni22 Ni4 -81.06(19) .
Ni17 Ni15 Ni22 Ni4 -111.81(10) .
C30 Ni15 Ni22 Ni11 59.4(9) .
C28 Ni15 Ni22 Ni11 143.8(6) .
C4 Ni15 Ni22 Ni11 -89.9(6) .
Ni10 Ni15 Ni22 Ni11 -4.11(16) .
Ni29 Ni15 Ni22 Ni11 -164.31(13) .
Ni6 Ni15 Ni22 Ni11 -57.38(12) .
Ni4 Ni15 Ni22 Ni11 -1.69(10) .
Ni23 Ni15 Ni22 Ni11 -82.7(2) .
Ni17 Ni15 Ni22 Ni11 -113.50(11) .
C30 Ni15 Ni22 Cu2 137.0(9) .
C28 Ni15 Ni22 Cu2 -138.6(6) .
C4 Ni15 Ni22 Cu2 -12.3(6) .
Ni10 Ni15 Ni22 Cu2 73.5(2) .
Ni29 Ni15 Ni22 Cu2 -86.74(19) .
Ni6 Ni15 Ni22 Cu2 20.2(2) .
Ni4 Ni15 Ni22 Cu2 75.89(19) .
Ni23 Ni15 Ni22 Cu2 -5.2(3) .
Ni17 Ni15 Ni22 Cu2 -35.9(2) .
C30 Ni15 Ni22 Ni14 174.0(9) .
C28 Ni15 Ni22 Ni14 -101.7(6) .
C4 Ni15 Ni22 Ni14 24.6(6) .
Ni10 Ni15 Ni22 Ni14 110.43(12) .
Ni29 Ni15 Ni22 Ni14 -49.76(9) .
Ni6 Ni15 Ni22 Ni14 57.16(9) .
Ni4 Ni15 Ni22 Ni14 112.86(10) .
Ni23 Ni15 Ni22 Ni14 31.8(2) .
Ni17 Ni15 Ni22 Ni14 1.04(9) .
C15 Ni10 Ni23 C32 102.2(10) .
C30 Ni10 Ni23 C32 9.1(10) .
C25 Ni10 Ni23 C32 -46.1(16) .
C2 Ni10 Ni23 C32 -167.2(9) .
Ni15 Ni10 Ni23 C32 -42.1(8) .
Ni24 Ni10 Ni23 C32 154.5(8) .
Ni4 Ni10 Ni23 C32 -81.8(8) .
Ni6 Ni10 Ni23 C32 -113.1(8) .
Ni9 Ni10 Ni23 C32 -151.6(8) .
C15 Ni10 Ni23 C14 -13.3(10) .
C30 Ni10 Ni23 C14 -106.4(10) .
C25 Ni10 Ni23 C14 -161.6(16) .
C2 Ni10 Ni23 C14 77.4(9) .
Ni15 Ni10 Ni23 C14 -157.5(8) .
Ni24 Ni10 Ni23 C14 39.1(8) .
Ni4 Ni10 Ni23 C14 162.7(8) .
Ni6 Ni10 Ni23 C14 131.5(8) .
Ni9 Ni10 Ni23 C14 92.9(8) .
C15 Ni10 Ni23 C2 -90.7(9) .
C30 Ni10 Ni23 C2 176.2(8) .
C25 Ni10 Ni23 C2 121.1(15) .
Ni15 Ni10 Ni23 C2 125.1(6) .
Ni24 Ni10 Ni23 C2 -38.3(6) .
Ni4 Ni10 Ni23 C2 85.3(6) .
Ni6 Ni10 Ni23 C2 54.1(6) .
Ni9 Ni10 Ni23 C2 15.5(6) .
C15 Ni10 Ni23 Ni28 -55.5(7) .
C30 Ni10 Ni23 Ni28 -148.6(6) .
C25 Ni10 Ni23 Ni28 156.2(14) .
C2 Ni10 Ni23 Ni28 35.1(6) .
Ni15 Ni10 Ni23 Ni28 160.25(12) .
Ni24 Ni10 Ni23 Ni28 -3.19(11) .
Ni4 Ni10 Ni23 Ni28 120.45(12) .
Ni6 Ni10 Ni23 Ni28 89.24(10) .
Ni9 Ni10 Ni23 Ni28 50.66(12) .
C15 Ni10 Ni23 Ni7 -120.3(7) .
C30 Ni10 Ni23 Ni7 146.6(6) .
C25 Ni10 Ni23 Ni7 91.4(14) .
C2 Ni10 Ni23 Ni7 -29.6(6) .
Ni15 Ni10 Ni23 Ni7 95.46(11) .
Ni24 Ni10 Ni23 Ni7 -67.98(11) .
Ni4 Ni10 Ni23 Ni7 55.67(14) .
Ni6 Ni10 Ni23 Ni7 24.46(9) .
Ni9 Ni10 Ni23 Ni7 -14.12(14) .
C15 Ni10 Ni23 Ni15 144.2(7) .
C30 Ni10 Ni23 Ni15 51.1(6) .
C25 Ni10 Ni23 Ni15 -4.0(14) .
C2 Ni10 Ni23 Ni15 -125.1(6) .
Ni24 Ni10 Ni23 Ni15 -163.44(12) .
Ni4 Ni10 Ni23 Ni15 -39.79(11) .
Ni6 Ni10 Ni23 Ni15 -71.00(9) .
Ni9 Ni10 Ni23 Ni15 -109.58(12) .
C15 Ni10 Ni23 Ni17 -176.0(7) .
C30 Ni10 Ni23 Ni17 90.9(6) .
C25 Ni10 Ni23 Ni17 35.7(14) .
C2 Ni10 Ni23 Ni17 -85.3(6) .
Ni15 Ni10 Ni23 Ni17 39.78(10) .
Ni24 Ni10 Ni23 Ni17 -123.66(10) .
Ni4 Ni10 Ni23 Ni17 -0.01(14) .
Ni6 Ni10 Ni23 Ni17 -31.22(9) .
Ni9 Ni10 Ni23 Ni17 -69.80(12) .
C15 Ni10 Ni23 Ni6 -144.8(7) .
C30 Ni10 Ni23 Ni6 122.1(6) .
C25 Ni10 Ni23 Ni6 67.0(14) .
C2 Ni10 Ni23 Ni6 -54.1(6) .
Ni15 Ni10 Ni23 Ni6 71.00(9) .
Ni24 Ni10 Ni23 Ni6 -92.43(10) .
Ni4 Ni10 Ni23 Ni6 31.21(10) .
Ni9 Ni10 Ni23 Ni6 -38.58(9) .
C13 Ni7 Ni23 C32 -87.0(10) .
C33 Ni7 Ni23 C32 1.9(10) .
C2 Ni7 Ni23 C32 165.2(9) .
Ni17 Ni7 Ni23 C32 46.7(7) .
Ni13 Ni7 Ni23 C32 -136.4(7) .
Ni5 Ni7 Ni23 C32 147.8(7) .
Ni6 Ni7 Ni23 C32 114.1(7) .
Ni3 Ni7 Ni23 C32 169.9(7) .
Ni2 Ni7 Ni23 C32 83.2(7) .
Ni28 Ni7 Ni23 C32 -139.0(7) .
C13 Ni7 Ni23 C14 11.5(10) .
C33 Ni7 Ni23 C14 100.4(10) .
C2 Ni7 Ni23 C14 -96.3(9) .
Ni17 Ni7 Ni23 C14 145.2(7) .
Ni13 Ni7 Ni23 C14 -37.9(7) .
Ni5 Ni7 Ni23 C14 -113.7(8) .
Ni6 Ni7 Ni23 C14 -147.4(7) .
Ni3 Ni7 Ni23 C14 -91.7(7) .
Ni2 Ni7 Ni23 C14 -178.3(7) .
Ni28 Ni7 Ni23 C14 -40.5(7) .
C13 Ni7 Ni23 C2 107.8(8) .
C33 Ni7 Ni23 C2 -163.3(9) .
Ni17 Ni7 Ni23 C2 -118.5(5) .
Ni13 Ni7 Ni23 C2 58.4(5) .
Ni5 Ni7 Ni23 C2 -17.4(5) .
Ni6 Ni7 Ni23 C2 -51.1(5) .
Ni3 Ni7 Ni23 C2 4.6(5) .
Ni2 Ni7 Ni23 C2 -82.0(5) .
Ni28 Ni7 Ni23 C2 55.8(5) .
C13 Ni7 Ni23 Ni28 51.9(6) .
C33 Ni7 Ni23 Ni28 140.9(7) .
C2 Ni7 Ni23 Ni28 -55.8(5) .
Ni17 Ni7 Ni23 Ni28 -174.30(12) .
Ni13 Ni7 Ni23 Ni28 2.54(13) .
Ni5 Ni7 Ni23 Ni28 -73.26(18) .
Ni6 Ni7 Ni23 Ni28 -106.98(10) .
Ni3 Ni7 Ni23 Ni28 -51.19(9) .
Ni2 Ni7 Ni23 Ni28 -137.88(12) .
C13 Ni7 Ni23 Ni10 134.8(6) .
C33 Ni7 Ni23 Ni10 -136.3(7) .
C2 Ni7 Ni23 Ni10 27.0(5) .
Ni17 Ni7 Ni23 Ni10 -91.46(11) .
Ni13 Ni7 Ni23 Ni10 85.38(14) .
Ni5 Ni7 Ni23 Ni10 9.6(2) .
Ni6 Ni7 Ni23 Ni10 -24.14(9) .
Ni3 Ni7 Ni23 Ni10 31.65(11) .
Ni2 Ni7 Ni23 Ni10 -55.04(13) .
Ni28 Ni7 Ni23 Ni10 82.84(11) .
C13 Ni7 Ni23 Ni15 -169.9(6) .
C33 Ni7 Ni23 Ni15 -81.0(7) .
C2 Ni7 Ni23 Ni15 82.3(5) .
Ni17 Ni7 Ni23 Ni15 -36.16(10) .
Ni13 Ni7 Ni23 Ni15 140.68(12) .
Ni5 Ni7 Ni23 Ni15 64.88(19) .
Ni6 Ni7 Ni23 Ni15 31.16(9) .
Ni3 Ni7 Ni23 Ni15 86.95(10) .
Ni2 Ni7 Ni23 Ni15 0.26(14) .
Ni28 Ni7 Ni23 Ni15 138.14(12) .
C13 Ni7 Ni23 Ni17 -133.8(6) .
C33 Ni7 Ni23 Ni17 -44.8(7) .
C2 Ni7 Ni23 Ni17 118.5(5) .
Ni13 Ni7 Ni23 Ni17 176.83(15) .
Ni5 Ni7 Ni23 Ni17 101.04(19) .
Ni6 Ni7 Ni23 Ni17 67.32(9) .
Ni3 Ni7 Ni23 Ni17 123.11(11) .
Ni2 Ni7 Ni23 Ni17 36.42(10) .
Ni28 Ni7 Ni23 Ni17 174.30(12) .
C13 Ni7 Ni23 Ni6 158.9(6) .
C33 Ni7 Ni23 Ni6 -112.1(7) .
C2 Ni7 Ni23 Ni6 51.1(5) .
Ni17 Ni7 Ni23 Ni6 -67.32(9) .
Ni13 Ni7 Ni23 Ni6 109.51(13) .
Ni5 Ni7 Ni23 Ni6 33.72(16) .
Ni3 Ni7 Ni23 Ni6 55.79(8) .
Ni2 Ni7 Ni23 Ni6 -30.90(10) .
Ni28 Ni7 Ni23 Ni6 106.98(10) .
C30 Ni15 Ni23 C32 87.1(10) .
C28 Ni15 Ni23 C32 2.2(10) .
C4 Ni15 Ni23 C32 -113.7(8) .
Ni10 Ni15 Ni23 C32 143.3(7) .
Ni29 Ni15 Ni23 C32 -55.4(7) .
Ni6 Ni15 Ni23 C32 -147.4(7) .
Ni4 Ni15 Ni23 C32 179.1(7) .
Ni17 Ni15 Ni23 C32 -82.8(7) .
Ni22 Ni15 Ni23 C32 -118.8(7) .
C30 Ni15 Ni23 C14 19(2) .
C28 Ni15 Ni23 C14 -66(2) .
C4 Ni15 Ni23 C14 178(2) .
Ni10 Ni15 Ni23 C14 75(2) .
Ni29 Ni15 Ni23 C14 -123(2) .
Ni6 Ni15 Ni23 C14 145(2) .
Ni4 Ni15 Ni23 C14 111(2) .
Ni17 Ni15 Ni23 C14 -151(2) .
Ni22 Ni15 Ni23 C14 173(2) .
C30 Ni15 Ni23 C2 -97.1(8) .
C28 Ni15 Ni23 C2 178.1(8) .
C4 Ni15 Ni23 C2 62.2(6) .
Ni10 Ni15 Ni23 C2 -40.9(4) .
Ni29 Ni15 Ni23 C2 120.5(4) .
Ni6 Ni15 Ni23 C2 28.5(4) .
Ni4 Ni15 Ni23 C2 -5.1(4) .
Ni17 Ni15 Ni23 C2 93.0(4) .
Ni22 Ni15 Ni23 C2 57.0(5) .
C30 Ni15 Ni23 Ni28 -87.5(7) .
C28 Ni15 Ni23 Ni28 -172.3(7) .
C4 Ni15 Ni23 Ni28 71.7(5) .
Ni10 Ni15 Ni23 Ni28 -31.30(18) .
Ni29 Ni15 Ni23 Ni28 130.05(17) .
Ni6 Ni15 Ni23 Ni28 38.04(17) .
Ni4 Ni15 Ni23 Ni28 4.5(2) .
Ni17 Ni15 Ni23 Ni28 102.58(18) .
Ni22 Ni15 Ni23 Ni28 66.6(3) .
C30 Ni15 Ni23 Ni10 -56.2(7) .
C28 Ni15 Ni23 Ni10 -141.0(7) .
C4 Ni15 Ni23 Ni10 103.0(5) .
Ni29 Ni15 Ni23 Ni10 161.35(14) .
Ni6 Ni15 Ni23 Ni10 69.34(9) .
Ni4 Ni15 Ni23 Ni10 35.78(10) .
Ni17 Ni15 Ni23 Ni10 133.88(11) .
Ni22 Ni15 Ni23 Ni10 97.88(19) .
C30 Ni15 Ni23 Ni7 -156.8(7) .
C28 Ni15 Ni23 Ni7 118.4(7) .
C4 Ni15 Ni23 Ni7 2.5(5) .
Ni10 Ni15 Ni23 Ni7 -100.57(11) .
Ni29 Ni15 Ni23 Ni7 60.78(14) .
Ni6 Ni15 Ni23 Ni7 -31.23(9) .
Ni4 Ni15 Ni23 Ni7 -64.79(13) .
Ni17 Ni15 Ni23 Ni7 33.31(9) .
Ni22 Ni15 Ni23 Ni7 -2.7(2) .
C30 Ni15 Ni23 Ni17 169.9(7) .
C28 Ni15 Ni23 Ni17 85.1(7) .
C4 Ni15 Ni23 Ni17 -30.8(5) .
Ni10 Ni15 Ni23 Ni17 -133.88(11) .
Ni29 Ni15 Ni23 Ni17 27.47(11) .
Ni6 Ni15 Ni23 Ni17 -64.54(9) .
Ni4 Ni15 Ni23 Ni17 -98.09(11) .
Ni22 Ni15 Ni23 Ni17 -35.99(18) .
C30 Ni15 Ni23 Ni6 -125.6(7) .
C28 Ni15 Ni23 Ni6 149.6(7) .
C4 Ni15 Ni23 Ni6 33.7(5) .
Ni10 Ni15 Ni23 Ni6 -69.34(9) .
Ni29 Ni15 Ni23 Ni6 92.01(12) .
Ni4 Ni15 Ni23 Ni6 -33.55(9) .
Ni17 Ni15 Ni23 Ni6 64.54(9) .
Ni22 Ni15 Ni23 Ni6 28.55(17) .
C31 Ni17 Ni23 C32 0.3(9) .
C33 Ni17 Ni23 C32 -92.9(10) .
C4 Ni17 Ni23 C32 113.7(8) .
Ni7 Ni17 Ni23 C32 -138.9(7) .
Ni29 Ni17 Ni23 C32 55.4(7) .
Ni6 Ni17 Ni23 C32 149.8(7) .
Ni2 Ni17 Ni23 C32 -176.5(7) .
Ni14 Ni17 Ni23 C32 117.7(7) .
Ni15 Ni17 Ni23 C32 82.1(7) .
C31 Ni17 Ni23 C14 84.1(12) .
C33 Ni17 Ni23 C14 -9.1(12) .
C4 Ni17 Ni23 C14 -162.5(10) .
Ni7 Ni17 Ni23 C14 -55.0(9) .
Ni29 Ni17 Ni23 C14 139.3(9) .
Ni6 Ni17 Ni23 C14 -126.4(9) .
Ni2 Ni17 Ni23 C14 -92.7(10) .
Ni14 Ni17 Ni23 C14 -158.5(9) .
Ni15 Ni17 Ni23 C14 165.9(10) .
C31 Ni17 Ni23 C2 -170.8(8) .
C33 Ni17 Ni23 C2 96.0(8) .
C4 Ni17 Ni23 C2 -57.4(6) .
Ni7 Ni17 Ni23 C2 50.1(4) .
Ni29 Ni17 Ni23 C2 -115.6(4) .
Ni6 Ni17 Ni23 C2 -21.3(4) .
Ni2 Ni17 Ni23 C2 12.5(4) .
Ni14 Ni17 Ni23 C2 -53.4(5) .
Ni15 Ni17 Ni23 C2 -88.9(4) .
C31 Ni17 Ni23 Ni28 145.2(7) .
C33 Ni17 Ni23 Ni28 51.9(7) .
C4 Ni17 Ni23 Ni28 -101.5(4) .
Ni7 Ni17 Ni23 Ni28 5.99(12) .
Ni29 Ni17 Ni23 Ni28 -159.70(12) .
Ni6 Ni17 Ni23 Ni28 -65.33(13) .
Ni2 Ni17 Ni23 Ni28 -31.62(17) .
Ni14 Ni17 Ni23 Ni28 -97.4(2) .
Ni15 Ni17 Ni23 Ni28 -133.02(14) .
C31 Ni17 Ni23 Ni10 -117.8(7) .
C33 Ni17 Ni23 Ni10 149.0(7) .
C4 Ni17 Ni23 Ni10 -4.4(4) .
Ni7 Ni17 Ni23 Ni10 103.03(11) .
Ni29 Ni17 Ni23 Ni10 -62.66(13) .
Ni6 Ni17 Ni23 Ni10 31.71(9) .
Ni2 Ni17 Ni23 Ni10 65.41(13) .
Ni14 Ni17 Ni23 Ni10 -0.4(2) .
Ni15 Ni17 Ni23 Ni10 -35.98(9) .
C31 Ni17 Ni23 Ni7 139.2(7) .
C33 Ni17 Ni23 Ni7 46.0(7) .
C4 Ni17 Ni23 Ni7 -107.5(4) .
Ni29 Ni17 Ni23 Ni7 -165.69(14) .
Ni6 Ni17 Ni23 Ni7 -71.32(9) .
Ni2 Ni17 Ni23 Ni7 -37.61(10) .
Ni14 Ni17 Ni23 Ni7 -103.4(2) .
Ni15 Ni17 Ni23 Ni7 -139.01(12) .
C31 Ni17 Ni23 Ni15 -81.8(7) .
C33 Ni17 Ni23 Ni15 -175.0(7) .
C4 Ni17 Ni23 Ni15 31.6(4) .
Ni7 Ni17 Ni23 Ni15 139.01(12) .
Ni29 Ni17 Ni23 Ni15 -26.68(10) .
Ni6 Ni17 Ni23 Ni15 67.69(9) .
Ni2 Ni17 Ni23 Ni15 101.40(12) .
Ni14 Ni17 Ni23 Ni15 35.59(18) .
C31 Ni17 Ni23 Ni6 -149.5(7) .
C33 Ni17 Ni23 Ni6 117.3(7) .
C4 Ni17 Ni23 Ni6 -36.1(4) .
Ni7 Ni17 Ni23 Ni6 71.32(9) .
Ni29 Ni17 Ni23 Ni6 -94.37(11) .
Ni2 Ni17 Ni23 Ni6 33.71(10) .
Ni14 Ni17 Ni23 Ni6 -32.10(18) .
Ni15 Ni17 Ni23 Ni6 -67.69(9) .
C2 Ni6 Ni23 C32 175.4(10) .
C4 Ni6 Ni23 C32 2.4(9) .
Ni1 Ni6 Ni23 C32 -147.6(8) .
Ni8 Ni6 Ni23 C32 4.2(9) .
Ni17 Ni6 Ni23 C32 -36.4(8) .
Ni10 Ni6 Ni23 C32 104.8(8) .
Ni3 Ni6 Ni23 C32 -164.2(8) .
Ni4 Ni6 Ni23 C32 74.9(8) .
Ni7 Ni6 Ni23 C32 -103.6(8) .
Ni15 Ni6 Ni23 C32 39.4(8) .
Ni2 Ni6 Ni23 C32 -70.9(8) .
C2 Ni6 Ni23 C14 -26.3(13) .
C4 Ni6 Ni23 C14 160.7(13) .
Ni1 Ni6 Ni23 C14 10.6(12) .
Ni8 Ni6 Ni23 C14 162.4(12) .
Ni17 Ni6 Ni23 C14 121.9(12) .
Ni10 Ni6 Ni23 C14 -96.9(12) .
Ni3 Ni6 Ni23 C14 -6.0(12) .
Ni4 Ni6 Ni23 C14 -126.8(12) .
Ni7 Ni6 Ni23 C14 54.7(12) .
Ni15 Ni6 Ni23 C14 -162.4(12) .
Ni2 Ni6 Ni23 C14 87.3(12) .
C4 Ni6 Ni23 C2 -173.0(7) .
Ni1 Ni6 Ni23 C2 37.0(6) .
Ni8 Ni6 Ni23 C2 -171.3(6) .
Ni17 Ni6 Ni23 C2 148.2(6) .
Ni10 Ni6 Ni23 C2 -70.6(6) .
Ni3 Ni6 Ni23 C2 20.4(6) .
Ni4 Ni6 Ni23 C2 -100.5(6) .
Ni7 Ni6 Ni23 C2 81.0(6) .
Ni15 Ni6 Ni23 C2 -136.1(6) .
Ni2 Ni6 Ni23 C2 113.6(6) .
C2 Ni6 Ni23 Ni28 -20.3(6) .
C4 Ni6 Ni23 Ni28 166.7(4) .
Ni1 Ni6 Ni23 Ni28 16.7(2) .
Ni8 Ni6 Ni23 Ni28 168.4(2) .
Ni17 Ni6 Ni23 Ni28 127.89(11) .
Ni10 Ni6 Ni23 Ni28 -90.92(10) .
Ni3 Ni6 Ni23 Ni28 0.06(10) .
Ni4 Ni6 Ni23 Ni28 -120.80(11) .
Ni7 Ni6 Ni23 Ni28 60.70(9) .
Ni15 Ni6 Ni23 Ni28 -156.37(11) .
Ni2 Ni6 Ni23 Ni28 93.35(11) .
C2 Ni6 Ni23 Ni10 70.6(6) .
C4 Ni6 Ni23 Ni10 -102.4(4) .
Ni1 Ni6 Ni23 Ni10 107.6(2) .
Ni8 Ni6 Ni23 Ni10 -100.6(2) .
Ni17 Ni6 Ni23 Ni10 -141.18(11) .
Ni3 Ni6 Ni23 Ni10 90.99(9) .
Ni4 Ni6 Ni23 Ni10 -29.88(10) .
Ni7 Ni6 Ni23 Ni10 151.62(11) .
Ni15 Ni6 Ni23 Ni10 -65.44(9) .
Ni2 Ni6 Ni23 Ni10 -175.73(12) .
C2 Ni6 Ni23 Ni7 -81.0(6) .
C4 Ni6 Ni23 Ni7 106.0(4) .
Ni1 Ni6 Ni23 Ni7 -44.04(19) .
Ni8 Ni6 Ni23 Ni7 107.8(2) .
Ni17 Ni6 Ni23 Ni7 67.20(9) .
Ni10 Ni6 Ni23 Ni7 -151.62(11) .
Ni3 Ni6 Ni23 Ni7 -60.63(9) .
Ni4 Ni6 Ni23 Ni7 178.50(12) .
Ni15 Ni6 Ni23 Ni7 142.94(11) .
Ni2 Ni6 Ni23 Ni7 32.65(10) .
C2 Ni6 Ni23 Ni15 136.1(6) .
C4 Ni6 Ni23 Ni15 -37.0(4) .
Ni1 Ni6 Ni23 Ni15 173.0(2) .
Ni8 Ni6 Ni23 Ni15 -35.2(2) .
Ni17 Ni6 Ni23 Ni15 -75.74(9) .
Ni10 Ni6 Ni23 Ni15 65.44(9) .
Ni3 Ni6 Ni23 Ni15 156.43(11) .
Ni4 Ni6 Ni23 Ni15 35.56(10) .
Ni7 Ni6 Ni23 Ni15 -142.94(11) .
Ni2 Ni6 Ni23 Ni15 -110.29(11) .
C2 Ni6 Ni23 Ni17 -148.2(6) .
C4 Ni6 Ni23 Ni17 38.8(4) .
Ni1 Ni6 Ni23 Ni17 -111.2(2) .
Ni8 Ni6 Ni23 Ni17 40.6(2) .
Ni10 Ni6 Ni23 Ni17 141.18(11) .
Ni3 Ni6 Ni23 Ni17 -127.83(10) .
Ni4 Ni6 Ni23 Ni17 111.30(11) .
Ni7 Ni6 Ni23 Ni17 -67.20(9) .
Ni15 Ni6 Ni23 Ni17 75.74(9) .
Ni2 Ni6 Ni23 Ni17 -34.55(10) .
C15 Ni10 Ni24 C8 24.4(14) .
C30 Ni10 Ni24 C8 -22.7(16) .
C25 Ni10 Ni24 C8 103.7(12) .
C2 Ni10 Ni24 C8 -118.5(12) .
Ni15 Ni10 Ni24 C8 -113.9(11) .
Ni4 Ni10 Ni24 C8 154.9(11) .
Ni6 Ni10 Ni24 C8 -148.7(11) .
Ni23 Ni10 Ni24 C8 -84.7(11) .
Ni9 Ni10 Ni24 C8 155.4(11) .
C15 Ni10 Ni24 C16 -90.6(10) .
C30 Ni10 Ni24 C16 -137.7(12) .
C25 Ni10 Ni24 C16 -11.3(8) .
C2 Ni10 Ni24 C16 126.5(7) .
Ni15 Ni10 Ni24 C16 131.1(6) .
Ni4 Ni10 Ni24 C16 39.9(5) .
Ni6 Ni10 Ni24 C16 96.3(5) .
Ni23 Ni10 Ni24 C16 160.3(5) .
Ni9 Ni10 Ni24 C16 40.4(5) .
C30 Ni10 Ni24 C15 -47.1(14) .
C25 Ni10 Ni24 C15 79.3(11) .
C2 Ni10 Ni24 C15 -142.9(10) .
Ni15 Ni10 Ni24 C15 -138.3(10) .
Ni4 Ni10 Ni24 C15 130.6(9) .
Ni6 Ni10 Ni24 C15 -173.1(9) .
Ni23 Ni10 Ni24 C15 -109.0(9) .
Ni9 Ni10 Ni24 C15 131.0(9) .
C15 Ni10 Ni24 C2 142.9(10) .
C30 Ni10 Ni24 C2 95.8(12) .
C25 Ni10 Ni24 C2 -137.8(8) .
Ni15 Ni10 Ni24 C2 4.6(6) .
Ni4 Ni10 Ni24 C2 -86.6(5) .
Ni6 Ni10 Ni24 C2 -30.2(5) .
Ni23 Ni10 Ni24 C2 33.8(5) .
Ni9 Ni10 Ni24 C2 -86.1(5) .
C15 Ni10 Ni24 Ni9 -131.0(9) .
C30 Ni10 Ni24 Ni9 -178.1(11) .
C25 Ni10 Ni24 Ni9 -51.7(6) .
C2 Ni10 Ni24 Ni9 86.1(5) .
Ni15 Ni10 Ni24 Ni9 90.7(3) .
Ni4 Ni10 Ni24 Ni9 -0.47(12) .
Ni6 Ni10 Ni24 Ni9 55.92(9) .
Ni23 Ni10 Ni24 Ni9 119.94(10) .
C15 Ni10 Ni24 Ni3 172.2(9) .
C30 Ni10 Ni24 Ni3 125.2(11) .
C25 Ni10 Ni24 Ni3 -108.4(6) .
C2 Ni10 Ni24 Ni3 29.4(5) .
Ni15 Ni10 Ni24 Ni3 33.9(3) .
Ni4 Ni10 Ni24 Ni3 -57.22(14) .
Ni6 Ni10 Ni24 Ni3 -0.83(11) .
Ni23 Ni10 Ni24 Ni3 63.19(10) .
Ni9 Ni10 Ni24 Ni3 -56.75(9) .
C15 Ni10 Ni24 Ni28 112.0(9) .
C30 Ni10 Ni24 Ni28 64.9(11) .
C25 Ni10 Ni24 Ni28 -168.7(6) .
C2 Ni10 Ni24 Ni28 -30.9(5) .
Ni15 Ni10 Ni24 Ni28 -26.3(3) .
Ni4 Ni10 Ni24 Ni28 -117.44(13) .
Ni6 Ni10 Ni24 Ni28 -61.05(11) .
Ni23 Ni10 Ni24 Ni28 2.97(10) .
Ni9 Ni10 Ni24 Ni28 -116.97(10) .
C15 Ni10 Ni24 Cu1 149.6(9) .
C30 Ni10 Ni24 Cu1 102.5(11) .
C25 Ni10 Ni24 Cu1 -131.1(6) .
C2 Ni10 Ni24 Cu1 6.7(5) .
Ni15 Ni10 Ni24 Cu1 11.3(4) .
Ni4 Ni10 Ni24 Cu1 -79.9(2) .
Ni6 Ni10 Ni24 Cu1 -23.5(2) .
Ni23 Ni10 Ni24 Cu1 40.56(19) .
Ni9 Ni10 Ni24 Cu1 -79.38(17) .
C16 Ni9 Ni24 C8 -36.0(13) .
C24 Ni9 Ni24 C8 -68.2(14) .
Ni12 Ni9 Ni24 C8 -177.3(11) .
Ni3 Ni9 Ni24 C8 101.4(11) .
Ni18 Ni9 Ni24 C8 41.6(11) .
Ni1 Ni9 Ni24 C8 112.8(11) .
Ni4 Ni9 Ni24 C8 -153.8(11) .
Ni6 Ni9 Ni24 C8 156.3(11) .
Ni10 Ni9 Ni24 C8 -154.2(11) .
Ni25 Ni9 Ni24 C8 40.0(11) .
C24 Ni9 Ni24 C16 -32.2(11) .
Ni12 Ni9 Ni24 C16 -141.3(8) .
Ni3 Ni9 Ni24 C16 137.4(7) .
Ni18 Ni9 Ni24 C16 77.6(7) .
Ni1 Ni9 Ni24 C16 148.8(7) .
Ni4 Ni9 Ni24 C16 -117.8(7) .
Ni6 Ni9 Ni24 C16 -167.6(7) .
Ni10 Ni9 Ni24 C16 -118.2(7) .
Ni25 Ni9 Ni24 C16 76.0(7) .
C16 Ni9 Ni24 C15 82.7(9) .
C24 Ni9 Ni24 C15 50.5(11) .
Ni12 Ni9 Ni24 C15 -58.6(8) .
Ni3 Ni9 Ni24 C15 -139.9(6) .
Ni18 Ni9 Ni24 C15 160.3(6) .
Ni1 Ni9 Ni24 C15 -128.5(6) .
Ni4 Ni9 Ni24 C15 -35.1(6) .
Ni6 Ni9 Ni24 C15 -85.0(6) .
Ni10 Ni9 Ni24 C15 -35.5(6) .
Ni25 Ni9 Ni24 C15 158.7(6) .
C16 Ni9 Ni24 C2 177.2(8) .
C24 Ni9 Ni24 C2 145.0(10) .
Ni12 Ni9 Ni24 C2 36.0(6) .
Ni3 Ni9 Ni24 C2 -45.3(4) .
Ni18 Ni9 Ni24 C2 -105.2(4) .
Ni1 Ni9 Ni24 C2 -34.0(4) .
Ni4 Ni9 Ni24 C2 59.5(4) .
Ni6 Ni9 Ni24 C2 9.6(4) .
Ni10 Ni9 Ni24 C2 59.1(4) .
Ni25 Ni9 Ni24 C2 -106.8(4) .
C16 Ni9 Ni24 Ni10 118.2(7) .
C24 Ni9 Ni24 Ni10 85.9(9) .
Ni12 Ni9 Ni24 Ni10 -23.1(4) .
Ni3 Ni9 Ni24 Ni10 -104.40(10) .
Ni18 Ni9 Ni24 Ni10 -164.23(14) .
Ni1 Ni9 Ni24 Ni10 -93.03(12) .
Ni4 Ni9 Ni24 Ni10 0.39(10) .
Ni6 Ni9 Ni24 Ni10 -49.48(8) .
Ni25 Ni9 Ni24 Ni10 -165.83(10) .
C16 Ni9 Ni24 Ni3 -137.4(7) .
C24 Ni9 Ni24 Ni3 -169.7(9) .
Ni12 Ni9 Ni24 Ni3 81.3(4) .
Ni18 Ni9 Ni24 Ni3 -59.83(13) .
Ni1 Ni9 Ni24 Ni3 11.36(10) .
Ni4 Ni9 Ni24 Ni3 104.79(11) .
Ni6 Ni9 Ni24 Ni3 54.92(8) .
Ni10 Ni9 Ni24 Ni3 104.40(10) .
Ni25 Ni9 Ni24 Ni3 -61.44(8) .
C16 Ni9 Ni24 Ni28 -161.7(7) .
C24 Ni9 Ni24 Ni28 166.1(9) .
Ni12 Ni9 Ni24 Ni28 57.1(5) .
Ni3 Ni9 Ni24 Ni28 -24.22(10) .
Ni18 Ni9 Ni24 Ni28 -84.05(15) .
Ni1 Ni9 Ni24 Ni28 -12.85(16) .
Ni4 Ni9 Ni24 Ni28 80.57(12) .
Ni6 Ni9 Ni24 Ni28 30.70(11) .
Ni10 Ni9 Ni24 Ni28 80.18(11) .
Ni25 Ni9 Ni24 Ni28 -85.65(11) .
C16 Ni9 Ni24 Cu1 -104.0(7) .
C24 Ni9 Ni24 Cu1 -136.2(9) .
Ni12 Ni9 Ni24 Cu1 114.7(4) .
Ni3 Ni9 Ni24 Cu1 33.42(8) .
Ni18 Ni9 Ni24 Cu1 -26.41(15) .
Ni1 Ni9 Ni24 Cu1 44.78(13) .
Ni4 Ni9 Ni24 Cu1 138.21(9) .
Ni6 Ni9 Ni24 Cu1 88.33(9) .
Ni10 Ni9 Ni24 Cu1 137.81(11) .
Ni25 Ni9 Ni24 Cu1 -28.02(8) .
C2 Ni3 Ni24 C8 122.1(10) .
C1 Ni3 Ni24 C8 -96.2(10) .
Cu1 Ni3 Ni24 C8 -2.7(8) .
Ni6 Ni3 Ni24 C8 158.8(8) .
Ni1 Ni3 Ni24 C8 -150.9(8) .
Ni5 Ni3 Ni24 C8 128.1(11) .
Ni9 Ni3 Ni24 C8 -138.7(8) .
Ni16 Ni3 Ni24 C8 -36.7(8) .
Ni28 Ni3 Ni24 C8 66.6(8) .
Ni25 Ni3 Ni24 C8 -68.6(8) .
Ni13 Ni3 Ni24 C8 39.9(8) .
C2 Ni3 Ni24 C16 -129.2(8) .
C1 Ni3 Ni24 C16 12.5(8) .
Cu1 Ni3 Ni24 C16 106.0(5) .
Ni6 Ni3 Ni24 C16 -92.5(5) .
Ni1 Ni3 Ni24 C16 -42.2(5) .
Ni5 Ni3 Ni24 C16 -123.2(9) .
Ni9 Ni3 Ni24 C16 -30.0(5) .
Ni16 Ni3 Ni24 C16 72.0(5) .
Ni28 Ni3 Ni24 C16 175.3(5) .
Ni25 Ni3 Ni24 C16 40.0(5) .
Ni13 Ni3 Ni24 C16 148.6(5) .
C2 Ni3 Ni24 C15 -27.0(12) .
C1 Ni3 Ni24 C15 114.7(12) .
Cu1 Ni3 Ni24 C15 -151.8(10) .
Ni6 Ni3 Ni24 C15 9.7(11) .
Ni1 Ni3 Ni24 C15 60.0(11) .
Ni5 Ni3 Ni24 C15 -21.0(14) .
Ni9 Ni3 Ni24 C15 72.2(10) .
Ni16 Ni3 Ni24 C15 174.2(10) .
Ni28 Ni3 Ni24 C15 -82.5(10) .
Ni25 Ni3 Ni24 C15 142.2(10) .
Ni13 Ni3 Ni24 C15 -109.2(10) .
C1 Ni3 Ni24 C2 141.7(9) .
Cu1 Ni3 Ni24 C2 -124.8(6) .
Ni6 Ni3 Ni24 C2 36.6(6) .
Ni1 Ni3 Ni24 C2 86.9(6) .
Ni5 Ni3 Ni24 C2 6.0(10) .
Ni9 Ni3 Ni24 C2 99.2(6) .
Ni16 Ni3 Ni24 C2 -158.9(6) .
Ni28 Ni3 Ni24 C2 -55.5(6) .
Ni25 Ni3 Ni24 C2 169.2(6) .
Ni13 Ni3 Ni24 C2 -82.2(6) .
C2 Ni3 Ni24 Ni10 -35.8(6) .
C1 Ni3 Ni24 Ni10 105.8(6) .
Cu1 Ni3 Ni24 Ni10 -160.64(12) .
Ni6 Ni3 Ni24 Ni10 0.83(11) .
Ni1 Ni3 Ni24 Ni10 51.11(14) .
Ni5 Ni3 Ni24 Ni10 -29.8(8) .
Ni9 Ni3 Ni24 Ni10 63.34(10) .
Ni16 Ni3 Ni24 Ni10 165.33(14) .
Ni28 Ni3 Ni24 Ni10 -91.36(10) .
Ni25 Ni3 Ni24 Ni10 133.39(11) .
Ni13 Ni3 Ni24 Ni10 -118.03(12) .
C2 Ni3 Ni24 Ni9 -99.2(6) .
C1 Ni3 Ni24 Ni9 42.5(6) .
Cu1 Ni3 Ni24 Ni9 136.02(11) .
Ni6 Ni3 Ni24 Ni9 -62.51(9) .
Ni1 Ni3 Ni24 Ni9 -12.23(11) .
Ni5 Ni3 Ni24 Ni9 -93.2(8) .
Ni16 Ni3 Ni24 Ni9 101.99(15) .
Ni28 Ni3 Ni24 Ni9 -154.70(11) .
Ni25 Ni3 Ni24 Ni9 70.05(9) .
Ni13 Ni3 Ni24 Ni9 178.63(14) .
C2 Ni3 Ni24 Ni28 55.5(6) .
C1 Ni3 Ni24 Ni28 -162.8(6) .
Cu1 Ni3 Ni24 Ni28 -69.28(9) .
Ni6 Ni3 Ni24 Ni28 92.19(10) .
Ni1 Ni3 Ni24 Ni28 142.48(13) .
Ni5 Ni3 Ni24 Ni28 61.5(8) .
Ni9 Ni3 Ni24 Ni28 154.70(11) .
Ni16 Ni3 Ni24 Ni28 -103.31(15) .
Ni25 Ni3 Ni24 Ni28 -135.25(10) .
Ni13 Ni3 Ni24 Ni28 -26.67(11) .
C2 Ni3 Ni24 Cu1 124.8(6) .
C1 Ni3 Ni24 Cu1 -93.5(6) .
Ni6 Ni3 Ni24 Cu1 161.47(12) .
Ni1 Ni3 Ni24 Cu1 -148.25(15) .
Ni5 Ni3 Ni24 Cu1 130.8(8) .
Ni9 Ni3 Ni24 Cu1 -136.02(11) .
Ni16 Ni3 Ni24 Cu1 -34.03(13) .
Ni28 Ni3 Ni24 Cu1 69.28(9) .
Ni25 Ni3 Ni24 Cu1 -65.97(9) .
Ni13 Ni3 Ni24 Cu1 42.61(11) .
C17 Ni18 Ni25 C5 2.2(18) .
C10 Ni18 Ni25 C5 6.9(16) .
C1 Ni18 Ni25 C5 169.8(16) .
Ni20 Ni18 Ni25 C5 132.0(14) .
Ni1 Ni18 Ni25 C5 -168.5(14) .
Ni9 Ni18 Ni25 C5 -111.0(14) .
Ni21 Ni18 Ni25 C5 152.5(14) .
Ni12 Ni18 Ni25 C5 -119.1(14) .
C17 Ni18 Ni25 C10 -4.7(14) .
C1 Ni18 Ni25 C10 162.8(10) .
Ni20 Ni18 Ni25 C10 125.1(7) .
Ni1 Ni18 Ni25 C10 -175.4(7) .
Ni9 Ni18 Ni25 C10 -117.9(7) .
Ni21 Ni18 Ni25 C10 145.6(8) .
Ni12 Ni18 Ni25 C10 -126.0(7) .
C17 Ni18 Ni25 C1 -167.5(14) .
C10 Ni18 Ni25 C1 -162.8(10) .
Ni20 Ni18 Ni25 C1 -37.8(7) .
Ni1 Ni18 Ni25 C1 21.7(7) .
Ni9 Ni18 Ni25 C1 79.2(7) .
Ni21 Ni18 Ni25 C1 -17.2(7) .
Ni12 Ni18 Ni25 C1 71.2(7) .
C17 Ni18 Ni25 Ni16 -138.8(12) .
C10 Ni18 Ni25 Ni16 -134.1(7) .
C1 Ni18 Ni25 Ni16 28.7(7) .
Ni20 Ni18 Ni25 Ni16 -9.05(10) .
Ni1 Ni18 Ni25 Ni16 50.43(10) .
Ni9 Ni18 Ni25 Ni16 107.93(10) .
Ni21 Ni18 Ni25 Ni16 11.5(2) .
Ni12 Ni18 Ni25 Ni16 99.89(13) .
C17 Ni18 Ni25 Ni3 162.0(12) .
C10 Ni18 Ni25 Ni3 166.7(7) .
C1 Ni18 Ni25 Ni3 -30.4(7) .
Ni20 Ni18 Ni25 Ni3 -68.19(9) .
Ni1 Ni18 Ni25 Ni3 -8.70(9) .
Ni9 Ni18 Ni25 Ni3 48.79(8) .
Ni21 Ni18 Ni25 Ni3 -47.7(2) .
Ni12 Ni18 Ni25 Ni3 40.75(14) .
C17 Ni18 Ni25 Cu1 174.9(12) .
C10 Ni18 Ni25 Cu1 179.6(8) .
C1 Ni18 Ni25 Cu1 -17.6(7) .
Ni20 Ni18 Ni25 Cu1 -55.3(2) .
Ni1 Ni18 Ni25 Cu1 4.1(2) .
Ni9 Ni18 Ni25 Cu1 61.65(19) .
Ni21 Ni18 Ni25 Cu1 -34.8(3) .
Ni12 Ni18 Ni25 Cu1 53.6(2) .
C17 Ni18 Ni25 Ni9 113.2(12) .
C10 Ni18 Ni25 Ni9 117.9(7) .
C1 Ni18 Ni25 Ni9 -79.2(7) .
Ni20 Ni18 Ni25 Ni9 -116.98(10) .
Ni1 Ni18 Ni25 Ni9 -57.50(8) .
Ni21 Ni18 Ni25 Ni9 -96.46(19) .
Ni12 Ni18 Ni25 Ni9 -8.04(11) .
C6 Ni16 Ni25 C5 -22.9(11) .
C1 Ni16 Ni25 C5 171.9(12) .
C12 Ni16 Ni25 C5 120.3(18) .
Ni5 Ni16 Ni25 C5 147.5(8) .
C11 Ni16 Ni25 C5 -112.9(10) .
Ni20 Ni16 Ni25 C5 -148.1(8) .
Ni3 Ni16 Ni25 C5 115.7(9) .
Ni13 Ni16 Ni25 C5 83.4(9) .
Cu1 Ni16 Ni25 C5 52.5(8) .
C6 Ni16 Ni25 C10 91.8(10) .
C1 Ni16 Ni25 C10 -73.4(11) .
C12 Ni16 Ni25 C10 -125.0(17) .
Ni5 Ni16 Ni25 C10 -97.8(7) .
C11 Ni16 Ni25 C10 1.8(8) .
Ni20 Ni16 Ni25 C10 -33.3(7) .
Ni3 Ni16 Ni25 C10 -129.6(7) .
Ni13 Ni16 Ni25 C10 -161.9(7) .
Cu1 Ni16 Ni25 C10 167.2(7) .
C6 Ni16 Ni25 C1 165.2(10) .
C12 Ni16 Ni25 C1 -51.6(17) .
Ni5 Ni16 Ni25 C1 -24.4(8) .
C11 Ni16 Ni25 C1 75.2(9) .
Ni20 Ni16 Ni25 C1 40.0(8) .
Ni3 Ni16 Ni25 C1 -56.2(8) .
Ni13 Ni16 Ni25 C1 -88.5(8) .
Cu1 Ni16 Ni25 C1 -119.4(8) .
C6 Ni16 Ni25 Ni18 134.4(7) .
C1 Ni16 Ni25 Ni18 -30.8(8) .
C12 Ni16 Ni25 Ni18 -82.4(15) .
Ni5 Ni16 Ni25 Ni18 -55.17(14) .
C11 Ni16 Ni25 Ni18 44.4(5) .
Ni20 Ni16 Ni25 Ni18 9.23(10) .
Ni3 Ni16 Ni25 Ni18 -87.03(10) .
Ni13 Ni16 Ni25 Ni18 -119.27(11) .
Cu1 Ni16 Ni25 Ni18 -150.18(11) .
C6 Ni16 Ni25 Ni3 -138.6(7) .
C1 Ni16 Ni25 Ni3 56.2(8) .
C12 Ni16 Ni25 Ni3 4.6(15) .
Ni5 Ni16 Ni25 Ni3 31.86(11) .
C11 Ni16 Ni25 Ni3 131.4(5) .
Ni20 Ni16 Ni25 Ni3 96.26(10) .
Ni13 Ni16 Ni25 Ni3 -32.24(10) .
Cu1 Ni16 Ni25 Ni3 -63.15(9) .
C6 Ni16 Ni25 Cu1 -75.4(7) .
C1 Ni16 Ni25 Cu1 119.4(8) .
C12 Ni16 Ni25 Cu1 67.8(15) .
Ni5 Ni16 Ni25 Cu1 95.01(12) .
C11 Ni16 Ni25 Cu1 -165.5(5) .
Ni20 Ni16 Ni25 Cu1 159.41(10) .
Ni3 Ni16 Ni25 Cu1 63.15(9) .
Ni13 Ni16 Ni25 Cu1 30.91(10) .
C6 Ni16 Ni25 Ni9 -167.8(7) .
C1 Ni16 Ni25 Ni9 27.0(8) .
C12 Ni16 Ni25 Ni9 -24.6(16) .
Ni5 Ni16 Ni25 Ni9 2.62(16) .
C11 Ni16 Ni25 Ni9 102.2(5) .
Ni20 Ni16 Ni25 Ni9 67.03(11) .
Ni3 Ni16 Ni25 Ni9 -29.23(10) .
Ni13 Ni16 Ni25 Ni9 -61.48(13) .
Cu1 Ni16 Ni25 Ni9 -92.39(11) .
C2 Ni3 Ni25 C5 65.1(11) .
C1 Ni3 Ni25 C5 -159.2(11) .
Cu1 Ni3 Ni25 C5 -23.0(9) .
Ni6 Ni3 Ni25 C5 131.2(9) .
Ni1 Ni3 Ni25 C5 175.5(9) .
Ni5 Ni3 Ni25 C5 -129.4(9) .
Ni9 Ni3 Ni25 C5 115.5(9) .
Ni24 Ni3 Ni25 C5 53.3(9) .
Ni16 Ni3 Ni25 C5 -99.0(9) .
Ni28 Ni3 Ni25 C5 7.3(9) .
Ni13 Ni3 Ni25 C5 -67.4(9) .
C2 Ni3 Ni25 C10 -86.2(11) .
C1 Ni3 Ni25 C10 49.6(11) .
Cu1 Ni3 Ni25 C10 -174.3(9) .
Ni6 Ni3 Ni25 C10 -20.1(9) .
Ni1 Ni3 Ni25 C10 24.2(9) .
Ni5 Ni3 Ni25 C10 79.4(9) .
Ni9 Ni3 Ni25 C10 -35.7(9) .
Ni24 Ni3 Ni25 C10 -98.0(9) .
Ni16 Ni3 Ni25 C10 109.7(9) .
Ni28 Ni3 Ni25 C10 -143.9(9) .
Ni13 Ni3 Ni25 C10 141.3(9) .
C2 Ni3 Ni25 C1 -135.7(9) .
Cu1 Ni3 Ni25 C1 136.2(7) .
Ni6 Ni3 Ni25 C1 -69.7(7) .
Ni1 Ni3 Ni25 C1 -25.4(7) .
Ni5 Ni3 Ni25 C1 29.8(7) .
Ni9 Ni3 Ni25 C1 -85.3(7) .
Ni24 Ni3 Ni25 C1 -147.6(7) .
Ni16 Ni3 Ni25 C1 60.1(7) .
Ni28 Ni3 Ni25 C1 166.5(7) .
Ni13 Ni3 Ni25 C1 91.7(7) .
C2 Ni3 Ni25 Ni18 -101.5(7) .
C1 Ni3 Ni25 Ni18 34.3(7) .
Cu1 Ni3 Ni25 Ni18 170.42(11) .
Ni6 Ni3 Ni25 Ni18 -35.41(16) .
Ni1 Ni3 Ni25 Ni18 8.89(10) .
Ni5 Ni3 Ni25 Ni18 64.06(12) .
Ni9 Ni3 Ni25 Ni18 -51.04(9) .
Ni24 Ni3 Ni25 Ni18 -113.32(10) .
Ni16 Ni3 Ni25 Ni18 94.38(10) .
Ni28 Ni3 Ni25 Ni18 -159.27(11) .
Ni13 Ni3 Ni25 Ni18 125.99(11) .
C2 Ni3 Ni25 Ni16 164.1(7) .
C1 Ni3 Ni25 Ni16 -60.1(7) .
Cu1 Ni3 Ni25 Ni16 76.04(10) .
Ni6 Ni3 Ni25 Ni16 -129.79(16) .
Ni1 Ni3 Ni25 Ni16 -85.49(10) .
Ni5 Ni3 Ni25 Ni16 -30.32(10) .
Ni9 Ni3 Ni25 Ni16 -145.42(11) .
Ni24 Ni3 Ni25 Ni16 152.30(11) .
Ni28 Ni3 Ni25 Ni16 106.35(13) .
Ni13 Ni3 Ni25 Ni16 31.61(11) .
C2 Ni3 Ni25 Cu1 88.1(7) .
C1 Ni3 Ni25 Cu1 -136.2(7) .
Ni6 Ni3 Ni25 Cu1 154.17(16) .
Ni1 Ni3 Ni25 Cu1 -161.53(11) .
Ni5 Ni3 Ni25 Cu1 -106.35(12) .
Ni9 Ni3 Ni25 Cu1 138.54(11) .
Ni24 Ni3 Ni25 Cu1 76.26(9) .
Ni16 Ni3 Ni25 Cu1 -76.04(10) .
Ni28 Ni3 Ni25 Cu1 30.31(11) .
Ni13 Ni3 Ni25 Cu1 -44.42(11) .
C2 Ni3 Ni25 Ni9 -50.4(7) .
C1 Ni3 Ni25 Ni9 85.3(7) .
Cu1 Ni3 Ni25 Ni9 -138.54(11) .
Ni6 Ni3 Ni25 Ni9 15.63(13) .
Ni1 Ni3 Ni25 Ni9 59.93(8) .
Ni5 Ni3 Ni25 Ni9 115.10(12) .
Ni24 Ni3 Ni25 Ni9 -62.28(8) .
Ni16 Ni3 Ni25 Ni9 145.42(11) .
Ni28 Ni3 Ni25 Ni9 -108.23(12) .
Ni13 Ni3 Ni25 Ni9 177.03(13) .
C16 Ni9 Ni25 C5 9.6(11) .
C24 Ni9 Ni25 C5 91.4(12) .
Ni12 Ni9 Ni25 C5 146.8(10) .
Ni3 Ni9 Ni25 C5 -107.6(10) .
Ni24 Ni9 Ni25 C5 -43.2(10) .
Ni18 Ni9 Ni25 C5 138.4(10) .
Ni1 Ni9 Ni25 C5 -164.8(10) .
Ni4 Ni9 Ni25 C5 -147.6(11) .
Ni6 Ni9 Ni25 C5 -119.3(10) .
Ni10 Ni9 Ni25 C5 -57.6(10) .
C16 Ni9 Ni25 C10 -85.9(8) .
C24 Ni9 Ni25 C10 -4.0(9) .
Ni12 Ni9 Ni25 C10 51.4(6) .
Ni3 Ni9 Ni25 C10 157.0(6) .
Ni24 Ni9 Ni25 C10 -138.6(6) .
Ni18 Ni9 Ni25 C10 43.0(6) .
Ni1 Ni9 Ni25 C10 99.8(6) .
Ni4 Ni9 Ni25 C10 117.0(8) .
Ni6 Ni9 Ni25 C10 145.3(6) .
Ni10 Ni9 Ni25 C10 -153.0(6) .
C16 Ni9 Ni25 C1 170.1(8) .
C24 Ni9 Ni25 C1 -108.0(9) .
Ni12 Ni9 Ni25 C1 -52.6(6) .
Ni3 Ni9 Ni25 C1 52.9(6) .
Ni24 Ni9 Ni25 C1 117.4(6) .
Ni18 Ni9 Ni25 C1 -61.0(6) .
Ni1 Ni9 Ni25 C1 -4.2(6) .
Ni4 Ni9 Ni25 C1 13.0(8) .
Ni6 Ni9 Ni25 C1 41.2(6) .
Ni10 Ni9 Ni25 C1 103.0(6) .
C16 Ni9 Ni25 Ni18 -128.9(6) .
C24 Ni9 Ni25 Ni18 -47.0(7) .
Ni12 Ni9 Ni25 Ni18 8.40(11) .
Ni3 Ni9 Ni25 Ni18 113.93(11) .
Ni24 Ni9 Ni25 Ni18 178.40(11) .
Ni1 Ni9 Ni25 Ni18 56.75(9) .
Ni4 Ni9 Ni25 Ni18 74.0(5) .
Ni6 Ni9 Ni25 Ni18 102.22(12) .
Ni10 Ni9 Ni25 Ni18 163.96(14) .
C16 Ni9 Ni25 Ni16 147.8(6) .
C24 Ni9 Ni25 Ni16 -130.3(7) .
Ni12 Ni9 Ni25 Ni16 -74.86(14) .
Ni3 Ni9 Ni25 Ni16 30.67(10) .
Ni24 Ni9 Ni25 Ni16 95.14(11) .
Ni18 Ni9 Ni25 Ni16 -83.26(12) .
Ni1 Ni9 Ni25 Ni16 -26.51(12) .
Ni4 Ni9 Ni25 Ni16 -9.3(6) .
Ni6 Ni9 Ni25 Ni16 18.96(15) .
Ni10 Ni9 Ni25 Ni16 80.70(14) .
C16 Ni9 Ni25 Ni3 117.2(6) .
C24 Ni9 Ni25 Ni3 -161.0(7) .
Ni12 Ni9 Ni25 Ni3 -105.53(12) .
Ni24 Ni9 Ni25 Ni3 64.47(9) .
Ni18 Ni9 Ni25 Ni3 -113.93(11) .
Ni1 Ni9 Ni25 Ni3 -57.17(9) .
Ni4 Ni9 Ni25 Ni3 -39.9(5) .
Ni6 Ni9 Ni25 Ni3 -11.70(10) .
Ni10 Ni9 Ni25 Ni3 50.03(12) .
C16 Ni9 Ni25 Cu1 84.0(6) .
C24 Ni9 Ni25 Cu1 165.9(7) .
Ni12 Ni9 Ni25 Cu1 -138.66(11) .
Ni3 Ni9 Ni25 Cu1 -33.13(9) .
Ni24 Ni9 Ni25 Cu1 31.34(9) .
Ni18 Ni9 Ni25 Cu1 -147.06(12) .
Ni1 Ni9 Ni25 Cu1 -90.31(10) .
Ni4 Ni9 Ni25 Cu1 -73.1(5) .
Ni6 Ni9 Ni25 Cu1 -44.84(12) .
Ni10 Ni9 Ni25 Cu1 16.90(14) .
C19 Ni21 Ni26 C21 26.6(14) .
C18 Ni21 Ni26 C21 -17(2) .
C3 Ni21 Ni26 C21 -135.1(13) .
Ni20 Ni21 Ni26 C21 -145.3(11) .
Ni1 Ni21 Ni26 C21 -166.6(11) .
Ni19 Ni21 Ni26 C21 -106.6(11) .
Ni18 Ni21 Ni26 C21 138.6(11) .
Ni12 Ni21 Ni26 C21 145.8(11) .
C19 Ni21 Ni26 C3 161.7(11) .
C18 Ni21 Ni26 C3 119(2) .
Ni20 Ni21 Ni26 C3 -10.2(7) .
Ni1 Ni21 Ni26 C3 -31.5(6) .
Ni19 Ni21 Ni26 C3 28.5(6) .
Ni18 Ni21 Ni26 C3 -86.2(7) .
Ni12 Ni21 Ni26 C3 -79.1(6) .
C19 Ni21 Ni26 C20 -80.9(10) .
C18 Ni21 Ni26 C20 -124(2) .
C3 Ni21 Ni26 C20 117.3(8) .
Ni20 Ni21 Ni26 C20 107.1(6) .
Ni1 Ni21 Ni26 C20 85.9(5) .
Ni19 Ni21 Ni26 C20 145.9(5) .
Ni18 Ni21 Ni26 C20 31.1(5) .
Ni12 Ni21 Ni26 C20 38.2(5) .
C18 Ni21 Ni26 C19 -43(2) .
C3 Ni21 Ni26 C19 -161.7(11) .
Ni20 Ni21 Ni26 C19 -171.9(9) .
Ni1 Ni21 Ni26 C19 166.8(9) .
Ni19 Ni21 Ni26 C19 -133.2(9) .
Ni18 Ni21 Ni26 C19 112.1(9) .
Ni12 Ni21 Ni26 C19 119.2(9) .
C19 Ni21 Ni26 Ni12 -119.2(9) .
C18 Ni21 Ni26 Ni12 -162(2) .
C3 Ni21 Ni26 Ni12 79.1(6) .
Ni20 Ni21 Ni26 Ni12 68.9(2) .
Ni1 Ni21 Ni26 Ni12 47.63(9) .
Ni19 Ni21 Ni26 Ni12 107.63(11) .
Ni18 Ni21 Ni26 Ni12 -7.12(12) .
C19 Ni21 Ni26 Ni27 125.6(9) .
C18 Ni21 Ni26 Ni27 82(2) .
C3 Ni21 Ni26 Ni27 -36.1(6) .
Ni20 Ni21 Ni26 Ni27 -46.3(2) .
Ni1 Ni21 Ni26 Ni27 -67.61(10) .
Ni19 Ni21 Ni26 Ni27 -7.61(10) .
Ni18 Ni21 Ni26 Ni27 -122.35(12) .
Ni12 Ni21 Ni26 Ni27 -115.23(11) .
C19 Ni21 Ni26 Ni8 -173.5(9) .
C18 Ni21 Ni26 Ni8 143(2) .
C3 Ni21 Ni26 Ni8 24.8(6) .
Ni20 Ni21 Ni26 Ni8 14.6(2) .
Ni1 Ni21 Ni26 Ni8 -6.66(10) .
Ni19 Ni21 Ni26 Ni8 53.34(10) .
Ni18 Ni21 Ni26 Ni8 -61.41(13) .
Ni12 Ni21 Ni26 Ni8 -54.29(8) .
C19 Ni21 Ni26 Cu2 153.0(9) .
C18 Ni21 Ni26 Cu2 110(2) .
C3 Ni21 Ni26 Cu2 -8.7(7) .
Ni20 Ni21 Ni26 Cu2 -18.9(4) .
Ni1 Ni21 Ni26 Cu2 -40.2(2) .
Ni19 Ni21 Ni26 Cu2 19.8(2) .
Ni18 Ni21 Ni26 Cu2 -94.9(2) .
Ni12 Ni21 Ni26 Cu2 -87.81(19) .
C19 Ni21 Ni26 Ni11 -120.7(9) .
C18 Ni21 Ni26 Ni11 -164(2) .
C3 Ni21 Ni26 Ni11 77.6(7) .
Ni20 Ni21 Ni26 Ni11 67.4(3) .
Ni1 Ni21 Ni26 Ni11 46.14(15) .
Ni19 Ni21 Ni26 Ni11 106.14(14) .
Ni18 Ni21 Ni26 Ni11 -8.6(2) .
Ni12 Ni21 Ni26 Ni11 -1.48(12) .
C20 Ni12 Ni26 C21 -19.6(13) .
C24 Ni12 Ni26 C21 -39(2) .
Ni9 Ni12 Ni26 C21 160.4(11) .
Ni1 Ni12 Ni26 C21 169.4(11) .
Ni11 Ni12 Ni26 C21 41.0(11) .
Ni8 Ni12 Ni26 C21 112.8(11) .
Ni4 Ni12 Ni26 C21 77.2(12) .
Ni18 Ni12 Ni26 C21 -133.8(11) .
Ni21 Ni12 Ni26 C21 -140.4(12) .
C20 Ni12 Ni26 C3 176.6(8) .
C24 Ni12 Ni26 C3 157.3(16) .
Ni9 Ni12 Ni26 C3 -3.4(6) .
Ni1 Ni12 Ni26 C3 5.5(5) .
Ni11 Ni12 Ni26 C3 -122.9(5) .
Ni8 Ni12 Ni26 C3 -51.1(5) .
Ni4 Ni12 Ni26 C3 -86.7(5) .
Ni18 Ni12 Ni26 C3 62.4(5) .
Ni21 Ni12 Ni26 C3 55.7(5) .
C24 Ni12 Ni26 C20 -19.3(17) .
Ni9 Ni12 Ni26 C20 -180.0(7) .
Ni1 Ni12 Ni26 C20 -171.1(6) .
Ni11 Ni12 Ni26 C20 60.6(6) .
Ni8 Ni12 Ni26 C20 132.4(6) .
Ni4 Ni12 Ni26 C20 96.7(6) .
Ni18 Ni12 Ni26 C20 -114.2(6) .
Ni21 Ni12 Ni26 C20 -120.9(6) .
C20 Ni12 Ni26 C19 83.0(9) .
C24 Ni12 Ni26 C19 63.7(17) .
Ni9 Ni12 Ni26 C19 -97.0(7) .
Ni1 Ni12 Ni26 C19 -88.1(6) .
Ni11 Ni12 Ni26 C19 143.6(6) .
Ni8 Ni12 Ni26 C19 -144.6(6) .
Ni4 Ni12 Ni26 C19 179.7(6) .
Ni18 Ni12 Ni26 C19 -31.2(6) .
Ni21 Ni12 Ni26 C19 -37.9(6) .
C20 Ni12 Ni26 Ni21 120.9(6) .
C24 Ni12 Ni26 Ni21 101.6(16) .
Ni9 Ni12 Ni26 Ni21 -59.1(3) .
Ni1 Ni12 Ni26 Ni21 -50.18(9) .
Ni11 Ni12 Ni26 Ni21 -178.57(12) .
Ni8 Ni12 Ni26 Ni21 -106.76(10) .
Ni4 Ni12 Ni26 Ni21 -142.41(12) .
Ni18 Ni12 Ni26 Ni21 6.68(11) .
C20 Ni12 Ni26 Ni27 -162.8(6) .
C24 Ni12 Ni26 Ni27 177.9(16) .
Ni9 Ni12 Ni26 Ni27 17.2(3) .
Ni1 Ni12 Ni26 Ni27 26.12(12) .
Ni11 Ni12 Ni26 Ni27 -102.27(12) .
Ni8 Ni12 Ni26 Ni27 -30.47(10) .
Ni4 Ni12 Ni26 Ni27 -66.11(14) .
Ni18 Ni12 Ni26 Ni27 82.97(13) .
Ni21 Ni12 Ni26 Ni27 76.30(11) .
C20 Ni12 Ni26 Ni8 -132.4(6) .
C24 Ni12 Ni26 Ni8 -151.6(16) .
Ni9 Ni12 Ni26 Ni8 47.6(3) .
Ni1 Ni12 Ni26 Ni8 56.58(8) .
Ni11 Ni12 Ni26 Ni8 -71.81(9) .
Ni4 Ni12 Ni26 Ni8 -35.64(10) .
Ni18 Ni12 Ni26 Ni8 113.44(11) .
Ni21 Ni12 Ni26 Ni8 106.76(10) .
C20 Ni12 Ni26 Cu2 -101.0(6) .
C24 Ni12 Ni26 Cu2 -120.2(16) .
Ni9 Ni12 Ni26 Cu2 79.0(3) .
Ni1 Ni12 Ni26 Cu2 87.97(11) .
Ni11 Ni12 Ni26 Cu2 -40.42(10) .
Ni8 Ni12 Ni26 Cu2 31.39(9) .
Ni4 Ni12 Ni26 Cu2 -4.25(14) .
Ni18 Ni12 Ni26 Cu2 144.83(11) .
Ni21 Ni12 Ni26 Cu2 138.15(13) .
C20 Ni12 Ni26 Ni11 -60.6(6) .
C24 Ni12 Ni26 Ni11 -79.8(16) .
Ni9 Ni12 Ni26 Ni11 119.4(3) .
Ni1 Ni12 Ni26 Ni11 128.39(11) .
Ni8 Ni12 Ni26 Ni11 71.81(9) .
Ni4 Ni12 Ni26 Ni11 36.16(10) .
Ni18 Ni12 Ni26 Ni11 -174.76(13) .
Ni21 Ni12 Ni26 Ni11 178.57(12) .
C3 Ni8 Ni26 C21 135.5(12) .
C4 Ni8 Ni26 C21 -12(2) .
Ni6 Ni8 Ni26 C21 -167.5(10) .
Ni22 Ni8 Ni26 C21 -32.7(10) .
Cu2 Ni8 Ni26 C21 8.0(9) .
Ni1 Ni8 Ni26 C21 169.4(10) .
Ni14 Ni8 Ni26 C21 44.2(10) .
Ni12 Ni8 Ni26 C21 -134.5(10) .
Ni4 Ni8 Ni26 C21 -99.8(10) .
Ni2 Ni8 Ni26 C21 113.1(10) .
Ni11 Ni8 Ni26 C21 -66.3(10) .
C4 Ni8 Ni26 C3 -148(2) .
Ni6 Ni8 Ni26 C3 57.0(7) .
Ni22 Ni8 Ni26 C3 -168.2(7) .
Cu2 Ni8 Ni26 C3 -127.5(7) .
Ni1 Ni8 Ni26 C3 33.9(7) .
Ni14 Ni8 Ni26 C3 -91.4(7) .
Ni12 Ni8 Ni26 C3 90.0(7) .
Ni4 Ni8 Ni26 C3 124.7(7) .
Ni2 Ni8 Ni26 C3 -22.4(7) .
Ni11 Ni8 Ni26 C3 158.2(7) .
C3 Ni8 Ni26 C20 -122.0(8) .
C4 Ni8 Ni26 C20 90.2(19) .
Ni6 Ni8 Ni26 C20 -65.1(5) .
Ni22 Ni8 Ni26 C20 69.7(4) .
Cu2 Ni8 Ni26 C20 110.4(4) .
Ni1 Ni8 Ni26 C20 -88.2(4) .
Ni14 Ni8 Ni26 C20 146.6(4) .
Ni12 Ni8 Ni26 C20 -32.1(4) .
Ni4 Ni8 Ni26 C20 2.6(4) .
Ni2 Ni8 Ni26 C20 -144.4(4) .
Ni11 Ni8 Ni26 C20 36.1(4) .
C3 Ni8 Ni26 C19 -33.6(11) .
C4 Ni8 Ni26 C19 179(2) .
Ni6 Ni8 Ni26 C19 23.4(9) .
Ni22 Ni8 Ni26 C19 158.2(9) .
Cu2 Ni8 Ni26 C19 -161.1(9) .
Ni1 Ni8 Ni26 C19 0.3(9) .
Ni14 Ni8 Ni26 C19 -125.0(9) .
Ni12 Ni8 Ni26 C19 56.4(9) .
Ni4 Ni8 Ni26 C19 91.1(9) .
Ni2 Ni8 Ni26 C19 -56.0(9) .
Ni11 Ni8 Ni26 C19 124.6(9) .
C3 Ni8 Ni26 Ni21 -27.0(7) .
C4 Ni8 Ni26 Ni21 -174.8(19) .
Ni6 Ni8 Ni26 Ni21 30.0(2) .
Ni22 Ni8 Ni26 Ni21 164.79(11) .
Cu2 Ni8 Ni26 Ni21 -154.49(11) .
Ni1 Ni8 Ni26 Ni21 6.89(10) .
Ni14 Ni8 Ni26 Ni21 -118.36(12) .
Ni12 Ni8 Ni26 Ni21 62.99(9) .
Ni4 Ni8 Ni26 Ni21 97.72(11) .
Ni2 Ni8 Ni26 Ni21 -49.37(13) .
Ni11 Ni8 Ni26 Ni21 131.20(11) .
C3 Ni8 Ni26 Ni12 -90.0(7) .
C4 Ni8 Ni26 Ni12 122.3(19) .
Ni6 Ni8 Ni26 Ni12 -33.01(17) .
Ni22 Ni8 Ni26 Ni12 101.81(12) .
Cu2 Ni8 Ni26 Ni12 142.52(11) .
Ni1 Ni8 Ni26 Ni12 -56.10(8) .
Ni14 Ni8 Ni26 Ni12 178.65(13) .
Ni4 Ni8 Ni26 Ni12 34.73(10) .
Ni2 Ni8 Ni26 Ni12 -112.36(12) .
Ni11 Ni8 Ni26 Ni12 68.22(9) .
C3 Ni8 Ni26 Ni27 57.5(7) .
C4 Ni8 Ni26 Ni27 -90.3(19) .
Ni6 Ni8 Ni26 Ni27 114.48(18) .
Ni22 Ni8 Ni26 Ni27 -110.71(12) .
Cu2 Ni8 Ni26 Ni27 -70.00(9) .
Ni1 Ni8 Ni26 Ni27 91.38(9) .
Ni14 Ni8 Ni26 Ni27 -33.87(11) .
Ni12 Ni8 Ni26 Ni27 147.48(10) .
Ni4 Ni8 Ni26 Ni27 -177.79(11) .
Ni2 Ni8 Ni26 Ni27 35.13(10) .
Ni11 Ni8 Ni26 Ni27 -144.30(10) .
C3 Ni8 Ni26 Cu2 127.5(7) .
C4 Ni8 Ni26 Cu2 -20.3(19) .
Ni6 Ni8 Ni26 Cu2 -175.53(19) .
Ni22 Ni8 Ni26 Cu2 -40.72(11) .
Ni1 Ni8 Ni26 Cu2 161.38(11) .
Ni14 Ni8 Ni26 Cu2 36.13(11) .
Ni12 Ni8 Ni26 Cu2 -142.52(11) .
Ni4 Ni8 Ni26 Cu2 -107.79(11) .
Ni2 Ni8 Ni26 Cu2 105.12(12) .
Ni11 Ni8 Ni26 Cu2 -74.31(9) .
C3 Ni8 Ni26 Ni11 -158.2(7) .
C4 Ni8 Ni26 Ni11 54.0(19) .
Ni6 Ni8 Ni26 Ni11 -101.22(18) .
Ni22 Ni8 Ni26 Ni11 33.59(11) .
Cu2 Ni8 Ni26 Ni11 74.31(9) .
Ni1 Ni8 Ni26 Ni11 -124.32(10) .
Ni14 Ni8 Ni26 Ni11 110.44(12) .
Ni12 Ni8 Ni26 Ni11 -68.22(9) .
Ni4 Ni8 Ni26 Ni11 -33.49(9) .
Ni2 Ni8 Ni26 Ni11 179.43(12) .
C22 Ni11 Ni26 C21 -12.2(11) .
C23 Ni11 Ni26 C21 135.8(14) .
C20 Ni11 Ni26 C21 -98.8(10) .
Ni12 Ni11 Ni26 C21 -156.5(7) .
Ni4 Ni11 Ni26 C21 167.9(7) .
Ni8 Ni11 Ni26 C21 134.1(7) .
Ni22 Ni11 Ni26 C21 104.8(7) .
Cu2 Ni11 Ni26 C21 69.0(7) .
C22 Ni11 Ni26 C3 -162.3(10) .
C23 Ni11 Ni26 C3 -14.3(13) .
C20 Ni11 Ni26 C3 111.1(8) .
Ni12 Ni11 Ni26 C3 53.3(5) .
Ni4 Ni11 Ni26 C3 17.8(5) .
Ni8 Ni11 Ni26 C3 -16.0(5) .
Ni22 Ni11 Ni26 C3 -45.3(5) .
Cu2 Ni11 Ni26 C3 -81.1(5) .
C22 Ni11 Ni26 C20 86.5(10) .
C23 Ni11 Ni26 C20 -125.4(14) .
Ni12 Ni11 Ni26 C20 -57.8(7) .
Ni4 Ni11 Ni26 C20 -93.3(7) .
Ni8 Ni11 Ni26 C20 -127.2(7) .
Ni22 Ni11 Ni26 C20 -156.4(7) .
Cu2 Ni11 Ni26 C20 167.7(7) .
C22 Ni11 Ni26 C19 87.4(12) .
C23 Ni11 Ni26 C19 -124.5(14) .
C20 Ni11 Ni26 C19 0.9(11) .
Ni12 Ni11 Ni26 C19 -56.9(8) .
Ni4 Ni11 Ni26 C19 -92.4(8) .
Ni8 Ni11 Ni26 C19 -126.2(8) .
Ni22 Ni11 Ni26 C19 -155.5(8) .
Cu2 Ni11 Ni26 C19 168.7(8) .
C22 Ni11 Ni26 Ni21 146.0(8) .
C23 Ni11 Ni26 Ni21 -66.0(12) .
C20 Ni11 Ni26 Ni21 59.4(7) .
Ni12 Ni11 Ni26 Ni21 1.64(14) .
Ni4 Ni11 Ni26 Ni21 -33.93(18) .
Ni8 Ni11 Ni26 Ni21 -67.73(14) .
Ni22 Ni11 Ni26 Ni21 -97.01(15) .
Cu2 Ni11 Ni26 Ni21 -132.83(16) .
C22 Ni11 Ni26 Ni12 144.3(8) .
C23 Ni11 Ni26 Ni12 -67.6(12) .
C20 Ni11 Ni26 Ni12 57.8(7) .
Ni4 Ni11 Ni26 Ni12 -35.57(10) .
Ni8 Ni11 Ni26 Ni12 -69.37(9) .
Ni22 Ni11 Ni26 Ni12 -98.65(11) .
Cu2 Ni11 Ni26 Ni12 -134.47(11) .
C22 Ni11 Ni26 Ni27 -113.0(8) .
C23 Ni11 Ni26 Ni27 35.1(12) .
C20 Ni11 Ni26 Ni27 160.5(7) .
Ni12 Ni11 Ni26 Ni27 102.70(12) .
Ni4 Ni11 Ni26 Ni27 67.14(13) .
Ni8 Ni11 Ni26 Ni27 33.33(10) .
Ni22 Ni11 Ni26 Ni27 4.05(14) .
Cu2 Ni11 Ni26 Ni27 -31.77(10) .
C22 Ni11 Ni26 Ni8 -146.3(8) .
C23 Ni11 Ni26 Ni8 1.7(12) .
C20 Ni11 Ni26 Ni8 127.2(7) .
Ni12 Ni11 Ni26 Ni8 69.37(9) .
Ni4 Ni11 Ni26 Ni8 33.81(10) .
Ni22 Ni11 Ni26 Ni8 -29.28(9) .
Cu2 Ni11 Ni26 Ni8 -65.10(9) .
C22 Ni11 Ni26 Cu2 -81.2(8) .
C23 Ni11 Ni26 Cu2 66.8(12) .
C20 Ni11 Ni26 Cu2 -167.7(7) .
Ni12 Ni11 Ni26 Cu2 134.47(11) .
Ni4 Ni11 Ni26 Cu2 98.91(12) .
Ni8 Ni11 Ni26 Cu2 65.10(9) .
Ni22 Ni11 Ni26 Cu2 35.82(10) .
C36 Ni19 Ni27 C38 -8.6(18) .
C35 Ni19 Ni27 C38 -8.1(15) .
C3 Ni19 Ni27 C38 154.5(15) .
Ni2 Ni19 Ni27 C38 -125.4(13) .
Ni1 Ni19 Ni27 C38 177.3(13) .
Ni21 Ni19 Ni27 C38 118.3(13) .
Ni20 Ni19 Ni27 C38 137.1(13) .
Ni5 Ni19 Ni27 C38 -134.8(13) .
C36 Ni19 Ni27 C35 -0.5(14) .
C3 Ni19 Ni27 C35 162.6(11) .
Ni2 Ni19 Ni27 C35 -117.3(8) .
Ni1 Ni19 Ni27 C35 -174.6(8) .
Ni21 Ni19 Ni27 C35 126.4(8) .
Ni20 Ni19 Ni27 C35 145.2(9) .
Ni5 Ni19 Ni27 C35 -126.8(9) .
C36 Ni19 Ni27 C3 -163.1(13) .
C35 Ni19 Ni27 C3 -162.6(11) .
Ni2 Ni19 Ni27 C3 80.1(7) .
Ni1 Ni19 Ni27 C3 22.8(7) .
Ni21 Ni19 Ni27 C3 -36.2(7) .
Ni20 Ni19 Ni27 C3 -17.4(7) .
Ni5 Ni19 Ni27 C3 70.7(7) .
C36 Ni19 Ni27 Cu2 -178.9(12) .
C35 Ni19 Ni27 Cu2 -178.4(9) .
C3 Ni19 Ni27 Cu2 -15.8(7) .
Ni2 Ni19 Ni27 Cu2 64.3(2) .
Ni1 Ni19 Ni27 Cu2 7.0(2) .
Ni21 Ni19 Ni27 Cu2 -52.0(2) .
Ni20 Ni19 Ni27 Cu2 -33.2(3) .
Ni5 Ni19 Ni27 Cu2 54.9(3) .
C36 Ni19 Ni27 Ni26 -134.6(12) .
C35 Ni19 Ni27 Ni26 -134.1(9) .
C3 Ni19 Ni27 Ni26 28.4(7) .
Ni2 Ni19 Ni27 Ni26 108.53(10) .
Ni1 Ni19 Ni27 Ni26 51.26(11) .
Ni21 Ni19 Ni27 Ni26 -7.76(10) .
Ni20 Ni19 Ni27 Ni26 11.1(2) .
Ni5 Ni19 Ni27 Ni26 99.10(14) .
C36 Ni19 Ni27 Ni8 165.9(12) .
C35 Ni19 Ni27 Ni8 166.4(8) .
C3 Ni19 Ni27 Ni8 -31.0(7) .
Ni2 Ni19 Ni27 Ni8 49.06(9) .
Ni1 Ni19 Ni27 Ni8 -8.21(10) .
Ni21 Ni19 Ni27 Ni8 -67.23(10) .
Ni20 Ni19 Ni27 Ni8 -48.4(2) .
Ni5 Ni19 Ni27 Ni8 39.64(14) .
C36 Ni19 Ni27 Ni2 116.8(12) .
C35 Ni19 Ni27 Ni2 117.3(8) .
C3 Ni19 Ni27 Ni2 -80.1(7) .
Ni1 Ni19 Ni27 Ni2 -57.27(9) .
Ni21 Ni19 Ni27 Ni2 -116.29(10) .
Ni20 Ni19 Ni27 Ni2 -97.5(2) .
Ni5 Ni19 Ni27 Ni2 -9.43(11) .
C36 Ni19 Ni27 Ni14 116.9(12) .
C35 Ni19 Ni27 Ni14 117.5(8) .
C3 Ni19 Ni27 Ni14 -80.0(7) .
Ni2 Ni19 Ni27 Ni14 0.12(9) .
Ni1 Ni19 Ni27 Ni14 -57.16(11) .
Ni21 Ni19 Ni27 Ni14 -116.18(10) .
Ni20 Ni19 Ni27 Ni14 -97.4(2) .
Ni5 Ni19 Ni27 Ni14 -9.31(16) .
C21 Ni26 Ni27 C38 -7.8(9) .
C3 Ni26 Ni27 C38 176.9(9) .
C20 Ni26 Ni27 C38 122.2(12) .
C19 Ni26 Ni27 C38 -106.8(9) .
Ni21 Ni26 Ni27 C38 -144.5(7) .
Ni12 Ni26 Ni27 C38 150.6(7) .
Ni8 Ni26 Ni27 C38 121.3(7) .
Cu2 Ni26 Ni27 C38 55.9(7) .
Ni11 Ni26 Ni27 C38 88.6(7) .
C21 Ni26 Ni27 C35 101.4(11) .
C3 Ni26 Ni27 C35 -73.9(10) .
C20 Ni26 Ni27 C35 -128.5(13) .
C19 Ni26 Ni27 C35 2.5(10) .
Ni21 Ni26 Ni27 C35 -35.2(8) .
Ni12 Ni26 Ni27 C35 -100.1(8) .
Ni8 Ni26 Ni27 C35 -129.5(8) .
Cu2 Ni26 Ni27 C35 165.1(8) .
Ni11 Ni26 Ni27 C35 -162.2(8) .
C21 Ni26 Ni27 C3 175.3(10) .
C20 Ni26 Ni27 C3 -54.7(12) .
C19 Ni26 Ni27 C3 76.3(9) .
Ni21 Ni26 Ni27 C3 38.6(7) .
Ni12 Ni26 Ni27 C3 -26.3(7) .
Ni8 Ni26 Ni27 C3 -55.7(7) .
Cu2 Ni26 Ni27 C3 -121.0(7) .
Ni11 Ni26 Ni27 C3 -88.3(7) .
C21 Ni26 Ni27 Ni19 144.8(7) .
C3 Ni26 Ni27 Ni19 -30.5(7) .
C20 Ni26 Ni27 Ni19 -85.1(10) .
C19 Ni26 Ni27 Ni19 45.9(6) .
Ni21 Ni26 Ni27 Ni19 8.16(11) .
Ni12 Ni26 Ni27 Ni19 -56.75(13) .
Ni8 Ni26 Ni27 Ni19 -86.12(10) .
Cu2 Ni26 Ni27 Ni19 -151.50(12) .
Ni11 Ni26 Ni27 Ni19 -118.77(11) .
C21 Ni26 Ni27 Cu2 -63.7(7) .
C3 Ni26 Ni27 Cu2 121.0(7) .
C20 Ni26 Ni27 Cu2 66.4(10) .
C19 Ni26 Ni27 Cu2 -162.6(6) .
Ni21 Ni26 Ni27 Cu2 159.66(12) .
Ni12 Ni26 Ni27 Cu2 94.75(12) .
Ni8 Ni26 Ni27 Cu2 65.38(9) .
Ni11 Ni26 Ni27 Cu2 32.73(10) .
C21 Ni26 Ni27 Ni8 -129.1(7) .
C3 Ni26 Ni27 Ni8 55.7(7) .
C20 Ni26 Ni27 Ni8 1.0(10) .
C19 Ni26 Ni27 Ni8 132.0(6) .
Ni21 Ni26 Ni27 Ni8 94.28(10) .
Ni12 Ni26 Ni27 Ni8 29.37(10) .
Cu2 Ni26 Ni27 Ni8 -65.38(9) .
Ni11 Ni26 Ni27 Ni8 -32.65(9) .
C21 Ni26 Ni27 Ni2 -158.2(7) .
C3 Ni26 Ni27 Ni2 26.6(7) .
C20 Ni26 Ni27 Ni2 -28.1(10) .
C19 Ni26 Ni27 Ni2 102.9(6) .
Ni21 Ni26 Ni27 Ni2 65.18(11) .
Ni12 Ni26 Ni27 Ni2 0.27(14) .
Ni8 Ni26 Ni27 Ni2 -29.10(9) .
Cu2 Ni26 Ni27 Ni2 -94.48(11) .
Ni11 Ni26 Ni27 Ni2 -61.75(12) .
C21 Ni26 Ni27 Ni14 -104.5(7) .
C3 Ni26 Ni27 Ni14 80.2(7) .
C20 Ni26 Ni27 Ni14 25.5(10) .
C19 Ni26 Ni27 Ni14 156.5(6) .
Ni21 Ni26 Ni27 Ni14 118.81(10) .
Ni12 Ni26 Ni27 Ni14 53.91(13) .
Ni8 Ni26 Ni27 Ni14 24.54(8) .
Cu2 Ni26 Ni27 Ni14 -40.85(9) .
Ni11 Ni26 Ni27 Ni14 -8.12(13) .
C3 Ni8 Ni27 C38 -148.6(12) .
C4 Ni8 Ni27 C38 74.9(10) .
Ni6 Ni8 Ni27 C38 136.4(9) .
Ni22 Ni8 Ni27 C38 14.4(9) .
Cu2 Ni8 Ni27 C38 -14.7(9) .
Ni1 Ni8 Ni27 C38 -175.1(9) .
Ni14 Ni8 Ni27 C38 61.0(9) .
Ni12 Ni8 Ni27 C38 -118.4(9) .
Ni4 Ni8 Ni27 C38 -78.3(10) .
Ni2 Ni8 Ni27 C38 125.6(9) .
Ni26 Ni8 Ni27 C38 -88.7(9) .
Ni11 Ni8 Ni27 C38 -55.4(9) .
C3 Ni8 Ni27 C35 50.9(12) .
C4 Ni8 Ni27 C35 -85.6(11) .
Ni6 Ni8 Ni27 C35 -24.1(10) .
Ni22 Ni8 Ni27 C35 -146.1(10) .
Cu2 Ni8 Ni27 C35 -175.1(10) .
Ni1 Ni8 Ni27 C35 24.4(10) .
Ni14 Ni8 Ni27 C35 -99.5(10) .
Ni12 Ni8 Ni27 C35 81.1(10) .
Ni4 Ni8 Ni27 C35 121.2(11) .
Ni2 Ni8 Ni27 C35 -34.9(10) .
Ni26 Ni8 Ni27 C35 110.8(10) .
Ni11 Ni8 Ni27 C35 144.1(10) .
C4 Ni8 Ni27 C3 -136.5(9) .
Ni6 Ni8 Ni27 C3 -75.0(8) .
Ni22 Ni8 Ni27 C3 163.0(8) .
Cu2 Ni8 Ni27 C3 134.0(8) .
Ni1 Ni8 Ni27 C3 -26.5(8) .
Ni14 Ni8 Ni27 C3 -150.4(8) .
Ni12 Ni8 Ni27 C3 30.2(8) .
Ni4 Ni8 Ni27 C3 70.3(9) .
Ni2 Ni8 Ni27 C3 -85.8(8) .
Ni26 Ni8 Ni27 C3 59.9(8) .
Ni11 Ni8 Ni27 C3 93.2(8) .
C3 Ni8 Ni27 Ni19 35.1(8) .
C4 Ni8 Ni27 Ni19 -101.5(5) .
Ni6 Ni8 Ni27 Ni19 -39.97(15) .
Ni22 Ni8 Ni27 Ni19 -161.89(12) .
Cu2 Ni8 Ni27 Ni19 169.03(12) .
Ni1 Ni8 Ni27 Ni19 8.55(11) .
Ni14 Ni8 Ni27 Ni19 -115.36(11) .
Ni12 Ni8 Ni27 Ni19 65.26(12) .
Ni4 Ni8 Ni27 Ni19 105.4(5) .
Ni2 Ni8 Ni27 Ni19 -50.76(9) .
Ni26 Ni8 Ni27 Ni19 94.95(10) .
Ni11 Ni8 Ni27 Ni19 128.31(11) .
C3 Ni8 Ni27 Cu2 -134.0(8) .
C4 Ni8 Ni27 Cu2 89.5(5) .
Ni6 Ni8 Ni27 Cu2 151.00(15) .
Ni22 Ni8 Ni27 Cu2 29.08(12) .
Ni1 Ni8 Ni27 Cu2 -160.48(12) .
Ni14 Ni8 Ni27 Cu2 75.61(9) .
Ni12 Ni8 Ni27 Cu2 -103.77(12) .
Ni4 Ni8 Ni27 Cu2 -63.6(5) .
Ni2 Ni8 Ni27 Cu2 140.21(11) .
Ni26 Ni8 Ni27 Cu2 -74.08(10) .
Ni11 Ni8 Ni27 Cu2 -40.72(10) .
C3 Ni8 Ni27 Ni26 -59.9(8) .
C4 Ni8 Ni27 Ni26 163.6(5) .
Ni6 Ni8 Ni27 Ni26 -134.91(14) .
Ni22 Ni8 Ni27 Ni26 103.16(13) .
Cu2 Ni8 Ni27 Ni26 74.08(10) .
Ni1 Ni8 Ni27 Ni26 -86.39(10) .
Ni14 Ni8 Ni27 Ni26 149.70(10) .
Ni12 Ni8 Ni27 Ni26 -29.68(10) .
Ni4 Ni8 Ni27 Ni26 10.5(5) .
Ni2 Ni8 Ni27 Ni26 -145.70(10) .
Ni11 Ni8 Ni27 Ni26 33.36(10) .
C3 Ni8 Ni27 Ni2 85.8(8) .
C4 Ni8 Ni27 Ni2 -50.7(5) .
Ni6 Ni8 Ni27 Ni2 10.79(12) .
Ni22 Ni8 Ni27 Ni2 -111.14(13) .
Cu2 Ni8 Ni27 Ni2 -140.21(11) .
Ni1 Ni8 Ni27 Ni2 59.31(9) .
Ni14 Ni8 Ni27 Ni2 -64.60(8) .
Ni12 Ni8 Ni27 Ni2 116.02(11) .
Ni4 Ni8 Ni27 Ni2 156.2(5) .
Ni26 Ni8 Ni27 Ni2 145.70(10) .
Ni11 Ni8 Ni27 Ni2 179.06(12) .
C3 Ni8 Ni27 Ni14 150.4(8) .
C4 Ni8 Ni27 Ni14 13.9(5) .
Ni6 Ni8 Ni27 Ni14 75.39(13) .
Ni22 Ni8 Ni27 Ni14 -46.53(11) .
Cu2 Ni8 Ni27 Ni14 -75.61(9) .
Ni1 Ni8 Ni27 Ni14 123.91(11) .
Ni12 Ni8 Ni27 Ni14 -179.38(12) .
Ni4 Ni8 Ni27 Ni14 -139.2(5) .
Ni2 Ni8 Ni27 Ni14 64.60(8) .
Ni26 Ni8 Ni27 Ni14 -149.70(10) .
Ni11 Ni8 Ni27 Ni14 -116.33(11) .
C37 Ni2 Ni27 C38 95.1(11) .
C34 Ni2 Ni27 C38 11.2(10) .
Ni5 Ni2 Ni27 C38 150.0(9) .
Ni14 Ni2 Ni27 C38 -39.9(9) .
Ni8 Ni2 Ni27 C38 -106.3(9) .
Ni19 Ni2 Ni27 C38 140.2(9) .
Ni1 Ni2 Ni27 C38 -162.2(9) .
Ni6 Ni2 Ni27 C38 -114.9(9) .
Ni17 Ni2 Ni27 C38 -50.0(9) .
Ni7 Ni2 Ni27 C38 -146.4(10) .
C37 Ni2 Ni27 C35 -1.2(9) .
C34 Ni2 Ni27 C35 -85.1(9) .
Ni5 Ni2 Ni27 C35 53.7(6) .
Ni14 Ni2 Ni27 C35 -136.3(6) .
Ni8 Ni2 Ni27 C35 157.4(6) .
Ni19 Ni2 Ni27 C35 43.9(6) .
Ni1 Ni2 Ni27 C35 101.5(6) .
Ni6 Ni2 Ni27 C35 148.8(6) .
Ni17 Ni2 Ni27 C35 -146.3(6) .
Ni7 Ni2 Ni27 C35 117.3(8) .
C37 Ni2 Ni27 C3 -106.1(8) .
C34 Ni2 Ni27 C3 170.1(8) .
Ni5 Ni2 Ni27 C3 -51.1(5) .
Ni14 Ni2 Ni27 C3 118.9(5) .
Ni8 Ni2 Ni27 C3 52.5(5) .
Ni19 Ni2 Ni27 C3 -60.9(5) .
Ni1 Ni2 Ni27 C3 -3.4(5) .
Ni6 Ni2 Ni27 C3 43.9(5) .
Ni17 Ni2 Ni27 C3 108.9(6) .
Ni7 Ni2 Ni27 C3 12.4(8) .
C37 Ni2 Ni27 Ni19 -45.1(7) .
C34 Ni2 Ni27 Ni19 -129.0(6) .
Ni5 Ni2 Ni27 Ni19 9.79(11) .
Ni14 Ni2 Ni27 Ni19 179.86(11) .
Ni8 Ni2 Ni27 Ni19 113.47(11) .
Ni1 Ni2 Ni27 Ni19 57.57(9) .
Ni6 Ni2 Ni27 Ni19 104.87(12) .
Ni17 Ni2 Ni27 Ni19 169.78(14) .
Ni7 Ni2 Ni27 Ni19 73.4(6) .
C37 Ni2 Ni27 Cu2 168.5(7) .
C34 Ni2 Ni27 Cu2 84.6(6) .
Ni5 Ni2 Ni27 Cu2 -136.59(11) .
Ni14 Ni2 Ni27 Cu2 33.48(9) .
Ni8 Ni2 Ni27 Cu2 -32.91(9) .
Ni19 Ni2 Ni27 Cu2 -146.38(12) .
Ni1 Ni2 Ni27 Cu2 -88.81(10) .
Ni6 Ni2 Ni27 Cu2 -41.51(13) .
Ni17 Ni2 Ni27 Cu2 23.41(15) .
Ni7 Ni2 Ni27 Cu2 -73.0(6) .
C37 Ni2 Ni27 Ni26 -127.9(7) .
C34 Ni2 Ni27 Ni26 148.2(6) .
Ni5 Ni2 Ni27 Ni26 -73.03(13) .
Ni14 Ni2 Ni27 Ni26 97.04(11) .
Ni8 Ni2 Ni27 Ni26 30.65(9) .
Ni19 Ni2 Ni27 Ni26 -82.82(11) .
Ni1 Ni2 Ni27 Ni26 -25.25(11) .
Ni6 Ni2 Ni27 Ni26 22.05(13) .
Ni17 Ni2 Ni27 Ni26 86.97(14) .
Ni7 Ni2 Ni27 Ni26 -9.5(6) .
C37 Ni2 Ni27 Ni8 -158.6(7) .
C34 Ni2 Ni27 Ni8 117.5(6) .
Ni5 Ni2 Ni27 Ni8 -103.68(12) .
Ni14 Ni2 Ni27 Ni8 66.39(9) .
Ni19 Ni2 Ni27 Ni8 -113.47(11) .
Ni1 Ni2 Ni27 Ni8 -55.90(8) .
Ni6 Ni2 Ni27 Ni8 -8.60(9) .
Ni17 Ni2 Ni27 Ni8 56.32(12) .
Ni7 Ni2 Ni27 Ni8 -40.1(6) .
C37 Ni2 Ni27 Ni14 135.0(7) .
C34 Ni2 Ni27 Ni14 51.1(6) .
Ni5 Ni2 Ni27 Ni14 -170.07(13) .
Ni8 Ni2 Ni27 Ni14 -66.39(9) .
Ni19 Ni2 Ni27 Ni14 -179.86(11) .
Ni1 Ni2 Ni27 Ni14 -122.29(10) .
Ni6 Ni2 Ni27 Ni14 -74.99(10) .
Ni17 Ni2 Ni27 Ni14 -10.07(11) .
Ni7 Ni2 Ni27 Ni14 -106.5(6) .
C27 Ni14 Ni27 C38 3.7(9) .
C34 Ni14 Ni27 C38 98.8(9) .
C4 Ni14 Ni27 C38 -146.1(8) .
Ni8 Ni14 Ni27 C38 -134.0(7) .
Ni2 Ni14 Ni27 C38 153.4(7) .
Ni29 Ni14 Ni27 C38 -115.2(7) .
Ni17 Ni14 Ni27 C38 162.9(7) .
Ni22 Ni14 Ni27 C38 -98.1(7) .
Cu2 Ni14 Ni27 C38 -65.3(7) .
C27 Ni14 Ni27 C35 -94.4(10) .
C34 Ni14 Ni27 C35 0.7(10) .
C4 Ni14 Ni27 C35 115.8(9) .
Ni8 Ni14 Ni27 C35 127.9(8) .
Ni2 Ni14 Ni27 C35 55.3(8) .
Ni29 Ni14 Ni27 C35 146.7(8) .
Ni17 Ni14 Ni27 C35 64.8(8) .
Ni22 Ni14 Ni27 C35 163.8(8) .
Cu2 Ni14 Ni27 C35 -163.4(8) .
C27 Ni14 Ni27 C3 158.4(8) .
C34 Ni14 Ni27 C3 -106.6(8) .
C4 Ni14 Ni27 C3 8.6(7) .
Ni8 Ni14 Ni27 C3 20.7(5) .
Ni2 Ni14 Ni27 C3 -52.0(5) .
Ni29 Ni14 Ni27 C3 39.4(6) .
Ni17 Ni14 Ni27 C3 -42.5(5) .
Ni22 Ni14 Ni27 C3 56.5(5) .
Cu2 Ni14 Ni27 C3 89.4(5) .
C27 Ni14 Ni27 Ni19 -149.8(6) .
C34 Ni14 Ni27 Ni19 -54.7(6) .
C4 Ni14 Ni27 Ni19 60.4(5) .
Ni8 Ni14 Ni27 Ni19 72.53(11) .
Ni2 Ni14 Ni27 Ni19 -0.13(10) .
Ni29 Ni14 Ni27 Ni19 91.2(3) .
Ni17 Ni14 Ni27 Ni19 9.36(16) .
Ni22 Ni14 Ni27 Ni19 108.35(11) .
Cu2 Ni14 Ni27 Ni19 141.20(12) .
C27 Ni14 Ni27 Cu2 69.0(6) .
C34 Ni14 Ni27 Cu2 164.1(6) .
C4 Ni14 Ni27 Cu2 -80.8(4) .
Ni8 Ni14 Ni27 Cu2 -68.67(9) .
Ni2 Ni14 Ni27 Cu2 -141.33(11) .
Ni29 Ni14 Ni27 Cu2 -50.0(3) .
Ni17 Ni14 Ni27 Cu2 -131.84(13) .
Ni22 Ni14 Ni27 Cu2 -32.86(9) .
C27 Ni14 Ni27 Ni26 110.7(6) .
C34 Ni14 Ni27 Ni26 -154.2(6) .
C4 Ni14 Ni27 Ni26 -39.1(4) .
Ni8 Ni14 Ni27 Ni26 -26.97(9) .
Ni2 Ni14 Ni27 Ni26 -99.62(11) .
Ni29 Ni14 Ni27 Ni26 -8.2(3) .
Ni17 Ni14 Ni27 Ni26 -90.13(13) .
Ni22 Ni14 Ni27 Ni26 8.85(12) .
Cu2 Ni14 Ni27 Ni26 41.71(9) .
C27 Ni14 Ni27 Ni8 137.7(6) .
C34 Ni14 Ni27 Ni8 -127.3(6) .
C4 Ni14 Ni27 Ni8 -12.1(4) .
Ni2 Ni14 Ni27 Ni8 -72.66(9) .
Ni29 Ni14 Ni27 Ni8 18.7(3) .
Ni17 Ni14 Ni27 Ni8 -63.16(12) .
Ni22 Ni14 Ni27 Ni8 35.82(9) .
Cu2 Ni14 Ni27 Ni8 68.67(9) .
C27 Ni14 Ni27 Ni2 -149.6(6) .
C34 Ni14 Ni27 Ni2 -54.6(6) .
C4 Ni14 Ni27 Ni2 60.5(4) .
Ni8 Ni14 Ni27 Ni2 72.66(9) .
Ni29 Ni14 Ni27 Ni2 91.4(3) .
Ni17 Ni14 Ni27 Ni2 9.49(10) .
Ni22 Ni14 Ni27 Ni2 108.47(10) .
Cu2 Ni14 Ni27 Ni2 141.33(11) .
C32 Ni23 Ni28 C9 -11.6(17) .
C14 Ni23 Ni28 C9 5.2(16) .
C2 Ni23 Ni28 C9 172.2(13) .
Ni10 Ni23 Ni28 C9 135.0(12) .
Ni7 Ni23 Ni28 C9 -116.7(12) .
Ni15 Ni23 Ni28 C9 159.5(12) .
Ni17 Ni23 Ni28 C9 -122.1(12) .
Ni6 Ni23 Ni28 C9 -169.6(12) .
C32 Ni23 Ni28 C14 -16.8(15) .
C2 Ni23 Ni28 C14 167.0(12) .
Ni10 Ni23 Ni28 C14 129.8(10) .
Ni7 Ni23 Ni28 C14 -121.9(10) .
Ni15 Ni23 Ni28 C14 154.3(10) .
Ni17 Ni23 Ni28 C14 -127.3(10) .
Ni6 Ni23 Ni28 C14 -174.8(10) .
C32 Ni23 Ni28 C2 176.2(13) .
C14 Ni23 Ni28 C2 -167.0(12) .
Ni10 Ni23 Ni28 C2 -37.2(5) .
Ni7 Ni23 Ni28 C2 71.1(5) .
Ni15 Ni23 Ni28 C2 -12.6(6) .
Ni17 Ni23 Ni28 C2 65.8(6) .
Ni6 Ni23 Ni28 C2 18.2(5) .
C32 Ni23 Ni28 Ni3 157.9(12) .
C14 Ni23 Ni28 Ni3 174.7(10) .
C2 Ni23 Ni28 Ni3 -18.3(5) .
Ni10 Ni23 Ni28 Ni3 -55.47(10) .
Ni7 Ni23 Ni28 Ni3 52.81(9) .
Ni15 Ni23 Ni28 Ni3 -30.90(19) .
Ni17 Ni23 Ni28 Ni3 47.48(14) .
Ni6 Ni23 Ni28 Ni3 -0.06(9) .
C32 Ni23 Ni28 Ni24 -143.6(12) .
C14 Ni23 Ni28 Ni24 -126.8(10) .
C2 Ni23 Ni28 Ni24 40.2(5) .
Ni10 Ni23 Ni28 Ni24 2.97(10) .
Ni7 Ni23 Ni28 Ni24 111.25(10) .
Ni15 Ni23 Ni28 Ni24 27.5(2) .
Ni17 Ni23 Ni28 Ni24 105.93(12) .
Ni6 Ni23 Ni28 Ni24 58.38(9) .
C32 Ni23 Ni28 Cu1 170.0(12) .
C14 Ni23 Ni28 Cu1 -173.1(10) .
C2 Ni23 Ni28 Cu1 -6.2(6) .
Ni10 Ni23 Ni28 Cu1 -43.4(2) .
Ni7 Ni23 Ni28 Cu1 64.9(2) .
Ni15 Ni23 Ni28 Cu1 -18.8(3) .
Ni17 Ni23 Ni28 Cu1 59.6(2) .
Ni6 Ni23 Ni28 Cu1 12.1(2) .
C32 Ni23 Ni28 Ni7 105.1(12) .
C14 Ni23 Ni28 Ni7 121.9(10) .
C2 Ni23 Ni28 Ni7 -71.1(5) .
Ni10 Ni23 Ni28 Ni7 -108.28(10) .
Ni15 Ni23 Ni28 Ni7 -83.71(18) .
Ni17 Ni23 Ni28 Ni7 -5.33(11) .
Ni6 Ni23 Ni28 Ni7 -52.87(8) .
C32 Ni23 Ni28 Ni13 103.0(12) .
C14 Ni23 Ni28 Ni13 119.8(10) .
C2 Ni23 Ni28 Ni13 -73.2(6) .
Ni10 Ni23 Ni28 Ni13 -110.38(11) .
Ni7 Ni23 Ni28 Ni13 -2.10(11) .
Ni15 Ni23 Ni28 Ni13 -85.81(19) .
Ni17 Ni23 Ni28 Ni13 -7.42(17) .
Ni6 Ni23 Ni28 Ni13 -54.97(12) .
C2 Ni3 Ni28 C9 -166.2(10) .
C1 Ni3 Ni28 C9 -3(2) .
Cu1 Ni3 Ni28 C9 -15.5(8) .
Ni6 Ni3 Ni28 C9 172.9(8) .
Ni1 Ni3 Ni28 C9 156.7(8) .
Ni5 Ni3 Ni28 C9 89.1(8) .
Ni9 Ni3 Ni28 C9 -123.6(8) .
Ni24 Ni3 Ni28 C9 -99.2(8) .
Ni16 Ni3 Ni28 C9 24.0(8) .
Ni25 Ni3 Ni28 C9 -45.8(8) .
Ni13 Ni3 Ni28 C9 56.5(8) .
C2 Ni3 Ni28 C14 27.5(14) .
C1 Ni3 Ni28 C14 -169(2) .
Cu1 Ni3 Ni28 C14 178.2(13) .
Ni6 Ni3 Ni28 C14 6.6(13) .
Ni1 Ni3 Ni28 C14 -9.6(13) .
Ni5 Ni3 Ni28 C14 -77.2(13) .
Ni9 Ni3 Ni28 C14 70.1(13) .
Ni24 Ni3 Ni28 C14 94.5(13) .
Ni16 Ni3 Ni28 C14 -142.3(12) .
Ni25 Ni3 Ni28 C14 147.9(12) .
Ni13 Ni3 Ni28 C14 -109.8(13) .
C1 Ni3 Ni28 C2 163(2) .
Cu1 Ni3 Ni28 C2 150.7(6) .
Ni6 Ni3 Ni28 C2 -20.9(6) .
Ni1 Ni3 Ni28 C2 -37.1(7) .
Ni5 Ni3 Ni28 C2 -104.7(6) .
Ni9 Ni3 Ni28 C2 42.6(6) .
Ni24 Ni3 Ni28 C2 67.0(6) .
Ni16 Ni3 Ni28 C2 -169.7(6) .
Ni25 Ni3 Ni28 C2 120.4(6) .
Ni13 Ni3 Ni28 C2 -137.3(6) .
C2 Ni3 Ni28 Ni23 20.9(6) .
C1 Ni3 Ni28 Ni23 -176(2) .
Cu1 Ni3 Ni28 Ni23 171.62(11) .
Ni6 Ni3 Ni28 Ni23 0.07(10) .
Ni1 Ni3 Ni28 Ni23 -16.2(2) .
Ni5 Ni3 Ni28 Ni23 -83.76(12) .
Ni9 Ni3 Ni28 Ni23 63.52(12) .
Ni24 Ni3 Ni28 Ni23 87.99(10) .
Ni16 Ni3 Ni28 Ni23 -148.80(11) .
Ni25 Ni3 Ni28 Ni23 141.34(11) .
Ni13 Ni3 Ni28 Ni23 -116.37(10) .
C2 Ni3 Ni28 Ni24 -67.0(6) .
C1 Ni3 Ni28 Ni24 96(2) .
Cu1 Ni3 Ni28 Ni24 83.63(9) .
Ni6 Ni3 Ni28 Ni24 -87.92(9) .
Ni1 Ni3 Ni28 Ni24 -104.2(2) .
Ni5 Ni3 Ni28 Ni24 -171.76(12) .
Ni9 Ni3 Ni28 Ni24 -24.47(10) .
Ni16 Ni3 Ni28 Ni24 123.21(12) .
Ni25 Ni3 Ni28 Ni24 53.35(11) .
Ni13 Ni3 Ni28 Ni24 155.64(10) .
C2 Ni3 Ni28 Cu1 -150.7(6) .
C1 Ni3 Ni28 Cu1 12(2) .
Ni6 Ni3 Ni28 Cu1 -171.56(11) .
Ni1 Ni3 Ni28 Cu1 172.2(2) .
Ni5 Ni3 Ni28 Cu1 104.61(12) .
Ni9 Ni3 Ni28 Cu1 -108.10(12) .
Ni24 Ni3 Ni28 Cu1 -83.63(9) .
Ni16 Ni3 Ni28 Cu1 39.58(11) .
Ni25 Ni3 Ni28 Cu1 -30.28(11) .
Ni13 Ni3 Ni28 Cu1 72.01(9) .
C2 Ni3 Ni28 Ni7 75.1(6) .
C1 Ni3 Ni28 Ni7 -122(2) .
Cu1 Ni3 Ni28 Ni7 -134.26(10) .
Ni6 Ni3 Ni28 Ni7 54.18(8) .
Ni1 Ni3 Ni28 Ni7 37.9(2) .
Ni5 Ni3 Ni28 Ni7 -29.65(10) .
Ni9 Ni3 Ni28 Ni7 117.64(12) .
Ni24 Ni3 Ni28 Ni7 142.10(10) .
Ni16 Ni3 Ni28 Ni7 -94.68(12) .
Ni25 Ni3 Ni28 Ni7 -164.55(13) .
Ni13 Ni3 Ni28 Ni7 -62.25(8) .
C2 Ni3 Ni28 Ni13 137.3(6) .
C1 Ni3 Ni28 Ni13 -60(2) .
Cu1 Ni3 Ni28 Ni13 -72.01(9) .
Ni6 Ni3 Ni28 Ni13 116.43(10) .
Ni1 Ni3 Ni28 Ni13 100.2(2) .
Ni5 Ni3 Ni28 Ni13 32.60(9) .
Ni9 Ni3 Ni28 Ni13 179.89(13) .
Ni24 Ni3 Ni28 Ni13 -155.64(10) .
Ni16 Ni3 Ni28 Ni13 -32.43(10) .
Ni25 Ni3 Ni28 Ni13 -102.29(12) .
C8 Ni24 Ni28 C9 -12.6(10) .
C16 Ni24 Ni28 C9 103.2(15) .
C15 Ni24 Ni28 C9 -108.3(10) .
C2 Ni24 Ni28 C9 168.3(10) .
Ni10 Ni24 Ni28 C9 -155.3(8) .
Ni9 Ni24 Ni28 C9 139.3(8) .
Ni3 Ni24 Ni28 C9 115.2(8) .
Cu1 Ni24 Ni28 C9 54.2(8) .
C8 Ni24 Ni28 C14 95.9(10) .
C16 Ni24 Ni28 C14 -148.3(15) .
C15 Ni24 Ni28 C14 0.2(10) .
C2 Ni24 Ni28 C14 -83.2(9) .
Ni10 Ni24 Ni28 C14 -46.8(8) .
Ni9 Ni24 Ni28 C14 -112.2(8) .
Ni3 Ni24 Ni28 C14 -136.3(8) .
Cu1 Ni24 Ni28 C14 162.7(8) .
C8 Ni24 Ni28 C2 179.1(9) .
C16 Ni24 Ni28 C2 -65.1(14) .
C15 Ni24 Ni28 C2 83.4(8) .
Ni10 Ni24 Ni28 C2 36.4(6) .
Ni9 Ni24 Ni28 C2 -29.0(6) .
Ni3 Ni24 Ni28 C2 -53.1(5) .
Cu1 Ni24 Ni28 C2 -114.1(6) .
C8 Ni24 Ni28 Ni23 139.5(6) .
C16 Ni24 Ni28 Ni23 -104.7(13) .
C15 Ni24 Ni28 Ni23 43.8(6) .
C2 Ni24 Ni28 Ni23 -39.6(6) .
Ni10 Ni24 Ni28 Ni23 -3.23(11) .
Ni9 Ni24 Ni28 Ni23 -68.64(13) .
Ni3 Ni24 Ni28 Ni23 -92.72(10) .
Cu1 Ni24 Ni28 Ni23 -153.78(11) .
C8 Ni24 Ni28 Ni3 -127.8(6) .
C16 Ni24 Ni28 Ni3 -12.0(13) .
C15 Ni24 Ni28 Ni3 136.5(6) .
C2 Ni24 Ni28 Ni3 53.1(5) .
Ni10 Ni24 Ni28 Ni3 89.50(10) .
Ni9 Ni24 Ni28 Ni3 24.08(10) .
Cu1 Ni24 Ni28 Ni3 -61.06(8) .
C8 Ni24 Ni28 Cu1 -66.8(6) .
C16 Ni24 Ni28 Cu1 49.1(13) .
C15 Ni24 Ni28 Cu1 -162.4(6) .
C2 Ni24 Ni28 Cu1 114.1(6) .
Ni10 Ni24 Ni28 Cu1 150.55(11) .
Ni9 Ni24 Ni28 Cu1 85.14(11) .
Ni3 Ni24 Ni28 Cu1 61.06(8) .
C8 Ni24 Ni28 Ni7 -161.6(6) .
C16 Ni24 Ni28 Ni7 -45.7(13) .
C15 Ni24 Ni28 Ni7 102.8(6) .
C2 Ni24 Ni28 Ni7 19.3(6) .
Ni10 Ni24 Ni28 Ni7 55.76(12) .
Ni9 Ni24 Ni28 Ni7 -9.66(14) .
Ni3 Ni24 Ni28 Ni7 -33.74(9) .
Cu1 Ni24 Ni28 Ni7 -94.80(11) .
C8 Ni24 Ni28 Ni13 -105.9(6) .
C16 Ni24 Ni28 Ni13 9.9(13) .
C15 Ni24 Ni28 Ni13 158.4(6) .
C2 Ni24 Ni28 Ni13 75.0(6) .
Ni10 Ni24 Ni28 Ni13 111.39(11) .
Ni9 Ni24 Ni28 Ni13 45.98(14) .
Ni3 Ni24 Ni28 Ni13 21.90(9) .
Cu1 Ni24 Ni28 Ni13 -39.16(9) .
C13 Ni7 Ni28 C9 13.8(11) .
C33 Ni7 Ni28 C9 87.3(12) .
C2 Ni7 Ni28 C9 -160.7(10) .
Ni17 Ni7 Ni28 C9 144.4(9) .
Ni13 Ni7 Ni28 C9 -39.0(9) .
Ni5 Ni7 Ni28 C9 -80.9(9) .
Ni6 Ni7 Ni28 C9 -162.5(9) .
Ni3 Ni7 Ni28 C9 -109.3(9) .
Ni23 Ni7 Ni28 C9 138.6(9) .
Ni2 Ni7 Ni28 C9 -137.7(9) .
C13 Ni7 Ni28 C14 -84.1(10) .
C33 Ni7 Ni28 C14 -10.6(11) .
C2 Ni7 Ni28 C14 101.4(9) .
Ni17 Ni7 Ni28 C14 46.5(7) .
Ni13 Ni7 Ni28 C14 -136.9(7) .
Ni5 Ni7 Ni28 C14 -178.8(7) .
Ni6 Ni7 Ni28 C14 99.6(7) .
Ni3 Ni7 Ni28 C14 152.8(7) .
Ni23 Ni7 Ni28 C14 40.7(7) .
Ni2 Ni7 Ni28 C14 124.4(7) .
C13 Ni7 Ni28 C2 174.5(9) .
C33 Ni7 Ni28 C2 -112.0(10) .
Ni17 Ni7 Ni28 C2 -54.9(5) .
Ni13 Ni7 Ni28 C2 121.7(5) .
Ni5 Ni7 Ni28 C2 79.8(5) .
Ni6 Ni7 Ni28 C2 -1.8(5) .
Ni3 Ni7 Ni28 C2 51.4(5) .
Ni23 Ni7 Ni28 C2 -60.7(5) .
Ni2 Ni7 Ni28 C2 23.0(5) .
C13 Ni7 Ni28 Ni23 -124.8(7) .
C33 Ni7 Ni28 Ni23 -51.3(8) .
C2 Ni7 Ni28 Ni23 60.7(5) .
Ni17 Ni7 Ni28 Ni23 5.78(12) .
Ni13 Ni7 Ni28 Ni23 -177.56(12) .
Ni5 Ni7 Ni28 Ni23 140.52(12) .
Ni6 Ni7 Ni28 Ni23 58.91(9) .
Ni3 Ni7 Ni28 Ni23 112.11(11) .
Ni2 Ni7 Ni28 Ni23 83.66(18) .
C13 Ni7 Ni28 Ni3 123.1(7) .
C33 Ni7 Ni28 Ni3 -163.4(8) .
C2 Ni7 Ni28 Ni3 -51.4(5) .
Ni17 Ni7 Ni28 Ni3 -106.33(13) .
Ni13 Ni7 Ni28 Ni3 70.33(9) .
Ni5 Ni7 Ni28 Ni3 28.40(10) .
Ni6 Ni7 Ni28 Ni3 -53.20(8) .
Ni23 Ni7 Ni28 Ni3 -112.11(11) .
Ni2 Ni7 Ni28 Ni3 -28.45(16) .
C13 Ni7 Ni28 Ni24 156.6(7) .
C33 Ni7 Ni28 Ni24 -129.9(8) .
C2 Ni7 Ni28 Ni24 -18.0(5) .
Ni17 Ni7 Ni28 Ni24 -72.90(14) .
Ni13 Ni7 Ni28 Ni24 103.76(12) .
Ni5 Ni7 Ni28 Ni24 61.84(13) .
Ni6 Ni7 Ni28 Ni24 -19.77(11) .
Ni3 Ni7 Ni28 Ni24 33.44(9) .
Ni23 Ni7 Ni28 Ni24 -78.68(11) .
Ni2 Ni7 Ni28 Ni24 5.0(2) .
C13 Ni7 Ni28 Cu1 86.7(7) .
C33 Ni7 Ni28 Cu1 160.2(8) .
C2 Ni7 Ni28 Cu1 -87.9(5) .
Ni17 Ni7 Ni28 Cu1 -142.79(12) .
Ni13 Ni7 Ni28 Cu1 33.87(10) .
Ni5 Ni7 Ni28 Cu1 -8.05(13) .
Ni6 Ni7 Ni28 Cu1 -89.66(10) .
Ni3 Ni7 Ni28 Cu1 -36.46(9) .
Ni23 Ni7 Ni28 Cu1 -148.57(12) .
Ni2 Ni7 Ni28 Cu1 -64.91(19) .
C13 Ni7 Ni28 Ni13 52.8(7) .
C33 Ni7 Ni28 Ni13 126.3(8) .
C2 Ni7 Ni28 Ni13 -121.7(5) .
Ni17 Ni7 Ni28 Ni13 -176.66(15) .
Ni5 Ni7 Ni28 Ni13 -41.93(10) .
Ni6 Ni7 Ni28 Ni13 -123.53(11) .
Ni3 Ni7 Ni28 Ni13 -70.33(9) .
Ni23 Ni7 Ni28 Ni13 177.56(12) .
Ni2 Ni7 Ni28 Ni13 -98.78(18) .
C7 Ni13 Ni28 C9 4.1(10) .
C13 Ni13 Ni28 C9 96.3(9) .
C12 Ni13 Ni28 C9 -137.9(12) .
Ni5 Ni13 Ni28 C9 -166.9(7) .
Ni7 Ni13 Ni28 C9 150.4(7) .
Ni16 Ni13 Ni28 C9 -105.6(7) .
Ni3 Ni13 Ni28 C9 -135.2(7) .
Cu1 Ni13 Ni28 C9 -69.6(7) .
C7 Ni13 Ni28 C14 -87.5(11) .
C13 Ni13 Ni28 C14 4.7(10) .
C12 Ni13 Ni28 C14 130.5(13) .
Ni5 Ni13 Ni28 C14 101.5(8) .
Ni7 Ni13 Ni28 C14 58.9(8) .
Ni16 Ni13 Ni28 C14 162.8(8) .
Ni3 Ni13 Ni28 C14 133.2(8) .
Cu1 Ni13 Ni28 C14 -161.2(8) .
C7 Ni13 Ni28 C2 167.2(9) .
C13 Ni13 Ni28 C2 -100.6(8) .
C12 Ni13 Ni28 C2 25.2(11) .
Ni5 Ni13 Ni28 C2 -3.8(5) .
Ni7 Ni13 Ni28 C2 -46.5(5) .
Ni16 Ni13 Ni28 C2 57.5(5) .
Ni3 Ni13 Ni28 C2 27.9(5) .
Cu1 Ni13 Ni28 C2 93.5(5) .
C7 Ni13 Ni28 Ni23 -144.0(8) .
C13 Ni13 Ni28 Ni23 -51.8(6) .
C12 Ni13 Ni28 Ni23 74.0(10) .
Ni5 Ni13 Ni28 Ni23 44.99(15) .
Ni7 Ni13 Ni28 Ni23 2.32(12) .
Ni16 Ni13 Ni28 Ni23 106.27(12) .
Ni3 Ni13 Ni28 Ni23 76.69(12) .
Cu1 Ni13 Ni28 Ni23 142.29(13) .
C7 Ni13 Ni28 Ni3 139.3(8) .
C13 Ni13 Ni28 Ni3 -128.5(6) .
C12 Ni13 Ni28 Ni3 -2.7(10) .
Ni5 Ni13 Ni28 Ni3 -31.70(10) .
Ni7 Ni13 Ni28 Ni3 -74.37(10) .
Ni16 Ni13 Ni28 Ni3 29.57(9) .
Cu1 Ni13 Ni28 Ni3 65.60(9) .
C7 Ni13 Ni28 Ni24 117.1(8) .
C13 Ni13 Ni28 Ni24 -150.7(6) .
C12 Ni13 Ni28 Ni24 -25.0(10) .
Ni5 Ni13 Ni28 Ni24 -53.93(13) .
Ni7 Ni13 Ni28 Ni24 -96.61(11) .
Ni16 Ni13 Ni28 Ni24 7.34(13) .
Ni3 Ni13 Ni28 Ni24 -22.23(9) .
Cu1 Ni13 Ni28 Ni24 43.37(10) .
C7 Ni13 Ni28 Cu1 73.7(8) .
C13 Ni13 Ni28 Cu1 165.9(6) .
C12 Ni13 Ni28 Cu1 -68.3(10) .
Ni5 Ni13 Ni28 Cu1 -97.30(11) .
Ni7 Ni13 Ni28 Cu1 -139.97(12) .
Ni16 Ni13 Ni28 Cu1 -36.03(10) .
Ni3 Ni13 Ni28 Cu1 -65.60(9) .
C7 Ni13 Ni28 Ni7 -146.3(8) .
C13 Ni13 Ni28 Ni7 -54.1(6) .
C12 Ni13 Ni28 Ni7 71.7(10) .
Ni5 Ni13 Ni28 Ni7 42.67(10) .
Ni16 Ni13 Ni28 Ni7 103.95(12) .
Ni3 Ni13 Ni28 Ni7 74.37(9) .
Cu1 Ni13 Ni28 Ni7 139.97(12) .
C30 Ni15 Ni29 C29 36.2(19) .
C28 Ni15 Ni29 C29 12.0(16) .
C4 Ni15 Ni29 C29 -144.4(15) .
Ni10 Ni15 Ni29 C29 -165.9(14) .
Ni6 Ni15 Ni29 C29 -165.7(14) .
Ni4 Ni15 Ni29 C29 -105.7(14) .
Ni23 Ni15 Ni29 C29 129.3(14) .
Ni17 Ni15 Ni29 C29 158.0(14) .
Ni22 Ni15 Ni29 C29 -90.1(14) .
C30 Ni15 Ni29 C31 -89.3(15) .
C28 Ni15 Ni29 C31 -113.5(10) .
C4 Ni15 Ni29 C31 90.1(8) .
Ni10 Ni15 Ni29 C31 68.6(8) .
Ni6 Ni15 Ni29 C31 68.8(7) .
Ni4 Ni15 Ni29 C31 128.8(6) .
Ni23 Ni15 Ni29 C31 3.7(7) .
Ni17 Ni15 Ni29 C31 32.4(6) .
Ni22 Ni15 Ni29 C31 144.4(6) .
C30 Ni15 Ni29 C28 24.2(15) .
C4 Ni15 Ni29 C28 -156.5(9) .
Ni10 Ni15 Ni29 C28 -177.9(9) .
Ni6 Ni15 Ni29 C28 -177.7(8) .
Ni4 Ni15 Ni29 C28 -117.7(8) .
Ni23 Ni15 Ni29 C28 117.2(8) .
Ni17 Ni15 Ni29 C28 145.9(8) .
Ni22 Ni15 Ni29 C28 -102.1(8) .
C30 Ni15 Ni29 C4 -179.4(14) .
C28 Ni15 Ni29 C4 156.5(9) .
Ni10 Ni15 Ni29 C4 -21.5(6) .
Ni6 Ni15 Ni29 C4 -21.3(5) .
Ni4 Ni15 Ni29 C4 38.7(5) .
Ni23 Ni15 Ni29 C4 -86.3(5) .
Ni17 Ni15 Ni29 C4 -57.6(5) .
Ni22 Ni15 Ni29 C4 54.3(5) .
C30 Ni15 Ni29 Ni17 -121.8(13) .
C28 Ni15 Ni29 Ni17 -145.9(8) .
C4 Ni15 Ni29 Ni17 57.6(5) .
Ni10 Ni15 Ni29 Ni17 36.2(4) .
Ni6 Ni15 Ni29 Ni17 36.34(10) .
Ni4 Ni15 Ni29 Ni17 96.33(11) .
Ni23 Ni15 Ni29 Ni17 -28.72(11) .
Ni22 Ni15 Ni29 Ni17 111.94(10) .
C30 Ni15 Ni29 Ni22 126.3(13) .
C28 Ni15 Ni29 Ni22 102.1(8) .
C4 Ni15 Ni29 Ni22 -54.3(5) .
Ni10 Ni15 Ni29 Ni22 -75.8(4) .
Ni6 Ni15 Ni29 Ni22 -75.59(10) .
Ni4 Ni15 Ni29 Ni22 -15.60(10) .
Ni23 Ni15 Ni29 Ni22 -140.65(12) .
Ni17 Ni15 Ni29 Ni22 -111.94(10) .
C30 Ni15 Ni29 Ni14 -177.8(13) .
C28 Ni15 Ni29 Ni14 158.1(8) .
C4 Ni15 Ni29 Ni14 1.6(5) .
Ni10 Ni15 Ni29 Ni14 -19.8(5) .
Ni6 Ni15 Ni29 Ni14 -19.66(13) .
Ni4 Ni15 Ni29 Ni14 40.34(13) .
Ni23 Ni15 Ni29 Ni14 -84.72(13) .
Ni17 Ni15 Ni29 Ni14 -56.00(10) .
Ni22 Ni15 Ni29 Ni14 55.94(9) .
C31 Ni17 Ni29 C29 -23.1(17) .
C33 Ni17 Ni29 C29 -19(2) .
C4 Ni17 Ni29 C29 143.1(15) .
Ni7 Ni17 Ni29 C29 -178.7(15) .
Ni6 Ni17 Ni29 C29 165.2(14) .
Ni2 Ni17 Ni29 C29 101.8(14) .
Ni14 Ni17 Ni29 C29 87.0(14) .
Ni23 Ni17 Ni29 C29 -129.3(14) .
Ni15 Ni17 Ni29 C29 -157.1(14) .
C33 Ni17 Ni29 C31 4.1(16) .
C4 Ni17 Ni29 C31 166.2(10) .
Ni7 Ni17 Ni29 C31 -155.7(10) .
Ni6 Ni17 Ni29 C31 -171.7(9) .
Ni2 Ni17 Ni29 C31 124.9(9) .
Ni14 Ni17 Ni29 C31 110.1(9) .
Ni23 Ni17 Ni29 C31 -106.3(9) .
Ni15 Ni17 Ni29 C31 -134.1(9) .
C31 Ni17 Ni29 C28 108.0(11) .
C33 Ni17 Ni29 C28 112.2(14) .
C4 Ni17 Ni29 C28 -85.8(8) .
Ni7 Ni17 Ni29 C28 -47.6(8) .
Ni6 Ni17 Ni29 C28 -63.6(7) .
Ni2 Ni17 Ni29 C28 -127.0(6) .
Ni14 Ni17 Ni29 C28 -141.8(7) .
Ni23 Ni17 Ni29 C28 1.8(7) .
Ni15 Ni17 Ni29 C28 -26.0(6) .
C31 Ni17 Ni29 C4 -166.2(10) .
C33 Ni17 Ni29 C4 -162.1(14) .
Ni7 Ni17 Ni29 C4 38.1(7) .
Ni6 Ni17 Ni29 C4 22.1(5) .
Ni2 Ni17 Ni29 C4 -41.3(5) .
Ni14 Ni17 Ni29 C4 -56.1(5) .
Ni23 Ni17 Ni29 C4 87.5(5) .
Ni15 Ni17 Ni29 C4 59.7(5) .
C31 Ni17 Ni29 Ni15 134.1(9) .
C33 Ni17 Ni29 Ni15 138.2(13) .
C4 Ni17 Ni29 Ni15 -59.7(5) .
Ni7 Ni17 Ni29 Ni15 -21.6(5) .
Ni6 Ni17 Ni29 Ni15 -37.62(11) .
Ni2 Ni17 Ni29 Ni15 -101.01(12) .
Ni14 Ni17 Ni29 Ni15 -115.81(11) .
Ni23 Ni17 Ni29 Ni15 27.80(11) .
C31 Ni17 Ni29 Ni22 -165.4(9) .
C33 Ni17 Ni29 Ni22 -161.2(13) .
C4 Ni17 Ni29 Ni22 0.8(5) .
Ni7 Ni17 Ni29 Ni22 39.0(5) .
Ni6 Ni17 Ni29 Ni22 22.95(13) .
Ni2 Ni17 Ni29 Ni22 -40.44(13) .
Ni14 Ni17 Ni29 Ni22 -55.24(10) .
Ni23 Ni17 Ni29 Ni22 88.37(12) .
Ni15 Ni17 Ni29 Ni22 60.57(10) .
C31 Ni17 Ni29 Ni14 -110.1(9) .
C33 Ni17 Ni29 Ni14 -106.0(13) .
C4 Ni17 Ni29 Ni14 56.1(5) .
Ni7 Ni17 Ni29 Ni14 94.2(5) .
Ni6 Ni17 Ni29 Ni14 78.19(11) .
Ni2 Ni17 Ni29 Ni14 14.80(10) .
Ni23 Ni17 Ni29 Ni14 143.61(12) .
Ni15 Ni17 Ni29 Ni14 115.81(11) .
C26 Ni22 Ni29 C29 4.6(11) .
C4 Ni22 Ni29 C29 -159.1(10) .
C23 Ni22 Ni29 C29 105.0(11) .
Ni8 Ni22 Ni29 C29 -139.7(9) .
Ni4 Ni22 Ni29 C29 157.1(9) .
Ni11 Ni22 Ni29 C29 -158.0(10) .
Cu2 Ni22 Ni29 C29 -79.8(9) .
Ni14 Ni22 Ni29 C29 -103.0(9) .
Ni15 Ni22 Ni29 C29 141.0(9) .
C26 Ni22 Ni29 C31 144.3(12) .
C4 Ni22 Ni29 C31 -19.4(12) .
C23 Ni22 Ni29 C31 -115.3(13) .
Ni8 Ni22 Ni29 C31 -0.1(11) .
Ni4 Ni22 Ni29 C31 -63.2(11) .
Ni11 Ni22 Ni29 C31 -18.3(12) .
Cu2 Ni22 Ni29 C31 59.8(11) .
Ni14 Ni22 Ni29 C31 36.7(11) .
Ni15 Ni22 Ni29 C31 -79.3(11) .
C26 Ni22 Ni29 C28 -89.5(8) .
C4 Ni22 Ni29 C28 106.8(8) .
C23 Ni22 Ni29 C28 10.9(9) .
Ni8 Ni22 Ni29 C28 126.2(6) .
Ni4 Ni22 Ni29 C28 63.0(6) .
Ni11 Ni22 Ni29 C28 107.9(7) .
Cu2 Ni22 Ni29 C28 -173.9(6) .
Ni14 Ni22 Ni29 C28 162.9(6) .
Ni15 Ni22 Ni29 C28 46.9(5) .
C26 Ni22 Ni29 C4 163.7(8) .
C23 Ni22 Ni29 C4 -95.9(8) .
Ni8 Ni22 Ni29 C4 19.3(5) .
Ni4 Ni22 Ni29 C4 -43.8(5) .
Ni11 Ni22 Ni29 C4 1.1(7) .
Cu2 Ni22 Ni29 C4 79.3(5) .
Ni14 Ni22 Ni29 C4 56.1(5) .
Ni15 Ni22 Ni29 C4 -59.9(5) .
C26 Ni22 Ni29 Ni15 -136.4(6) .
C4 Ni22 Ni29 Ni15 59.9(5) .
C23 Ni22 Ni29 Ni15 -36.0(7) .
Ni8 Ni22 Ni29 Ni15 79.22(11) .
Ni4 Ni22 Ni29 Ni15 16.07(11) .
Ni11 Ni22 Ni29 Ni15 61.0(4) .
Cu2 Ni22 Ni29 Ni15 139.13(12) .
Ni14 Ni22 Ni29 Ni15 115.96(10) .
C26 Ni22 Ni29 Ni17 162.8(6) .
C4 Ni22 Ni29 Ni17 -0.9(5) .
C23 Ni22 Ni29 Ni17 -96.8(7) .
Ni8 Ni22 Ni29 Ni17 18.46(13) .
Ni4 Ni22 Ni29 Ni17 -44.68(14) .
Ni11 Ni22 Ni29 Ni17 0.2(5) .
Cu2 Ni22 Ni29 Ni17 78.37(13) .
Ni14 Ni22 Ni29 Ni17 55.20(9) .
Ni15 Ni22 Ni29 Ni17 -60.76(10) .
C26 Ni22 Ni29 Ni14 107.6(6) .
C4 Ni22 Ni29 Ni14 -56.1(5) .
C23 Ni22 Ni29 Ni14 -152.0(7) .
Ni8 Ni22 Ni29 Ni14 -36.74(9) .
Ni4 Ni22 Ni29 Ni14 -99.88(11) .
Ni11 Ni22 Ni29 Ni14 -55.0(4) .
Cu2 Ni22 Ni29 Ni14 23.17(10) .
Ni15 Ni22 Ni29 Ni14 -115.96(10) .
C27 Ni14 Ni29 C29 -0.1(11) .
C34 Ni14 Ni29 C29 -99.5(11) .
C4 Ni14 Ni29 C29 157.6(10) .
Ni8 Ni14 Ni29 C29 137.3(9) .
Ni2 Ni14 Ni29 C29 -158.5(9) .
Ni17 Ni14 Ni29 C29 -142.4(9) .
Ni22 Ni14 Ni29 C29 101.3(9) .
Cu2 Ni14 Ni29 C29 79.9(9) .
Ni27 Ni14 Ni29 C29 121.2(9) .
C27 Ni14 Ni29 C31 98.9(8) .
C34 Ni14 Ni29 C31 -0.5(9) .
C4 Ni14 Ni29 C31 -103.4(8) .
Ni8 Ni14 Ni29 C31 -123.7(6) .
Ni2 Ni14 Ni29 C31 -59.4(6) .
Ni17 Ni14 Ni29 C31 -43.4(6) .
Ni22 Ni14 Ni29 C31 -159.7(6) .
Cu2 Ni14 Ni29 C31 179.0(6) .
Ni27 Ni14 Ni29 C31 -139.8(6) .
C27 Ni14 Ni29 C28 -131.2(11) .
C34 Ni14 Ni29 C28 129.4(12) .
C4 Ni14 Ni29 C28 26.5(11) .
Ni8 Ni14 Ni29 C28 6.2(10) .
Ni2 Ni14 Ni29 C28 70.4(10) .
Ni17 Ni14 Ni29 C28 86.5(9) .
Ni22 Ni14 Ni29 C28 -29.8(9) .
Cu2 Ni14 Ni29 C28 -51.2(10) .
Ni27 Ni14 Ni29 C28 -9.9(10) .
C27 Ni14 Ni29 C4 -157.7(8) .
C34 Ni14 Ni29 C4 102.9(9) .
Ni8 Ni14 Ni29 C4 -20.3(5) .
Ni2 Ni14 Ni29 C4 44.0(5) .
Ni17 Ni14 Ni29 C4 60.1(5) .
Ni22 Ni14 Ni29 C4 -56.3(5) .
Cu2 Ni14 Ni29 C4 -77.6(5) .
Ni27 Ni14 Ni29 C4 -36.4(6) .
C27 Ni14 Ni29 Ni15 -159.4(6) .
C34 Ni14 Ni29 Ni15 101.2(7) .
C4 Ni14 Ni29 Ni15 -1.7(5) .
Ni8 Ni14 Ni29 Ni15 -22.02(13) .
Ni2 Ni14 Ni29 Ni15 42.24(15) .
Ni17 Ni14 Ni29 Ni15 58.32(10) .
Ni22 Ni14 Ni29 Ni15 -58.04(10) .
Cu2 Ni14 Ni29 Ni15 -79.35(12) .
Ni27 Ni14 Ni29 Ni15 -38.1(3) .
C27 Ni14 Ni29 Ni17 142.3(6) .
C34 Ni14 Ni29 Ni17 42.9(7) .
C4 Ni14 Ni29 Ni17 -60.1(5) .
Ni8 Ni14 Ni29 Ni17 -80.33(10) .
Ni2 Ni14 Ni29 Ni17 -16.08(11) .
Ni22 Ni14 Ni29 Ni17 -116.36(10) .
Cu2 Ni14 Ni29 Ni17 -137.66(11) .
Ni27 Ni14 Ni29 Ni17 -96.4(3) .
C27 Ni14 Ni29 Ni22 -101.4(6) .
C34 Ni14 Ni29 Ni22 159.2(7) .
C4 Ni14 Ni29 Ni22 56.3(5) .
Ni8 Ni14 Ni29 Ni22 36.02(9) .
Ni2 Ni14 Ni29 Ni22 100.28(12) .
Ni17 Ni14 Ni29 Ni22 116.36(10) .
Cu2 Ni14 Ni29 Ni22 -21.31(10) .
Ni27 Ni14 Ni29 Ni22 19.9(3) .
C2 Ni3 Cu1 N1 -177(100) .
C1 Ni3 Cu1 N1 -16(10) .
Ni6 Ni3 Cu1 N1 -179(100) .
Ni1 Ni3 Cu1 N1 -11(10) .
Ni5 Ni3 Cu1 N1 54(10) .
Ni9 Ni3 Cu1 N1 -91(10) .
Ni24 Ni3 Cu1 N1 -133(10) .
Ni16 Ni3 Cu1 N1 19(10) .
Ni28 Ni3 Cu1 N1 161(10) .
Ni25 Ni3 Cu1 N1 -48(10) .
Ni13 Ni3 Cu1 N1 86(10) .
C2 Ni3 Cu1 Ni28 21.8(5) .
C1 Ni3 Cu1 Ni28 -176.7(5) .
Ni6 Ni3 Cu1 Ni28 19.5(3) .
Ni1 Ni3 Cu1 Ni28 -172.1(2) .
Ni5 Ni3 Cu1 Ni28 -107.03(12) .
Ni9 Ni3 Cu1 Ni28 108.22(12) .
Ni24 Ni3 Cu1 Ni28 65.96(9) .
Ni16 Ni3 Cu1 Ni28 -141.85(10) .
Ni25 Ni3 Cu1 Ni28 151.13(10) .
Ni13 Ni3 Cu1 Ni28 -74.88(9) .
C2 Ni3 Cu1 Ni25 -129.3(5) .
C1 Ni3 Cu1 Ni25 32.1(5) .
Ni6 Ni3 Cu1 Ni25 -131.6(3) .
Ni1 Ni3 Cu1 Ni25 36.8(2) .
Ni5 Ni3 Cu1 Ni25 101.83(12) .
Ni9 Ni3 Cu1 Ni25 -42.91(11) .
Ni24 Ni3 Cu1 Ni25 -85.17(9) .
Ni16 Ni3 Cu1 Ni25 67.02(9) .
Ni28 Ni3 Cu1 Ni25 -151.13(10) .
Ni13 Ni3 Cu1 Ni25 133.98(11) .
C2 Ni3 Cu1 Ni13 96.7(5) .
C1 Ni3 Cu1 Ni13 -101.8(5) .
Ni6 Ni3 Cu1 Ni13 94.4(3) .
Ni1 Ni3 Cu1 Ni13 -97.2(2) .
Ni5 Ni3 Cu1 Ni13 -32.15(11) .
Ni9 Ni3 Cu1 Ni13 -176.89(14) .
Ni24 Ni3 Cu1 Ni13 140.84(11) .
Ni16 Ni3 Cu1 Ni13 -66.96(9) .
Ni28 Ni3 Cu1 Ni13 74.88(9) .
Ni25 Ni3 Cu1 Ni13 -133.98(11) .
C2 Ni3 Cu1 Ni16 163.7(5) .
C1 Ni3 Cu1 Ni16 -34.9(5) .
Ni6 Ni3 Cu1 Ni16 161.4(3) .
Ni1 Ni3 Cu1 Ni16 -30.3(2) .
Ni5 Ni3 Cu1 Ni16 34.82(11) .
Ni9 Ni3 Cu1 Ni16 -109.93(13) .
Ni24 Ni3 Cu1 Ni16 -152.19(11) .
Ni28 Ni3 Cu1 Ni16 141.85(10) .
Ni25 Ni3 Cu1 Ni16 -67.02(9) .
Ni13 Ni3 Cu1 Ni16 66.96(9) .
C2 Ni3 Cu1 Ni24 -44.1(5) .
C1 Ni3 Cu1 Ni24 117.3(5) .
Ni6 Ni3 Cu1 Ni24 -46.4(3) .
Ni1 Ni3 Cu1 Ni24 121.9(2) .
Ni5 Ni3 Cu1 Ni24 -172.99(14) .
Ni9 Ni3 Cu1 Ni24 42.27(11) .
Ni16 Ni3 Cu1 Ni24 152.19(11) .
Ni28 Ni3 Cu1 Ni24 -65.96(9) .
Ni25 Ni3 Cu1 Ni24 85.17(9) .
Ni13 Ni3 Cu1 Ni24 -140.84(11) .
C9 Ni28 Cu1 N1 -12.8(9) .
C14 Ni28 Cu1 N1 5(3) .
C2 Ni28 Cu1 N1 161.3(7) .
Ni23 Ni28 Cu1 N1 166.2(6) .
Ni3 Ni28 Cu1 N1 -178.9(6) .
Ni24 Ni28 Cu1 N1 114.7(6) .
Ni7 Ni28 Cu1 N1 -140.1(6) .
Ni13 Ni28 Cu1 N1 -108.9(6) .
C9 Ni28 Cu1 Ni3 166.1(7) .
C14 Ni28 Cu1 Ni3 -176(3) .
C2 Ni28 Cu1 Ni3 -19.8(4) .
Ni23 Ni28 Cu1 Ni3 -14.9(2) .
Ni24 Ni28 Cu1 Ni3 -66.37(9) .
Ni7 Ni28 Cu1 Ni3 38.84(9) .
Ni13 Ni28 Cu1 Ni3 70.00(9) .
C9 Ni28 Cu1 Ni25 -165.4(7) .
C14 Ni28 Cu1 Ni25 -147(3) .
C2 Ni28 Cu1 Ni25 8.7(4) .
Ni23 Ni28 Cu1 Ni25 13.6(3) .
Ni3 Ni28 Cu1 Ni25 28.49(10) .
Ni24 Ni28 Cu1 Ni25 -37.88(11) .
Ni7 Ni28 Cu1 Ni25 67.33(13) .
Ni13 Ni28 Cu1 Ni25 98.49(12) .
C9 Ni28 Cu1 Ni13 96.1(7) .
C14 Ni28 Cu1 Ni13 114(3) .
C2 Ni28 Cu1 Ni13 -89.8(4) .
Ni23 Ni28 Cu1 Ni13 -84.9(2) .
Ni3 Ni28 Cu1 Ni13 -70.00(9) .
Ni24 Ni28 Cu1 Ni13 -136.37(10) .
Ni7 Ni28 Cu1 Ni13 -31.17(9) .
C9 Ni28 Cu1 Ni16 131.2(7) .
C14 Ni28 Cu1 Ni16 149(3) .
C2 Ni28 Cu1 Ni16 -54.7(4) .
Ni23 Ni28 Cu1 Ni16 -49.9(2) .
Ni3 Ni28 Cu1 Ni16 -34.94(10) .
Ni24 Ni28 Cu1 Ni16 -101.31(11) .
Ni7 Ni28 Cu1 Ni16 3.90(13) .
Ni13 Ni28 Cu1 Ni16 35.06(10) .
C9 Ni28 Cu1 Ni24 -127.5(7) .
C14 Ni28 Cu1 Ni24 -110(3) .
C2 Ni28 Cu1 Ni24 46.6(4) .
Ni23 Ni28 Cu1 Ni24 51.44(19) .
Ni3 Ni28 Cu1 Ni24 66.37(9) .
Ni7 Ni28 Cu1 Ni24 105.20(10) .
Ni13 Ni28 Cu1 Ni24 136.37(10) .
C5 Ni25 Cu1 N1 -22.6(10) .
C10 Ni25 Cu1 N1 -20(3) .
C1 Ni25 Cu1 N1 147.8(8) .
Ni18 Ni25 Cu1 N1 161.8(6) .
Ni16 Ni25 Cu1 N1 107.1(6) .
Ni3 Ni25 Cu1 N1 177.6(6) .
Ni9 Ni25 Cu1 N1 -148.8(6) .
C5 Ni25 Cu1 Ni3 159.8(8) .
C10 Ni25 Cu1 Ni3 163(3) .
C1 Ni25 Cu1 Ni3 -29.8(5) .
Ni18 Ni25 Cu1 Ni3 -15.87(19) .
Ni16 Ni25 Cu1 Ni3 -70.51(9) .
Ni9 Ni25 Cu1 Ni3 33.57(9) .
C5 Ni25 Cu1 Ni28 131.3(8) .
C10 Ni25 Cu1 Ni28 134(3) .
C1 Ni25 Cu1 Ni28 -58.2(5) .
Ni18 Ni25 Cu1 Ni28 -44.3(2) .
Ni16 Ni25 Cu1 Ni28 -98.94(12) .
Ni3 Ni25 Cu1 Ni28 -28.43(10) .
Ni9 Ni25 Cu1 Ni28 5.14(13) .
C5 Ni25 Cu1 Ni13 -158.4(8) .
C10 Ni25 Cu1 Ni13 -155(3) .
C1 Ni25 Cu1 Ni13 12.0(5) .
Ni18 Ni25 Cu1 Ni13 25.9(2) .
Ni16 Ni25 Cu1 Ni13 -28.72(9) .
Ni3 Ni25 Cu1 Ni13 41.79(9) .
Ni9 Ni25 Cu1 Ni13 75.36(11) .
C5 Ni25 Cu1 Ni16 -129.7(8) .
C10 Ni25 Cu1 Ni16 -127(3) .
C1 Ni25 Cu1 Ni16 40.7(5) .
Ni18 Ni25 Cu1 Ni16 54.64(18) .
Ni3 Ni25 Cu1 Ni16 70.51(9) .
Ni9 Ni25 Cu1 Ni16 104.08(10) .
C5 Ni25 Cu1 Ni24 98.9(8) .
C10 Ni25 Cu1 Ni24 102(3) .
C1 Ni25 Cu1 Ni24 -90.7(5) .
Ni18 Ni25 Cu1 Ni24 -76.76(19) .
Ni16 Ni25 Cu1 Ni24 -131.40(9) .
Ni3 Ni25 Cu1 Ni24 -60.89(8) .
Ni9 Ni25 Cu1 Ni24 -27.31(8) .
C7 Ni13 Cu1 N1 3.4(9) .
C13 Ni13 Cu1 N1 97.7(9) .
C12 Ni13 Cu1 N1 -94.3(8) .
Ni5 Ni13 Cu1 N1 -145.5(6) .
Ni7 Ni13 Cu1 N1 150.2(6) .
Ni16 Ni13 Cu1 N1 -106.1(6) .
Ni3 Ni13 Cu1 N1 -176.8(6) .
Ni28 Ni13 Cu1 N1 113.3(6) .
C7 Ni13 Cu1 Ni3 -179.9(7) .
C13 Ni13 Cu1 Ni3 -85.5(7) .
C12 Ni13 Cu1 Ni3 82.4(5) .
Ni5 Ni13 Cu1 Ni3 31.29(10) .
Ni7 Ni13 Cu1 Ni3 -33.07(11) .
Ni16 Ni13 Cu1 Ni3 70.62(9) .
Ni28 Ni13 Cu1 Ni3 -69.95(9) .
C7 Ni13 Cu1 Ni28 -109.9(7) .
C13 Ni13 Cu1 Ni28 -15.6(7) .
C12 Ni13 Cu1 Ni28 152.4(5) .
Ni5 Ni13 Cu1 Ni28 101.24(11) .
Ni7 Ni13 Cu1 Ni28 36.87(11) .
Ni16 Ni13 Cu1 Ni28 140.57(10) .
Ni3 Ni13 Cu1 Ni28 69.95(9) .
C7 Ni13 Cu1 Ni25 138.3(7) .
C13 Ni13 Cu1 Ni25 -127.4(7) .
C12 Ni13 Cu1 Ni25 40.6(5) .
Ni5 Ni13 Cu1 Ni25 -10.58(13) .
Ni7 Ni13 Cu1 Ni25 -74.94(13) .
Ni16 Ni13 Cu1 Ni25 28.76(9) .
Ni3 Ni13 Cu1 Ni25 -41.87(10) .
Ni28 Ni13 Cu1 Ni25 -111.81(11) .
C7 Ni13 Cu1 Ni16 109.5(7) .
C13 Ni13 Cu1 Ni16 -156.1(7) .
C12 Ni13 Cu1 Ni16 11.8(5) .
Ni5 Ni13 Cu1 Ni16 -39.33(9) .
Ni7 Ni13 Cu1 Ni16 -103.69(12) .
Ni3 Ni13 Cu1 Ni16 -70.62(9) .
Ni28 Ni13 Cu1 Ni16 -140.57(10) .
C7 Ni13 Cu1 Ni24 -146.6(7) .
C13 Ni13 Cu1 Ni24 -52.2(7) .
C12 Ni13 Cu1 Ni24 115.7(5) .
Ni5 Ni13 Cu1 Ni24 64.55(13) .
Ni7 Ni13 Cu1 Ni24 0.19(15) .
Ni16 Ni13 Cu1 Ni24 103.88(11) .
Ni3 Ni13 Cu1 Ni24 33.26(10) .
Ni28 Ni13 Cu1 Ni24 -36.68(9) .
C6 Ni16 Cu1 N1 -6.3(9) .
C1 Ni16 Cu1 N1 -146.3(8) .
C12 Ni16 Cu1 N1 95.3(7) .
Ni5 Ni16 Cu1 N1 147.0(5) .
C11 Ni16 Cu1 N1 -54.6(16) .
Ni20 Ni16 Cu1 N1 -138.9(5) .
Ni3 Ni16 Cu1 N1 -178.9(5) .
Ni25 Ni16 Cu1 N1 -105.2(5) .
Ni13 Ni16 Cu1 N1 107.5(5) .
C6 Ni16 Cu1 Ni3 172.6(7) .
C1 Ni16 Cu1 Ni3 32.6(6) .
C12 Ni16 Cu1 Ni3 -85.8(5) .
Ni5 Ni16 Cu1 Ni3 -34.03(10) .
C11 Ni16 Cu1 Ni3 124.3(15) .
Ni20 Ni16 Cu1 Ni3 40.07(17) .
Ni25 Ni16 Cu1 Ni3 73.71(9) .
Ni13 Ni16 Cu1 Ni3 -73.55(9) .
C6 Ni16 Cu1 Ni28 -151.8(7) .
C1 Ni16 Cu1 Ni28 68.2(6) .
C12 Ni16 Cu1 Ni28 -50.2(5) .
Ni5 Ni16 Cu1 Ni28 1.57(14) .
C11 Ni16 Cu1 Ni28 159.9(15) .
Ni20 Ni16 Cu1 Ni28 75.7(2) .
Ni3 Ni16 Cu1 Ni28 35.60(10) .
Ni25 Ni16 Cu1 Ni28 109.31(11) .
Ni13 Ni16 Cu1 Ni28 -37.96(10) .
C6 Ni16 Cu1 Ni25 98.9(7) .
C1 Ni16 Cu1 Ni25 -41.1(6) .
C12 Ni16 Cu1 Ni25 -159.5(5) .
Ni5 Ni16 Cu1 Ni25 -107.74(11) .
C11 Ni16 Cu1 Ni25 50.6(15) .
Ni20 Ni16 Cu1 Ni25 -33.64(17) .
Ni3 Ni16 Cu1 Ni25 -73.71(9) .
Ni13 Ni16 Cu1 Ni25 -147.26(10) .
C6 Ni16 Cu1 Ni13 -113.8(7) .
C1 Ni16 Cu1 Ni13 106.2(6) .
C12 Ni16 Cu1 Ni13 -12.2(5) .
Ni5 Ni16 Cu1 Ni13 39.53(9) .
C11 Ni16 Cu1 Ni13 -162.1(15) .
Ni20 Ni16 Cu1 Ni13 113.63(18) .
Ni3 Ni16 Cu1 Ni13 73.55(9) .
Ni25 Ni16 Cu1 Ni13 147.26(10) .
C6 Ni16 Cu1 Ni24 148.2(7) .
C1 Ni16 Cu1 Ni24 8.2(6) .
C12 Ni16 Cu1 Ni24 -110.2(5) .
Ni5 Ni16 Cu1 Ni24 -58.44(13) .
C11 Ni16 Cu1 Ni24 99.9(15) .
Ni20 Ni16 Cu1 Ni24 15.7(2) .
Ni3 Ni16 Cu1 Ni24 -24.42(9) .
Ni25 Ni16 Cu1 Ni24 49.30(10) .
Ni13 Ni16 Cu1 Ni24 -97.97(10) .
C8 Ni24 Cu1 N1 -5.0(9) .
C16 Ni24 Cu1 N1 91.9(8) .
C15 Ni24 Cu1 N1 -57.4(17) .
C2 Ni24 Cu1 N1 -147.5(7) .
Ni10 Ni24 Cu1 N1 -153.1(6) .
Ni9 Ni24 Cu1 N1 139.9(6) .
Ni3 Ni24 Cu1 N1 177.4(6) .
Ni28 Ni24 Cu1 N1 -106.2(6) .
C8 Ni24 Cu1 Ni3 177.5(7) .
C16 Ni24 Cu1 Ni3 -85.6(5) .
C15 Ni24 Cu1 Ni3 125.2(16) .
C2 Ni24 Cu1 Ni3 35.1(4) .
Ni10 Ni24 Cu1 Ni3 29.50(18) .
Ni9 Ni24 Cu1 Ni3 -37.48(10) .
Ni28 Ni24 Cu1 Ni3 76.40(10) .
C8 Ni24 Cu1 Ni28 101.1(7) .
C16 Ni24 Cu1 Ni28 -162.0(5) .
C15 Ni24 Cu1 Ni28 48.8(16) .
C2 Ni24 Cu1 Ni28 -41.3(4) .
Ni10 Ni24 Cu1 Ni28 -46.90(17) .
Ni9 Ni24 Cu1 Ni28 -113.88(11) .
Ni3 Ni24 Cu1 Ni28 -76.40(10) .
C8 Ni24 Cu1 Ni25 -114.2(7) .
C16 Ni24 Cu1 Ni25 -17.3(5) .
C15 Ni24 Cu1 Ni25 -166.6(16) .
C2 Ni24 Cu1 Ni25 103.3(4) .
Ni10 Ni24 Cu1 Ni25 97.72(18) .
Ni9 Ni24 Cu1 Ni25 30.74(9) .
Ni3 Ni24 Cu1 Ni25 68.22(9) .
Ni28 Ni24 Cu1 Ni25 144.61(10) .
C8 Ni24 Cu1 Ni13 141.9(7) .
C16 Ni24 Cu1 Ni13 -121.2(5) .
C15 Ni24 Cu1 Ni13 89.6(16) .
C2 Ni24 Cu1 Ni13 -0.5(4) .
Ni10 Ni24 Cu1 Ni13 -6.1(2) .
Ni9 Ni24 Cu1 Ni13 -73.08(12) .
Ni3 Ni24 Cu1 Ni13 -35.60(10) .
Ni28 Ni24 Cu1 Ni13 40.80(10) .
C8 Ni24 Cu1 Ni16 -156.9(7) .
C16 Ni24 Cu1 Ni16 -60.0(5) .
C15 Ni24 Cu1 Ni16 150.7(16) .
C2 Ni24 Cu1 Ni16 60.7(4) .
Ni10 Ni24 Cu1 Ni16 55.1(2) .
Ni9 Ni24 Cu1 Ni16 -11.92(13) .
Ni3 Ni24 Cu1 Ni16 25.56(10) .
Ni28 Ni24 Cu1 Ni16 101.96(11) .
C3 Ni8 Cu2 N2 170.1(19) .
C4 Ni8 Cu2 N2 21.6(19) .
Ni6 Ni8 Cu2 N2 20.3(19) .
Ni22 Ni8 Cu2 N2 -14.0(18) .
Ni1 Ni8 Cu2 N2 173.4(18) .
Ni14 Ni8 Cu2 N2 59.4(18) .
Ni12 Ni8 Cu2 N2 -119.1(18) .
Ni4 Ni8 Cu2 N2 -53.1(19) .
Ni2 Ni8 Cu2 N2 98.3(18) .
Ni26 Ni8 Cu2 N2 -153.4(18) .
Ni11 Ni8 Cu2 N2 -84.0(18) .
C3 Ni8 Cu2 Ni27 31.8(5) .
C4 Ni8 Cu2 Ni27 -116.7(5) .
Ni6 Ni8 Cu2 Ni27 -118.0(3) .
Ni22 Ni8 Cu2 Ni27 -152.25(11) .
Ni1 Ni8 Cu2 Ni27 35.08(19) .
Ni14 Ni8 Cu2 Ni27 -78.93(9) .
Ni12 Ni8 Cu2 Ni27 102.60(12) .
Ni4 Ni8 Cu2 Ni27 168.67(13) .
Ni2 Ni8 Cu2 Ni27 -39.99(11) .
Ni26 Ni8 Cu2 Ni27 68.33(9) .
Ni11 Ni8 Cu2 Ni27 137.70(11) .
C3 Ni8 Cu2 Ni26 -36.5(5) .
C4 Ni8 Cu2 Ni26 175.0(5) .
Ni6 Ni8 Cu2 Ni26 173.7(3) .
Ni22 Ni8 Cu2 Ni26 139.42(11) .
Ni1 Ni8 Cu2 Ni26 -33.25(19) .
Ni14 Ni8 Cu2 Ni26 -147.25(11) .
Ni12 Ni8 Cu2 Ni26 34.28(10) .
Ni4 Ni8 Cu2 Ni26 100.34(12) .
Ni2 Ni8 Cu2 Ni26 -108.31(12) .
Ni11 Ni8 Cu2 Ni26 69.38(9) .
C3 Ni8 Cu2 Ni22 -176.0(6) .
C4 Ni8 Cu2 Ni22 35.6(4) .
Ni6 Ni8 Cu2 Ni22 34.2(3) .
Ni1 Ni8 Cu2 Ni22 -172.7(2) .
Ni14 Ni8 Cu2 Ni22 73.32(9) .
Ni12 Ni8 Cu2 Ni22 -105.14(12) .
Ni4 Ni8 Cu2 Ni22 -39.08(11) .
Ni2 Ni8 Cu2 Ni22 112.27(13) .
Ni26 Ni8 Cu2 Ni22 -139.42(11) .
Ni11 Ni8 Cu2 Ni22 -70.04(9) .
C3 Ni8 Cu2 Ni11 -105.9(5) .
C4 Ni8 Cu2 Ni11 105.6(4) .
Ni6 Ni8 Cu2 Ni11 104.3(3) .
Ni22 Ni8 Cu2 Ni11 70.04(9) .
Ni1 Ni8 Cu2 Ni11 -102.6(2) .
Ni14 Ni8 Cu2 Ni11 143.37(11) .
Ni12 Ni8 Cu2 Ni11 -35.10(10) .
Ni4 Ni8 Cu2 Ni11 30.96(11) .
Ni2 Ni8 Cu2 Ni11 -177.69(13) .
Ni26 Ni8 Cu2 Ni11 -69.38(9) .
C3 Ni8 Cu2 Ni14 110.7(5) .
C4 Ni8 Cu2 Ni14 -37.8(4) .
Ni6 Ni8 Cu2 Ni14 -39.1(3) .
Ni22 Ni8 Cu2 Ni14 -73.32(9) .
Ni1 Ni8 Cu2 Ni14 114.0(2) .
Ni12 Ni8 Cu2 Ni14 -178.47(13) .
Ni4 Ni8 Cu2 Ni14 -112.40(13) .
Ni2 Ni8 Cu2 Ni14 38.94(10) .
Ni26 Ni8 Cu2 Ni14 147.25(11) .
Ni11 Ni8 Cu2 Ni14 -143.37(11) .
C38 Ni27 Cu2 N2 -2.0(9) .
C35 Ni27 Cu2 N2 -2(3) .
C3 Ni27 Cu2 N2 159.9(8) .
Ni19 Ni27 Cu2 N2 172.4(6) .
Ni26 Ni27 Cu2 N2 120.0(6) .
Ni8 Ni27 Cu2 N2 -169.1(6) .
Ni2 Ni27 Cu2 N2 -136.5(6) .
Ni14 Ni27 Cu2 N2 -106.7(6) .
C38 Ni27 Cu2 Ni8 167.2(8) .
C35 Ni27 Cu2 Ni8 167(3) .
C3 Ni27 Cu2 Ni8 -31.0(5) .
Ni19 Ni27 Cu2 Ni8 -18.5(2) .
Ni26 Ni27 Cu2 Ni8 -70.88(9) .
Ni2 Ni27 Cu2 Ni8 32.59(9) .
Ni14 Ni27 Cu2 Ni8 62.45(8) .
C38 Ni27 Cu2 Ni26 -121.9(8) .
C35 Ni27 Cu2 Ni26 -122(3) .
C3 Ni27 Cu2 Ni26 39.9(5) .
Ni19 Ni27 Cu2 Ni26 52.4(2) .
Ni8 Ni27 Cu2 Ni26 70.88(9) .
Ni2 Ni27 Cu2 Ni26 103.48(10) .
Ni14 Ni27 Cu2 Ni26 133.33(10) .
C38 Ni27 Cu2 Ni22 141.5(8) .
C35 Ni27 Cu2 Ni22 141(3) .
C3 Ni27 Cu2 Ni22 -56.6(5) .
Ni19 Ni27 Cu2 Ni22 -44.1(3) .
Ni26 Ni27 Cu2 Ni22 -96.53(12) .
Ni8 Ni27 Cu2 Ni22 -25.64(10) .
Ni2 Ni27 Cu2 Ni22 6.95(13) .
Ni14 Ni27 Cu2 Ni22 36.81(10) .
C38 Ni27 Cu2 Ni11 -153.9(8) .
C35 Ni27 Cu2 Ni11 -154(3) .
C3 Ni27 Cu2 Ni11 7.9(6) .
Ni19 Ni27 Cu2 Ni11 20.4(3) .
Ni26 Ni27 Cu2 Ni11 -32.01(11) .
Ni8 Ni27 Cu2 Ni11 38.87(10) .
Ni2 Ni27 Cu2 Ni11 71.46(12) .
Ni14 Ni27 Cu2 Ni11 101.32(11) .
C38 Ni27 Cu2 Ni14 104.7(8) .
C35 Ni27 Cu2 Ni14 104(3) .
C3 Ni27 Cu2 Ni14 -93.4(5) .
Ni19 Ni27 Cu2 Ni14 -80.9(2) .
Ni26 Ni27 Cu2 Ni14 -133.33(10) .
Ni8 Ni27 Cu2 Ni14 -62.45(8) .
Ni2 Ni27 Cu2 Ni14 -29.85(8) .
C21 Ni26 Cu2 N2 -1.2(9) .
C3 Ni26 Cu2 N2 -152.7(7) .
C20 Ni26 Cu2 N2 92.1(7) .
C19 Ni26 Cu2 N2 -52(2) .
Ni21 Ni26 Cu2 N2 -145.9(5) .
Ni12 Ni26 Cu2 N2 140.0(5) .
Ni27 Ni26 Cu2 N2 -113.3(5) .
Ni8 Ni26 Cu2 N2 172.3(5) .
Ni11 Ni26 Cu2 N2 101.6(5) .
C21 Ni26 Cu2 Ni8 -173.4(8) .
C3 Ni26 Cu2 Ni8 35.1(5) .
C20 Ni26 Cu2 Ni8 -80.2(5) .
C19 Ni26 Cu2 Ni8 135(2) .
Ni21 Ni26 Cu2 Ni8 41.86(18) .
Ni12 Ni26 Cu2 Ni8 -32.26(10) .
Ni27 Ni26 Cu2 Ni8 74.38(9) .
Ni11 Ni26 Cu2 Ni8 -70.66(9) .
C21 Ni26 Cu2 Ni27 112.2(8) .
C3 Ni26 Cu2 Ni27 -39.3(5) .
C20 Ni26 Cu2 Ni27 -154.5(5) .
C19 Ni26 Cu2 Ni27 61(2) .
Ni21 Ni26 Cu2 Ni27 -32.52(18) .
Ni12 Ni26 Cu2 Ni27 -106.64(12) .
Ni8 Ni26 Cu2 Ni27 -74.38(9) .
Ni11 Ni26 Cu2 Ni27 -145.03(11) .
C21 Ni26 Cu2 Ni22 -138.4(8) .
C3 Ni26 Cu2 Ni22 70.1(5) .
C20 Ni26 Cu2 Ni22 -45.1(5) .
C19 Ni26 Cu2 Ni22 170(2) .
Ni21 Ni26 Cu2 Ni22 76.9(2) .
Ni12 Ni26 Cu2 Ni22 2.77(13) .
Ni27 Ni26 Cu2 Ni22 109.41(11) .
Ni8 Ni26 Cu2 Ni22 35.03(9) .
Ni11 Ni26 Cu2 Ni22 -35.63(10) .
C21 Ni26 Cu2 Ni11 -102.8(8) .
C3 Ni26 Cu2 Ni11 105.7(5) .
C20 Ni26 Cu2 Ni11 -9.5(5) .
C19 Ni26 Cu2 Ni11 -154(2) .
Ni21 Ni26 Cu2 Ni11 112.51(19) .
Ni12 Ni26 Cu2 Ni11 38.40(10) .
Ni27 Ni26 Cu2 Ni11 145.03(11) .
Ni8 Ni26 Cu2 Ni11 70.66(9) .
C21 Ni26 Cu2 Ni14 157.9(8) .
C3 Ni26 Cu2 Ni14 6.3(5) .
C20 Ni26 Cu2 Ni14 -108.9(5) .
C19 Ni26 Cu2 Ni14 107(2) .
Ni21 Ni26 Cu2 Ni14 13.1(2) .
Ni12 Ni26 Cu2 Ni14 -60.98(13) .
Ni27 Ni26 Cu2 Ni14 45.66(10) .
Ni8 Ni26 Cu2 Ni14 -28.72(9) .
Ni11 Ni26 Cu2 Ni14 -99.37(11) .
C26 Ni22 Cu2 N2 -2.5(8) .
C4 Ni22 Cu2 N2 143.1(7) .
C23 Ni22 Cu2 N2 -96.0(6) .
Ni8 Ni22 Cu2 N2 176.6(5) .
Ni29 Ni22 Cu2 N2 87.4(5) .
Ni4 Ni22 Cu2 N2 -147.0(5) .
Ni11 Ni22 Cu2 N2 -110.5(5) .
Ni14 Ni22 Cu2 N2 109.6(5) .
Ni15 Ni22 Cu2 N2 152.4(5) .
C26 Ni22 Cu2 Ni8 -179.2(6) .
C4 Ni22 Cu2 Ni8 -33.5(5) .
C23 Ni22 Cu2 Ni8 87.3(5) .
Ni29 Ni22 Cu2 Ni8 -89.26(12) .
Ni4 Ni22 Cu2 Ni8 36.41(10) .
Ni11 Ni22 Cu2 Ni8 72.83(9) .
Ni14 Ni22 Cu2 Ni8 -67.06(9) .
Ni15 Ni22 Cu2 Ni8 -24.23(18) .
C26 Ni22 Cu2 Ni27 -151.7(6) .
C4 Ni22 Cu2 Ni27 -6.1(5) .
C23 Ni22 Cu2 Ni27 114.8(5) .
Ni8 Ni22 Cu2 Ni27 27.45(11) .
Ni29 Ni22 Cu2 Ni27 -61.80(14) .
Ni4 Ni22 Cu2 Ni27 63.86(14) .
Ni11 Ni22 Cu2 Ni27 100.29(12) .
Ni14 Ni22 Cu2 Ni27 -39.61(10) .
Ni15 Ni22 Cu2 Ni27 3.2(2) .
C26 Ni22 Cu2 Ni26 144.0(6) .
C4 Ni22 Cu2 Ni26 -70.4(5) .
C23 Ni22 Cu2 Ni26 50.5(5) .
Ni8 Ni22 Cu2 Ni26 -36.87(10) .
Ni29 Ni22 Cu2 Ni26 -126.12(11) .
Ni4 Ni22 Cu2 Ni26 -0.46(14) .
Ni11 Ni22 Cu2 Ni26 35.97(10) .
Ni14 Ni22 Cu2 Ni26 -103.93(11) .
Ni15 Ni22 Cu2 Ni26 -61.1(2) .
C26 Ni22 Cu2 Ni11 108.0(6) .
C4 Ni22 Cu2 Ni11 -106.3(5) .
C23 Ni22 Cu2 Ni11 14.5(5) .
Ni8 Ni22 Cu2 Ni11 -72.83(9) .
Ni29 Ni22 Cu2 Ni11 -162.09(12) .
Ni4 Ni22 Cu2 Ni11 -36.42(9) .
Ni14 Ni22 Cu2 Ni11 -139.90(9) .
Ni15 Ni22 Cu2 Ni11 -97.06(19) .
C26 Ni22 Cu2 Ni14 -112.1(6) .
C4 Ni22 Cu2 Ni14 33.6(5) .
C23 Ni22 Cu2 Ni14 154.4(5) .
Ni8 Ni22 Cu2 Ni14 67.06(9) .
Ni29 Ni22 Cu2 Ni14 -22.19(10) .
Ni4 Ni22 Cu2 Ni14 103.47(10) .
Ni11 Ni22 Cu2 Ni14 139.90(9) .
Ni15 Ni22 Cu2 Ni14 42.84(18) .
C22 Ni11 Cu2 N2 -16.8(9) .
C23 Ni11 Cu2 N2 81.9(7) .
C20 Ni11 Cu2 N2 -111.9(8) .
Ni12 Ni11 Cu2 N2 -161.5(5) .
Ni4 Ni11 Cu2 N2 135.3(5) .
Ni8 Ni11 Cu2 N2 165.1(5) .
Ni22 Ni11 Cu2 N2 97.8(5) .
Ni26 Ni11 Cu2 N2 -122.6(5) .
C22 Ni11 Cu2 Ni8 178.1(7) .
C23 Ni11 Cu2 Ni8 -83.2(5) .
C20 Ni11 Cu2 Ni8 82.9(6) .
Ni12 Ni11 Cu2 Ni8 33.40(10) .
Ni4 Ni11 Cu2 Ni8 -29.80(10) .
Ni22 Ni11 Cu2 Ni8 -67.34(9) .
Ni26 Ni11 Cu2 Ni8 72.27(9) .
C22 Ni11 Cu2 Ni27 137.9(7) .
C23 Ni11 Cu2 Ni27 -123.4(5) .
C20 Ni11 Cu2 Ni27 42.7(6) .
Ni12 Ni11 Cu2 Ni27 -6.81(15) .
Ni4 Ni11 Cu2 Ni27 -70.02(14) .
Ni8 Ni11 Cu2 Ni27 -40.22(11) .
Ni22 Ni11 Cu2 Ni27 -107.56(12) .
Ni26 Ni11 Cu2 Ni27 32.05(11) .
C22 Ni11 Cu2 Ni26 105.8(7) .
C23 Ni11 Cu2 Ni26 -155.5(5) .
C20 Ni11 Cu2 Ni26 10.7(6) .
Ni12 Ni11 Cu2 Ni26 -38.86(10) .
Ni4 Ni11 Cu2 Ni26 -102.07(11) .
Ni8 Ni11 Cu2 Ni26 -72.27(9) .
Ni22 Ni11 Cu2 Ni26 -139.60(11) .
C22 Ni11 Cu2 Ni22 -114.6(7) .
C23 Ni11 Cu2 Ni22 -15.9(5) .
C20 Ni11 Cu2 Ni22 150.3(6) .
Ni12 Ni11 Cu2 Ni22 100.74(11) .
Ni4 Ni11 Cu2 Ni22 37.53(10) .
Ni8 Ni11 Cu2 Ni22 67.34(9) .
Ni26 Ni11 Cu2 Ni22 139.60(11) .
C22 Ni11 Cu2 Ni14 -150.5(7) .
C23 Ni11 Cu2 Ni14 -51.8(5) .
C20 Ni11 Cu2 Ni14 114.4(6) .
Ni12 Ni11 Cu2 Ni14 64.86(12) .
Ni4 Ni11 Cu2 Ni14 1.65(13) .
Ni8 Ni11 Cu2 Ni14 31.46(9) .
Ni22 Ni11 Cu2 Ni14 -35.88(9) .
Ni26 Ni11 Cu2 Ni14 103.72(11) .
C27 Ni14 Cu2 N2 7.2(7) .
C34 Ni14 Cu2 N2 102.0(8) .
C4 Ni14 Cu2 N2 -132.0(6) .
Ni8 Ni14 Cu2 N2 -167.3(5) .
Ni2 Ni14 Cu2 N2 155.2(4) .
Ni29 Ni14 Cu2 N2 -77.5(5) .
Ni17 Ni14 Cu2 N2 -140.1(5) .
Ni22 Ni14 Cu2 N2 -98.7(4) .
Ni27 Ni14 Cu2 N2 120.0(4) .
C27 Ni14 Cu2 Ni8 174.5(6) .
C34 Ni14 Cu2 Ni8 -90.8(7) .
C4 Ni14 Cu2 Ni8 35.3(4) .
Ni2 Ni14 Cu2 Ni8 -37.53(10) .
Ni29 Ni14 Cu2 Ni8 89.74(11) .
Ni17 Ni14 Cu2 Ni8 27.23(16) .
Ni22 Ni14 Cu2 Ni8 68.55(9) .
Ni27 Ni14 Cu2 Ni8 -72.67(9) .
C27 Ni14 Cu2 Ni27 -112.8(6) .
C34 Ni14 Cu2 Ni27 -18.1(7) .
C4 Ni14 Cu2 Ni27 107.9(4) .
Ni8 Ni14 Cu2 Ni27 72.67(9) .
Ni2 Ni14 Cu2 Ni27 35.14(10) .
Ni29 Ni14 Cu2 Ni27 162.41(11) .
Ni17 Ni14 Cu2 Ni27 99.90(17) .
Ni22 Ni14 Cu2 Ni27 141.22(10) .
C27 Ni14 Cu2 Ni26 -155.0(6) .
C34 Ni14 Cu2 Ni26 -60.3(7) .
C4 Ni14 Cu2 Ni26 65.8(4) .
Ni8 Ni14 Cu2 Ni26 30.50(10) .
Ni2 Ni14 Cu2 Ni26 -7.03(14) .
Ni29 Ni14 Cu2 Ni26 120.25(11) .
Ni17 Ni14 Cu2 Ni26 57.7(2) .
Ni22 Ni14 Cu2 Ni26 99.06(11) .
Ni27 Ni14 Cu2 Ni26 -42.17(9) .
C27 Ni14 Cu2 Ni22 105.9(6) .
C34 Ni14 Cu2 Ni22 -159.3(7) .
C4 Ni14 Cu2 Ni22 -33.3(4) .
Ni8 Ni14 Cu2 Ni22 -68.55(9) .
Ni2 Ni14 Cu2 Ni22 -106.09(11) .
Ni29 Ni14 Cu2 Ni22 21.19(9) .
Ni17 Ni14 Cu2 Ni22 -41.32(16) .
Ni27 Ni14 Cu2 Ni22 -141.22(10) .
C27 Ni14 Cu2 Ni11 141.4(6) .
C34 Ni14 Cu2 Ni11 -123.9(7) .
C4 Ni14 Cu2 Ni11 2.2(4) .
Ni8 Ni14 Cu2 Ni11 -33.10(9) .
Ni2 Ni14 Cu2 Ni11 -70.63(12) .
Ni29 Ni14 Cu2 Ni11 56.64(12) .
Ni17 Ni14 Cu2 Ni11 -5.9(2) .
Ni22 Ni14 Cu2 Ni11 35.45(9) .
Ni27 Ni14 Cu2 Ni11 -105.77(10) .
C3 Ni1 C1 Ni3 -167.3(10) .
Ni6 Ni1 C1 Ni3 11.2(7) .
Ni5 Ni1 C1 Ni3 -69.1(5) .
Ni12 Ni1 C1 Ni3 107.1(5) .
Ni8 Ni1 C1 Ni3 52(2) .
Ni21 Ni1 C1 Ni3 176.0(4) .
Ni20 Ni1 C1 Ni3 -147.0(9) .
Ni18 Ni1 C1 Ni3 132.6(9) .
Ni19 Ni1 C1 Ni3 -122.8(4) .
Ni2 Ni1 C1 Ni3 -57.7(8) .
C3 Ni1 C1 Ni16 -89.2(19) .
Ni6 Ni1 C1 Ni16 89.3(14) .
Ni5 Ni1 C1 Ni16 8.9(11) .
Ni12 Ni1 C1 Ni16 -174.9(11) .
Ni8 Ni1 C1 Ni16 130.2(14) .
Ni3 Ni1 C1 Ni16 78.1(13) .
Ni21 Ni1 C1 Ni16 -105.9(13) .
Ni20 Ni1 C1 Ni16 -68.9(12) .
Ni18 Ni1 C1 Ni16 -149.4(18) .
Ni19 Ni1 C1 Ni16 -44.7(15) .
Ni2 Ni1 C1 Ni16 20.3(18) .
C3 Ni1 C1 Ni25 116.6(18) .
Ni6 Ni1 C1 Ni25 -64.9(18) .
Ni5 Ni1 C1 Ni25 -145(2) .
Ni12 Ni1 C1 Ni25 31(2) .
Ni8 Ni1 C1 Ni25 -24(4) .
Ni3 Ni1 C1 Ni25 -76.1(17) .
Ni21 Ni1 C1 Ni25 99.9(18) .
Ni20 Ni1 C1 Ni25 137(2) .
Ni18 Ni1 C1 Ni25 56.5(15) .
Ni19 Ni1 C1 Ni25 161.1(16) .
Ni2 Ni1 C1 Ni25 -133.9(15) .
C3 Ni1 C1 Ni18 60.1(14) .
Ni6 Ni1 C1 Ni18 -121.3(5) .
Ni5 Ni1 C1 Ni18 158.3(7) .
Ni12 Ni1 C1 Ni18 -25.5(7) .
Ni8 Ni1 C1 Ni18 -80(2) .
Ni3 Ni1 C1 Ni18 -132.6(9) .
Ni21 Ni1 C1 Ni18 43.4(5) .
Ni20 Ni1 C1 Ni18 80.4(7) .
Ni19 Ni1 C1 Ni18 104.7(5) .
Ni2 Ni1 C1 Ni18 169.69(17) .
C3 Ni1 C1 Ni20 -20.3(15) .
Ni6 Ni1 C1 Ni20 158.2(3) .
Ni5 Ni1 C1 Ni20 77.8(4) .
Ni12 Ni1 C1 Ni20 -106.0(4) .
Ni8 Ni1 C1 Ni20 -160.8(16) .
Ni3 Ni1 C1 Ni20 147.0(9) .
Ni21 Ni1 C1 Ni20 -37.0(5) .
Ni18 Ni1 C1 Ni20 -80.4(7) .
Ni19 Ni1 C1 Ni20 24.2(6) .
Ni2 Ni1 C1 Ni20 89.2(7) .
C3 Ni1 C1 Ni5 -98.2(12) .
Ni6 Ni1 C1 Ni5 80.4(3) .
Ni12 Ni1 C1 Ni5 176.19(14) .
Ni8 Ni1 C1 Ni5 121.3(18) .
Ni3 Ni1 C1 Ni5 69.1(5) .
Ni21 Ni1 C1 Ni5 -114.9(2) .
Ni20 Ni1 C1 Ni5 -77.8(4) .
Ni18 Ni1 C1 Ni5 -158.3(7) .
Ni19 Ni1 C1 Ni5 -53.6(4) .
Ni2 Ni1 C1 Ni5 11.4(7) .
C2 Ni3 C1 Ni1 -37.8(16) .
Cu1 Ni3 C1 Ni1 176.6(4) .
Ni6 Ni3 C1 Ni1 -10.6(6) .
Ni5 Ni3 C1 Ni1 66.5(5) .
Ni9 Ni3 C1 Ni1 -69.0(4) .
Ni24 Ni3 C1 Ni1 -107.0(5) .
Ni16 Ni3 C1 Ni1 133.0(9) .
Ni28 Ni3 C1 Ni1 165.3(16) .
Ni25 Ni3 C1 Ni1 -144.0(9) .
Ni13 Ni3 C1 Ni1 110.2(5) .
C2 Ni3 C1 Ni16 -170.8(10) .
Cu1 Ni3 C1 Ni16 43.6(6) .
Ni6 Ni3 C1 Ni16 -143.6(4) .
Ni1 Ni3 C1 Ni16 -133.0(9) .
Ni5 Ni3 C1 Ni16 -66.5(4) .
Ni9 Ni3 C1 Ni16 158.0(7) .
Ni24 Ni3 C1 Ni16 119.9(4) .
Ni28 Ni3 C1 Ni16 32(2) .
Ni25 Ni3 C1 Ni16 83.0(6) .
Ni13 Ni3 C1 Ni16 -22.8(6) .
C2 Ni3 C1 Ni25 106.2(13) .
Cu1 Ni3 C1 Ni25 -39.3(5) .
Ni6 Ni3 C1 Ni25 133.4(4) .
Ni1 Ni3 C1 Ni25 144.0(9) .
Ni5 Ni3 C1 Ni25 -149.5(6) .
Ni9 Ni3 C1 Ni25 75.1(4) .
Ni24 Ni3 C1 Ni25 37.0(7) .
Ni16 Ni3 C1 Ni25 -83.0(6) .
Ni28 Ni3 C1 Ni25 -51(2) .
Ni13 Ni3 C1 Ni25 -105.8(4) .
C2 Ni3 C1 Ni18 40(2) .
Cu1 Ni3 C1 Ni18 -105.2(12) .
Ni6 Ni3 C1 Ni18 67.5(13) .
Ni1 Ni3 C1 Ni18 78.1(12) .
Ni5 Ni3 C1 Ni18 144.6(14) .
Ni9 Ni3 C1 Ni18 9.2(10) .
Ni24 Ni3 C1 Ni18 -28.9(15) .
Ni16 Ni3 C1 Ni18 -148.9(16) .
Ni28 Ni3 C1 Ni18 -116.6(17) .
Ni25 Ni3 C1 Ni18 -65.9(11) .
Ni13 Ni3 C1 Ni18 -171.6(10) .
C2 Ni3 C1 Ni20 -108.9(17) .
Cu1 Ni3 C1 Ni20 105.6(16) .
Ni6 Ni3 C1 Ni20 -81.7(16) .
Ni1 Ni3 C1 Ni20 -71.1(16) .
Ni5 Ni3 C1 Ni20 -4.6(14) .
Ni9 Ni3 C1 Ni20 -140.0(18) .
Ni24 Ni3 C1 Ni20 -178.1(13) .
Ni16 Ni3 C1 Ni20 61.9(14) .
Ni28 Ni3 C1 Ni20 94(3) .
Ni25 Ni3 C1 Ni20 145(2) .
Ni13 Ni3 C1 Ni20 39.1(18) .
C2 Ni3 C1 Ni5 -104.3(12) .
Cu1 Ni3 C1 Ni5 110.2(2) .
Ni6 Ni3 C1 Ni5 -77.1(3) .
Ni1 Ni3 C1 Ni5 -66.5(5) .
Ni9 Ni3 C1 Ni5 -135.4(4) .
Ni24 Ni3 C1 Ni5 -173.53(15) .
Ni16 Ni3 C1 Ni5 66.5(4) .
Ni28 Ni3 C1 Ni5 99(2) .
Ni25 Ni3 C1 Ni5 149.5(6) .
Ni13 Ni3 C1 Ni5 43.7(4) .
C6 Ni16 C1 Ni1 172.7(12) .
C12 Ni16 C1 Ni1 -2.8(18) .
Ni5 Ni16 C1 Ni1 -9.0(11) .
C11 Ni16 C1 Ni1 82.5(14) .
Ni20 Ni16 C1 Ni1 70.5(13) .
Ni3 Ni16 C1 Ni1 -78.6(14) .
Ni25 Ni16 C1 Ni1 -164.6(19) .
Ni13 Ni16 C1 Ni1 -55.8(14) .
Cu1 Ni16 C1 Ni1 -115.6(14) .
C6 Ni16 C1 Ni3 -108.7(12) .
C12 Ni16 C1 Ni3 75.9(9) .
Ni5 Ni16 C1 Ni3 69.7(5) .
C11 Ni16 C1 Ni3 161.1(7) .
Ni20 Ni16 C1 Ni3 149.1(9) .
Ni25 Ni16 C1 Ni3 -86.0(7) .
Ni13 Ni16 C1 Ni3 22.8(6) .
Cu1 Ni16 C1 Ni3 -36.9(5) .
C6 Ni16 C1 Ni25 -22.7(15) .
C12 Ni16 C1 Ni25 161.9(7) .
Ni5 Ni16 C1 Ni25 155.7(7) .
C11 Ni16 C1 Ni25 -112.9(7) .
Ni20 Ni16 C1 Ni25 -124.9(9) .
Ni3 Ni16 C1 Ni25 86.0(7) .
Ni13 Ni16 C1 Ni25 108.8(5) .
Cu1 Ni16 C1 Ni25 49.1(5) .
C6 Ni16 C1 Ni18 38(2) .
C12 Ni16 C1 Ni18 -137.2(13) .
Ni5 Ni16 C1 Ni18 -143.4(15) .
C11 Ni16 C1 Ni18 -52.0(14) .
Ni20 Ni16 C1 Ni18 -64.0(12) .
Ni3 Ni16 C1 Ni18 146.9(17) .
Ni25 Ni16 C1 Ni18 60.9(11) .
Ni13 Ni16 C1 Ni18 169.8(12) .
Cu1 Ni16 C1 Ni18 110.0(13) .
C6 Ni16 C1 Ni20 102.2(12) .
C12 Ni16 C1 Ni20 -73.2(9) .
Ni5 Ni16 C1 Ni20 -79.4(5) .
C11 Ni16 C1 Ni20 12.0(6) .
Ni3 Ni16 C1 Ni20 -149.1(9) .
Ni25 Ni16 C1 Ni20 124.9(9) .
Ni13 Ni16 C1 Ni20 -126.3(4) .
Cu1 Ni16 C1 Ni20 174.0(5) .
C6 Ni16 C1 Ni5 -178.4(11) .
C12 Ni16 C1 Ni5 6.2(8) .
C11 Ni16 C1 Ni5 91.4(5) .
Ni20 Ni16 C1 Ni5 79.4(5) .
Ni3 Ni16 C1 Ni5 -69.7(5) .
Ni25 Ni16 C1 Ni5 -155.7(7) .
Ni13 Ni16 C1 Ni5 -46.8(4) .
Cu1 Ni16 C1 Ni5 -106.6(3) .
C5 Ni25 C1 Ni1 138(3) .
C10 Ni25 C1 Ni1 -72.4(19) .
Ni18 Ni25 C1 Ni1 -58.9(15) .
Ni16 Ni25 C1 Ni1 161(2) .
Ni3 Ni25 C1 Ni1 76.2(18) .
Cu1 Ni25 C1 Ni1 110.5(18) .
Ni9 Ni25 C1 Ni1 9.9(15) .
C5 Ni25 C1 Ni3 62(3) .
C10 Ni25 C1 Ni3 -148.6(7) .
Ni18 Ni25 C1 Ni3 -135.1(8) .
Ni16 Ni25 C1 Ni3 84.8(7) .
Cu1 Ni25 C1 Ni3 34.3(5) .
Ni9 Ni25 C1 Ni3 -66.3(5) .
C5 Ni25 C1 Ni16 -23(3) .
C10 Ni25 C1 Ni16 126.7(7) .
Ni18 Ni25 C1 Ni16 140.1(9) .
Ni3 Ni25 C1 Ni16 -84.8(7) .
Cu1 Ni25 C1 Ni16 -50.5(5) .
Ni9 Ni25 C1 Ni16 -151.0(8) .
C5 Ni25 C1 Ni18 -163(3) .
C10 Ni25 C1 Ni18 -13.5(8) .
Ni16 Ni25 C1 Ni18 -140.1(9) .
Ni3 Ni25 C1 Ni18 135.1(8) .
Cu1 Ni25 C1 Ni18 169.4(4) .
Ni9 Ni25 C1 Ni18 68.8(4) .
C5 Ni25 C1 Ni20 -95(3) .
C10 Ni25 C1 Ni20 54.3(11) .
Ni18 Ni25 C1 Ni20 67.8(9) .
Ni16 Ni25 C1 Ni20 -72.4(8) .
Ni3 Ni25 C1 Ni20 -157.1(13) .
Cu1 Ni25 C1 Ni20 -122.8(9) .
Ni9 Ni25 C1 Ni20 136.6(11) .
C5 Ni25 C1 Ni5 14(4) .
C10 Ni25 C1 Ni5 163.1(14) .
Ni18 Ni25 C1 Ni5 176.5(18) .
Ni16 Ni25 C1 Ni5 36.4(10) .
Ni3 Ni25 C1 Ni5 -48.4(11) .
Cu1 Ni25 C1 Ni5 -14.1(14) .
Ni9 Ni25 C1 Ni5 -114.6(15) .
C17 Ni18 C1 Ni1 -60(3) .
C10 Ni18 C1 Ni1 161.8(7) .
Ni25 Ni18 C1 Ni1 148.7(9) .
Ni20 Ni18 C1 Ni1 -84.0(7) .
Ni9 Ni18 C1 Ni1 69.6(5) .
Ni21 Ni18 C1 Ni1 -41.9(5) .
Ni12 Ni18 C1 Ni1 21.8(6) .
C17 Ni18 C1 Ni3 -139(3) .
C10 Ni18 C1 Ni3 83.0(14) .
Ni25 Ni18 C1 Ni3 70.0(12) .
Ni20 Ni18 C1 Ni3 -162.7(16) .
Ni1 Ni18 C1 Ni3 -78.7(12) .
Ni9 Ni18 C1 Ni3 -9.2(10) .
Ni21 Ni18 C1 Ni3 -120.6(12) .
Ni12 Ni18 C1 Ni3 -57.0(13) .
C17 Ni18 C1 Ni16 87(3) .
C10 Ni18 C1 Ni16 -50.5(15) .
Ni25 Ni18 C1 Ni16 -63.6(12) .
Ni20 Ni18 C1 Ni16 63.8(12) .
Ni1 Ni18 C1 Ni16 147.7(18) .
Ni9 Ni18 C1 Ni16 -142.7(15) .
Ni21 Ni18 C1 Ni16 105.8(13) .
Ni12 Ni18 C1 Ni16 169.5(12) .
C17 Ni18 C1 Ni25 151(3) .
C10 Ni18 C1 Ni25 13.0(8) .
Ni20 Ni18 C1 Ni25 127.3(8) .
Ni1 Ni18 C1 Ni25 -148.7(9) .
Ni9 Ni18 C1 Ni25 -79.1(4) .
Ni21 Ni18 C1 Ni25 169.4(4) .
Ni12 Ni18 C1 Ni25 -126.9(4) .
C17 Ni18 C1 Ni20 24(3) .
C10 Ni18 C1 Ni20 -114.3(7) .
Ni25 Ni18 C1 Ni20 -127.3(8) .
Ni1 Ni18 C1 Ni20 84.0(7) .
Ni9 Ni18 C1 Ni20 153.5(6) .
Ni21 Ni18 C1 Ni20 42.1(5) .
Ni12 Ni18 C1 Ni20 105.7(4) .
C17 Ni18 C1 Ni5 -25(4) .
C10 Ni18 C1 Ni5 -163.2(15) .
Ni25 Ni18 C1 Ni5 -176.3(19) .
Ni20 Ni18 C1 Ni5 -49.0(12) .
Ni1 Ni18 C1 Ni5 35.0(11) .
Ni9 Ni18 C1 Ni5 104.6(15) .
Ni21 Ni18 C1 Ni5 -6.9(15) .
Ni12 Ni18 C1 Ni5 56.8(15) .
C11 Ni20 C1 Ni1 -153.8(8) .
C18 Ni20 C1 Ni1 74.3(14) .
Ni21 Ni20 C1 Ni1 39.1(5) .
Ni16 Ni20 C1 Ni1 -135.1(9) .
Ni18 Ni20 C1 Ni1 85.3(6) .
Ni19 Ni20 C1 Ni1 -23.0(6) .
Ni5 Ni20 C1 Ni1 -67.4(5) .
C11 Ni20 C1 Ni3 -82.0(19) .
C18 Ni20 C1 Ni3 146.1(16) .
Ni21 Ni20 C1 Ni3 110.9(16) .
Ni16 Ni20 C1 Ni3 -63.3(15) .
Ni1 Ni20 C1 Ni3 71.8(16) .
Ni18 Ni20 C1 Ni3 157(2) .
Ni19 Ni20 C1 Ni3 48.8(17) .
Ni5 Ni20 C1 Ni3 4.4(14) .
C11 Ni20 C1 Ni16 -18.7(10) .
C18 Ni20 C1 Ni16 -150.6(11) .
Ni21 Ni20 C1 Ni16 174.2(4) .
Ni1 Ni20 C1 Ni16 135.1(9) .
Ni18 Ni20 C1 Ni16 -139.6(9) .
Ni19 Ni20 C1 Ni16 112.0(4) .
Ni5 Ni20 C1 Ni16 67.7(4) .
C11 Ni20 C1 Ni25 55.3(13) .
C18 Ni20 C1 Ni25 -76.6(15) .
Ni21 Ni20 C1 Ni25 -111.8(9) .
Ni16 Ni20 C1 Ni25 74.1(9) .
Ni1 Ni20 C1 Ni25 -150.8(13) .
Ni18 Ni20 C1 Ni25 -65.5(8) .
Ni19 Ni20 C1 Ni25 -173.9(8) .
Ni5 Ni20 C1 Ni25 141.8(11) .
C11 Ni20 C1 Ni18 120.9(8) .
C18 Ni20 C1 Ni18 -11.0(14) .
Ni21 Ni20 C1 Ni18 -46.2(5) .
Ni16 Ni20 C1 Ni18 139.6(9) .
Ni1 Ni20 C1 Ni18 -85.3(6) .
Ni19 Ni20 C1 Ni18 -108.3(4) .
Ni5 Ni20 C1 Ni18 -152.7(7) .
C11 Ni20 C1 Ni5 -86.4(8) .
C18 Ni20 C1 Ni5 141.7(11) .
Ni21 Ni20 C1 Ni5 106.5(3) .
Ni16 Ni20 C1 Ni5 -67.7(4) .
Ni1 Ni20 C1 Ni5 67.4(5) .
Ni18 Ni20 C1 Ni5 152.7(7) .
Ni19 Ni20 C1 Ni5 44.3(4) .
C37 Ni5 C1 Ni1 5(2) .
C12 Ni5 C1 Ni1 166.9(7) .
Ni2 Ni5 C1 Ni1 -10.2(6) .
Ni16 Ni5 C1 Ni1 172.7(9) .
Ni13 Ni5 C1 Ni1 -139.2(5) .
Ni7 Ni5 C1 Ni1 -80.2(5) .
Ni3 Ni5 C1 Ni1 -94.3(7) .
Ni19 Ni5 C1 Ni1 46.8(5) .
Ni20 Ni5 C1 Ni1 88.4(6) .
C37 Ni5 C1 Ni3 99(2) .
C12 Ni5 C1 Ni3 -98.8(7) .
Ni1 Ni5 C1 Ni3 94.3(7) .
Ni2 Ni5 C1 Ni3 84.1(5) .
Ni16 Ni5 C1 Ni3 -93.0(6) .
Ni13 Ni5 C1 Ni3 -44.9(4) .
Ni7 Ni5 C1 Ni3 14.0(5) .
Ni19 Ni5 C1 Ni3 141.1(4) .
Ni20 Ni5 C1 Ni3 -177.3(8) .
C37 Ni5 C1 Ni16 -167.8(18) .
C12 Ni5 C1 Ni16 -5.9(8) .
Ni1 Ni5 C1 Ni16 -172.7(9) .
Ni2 Ni5 C1 Ni16 177.1(3) .
Ni13 Ni5 C1 Ni16 48.1(5) .
Ni7 Ni5 C1 Ni16 107.0(4) .
Ni3 Ni5 C1 Ni16 93.0(6) .
Ni19 Ni5 C1 Ni16 -125.9(5) .
Ni20 Ni5 C1 Ni16 -84.3(6) .
C37 Ni5 C1 Ni25 152.1(18) .
C12 Ni5 C1 Ni25 -45.9(16) .
Ni1 Ni5 C1 Ni25 147.2(18) .
Ni2 Ni5 C1 Ni25 137.0(13) .
Ni16 Ni5 C1 Ni25 -40.1(11) .
Ni13 Ni5 C1 Ni25 8.0(14) .
Ni7 Ni5 C1 Ni25 66.9(14) .
Ni3 Ni5 C1 Ni25 52.9(12) .
Ni19 Ni5 C1 Ni25 -166.0(14) .
Ni20 Ni5 C1 Ni25 -124.4(16) .
C37 Ni5 C1 Ni18 -34(3) .
C12 Ni5 C1 Ni18 128.4(16) .
Ni1 Ni5 C1 Ni18 -38.5(11) .
Ni2 Ni5 C1 Ni18 -48.7(16) .
Ni16 Ni5 C1 Ni18 134.2(18) .
Ni13 Ni5 C1 Ni18 -177.7(15) .
Ni7 Ni5 C1 Ni18 -118.8(15) .
Ni3 Ni5 C1 Ni18 -132.8(18) .
Ni19 Ni5 C1 Ni18 8.3(15) .
Ni20 Ni5 C1 Ni18 49.9(13) .
C37 Ni5 C1 Ni20 -83(2) .
C12 Ni5 C1 Ni20 78.5(7) .
Ni1 Ni5 C1 Ni20 -88.4(6) .
Ni2 Ni5 C1 Ni20 -98.6(4) .
Ni16 Ni5 C1 Ni20 84.3(6) .
Ni13 Ni5 C1 Ni20 132.4(4) .
Ni7 Ni5 C1 Ni20 -168.7(3) .
Ni3 Ni5 C1 Ni20 177.3(8) .
Ni19 Ni5 C1 Ni20 -41.6(4) .
C1 Ni3 C2 Ni6 36.6(15) .
Cu1 Ni3 C2 Ni6 -178.7(3) .
Ni1 Ni3 C2 Ni6 8.9(5) .
Ni5 Ni3 C2 Ni6 -52.2(6) .
Ni9 Ni3 C2 Ni6 66.5(4) .
Ni24 Ni3 C2 Ni6 126.8(7) .
Ni16 Ni3 C2 Ni6 -119.7(14) .
Ni28 Ni3 C2 Ni6 -151.5(8) .
Ni25 Ni3 C2 Ni6 112.6(5) .
Ni13 Ni3 C2 Ni6 -111.9(4) .
C1 Ni3 C2 Ni28 -172.0(11) .
Cu1 Ni3 C2 Ni28 -27.2(6) .
Ni6 Ni3 C2 Ni28 151.5(8) .
Ni1 Ni3 C2 Ni28 160.4(3) .
Ni5 Ni3 C2 Ni28 99.3(5) .
Ni9 Ni3 C2 Ni28 -142.1(5) .
Ni24 Ni3 C2 Ni28 -81.7(5) .
Ni16 Ni3 C2 Ni28 31.8(19) .
Ni25 Ni3 C2 Ni28 -96.0(6) .
Ni13 Ni3 C2 Ni28 39.5(5) .
C1 Ni3 C2 Ni23 122.8(18) .
Cu1 Ni3 C2 Ni23 -92.4(18) .
Ni6 Ni3 C2 Ni23 86.2(18) .
Ni1 Ni3 C2 Ni23 95.2(18) .
Ni5 Ni3 C2 Ni23 34(2) .
Ni9 Ni3 C2 Ni23 152.7(19) .
Ni24 Ni3 C2 Ni23 -147(2) .
Ni16 Ni3 C2 Ni23 -33(3) .
Ni28 Ni3 C2 Ni23 -65.2(16) .
Ni25 Ni3 C2 Ni23 -161.2(14) .
Ni13 Ni3 C2 Ni23 -25.7(19) .
C1 Ni3 C2 Ni24 -90.3(13) .
Cu1 Ni3 C2 Ni24 54.5(4) .
Ni6 Ni3 C2 Ni24 -126.8(7) .
Ni1 Ni3 C2 Ni24 -117.9(3) .
Ni5 Ni3 C2 Ni24 -179.01(16) .
Ni9 Ni3 C2 Ni24 -60.4(3) .
Ni16 Ni3 C2 Ni24 113.5(15) .
Ni28 Ni3 C2 Ni24 81.7(5) .
Ni25 Ni3 C2 Ni24 -14.2(8) .
Ni13 Ni3 C2 Ni24 121.3(3) .
C1 Ni3 C2 Ni10 -33.7(19) .
Cu1 Ni3 C2 Ni10 111.1(8) .
Ni6 Ni3 C2 Ni10 -70.3(8) .
Ni1 Ni3 C2 Ni10 -61.3(9) .
Ni5 Ni3 C2 Ni10 -122.4(8) .
Ni9 Ni3 C2 Ni10 -3.8(8) .
Ni24 Ni3 C2 Ni10 56.6(7) .
Ni16 Ni3 C2 Ni10 170.0(8) .
Ni28 Ni3 C2 Ni10 138.3(12) .
Ni25 Ni3 C2 Ni10 42.3(12) .
Ni13 Ni3 C2 Ni10 177.8(8) .
C1 Ni3 C2 Ni7 108.8(13) .
Cu1 Ni3 C2 Ni7 -106.4(3) .
Ni6 Ni3 C2 Ni7 72.3(4) .
Ni1 Ni3 C2 Ni7 81.2(3) .
Ni5 Ni3 C2 Ni7 20.1(5) .
Ni9 Ni3 C2 Ni7 138.7(3) .
Ni24 Ni3 C2 Ni7 -160.9(6) .
Ni16 Ni3 C2 Ni7 -47.4(18) .
Ni28 Ni3 C2 Ni7 -79.2(5) .
Ni25 Ni3 C2 Ni7 -175.1(2) .
Ni13 Ni3 C2 Ni7 -39.6(4) .
C4 Ni6 C2 Ni3 162.7(8) .
Ni1 Ni6 C2 Ni3 -9.3(6) .
Ni8 Ni6 C2 Ni3 -44.8(18) .
Ni17 Ni6 C2 Ni3 122.0(4) .
Ni10 Ni6 C2 Ni3 -129.6(7) .
Ni4 Ni6 C2 Ni3 -109.4(4) .
Ni7 Ni6 C2 Ni3 77.5(4) .
Ni15 Ni6 C2 Ni3 -171.9(4) .
Ni2 Ni6 C2 Ni3 56.8(7) .
Ni23 Ni6 C2 Ni3 150.6(8) .
C4 Ni6 C2 Ni28 80(2) .
Ni1 Ni6 C2 Ni28 -92.0(18) .
Ni8 Ni6 C2 Ni28 -127.6(15) .
Ni17 Ni6 C2 Ni28 39.3(18) .
Ni10 Ni6 C2 Ni28 148(2) .
Ni3 Ni6 C2 Ni28 -82.7(17) .
Ni4 Ni6 C2 Ni28 167.9(16) .
Ni7 Ni6 C2 Ni28 -5.2(15) .
Ni15 Ni6 C2 Ni28 105.4(17) .
Ni2 Ni6 C2 Ni28 -26(2) .
Ni23 Ni6 C2 Ni28 67.9(17) .
C4 Ni6 C2 Ni23 12.0(13) .
Ni1 Ni6 C2 Ni23 -160.0(3) .
Ni8 Ni6 C2 Ni23 164.5(11) .
Ni17 Ni6 C2 Ni23 -28.6(5) .
Ni10 Ni6 C2 Ni23 79.7(5) .
Ni3 Ni6 C2 Ni23 -150.6(8) .
Ni4 Ni6 C2 Ni23 100.0(4) .
Ni7 Ni6 C2 Ni23 -73.1(4) .
Ni15 Ni6 C2 Ni23 37.5(5) .
Ni2 Ni6 C2 Ni23 -93.9(5) .
C4 Ni6 C2 Ni24 -120.5(11) .
Ni1 Ni6 C2 Ni24 67.5(8) .
Ni8 Ni6 C2 Ni24 32(2) .
Ni17 Ni6 C2 Ni24 -161.1(7) .
Ni10 Ni6 C2 Ni24 -52.8(6) .
Ni3 Ni6 C2 Ni24 76.9(9) .
Ni4 Ni6 C2 Ni24 -32.5(10) .
Ni7 Ni6 C2 Ni24 154.4(10) .
Ni15 Ni6 C2 Ni24 -95.0(8) .
Ni2 Ni6 C2 Ni24 133.6(6) .
Ni23 Ni6 C2 Ni24 -132.5(11) .
C4 Ni6 C2 Ni10 -67.7(11) .
Ni1 Ni6 C2 Ni10 120.3(3) .
Ni8 Ni6 C2 Ni10 84.8(15) .
Ni17 Ni6 C2 Ni10 -108.3(3) .
Ni3 Ni6 C2 Ni10 129.6(7) .
Ni4 Ni6 C2 Ni10 20.3(5) .
Ni7 Ni6 C2 Ni10 -152.8(5) .
Ni15 Ni6 C2 Ni10 -42.2(4) .
Ni2 Ni6 C2 Ni10 -173.57(15) .
Ni23 Ni6 C2 Ni10 -79.7(5) .
C4 Ni6 C2 Ni7 85.1(10) .
Ni1 Ni6 C2 Ni7 -86.8(3) .
Ni8 Ni6 C2 Ni7 -122.4(14) .
Ni17 Ni6 C2 Ni7 44.5(3) .
Ni10 Ni6 C2 Ni7 152.8(5) .
Ni3 Ni6 C2 Ni7 -77.5(4) .
Ni4 Ni6 C2 Ni7 173.09(13) .
Ni15 Ni6 C2 Ni7 110.6(2) .
Ni2 Ni6 C2 Ni7 -20.7(5) .
Ni23 Ni6 C2 Ni7 73.1(4) .
C9 Ni28 C2 Ni3 42(3) .
C14 Ni28 C2 Ni3 -163.1(9) .
Ni23 Ni28 C2 Ni3 -152.9(8) .
Ni24 Ni28 C2 Ni3 81.3(5) .
Cu1 Ni28 C2 Ni3 23.6(5) .
Ni7 Ni28 C2 Ni3 -77.0(5) .
Ni13 Ni28 C2 Ni3 -34.8(5) .
C9 Ni28 C2 Ni6 125(3) .
C14 Ni28 C2 Ni6 -81.1(19) .
Ni23 Ni28 C2 Ni6 -70.9(17) .
Ni3 Ni28 C2 Ni6 82.0(17) .
Ni24 Ni28 C2 Ni6 163(2) .
Cu1 Ni28 C2 Ni6 105.6(17) .
Ni7 Ni28 C2 Ni6 5.0(15) .
Ni13 Ni28 C2 Ni6 47.3(18) .
C9 Ni28 C2 Ni23 -165(3) .
C14 Ni28 C2 Ni23 -10.2(9) .
Ni3 Ni28 C2 Ni23 152.9(8) .
Ni24 Ni28 C2 Ni23 -125.7(6) .
Cu1 Ni28 C2 Ni23 176.5(3) .
Ni7 Ni28 C2 Ni23 76.0(4) .
Ni13 Ni28 C2 Ni23 118.2(3) .
C9 Ni28 C2 Ni24 -39(3) .
C14 Ni28 C2 Ni24 115.5(8) .
Ni23 Ni28 C2 Ni24 125.7(6) .
Ni3 Ni28 C2 Ni24 -81.3(5) .
Cu1 Ni28 C2 Ni24 -57.8(4) .
Ni7 Ni28 C2 Ni24 -158.3(6) .
Ni13 Ni28 C2 Ni24 -116.1(3) .
C9 Ni28 C2 Ni10 -96(3) .
C14 Ni28 C2 Ni10 58.3(12) .
Ni23 Ni28 C2 Ni10 68.5(8) .
Ni3 Ni28 C2 Ni10 -138.6(12) .
Ni24 Ni28 C2 Ni10 -57.2(7) .
Cu1 Ni28 C2 Ni10 -115.0(8) .
Ni7 Ni28 C2 Ni10 144.4(11) .
Ni13 Ni28 C2 Ni10 -173.3(8) .
C9 Ni28 C2 Ni7 119(3) .
C14 Ni28 C2 Ni7 -86.1(8) .
Ni23 Ni28 C2 Ni7 -76.0(4) .
Ni3 Ni28 C2 Ni7 77.0(5) .
Ni24 Ni28 C2 Ni7 158.3(6) .
Cu1 Ni28 C2 Ni7 100.5(3) .
Ni13 Ni28 C2 Ni7 42.2(3) .
C32 Ni23 C2 Ni3 -102(4) .
C14 Ni23 C2 Ni3 78(2) .
Ni28 Ni23 C2 Ni3 67.8(17) .
Ni10 Ni23 C2 Ni3 -161(2) .
Ni7 Ni23 C2 Ni3 -14.1(16) .
Ni15 Ni23 C2 Ni3 -120.3(18) .
Ni17 Ni23 C2 Ni3 -59.7(18) .
Ni6 Ni23 C2 Ni3 -85.1(18) .
C32 Ni23 C2 Ni6 -17(4) .
C14 Ni23 C2 Ni6 162.9(8) .
Ni28 Ni23 C2 Ni6 152.9(8) .
Ni10 Ni23 C2 Ni6 -76.2(5) .
Ni7 Ni23 C2 Ni6 70.9(4) .
Ni15 Ni23 C2 Ni6 -35.3(4) .
Ni17 Ni23 C2 Ni6 25.4(5) .
C32 Ni23 C2 Ni28 -170(3) .
C14 Ni23 C2 Ni28 10.0(9) .
Ni10 Ni23 C2 Ni28 130.9(6) .
Ni7 Ni23 C2 Ni28 -82.0(4) .
Ni15 Ni23 C2 Ni28 171.8(4) .
Ni17 Ni23 C2 Ni28 -127.5(4) .
Ni6 Ni23 C2 Ni28 -152.9(8) .
C32 Ni23 C2 Ni24 118(4) .
C14 Ni23 C2 Ni24 -62.4(11) .
Ni28 Ni23 C2 Ni24 -72.4(8) .
Ni10 Ni23 C2 Ni24 58.6(6) .
Ni7 Ni23 C2 Ni24 -154.4(10) .
Ni15 Ni23 C2 Ni24 99.5(7) .
Ni17 Ni23 C2 Ni24 160.1(7) .
Ni6 Ni23 C2 Ni24 134.7(11) .
C32 Ni23 C2 Ni10 59(4) .
C14 Ni23 C2 Ni10 -120.9(8) .
Ni28 Ni23 C2 Ni10 -130.9(6) .
Ni7 Ni23 C2 Ni10 147.1(6) .
Ni15 Ni23 C2 Ni10 40.9(3) .
Ni17 Ni23 C2 Ni10 101.5(3) .
Ni6 Ni23 C2 Ni10 76.2(5) .
C32 Ni23 C2 Ni7 -88(4) .
C14 Ni23 C2 Ni7 92.0(8) .
Ni28 Ni23 C2 Ni7 82.0(4) .
Ni10 Ni23 C2 Ni7 -147.1(6) .
Ni15 Ni23 C2 Ni7 -106.2(3) .
Ni17 Ni23 C2 Ni7 -45.6(3) .
Ni6 Ni23 C2 Ni7 -70.9(4) .
C8 Ni24 C2 Ni3 -92.0(11) .
C16 Ni24 C2 Ni3 64.6(8) .
C15 Ni24 C2 Ni3 162.3(8) .
Ni10 Ni24 C2 Ni3 135.0(7) .
Ni9 Ni24 C2 Ni3 62.2(4) .
Ni28 Ni24 C2 Ni3 -90.7(6) .
Cu1 Ni24 C2 Ni3 -40.4(4) .
C8 Ni24 C2 Ni6 -171.5(10) .
C16 Ni24 C2 Ni6 -14.9(12) .
C15 Ni24 C2 Ni6 82.8(11) .
Ni10 Ni24 C2 Ni6 55.5(7) .
Ni9 Ni24 C2 Ni6 -17.3(7) .
Ni3 Ni24 C2 Ni6 -79.5(9) .
Ni28 Ni24 C2 Ni6 -170.2(12) .
Cu1 Ni24 C2 Ni6 -119.9(8) .
C8 Ni24 C2 Ni28 -1.2(12) .
C16 Ni24 C2 Ni28 155.3(6) .
C15 Ni24 C2 Ni28 -106.9(8) .
Ni10 Ni24 C2 Ni28 -134.2(6) .
Ni9 Ni24 C2 Ni28 152.9(5) .
Ni3 Ni24 C2 Ni28 90.7(6) .
Cu1 Ni24 C2 Ni28 50.3(4) .
C8 Ni24 C2 Ni23 69.5(13) .
C16 Ni24 C2 Ni23 -133.9(9) .
C15 Ni24 C2 Ni23 -36.2(10) .
Ni10 Ni24 C2 Ni23 -63.5(7) .
Ni9 Ni24 C2 Ni23 -136.3(8) .
Ni3 Ni24 C2 Ni23 161.5(12) .
Ni28 Ni24 C2 Ni23 70.7(8) .
Cu1 Ni24 C2 Ni23 121.1(8) .
C8 Ni24 C2 Ni10 133.0(9) .
C16 Ni24 C2 Ni10 -70.4(7) .
C15 Ni24 C2 Ni10 27.3(8) .
Ni9 Ni24 C2 Ni10 -72.8(3) .
Ni3 Ni24 C2 Ni10 -135.0(7) .
Ni28 Ni24 C2 Ni10 134.2(6) .
Cu1 Ni24 C2 Ni10 -175.4(4) .
C8 Ni24 C2 Ni7 -50(2) .
C16 Ni24 C2 Ni7 106.2(16) .
C15 Ni24 C2 Ni7 -156.0(16) .
Ni10 Ni24 C2 Ni7 176.7(18) .
Ni9 Ni24 C2 Ni7 103.8(16) .
Ni3 Ni24 C2 Ni7 41.6(12) .
Ni28 Ni24 C2 Ni7 -49.1(13) .
Cu1 Ni24 C2 Ni7 1.2(15) .
C15 Ni10 C2 Ni3 -91.3(12) .
C30 Ni10 C2 Ni3 164.3(10) .
C25 Ni10 C2 Ni3 20.0(16) .
Ni15 Ni10 C2 Ni3 121.0(9) .
Ni24 Ni10 C2 Ni3 -61.4(8) .
Ni4 Ni10 C2 Ni3 55.6(10) .
Ni6 Ni10 C2 Ni3 75.1(9) .
Ni23 Ni10 C2 Ni3 168.6(13) .
Ni9 Ni10 C2 Ni3 3.7(8) .
C15 Ni10 C2 Ni6 -166.3(8) .
C30 Ni10 C2 Ni6 89.3(9) .
C25 Ni10 C2 Ni6 -55.1(11) .
Ni15 Ni10 C2 Ni6 45.9(4) .
Ni24 Ni10 C2 Ni6 -136.5(6) .
Ni4 Ni10 C2 Ni6 -19.4(5) .
Ni23 Ni10 C2 Ni6 93.5(5) .
Ni9 Ni10 C2 Ni6 -71.4(4) .
C15 Ni10 C2 Ni28 32.5(12) .
C30 Ni10 C2 Ni28 -71.9(12) .
C25 Ni10 C2 Ni28 143.7(10) .
Ni15 Ni10 C2 Ni28 -115.3(9) .
Ni24 Ni10 C2 Ni28 62.3(8) .
Ni4 Ni10 C2 Ni28 179.4(8) .
Ni6 Ni10 C2 Ni28 -161.2(12) .
Ni23 Ni10 C2 Ni28 -67.7(8) .
Ni9 Ni10 C2 Ni28 127.4(10) .
C15 Ni10 C2 Ni23 100.2(8) .
C30 Ni10 C2 Ni23 -4.2(10) .
C25 Ni10 C2 Ni23 -148.6(9) .
Ni15 Ni10 C2 Ni23 -47.5(4) .
Ni24 Ni10 C2 Ni23 130.0(6) .
Ni4 Ni10 C2 Ni23 -112.9(4) .
Ni6 Ni10 C2 Ni23 -93.5(5) .
Ni9 Ni10 C2 Ni23 -164.9(5) .
C15 Ni10 C2 Ni24 -29.8(8) .
C30 Ni10 C2 Ni24 -134.3(8) .
C25 Ni10 C2 Ni24 81.4(10) .
Ni15 Ni10 C2 Ni24 -177.6(3) .
Ni4 Ni10 C2 Ni24 117.1(3) .
Ni6 Ni10 C2 Ni24 136.5(6) .
Ni23 Ni10 C2 Ni24 -130.0(6) .
Ni9 Ni10 C2 Ni24 65.1(3) .
C15 Ni10 C2 Ni7 152.6(12) .
C30 Ni10 C2 Ni7 48.2(14) .
C25 Ni10 C2 Ni7 -96.2(14) .
Ni15 Ni10 C2 Ni7 4.8(11) .
Ni24 Ni10 C2 Ni7 -177.6(13) .
Ni4 Ni10 C2 Ni7 -60.5(11) .
Ni6 Ni10 C2 Ni7 -41.1(8) .
Ni23 Ni10 C2 Ni7 52.4(8) .
Ni9 Ni10 C2 Ni7 -112.5(11) .
C13 Ni7 C2 Ni3 86.4(8) .
C33 Ni7 C2 Ni3 -165.1(9) .
Ni17 Ni7 C2 Ni3 -134.7(4) .
Ni13 Ni7 C2 Ni3 41.2(4) .
Ni5 Ni7 C2 Ni3 -18.0(5) .
Ni6 Ni7 C2 Ni3 -90.6(6) .
Ni23 Ni7 C2 Ni3 172.9(8) .
Ni2 Ni7 C2 Ni3 -73.9(4) .
Ni28 Ni7 C2 Ni3 91.9(6) .
C13 Ni7 C2 Ni6 177.1(7) .
C33 Ni7 C2 Ni6 -74.5(11) .
Ni17 Ni7 C2 Ni6 -44.1(4) .
Ni13 Ni7 C2 Ni6 131.8(4) .
Ni5 Ni7 C2 Ni6 72.6(4) .
Ni3 Ni7 C2 Ni6 90.6(6) .
Ni23 Ni7 C2 Ni6 -96.4(5) .
Ni2 Ni7 C2 Ni6 16.7(4) .
Ni28 Ni7 C2 Ni6 -177.4(7) .
C13 Ni7 C2 Ni28 -5.5(9) .
C33 Ni7 C2 Ni28 103.0(10) .
Ni17 Ni7 C2 Ni28 133.4(4) .
Ni13 Ni7 C2 Ni28 -50.7(4) .
Ni5 Ni7 C2 Ni28 -109.9(4) .
Ni6 Ni7 C2 Ni28 177.4(7) .
Ni3 Ni7 C2 Ni28 -91.9(6) .
Ni23 Ni7 C2 Ni28 81.0(5) .
Ni2 Ni7 C2 Ni28 -165.9(3) .
C13 Ni7 C2 Ni23 -86.5(8) .
C33 Ni7 C2 Ni23 21.9(11) .
Ni17 Ni7 C2 Ni23 52.3(4) .
Ni13 Ni7 C2 Ni23 -131.8(4) .
Ni5 Ni7 C2 Ni23 169.1(3) .
Ni6 Ni7 C2 Ni23 96.4(5) .
Ni3 Ni7 C2 Ni23 -172.9(8) .
Ni2 Ni7 C2 Ni23 113.1(4) .
Ni28 Ni7 C2 Ni23 -81.0(5) .
C13 Ni7 C2 Ni24 44.1(18) .
C33 Ni7 C2 Ni24 152.5(16) .
Ni17 Ni7 C2 Ni24 -177.1(16) .
Ni13 Ni7 C2 Ni24 -1.2(16) .
Ni5 Ni7 C2 Ni24 -60.4(16) .
Ni6 Ni7 C2 Ni24 -133.0(18) .
Ni3 Ni7 C2 Ni24 -42.4(13) .
Ni23 Ni7 C2 Ni24 130.6(18) .
Ni2 Ni7 C2 Ni24 -116.3(15) .
Ni28 Ni7 C2 Ni24 49.5(13) .
C13 Ni7 C2 Ni10 -140.7(12) .
C33 Ni7 C2 Ni10 -32.2(16) .
Ni17 Ni7 C2 Ni10 -1.8(11) .
Ni13 Ni7 C2 Ni10 174.1(10) .
Ni5 Ni7 C2 Ni10 114.9(10) .
Ni6 Ni7 C2 Ni10 42.3(8) .
Ni3 Ni7 C2 Ni10 132.9(14) .
Ni23 Ni7 C2 Ni10 -54.2(9) .
Ni2 Ni7 C2 Ni10 59.0(11) .
Ni28 Ni7 C2 Ni10 -135.2(14) .
C1 Ni1 C3 Ni8 -165.8(10) .
Ni6 Ni1 C3 Ni8 15.7(6) .
Ni5 Ni1 C3 Ni8 109.9(4) .
Ni12 Ni1 C3 Ni8 -67.0(4) .
Ni3 Ni1 C3 Ni8 53(2) .
Ni21 Ni1 C3 Ni8 -143.9(9) .
Ni20 Ni1 C3 Ni8 178.5(4) .
Ni18 Ni1 C3 Ni8 -121.2(4) .
Ni19 Ni1 C3 Ni8 133.6(9) .
Ni2 Ni1 C3 Ni8 67.6(4) .
C1 Ni1 C3 Ni27 118.8(16) .
Ni6 Ni1 C3 Ni27 -59.8(15) .
Ni5 Ni1 C3 Ni27 34.4(16) .
Ni12 Ni1 C3 Ni27 -142.5(16) .
Ni8 Ni1 C3 Ni27 -75.5(14) .
Ni3 Ni1 C3 Ni27 -23(3) .
Ni21 Ni1 C3 Ni27 140.6(18) .
Ni20 Ni1 C3 Ni27 103.0(14) .
Ni18 Ni1 C3 Ni27 163.3(13) .
Ni19 Ni1 C3 Ni27 58.1(13) .
Ni2 Ni1 C3 Ni27 -7.9(13) .
C1 Ni1 C3 Ni26 -89.1(16) .
Ni6 Ni1 C3 Ni26 92.3(11) .
Ni5 Ni1 C3 Ni26 -173.5(9) .
Ni12 Ni1 C3 Ni26 9.6(9) .
Ni8 Ni1 C3 Ni26 76.6(11) .
Ni3 Ni1 C3 Ni26 129.4(16) .
Ni21 Ni1 C3 Ni26 -67.3(10) .
Ni20 Ni1 C3 Ni26 -104.9(11) .
Ni18 Ni1 C3 Ni26 -44.6(12) .
Ni19 Ni1 C3 Ni26 -149.7(15) .
Ni2 Ni1 C3 Ni26 144.3(12) .
C1 Ni1 C3 Ni21 -21.8(15) .
Ni6 Ni1 C3 Ni21 159.6(3) .
Ni5 Ni1 C3 Ni21 -106.2(5) .
Ni12 Ni1 C3 Ni21 76.9(5) .
Ni8 Ni1 C3 Ni21 143.9(9) .
Ni3 Ni1 C3 Ni21 -163.3(15) .
Ni20 Ni1 C3 Ni21 -37.6(5) .
Ni18 Ni1 C3 Ni21 22.7(6) .
Ni19 Ni1 C3 Ni21 -82.5(6) .
Ni2 Ni1 C3 Ni21 -148.5(6) .
C1 Ni1 C3 Ni19 60.6(14) .
Ni6 Ni1 C3 Ni19 -117.9(4) .
Ni5 Ni1 C3 Ni19 -23.7(6) .
Ni12 Ni1 C3 Ni19 159.4(6) .
Ni8 Ni1 C3 Ni19 -133.6(9) .
Ni3 Ni1 C3 Ni19 -81(2) .
Ni21 Ni1 C3 Ni19 82.5(6) .
Ni20 Ni1 C3 Ni19 44.9(5) .
Ni18 Ni1 C3 Ni19 105.1(5) .
Ni2 Ni1 C3 Ni19 -66.0(4) .
C4 Ni8 C3 Ni1 -60.2(13) .
Ni6 Ni8 C3 Ni1 -15.5(6) .
Ni22 Ni8 C3 Ni1 166.3(11) .
Cu2 Ni8 C3 Ni1 177.5(4) .
Ni14 Ni8 C3 Ni1 -113.7(4) .
Ni12 Ni8 C3 Ni1 66.3(4) .
Ni4 Ni8 C3 Ni1 50.3(8) .
Ni2 Ni8 C3 Ni1 -68.8(5) .
Ni26 Ni8 C3 Ni1 132.4(9) .
Ni11 Ni8 C3 Ni1 112.5(5) .
C4 Ni8 C3 Ni27 83.4(12) .
Ni6 Ni8 C3 Ni27 128.1(4) .
Ni22 Ni8 C3 Ni27 -50.1(19) .
Cu2 Ni8 C3 Ni27 -38.9(6) .
Ni1 Ni8 C3 Ni27 143.6(9) .
Ni14 Ni8 C3 Ni27 29.9(7) .
Ni12 Ni8 C3 Ni27 -150.1(7) .
Ni4 Ni8 C3 Ni27 -166.1(2) .
Ni2 Ni8 C3 Ni27 74.8(5) .
Ni26 Ni8 C3 Ni27 -84.0(7) .
Ni11 Ni8 C3 Ni27 -103.9(5) .
C4 Ni8 C3 Ni26 167.4(9) .
Ni6 Ni8 C3 Ni26 -147.9(4) .
Ni22 Ni8 C3 Ni26 33.9(19) .
Cu2 Ni8 C3 Ni26 45.1(5) .
Ni1 Ni8 C3 Ni26 -132.4(9) .
Ni14 Ni8 C3 Ni26 113.9(4) .
Ni12 Ni8 C3 Ni26 -66.1(4) .
Ni4 Ni8 C3 Ni26 -82.1(7) .
Ni2 Ni8 C3 Ni26 158.8(6) .
Ni11 Ni8 C3 Ni26 -19.9(6) .
C4 Ni8 C3 Ni21 -128.4(14) .
Ni6 Ni8 C3 Ni21 -83.7(15) .
Ni22 Ni8 C3 Ni21 98.1(19) .
Cu2 Ni8 C3 Ni21 109.3(15) .
Ni1 Ni8 C3 Ni21 -68.2(14) .
Ni14 Ni8 C3 Ni21 178.1(13) .
Ni12 Ni8 C3 Ni21 -1.9(13) .
Ni4 Ni8 C3 Ni21 -17.9(19) .
Ni2 Ni8 C3 Ni21 -137.0(16) .
Ni26 Ni8 C3 Ni21 64.2(14) .
Ni11 Ni8 C3 Ni21 44.2(16) .
C4 Ni8 C3 Ni19 14(2) .
Ni6 Ni8 C3 Ni19 58.6(12) .
Ni22 Ni8 C3 Ni19 -119.5(15) .
Cu2 Ni8 C3 Ni19 -108.4(11) .
Ni1 Ni8 C3 Ni19 74.2(11) .
Ni14 Ni8 C3 Ni19 -39.6(13) .
Ni12 Ni8 C3 Ni19 140.5(13) .
Ni4 Ni8 C3 Ni19 124.5(10) .
Ni2 Ni8 C3 Ni19 5.4(10) .
Ni26 Ni8 C3 Ni19 -153.5(16) .
Ni11 Ni8 C3 Ni19 -173.4(10) .
C38 Ni27 C3 Ni1 152.4(17) .
C35 Ni27 C3 Ni1 -74.1(16) .
Ni19 Ni27 C3 Ni1 -60.3(13) .
Cu2 Ni27 C3 Ni1 110.3(14) .
Ni26 Ni27 C3 Ni1 159.1(18) .
Ni8 Ni27 C3 Ni1 73.6(14) .
Ni2 Ni27 C3 Ni1 7.5(12) .
Ni14 Ni27 C3 Ni1 50.6(15) .
C38 Ni27 C3 Ni8 79(2) .
C35 Ni27 C3 Ni8 -147.7(8) .
Ni19 Ni27 C3 Ni8 -133.9(9) .
Cu2 Ni27 C3 Ni8 36.7(5) .
Ni26 Ni27 C3 Ni8 85.5(6) .
Ni2 Ni27 C3 Ni8 -66.1(5) .
Ni14 Ni27 C3 Ni8 -23.0(6) .
C38 Ni27 C3 Ni26 -7(2) .
C35 Ni27 C3 Ni26 126.7(8) .
Ni19 Ni27 C3 Ni26 140.6(8) .
Cu2 Ni27 C3 Ni26 -48.8(5) .
Ni8 Ni27 C3 Ni26 -85.5(6) .
Ni2 Ni27 C3 Ni26 -151.6(7) .
Ni14 Ni27 C3 Ni26 -108.5(4) .
C38 Ni27 C3 Ni21 -78(2) .
C35 Ni27 C3 Ni21 56.0(12) .
Ni19 Ni27 C3 Ni21 69.9(9) .
Cu2 Ni27 C3 Ni21 -119.5(10) .
Ni26 Ni27 C3 Ni21 -70.7(10) .
Ni8 Ni27 C3 Ni21 -156.2(15) .
Ni2 Ni27 C3 Ni21 137.6(12) .
Ni14 Ni27 C3 Ni21 -179.3(9) .
C38 Ni27 C3 Ni19 -147.4(17) .
C35 Ni27 C3 Ni19 -13.8(9) .
Cu2 Ni27 C3 Ni19 170.6(4) .
Ni26 Ni27 C3 Ni19 -140.6(8) .
Ni8 Ni27 C3 Ni19 133.9(9) .
Ni2 Ni27 C3 Ni19 67.8(4) .
Ni14 Ni27 C3 Ni19 110.9(4) .
C21 Ni26 C3 Ni1 -171.8(13) .
C20 Ni26 C3 Ni1 -6.8(14) .
C19 Ni26 C3 Ni1 82.2(13) .
Ni21 Ni26 C3 Ni1 69.4(10) .
Ni12 Ni26 C3 Ni1 -9.5(9) .
Ni27 Ni26 C3 Ni1 -163.3(15) .
Ni8 Ni26 C3 Ni1 -75.2(11) .
Cu2 Ni26 C3 Ni1 -116.2(11) .
Ni11 Ni26 C3 Ni1 -56.0(12) .
C21 Ni26 C3 Ni8 -96.6(15) .
C20 Ni26 C3 Ni8 68.4(8) .
C19 Ni26 C3 Ni8 157.4(7) .
Ni21 Ni26 C3 Ni8 144.6(8) .
Ni12 Ni26 C3 Ni8 65.6(4) .
Ni27 Ni26 C3 Ni8 -88.1(6) .
Cu2 Ni26 C3 Ni8 -41.0(5) .
Ni11 Ni26 C3 Ni8 19.2(6) .
C21 Ni26 C3 Ni27 -8.5(17) .
C20 Ni26 C3 Ni27 156.5(6) .
C19 Ni26 C3 Ni27 -114.5(7) .
Ni21 Ni26 C3 Ni27 -127.3(8) .
Ni12 Ni26 C3 Ni27 153.8(6) .
Ni8 Ni26 C3 Ni27 88.1(6) .
Cu2 Ni26 C3 Ni27 47.1(4) .
Ni11 Ni26 C3 Ni27 107.3(4) .
C21 Ni26 C3 Ni21 118.8(14) .
C20 Ni26 C3 Ni21 -76.2(7) .
C19 Ni26 C3 Ni21 12.8(8) .
Ni12 Ni26 C3 Ni21 -79.0(4) .
Ni27 Ni26 C3 Ni21 127.3(8) .
Ni8 Ni26 C3 Ni21 -144.6(8) .
Cu2 Ni26 C3 Ni21 174.4(4) .
Ni11 Ni26 C3 Ni21 -125.4(4) .
C21 Ni26 C3 Ni19 55(2) .
C20 Ni26 C3 Ni19 -140.5(12) .
C19 Ni26 C3 Ni19 -51.5(14) .
Ni21 Ni26 C3 Ni19 -64.3(11) .
Ni12 Ni26 C3 Ni19 -143.2(14) .
Ni27 Ni26 C3 Ni19 63.0(11) .
Ni8 Ni26 C3 Ni19 151.1(17) .
Cu2 Ni26 C3 Ni19 110.1(12) .
Ni11 Ni26 C3 Ni19 170.3(11) .
C19 Ni21 C3 Ni1 -151.3(9) .
C18 Ni21 C3 Ni1 73.8(14) .
Ni20 Ni21 C3 Ni1 40.0(5) .
Ni26 Ni21 C3 Ni1 -134.4(8) .
Ni19 Ni21 C3 Ni1 84.6(6) .
Ni18 Ni21 C3 Ni1 -21.9(6) .
Ni12 Ni21 C3 Ni1 -66.1(4) .
C19 Ni21 C3 Ni8 -83.4(17) .
C18 Ni21 C3 Ni8 141.6(16) .
Ni20 Ni21 C3 Ni8 107.9(15) .
Ni26 Ni21 C3 Ni8 -66.6(14) .
Ni1 Ni21 C3 Ni8 67.9(14) .
Ni19 Ni21 C3 Ni8 152.5(19) .
Ni18 Ni21 C3 Ni8 46.0(16) .
Ni12 Ni21 C3 Ni8 1.8(12) .
C19 Ni21 C3 Ni27 56.8(14) .
C18 Ni21 C3 Ni27 -78.1(17) .
Ni20 Ni21 C3 Ni27 -111.9(10) .
Ni26 Ni21 C3 Ni27 73.7(10) .
Ni1 Ni21 C3 Ni27 -151.9(14) .
Ni19 Ni21 C3 Ni27 -67.2(9) .
Ni18 Ni21 C3 Ni27 -173.8(9) .
Ni12 Ni21 C3 Ni27 142.0(12) .
C19 Ni21 C3 Ni26 -16.9(10) .
C18 Ni21 C3 Ni26 -151.8(12) .
Ni20 Ni21 C3 Ni26 174.4(4) .
Ni1 Ni21 C3 Ni26 134.4(8) .
Ni19 Ni21 C3 Ni26 -140.9(8) .
Ni18 Ni21 C3 Ni26 112.6(4) .
Ni12 Ni21 C3 Ni26 68.3(4) .
C19 Ni21 C3 Ni19 124.0(9) .
C18 Ni21 C3 Ni19 -10.9(15) .
Ni20 Ni21 C3 Ni19 -44.6(5) .
Ni26 Ni21 C3 Ni19 140.9(8) .
Ni1 Ni21 C3 Ni19 -84.6(6) .
Ni18 Ni21 C3 Ni19 -106.5(4) .
Ni12 Ni21 C3 Ni19 -150.7(7) .
C36 Ni19 C3 Ni1 -68(3) .
C35 Ni19 C3 Ni1 161.3(8) .
Ni27 Ni19 C3 Ni1 147.7(9) .
Ni2 Ni19 C3 Ni1 68.0(5) .
Ni21 Ni19 C3 Ni1 -83.7(6) .
Ni20 Ni19 C3 Ni1 -43.3(5) .
Ni5 Ni19 C3 Ni1 19.9(5) .
C36 Ni19 C3 Ni8 -141(3) .
C35 Ni19 C3 Ni8 87.9(13) .
Ni27 Ni19 C3 Ni8 74.3(11) .
Ni2 Ni19 C3 Ni8 -5.4(10) .
Ni1 Ni19 C3 Ni8 -73.4(11) .
Ni21 Ni19 C3 Ni8 -157.2(16) .
Ni20 Ni19 C3 Ni8 -116.7(11) .
Ni5 Ni19 C3 Ni8 -53.5(12) .
C36 Ni19 C3 Ni27 145(3) .
C35 Ni19 C3 Ni27 13.6(8) .
Ni2 Ni19 C3 Ni27 -79.7(4) .
Ni1 Ni19 C3 Ni27 -147.7(9) .
Ni21 Ni19 C3 Ni27 128.6(8) .
Ni20 Ni19 C3 Ni27 169.0(4) .
Ni5 Ni19 C3 Ni27 -127.8(4) .
C36 Ni19 C3 Ni26 79(3) .
C35 Ni19 C3 Ni26 -52.1(14) .
Ni27 Ni19 C3 Ni26 -65.7(11) .
Ni2 Ni19 C3 Ni26 -145.4(14) .
Ni1 Ni19 C3 Ni26 146.6(16) .
Ni21 Ni19 C3 Ni26 62.8(11) .
Ni20 Ni19 C3 Ni26 103.3(12) .
Ni5 Ni19 C3 Ni26 166.5(12) .
C36 Ni19 C3 Ni21 16(3) .
C35 Ni19 C3 Ni21 -115.0(8) .
Ni27 Ni19 C3 Ni21 -128.6(8) .
Ni2 Ni19 C3 Ni21 151.8(6) .
Ni1 Ni19 C3 Ni21 83.7(6) .
Ni20 Ni19 C3 Ni21 40.5(5) .
Ni5 Ni19 C3 Ni21 103.6(4) .
C3 Ni8 C4 Ni6 60.8(12) .
Ni22 Ni8 C4 Ni6 -137.0(7) .
Cu2 Ni8 C4 Ni6 -179.3(3) .
Ni1 Ni8 C4 Ni6 17.5(5) .
Ni14 Ni8 C4 Ni6 134.1(6) .
Ni12 Ni8 C4 Ni6 -47.1(6) .
Ni4 Ni8 C4 Ni6 -68.2(4) .
Ni2 Ni8 C4 Ni6 69.3(3) .
Ni26 Ni8 C4 Ni6 -160.8(15) .
Ni11 Ni8 C4 Ni6 -111.8(3) .
C3 Ni8 C4 Ni22 -162.2(9) .
Ni6 Ni8 C4 Ni22 137.0(7) .
Cu2 Ni8 C4 Ni22 -42.2(5) .
Ni1 Ni8 C4 Ni22 154.5(3) .
Ni14 Ni8 C4 Ni22 -88.9(5) .
Ni12 Ni8 C4 Ni22 90.0(5) .
Ni4 Ni8 C4 Ni22 68.8(3) .
Ni2 Ni8 C4 Ni22 -153.7(5) .
Ni26 Ni8 C4 Ni22 -24(2) .
Ni11 Ni8 C4 Ni22 25.3(5) .
C3 Ni8 C4 Ni14 -73.3(12) .
Ni6 Ni8 C4 Ni14 -134.1(6) .
Ni22 Ni8 C4 Ni14 88.9(5) .
Cu2 Ni8 C4 Ni14 46.7(4) .
Ni1 Ni8 C4 Ni14 -116.6(3) .
Ni12 Ni8 C4 Ni14 178.86(14) .
Ni4 Ni8 C4 Ni14 157.7(5) .
Ni2 Ni8 C4 Ni14 -64.8(3) .
Ni26 Ni8 C4 Ni14 65.1(19) .
Ni11 Ni8 C4 Ni14 114.1(3) .
C3 Ni8 C4 Ni17 -2.1(19) .
Ni6 Ni8 C4 Ni17 -62.9(9) .
Ni22 Ni8 C4 Ni17 160.1(14) .
Cu2 Ni8 C4 Ni17 117.9(10) .
Ni1 Ni8 C4 Ni17 -45.4(11) .
Ni14 Ni8 C4 Ni17 71.2(10) .
Ni12 Ni8 C4 Ni17 -109.9(10) .
Ni4 Ni8 C4 Ni17 -131.1(11) .
Ni2 Ni8 C4 Ni17 6.4(9) .
Ni26 Ni8 C4 Ni17 136.3(13) .
Ni11 Ni8 C4 Ni17 -174.6(9) .
C3 Ni8 C4 Ni15 124.9(11) .
Ni6 Ni8 C4 Ni15 64.1(9) .
Ni22 Ni8 C4 Ni15 -72.9(9) .
Cu2 Ni8 C4 Ni15 -115.1(9) .
Ni1 Ni8 C4 Ni15 81.6(10) .
Ni14 Ni8 C4 Ni15 -161.8(13) .
Ni12 Ni8 C4 Ni15 17.1(13) .
Ni4 Ni8 C4 Ni15 -4.1(8) .
Ni2 Ni8 C4 Ni15 133.4(11) .
Ni26 Ni8 C4 Ni15 -97(2) .
Ni11 Ni8 C4 Ni15 -47.6(11) .
C3 Ni8 C4 Ni29 -119.5(13) .
Ni6 Ni8 C4 Ni29 179.7(15) .
Ni22 Ni8 C4 Ni29 42.7(10) .
Cu2 Ni8 C4 Ni29 0.5(13) .
Ni1 Ni8 C4 Ni29 -162.8(11) .
Ni14 Ni8 C4 Ni29 -46.2(10) .
Ni12 Ni8 C4 Ni29 132.7(10) .
Ni4 Ni8 C4 Ni29 111.5(12) .
Ni2 Ni8 C4 Ni29 -111.0(13) .
Ni26 Ni8 C4 Ni29 19(3) .
Ni11 Ni8 C4 Ni29 68.0(13) .
C2 Ni6 C4 Ni8 170.2(8) .
Ni1 Ni6 C4 Ni8 -18.0(5) .
Ni17 Ni6 C4 Ni8 -137.0(6) .
Ni10 Ni6 C4 Ni8 116.9(3) .
Ni3 Ni6 C4 Ni8 -65(2) .
Ni4 Ni6 C4 Ni8 68.0(4) .
Ni7 Ni6 C4 Ni8 -119.5(3) .
Ni15 Ni6 C4 Ni8 137.8(7) .
Ni2 Ni6 C4 Ni8 -67.3(3) .
Ni23 Ni6 C4 Ni8 178.8(3) .
C2 Ni6 C4 Ni22 106.9(13) .
Ni1 Ni6 C4 Ni22 -81.2(10) .
Ni8 Ni6 C4 Ni22 -63.3(9) .
Ni17 Ni6 C4 Ni22 159.7(13) .
Ni10 Ni6 C4 Ni22 53.7(11) .
Ni3 Ni6 C4 Ni22 -128.1(14) .
Ni4 Ni6 C4 Ni22 4.7(8) .
Ni7 Ni6 C4 Ni22 177.3(8) .
Ni15 Ni6 C4 Ni22 74.5(9) .
Ni2 Ni6 C4 Ni22 -130.5(11) .
Ni23 Ni6 C4 Ni22 115.6(10) .
C2 Ni6 C4 Ni14 -123.8(11) .
Ni1 Ni6 C4 Ni14 48.0(11) .
Ni8 Ni6 C4 Ni14 66.0(9) .
Ni17 Ni6 C4 Ni14 -71.0(9) .
Ni10 Ni6 C4 Ni14 -177.1(9) .
Ni3 Ni6 C4 Ni14 1(3) .
Ni4 Ni6 C4 Ni14 134.0(11) .
Ni7 Ni6 C4 Ni14 -53.4(11) .
Ni15 Ni6 C4 Ni14 -156.2(13) .
Ni2 Ni6 C4 Ni14 -1.2(8) .
Ni23 Ni6 C4 Ni14 -115.1(9) .
C2 Ni6 C4 Ni17 -52.8(11) .
Ni1 Ni6 C4 Ni17 119.1(3) .
Ni8 Ni6 C4 Ni17 137.0(6) .
Ni10 Ni6 C4 Ni17 -106.0(3) .
Ni3 Ni6 C4 Ni17 72.2(19) .
Ni4 Ni6 C4 Ni17 -155.0(5) .
Ni7 Ni6 C4 Ni17 17.6(5) .
Ni15 Ni6 C4 Ni17 -85.2(5) .
Ni2 Ni6 C4 Ni17 69.8(3) .
Ni23 Ni6 C4 Ni17 -44.1(4) .
C2 Ni6 C4 Ni15 32.4(12) .
Ni1 Ni6 C4 Ni15 -155.8(2) .
Ni8 Ni6 C4 Ni15 -137.8(7) .
Ni17 Ni6 C4 Ni15 85.2(5) .
Ni10 Ni6 C4 Ni15 -20.9(5) .
Ni3 Ni6 C4 Ni15 157.4(15) .
Ni4 Ni6 C4 Ni15 -69.8(3) .
Ni7 Ni6 C4 Ni15 102.8(3) .
Ni2 Ni6 C4 Ni15 154.9(5) .
Ni23 Ni6 C4 Ni15 41.1(4) .
C2 Ni6 C4 Ni29 -9.6(18) .
Ni1 Ni6 C4 Ni29 162.2(9) .
Ni8 Ni6 C4 Ni29 -179.8(14) .
Ni17 Ni6 C4 Ni29 43.2(8) .
Ni10 Ni6 C4 Ni29 -62.9(11) .
Ni3 Ni6 C4 Ni29 115.4(16) .
Ni4 Ni6 C4 Ni29 -111.8(11) .
Ni7 Ni6 C4 Ni29 60.8(11) .
Ni15 Ni6 C4 Ni29 -42.0(8) .
Ni2 Ni6 C4 Ni29 113.0(11) .
Ni23 Ni6 C4 Ni29 -0.9(11) .
C26 Ni22 C4 Ni8 125.2(13) .
C23 Ni22 C4 Ni8 -74.3(7) .
Ni29 Ni22 C4 Ni8 155.1(7) .
Ni4 Ni22 C4 Ni8 -68.4(4) .
Ni11 Ni22 C4 Ni8 -24.6(5) .
Cu2 Ni22 C4 Ni8 37.4(4) .
Ni14 Ni22 C4 Ni8 79.6(5) .
Ni15 Ni22 C4 Ni8 -135.3(7) .
C26 Ni22 C4 Ni6 -171.2(12) .
C23 Ni22 C4 Ni6 -10.7(13) .
Ni8 Ni22 C4 Ni6 63.6(9) .
Ni29 Ni22 C4 Ni6 -141.3(12) .
Ni4 Ni22 C4 Ni6 -4.7(8) .
Ni11 Ni22 C4 Ni6 39.0(11) .
Cu2 Ni22 C4 Ni6 101.0(10) .
Ni14 Ni22 C4 Ni6 143.2(13) .
Ni15 Ni22 C4 Ni6 -71.7(9) .
C26 Ni22 C4 Ni14 45.5(15) .
C23 Ni22 C4 Ni14 -153.9(6) .
Ni8 Ni22 C4 Ni14 -79.6(5) .
Ni29 Ni22 C4 Ni14 75.5(5) .
Ni4 Ni22 C4 Ni14 -148.0(6) .
Ni11 Ni22 C4 Ni14 -104.2(4) .
Cu2 Ni22 C4 Ni14 -42.2(5) .
Ni15 Ni22 C4 Ni14 145.1(8) .
C26 Ni22 C4 Ni17 -28(2) .
C23 Ni22 C4 Ni17 132.5(14) .
Ni8 Ni22 C4 Ni17 -153.2(18) .
Ni29 Ni22 C4 Ni17 1.8(11) .
Ni4 Ni22 C4 Ni17 138.4(15) .
Ni11 Ni22 C4 Ni17 -177.8(13) .
Cu2 Ni22 C4 Ni17 -115.8(14) .
Ni14 Ni22 C4 Ni17 -73.6(14) .
Ni15 Ni22 C4 Ni17 71.5(13) .
C26 Ni22 C4 Ni15 -99.5(13) .
C23 Ni22 C4 Ni15 61.0(8) .
Ni8 Ni22 C4 Ni15 135.3(7) .
Ni29 Ni22 C4 Ni15 -69.6(4) .
Ni4 Ni22 C4 Ni15 67.0(4) .
Ni11 Ni22 C4 Ni15 110.7(4) .
Cu2 Ni22 C4 Ni15 172.7(4) .
Ni14 Ni22 C4 Ni15 -145.1(8) .
C26 Ni22 C4 Ni29 -29.9(15) .
C23 Ni22 C4 Ni29 130.6(6) .
Ni8 Ni22 C4 Ni29 -155.1(7) .
Ni4 Ni22 C4 Ni29 136.6(4) .
Ni11 Ni22 C4 Ni29 -179.68(19) .
Cu2 Ni22 C4 Ni29 -117.6(3) .
Ni14 Ni22 C4 Ni29 -75.5(5) .
Ni15 Ni22 C4 Ni29 69.6(4) .
C27 Ni14 C4 Ni8 -118.2(11) .
C34 Ni14 C4 Ni8 90.8(8) .
Ni2 Ni14 C4 Ni8 67.3(3) .
Ni29 Ni14 C4 Ni8 -153.4(6) .
Ni17 Ni14 C4 Ni8 134.5(7) .
Ni22 Ni14 C4 Ni8 -78.6(5) .
Cu2 Ni14 C4 Ni8 -38.8(4) .
Ni27 Ni14 C4 Ni8 13.5(5) .
C27 Ni14 C4 Ni6 175.8(11) .
C34 Ni14 C4 Ni6 24.8(14) .
Ni8 Ni14 C4 Ni6 -66.0(9) .
Ni2 Ni14 C4 Ni6 1.3(8) .
Ni29 Ni14 C4 Ni6 140.6(12) .
Ni17 Ni14 C4 Ni6 68.5(9) .
Ni22 Ni14 C4 Ni6 -144.6(14) .
Cu2 Ni14 C4 Ni6 -104.8(10) .
Ni27 Ni14 C4 Ni6 -52.5(11) .
C27 Ni14 C4 Ni22 -39.6(14) .
C34 Ni14 C4 Ni22 169.4(7) .
Ni8 Ni14 C4 Ni22 78.6(5) .
Ni2 Ni14 C4 Ni22 145.9(6) .
Ni29 Ni14 C4 Ni22 -74.8(4) .
Ni17 Ni14 C4 Ni22 -146.9(8) .
Cu2 Ni14 C4 Ni22 39.8(4) .
Ni27 Ni14 C4 Ni22 92.1(4) .
C27 Ni14 C4 Ni17 107.3(11) .
C34 Ni14 C4 Ni17 -43.7(9) .
Ni8 Ni14 C4 Ni17 -134.5(7) .
Ni2 Ni14 C4 Ni17 -67.2(3) .
Ni29 Ni14 C4 Ni17 72.1(4) .
Ni22 Ni14 C4 Ni17 146.9(8) .
Cu2 Ni14 C4 Ni17 -173.3(4) .
Ni27 Ni14 C4 Ni17 -121.0(3) .
C27 Ni14 C4 Ni15 39(2) .
C34 Ni14 C4 Ni15 -112.4(14) .
Ni8 Ni14 C4 Ni15 156.9(16) .
Ni2 Ni14 C4 Ni15 -135.9(14) .
Ni29 Ni14 C4 Ni15 3.4(10) .
Ni17 Ni14 C4 Ni15 -68.6(13) .
Ni22 Ni14 C4 Ni15 78.3(12) .
Cu2 Ni14 C4 Ni15 118.1(13) .
Ni27 Ni14 C4 Ni15 170.4(12) .
C27 Ni14 C4 Ni29 35.3(13) .
C34 Ni14 C4 Ni29 -115.8(7) .
Ni8 Ni14 C4 Ni29 153.4(6) .
Ni2 Ni14 C4 Ni29 -139.3(4) .
Ni17 Ni14 C4 Ni29 -72.1(4) .
Ni22 Ni14 C4 Ni29 74.8(4) .
Cu2 Ni14 C4 Ni29 114.6(3) .
Ni27 Ni14 C4 Ni29 166.9(2) .
C31 Ni17 C4 Ni8 -134.5(12) .
C33 Ni17 C4 Ni8 12(2) .
Ni7 Ni17 C4 Ni8 45.0(12) .
Ni29 Ni17 C4 Ni8 -145.8(13) .
Ni6 Ni17 C4 Ni8 63.4(9) .
Ni2 Ni17 C4 Ni8 -6.3(9) .
Ni14 Ni17 C4 Ni8 -69.4(9) .
Ni23 Ni17 C4 Ni8 107.5(10) .
Ni15 Ni17 C4 Ni8 143.8(14) .
C31 Ni17 C4 Ni6 162.1(8) .
C33 Ni17 C4 Ni6 -51.7(19) .
Ni7 Ni17 C4 Ni6 -18.4(5) .
Ni29 Ni17 C4 Ni6 150.8(6) .
Ni2 Ni17 C4 Ni6 -69.7(3) .
Ni14 Ni17 C4 Ni6 -132.7(7) .
Ni23 Ni17 C4 Ni6 44.1(4) .
Ni15 Ni17 C4 Ni6 80.5(5) .
C31 Ni17 C4 Ni22 9.4(17) .
C33 Ni17 C4 Ni22 155.6(17) .
Ni7 Ni17 C4 Ni22 -171.1(13) .
Ni29 Ni17 C4 Ni22 -1.9(11) .
Ni6 Ni17 C4 Ni22 -152.7(17) .
Ni2 Ni17 C4 Ni22 137.6(15) .
Ni14 Ni17 C4 Ni22 74.6(14) .
Ni23 Ni17 C4 Ni22 -108.6(14) .
Ni15 Ni17 C4 Ni22 -72.3(13) .
C31 Ni17 C4 Ni14 -65.1(8) .
C33 Ni17 C4 Ni14 81.1(18) .
Ni7 Ni17 C4 Ni14 114.3(4) .
Ni29 Ni17 C4 Ni14 -76.4(4) .
Ni6 Ni17 C4 Ni14 132.7(7) .
Ni2 Ni17 C4 Ni14 63.0(3) .
Ni23 Ni17 C4 Ni14 176.8(3) .
Ni15 Ni17 C4 Ni14 -146.8(7) .
C31 Ni17 C4 Ni15 81.7(8) .
C33 Ni17 C4 Ni15 -132.1(17) .
Ni7 Ni17 C4 Ni15 -98.8(4) .
Ni29 Ni17 C4 Ni15 70.4(4) .
Ni6 Ni17 C4 Ni15 -80.5(5) .
Ni2 Ni17 C4 Ni15 -150.1(5) .
Ni14 Ni17 C4 Ni15 146.8(7) .
Ni23 Ni17 C4 Ni15 -36.4(4) .
C31 Ni17 C4 Ni29 11.3(8) .
C33 Ni17 C4 Ni29 157.5(17) .
Ni7 Ni17 C4 Ni29 -169.22(19) .
Ni6 Ni17 C4 Ni29 -150.8(6) .
Ni2 Ni17 C4 Ni29 139.5(4) .
Ni14 Ni17 C4 Ni29 76.4(4) .
Ni23 Ni17 C4 Ni29 -106.7(3) .
Ni15 Ni17 C4 Ni29 -70.4(4) .
C30 Ni15 C4 Ni8 -36(3) .
C28 Ni15 C4 Ni8 125.5(11) .
Ni10 Ni15 C4 Ni8 -42.1(11) .
Ni29 Ni15 C4 Ni8 144.7(12) .
Ni6 Ni15 C4 Ni8 -64.0(9) .
Ni4 Ni15 C4 Ni8 4.0(8) .
Ni23 Ni15 C4 Ni8 -105.9(10) .
Ni17 Ni15 C4 Ni8 -143.0(13) .
Ni22 Ni15 C4 Ni8 69.7(9) .
C30 Ni15 C4 Ni6 28(3) .
C28 Ni15 C4 Ni6 -170.5(7) .
Ni10 Ni15 C4 Ni6 21.9(5) .
Ni29 Ni15 C4 Ni6 -151.2(6) .
Ni4 Ni15 C4 Ni6 68.1(4) .
Ni23 Ni15 C4 Ni6 -41.9(4) .
Ni17 Ni15 C4 Ni6 -78.9(5) .
Ni22 Ni15 C4 Ni6 133.8(8) .
C30 Ni15 C4 Ni22 -106(2) .
C28 Ni15 C4 Ni22 55.7(8) .
Ni10 Ni15 C4 Ni22 -111.8(4) .
Ni29 Ni15 C4 Ni22 75.0(4) .
Ni6 Ni15 C4 Ni22 -133.8(8) .
Ni4 Ni15 C4 Ni22 -65.7(4) .
Ni23 Ni15 C4 Ni22 -175.7(4) .
Ni17 Ni15 C4 Ni22 147.3(8) .
C30 Ni15 C4 Ni14 175(2) .
C28 Ni15 C4 Ni14 -22.8(16) .
Ni10 Ni15 C4 Ni14 169.6(12) .
Ni29 Ni15 C4 Ni14 -3.5(10) .
Ni6 Ni15 C4 Ni14 147.7(16) .
Ni4 Ni15 C4 Ni14 -144.2(14) .
Ni23 Ni15 C4 Ni14 105.8(13) .
Ni17 Ni15 C4 Ni14 68.8(12) .
Ni22 Ni15 C4 Ni14 -78.5(13) .
C30 Ni15 C4 Ni17 107(2) .
C28 Ni15 C4 Ni17 -91.5(8) .
Ni10 Ni15 C4 Ni17 100.9(4) .
Ni29 Ni15 C4 Ni17 -72.3(4) .
Ni6 Ni15 C4 Ni17 78.9(5) .
Ni4 Ni15 C4 Ni17 147.0(6) .
Ni23 Ni15 C4 Ni17 37.0(4) .
Ni22 Ni15 C4 Ni17 -147.3(8) .
C30 Ni15 C4 Ni29 179(2) .
C28 Ni15 C4 Ni29 -19.3(8) .
Ni10 Ni15 C4 Ni29 173.2(2) .
Ni6 Ni15 C4 Ni29 151.2(6) .
Ni4 Ni15 C4 Ni29 -140.7(4) .
Ni23 Ni15 C4 Ni29 109.3(3) .
Ni17 Ni15 C4 Ni29 72.3(4) .
Ni22 Ni15 C4 Ni29 -75.0(4) .
C29 Ni29 C4 Ni8 0(3) .
C31 Ni29 C4 Ni8 125.3(13) .
C28 Ni29 C4 Ni8 -117.5(13) .
Ni15 Ni29 C4 Ni8 -135.0(14) .
Ni17 Ni29 C4 Ni8 135.3(15) .
Ni22 Ni29 C4 Ni8 -43.5(10) .
Ni14 Ni29 C4 Ni8 47.2(10) .
C29 Ni29 C4 Ni6 179.7(17) .
C31 Ni29 C4 Ni6 -55.1(12) .
C28 Ni29 C4 Ni6 62.1(12) .
Ni15 Ni29 C4 Ni6 44.7(9) .
Ni17 Ni29 C4 Ni6 -45.0(9) .
Ni22 Ni29 C4 Ni6 136.1(13) .
Ni14 Ni29 C4 Ni6 -133.2(13) .
C29 Ni29 C4 Ni22 43.6(19) .
C31 Ni29 C4 Ni22 168.8(7) .
C28 Ni29 C4 Ni22 -74.0(7) .
Ni15 Ni29 C4 Ni22 -91.4(4) .
Ni17 Ni29 C4 Ni22 178.9(7) .
Ni14 Ni29 C4 Ni22 90.7(5) .
C29 Ni29 C4 Ni14 -47.1(19) .
C31 Ni29 C4 Ni14 78.1(7) .
C28 Ni29 C4 Ni14 -164.7(6) .
Ni15 Ni29 C4 Ni14 177.9(6) .
Ni17 Ni29 C4 Ni14 88.2(4) .
Ni22 Ni29 C4 Ni14 -90.7(5) .
C29 Ni29 C4 Ni17 -135.3(18) .
C31 Ni29 C4 Ni17 -10.1(7) .
C28 Ni29 C4 Ni17 107.1(6) .
Ni15 Ni29 C4 Ni17 89.7(5) .
Ni22 Ni29 C4 Ni17 -178.9(7) .
Ni14 Ni29 C4 Ni17 -88.2(4) .
C29 Ni29 C4 Ni15 135.0(18) .
C31 Ni29 C4 Ni15 -99.8(7) .
C28 Ni29 C4 Ni15 17.4(7) .
Ni17 Ni29 C4 Ni15 -89.7(5) .
Ni22 Ni29 C4 Ni15 91.4(4) .
Ni14 Ni29 C4 Ni15 -177.9(6) .
C10 Ni25 C5 O5 -11(15) .
C1 Ni25 C5 O5 139(13) .
Ni18 Ni25 C5 O5 -17(16) .
Ni16 Ni25 C5 O5 120(15) .
Ni3 Ni25 C5 O5 -172(14) .
Cu1 Ni25 C5 O5 168(15) .
Ni9 Ni25 C5 O5 -103(15) .
C1 Ni16 C6 O6 -45(26) .
C12 Ni16 C6 O6 131(26) .
Ni5 Ni16 C6 O6 138(25) .
C11 Ni16 C6 O6 46(26) .
Ni20 Ni16 C6 O6 24(26) .
Ni3 Ni16 C6 O6 -113(26) .
Ni25 Ni16 C6 O6 -62(26) .
Ni13 Ni16 C6 O6 -176(100) .
Cu1 Ni16 C6 O6 -121(26) .
C13 Ni13 C7 O7 -35(82) .
C12 Ni13 C7 O7 -164(81) .
Ni5 Ni13 C7 O7 -163(80) .
Ni7 Ni13 C7 O7 -26(82) .
Ni16 Ni13 C7 O7 146(81) .
Ni3 Ni13 C7 O7 87(82) .
Cu1 Ni13 C7 O7 88(81) .
Ni28 Ni13 C7 O7 33(82) .
C16 Ni24 C8 O8 121(14) .
C15 Ni24 C8 O8 27(15) .
C2 Ni24 C8 O8 -79(15) .
Ni10 Ni24 C8 O8 9(15) .
Ni9 Ni24 C8 O8 147(14) .
Ni3 Ni24 C8 O8 -133(14) .
Ni28 Ni24 C8 O8 -80(14) .
Cu1 Ni24 C8 O8 -135(15) .
C14 Ni28 C9 O9 0(10) .
C2 Ni28 C9 O9 155(8) .
Ni23 Ni28 C9 O9 -4(10) .
Ni3 Ni28 C9 O9 -172(9) .
Ni24 Ni28 C9 O9 122(9) .
Cu1 Ni28 C9 O9 175(10) .
Ni7 Ni28 C9 O9 -97(10) .
Ni13 Ni28 C9 O9 -127(10) .
C5 Ni25 C10 O10 4(3) .
C1 Ni25 C10 O10 -166(2) .
Ni18 Ni25 C10 O10 180(3) .
Ni16 Ni25 C10 O10 -119(2) .
Ni3 Ni25 C10 O10 160.0(19) .
Cu1 Ni25 C10 O10 1(5) .
Ni9 Ni25 C10 O10 131(2) .
C5 Ni25 C10 Ni18 -176.1(9) .
C1 Ni25 C10 Ni18 13.9(8) .
Ni16 Ni25 C10 Ni18 61.0(7) .
Ni3 Ni25 C10 Ni18 -20.0(11) .
Cu1 Ni25 C10 Ni18 -179(2) .
Ni9 Ni25 C10 Ni18 -48.7(5) .
C17 Ni18 C10 O10 -3(2) .
C1 Ni18 C10 O10 166(2) .
Ni25 Ni18 C10 O10 -180(3) .
Ni20 Ni18 C10 O10 116(2) .
Ni1 Ni18 C10 O10 -172.7(16) .
Ni9 Ni18 C10 O10 -124(2) .
Ni21 Ni18 C10 O10 54(3) .
Ni12 Ni18 C10 O10 -82(2) .
C17 Ni18 C10 Ni25 177.1(8) .
C1 Ni18 C10 Ni25 -13.5(8) .
Ni20 Ni18 C10 Ni25 -64.0(7) .
Ni1 Ni18 C10 Ni25 7.3(12) .
Ni9 Ni18 C10 Ni25 55.8(5) .
Ni21 Ni18 C10 Ni25 -126.0(10) .
Ni12 Ni18 C10 Ni25 97.6(8) .
C18 Ni20 C11 O11 -31(7) .
Ni21 Ni20 C11 O11 -23(8) .
Ni16 Ni20 C11 O11 166(7) .
Ni1 Ni20 C11 O11 141(6) .
Ni18 Ni20 C11 O11 -122(6) .
Ni19 Ni20 C11 O11 61(7) .
Ni5 Ni20 C11 O11 121(7) .
C18 Ni20 C11 Ni16 162.9(8) .
C1 Ni20 C11 Ni16 15.3(8) .
Ni21 Ni20 C11 Ni16 171.2(8) .
Ni1 Ni20 C11 Ni16 -25.0(14) .
Ni18 Ni20 C11 Ni16 72.2(7) .
Ni19 Ni20 C11 Ni16 -105.8(4) .
Ni5 Ni20 C11 Ni16 -45.4(3) .
C6 Ni16 C11 O11 31.2(17) .
C1 Ni16 C11 O11 169.7(16) .
C12 Ni16 C11 O11 -73.7(16) .
Ni5 Ni16 C11 O11 -122.7(15) .
Ni20 Ni16 C11 O11 -176(2) .
Ni3 Ni16 C11 O11 -171.1(12) .
Ni25 Ni16 C11 O11 122.9(15) .
Ni13 Ni16 C11 O11 -79.1(17) .
Cu1 Ni16 C11 O11 78(2) .
C6 Ni16 C11 Ni20 -152.9(8) .
C1 Ni16 C11 Ni20 -14.4(8) .
C12 Ni16 C11 Ni20 102.2(7) .
Ni5 Ni16 C11 Ni20 53.2(5) .
Ni3 Ni16 C11 Ni20 4.9(10) .
Ni25 Ni16 C11 Ni20 -61.2(6) .
Ni13 Ni16 C11 Ni20 96.9(7) .
Cu1 Ni16 C11 Ni20 -105.9(13) .
C37 Ni5 C12 O12 34(2) .
Ni1 Ni5 C12 O12 -123.8(18) .
Ni2 Ni5 C12 O12 35(3) .
Ni16 Ni5 C12 O12 -144(2) .
Ni13 Ni5 C12 O12 134(2) .
C1 Ni5 C12 O12 -138(2) .
Ni7 Ni5 C12 O12 111(2) .
Ni3 Ni5 C12 O12 177(2) .
Ni19 Ni5 C12 O12 -46(2) .
Ni20 Ni5 C12 O12 -95(2) .
C37 Ni5 C12 Ni16 178.0(7) .
Ni1 Ni5 C12 Ni16 19.9(11) .
Ni2 Ni5 C12 Ni16 179.0(8) .
Ni13 Ni5 C12 Ni16 -82.0(5) .
C1 Ni5 C12 Ni16 5.4(7) .
Ni7 Ni5 C12 Ni16 -105.1(4) .
Ni3 Ni5 C12 Ni16 -39.1(6) .
Ni19 Ni5 C12 Ni16 98.1(5) .
Ni20 Ni5 C12 Ni16 48.5(4) .
C37 Ni5 C12 Ni13 -99.9(8) .
Ni1 Ni5 C12 Ni13 101.9(8) .
Ni2 Ni5 C12 Ni13 -99.0(12) .
Ni16 Ni5 C12 Ni13 82.0(5) .
C1 Ni5 C12 Ni13 87.4(6) .
Ni7 Ni5 C12 Ni13 -23.1(6) .
Ni3 Ni5 C12 Ni13 42.9(5) .
Ni19 Ni5 C12 Ni13 -179.88(16) .
Ni20 Ni5 C12 Ni13 130.6(4) .
C6 Ni16 C12 O12 -39(2) .
C1 Ni16 C12 O12 137.6(19) .
Ni5 Ni16 C12 O12 145(2) .
C11 Ni16 C12 O12 49(2) .
Ni20 Ni16 C12 O12 88.9(19) .
Ni3 Ni16 C12 O12 -176.9(19) .
Ni25 Ni16 C12 O12 179.0(9) .
Ni13 Ni16 C12 O12 -136(2) .
Cu1 Ni16 C12 O12 -122.1(19) .
C6 Ni16 C12 Ni5 175.6(8) .
C1 Ni16 C12 Ni5 -7.6(10) .
C11 Ni16 C12 Ni5 -96.2(6) .
Ni20 Ni16 C12 Ni5 -56.3(5) .
Ni3 Ni16 C12 Ni5 37.9(5) .
Ni25 Ni16 C12 Ni5 33.8(19) .
Ni13 Ni16 C12 Ni5 79.0(5) .
Cu1 Ni16 C12 Ni5 92.8(5) .
C6 Ni16 C12 Ni13 96.6(8) .
C1 Ni16 C12 Ni13 -86.6(8) .
Ni5 Ni16 C12 Ni13 -79.0(5) .
C11 Ni16 C12 Ni13 -175.2(6) .
Ni20 Ni16 C12 Ni13 -135.3(4) .
Ni3 Ni16 C12 Ni13 -41.1(5) .
Ni25 Ni16 C12 Ni13 -45.2(17) .
Cu1 Ni16 C12 Ni13 13.7(6) .
C7 Ni13 C12 O12 39.3(19) .
C13 Ni13 C12 O12 -66.6(19) .
Ni5 Ni13 C12 O12 -140.3(19) .
Ni7 Ni13 C12 O12 -117.1(16) .
Ni16 Ni13 C12 O12 139.8(19) .
Ni3 Ni13 C12 O12 179.6(16) .
Cu1 Ni13 C12 O12 126.0(15) .
Ni28 Ni13 C12 O12 -178.1(9) .
C7 Ni13 C12 Ni5 179.5(8) .
C13 Ni13 C12 Ni5 73.7(10) .
Ni7 Ni13 C12 Ni5 23.2(6) .
Ni16 Ni13 C12 Ni5 -80.0(5) .
Ni3 Ni13 C12 Ni5 -40.2(5) .
Cu1 Ni13 C12 Ni5 -93.7(5) .
Ni28 Ni13 C12 Ni5 -37.9(13) .
C7 Ni13 C12 Ni16 -100.5(9) .
C13 Ni13 C12 Ni16 153.7(8) .
Ni5 Ni13 C12 Ni16 80.0(5) .
Ni7 Ni13 C12 Ni16 103.1(4) .
Ni3 Ni13 C12 Ni16 39.8(4) .
Cu1 Ni13 C12 Ni16 -13.8(6) .
Ni28 Ni13 C12 Ni16 42.1(12) .
C7 Ni13 C13 O13 -12(3) .
C12 Ni13 C13 O13 95(3) .
Ni5 Ni13 C13 O13 142(3) .
Ni7 Ni13 C13 O13 174(3) .
Ni16 Ni13 C13 O13 164.3(14) .
Ni3 Ni13 C13 O13 -156(3) .
Cu1 Ni13 C13 O13 -100(3) .
Ni28 Ni13 C13 O13 -114(3) .
C7 Ni13 C13 Ni7 173.5(9) .
C12 Ni13 C13 Ni7 -79.6(10) .
Ni5 Ni13 C13 Ni7 -31.8(7) .
Ni16 Ni13 C13 Ni7 -10(2) .
Ni3 Ni13 C13 Ni7 29.6(8) .
Cu1 Ni13 C13 Ni7 86.3(7) .
Ni28 Ni13 C13 Ni7 72.2(6) .
C33 Ni7 C13 O13 -18(3) .
C2 Ni7 C13 O13 115(3) .
Ni17 Ni7 C13 O13 3(3) .
Ni13 Ni7 C13 O13 -174(3) .
Ni5 Ni7 C13 O13 -143(3) .
Ni6 Ni7 C13 O13 120(2) .
Ni3 Ni7 C13 O13 157(3) .
Ni23 Ni7 C13 O13 69(3) .
Ni2 Ni7 C13 O13 -97(3) .
Ni28 Ni7 C13 O13 111(3) .
C33 Ni7 C13 Ni13 155.6(9) .
C2 Ni7 C13 Ni13 -71.2(8) .
Ni17 Ni7 C13 Ni13 176.4(2) .
Ni5 Ni7 C13 Ni13 30.9(7) .
Ni6 Ni7 C13 Ni13 -66.2(18) .
Ni3 Ni7 C13 Ni13 -28.8(7) .
Ni23 Ni7 C13 Ni13 -117.6(5) .
Ni2 Ni7 C13 Ni13 76.9(11) .
Ni28 Ni7 C13 Ni13 -75.1(6) .
C9 Ni28 C14 O14 -6(3) .
C2 Ni28 C14 O14 -178(3) .
Ni23 Ni28 C14 O14 171(4) .
Ni3 Ni28 C14 O14 163(2) .
Ni24 Ni28 C14 O14 -125(3) .
Cu1 Ni28 C14 O14 -23(6) .
Ni7 Ni28 C14 O14 123(3) .
Ni13 Ni28 C14 O14 81(3) .
C9 Ni28 C14 Ni23 -177.0(9) .
C2 Ni28 C14 Ni23 10.4(9) .
Ni3 Ni28 C14 Ni23 -8.5(16) .
Ni24 Ni28 C14 Ni23 63.9(9) .
Cu1 Ni28 C14 Ni23 166(2) .
Ni7 Ni28 C14 Ni23 -47.9(7) .
Ni13 Ni28 C14 Ni23 -90.5(8) .
C32 Ni23 C14 O14 -1(3) .
C2 Ni23 C14 O14 179(3) .
Ni28 Ni23 C14 O14 -171(4) .
Ni10 Ni23 C14 O14 127(3) .
Ni7 Ni23 C14 O14 -120(3) .
Ni15 Ni23 C14 O14 64(4) .
Ni17 Ni23 C14 O14 -78(3) .
Ni6 Ni23 C14 O14 -163(2) .
C32 Ni23 C14 Ni28 170.0(9) .
C2 Ni23 C14 Ni28 -10.0(9) .
Ni10 Ni23 C14 Ni28 -62.1(9) .
Ni7 Ni23 C14 Ni28 51.0(7) .
Ni15 Ni23 C14 Ni28 -125.0(16) .
Ni17 Ni23 C14 Ni28 93.0(10) .
Ni6 Ni23 C14 Ni28 7.9(15) .
C30 Ni10 C15 O15 -26(4) .
C25 Ni10 C15 O15 67(4) .
C2 Ni10 C15 O15 -149(4) .
Ni15 Ni10 C15 O15 -36(5) .
Ni4 Ni10 C15 O15 84(4) .
Ni6 Ni10 C15 O15 -167(3) .
Ni23 Ni10 C15 O15 -102(4) .
Ni9 Ni10 C15 O15 141(4) .
C30 Ni10 C15 Ni24 152.9(9) .
C25 Ni10 C15 Ni24 -114.2(8) .
C2 Ni10 C15 Ni24 29.8(8) .
Ni15 Ni10 C15 Ni24 142.9(7) .
Ni4 Ni10 C15 Ni24 -97.1(8) .
Ni6 Ni10 C15 Ni24 12.2(16) .
Ni23 Ni10 C15 Ni24 77.5(6) .
Ni9 Ni10 C15 Ni24 -40.4(6) .
C8 Ni24 C15 O15 14(3) .
C16 Ni24 C15 O15 -89(3) .
C2 Ni24 C15 O15 149(3) .
Ni10 Ni24 C15 O15 179(3) .
Ni9 Ni24 C15 O15 -135(3) .
Ni3 Ni24 C15 O15 168(2) .
Ni28 Ni24 C15 O15 103(3) .
Cu1 Ni24 C15 O15 62(4) .
C8 Ni24 C15 Ni10 -165.4(8) .
C16 Ni24 C15 Ni10 92.1(8) .
C2 Ni24 C15 Ni10 -30.3(8) .
Ni9 Ni24 C15 Ni10 45.3(7) .
Ni3 Ni24 C15 Ni10 -11.8(14) .
Ni28 Ni24 C15 Ni10 -76.1(7) .
Cu1 Ni24 C15 Ni10 -117.2(13) .
C24 Ni9 C16 O16 -11(2) .
Ni12 Ni9 C16 O16 -4(3) .
Ni3 Ni9 C16 O16 154(2) .
Ni24 Ni9 C16 O16 -170(3) .
Ni18 Ni9 C16 O16 64(2) .
Ni1 Ni9 C16 O16 116(2) .
Ni4 Ni9 C16 O16 -82(2) .
Ni6 Ni9 C16 O16 -152.8(18) .
Ni10 Ni9 C16 O16 -124(2) .
Ni25 Ni9 C16 O16 104(2) .
C24 Ni9 C16 Ni24 158.6(8) .
Ni12 Ni9 C16 Ni24 165.5(3) .
Ni3 Ni9 C16 Ni24 -36.6(5) .
Ni18 Ni9 C16 Ni24 -126.3(4) .
Ni1 Ni9 C16 Ni24 -74.4(12) .
Ni4 Ni9 C16 Ni24 87.5(6) .
Ni6 Ni9 C16 Ni24 16.9(9) .
Ni10 Ni9 C16 Ni24 46.1(4) .
Ni25 Ni9 C16 Ni24 -86.3(5) .
C8 Ni24 C16 O16 -29(2) .
C15 Ni24 C16 O16 67.4(19) .
C2 Ni24 C16 O16 167.8(16) .
Ni10 Ni24 C16 O16 116.3(18) .
Ni9 Ni24 C16 O16 171(2) .
Ni3 Ni24 C16 O16 -153.1(18) .
Ni28 Ni24 C16 O16 -142.6(13) .
Cu1 Ni24 C16 O16 -101.3(18) .
C8 Ni24 C16 Ni9 159.6(7) .
C15 Ni24 C16 Ni9 -103.5(7) .
C2 Ni24 C16 Ni9 -3.1(9) .
Ni10 Ni24 C16 Ni9 -54.6(5) .
Ni3 Ni24 C16 Ni9 36.0(5) .
Ni28 Ni24 C16 Ni9 46.5(15) .
Cu1 Ni24 C16 Ni9 87.8(5) .
C10 Ni18 C17 O17 -27(23) .
C1 Ni18 C17 O17 -165(21) .
Ni25 Ni18 C17 O17 -23(24) .
Ni20 Ni18 C17 O17 -145(23) .
Ni1 Ni18 C17 O17 146(22) .
Ni9 Ni18 C17 O17 71(23) .
Ni21 Ni18 C17 O17 176(23) .
Ni12 Ni18 C17 O17 111(23) .
C11 Ni20 C18 O18 1(3) .
C1 Ni20 C18 O18 137(3) .
Ni21 Ni20 C18 O18 -173(4) .
Ni16 Ni20 C18 O18 48(5) .
Ni1 Ni20 C18 O18 -175(3) .
Ni18 Ni20 C18 O18 129(3) .
Ni19 Ni20 C18 O18 -119(3) .
Ni5 Ni20 C18 O18 -120(3) .
C11 Ni20 C18 Ni21 174.1(9) .
C1 Ni20 C18 Ni21 -49.2(15) .
Ni16 Ni20 C18 Ni21 -138.9(15) .
Ni1 Ni20 C18 Ni21 -1.8(10) .
Ni18 Ni20 C18 Ni21 -57.6(7) .
Ni19 Ni20 C18 Ni21 54.2(7) .
Ni5 Ni20 C18 Ni21 53.0(17) .
C19 Ni21 C18 O18 -10(3) .
C3 Ni21 C18 O18 127(3) .
Ni20 Ni21 C18 O18 174(4) .
Ni26 Ni21 C18 O18 28(5) .
Ni1 Ni21 C18 O18 175(3) .
Ni19 Ni21 C18 O18 119(3) .
Ni18 Ni21 C18 O18 -130(3) .
Ni12 Ni21 C18 O18 -127(3) .
C19 Ni21 C18 Ni20 176.3(9) .
C3 Ni21 C18 Ni20 -46.8(16) .
Ni26 Ni21 C18 Ni20 -145.9(15) .
Ni1 Ni21 C18 Ni20 1.8(10) .
Ni19 Ni21 C18 Ni20 -55.0(7) .
Ni18 Ni21 C18 Ni20 56.4(6) .
Ni12 Ni21 C18 Ni20 59.4(15) .
C18 Ni21 C19 O19 -21(6) .
C3 Ni21 C19 O19 -171(6) .
Ni20 Ni21 C19 O19 -16(7) .
Ni26 Ni21 C19 O19 174(6) .
Ni1 Ni21 C19 O19 149(5) .
Ni19 Ni21 C19 O19 -119(6) .
Ni18 Ni21 C19 O19 69(6) .
Ni12 Ni21 C19 O19 127(6) .
C18 Ni21 C19 Ni26 165.0(9) .
C3 Ni21 C19 Ni26 14.9(9) .
Ni20 Ni21 C19 Ni26 170.8(10) .
Ni1 Ni21 C19 Ni26 -24.3(15) .
Ni19 Ni21 C19 Ni26 67.8(8) .
Ni18 Ni21 C19 Ni26 -104.5(5) .
Ni12 Ni21 C19 Ni26 -47.0(5) .
C21 Ni26 C19 O19 21(3) .
C3 Ni26 C19 O19 169(2) .
C20 Ni26 C19 O19 -77(2) .
Ni21 Ni26 C19 O19 -177(3) .
Ni12 Ni26 C19 O19 -123(2) .
Ni27 Ni26 C19 O19 123(2) .
Ni8 Ni26 C19 O19 -167.6(18) .
Cu2 Ni26 C19 O19 69(4) .
Ni11 Ni26 C19 O19 -78(2) .
C21 Ni26 C19 Ni21 -162.0(9) .
C3 Ni26 C19 Ni21 -14.2(9) .
C20 Ni26 C19 Ni21 100.0(8) .
Ni12 Ni26 C19 Ni21 54.4(7) .
Ni27 Ni26 C19 Ni21 -60.4(8) .
Ni8 Ni26 C19 Ni21 9.4(13) .
Cu2 Ni26 C19 Ni21 -113.5(17) .
Ni11 Ni26 C19 Ni21 99.3(8) .
C24 Ni12 C20 O20 36(3) .
Ni9 Ni12 C20 O20 44(3) .
Ni1 Ni12 C20 O20 -120(2) .
Ni11 Ni12 C20 O20 144(3) .
Ni8 Ni12 C20 O20 -179(2) .
Ni4 Ni12 C20 O20 118(2) .
Ni26 Ni12 C20 O20 -136(3) .
Ni18 Ni12 C20 O20 -39(3) .
Ni21 Ni12 C20 O20 -91(2) .
C24 Ni12 C20 Ni11 -107.4(8) .
Ni9 Ni12 C20 Ni11 -99.6(9) .
Ni1 Ni12 C20 Ni11 96.4(9) .
Ni8 Ni12 C20 Ni11 37.4(6) .
Ni4 Ni12 C20 Ni11 -25.9(6) .
Ni26 Ni12 C20 Ni11 80.4(5) .
Ni18 Ni12 C20 Ni11 177.42(16) .
Ni21 Ni12 C20 Ni11 125.1(4) .
C24 Ni12 C20 Ni26 172.3(7) .
Ni9 Ni12 C20 Ni26 180.0(6) .
Ni1 Ni12 C20 Ni26 16.1(11) .
Ni11 Ni12 C20 Ni26 -80.4(5) .
Ni8 Ni12 C20 Ni26 -43.0(5) .
Ni4 Ni12 C20 Ni26 -106.2(4) .
Ni18 Ni12 C20 Ni26 97.0(5) .
Ni21 Ni12 C20 Ni26 44.7(4) .
C22 Ni11 C20 O20 29(2) .
C23 Ni11 C20 O20 -79(2) .
Ni12 Ni11 C20 O20 -150(2) .
Ni4 Ni11 C20 O20 -124.4(19) .
Ni8 Ni11 C20 O20 175.7(19) .
Ni22 Ni11 C20 O20 -173.5(11) .
Ni26 Ni11 C20 O20 132(2) .
Cu2 Ni11 C20 O20 120.7(18) .
C22 Ni11 C20 Ni12 179.4(9) .
C23 Ni11 C20 Ni12 71.4(11) .
Ni4 Ni11 C20 Ni12 25.7(6) .
Ni8 Ni11 C20 Ni12 -34.2(6) .
Ni22 Ni11 C20 Ni12 -23.4(15) .
Ni26 Ni11 C20 Ni12 -77.9(5) .
Cu2 Ni11 C20 Ni12 -89.2(6) .
C22 Ni11 C20 Ni26 -102.7(9) .
C23 Ni11 C20 Ni26 149.3(8) .
Ni12 Ni11 C20 Ni26 77.9(5) .
Ni4 Ni11 C20 Ni26 103.6(4) .
Ni8 Ni11 C20 Ni26 43.7(4) .
Ni22 Ni11 C20 Ni26 54.5(13) .
Cu2 Ni11 C20 Ni26 -11.3(6) .
C21 Ni26 C20 O20 -47.0(17) .
C3 Ni26 C20 O20 141.3(15) .
C19 Ni26 C20 O20 47.6(17) .
Ni21 Ni26 C20 O20 91.6(16) .
Ni12 Ni26 C20 O20 144.8(19) .
Ni27 Ni26 C20 O20 -177.2(9) .
Ni8 Ni26 C20 O20 -176.3(16) .
Cu2 Ni26 C20 O20 -121.7(15) .
Ni11 Ni26 C20 O20 -133.0(19) .
C21 Ni26 C20 Ni12 168.2(8) .
C3 Ni26 C20 Ni12 -3.5(9) .
C19 Ni26 C20 Ni12 -97.2(7) .
Ni21 Ni26 C20 Ni12 -53.2(5) .
Ni27 Ni26 C20 Ni12 37.9(12) .
Ni8 Ni26 C20 Ni12 38.8(5) .
Cu2 Ni26 C20 Ni12 93.5(4) .
Ni11 Ni26 C20 Ni12 82.1(6) .
C21 Ni26 C20 Ni11 86.0(8) .
C3 Ni26 C20 Ni11 -85.7(7) .
C19 Ni26 C20 Ni11 -179.4(8) .
Ni21 Ni26 C20 Ni11 -135.4(4) .
Ni12 Ni26 C20 Ni11 -82.1(6) .
Ni27 Ni26 C20 Ni11 -44.2(12) .
Ni8 Ni26 C20 Ni11 -43.3(5) .
Cu2 Ni26 C20 Ni11 11.3(6) .
C3 Ni26 C21 O21 -127(23) .
C20 Ni26 C21 O21 67(23) .
C19 Ni26 C21 O21 -21(23) .
Ni21 Ni26 C21 O21 -39(24) .
Ni12 Ni26 C21 O21 81(23) .
Ni27 Ni26 C21 O21 -133(23) .
Ni8 Ni26 C21 O21 167(23) .
Cu2 Ni26 C21 O21 174(23) .
Ni11 Ni26 C21 O21 115(23) .
C23 Ni11 C22 O22 -167(40) .
C20 Ni11 C22 O22 54(40) .
Ni12 Ni11 C22 O22 55(41) .
Ni4 Ni11 C22 O22 180(100) .
Ni8 Ni11 C22 O22 -55(41) .
Ni22 Ni11 C22 O22 -115(40) .
Ni26 Ni11 C22 O22 0(40) .
Cu2 Ni11 C22 O22 -58(40) .
C22 Ni11 C23 O23 -26(2) .
C20 Ni11 C23 O23 80(2) .
Ni12 Ni11 C23 O23 128.3(19) .
Ni4 Ni11 C23 O23 145(2) .
Ni8 Ni11 C23 O23 -173(2) .
Ni22 Ni11 C23 O23 -136(2) .
Ni26 Ni11 C23 O23 -175.0(12) .
Cu2 Ni11 C23 O23 -119(2) .
C22 Ni11 C23 Ni4 -170.9(9) .
C20 Ni11 C23 Ni4 -64.2(11) .
Ni12 Ni11 C23 Ni4 -16.3(6) .
Ni8 Ni11 C23 Ni4 42.0(5) .
Ni22 Ni11 C23 Ni4 79.3(5) .
Ni26 Ni11 C23 Ni4 40.5(14) .
Cu2 Ni11 C23 Ni4 96.8(4) .
C22 Ni11 C23 Ni22 109.8(9) .
C20 Ni11 C23 Ni22 -143.5(8) .
Ni12 Ni11 C23 Ni22 -95.6(4) .
Ni4 Ni11 C23 Ni22 -79.3(5) .
Ni8 Ni11 C23 Ni22 -37.3(4) .
Ni26 Ni11 C23 Ni22 -38.8(14) .
Cu2 Ni11 C23 Ni22 17.5(5) .
C25 Ni4 C23 O23 -15(2) .
Ni11 Ni4 C23 O23 -148(2) .
Ni10 Ni4 C23 O23 29(2) .
Ni12 Ni4 C23 O23 -132.5(18) .
Ni8 Ni4 C23 O23 167.4(18) .
Ni6 Ni4 C23 O23 121.1(16) .
Ni22 Ni4 C23 O23 128(2) .
Ni15 Ni4 C23 O23 76.2(19) .
Ni9 Ni4 C23 O23 -87(2) .
C25 Ni4 C23 Ni11 133.4(8) .
Ni10 Ni4 C23 Ni11 177.37(17) .
Ni12 Ni4 C23 Ni11 15.9(6) .
Ni8 Ni4 C23 Ni11 -44.2(5) .
Ni6 Ni4 C23 Ni11 -90.5(8) .
Ni22 Ni4 C23 Ni11 -83.5(5) .
Ni15 Ni4 C23 Ni11 -135.5(4) .
Ni9 Ni4 C23 Ni11 61.7(13) .
C25 Ni4 C23 Ni22 -143.2(7) .
Ni11 Ni4 C23 Ni22 83.5(5) .
Ni10 Ni4 C23 Ni22 -99.1(6) .
Ni12 Ni4 C23 Ni22 99.4(4) .
Ni8 Ni4 C23 Ni22 39.3(5) .
Ni6 Ni4 C23 Ni22 -7.0(11) .
Ni15 Ni4 C23 Ni22 -52.0(4) .
Ni9 Ni4 C23 Ni22 145.2(8) .
C26 Ni22 C23 O23 42.5(17) .
C4 Ni22 C23 O23 -126.7(15) .
Ni8 Ni22 C23 O23 -174.6(15) .
Ni29 Ni22 C23 O23 -56.9(18) .
Ni4 Ni22 C23 O23 -134.1(19) .
Ni11 Ni22 C23 O23 145.2(19) .
Cu2 Ni22 C23 O23 127.6(15) .
Ni14 Ni22 C23 O23 -172.9(9) .
Ni15 Ni22 C23 O23 -85.6(16) .
C26 Ni22 C23 Ni11 -102.7(8) .
C4 Ni22 C23 Ni11 88.1(7) .
Ni8 Ni22 C23 Ni11 40.3(5) .
Ni29 Ni22 C23 Ni11 157.9(3) .
Ni4 Ni22 C23 Ni11 80.7(5) .
Cu2 Ni22 C23 Ni11 -17.6(5) .
Ni14 Ni22 C23 Ni11 41.9(13) .
Ni15 Ni22 C23 Ni11 129.3(4) .
C26 Ni22 C23 Ni4 176.6(8) .
C4 Ni22 C23 Ni4 7.4(9) .
Ni8 Ni22 C23 Ni4 -40.5(5) .
Ni29 Ni22 C23 Ni4 77.1(7) .
Ni11 Ni22 C23 Ni4 -80.7(5) .
Cu2 Ni22 C23 Ni4 -98.3(4) .
Ni14 Ni22 C23 Ni4 -38.8(14) .
Ni15 Ni22 C23 Ni4 48.5(4) .
C16 Ni9 C24 O24 -10(3) .
Ni12 Ni9 C24 O24 176(3) .
Ni3 Ni9 C24 O24 -136.9(19) .
Ni24 Ni9 C24 O24 14(3) .
Ni18 Ni9 C24 O24 -115(3) .
Ni1 Ni9 C24 O24 -167(2) .
Ni4 Ni9 C24 O24 114(3) .
Ni6 Ni9 C24 O24 137(2) .
Ni10 Ni9 C24 O24 76(3) .
Ni25 Ni9 C24 O24 -78(3) .
C16 Ni9 C24 Ni12 174.3(7) .
Ni3 Ni9 C24 Ni12 47(2) .
Ni24 Ni9 C24 Ni12 -161.6(3) .
Ni18 Ni9 C24 Ni12 69.3(5) .
Ni1 Ni9 C24 Ni12 17.5(7) .
Ni4 Ni9 C24 Ni12 -61.5(5) .
Ni6 Ni9 C24 Ni12 -39.0(9) .
Ni10 Ni9 C24 Ni12 -100.0(6) .
Ni25 Ni9 C24 Ni12 106.4(5) .
C20 Ni12 C24 O24 -1(3) .
Ni9 Ni12 C24 O24 -176(3) .
Ni1 Ni12 C24 O24 165(2) .
Ni11 Ni12 C24 O24 -55(3) .
Ni8 Ni12 C24 O24 -126(2) .
Ni4 Ni12 C24 O24 -107(3) .
Ni26 Ni12 C24 O24 15(4) .
Ni18 Ni12 C24 O24 119(3) .
Ni21 Ni12 C24 O24 100(3) .
C20 Ni12 C24 Ni9 174.8(7) .
Ni1 Ni12 C24 Ni9 -19.4(8) .
Ni11 Ni12 C24 Ni9 121.1(5) .
Ni8 Ni12 C24 Ni9 49.7(11) .
Ni4 Ni12 C24 Ni9 68.9(5) .
Ni26 Ni12 C24 Ni9 -168.8(9) .
Ni18 Ni12 C24 Ni9 -65.5(5) .
Ni21 Ni12 C24 Ni9 -84.5(7) .
C23 Ni4 C25 O25 -35(3) .
Ni11 Ni4 C25 O25 9(3) .
Ni10 Ni4 C25 O25 -174(3) .
Ni12 Ni4 C25 O25 77(3) .
Ni8 Ni4 C25 O25 135(2) .
Ni6 Ni4 C25 O25 173(3) .
Ni22 Ni4 C25 O25 -77(3) .
Ni15 Ni4 C25 O25 -130(3) .
Ni9 Ni4 C25 O25 119(3) .
C23 Ni4 C25 Ni10 139.4(7) .
Ni11 Ni4 C25 Ni10 -177.14(15) .
Ni12 Ni4 C25 Ni10 -108.3(5) .
Ni8 Ni4 C25 Ni10 -51(3) .
Ni6 Ni4 C25 Ni10 -13.3(7) .
Ni22 Ni4 C25 Ni10 97.3(7) .
Ni15 Ni4 C25 Ni10 43.8(5) .
Ni9 Ni4 C25 Ni10 -66.6(4) .
C15 Ni10 C25 O25 -20(2) .
C30 Ni10 C25 O25 77(2) .
C2 Ni10 C25 O25 -132.8(18) .
Ni15 Ni10 C25 O25 126(2) .
Ni24 Ni10 C25 O25 -73(2) .
Ni4 Ni10 C25 O25 176(2) .
Ni6 Ni10 C25 O25 -171.2(18) .
Ni23 Ni10 C25 O25 129.5(16) .
Ni9 Ni10 C25 O25 -117(2) .
C15 Ni10 C25 Ni4 164.4(8) .
C30 Ni10 C25 Ni4 -98.6(8) .
C2 Ni10 C25 Ni4 51.3(12) .
Ni15 Ni10 C25 Ni4 -50.0(5) .
Ni24 Ni10 C25 Ni4 111.3(5) .
Ni6 Ni10 C25 Ni4 12.9(7) .
Ni23 Ni10 C25 Ni4 -46.3(17) .
Ni9 Ni10 C25 Ni4 67.2(5) .
C4 Ni22 C26 O26 -40(24) .
C23 Ni22 C26 O26 158(23) .
Ni8 Ni22 C26 O26 51(24) .
Ni29 Ni22 C26 O26 -64(23) .
Ni4 Ni22 C26 O26 162(23) .
Ni11 Ni22 C26 O26 111(23) .
Cu2 Ni22 C26 O26 52(23) .
Ni14 Ni22 C26 O26 -7(24) .
Ni15 Ni22 C26 O26 -110(23) .
C34 Ni14 C27 O27 -163(17) .
C4 Ni14 C27 O27 42(18) .
Ni8 Ni14 C27 O27 -34(18) .
Ni2 Ni14 C27 O27 -148(16) .
Ni29 Ni14 C27 O27 71(17) .
Ni17 Ni14 C27 O27 113(17) .
Ni22 Ni14 C27 O27 14(17) .
Cu2 Ni14 C27 O27 -41(17) .
Ni27 Ni14 C27 O27 -90(17) .
C30 Ni15 C28 O28 7(3) .
C4 Ni15 C28 O28 -167(3) .
Ni10 Ni15 C28 O28 -9(4) .
Ni29 Ni15 C28 O28 172(3) .
Ni6 Ni15 C28 O28 177(2) .
Ni4 Ni15 C28 O28 -95(3) .
Ni23 Ni15 C28 O28 81(3) .
Ni17 Ni15 C28 O28 144(3) .
Ni22 Ni15 C28 O28 -130(3) .
C30 Ni15 C28 Ni29 -166.0(9) .
C4 Ni15 C28 Ni29 20.6(8) .
Ni10 Ni15 C28 Ni29 178.8(5) .
Ni6 Ni15 C28 Ni29 4.9(17) .
Ni4 Ni15 C28 Ni29 92.6(6) .
Ni23 Ni15 C28 Ni29 -91.0(6) .
Ni17 Ni15 C28 Ni29 -28.6(6) .
Ni22 Ni15 C28 Ni29 57.4(4) .
C29 Ni29 C28 O28 14(3) .
C31 Ni29 C28 O28 -90(2) .
C4 Ni29 C28 O28 168(2) .
Ni15 Ni29 C28 O28 -173(3) .
Ni17 Ni29 C28 O28 -140(2) .
Ni22 Ni29 C28 O28 121(2) .
Ni14 Ni29 C28 O28 148(2) .
C29 Ni29 C28 Ni15 -172.8(10) .
C31 Ni29 C28 Ni15 83.4(9) .
C4 Ni29 C28 Ni15 -18.8(7) .
Ni17 Ni29 C28 Ni15 33.2(7) .
Ni22 Ni29 C28 Ni15 -65.4(5) .
Ni14 Ni29 C28 Ni15 -38.5(12) .
C31 Ni29 C29 O29 27(40) .
C28 Ni29 C29 O29 -90(40) .
C4 Ni29 C29 O29 151(39) .
Ni15 Ni29 C29 O29 -99(40) .
Ni17 Ni29 C29 O29 44(41) .
Ni22 Ni29 C29 O29 -176(40) .
Ni14 Ni29 C29 O29 116(40) .
C28 Ni15 C30 O30 5(5) .
C4 Ni15 C30 O30 167(3) .
Ni10 Ni15 C30 O30 174(5) .
Ni29 Ni15 C30 O30 -14(5) .
Ni6 Ni15 C30 O30 -171(4) .
Ni4 Ni15 C30 O30 131(4) .
Ni23 Ni15 C30 O30 -119(5) .
Ni17 Ni15 C30 O30 -106(4) .
Ni22 Ni15 C30 O30 84(5) .
C28 Ni15 C30 Ni10 -169.5(8) .
C4 Ni15 C30 Ni10 -7(3) .
Ni29 Ni15 C30 Ni10 171.6(5) .
Ni6 Ni15 C30 Ni10 15.0(9) .
Ni4 Ni15 C30 Ni10 -43.6(7) .
Ni23 Ni15 C30 Ni10 66.8(5) .
Ni17 Ni15 C30 Ni10 79.2(10) .
Ni22 Ni15 C30 Ni10 -90.9(8) .
C15 Ni10 C30 O30 11(3) .
C25 Ni10 C30 O30 -84(3) .
C2 Ni10 C30 O30 118(3) .
Ni15 Ni10 C30 O30 -176(3) .
Ni24 Ni10 C30 O30 48(3) .
Ni4 Ni10 C30 O30 -130(3) .
Ni6 Ni10 C30 O30 169(2) .
Ni23 Ni10 C30 O30 115(3) .
Ni9 Ni10 C30 O30 -127(2) .
C15 Ni10 C30 Ni15 -172.3(9) .
C25 Ni10 C30 Ni15 92.6(8) .
C2 Ni10 C30 Ni15 -65.9(10) .
Ni24 Ni10 C30 Ni15 -135.6(6) .
Ni4 Ni10 C30 Ni15 46.5(7) .
Ni6 Ni10 C30 Ni15 -15.0(9) .
Ni23 Ni10 C30 Ni15 -69.1(6) .
Ni9 Ni10 C30 Ni15 49(2) .
C33 Ni17 C31 O31 -1(3) .
C4 Ni17 C31 O31 165(3) .
Ni7 Ni17 C31 O31 -14(4) .
Ni29 Ni17 C31 O31 177(4) .
Ni6 Ni17 C31 O31 -165(2) .
Ni2 Ni17 C31 O31 88(3) .
Ni14 Ni17 C31 O31 123(3) .
Ni23 Ni17 C31 O31 -88(3) .
Ni15 Ni17 C31 O31 -146(3) .
C33 Ni17 C31 Ni29 -177.7(9) .
C4 Ni17 C31 Ni29 -12.2(9) .
Ni7 Ni17 C31 Ni29 168.6(5) .
Ni6 Ni17 C31 Ni29 17.7(18) .
Ni2 Ni17 C31 Ni29 -89.0(8) .
Ni14 Ni17 C31 Ni29 -54.2(5) .
Ni23 Ni17 C31 Ni29 94.9(6) .
Ni15 Ni17 C31 Ni29 36.5(6) .
C29 Ni29 C31 O31 -11(3) .
C28 Ni29 C31 O31 90(2) .
C4 Ni29 C31 O31 -167(2) .
Ni15 Ni29 C31 O31 139(2) .
Ni17 Ni29 C31 O31 -178(3) .
Ni22 Ni29 C31 O31 -152.3(17) .
Ni14 Ni29 C31 O31 -120(2) .
C29 Ni29 C31 Ni17 166.7(10) .
C28 Ni29 C31 Ni17 -91.9(9) .
C4 Ni29 C31 Ni17 10.8(8) .
Ni15 Ni29 C31 Ni17 -42.9(7) .
Ni22 Ni29 C31 Ni17 25.4(14) .
Ni14 Ni29 C31 Ni17 58.1(6) .
C14 Ni23 C32 O32 32(12) .
C2 Ni23 C32 O32 -148(10) .
Ni28 Ni23 C32 O32 45(13) .
Ni10 Ni23 C32 O32 -96(12) .
Ni7 Ni23 C32 O32 131(12) .
Ni15 Ni23 C32 O32 -129(12) .
Ni17 Ni23 C32 O32 169(12) .
Ni6 Ni23 C32 O32 -162(12) .
C31 Ni17 C33 O33 25(3) .
C4 Ni17 C33 O33 -123(3) .
Ni7 Ni17 C33 O33 -166(4) .
Ni29 Ni17 C33 O33 21(4) .
Ni6 Ni17 C33 O33 -163(3) .
Ni2 Ni17 C33 O33 -107(3) .
Ni14 Ni17 C33 O33 -63(3) .
Ni23 Ni17 C33 O33 138(3) .
Ni15 Ni17 C33 O33 131(3) .
C31 Ni17 C33 Ni7 -169.3(9) .
C4 Ni17 C33 Ni7 43(2) .
Ni29 Ni17 C33 Ni7 -172.6(5) .
Ni6 Ni17 C33 Ni7 3.0(9) .
Ni2 Ni17 C33 Ni7 59.5(6) .
Ni14 Ni17 C33 Ni7 103.5(7) .
Ni23 Ni17 C33 Ni7 -55.8(6) .
Ni15 Ni17 C33 Ni7 -63.1(13) .
C13 Ni7 C33 O33 -31(3) .
C2 Ni7 C33 O33 -149(2) .
Ni17 Ni7 C33 O33 168(3) .
Ni13 Ni7 C33 O33 -6(3) .
Ni5 Ni7 C33 O33 71(3) .
Ni6 Ni7 C33 O33 165(2) .
Ni3 Ni7 C33 O33 166.7(13) .
Ni23 Ni7 C33 O33 -134(3) .
Ni2 Ni7 C33 O33 111(3) .
Ni28 Ni7 C33 O33 -95(3) .
C13 Ni7 C33 Ni17 160.3(9) .
C2 Ni7 C33 Ni17 42.4(12) .
Ni13 Ni7 C33 Ni17 -174.71(19) .
Ni5 Ni7 C33 Ni17 -97.0(7) .
Ni6 Ni7 C33 Ni17 -2.9(8) .
Ni3 Ni7 C33 Ni17 -2(3) .
Ni23 Ni7 C33 Ni17 57.8(6) .
Ni2 Ni7 C33 Ni17 -57.5(6) .
Ni28 Ni7 C33 Ni17 96.6(8) .
C27 Ni14 C34 O34 -18(3) .
C4 Ni14 C34 O34 144(3) .
Ni8 Ni14 C34 O34 -163(3) .
Ni2 Ni14 C34 O34 173(3) .
Ni29 Ni14 C34 O34 76(3) .
Ni17 Ni14 C34 O34 111(3) .
Ni22 Ni14 C34 O34 170.0(13) .
Cu2 Ni14 C34 O34 -103(3) .
Ni27 Ni14 C34 O34 -118(3) .
C27 Ni14 C34 Ni2 169.3(8) .
C4 Ni14 C34 Ni2 -29.5(9) .
Ni8 Ni14 C34 Ni2 23.7(7) .
Ni29 Ni14 C34 Ni2 -96.6(6) .
Ni17 Ni14 C34 Ni2 -61.6(5) .
Ni22 Ni14 C34 Ni2 -3(2) .
Cu2 Ni14 C34 Ni2 84.0(7) .
Ni27 Ni14 C34 Ni2 68.8(5) .
C37 Ni2 C34 O34 -5(2) .
Ni5 Ni2 C34 O34 0(3) .
Ni14 Ni2 C34 O34 -174(3) .
Ni8 Ni2 C34 O34 164(2) .
Ni19 Ni2 C34 O34 72(2) .
Ni1 Ni2 C34 O34 129.1(19) .
Ni6 Ni2 C34 O34 -139(2) .
Ni17 Ni2 C34 O34 -112(2) .
Ni7 Ni2 C34 O34 -71(2) .
Ni27 Ni2 C34 O34 113(2) .
C37 Ni2 C34 Ni14 168.5(8) .
Ni5 Ni2 C34 Ni14 173.4(3) .
Ni8 Ni2 C34 Ni14 -22.2(7) .
Ni19 Ni2 C34 Ni14 -113.7(5) .
Ni1 Ni2 C34 Ni14 -57.1(16) .
Ni6 Ni2 C34 Ni14 34.8(10) .
Ni17 Ni2 C34 Ni14 62.2(5) .
Ni7 Ni2 C34 Ni14 102.4(5) .
Ni27 Ni2 C34 Ni14 -73.0(5) .
C38 Ni27 C35 O35 -1(3) .
C3 Ni27 C35 O35 -162(3) .
Ni19 Ni27 C35 O35 -176(4) .
Cu2 Ni27 C35 O35 0(6) .
Ni26 Ni27 C35 O35 -115(3) .
Ni8 Ni27 C35 O35 163(2) .
Ni2 Ni27 C35 O35 135(3) .
Ni14 Ni27 C35 O35 95(3) .
C38 Ni27 C35 Ni19 175.6(8) .
C3 Ni27 C35 Ni19 14.1(9) .
Cu2 Ni27 C35 Ni19 176(2) .
Ni26 Ni27 C35 Ni19 61.6(9) .
Ni8 Ni27 C35 Ni19 -20.5(12) .
Ni2 Ni27 C35 Ni19 -48.6(5) .
Ni14 Ni27 C35 Ni19 -88.5(7) .
C36 Ni19 C35 O35 -4(3) .
C3 Ni19 C35 O35 163(3) .
Ni27 Ni19 C35 O35 176(3) .
Ni2 Ni19 C35 O35 -127(3) .
Ni1 Ni19 C35 O35 -175(2) .
Ni21 Ni19 C35 O35 114(3) .
Ni20 Ni19 C35 O35 50(4) .
Ni5 Ni19 C35 O35 -84(3) .
C36 Ni19 C35 Ni27 179.7(9) .
C3 Ni19 C35 Ni27 -13.6(8) .
Ni2 Ni19 C35 Ni27 56.9(6) .
Ni1 Ni19 C35 Ni27 8.9(14) .
Ni21 Ni19 C35 Ni27 -62.8(7) .
Ni20 Ni19 C35 Ni27 -126.2(10) .
Ni5 Ni19 C35 Ni27 100.1(8) .
C35 Ni19 C36 O36 -35(15) .
C3 Ni19 C36 O36 -167(13) .
Ni27 Ni19 C36 O36 -35(15) .
Ni2 Ni19 C36 O36 64(15) .
Ni1 Ni19 C36 O36 138(14) .
Ni21 Ni19 C36 O36 -154(14) .
Ni20 Ni19 C36 O36 168(15) .
Ni5 Ni19 C36 O36 103(15) .
C12 Ni5 C37 O37 -4(3) .
Ni1 Ni5 C37 O37 161(2) .
Ni2 Ni5 C37 O37 177(3) .
Ni16 Ni5 C37 O37 0(4) .
Ni13 Ni5 C37 O37 -60(3) .
C1 Ni5 C37 O37 157.6(19) .
Ni7 Ni5 C37 O37 -110(3) .
Ni3 Ni5 C37 O37 -128(2) .
Ni19 Ni5 C37 O37 114(3) .
Ni20 Ni5 C37 O37 95(3) .
C12 Ni5 C37 Ni2 179.5(7) .
Ni1 Ni5 C37 Ni2 -15.2(8) .
Ni16 Ni5 C37 Ni2 -176.7(10) .
Ni13 Ni5 C37 Ni2 123.6(5) .
C1 Ni5 C37 Ni2 -19(2) .
Ni7 Ni5 C37 Ni2 73.3(5) .
Ni3 Ni5 C37 Ni2 55.8(11) .
Ni19 Ni5 C37 Ni2 -62.7(5) .
Ni20 Ni5 C37 Ni2 -81.6(8) .
C34 Ni2 C37 O37 -1(3) .
Ni5 Ni2 C37 O37 -177(3) .
Ni14 Ni2 C37 O37 13(3) .
Ni8 Ni2 C37 O37 -146.7(16) .
Ni19 Ni2 C37 O37 -109(3) .
Ni1 Ni2 C37 O37 -163(2) .
Ni6 Ni2 C37 O37 139(2) .
Ni17 Ni2 C37 O37 79(3) .
Ni7 Ni2 C37 O37 117(3) .
Ni27 Ni2 C37 O37 -73(3) .
C34 Ni2 C37 Ni5 175.8(8) .
Ni14 Ni2 C37 Ni5 -170.9(3) .
Ni8 Ni2 C37 Ni5 30(2) .
Ni19 Ni2 C37 Ni5 67.9(5) .
Ni1 Ni2 C37 Ni5 13.6(7) .
Ni6 Ni2 C37 Ni5 -44.7(9) .
Ni17 Ni2 C37 Ni5 -104.8(6) .
Ni7 Ni2 C37 Ni5 -66.5(5) .
Ni27 Ni2 C37 Ni5 103.3(6) .
C35 Ni27 C38 O38 -20(13) .
C3 Ni27 C38 O38 115(13) .
Ni19 Ni27 C38 O38 -13(14) .
Cu2 Ni27 C38 O38 160(14) .
Ni26 Ni27 C38 O38 110(13) .
Ni8 Ni27 C38 O38 173(13) .
Ni2 Ni27 C38 O38 -113(13) .
Ni14 Ni27 C38 O38 -143(13) .
Ni3 Cu1 N1 C101 69(30) .
Ni28 Cu1 N1 C101 -131(25) .
Ni25 Cu1 N1 C101 22(26) .
Ni13 Cu1 N1 C101 153(25) .
Ni16 Cu1 N1 C101 87(26) .
Ni24 Cu1 N1 C101 -63(26) .
Cu1 N1 C101 C102 20(100) .
Ni8 Cu2 N2 C201 -67(6) .
Ni27 Cu2 N2 C201 65(5) .
Ni26 Cu2 N2 C201 144(5) .
Ni22 Cu2 N2 C201 -80(5) .
Ni11 Cu2 N2 C201 -144(5) .
Ni14 Cu2 N2 C201 -14(5) .
Cu2 N2 C201 C202 173(14) .
O302 Ni32 O301 C302 64(3) .
O302 Ni32 O301 C302 -116(3) 2_665
O301 Ni32 O301 C302 4(100) 2_665
O303 Ni32 O301 C302 153(3) .
O303 Ni32 O301 C302 -27(3) 2_665
Ni32 O301 C302 C303 26(4) .
Ni32 O301 C302 C301 -170.8(18) .
O302 Ni32 O302 C322 -89(3) 2_665
O301 Ni32 O302 C322 47(2) 2_665
O301 Ni32 O302 C322 -133(2) .
O303 Ni32 O302 C322 139(2) .
O303 Ni32 O302 C322 -41(2) 2_665
Ni32 O302 C322 C321 -179.3(14) .
Ni32 O302 C322 C323 5(4) .
O302 Ni32 O303 C332 45(3) .
O302 Ni32 O303 C332 -135(3) 2_665
O301 Ni32 O303 C332 137(3) 2_665
O301 Ni32 O303 C332 -43(3) .
O303 Ni32 O303 C332 -131(100) 2_665
Ni32 O303 C332 C333 -176.9(16) .
Ni32 O303 C332 C331 2(4) .
O401 Ni33 O401 C402 -137(100) 2_566
O4A2 Ni33 O401 C402 15(4) .
O4A2 Ni33 O401 C402 -165(4) 2_566
O402 Ni33 O401 C402 -7(4) .
O402 Ni33 O401 C402 173(4) 2_566
O403 Ni33 O401 C402 -90(4) .
O403 Ni33 O401 C402 90(4) 2_566
Ni33 O401 C402 C403 -168(2) .
Ni33 O401 C402 C401 43(6) .
O401 Ni33 O402 C422 -65(18) 2_566
O401 Ni33 O402 C422 115(18) .
O4A2 Ni33 O402 C422 55(16) .
O4A2 Ni33 O402 C422 -125(16) 2_566
O402 Ni33 O402 C422 -149(41) 2_566
O403 Ni33 O402 C422 -153(18) .
O403 Ni33 O402 C422 27(18) 2_566
Ni33 O402 C422 C421 115(14) .
Ni33 O402 C422 C423 -62(22) .
O401 Ni33 O4A2 C4A2 32(7) 2_566
O401 Ni33 O4A2 C4A2 -148(7) .
O4A2 Ni33 O4A2 C4A2 -99(100) 2_566
O402 Ni33 O4A2 C4A2 -27(6) .
O402 Ni33 O4A2 C4A2 153(6) 2_566
O403 Ni33 O4A2 C4A2 -55(7) .
O403 Ni33 O4A2 C4A2 125(7) 2_566
Ni33 O4A2 C4A2 C4A3 21(11) .
Ni33 O4A2 C4A2 C4A1 176(7) .
O401 Ni33 O403 C432 43(4) 2_566
O401 Ni33 O403 C432 -137(4) .
O4A2 Ni33 O403 C432 135(4) .
O4A2 Ni33 O403 C432 -45(4) 2_566
O402 Ni33 O403 C432 124(4) .
O402 Ni33 O403 C432 -56(4) 2_566
O403 Ni33 O403 C432 -54(9) 2_566
Ni33 O403 C432 C431 -108(6) .
Ni33 O403 C432 C433 92(7) .
